data_7011013
loop_
_publ_author_name
'Jianming Zhang'
'Lawrence F. Dahl'

_publ_section_title
;
 First-known high-nuclearity silver--nickel carbonyl cluster: nanosized
 [Ag16Ni24(CO)40]4&#x2212; possessing a new 40-atom cubic Td
 closed-packed metal-core geometry
;
_journal_issue 7
_journal_name_full 'J. Chem. Soc., Dalton Trans.'
_journal_page_first 1269
_journal_page_last 1274
_journal_paper_doi 10.1039/b106615n
_journal_year 2002
_chemical_formula_sum 'C127 H95 Ag16 Ni24 O43.5 P4'
_chemical_formula_weight 5575.87
_chemical_name_systematic
; 
? 
;
_space_group_IT_number 14
_symmetry_space_group_name_Hall '-P 2yn'
_symmetry_space_group_name_H-M 'P 1 21/n 1'
_atom_sites_solution_hydrogens geom
_atom_sites_solution_primary direct
_atom_sites_solution_secondary difmap
_audit_creation_method SHELXL-97
_cell_angle_alpha 90.00
_cell_angle_beta 92.933(2)
_cell_angle_gamma 90.00
_cell_formula_units_Z 4
_cell_length_a 20.0344(6)
_cell_length_b 26.3787(6)
_cell_length_c 30.2923(8)
_cell_measurement_temperature 153(2)
_cell_volume 15987.9(7)
_computing_structure_refinement 'SHELXL-97 (Sheldrick, 1997)'
_computing_structure_solution 'SHELXS-97 (Sheldrick, 1990)'
_diffrn_ambient_temperature 153(2)
_diffrn_measured_fraction_theta_full 0.981
_diffrn_measured_fraction_theta_max 0.981
_diffrn_radiation_monochromator graphite
_diffrn_radiation_source 'fine-focus sealed tube'
_diffrn_radiation_type MoK\a
_diffrn_radiation_wavelength 0.71073
_diffrn_reflns_av_R_equivalents 0.0994
_diffrn_reflns_av_sigmaI/netI 0.1636
_diffrn_reflns_limit_h_max 15
_diffrn_reflns_limit_h_min -23
_diffrn_reflns_limit_k_max 31
_diffrn_reflns_limit_k_min -15
_diffrn_reflns_limit_l_max 34
_diffrn_reflns_limit_l_min -35
_diffrn_reflns_number 61215
_diffrn_reflns_theta_full 25.00
_diffrn_reflns_theta_max 25.00
_diffrn_reflns_theta_min 2.35
_exptl_absorpt_coefficient_mu 4.764
_exptl_absorpt_correction_T_max 0.6473
_exptl_absorpt_correction_T_min 0.5351
_exptl_crystal_density_diffrn 2.316
_exptl_crystal_density_method 'not measured'
_exptl_crystal_F_000 10756
_exptl_crystal_size_max 0.15
_exptl_crystal_size_mid 0.10
_exptl_crystal_size_min 0.10
_refine_diff_density_max 1.773
_refine_diff_density_min -1.807
_refine_diff_density_rms 0.276
_refine_ls_extinction_method none
_refine_ls_goodness_of_fit_ref 0.961
_refine_ls_hydrogen_treatment mixed
_refine_ls_matrix_type fullcycle
_refine_ls_number_parameters 2108
_refine_ls_number_reflns 27631
_refine_ls_number_restraints 1478
_refine_ls_restrained_S_all 0.941
_refine_ls_R_factor_all 0.1688
_refine_ls_R_factor_gt 0.0855
_refine_ls_shift/su_max 0.005
_refine_ls_shift/su_mean 0.000
_refine_ls_structure_factor_coef Fsqd
_refine_ls_weighting_details 'calc w=1/[\s^2^(Fo^2^)+(0.1030P)^2^+0.0000P] where P=(Fo^2^+2Fc^2^)/3'
_refine_ls_weighting_scheme calc
_refine_ls_wR_factor_gt 0.1829
_refine_ls_wR_factor_ref 0.2144
_reflns_number_gt 13922
_reflns_number_total 27631
_reflns_threshold_expression >2sigma(I)
_cod_data_source_file b106615n.txt
_cod_data_source_block jz11
_cod_original_formula_sum 'C127 H95 Ag16 Ni24 O43.50 P4'
_cod_database_code 7011013

loop_
_symmetry_equiv_pos_as_xyz
'x, y, z'
'-x+1/2, y+1/2, -z+1/2'
'-x, -y, -z'
'x-1/2, -y-1/2, z-1/2'

loop_
_atom_site_label
_atom_site_type_symbol
_atom_site_fract_x
_atom_site_fract_y
_atom_site_fract_z
_atom_site_U_iso_or_equiv
_atom_site_adp_type
_atom_site_occupancy
_atom_site_symmetry_multiplicity
_atom_site_calc_flag
_atom_site_refinement_flags
_atom_site_disorder_assembly
_atom_site_disorder_group
Ag1 Ag 0.81387(6) 0.32122(5) 0.52269(5) 0.0180(3) Uani 1 1 d . . .
Ag2 Ag 0.78271(7) 0.21218(5) 0.51495(5) 0.0189(3) Uani 1 1 d . . .
Ag3 Ag 0.68597(7) 0.28385(5) 0.55323(5) 0.0197(3) Uani 1 1 d . . .
Ag4 Ag 0.70946(6) 0.28504(5) 0.45738(5) 0.0181(3) Uani 1 1 d . . .
Ag5 Ag 0.58848(7) 0.24924(6) 0.48965(5) 0.0210(3) Uani 1 1 d . . .
Ag6 Ag 0.75848(7) 0.21325(6) 0.60674(5) 0.0238(3) Uani 1 1 d . . .
Ag7 Ag 0.61867(7) 0.35279(5) 0.49477(5) 0.0204(3) Uani 1 1 d . . .
Ag8 Ag 0.88252(7) 0.24903(6) 0.57703(5) 0.0216(3) Uani 1 1 d . . .
Ag9 Ag 0.80178(7) 0.21718(6) 0.42220(5) 0.0209(3) Uani 1 1 d . . .
Ag10 Ag 0.90277(6) 0.25217(5) 0.48624(5) 0.0202(3) Uani 1 1 d . . .
Ag11 Ag 0.71718(7) 0.38705(5) 0.55809(5) 0.0208(3) Uani 1 1 d . . .
Ag12 Ag 0.78884(7) 0.31872(6) 0.61321(5) 0.0225(3) Uani 1 1 d . . .
Ag13 Ag 0.74187(7) 0.38923(5) 0.46591(5) 0.0200(3) Uani 1 1 d . . .
Ag14 Ag 0.83272(6) 0.32226(5) 0.43064(5) 0.0193(3) Uani 1 1 d . . .
Ag15 Ag 0.68220(7) 0.17958(6) 0.45251(5) 0.0211(3) Uani 1 1 d . . .
Ag16 Ag 0.65888(7) 0.18033(5) 0.54492(5) 0.0211(3) Uani 1 1 d . . .
Ni1 Ni 0.70654(13) 0.27469(11) 0.66807(8) 0.0277(6) Uani 1 1 d . . .
Ni2 Ni 0.55078(11) 0.30448(10) 0.56703(8) 0.0244(6) Uani 1 1 d . . .
Ni3 Ni 0.58500(12) 0.39291(10) 0.57242(9) 0.0270(6) Uani 1 1 d . . .
Ni4 Ni 0.64247(12) 0.33815(10) 0.62579(8) 0.0257(6) Uani 1 1 d . . .
Ni5 Ni 0.69498(12) 0.09540(10) 0.50289(8) 0.0246(6) Uani 1 1 d . . .
Ni6 Ni 0.53535(12) 0.21275(10) 0.56383(9) 0.0258(6) Uani 1 1 d . . .
Ni7 Ni 0.86820(12) 0.15459(10) 0.60836(8) 0.0260(6) Uani 1 1 d . . .
Ni8 Ni 0.92133(12) 0.33455(9) 0.61719(8) 0.0216(6) Uani 1 1 d . . .
Ni9 Ni 0.88467(11) 0.40354(9) 0.48916(8) 0.0184(5) Uani 1 1 d . . .
Ni10 Ni 0.90363(12) 0.15840(10) 0.45200(8) 0.0239(6) Uani 1 1 d . . .
Ni11 Ni 0.78556(11) 0.28322(10) 0.35276(8) 0.0220(6) Uani 1 1 d . . .
Ni12 Ni 0.57806(11) 0.21974(9) 0.40519(8) 0.0201(5) Uani 1 1 d . . .
Ni13 Ni 0.61764(12) 0.23912(10) 0.62080(8) 0.0244(6) Uani 1 1 d . . .
Ni14 Ni 0.62745(12) 0.39875(9) 0.41572(8) 0.0225(6) Uani 1 1 d . . .
Ni15 Ni 0.67965(11) 0.24788(9) 0.37276(8) 0.0191(5) Uani 1 1 d . . .
Ni16 Ni 0.80122(12) 0.45475(9) 0.52351(8) 0.0228(6) Uani 1 1 d . . .
Ni17 Ni 0.70843(11) 0.34604(9) 0.38015(8) 0.0192(5) Uani 1 1 d . . .
Ni18 Ni 0.89734(11) 0.15436(9) 0.53180(8) 0.0215(6) Uani 1 1 d . . .
Ni19 Ni 0.59245(11) 0.31091(9) 0.40846(8) 0.0190(5) Uani 1 1 d . . .
Ni20 Ni 0.95023(11) 0.33828(9) 0.54044(8) 0.0181(5) Uani 1 1 d . . .
Ni21 Ni 0.95909(11) 0.33989(9) 0.46098(8) 0.0197(5) Uani 1 1 d . . .
Ni22 Ni 0.86203(11) 0.40065(9) 0.57562(8) 0.0197(5) Uani 1 1 d . . .
Ni23 Ni 0.80231(12) 0.11855(9) 0.47478(8) 0.0214(6) Uani 1 1 d . . .
Ni24 Ni 0.77981(12) 0.11961(9) 0.55953(8) 0.0229(6) Uani 1 1 d . . .
O1 O 0.4853(6) 0.3844(5) 0.4136(6) 0.050(5) Uani 1 1 d . . .
O2 O 0.6061(7) 0.3176(5) 0.3137(4) 0.033(3) Uani 1 1 d . . .
O3 O 1.0339(6) 0.1615(6) 0.5001(6) 0.049(5) Uani 1 1 d . . .
O4 O 0.7131(7) 0.4551(5) 0.3597(5) 0.042(4) Uani 1 1 d . . .
O5 O 0.8189(7) 0.3879(5) 0.3318(5) 0.034(4) Uani 1 1 d . . .
O6 O 1.0567(7) 0.3038(7) 0.6033(6) 0.060(5) Uani 1 1 d . . .
O7 O 0.9850(8) 0.1839(8) 0.3778(6) 0.069(6) Uani 1 1 d . . .
O8 O 0.9853(6) 0.4446(5) 0.5496(4) 0.027(3) Uani 1 1 d . . .
O9 O 0.7910(7) 0.4847(5) 0.6149(5) 0.035(4) Uani 1 1 d . . .
O10 O 0.9400(7) 0.4260(6) 0.4037(5) 0.042(4) Uani 1 1 d . . .
O11 O 0.5893(7) 0.5008(5) 0.4397(6) 0.047(4) Uani 1 1 d . . .
O12 O 0.6594(11) 0.1782(7) 0.6977(6) 0.081(7) Uani 1 1 d . . .
O13 O 0.4218(7) 0.2696(6) 0.5287(6) 0.049(5) Uani 1 1 d . . .
O14 O 0.7533(7) 0.1888(6) 0.3092(5) 0.043(4) Uani 1 1 d . . .
O15 O 0.4599(7) 0.3778(6) 0.5231(5) 0.042(4) Uani 1 1 d U . .
O16 O 1.0682(6) 0.2864(6) 0.5079(5) 0.038(4) Uani 1 1 d . . .
O17 O 1.0080(8) 0.1442(7) 0.5955(6) 0.061(5) Uani 1 1 d . . .
O18 O 0.4936(8) 0.1333(6) 0.4237(5) 0.049(4) Uani 1 1 d U . .
O19 O 0.5646(6) 0.1380(5) 0.6312(5) 0.034(4) Uani 1 1 d . . .
O20 O 0.6635(7) 0.0657(5) 0.5917(5) 0.039(4) Uani 1 1 d . . .
O21 O 0.7925(10) 0.0763(8) 0.6481(6) 0.079(7) Uani 1 1 d . . .
O22 O 0.8854(8) 0.4192(7) 0.6701(5) 0.058(5) Uani 1 1 d . . .
O23 O 0.6217(8) 0.1564(6) 0.3344(5) 0.051(5) Uani 1 1 d . . .
O24 O 0.7002(7) 0.5316(6) 0.5115(6) 0.048(4) Uani 1 1 d . . .
O25 O 0.5628(8) 0.4994(6) 0.5447(7) 0.061(5) Uani 1 1 d . . .
O26 O 0.7246(9) 0.0428(7) 0.4236(6) 0.069(6) Uani 1 1 d . . .
O27 O 0.4555(6) 0.2755(6) 0.4134(6) 0.045(4) Uani 1 1 d . . .
O28 O 0.4562(9) 0.1299(7) 0.5247(6) 0.065(5) Uani 1 1 d . . .
O29 O 0.8765(7) 0.0464(5) 0.5293(5) 0.035(4) Uani 1 1 d . . .
O30 O 0.8395(8) 0.4919(5) 0.4379(5) 0.044(4) Uani 1 1 d . . .
O31 O 0.7021(14) 0.3716(7) 0.7123(7) 0.107(9) Uani 1 1 d . . .
O32 O 0.8155(9) 0.2649(9) 0.7357(6) 0.081(7) Uani 1 1 d . . .
O33 O 0.5172(7) 0.3035(6) 0.6581(5) 0.045(4) Uani 1 1 d . . .
O34 O 0.5616(9) 0.0532(7) 0.4836(7) 0.075(6) Uani 1 1 d . . .
O35 O 0.8529(8) 0.0808(7) 0.3933(6) 0.063(6) Uani 1 1 d . . .
O36 O 0.9120(10) 0.1719(8) 0.6998(6) 0.078(7) Uani 1 1 d . . .
O37 O 0.6411(10) 0.4456(6) 0.6494(6) 0.065(6) Uani 1 1 d . . .
O38 O 0.9106(9) 0.2655(7) 0.3083(6) 0.071(6) Uani 1 1 d . . .
O39 O 0.9489(8) 0.2843(7) 0.7011(5) 0.053(5) Uani 1 1 d . . .
O40 O 1.0249(8) 0.3005(7) 0.3836(5) 0.060(5) Uani 1 1 d . . .
C1 C 0.5425(10) 0.3695(8) 0.4127(7) 0.034(5) Uani 1 1 d U . .
C2 C 0.6326(9) 0.3094(7) 0.3499(7) 0.022(4) Uani 1 1 d U . .
C3 C 0.9754(12) 0.1616(8) 0.4984(8) 0.042(6) Uani 1 1 d U . .
C4 C 0.6953(9) 0.4195(8) 0.3771(6) 0.025(5) Uani 1 1 d U . .
C5 C 0.7879(9) 0.3564(8) 0.3484(7) 0.026(5) Uani 1 1 d U . .
C6 C 1.0015(9) 0.3186(7) 0.5902(6) 0.022(4) Uani 1 1 d U . .
C7 C 0.9533(10) 0.1731(8) 0.4073(7) 0.034(5) Uani 1 1 d U . .
C8 C 0.9438(9) 0.4138(7) 0.5426(7) 0.026(5) Uani 1 1 d U . .
C9 C 0.8103(10) 0.4576(8) 0.5863(7) 0.035(5) Uani 1 1 d U . .
C10 C 0.9303(9) 0.4042(7) 0.4352(7) 0.025(5) Uani 1 1 d U . .
C11 C 0.6052(10) 0.4617(7) 0.4311(7) 0.028(5) Uani 1 1 d U . .
C12 C 0.6606(12) 0.2122(10) 0.6743(8) 0.049(6) Uani 1 1 d U . .
C13 C 0.4758(11) 0.2645(8) 0.5436(7) 0.034(5) Uani 1 1 d U . .
C14 C 0.7442(9) 0.2209(7) 0.3339(7) 0.024(4) Uani 1 1 d U . .
C15 C 0.5089(9) 0.3629(7) 0.5436(7) 0.026(4) Uani 1 1 d U . .
C16 C 1.0178(9) 0.3070(7) 0.5058(6) 0.024(4) Uani 1 1 d U . .
C17 C 0.9519(9) 0.1520(7) 0.5829(7) 0.026(5) Uani 1 1 d U . .
C18 C 0.5244(10) 0.1666(8) 0.4172(7) 0.031(5) Uani 1 1 d U . .
C19 C 0.5720(9) 0.1767(8) 0.6165(7) 0.026(5) Uani 1 1 d U . .
C20 C 0.6969(8) 0.0858(6) 0.5670(6) 0.013(4) Uani 1 1 d U . .
C21 C 0.8027(11) 0.1025(8) 0.6191(8) 0.037(5) Uani 1 1 d U . .
C22 C 0.8851(10) 0.3974(8) 0.6374(7) 0.034(5) Uani 1 1 d U . .
C23 C 0.6260(10) 0.1908(8) 0.3582(7) 0.034(5) Uani 1 1 d U . .
C24 C 0.7380(10) 0.4999(8) 0.5169(7) 0.027(5) Uani 1 1 d U . .
C25 C 0.5708(10) 0.4576(8) 0.5561(7) 0.035(5) Uani 1 1 d U . .
C26 C 0.7345(10) 0.0717(8) 0.4500(7) 0.032(5) Uani 1 1 d U . .
C27 C 0.5148(10) 0.2731(7) 0.4103(6) 0.024(4) Uani 1 1 d U . .
C28 C 0.4884(10) 0.1616(8) 0.5394(7) 0.035(5) Uani 1 1 d U . .
C29 C 0.8519(10) 0.0869(7) 0.5243(7) 0.028(5) Uani 1 1 d U . .
C30 C 0.8406(9) 0.4637(7) 0.4691(7) 0.023(4) Uani 1 1 d U . .
C31 C 0.6881(12) 0.3415(9) 0.6819(8) 0.043(6) Uani 1 1 d U . .
C32 C 0.7716(12) 0.2665(9) 0.7103(8) 0.046(6) Uani 1 1 d U . .
C33 C 0.5582(11) 0.2986(9) 0.6311(8) 0.042(6) Uani 1 1 d U . .
C34 C 0.6166(12) 0.0703(9) 0.4907(8) 0.046(6) Uani 1 1 d U . .
C35 C 0.8503(10) 0.1055(8) 0.4239(7) 0.030(5) Uani 1 1 d U . .
C36 C 0.8937(11) 0.1674(8) 0.6637(8) 0.037(5) Uani 1 1 d U . .
C37 C 0.6323(11) 0.4100(9) 0.6293(8) 0.038(6) Uani 1 1 d U . .
C38 C 0.8644(11) 0.2719(8) 0.3255(7) 0.035(5) Uani 1 1 d U . .
C39 C 0.9375(10) 0.3035(8) 0.6691(7) 0.032(5) Uani 1 1 d U . .
C40 C 0.9971(11) 0.3148(9) 0.4146(8) 0.040(6) Uani 1 1 d U . .
P1 P 0.2685(2) 0.3383(2) 0.42812(17) 0.0256(12) Uani 1 1 d D . .
C101 C 0.3415(9) 0.3553(9) 0.4619(7) 0.045(6) Uani 1 1 d DU . .
H10A H 0.3532 0.3908 0.4566 0.053 Uiso 1 1 d R . .
H10B H 0.3327 0.3508 0.4932 0.053 Uiso 1 1 d R . .
H10C H 0.3786 0.3334 0.4542 0.053 Uiso 1 1 d R . .
C102 C 0.2857(12) 0.3493(10) 0.3713(7) 0.103(8) Uani 1 1 d DU . .
C103 C 0.2510(15) 0.3182(12) 0.3400(12) 0.110(8) Uani 1 1 d DU . .
H103 H 0.2206 0.2933 0.3495 0.133 Uiso 1 1 calc R . .
C104 C 0.2613(16) 0.3240(13) 0.2942(13) 0.118(8) Uani 1 1 d DU . .
H104 H 0.2391 0.3043 0.2718 0.142 Uiso 1 1 calc R . .
C105 C 0.3064(16) 0.3610(13) 0.2861(15) 0.136(9) Uani 1 1 d DU . .
H105 H 0.3144 0.3652 0.2556 0.163 Uiso 1 1 calc R . .
C106 C 0.3431(18) 0.3939(14) 0.3141(14) 0.146(9) Uani 1 1 d DU . .
H106 H 0.3731 0.4185 0.3036 0.175 Uiso 1 1 calc R . .
C107 C 0.3314(16) 0.3873(13) 0.3614(14) 0.136(8) Uani 1 1 d DU . .
H107 H 0.3534 0.4075 0.3837 0.163 Uiso 1 1 calc R . .
C108 C 0.2480(8) 0.2731(5) 0.4377(3) 0.029(4) Uani 1 1 d DU . .
C109 C 0.1809(9) 0.2583(7) 0.4355(5) 0.041(4) Uani 1 1 d DU . .
H109 H 0.1465 0.2822 0.4289 0.050 Uiso 1 1 calc R . .
C110 C 0.1654(10) 0.2071(7) 0.4433(6) 0.051(5) Uani 1 1 d DU . .
H110 H 0.1202 0.1962 0.4418 0.061 Uiso 1 1 calc R . .
C111 C 0.2160(11) 0.1727(8) 0.4532(5) 0.056(5) Uani 1 1 d DU . .
H111 H 0.2051 0.1383 0.4588 0.068 Uiso 1 1 calc R . .
C112 C 0.2829(10) 0.1877(7) 0.4550(6) 0.051(5) Uani 1 1 d DU . .
H112 H 0.3172 0.1634 0.4614 0.061 Uiso 1 1 calc R . .
C113 C 0.2993(9) 0.2377(7) 0.4476(6) 0.045(5) Uani 1 1 d DU . .
H113 H 0.3447 0.2482 0.4490 0.054 Uiso 1 1 calc R . .
C114 C 0.1988(5) 0.3763(4) 0.4420(5) 0.019(3) Uani 1 1 d DU . .
C115 C 0.1810(7) 0.3766(5) 0.4854(6) 0.027(4) Uani 1 1 d DU . .
H115 H 0.2057 0.3569 0.5067 0.033 Uiso 1 1 calc R . .
C116 C 0.1271(7) 0.4057(5) 0.4982(6) 0.028(4) Uani 1 1 d DU . .
H116 H 0.1149 0.4056 0.5281 0.034 Uiso 1 1 calc R . .
C117 C 0.0909(8) 0.4350(6) 0.4664(6) 0.028(4) Uani 1 1 d DU . .
H117 H 0.0544 0.4551 0.4749 0.034 Uiso 1 1 calc R . .
C118 C 0.1087(8) 0.4345(6) 0.4222(6) 0.030(4) Uani 1 1 d DU . .
H118 H 0.0840 0.4541 0.4007 0.036 Uiso 1 1 calc R . .
C119 C 0.1623(8) 0.4056(6) 0.4097(6) 0.035(4) Uani 1 1 d DU . .
H119 H 0.1745 0.4054 0.3798 0.042 Uiso 1 1 calc R . .
P2 P 0.2405(3) 0.2514(2) 0.61416(19) 0.0375(14) Uani 1 1 d D . .
C201 C 0.2053(12) 0.2282(9) 0.5624(6) 0.057(7) Uani 1 1 d DU . .
H20A H 0.1943 0.1922 0.5654 0.068 Uiso 1 1 d R . .
H20B H 0.2382 0.2322 0.5398 0.068 Uiso 1 1 d R . .
H20C H 0.1648 0.2472 0.5537 0.068 Uiso 1 1 d R . .
C202 C 0.3128(8) 0.2161(9) 0.6327(7) 0.082(6) Uani 1 1 d DU . .
C203 C 0.3564(13) 0.2359(9) 0.6640(8) 0.096(7) Uani 1 1 d DU . .
H203 H 0.3489 0.2686 0.6759 0.115 Uiso 1 1 calc R . .
C204 C 0.4138(13) 0.2071(11) 0.6787(8) 0.104(7) Uani 1 1 d DU . .
H204 H 0.4455 0.2197 0.7004 0.125 Uiso 1 1 calc R . .
C205 C 0.4204(13) 0.1594(11) 0.6595(9) 0.105(7) Uani 1 1 d DU . .
H205 H 0.4579 0.1394 0.6690 0.126 Uiso 1 1 calc R . .
C206 C 0.3766(14) 0.1392(10) 0.6279(9) 0.101(7) Uani 1 1 d DU . .
H206 H 0.3840 0.1064 0.6161 0.121 Uiso 1 1 calc R . .
C207 C 0.3205(13) 0.1681(10) 0.6132(8) 0.097(7) Uani 1 1 d DU . .
H207 H 0.2892 0.1558 0.5912 0.117 Uiso 1 1 calc R . .
C208 C 0.1800(6) 0.2427(5) 0.6553(5) 0.028(4) Uani 1 1 d DU . .
C209 C 0.1286(8) 0.2104(6) 0.6465(6) 0.037(4) Uani 1 1 d DU . .
H209 H 0.1246 0.1928 0.6190 0.044 Uiso 1 1 calc R . .
C210 C 0.0813(9) 0.2032(6) 0.6783(6) 0.047(5) Uani 1 1 d DU . .
H210 H 0.0448 0.1808 0.6726 0.056 Uiso 1 1 calc R . .
C211 C 0.0878(8) 0.2284(6) 0.7172(6) 0.036(4) Uani 1 1 d DU . .
H211 H 0.0556 0.2230 0.7387 0.043 Uiso 1 1 calc R . .
C212 C 0.1391(9) 0.2611(6) 0.7264(6) 0.035(4) Uani 1 1 d DU . .
H212 H 0.1424 0.2784 0.7539 0.042 Uiso 1 1 calc R . .
C213 C 0.1865(8) 0.2689(6) 0.6956(6) 0.036(4) Uani 1 1 d DU . .
H213 H 0.2227 0.2916 0.7016 0.043 Uiso 1 1 calc R . .
C214 C 0.2587(9) 0.3175(5) 0.6061(3) 0.041(4) Uani 1 1 d DU . .
C215 C 0.2078(9) 0.3521(7) 0.6117(5) 0.042(4) Uani 1 1 d DU . .
H215 H 0.1652 0.3410 0.6200 0.050 Uiso 1 1 calc R . .
C216 C 0.2200(9) 0.4036(7) 0.6049(5) 0.041(4) Uani 1 1 d DU . .
H216 H 0.1855 0.4276 0.6090 0.050 Uiso 1 1 calc R . .
C217 C 0.2825(10) 0.4203(7) 0.5923(5) 0.049(5) Uani 1 1 d DU . .
H217 H 0.2902 0.4553 0.5874 0.059 Uiso 1 1 calc R . .
C218 C 0.3338(10) 0.3846(8) 0.5868(6) 0.051(5) Uani 1 1 d DU . .
H218 H 0.3763 0.3957 0.5782 0.062 Uiso 1 1 calc R . .
C219 C 0.3223(10) 0.3333(7) 0.5940(6) 0.048(5) Uani 1 1 d DU . .
H219 H 0.3571 0.3093 0.5909 0.058 Uiso 1 1 calc R . .
P3 P 0.7558(3) 0.5378(2) 0.23549(19) 0.0382(15) Uani 1 1 d D . .
C301 C 0.7789(11) 0.5566(9) 0.1814(6) 0.045(6) Uani 1 1 d DU . .
H30A H 0.7867 0.5932 0.1803 0.054 Uiso 1 1 d R . .
H30B H 0.7428 0.5475 0.1598 0.054 Uiso 1 1 d R . .
H30C H 0.8198 0.5386 0.1745 0.054 Uiso 1 1 d R . .
C302 C 0.8233(6) 0.5514(6) 0.2747(4) 0.033(4) Uani 1 1 d DU . .
C303 C 0.8429(8) 0.5163(6) 0.3077(5) 0.036(4) Uani 1 1 d DU . .
H303 H 0.8201 0.4848 0.3094 0.043 Uiso 1 1 calc R . .
C304 C 0.8963(8) 0.5276(7) 0.3383(6) 0.038(4) Uani 1 1 d DU . .
H304 H 0.9094 0.5037 0.3606 0.045 Uiso 1 1 calc R . .
C305 C 0.9298(8) 0.5734(7) 0.3359(6) 0.036(4) Uani 1 1 d DU . .
H305 H 0.9658 0.5811 0.3564 0.044 Uiso 1 1 calc R . .
C306 C 0.9102(9) 0.6084(7) 0.3030(6) 0.041(4) Uani 1 1 d DU . .
H306 H 0.9333 0.6397 0.3013 0.049 Uiso 1 1 calc R . .
C307 C 0.8580(8) 0.5980(7) 0.2732(6) 0.036(4) Uani 1 1 d DU . .
H307 H 0.8452 0.6223 0.2512 0.043 Uiso 1 1 calc R . .
C308 C 0.6827(7) 0.5728(5) 0.2488(9) 0.072(6) Uani 1 1 d DU . .
C309 C 0.6667(12) 0.5777(8) 0.2926(9) 0.092(7) Uani 1 1 d DU . .
H309 H 0.6946 0.5626 0.3153 0.111 Uiso 1 1 calc R . .
C310 C 0.6100(13) 0.6047(9) 0.3039(9) 0.095(7) Uani 1 1 d DU . .
H310 H 0.5993 0.6080 0.3339 0.114 Uiso 1 1 calc R . .
C311 C 0.5697(12) 0.6267(8) 0.2708(10) 0.099(7) Uani 1 1 d DU . .
H311 H 0.5311 0.6451 0.2783 0.119 Uiso 1 1 calc R . .
C312 C 0.5850(13) 0.6220(9) 0.2270(9) 0.100(7) Uani 1 1 d DU . .
H312 H 0.5568 0.6370 0.2044 0.119 Uiso 1 1 calc R . .
C313 C 0.6424(12) 0.5949(8) 0.2159(8) 0.089(7) Uani 1 1 d DU . .
H313 H 0.6533 0.5919 0.1858 0.107 Uiso 1 1 calc R . .
C314 C 0.7388(9) 0.4704(5) 0.2362(3) 0.040(4) Uani 1 1 d DU . .
C315 C 0.6781(9) 0.4538(7) 0.2492(5) 0.044(4) Uani 1 1 d DU . .
H315 H 0.6450 0.4771 0.2576 0.053 Uiso 1 1 calc R . .
C316 C 0.6664(9) 0.4028(7) 0.2496(6) 0.047(5) Uani 1 1 d DU . .
H316 H 0.6244 0.3908 0.2585 0.056 Uiso 1 1 calc R . .
C317 C 0.7134(10) 0.3683(7) 0.2377(5) 0.049(5) Uani 1 1 d DU . .
H317 H 0.7039 0.3330 0.2384 0.058 Uiso 1 1 calc R . .
C318 C 0.7739(10) 0.3849(7) 0.2247(6) 0.049(5) Uani 1 1 d DU . .
H318 H 0.8071 0.3616 0.2163 0.059 Uiso 1 1 calc R . .
C319 C 0.7855(9) 0.4366(7) 0.2242(5) 0.047(5) Uani 1 1 d DU . .
H319 H 0.8274 0.4487 0.2152 0.056 Uiso 1 1 calc R . .
P4 P 0.2119(7) 0.5814(5) 0.1698(4) 0.052(4) Uani 0.515(11) 1 d PD A 1
C401 C 0.2924(16) 0.611(2) 0.181(2) 0.074(17) Uani 0.515(11) 1 d PDU A 1
H40A H 0.3156 0.5944 0.2062 0.088 Uiso 0.515(11) 1 calc PR A 1
H40B H 0.2860 0.6471 0.1876 0.088 Uiso 0.515(11) 1 calc PR A 1
H40C H 0.3192 0.6079 0.1549 0.088 Uiso 0.515(11) 1 calc PR A 1
C402 C 0.2030(17) 0.5645(7) 0.1122(6) 0.044(7) Uani 0.515(11) 1 d PDU A 1
C403 C 0.1441(16) 0.5724(10) 0.0880(11) 0.048(8) Uani 0.515(11) 1 d PDU A 1
H403 H 0.1071 0.5871 0.1017 0.058 Uiso 0.515(11) 1 calc PR A 1
C404 C 0.1384(16) 0.5589(12) 0.0432(11) 0.045(8) Uani 0.515(11) 1 d PDU A 1
H404 H 0.0977 0.5643 0.0264 0.054 Uiso 0.515(11) 1 calc PR A 1
C405 C 0.1934(17) 0.5373(11) 0.0235(10) 0.048(8) Uani 0.515(11) 1 d PDU A 1
H405 H 0.1898 0.5281 -0.0069 0.058 Uiso 0.515(11) 1 calc PR A 1
C406 C 0.2525(16) 0.5293(13) 0.0476(11) 0.045(8) Uani 0.515(11) 1 d PDU A 1
H406 H 0.2895 0.5146 0.0338 0.053 Uiso 0.515(11) 1 calc PR A 1
C407 C 0.2581(16) 0.5426(11) 0.0921(11) 0.045(8) Uani 0.515(11) 1 d PDU A 1
H407 H 0.2989 0.5370 0.1088 0.054 Uiso 0.515(11) 1 calc PR A 1
C408 C 0.1505(13) 0.6303(10) 0.1775(7) 0.050(8) Uani 0.515(11) 1 d PDU A 1
C409 C 0.0924(17) 0.6199(12) 0.2003(10) 0.050(8) Uani 0.515(11) 1 d PDU A 1
H409 H 0.0855 0.5869 0.2118 0.060 Uiso 0.515(11) 1 calc PR A 1
C410 C 0.0464(16) 0.6566(14) 0.2059(12) 0.052(8) Uani 0.515(11) 1 d PDU A 1
H410 H 0.0074 0.6494 0.2213 0.063 Uiso 0.515(11) 1 calc PR A 1
C411 C 0.0561(17) 0.7045(13) 0.1893(12) 0.052(8) Uani 0.515(11) 1 d PDU A 1
H411 H 0.0236 0.7300 0.1933 0.063 Uiso 0.515(11) 1 calc PR A 1
C412 C 0.1125(17) 0.7158(12) 0.1670(13) 0.048(8) Uani 0.515(11) 1 d PDU A 1
H412 H 0.1189 0.7489 0.1558 0.058 Uiso 0.515(11) 1 calc PR A 1
C413 C 0.1603(15) 0.6781(13) 0.1609(11) 0.051(8) Uani 0.515(11) 1 d PDU A 1
H413 H 0.1992 0.6855 0.1454 0.061 Uiso 0.515(11) 1 calc PR A 1
C414 C 0.1932(10) 0.5296(11) 0.2051(13) 0.072(9) Uani 0.515(11) 1 d PDU A 1
C415 C 0.1651(16) 0.4850(16) 0.1863(12) 0.067(9) Uani 0.515(11) 1 d PDU A 1
H415 H 0.1568 0.4836 0.1552 0.080 Uiso 0.515(11) 1 calc PR A 1
C416 C 0.1489(18) 0.4427(14) 0.2120(14) 0.069(9) Uani 0.515(11) 1 d PDU A 1
H416 H 0.1301 0.4132 0.1984 0.082 Uiso 0.515(11) 1 calc PR A 1
C417 C 0.1613(16) 0.4449(14) 0.2585(14) 0.073(9) Uani 0.515(11) 1 d PDU A 1
H417 H 0.1508 0.4168 0.2765 0.088 Uiso 0.515(11) 1 calc PR A 1
C418 C 0.1893(19) 0.4890(16) 0.2775(12) 0.074(9) Uani 0.515(11) 1 d PDU A 1
H418 H 0.1975 0.4903 0.3086 0.089 Uiso 0.515(11) 1 calc PR A 1
C419 C 0.2055(18) 0.5312(14) 0.2523(14) 0.072(9) Uani 0.515(11) 1 d PDU A 1
H419 H 0.2243 0.5605 0.2662 0.087 Uiso 0.515(11) 1 calc PR A 1
P4A P 0.1164(5) 0.5449(4) 0.1527(3) 0.030(3) Uani 0.485(11) 1 d PD A 2
C421 C 0.0370(15) 0.5143(18) 0.1397(18) 0.052(14) Uani 0.485(11) 1 d PDU A 2
H42A H 0.0443 0.4816 0.1254 0.063 Uiso 0.485(11) 1 d PR A 2
H42B H 0.0098 0.5361 0.1197 0.063 Uiso 0.485(11) 1 d PR A 2
H42C H 0.0137 0.5089 0.1670 0.063 Uiso 0.485(11) 1 d PR A 2
C422 C 0.1674(13) 0.5439(5) 0.1060(7) 0.021(6) Uani 0.485(11) 1 d PDU A 2
C423 C 0.2362(14) 0.5353(9) 0.1136(9) 0.024(6) Uani 0.485(11) 1 d PDU A 2
H423 H 0.2548 0.5301 0.1427 0.029 Uiso 0.485(11) 1 calc PR A 2
C424 C 0.2772(14) 0.5344(10) 0.0770(10) 0.026(6) Uani 0.485(11) 1 d PDU A 2
H424 H 0.3239 0.5286 0.0813 0.031 Uiso 0.485(11) 1 calc PR A 2
C425 C 0.2489(14) 0.5418(9) 0.0351(9) 0.023(6) Uani 0.485(11) 1 d PDU A 2
H425 H 0.2769 0.5411 0.0107 0.028 Uiso 0.485(11) 1 calc PR A 2
C426 C 0.1812(15) 0.5504(11) 0.0272(9) 0.024(7) Uani 0.485(11) 1 d PDU A 2
H426 H 0.1630 0.5553 -0.0020 0.029 Uiso 0.485(11) 1 calc PR A 2
C427 C 0.1400(13) 0.5516(9) 0.0631(9) 0.022(6) Uani 0.485(11) 1 d PDU A 2
H427 H 0.0935 0.5577 0.0584 0.026 Uiso 0.485(11) 1 calc PR A 2
C428 C 0.0950(14) 0.6086(8) 0.1679(7) 0.037(7) Uani 0.485(11) 1 d PDU A 2
C429 C 0.1356(15) 0.6484(13) 0.1556(10) 0.040(7) Uani 0.485(11) 1 d PDU A 2
H429 H 0.1739 0.6415 0.1393 0.049 Uiso 0.485(11) 1 calc PR A 2
C430 C 0.1212(17) 0.6974(12) 0.1665(12) 0.042(8) Uani 0.485(11) 1 d PDU A 2
H430 H 0.1491 0.7244 0.1580 0.050 Uiso 0.485(11) 1 calc PR A 2
C431 C 0.0656(17) 0.7069(12) 0.1901(12) 0.046(8) Uani 0.485(11) 1 d PDU A 2
H431 H 0.0550 0.7408 0.1980 0.056 Uiso 0.485(11) 1 calc PR A 2
C432 C 0.0255(16) 0.6679(13) 0.2023(12) 0.043(8) Uani 0.485(11) 1 d PDU A 2
H432 H -0.0127 0.6751 0.2185 0.052 Uiso 0.485(11) 1 calc PR A 2
C433 C 0.0390(15) 0.6187(12) 0.1916(10) 0.041(7) Uani 0.485(11) 1 d PDU A 2
H433 H 0.0107 0.5920 0.2002 0.049 Uiso 0.485(11) 1 calc PR A 2
C434 C 0.1599(7) 0.5174(11) 0.1999(6) 0.025(6) Uani 0.485(11) 1 d PDU A 2
C435 C 0.1922(13) 0.5455(11) 0.2348(10) 0.032(7) Uani 0.485(11) 1 d PDU A 2
H435 H 0.1915 0.5815 0.2341 0.038 Uiso 0.485(11) 1 calc PR A 2
C436 C 0.2253(14) 0.5203(11) 0.2706(10) 0.032(7) Uani 0.485(11) 1 d PDU A 2
H436 H 0.2467 0.5392 0.2940 0.038 Uiso 0.485(11) 1 calc PR A 2
C437 C 0.2264(13) 0.4664(11) 0.2716(9) 0.029(7) Uani 0.485(11) 1 d PDU A 2
H437 H 0.2489 0.4491 0.2956 0.035 Uiso 0.485(11) 1 calc PR A 2
C438 C 0.1939(14) 0.4385(11) 0.2369(10) 0.029(7) Uani 0.485(11) 1 d PDU A 2
H438 H 0.1945 0.4025 0.2379 0.035 Uiso 0.485(11) 1 calc PR A 2
C439 C 0.1608(13) 0.4632(12) 0.2009(10) 0.033(7) Uani 0.485(11) 1 d PDU A 2
H439 H 0.1393 0.4442 0.1777 0.039 Uiso 0.485(11) 1 calc PR A 2
O1S O 0.8356(18) 0.7752(16) 0.6875(10) 0.28(3) Uani 1 1 d D . .
C2S C 0.935(2) 0.8097(18) 0.7230(19) 0.27(4) Uiso 1 1 d DU . .
H2SA H 0.9491 0.8038 0.7541 0.326 Uiso 1 1 d R . .
H2SB H 0.9100 0.8415 0.7204 0.326 Uiso 1 1 d R . .
H2SC H 0.9751 0.8121 0.7055 0.326 Uiso 1 1 d R . .
C3S C 0.8918(19) 0.7670(12) 0.7061(9) 0.19(2) Uani 1 1 d DU . .
C4S C 0.918(2) 0.7142(14) 0.7122(18) 0.21(2) Uani 1 1 d DU . .
H4SA H 0.9527 0.7138 0.7365 0.247 Uiso 1 1 calc R . .
H4SB H 0.9380 0.7028 0.6850 0.247 Uiso 1 1 calc R . .
H4SC H 0.8818 0.6914 0.7193 0.247 Uiso 1 1 calc R . .
O5S O 0.1904(11) 0.1051(8) 0.5605(7) 0.110(9) Uani 1 1 d D . .
C6S C 0.0998(13) 0.0469(11) 0.5462(10) 0.094(8) Uani 1 1 d DU . .
H6A H 0.0749 0.0719 0.5280 0.113 Uiso 1 1 calc R . .
H6B H 0.0689 0.0286 0.5646 0.113 Uiso 1 1 calc R . .
H6C H 0.1215 0.0228 0.5269 0.113 Uiso 1 1 calc R . .
C7S C 0.1518(10) 0.0732(7) 0.5752(6) 0.091(8) Uani 1 1 d DU . .
C8S C 0.1543(16) 0.0588(12) 0.6232(7) 0.099(8) Uani 1 1 d DU . .
H8A H 0.1994 0.0650 0.6362 0.119 Uiso 1 1 calc R . .
H8B H 0.1433 0.0228 0.6260 0.119 Uiso 1 1 calc R . .
H8C H 0.1220 0.0792 0.6387 0.119 Uiso 1 1 calc R . .
O9S O -0.0372(13) 0.4710(12) 0.2209(13) 0.38(5) Uani 1 1 d D . .
C10S C -0.030(3) 0.4016(15) 0.2723(16) 0.25(2) Uani 1 1 d DU . .
H10A' H -0.0771 0.3947 0.2638 0.297 Uiso 1 1 calc R . .
H10B' H -0.0236 0.4003 0.3045 0.297 Uiso 1 1 calc R . .
H10C' H -0.0018 0.3760 0.2590 0.297 Uiso 1 1 calc R . .
C11S C -0.0116(12) 0.4532(12) 0.2562(11) 0.25(2) Uani 1 1 d DU . .
C12S C 0.0389(12) 0.4829(12) 0.2839(11) 0.25(2) Uani 1 1 d RDU . .
H12A H 0.0454 0.5162 0.2703 0.304 Uiso 1 1 calc R . .
H12B H 0.0815 0.4646 0.2858 0.304 Uiso 1 1 calc R . .
H12C H 0.0228 0.4875 0.3136 0.304 Uiso 1 1 calc R . .
C1T C 0.452(3) 0.562(2) 0.0846(13) 0.080(19) Uiso 0.50 1 d PDU . .
H1TA H 0.4933 0.5707 0.0707 0.119 Uiso 0.50 1 calc PR . .
H1TB H 0.4319 0.5920 0.0969 0.119 Uiso 0.50 1 calc PR . .
H1TC H 0.4204 0.5466 0.0623 0.119 Uiso 0.50 1 calc PR . .
C2T C 0.467(2) 0.5234(18) 0.1213(14) 0.075(18) Uiso 0.50 1 d PDU . .
H2TA H 0.4611 0.4889 0.1089 0.090 Uiso 0.50 1 calc PR . .
H2TB H 0.5145 0.5270 0.1314 0.090 Uiso 0.50 1 calc PR . .
O3T O 0.4261(19) 0.5279(15) 0.1597(11) 0.083(13) Uiso 0.50 1 d PD . .
C4T C 0.444(4) 0.4823(12) 0.1847(15) 0.11(3) Uiso 0.50 1 d PDU . .
H4TA H 0.4795 0.4643 0.1690 0.131 Uiso 0.50 1 calc PR . .
H4TB H 0.4049 0.4598 0.1847 0.131 Uiso 0.50 1 calc PR . .
C5T C 0.470(3) 0.491(2) 0.2323(13) 0.080 Uiso 0.50 1 d PDU . .
H5TA H 0.4282 0.4833 0.2469 0.120 Uiso 0.50 1 d PR . .
H5TB H 0.4821 0.5261 0.2370 0.120 Uiso 0.50 1 d PR . .
H5TC H 0.5055 0.4686 0.2448 0.120 Uiso 0.50 1 d PR . .

loop_
_atom_site_aniso_label
_atom_site_aniso_U_11
_atom_site_aniso_U_22
_atom_site_aniso_U_33
_atom_site_aniso_U_23
_atom_site_aniso_U_13
_atom_site_aniso_U_12
Ag1 0.0146(7) 0.0209(7) 0.0188(8) -0.0012(6) 0.0015(6) -0.0001(6)
Ag2 0.0172(7) 0.0242(8) 0.0153(7) -0.0010(6) 0.0011(6) -0.0013(6)
Ag3 0.0143(7) 0.0267(8) 0.0182(8) -0.0013(7) 0.0022(6) -0.0019(6)
Ag4 0.0155(7) 0.0240(8) 0.0149(7) -0.0007(6) 0.0017(5) -0.0004(6)
Ag5 0.0161(7) 0.0300(8) 0.0170(8) -0.0027(7) 0.0020(6) -0.0036(6)
Ag6 0.0234(8) 0.0312(9) 0.0169(8) -0.0008(7) 0.0009(6) -0.0019(7)
Ag7 0.0161(7) 0.0262(8) 0.0191(8) -0.0026(7) 0.0044(6) 0.0027(6)
Ag8 0.0190(7) 0.0254(8) 0.0201(8) -0.0015(7) -0.0018(6) -0.0019(6)
Ag9 0.0179(7) 0.0278(8) 0.0174(8) -0.0014(7) 0.0039(6) -0.0010(6)
Ag10 0.0157(7) 0.0243(8) 0.0208(8) -0.0004(7) 0.0028(6) -0.0006(6)
Ag11 0.0155(7) 0.0252(8) 0.0219(8) -0.0047(7) 0.0045(6) -0.0015(6)
Ag12 0.0189(7) 0.0308(9) 0.0177(8) -0.0022(7) -0.0005(6) -0.0020(6)
Ag13 0.0167(7) 0.0224(8) 0.0207(8) -0.0012(6) 0.0006(6) 0.0002(6)
Ag14 0.0138(7) 0.0268(8) 0.0172(8) -0.0034(6) 0.0007(6) -0.0015(6)
Ag15 0.0168(7) 0.0262(8) 0.0202(8) -0.0007(7) 0.0001(6) -0.0023(6)
Ag16 0.0196(7) 0.0255(8) 0.0185(8) -0.0018(7) 0.0036(6) -0.0007(6)
Ni1 0.0274(14) 0.0426(17) 0.0131(13) -0.0026(12) 0.0022(11) -0.0036(12)
Ni2 0.0152(12) 0.0365(15) 0.0218(14) -0.0048(12) 0.0051(10) -0.0024(11)
Ni3 0.0196(13) 0.0337(15) 0.0283(15) -0.0061(13) 0.0053(11) 0.0035(11)
Ni4 0.0228(13) 0.0361(16) 0.0186(14) -0.0054(12) 0.0057(11) 0.0000(12)
Ni5 0.0234(13) 0.0285(14) 0.0221(14) -0.0024(12) 0.0019(11) -0.0047(11)
Ni6 0.0213(13) 0.0340(15) 0.0226(14) -0.0006(12) 0.0064(11) -0.0028(12)
Ni7 0.0264(14) 0.0340(15) 0.0172(14) 0.0029(12) -0.0018(11) -0.0005(12)
Ni8 0.0192(13) 0.0275(14) 0.0175(13) -0.0037(11) -0.0045(10) -0.0032(11)
Ni9 0.0131(12) 0.0216(13) 0.0206(14) -0.0024(11) 0.0032(10) 0.0018(10)
Ni10 0.0235(13) 0.0273(14) 0.0214(14) -0.0013(12) 0.0068(11) 0.0018(11)
Ni11 0.0174(12) 0.0332(15) 0.0159(13) -0.0043(12) 0.0052(10) -0.0021(11)
Ni12 0.0159(12) 0.0253(14) 0.0192(13) -0.0055(11) 0.0013(10) -0.0051(10)
Ni13 0.0250(14) 0.0329(15) 0.0156(13) -0.0011(11) 0.0037(11) -0.0037(11)
Ni14 0.0185(13) 0.0243(14) 0.0248(15) -0.0016(11) 0.0026(11) -0.0003(11)
Ni15 0.0160(12) 0.0254(13) 0.0160(13) -0.0036(11) 0.0028(10) 0.0002(11)
Ni16 0.0212(13) 0.0231(14) 0.0244(15) -0.0014(12) 0.0050(11) 0.0003(11)
Ni17 0.0174(12) 0.0278(14) 0.0125(12) 0.0013(11) 0.0034(10) -0.0013(11)
Ni18 0.0189(12) 0.0246(14) 0.0208(14) -0.0023(11) 0.0013(10) 0.0004(11)
Ni19 0.0154(12) 0.0223(13) 0.0195(14) -0.0020(11) 0.0021(10) 0.0021(10)
Ni20 0.0135(12) 0.0214(13) 0.0193(13) -0.0016(11) -0.0007(10) 0.0022(10)
Ni21 0.0203(12) 0.0240(13) 0.0152(13) 0.0008(11) 0.0049(10) -0.0011(11)
Ni22 0.0145(12) 0.0250(14) 0.0195(14) -0.0047(11) -0.0004(10) 0.0010(10)
Ni23 0.0215(13) 0.0268(14) 0.0161(13) -0.0043(11) 0.0020(10) -0.0027(11)
Ni24 0.0218(13) 0.0262(14) 0.0207(14) 0.0037(11) 0.0000(11) -0.0033(11)
O1 0.014(7) 0.022(8) 0.111(15) -0.020(9) -0.018(8) 0.009(6)
O2 0.041(9) 0.041(9) 0.015(8) 0.001(7) -0.006(6) -0.013(7)
O3 0.010(7) 0.074(12) 0.065(12) 0.029(10) 0.016(7) 0.003(7)
O4 0.044(9) 0.032(9) 0.053(11) 0.015(8) 0.013(8) -0.002(7)
O5 0.043(9) 0.031(8) 0.032(9) 0.009(7) 0.016(7) -0.010(7)
O6 0.016(8) 0.118(16) 0.047(11) 0.006(11) 0.005(7) 0.005(9)
O7 0.050(11) 0.095(15) 0.065(13) 0.007(11) 0.036(10) -0.012(10)
O8 0.024(7) 0.034(8) 0.021(8) -0.012(6) -0.002(6) -0.014(6)
O9 0.044(9) 0.031(8) 0.031(9) -0.012(7) 0.015(7) 0.009(7)
O10 0.041(9) 0.053(10) 0.034(9) 0.022(8) 0.026(7) 0.021(8)
O11 0.046(10) 0.025(8) 0.072(13) -0.015(8) 0.010(9) 0.010(7)
O12 0.134(19) 0.051(12) 0.055(13) 0.029(10) -0.016(12) -0.037(12)
O13 0.018(8) 0.054(10) 0.074(13) -0.006(9) -0.012(8) -0.001(7)
O14 0.026(8) 0.052(10) 0.051(11) -0.020(9) 0.010(7) 0.001(7)
O15 0.028(6) 0.049(7) 0.047(7) 0.002(6) -0.003(5) 0.007(5)
O16 0.015(7) 0.059(10) 0.038(9) 0.006(8) -0.006(6) 0.026(7)
O17 0.036(10) 0.102(15) 0.043(11) -0.025(10) -0.003(8) 0.015(10)
O18 0.050(7) 0.048(7) 0.049(7) 0.013(6) -0.002(6) -0.021(5)
O19 0.014(7) 0.037(9) 0.052(10) 0.007(8) 0.006(7) -0.010(6)
O20 0.028(8) 0.034(9) 0.056(11) 0.010(8) 0.004(8) -0.006(7)
O21 0.073(14) 0.113(17) 0.050(12) 0.029(12) -0.002(10) -0.050(12)
O22 0.051(10) 0.078(13) 0.042(11) -0.040(10) -0.016(8) 0.030(9)
O23 0.058(11) 0.053(11) 0.043(10) -0.026(9) 0.007(8) -0.023(9)
O24 0.040(9) 0.039(10) 0.066(12) -0.001(9) -0.012(9) 0.012(8)
O25 0.053(11) 0.037(10) 0.095(15) 0.022(10) 0.019(10) 0.010(8)
O26 0.061(12) 0.091(14) 0.058(12) -0.048(11) 0.018(10) -0.058(11)
O27 0.010(7) 0.058(11) 0.067(12) 0.004(9) 0.010(7) 0.017(7)
O28 0.080(13) 0.058(12) 0.060(13) -0.016(10) 0.019(11) -0.030(10)
O29 0.039(9) 0.033(9) 0.032(9) 0.007(7) 0.008(7) 0.018(7)
O30 0.054(10) 0.021(8) 0.061(11) 0.011(8) 0.035(9) 0.014(7)
O31 0.20(3) 0.051(13) 0.065(15) -0.035(12) -0.038(16) 0.003(14)
O32 0.053(12) 0.15(2) 0.039(11) 0.000(12) -0.029(9) -0.005(12)
O33 0.034(9) 0.046(10) 0.057(11) -0.002(8) 0.014(8) -0.009(7)
O34 0.052(12) 0.060(12) 0.114(18) -0.011(12) 0.001(11) -0.049(10)
O35 0.044(10) 0.104(15) 0.043(11) -0.040(11) 0.034(9) -0.028(10)
O36 0.076(14) 0.136(19) 0.024(10) 0.008(11) 0.010(9) -0.050(13)
O37 0.117(16) 0.026(9) 0.048(11) -0.025(8) -0.037(11) 0.019(9)
O38 0.049(11) 0.095(15) 0.072(14) -0.019(12) 0.046(10) -0.016(10)
O39 0.060(11) 0.081(13) 0.017(8) 0.026(9) -0.008(8) 0.008(9)
O40 0.047(10) 0.104(15) 0.031(10) -0.020(10) 0.010(8) 0.004(10)
C1 0.032(8) 0.036(8) 0.034(8) -0.004(6) 0.007(6) -0.006(6)
C2 0.019(7) 0.019(7) 0.026(7) -0.001(6) 0.004(6) -0.001(6)
C3 0.049(9) 0.038(8) 0.039(8) 0.001(7) 0.004(7) -0.001(7)
C4 0.024(7) 0.031(7) 0.021(7) 0.005(6) 0.001(6) 0.001(6)
C5 0.023(7) 0.030(7) 0.024(7) -0.005(6) 0.003(6) 0.005(6)
C6 0.028(7) 0.026(7) 0.011(7) -0.005(6) -0.001(6) -0.013(6)
C7 0.037(8) 0.030(8) 0.035(8) -0.001(6) 0.004(6) -0.002(6)
C8 0.026(7) 0.025(7) 0.027(7) -0.007(6) 0.000(6) 0.003(6)
C9 0.029(8) 0.040(8) 0.037(8) 0.006(7) 0.001(6) -0.004(6)
C10 0.021(7) 0.024(7) 0.031(8) -0.001(6) 0.001(6) -0.001(6)
C11 0.025(7) 0.025(7) 0.033(8) 0.000(6) 0.008(6) 0.009(6)
C12 0.054(9) 0.053(9) 0.038(9) -0.006(7) -0.002(7) -0.001(7)
C13 0.038(8) 0.031(8) 0.032(8) 0.002(6) 0.000(6) -0.001(6)
C14 0.013(7) 0.029(7) 0.031(7) -0.001(6) 0.013(6) 0.001(6)
C15 0.018(6) 0.029(7) 0.030(7) -0.008(6) -0.002(5) -0.013(6)
C16 0.022(7) 0.029(7) 0.019(7) 0.004(6) -0.008(6) -0.002(6)
C17 0.023(7) 0.028(7) 0.028(7) -0.003(6) 0.003(6) -0.005(6)
C18 0.035(7) 0.031(7) 0.027(8) 0.005(6) 0.000(6) 0.000(6)
C19 0.024(7) 0.031(7) 0.024(7) -0.002(6) 0.006(6) 0.009(6)
C20 0.012(5) 0.012(5) 0.015(5) -0.001(3) -0.004(3) -0.001(3)
C21 0.037(8) 0.037(8) 0.035(8) 0.006(7) -0.005(6) 0.002(6)
C22 0.030(7) 0.037(8) 0.035(8) -0.003(7) 0.004(6) 0.011(6)
C23 0.027(7) 0.038(8) 0.038(8) 0.002(7) 0.002(6) -0.004(6)
C24 0.024(7) 0.030(7) 0.026(7) 0.000(6) 0.002(6) -0.007(6)
C25 0.030(8) 0.038(8) 0.036(8) 0.000(7) 0.007(6) 0.001(6)
C26 0.027(7) 0.034(8) 0.035(8) -0.001(7) 0.008(6) -0.004(6)
C27 0.034(7) 0.015(7) 0.022(7) -0.010(6) 0.008(6) 0.001(6)
C28 0.029(7) 0.040(8) 0.037(8) -0.002(7) 0.002(6) 0.004(6)
C29 0.027(7) 0.026(7) 0.031(8) 0.002(6) -0.003(6) -0.010(6)
C30 0.019(7) 0.024(7) 0.028(7) -0.003(6) 0.006(6) -0.003(6)
C31 0.049(8) 0.044(8) 0.037(8) -0.001(7) 0.007(7) 0.000(7)
C32 0.043(8) 0.053(9) 0.043(9) 0.000(7) -0.001(7) -0.012(7)
C33 0.041(8) 0.043(8) 0.042(8) 0.000(7) 0.007(7) 0.001(7)
C34 0.047(9) 0.040(8) 0.052(9) 0.000(7) 0.005(7) 0.003(7)
C35 0.027(7) 0.032(8) 0.032(8) -0.004(6) 0.010(6) -0.009(6)
C36 0.035(8) 0.042(8) 0.036(8) 0.002(7) 0.006(6) -0.008(6)
C37 0.034(8) 0.046(8) 0.034(8) 0.000(7) -0.007(6) 0.005(7)
C38 0.037(8) 0.033(8) 0.036(8) -0.002(6) 0.008(7) -0.002(6)
C39 0.032(7) 0.035(8) 0.028(8) -0.010(6) 0.000(6) 0.004(6)
C40 0.032(8) 0.047(8) 0.039(8) -0.001(7) -0.004(6) -0.005(7)
P1 0.015(2) 0.039(3) 0.022(3) -0.004(2) 0.003(2) 0.005(2)
C101 0.044(8) 0.047(8) 0.043(9) -0.012(7) 0.005(7) 0.006(7)
C102 0.101(10) 0.104(10) 0.104(9) 0.002(7) -0.002(7) 0.010(7)
C103 0.115(11) 0.109(10) 0.108(9) -0.004(7) 0.004(7) 0.007(7)
C104 0.122(11) 0.123(10) 0.109(9) -0.001(7) 0.004(7) 0.008(7)
C105 0.137(11) 0.142(11) 0.129(10) 0.003(7) 0.017(7) -0.004(7)
C106 0.146(11) 0.151(11) 0.140(10) 0.009(7) 0.016(7) -0.022(7)
C107 0.133(11) 0.141(11) 0.132(9) 0.006(7) 0.003(7) -0.020(7)
C108 0.030(6) 0.036(6) 0.022(7) -0.008(6) 0.009(6) 0.000(5)
C109 0.034(6) 0.045(6) 0.045(8) -0.007(7) 0.000(6) -0.001(6)
C110 0.048(6) 0.052(7) 0.054(9) -0.004(7) 0.005(7) -0.009(5)
C111 0.062(7) 0.050(7) 0.057(9) -0.004(7) 0.000(7) -0.003(5)
C112 0.055(6) 0.045(6) 0.052(9) -0.001(7) 0.008(7) 0.006(6)
C113 0.044(6) 0.045(7) 0.048(8) -0.004(7) 0.011(7) 0.011(5)
C114 0.012(6) 0.020(6) 0.026(6) -0.003(5) 0.009(5) -0.006(5)
C115 0.023(6) 0.033(7) 0.027(6) -0.008(6) 0.006(5) 0.005(5)
C116 0.028(7) 0.029(7) 0.029(6) -0.003(6) 0.011(5) 0.005(5)
C117 0.023(6) 0.025(7) 0.037(6) -0.003(6) 0.004(5) -0.001(5)
C118 0.024(6) 0.030(7) 0.037(6) 0.009(6) -0.002(6) 0.000(5)
C119 0.036(7) 0.036(7) 0.034(6) 0.001(6) 0.007(5) 0.000(6)
P2 0.044(3) 0.036(3) 0.034(3) 0.006(3) 0.009(3) 0.008(3)
C201 0.059(9) 0.059(9) 0.052(9) 0.001(7) 0.003(7) 0.001(7)
C202 0.083(9) 0.083(8) 0.080(9) 0.009(7) 0.019(6) -0.001(7)
C203 0.093(9) 0.097(9) 0.097(10) 0.011(7) 0.005(7) -0.003(6)
C204 0.099(9) 0.109(9) 0.105(10) 0.008(7) 0.004(7) 0.002(7)
C205 0.098(9) 0.111(9) 0.108(10) 0.006(7) 0.015(7) 0.004(7)
C206 0.101(9) 0.103(9) 0.101(10) 0.001(7) 0.017(7) 0.014(6)
C207 0.099(9) 0.095(9) 0.098(10) 0.002(7) 0.017(7) 0.008(7)
C208 0.028(6) 0.027(7) 0.029(6) 0.008(6) -0.004(5) 0.004(5)
C209 0.040(7) 0.038(7) 0.033(7) 0.000(6) -0.002(5) -0.003(6)
C210 0.040(7) 0.049(8) 0.051(7) 0.001(6) 0.002(6) -0.012(6)
C211 0.028(6) 0.039(7) 0.040(6) 0.011(6) 0.005(6) 0.011(5)
C212 0.039(7) 0.030(7) 0.036(7) 0.001(6) 0.001(5) 0.009(5)
C213 0.036(7) 0.032(7) 0.038(7) -0.001(6) 0.000(5) -0.002(6)
C214 0.045(7) 0.040(6) 0.040(8) -0.001(7) 0.005(6) -0.001(5)
C215 0.044(6) 0.044(6) 0.037(8) 0.000(7) -0.001(6) 0.000(5)
C216 0.042(6) 0.042(6) 0.040(8) -0.001(7) 0.000(6) 0.003(6)
C217 0.052(7) 0.047(7) 0.048(9) 0.006(7) 0.004(7) -0.001(5)
C218 0.049(7) 0.054(7) 0.053(9) 0.004(7) 0.017(7) 0.000(5)
C219 0.047(6) 0.049(6) 0.048(8) -0.002(7) 0.007(7) 0.000(6)
P3 0.054(4) 0.034(3) 0.028(3) -0.008(3) 0.006(3) -0.010(3)
C301 0.047(8) 0.044(8) 0.043(9) -0.001(7) 0.000(7) 0.000(7)
C302 0.034(7) 0.034(7) 0.032(7) 0.003(6) 0.001(6) -0.004(5)
C303 0.036(7) 0.033(7) 0.037(7) 0.003(5) 0.001(6) -0.003(6)
C304 0.042(7) 0.041(7) 0.031(7) 0.000(6) 0.002(5) -0.001(6)
C305 0.031(7) 0.041(7) 0.037(7) 0.000(6) 0.006(6) -0.003(5)
C306 0.041(7) 0.039(7) 0.043(7) -0.004(6) -0.002(6) -0.004(6)
C307 0.037(7) 0.037(6) 0.034(7) 0.001(6) 0.003(5) -0.006(6)
C308 0.071(8) 0.073(9) 0.073(8) -0.002(7) 0.002(6) -0.007(7)
C309 0.093(9) 0.102(10) 0.083(7) -0.006(7) 0.010(7) 0.008(7)
C310 0.091(9) 0.103(10) 0.092(8) -0.009(7) 0.007(6) 0.012(7)
C311 0.099(9) 0.103(10) 0.096(8) -0.005(7) 0.008(6) 0.011(7)
C312 0.097(9) 0.105(10) 0.097(8) 0.003(7) 0.005(7) 0.019(7)
C313 0.087(9) 0.093(10) 0.087(8) 0.004(7) 0.004(6) 0.011(7)
C314 0.046(7) 0.039(6) 0.035(8) -0.006(6) -0.003(6) -0.016(5)
C315 0.045(7) 0.046(6) 0.041(8) -0.001(7) 0.001(6) -0.008(6)
C316 0.048(7) 0.049(6) 0.043(8) 0.007(7) 0.002(6) -0.014(5)
C317 0.056(7) 0.043(6) 0.047(8) 0.000(7) -0.001(7) -0.016(5)
C318 0.052(7) 0.051(6) 0.044(8) -0.007(7) 0.004(6) -0.005(6)
C319 0.048(7) 0.049(6) 0.043(8) 0.005(7) 0.009(6) -0.014(5)
P4 0.068(9) 0.057(9) 0.031(7) -0.034(6) -0.008(6) 0.011(7)
C401 0.072(18) 0.076(18) 0.073(18) -0.006(8) 0.004(8) 0.001(8)
C402 0.047(9) 0.045(11) 0.042(9) -0.001(7) 0.004(6) -0.001(7)
C403 0.047(9) 0.049(11) 0.048(9) -0.003(7) 0.001(7) 0.001(7)
C404 0.046(9) 0.043(11) 0.047(9) 0.001(8) 0.000(7) -0.002(7)
C405 0.051(10) 0.048(11) 0.046(9) -0.002(7) 0.002(6) 0.000(7)
C406 0.046(9) 0.045(11) 0.043(9) -0.002(7) 0.006(7) 0.003(7)
C407 0.047(9) 0.044(11) 0.045(9) -0.004(8) 0.003(7) 0.000(7)
C408 0.051(10) 0.049(9) 0.049(11) -0.001(7) -0.001(7) 0.004(7)
C409 0.053(10) 0.051(9) 0.047(11) 0.001(7) 0.001(7) 0.002(6)
C410 0.052(10) 0.053(10) 0.051(11) -0.002(7) 0.004(8) 0.002(6)
C411 0.053(10) 0.052(9) 0.051(11) -0.002(7) 0.003(7) 0.004(7)
C412 0.049(10) 0.047(9) 0.049(11) -0.003(7) -0.002(7) 0.001(6)
C413 0.053(10) 0.050(9) 0.049(11) -0.001(7) 0.004(7) 0.002(6)
C414 0.075(12) 0.071(10) 0.070(10) -0.003(7) 0.003(8) 0.000(7)
C415 0.067(12) 0.067(11) 0.066(10) -0.002(6) 0.006(8) 0.003(8)
C416 0.067(12) 0.069(10) 0.070(10) 0.000(7) 0.007(8) 0.002(8)
C417 0.076(12) 0.072(10) 0.071(10) 0.003(7) 0.005(8) -0.002(7)
C418 0.075(12) 0.075(11) 0.071(10) 0.001(6) 0.004(8) -0.002(8)
C419 0.076(12) 0.070(11) 0.070(10) -0.003(7) 0.002(8) 0.000(8)
P4A 0.038(7) 0.036(7) 0.016(6) 0.010(5) 0.009(5) -0.002(5)
C421 0.053(15) 0.050(15) 0.053(15) 0.003(8) 0.000(8) 0.000(8)
C422 0.021(7) 0.023(10) 0.020(7) 0.001(7) 0.002(6) -0.002(7)
C423 0.022(8) 0.024(10) 0.026(8) -0.002(7) 0.005(6) 0.001(7)
C424 0.024(8) 0.026(10) 0.027(8) -0.003(7) 0.006(5) -0.002(7)
C425 0.025(8) 0.021(10) 0.024(8) 0.002(7) 0.008(6) -0.004(7)
C426 0.029(8) 0.022(10) 0.021(8) -0.003(7) 0.005(6) 0.004(7)
C427 0.026(8) 0.020(10) 0.020(8) -0.002(7) 0.004(5) 0.002(7)
C428 0.037(9) 0.038(8) 0.036(10) 0.000(7) 0.001(7) 0.001(6)
C429 0.041(10) 0.039(9) 0.041(11) 0.003(7) 0.001(7) -0.001(6)
C430 0.043(10) 0.040(8) 0.041(11) 0.001(7) -0.002(7) 0.000(7)
C431 0.047(10) 0.045(9) 0.047(11) -0.002(7) 0.001(7) 0.002(6)
C432 0.042(10) 0.045(9) 0.043(11) -0.003(7) 0.002(7) 0.004(6)
C433 0.040(9) 0.044(8) 0.039(11) -0.002(7) 0.004(7) 0.002(7)
C434 0.023(9) 0.029(8) 0.025(9) -0.004(7) 0.005(7) -0.001(7)
C435 0.033(10) 0.030(8) 0.032(9) -0.002(6) -0.005(7) 0.003(7)
C436 0.030(10) 0.031(8) 0.033(9) -0.001(7) -0.004(7) 0.003(7)
C437 0.030(10) 0.029(8) 0.029(9) 0.001(7) 0.005(7) 0.003(7)
C438 0.029(10) 0.031(8) 0.029(9) -0.002(6) 0.008(7) 0.002(7)
C439 0.034(10) 0.031(8) 0.034(9) -0.003(7) -0.001(7) 0.001(7)
O1S 0.29(6) 0.47(8) 0.08(3) -0.03(4) 0.06(3) -0.11(5)
C3S 0.20(2) 0.20(2) 0.19(2) -0.001(8) 0.016(8) -0.003(8)
C4S 0.21(2) 0.21(2) 0.20(2) 0.002(8) 0.012(8) 0.004(8)
O5S 0.13(2) 0.093(18) 0.11(2) 0.001(15) 0.060(17) -0.007(15)
C6S 0.097(11) 0.094(11) 0.092(10) -0.003(7) 0.005(7) 0.002(7)
C7S 0.095(10) 0.087(11) 0.090(9) -0.006(7) 0.009(7) 0.003(7)
C8S 0.104(11) 0.101(11) 0.093(9) 0.000(7) 0.004(7) -0.003(8)
O9S 0.06(2) 0.28(5) 0.82(14) -0.25(7) 0.15(4) -0.04(3)
C10S 0.25(2) 0.25(2) 0.25(2) -0.002(8) 0.016(8) 0.000(8)
C11S 0.25(2) 0.25(2) 0.25(2) -0.002(7) 0.015(8) -0.001(8)
C12S 0.25(2) 0.25(2) 0.25(2) -0.001(8) 0.013(8) -0.002(8)

loop_
_atom_type_symbol
_atom_type_description
_atom_type_scat_dispersion_real
_atom_type_scat_dispersion_imag
_atom_type_scat_source
C C 0.0033 0.0016 'International Tables Vol C Tables 4.2.6.8 and 6.1.1.4'
H H 0.0000 0.0000 'International Tables Vol C Tables 4.2.6.8 and 6.1.1.4'
O O 0.0106 0.0060 'International Tables Vol C Tables 4.2.6.8 and 6.1.1.4'
P P 0.1023 0.0942 'International Tables Vol C Tables 4.2.6.8 and 6.1.1.4'
Ni Ni 0.3393 1.1124 'International Tables Vol C Tables 4.2.6.8 and 6.1.1.4'
Ag Ag -0.8971 1.1015 'International Tables Vol C Tables 4.2.6.8 and 6.1.1.4'

loop_
_geom_angle_atom_site_label_1
_geom_angle_atom_site_label_2
_geom_angle_atom_site_label_3
_geom_angle
_geom_angle_site_symmetry_1
_geom_angle_site_symmetry_3
_geom_angle_publ_flag
Ni22 Ag1 Ni20 57.36(7) . . ?
Ni22 Ag1 Ni9 57.31(8) . . ?
Ni20 Ag1 Ni9 55.85(7) . . ?
Ni22 Ag1 Ag10 120.41(7) . . ?
Ni20 Ag1 Ag10 63.07(6) . . ?
Ni9 Ag1 Ag10 90.97(7) . . ?
Ni22 Ag1 Ag12 61.94(7) . . ?
Ni20 Ag1 Ag12 92.14(7) . . ?
Ni9 Ag1 Ag12 119.24(8) . . ?
Ag10 Ag1 Ag12 121.02(7) . . ?
Ni22 Ag1 Ag8 91.58(7) . . ?
Ni20 Ag1 Ag8 63.56(6) . . ?
Ni9 Ag1 Ag8 119.41(7) . . ?
Ag10 Ag1 Ag8 59.56(5) . . ?
Ag12 Ag1 Ag8 61.47(5) . . ?
Ni22 Ag1 Ag13 91.37(7) . . ?
Ni20 Ag1 Ag13 118.56(7) . . ?
Ni9 Ag1 Ag13 62.72(6) . . ?
Ag10 Ag1 Ag13 119.04(7) . . ?
Ag12 Ag1 Ag13 119.78(6) . . ?
Ag8 Ag1 Ag13 177.02(7) . . ?
Ni22 Ag1 Ag14 120.03(8) . . ?
Ni20 Ag1 Ag14 90.55(7) . . ?
Ni9 Ag1 Ag14 62.74(6) . . ?
Ag10 Ag1 Ag14 60.06(5) . . ?
Ag12 Ag1 Ag14 177.28(7) . . ?
Ag8 Ag1 Ag14 119.61(6) . . ?
Ag13 Ag1 Ag14 59.00(5) . . ?
Ni22 Ag1 Ag11 63.04(6) . . ?
Ni20 Ag1 Ag11 120.39(7) . . ?
Ni9 Ag1 Ag11 91.75(7) . . ?
Ag10 Ag1 Ag11 176.47(7) . . ?
Ag12 Ag1 Ag11 59.29(5) . . ?
Ag8 Ag1 Ag11 120.71(7) . . ?
Ag13 Ag1 Ag11 60.49(5) . . ?
Ag14 Ag1 Ag11 119.45(6) . . ?
Ni22 Ag1 Ag3 110.71(7) . . ?
Ni20 Ag1 Ag3 148.56(8) . . ?
Ni9 Ag1 Ag3 146.82(7) . . ?
Ag10 Ag1 Ag3 119.09(6) . . ?
Ag12 Ag1 Ag3 58.91(5) . . ?
Ag8 Ag1 Ag3 89.81(6) . . ?
Ag13 Ag1 Ag3 88.77(5) . . ?
Ag14 Ag1 Ag3 118.38(6) . . ?
Ag11 Ag1 Ag3 57.71(5) . . ?
Ni22 Ag1 Ag2 147.79(8) . . ?
Ni20 Ag1 Ag2 111.91(7) . . ?
Ni9 Ag1 Ag2 146.39(8) . . ?
Ag10 Ag1 Ag2 58.20(5) . . ?
Ag12 Ag1 Ag2 90.40(6) . . ?
Ag8 Ag1 Ag2 58.95(5) . . ?
Ag13 Ag1 Ag2 118.08(6) . . ?
Ag14 Ag1 Ag2 88.25(6) . . ?
Ag11 Ag1 Ag2 118.59(6) . . ?
Ag3 Ag1 Ag2 60.89(5) . . ?
Ni22 Ag1 Ag4 147.15(8) . . ?
Ni20 Ag1 Ag4 146.16(8) . . ?
Ni9 Ag1 Ag4 111.08(7) . . ?
Ag10 Ag1 Ag4 88.22(5) . . ?
Ag12 Ag1 Ag4 119.23(6) . . ?
Ag8 Ag1 Ag4 118.52(6) . . ?
Ag13 Ag1 Ag4 58.51(5) . . ?
Ag14 Ag1 Ag4 58.06(5) . . ?
Ag11 Ag1 Ag4 88.70(5) . . ?
Ag3 Ag1 Ag4 60.33(5) . . ?
Ag2 Ag1 Ag4 59.57(5) . . ?
Ni18 Ag2 Ni23 57.41(7) . . ?
Ni18 Ag2 Ni24 57.94(7) . . ?
Ni23 Ag2 Ni24 56.20(8) . . ?
Ni18 Ag2 Ag10 63.27(6) . . ?
Ni23 Ag2 Ag10 93.19(7) . . ?
Ni24 Ag2 Ag10 121.21(8) . . ?
Ni18 Ag2 Ag16 120.68(8) . . ?
Ni23 Ag2 Ag16 91.29(7) . . ?
Ni24 Ag2 Ag16 62.76(6) . . ?
Ag10 Ag2 Ag16 175.28(7) . . ?
Ni18 Ag2 Ag15 120.62(8) . . ?
Ni23 Ag2 Ag15 63.25(6) . . ?
Ni24 Ag2 Ag15 91.48(7) . . ?
Ag10 Ag2 Ag15 120.00(6) . . ?
Ag16 Ag2 Ag15 61.00(5) . . ?
Ni18 Ag2 Ag8 61.34(6) . . ?
Ni23 Ag2 Ag8 118.74(7) . . ?
Ni24 Ag2 Ag8 90.59(7) . . ?
Ag10 Ag2 Ag8 59.44(5) . . ?
Ag16 Ag2 Ag8 119.36(6) . . ?
Ag15 Ag2 Ag8 177.75(7) . . ?
Ni18 Ag2 Ag6 90.38(7) . . ?
Ni23 Ag2 Ag6 118.01(8) . . ?
Ni24 Ag2 Ag6 61.81(7) . . ?
Ag10 Ag2 Ag6 119.39(6) . . ?
Ag16 Ag2 Ag6 59.38(5) . . ?
Ag15 Ag2 Ag6 120.37(6) . . ?
Ag8 Ag2 Ag6 60.02(5) . . ?
Ni18 Ag2 Ag9 93.15(7) . . ?
Ni23 Ag2 Ag9 65.37(7) . . ?
Ni24 Ag2 Ag9 121.53(8) . . ?
Ag10 Ag2 Ag9 61.18(5) . . ?
Ag16 Ag2 Ag9 119.70(6) . . ?
Ag15 Ag2 Ag9 58.83(5) . . ?
Ag8 Ag2 Ag9 120.61(6) . . ?
Ag6 Ag2 Ag9 176.15(7) . . ?
Ni18 Ag2 Ag4 148.24(8) . . ?
Ni23 Ag2 Ag4 113.42(7) . . ?
Ni24 Ag2 Ag4 146.85(8) . . ?
Ag10 Ag2 Ag4 88.86(6) . . ?
Ag16 Ag2 Ag4 87.99(5) . . ?
Ag15 Ag2 Ag4 58.96(5) . . ?
Ag8 Ag2 Ag4 118.80(6) . . ?
Ag6 Ag2 Ag4 117.93(6) . . ?
Ag9 Ag2 Ag4 58.26(5) . . ?
Ni18 Ag2 Ag1 110.52(7) . . ?
Ni23 Ag2 Ag1 149.75(8) . . ?
Ni24 Ag2 Ag1 145.46(8) . . ?
Ag10 Ag2 Ag1 58.44(5) . . ?
Ag16 Ag2 Ag1 116.88(6) . . ?
Ag15 Ag2 Ag1 119.38(6) . . ?
Ag8 Ag2 Ag1 58.38(5) . . ?
Ag6 Ag2 Ag1 87.63(6) . . ?
Ag9 Ag2 Ag1 89.70(6) . . ?
Ag4 Ag2 Ag1 60.42(5) . . ?
Ni18 Ag2 Ag3 145.33(8) . . ?
Ni23 Ag2 Ag3 147.04(7) . . ?
Ni24 Ag2 Ag3 109.64(7) . . ?
Ag10 Ag2 Ag3 117.81(6) . . ?
Ag16 Ag2 Ag3 57.51(5) . . ?
Ag15 Ag2 Ag3 89.90(5) . . ?
Ag8 Ag2 Ag3 88.58(5) . . ?
Ag6 Ag2 Ag3 57.83(5) . . ?
Ag9 Ag2 Ag3 118.36(6) . . ?
Ag4 Ag2 Ag3 60.10(5) . . ?
Ag1 Ag2 Ag3 59.37(5) . . ?
Ni13 Ag3 Ag16 63.32(7) . . ?
Ni13 Ag3 Ag11 119.43(8) . . ?
Ag16 Ag3 Ag11 177.20(7) . . ?
Ni13 Ag3 Ni4 56.96(8) . . ?
Ag16 Ag3 Ni4 120.27(8) . . ?
Ag11 Ag3 Ni4 62.49(7) . . ?
Ni13 Ag3 Ni2 57.27(8) . . ?
Ag16 Ag3 Ni2 91.05(7) . . ?
Ag11 Ag3 Ni2 91.04(7) . . ?
Ni4 Ag3 Ni2 56.22(8) . . ?
Ni13 Ag3 Ag6 63.63(7) . . ?
Ag16 Ag3 Ag6 59.91(5) . . ?
Ag11 Ag3 Ag6 120.34(7) . . ?
Ni4 Ag3 Ag6 93.35(8) . . ?
Ni2 Ag3 Ag6 120.88(8) . . ?
Ni13 Ag3 Ag5 90.89(7) . . ?
Ag16 Ag3 Ag5 59.87(5) . . ?
Ag11 Ag3 Ag5 119.73(7) . . ?
Ni4 Ag3 Ag5 117.95(7) . . ?
Ni2 Ag3 Ag5 61.74(6) . . ?
Ag6 Ag3 Ag5 119.75(7) . . ?
Ni13 Ag3 Ag12 92.01(7) . . ?
Ag16 Ag3 Ag12 120.49(7) . . ?
Ag11 Ag3 Ag12 59.74(5) . . ?
Ni4 Ag3 Ag12 64.88(7) . . ?
Ni2 Ag3 Ag12 121.09(8) . . ?
Ag6 Ag3 Ag12 60.61(5) . . ?
Ag5 Ag3 Ag12 176.81(7) . . ?
Ni13 Ag3 Ag7 119.73(8) . . ?
Ag16 Ag3 Ag7 119.18(7) . . ?
Ag11 Ag3 Ag7 60.36(5) . . ?
Ni4 Ag3 Ag7 90.28(7) . . ?
Ni2 Ag3 Ag7 62.46(7) . . ?
Ag6 Ag3 Ag7 176.12(7) . . ?
Ag5 Ag3 Ag7 59.37(5) . . ?
Ag12 Ag3 Ag7 120.03(7) . . ?
Ni13 Ag3 Ag1 147.52(8) . . ?
Ag16 Ag3 Ag1 117.92(6) . . ?
Ag11 Ag3 Ag1 59.58(5) . . ?
Ni4 Ag3 Ag1 112.77(7) . . ?
Ni2 Ag3 Ag1 147.46(8) . . ?
Ag6 Ag3 Ag1 88.32(5) . . ?
Ag5 Ag3 Ag1 118.52(6) . . ?
Ag12 Ag3 Ag1 58.34(5) . . ?
Ag7 Ag3 Ag1 89.00(6) . . ?
Ni13 Ag3 Ag4 146.46(8) . . ?
Ag16 Ag3 Ag4 87.82(6) . . ?
Ag11 Ag3 Ag4 89.71(6) . . ?
Ni4 Ag3 Ag4 146.58(8) . . ?
Ni2 Ag3 Ag4 110.21(7) . . ?
Ag6 Ag3 Ag4 117.82(6) . . ?
Ag5 Ag3 Ag4 58.29(5) . . ?
Ag12 Ag3 Ag4 118.57(6) . . ?
Ag7 Ag3 Ag4 58.34(5) . . ?
Ag1 Ag3 Ag4 60.23(5) . . ?
Ni13 Ag3 Ag2 111.78(8) . . ?
Ag16 Ag3 Ag2 58.18(5) . . ?
Ag11 Ag3 Ag2 119.31(6) . . ?
Ni4 Ag3 Ag2 149.73(8) . . ?
Ni2 Ag3 Ag2 146.02(8) . . ?
Ag6 Ag3 Ag2 58.65(5) . . ?
Ag5 Ag3 Ag2 88.31(6) . . ?
Ag12 Ag3 Ag2 89.39(5) . . ?
Ag7 Ag3 Ag2 117.51(6) . . ?
Ag1 Ag3 Ag2 59.74(5) . . ?
Ag4 Ag3 Ag2 59.17(5) . . ?
Ni15 Ag4 Ni19 57.46(7) . . ?
Ni15 Ag4 Ag14 90.45(7) . . ?
Ni19 Ag4 Ag14 119.14(8) . . ?
Ni15 Ag4 Ag9 62.76(6) . . ?
Ni19 Ag4 Ag9 120.21(7) . . ?
Ag14 Ag4 Ag9 60.72(5) . . ?
Ni15 Ag4 Ag5 93.07(7) . . ?
Ni19 Ag4 Ag5 63.46(6) . . ?
Ag14 Ag4 Ag5 176.44(7) . . ?
Ag9 Ag4 Ag5 120.64(7) . . ?
Ni15 Ag4 Ag7 118.68(7) . . ?
Ni19 Ag4 Ag7 61.22(6) . . ?
Ag14 Ag4 Ag7 119.12(6) . . ?
Ag9 Ag4 Ag7 178.54(7) . . ?
Ag5 Ag4 Ag7 59.43(5) . . ?
Ni15 Ag4 Ag13 117.61(8) . . ?
Ni19 Ag4 Ag13 89.64(7) . . ?
Ag14 Ag4 Ag13 59.17(5) . . ?
Ag9 Ag4 Ag13 119.88(6) . . ?
Ag5 Ag4 Ag13 119.35(6) . . ?
Ag7 Ag4 Ag13 59.96(5) . . ?
Ni15 Ag4 Ag15 64.83(7) . . ?
Ni19 Ag4 Ag15 93.31(7) . . ?
Ag14 Ag4 Ag15 119.76(6) . . ?
Ag9 Ag4 Ag15 59.10(5) . . ?
Ag5 Ag4 Ag15 61.54(5) . . ?
Ag7 Ag4 Ag15 120.96(6) . . ?
Ag13 Ag4 Ag15 176.94(7) . . ?
Ni15 Ag4 Ni17 56.49(8) . . ?
Ni19 Ag4 Ni17 56.89(7) . . ?
Ag14 Ag4 Ni17 62.26(6) . . ?
Ag9 Ag4 Ni17 91.46(7) . . ?
Ag5 Ag4 Ni17 120.33(7) . . ?
Ag7 Ag4 Ni17 89.67(7) . . ?
Ag13 Ag4 Ni17 61.13(6) . . ?
Ag15 Ag4 Ni17 121.31(8) . . ?
Ni15 Ag4 Ag2 113.20(7) . . ?
Ni19 Ag4 Ag2 148.78(8) . . ?
Ag14 Ag4 Ag2 88.86(5) . . ?
Ag9 Ag4 Ag2 59.46(5) . . ?
Ag5 Ag4 Ag2 89.27(6) . . ?
Ag7 Ag4 Ag2 119.20(6) . . ?
Ag13 Ag4 Ag2 118.39(6) . . ?
Ag15 Ag4 Ag2 58.55(5) . . ?
Ni17 Ag4 Ag2 147.41(7) . . ?
Ni15 Ag4 Ag1 147.16(7) . . ?
Ni19 Ag4 Ag1 145.12(8) . . ?
Ag14 Ag4 Ag1 58.67(5) . . ?
Ag9 Ag4 Ag1 90.14(5) . . ?
Ag5 Ag4 Ag1 117.78(6) . . ?
Ag7 Ag4 Ag1 88.60(6) . . ?
Ag13 Ag4 Ag1 58.39(5) . . ?
Ag15 Ag4 Ag1 118.56(6) . . ?
Ni17 Ag4 Ag1 110.05(7) . . ?
Ag2 Ag4 Ag1 60.00(5) . . ?
Ni15 Ag4 Ag3 149.50(8) . . ?
Ni19 Ag4 Ag3 110.56(7) . . ?
Ag14 Ag4 Ag3 118.10(6) . . ?
Ag9 Ag4 Ag3 120.20(6) . . ?
Ag5 Ag4 Ag3 58.34(5) . . ?
Ag7 Ag4 Ag3 58.46(5) . . ?
Ag13 Ag4 Ag3 88.18(6) . . ?
Ag15 Ag4 Ag3 90.04(6) . . ?
Ni17 Ag4 Ag3 144.91(8) . . ?
Ag2 Ag4 Ag3 60.74(5) . . ?
Ag1 Ag4 Ag3 59.44(5) . . ?
Ni12 Ag5 Ni6 132.48(9) . . ?
Ni12 Ag5 Ag7 110.07(8) . . ?
Ni6 Ag5 Ag7 113.14(8) . . ?
Ni12 Ag5 Ag16 113.29(8) . . ?
Ni6 Ag5 Ag16 58.78(7) . . ?
Ag7 Ag5 Ag16 119.92(6) . . ?
Ni12 Ag5 Ag4 78.01(7) . . ?
Ni6 Ag5 Ag4 141.83(8) . . ?
Ag7 Ag5 Ag4 60.39(5) . . ?
Ag16 Ag5 Ag4 90.52(6) . . ?
Ni12 Ag5 Ag3 139.88(8) . . ?
Ni6 Ag5 Ag3 80.60(7) . . ?
Ag7 Ag5 Ag3 60.46(5) . . ?
Ag16 Ag5 Ag3 59.52(5) . . ?
Ag4 Ag5 Ag3 63.36(5) . . ?
Ni12 Ag5 Ni2 155.73(9) . . ?
Ni6 Ag5 Ni2 51.50(8) . . ?
Ag7 Ag5 Ni2 61.86(7) . . ?
Ag16 Ag5 Ni2 89.25(7) . . ?
Ag4 Ag5 Ni2 112.12(7) . . ?
Ag3 Ag5 Ni2 58.98(6) . . ?
Ni12 Ag5 Ag15 57.56(6) . . ?
Ni6 Ag5 Ag15 112.74(8) . . ?
Ag7 Ag5 Ag15 119.87(6) . . ?
Ag16 Ag5 Ag15 60.27(5) . . ?
Ag4 Ag5 Ag15 59.49(5) . . ?
Ag3 Ag5 Ag15 91.75(6) . . ?
Ni2 Ag5 Ag15 146.70(8) . . ?
Ni12 Ag5 Ni19 50.74(7) . . ?
Ni6 Ag5 Ni19 156.07(9) . . ?
Ag7 Ag5 Ni19 59.60(6) . . ?
Ag16 Ag5 Ni19 145.14(7) . . ?
Ag4 Ag5 Ni19 57.79(6) . . ?
Ag3 Ag5 Ni19 110.05(7) . . ?
Ni2 Ag5 Ni19 114.62(9) . . ?
Ag15 Ag5 Ni19 88.87(7) . . ?
Ni7 Ag6 Ni1 132.36(9) . . ?
Ni7 Ag6 Ag16 112.79(8) . . ?
Ni1 Ag6 Ag16 110.95(8) . . ?
Ni7 Ag6 Ag3 141.92(8) . . ?
Ni1 Ag6 Ag3 78.17(7) . . ?
Ag16 Ag6 Ag3 59.53(5) . . ?
Ni7 Ag6 Ag8 58.00(7) . . ?
Ni1 Ag6 Ag8 112.97(8) . . ?
Ag16 Ag6 Ag8 119.63(6) . . ?
Ag3 Ag6 Ag8 91.81(6) . . ?
Ni7 Ag6 Ag2 80.32(7) . . ?
Ni1 Ag6 Ag2 139.94(9) . . ?
Ag16 Ag6 Ag2 59.71(5) . . ?
Ag3 Ag6 Ag2 63.51(5) . . ?
Ag8 Ag6 Ag2 59.96(5) . . ?
Ni7 Ag6 Ag12 112.90(8) . . ?
Ni1 Ag6 Ag12 57.20(7) . . ?
Ag16 Ag6 Ag12 119.34(7) . . ?
Ag3 Ag6 Ag12 59.84(5) . . ?
Ag8 Ag6 Ag12 60.78(5) . . ?
Ag2 Ag6 Ag12 91.74(6) . . ?
Ni7 Ag6 Ni24 51.44(8) . . ?
Ni1 Ag6 Ni24 156.77(9) . . ?
Ag16 Ag6 Ni24 61.58(6) . . ?
Ag3 Ag6 Ni24 111.32(7) . . ?
Ag8 Ag6 Ni24 88.47(7) . . ?
Ag2 Ag6 Ni24 58.17(6) . . ?
Ag12 Ag6 Ni24 146.02(8) . . ?
Ni7 Ag6 Ni13 156.46(10) . . ?
Ni1 Ag6 Ni13 50.26(8) . . ?
Ag16 Ag6 Ni13 61.02(6) . . ?
Ag3 Ag6 Ni13 57.53(6) . . ?
Ag8 Ag6 Ni13 145.53(8) . . ?
Ag2 Ag6 Ni13 110.78(7) . . ?
Ag12 Ag6 Ni13 88.09(7) . . ?
Ni24 Ag6 Ni13 115.73(8) . . ?
Ni3 Ag7 Ni14 128.94(10) . . ?
Ni3 Ag7 Ag5 111.61(8) . . ?
Ni14 Ag7 Ag5 114.38(8) . . ?
Ni3 Ag7 Ag4 142.40(8) . . ?
Ni14 Ag7 Ag4 81.72(7) . . ?
Ag5 Ag7 Ag4 60.18(5) . . ?
Ni3 Ag7 Ag13 113.42(8) . . ?
Ni14 Ag7 Ag13 58.36(6) . . ?
Ag5 Ag7 Ag13 120.24(6) . . ?
Ag4 Ag7 Ag13 60.11(5) . . ?
Ni3 Ag7 Ag11 58.68(7) . . ?
Ni14 Ag7 Ag11 112.55(8) . . ?
Ag5 Ag7 Ag11 119.36(7) . . ?
Ag4 Ag7 Ag11 91.87(6) . . ?
Ag13 Ag7 Ag11 60.76(5) . . ?
Ni3 Ag7 Ag3 80.73(7) . . ?
Ni14 Ag7 Ag3 142.48(8) . . ?
Ag5 Ag7 Ag3 60.18(5) . . ?
Ag4 Ag7 Ag3 63.19(5) . . ?
Ag13 Ag7 Ag3 90.94(6) . . ?
Ag11 Ag7 Ag3 59.19(5) . . ?
Ni3 Ag7 Ni19 154.96(9) . . ?
Ni14 Ag7 Ni19 51.67(8) . . ?
Ag5 Ag7 Ni19 62.86(6) . . ?
Ag4 Ag7 Ni19 58.79(6) . . ?
Ag13 Ag7 Ni19 88.34(7) . . ?
Ag11 Ag7 Ni19 146.27(7) . . ?
Ag3 Ag7 Ni19 112.49(7) . . ?
Ni3 Ag7 Ni2 51.11(8) . . ?
Ni14 Ag7 Ni2 155.95(9) . . ?
Ag5 Ag7 Ni2 60.63(6) . . ?
Ag4 Ag7 Ni2 110.93(7) . . ?
Ag13 Ag7 Ni2 145.61(8) . . ?
Ag11 Ag7 Ni2 88.10(7) . . ?
Ag3 Ag7 Ni2 58.49(6) . . ?
Ni19 Ag7 Ni2 116.38(8) . . ?
Ni8 Ag8 Ni7 131.21(9) . . ?
Ni8 Ag8 Ag10 111.72(8) . . ?
Ni7 Ag8 Ag10 113.44(8) . . ?
Ni8 Ag8 Ag1 79.47(7) . . ?
Ni7 Ag8 Ag1 140.59(8) . . ?
Ag10 Ag8 Ag1 59.95(5) . . ?
Ni8 Ag8 Ag2 140.45(8) . . ?
Ni7 Ag8 Ag2 80.36(7) . . ?
Ag10 Ag8 Ag2 59.57(5) . . ?
Ag1 Ag8 Ag2 62.67(5) . . ?
Ni8 Ag8 Ag6 112.08(8) . . ?
Ni7 Ag8 Ag6 58.01(7) . . ?
Ag10 Ag8 Ag6 119.53(6) . . ?
Ag1 Ag8 Ag6 90.05(6) . . ?
Ag2 Ag8 Ag6 60.03(5) . . ?
Ni8 Ag8 Ni18 157.05(9) . . ?
Ni7 Ag8 Ni18 51.50(8) . . ?
Ag10 Ag8 Ni18 62.20(6) . . ?
Ag1 Ag8 Ni18 111.54(7) . . ?
Ag2 Ag8 Ni18 58.25(6) . . ?
Ag6 Ag8 Ni18 88.62(7) . . ?
Ni8 Ag8 Ag12 57.74(7) . . ?
Ni7 Ag8 Ag12 111.94(8) . . ?
Ag10 Ag8 Ag12 118.95(7) . . ?
Ag1 Ag8 Ag12 59.02(5) . . ?
Ag2 Ag8 Ag12 91.14(6) . . ?
Ag6 Ag8 Ag12 59.70(5) . . ?
Ni18 Ag8 Ag12 145.21(7) . . ?
Ni8 Ag8 Ni20 50.80(7) . . ?
Ni7 Ag8 Ni20 158.27(9) . . ?
Ag10 Ag8 Ni20 61.11(6) . . ?
Ag1 Ag8 Ni20 57.66(6) . . ?
Ag2 Ag8 Ni20 110.14(7) . . ?
Ag6 Ag8 Ni20 143.71(8) . . ?
Ni18 Ag8 Ni20 116.90(8) . . ?
Ag12 Ag8 Ni20 87.41(7) . . ?
Ni10 Ag9 Ni11 133.22(9) . . ?
Ni10 Ag9 Ag15 109.56(8) . . ?
Ni11 Ag9 Ag15 114.12(7) . . ?
Ni10 Ag9 Ag4 137.88(8) . . ?
Ni11 Ag9 Ag4 80.34(7) . . ?
Ag15 Ag9 Ag4 60.73(5) . . ?
Ni10 Ag9 Ag14 111.96(8) . . ?
Ni11 Ag9 Ag14 57.76(6) . . ?
Ag15 Ag9 Ag14 120.18(6) . . ?
Ag4 Ag9 Ag14 59.52(5) . . ?
Ni10 Ag9 Ag2 77.30(7) . . ?
Ni11 Ag9 Ag2 140.19(8) . . ?
Ag15 Ag9 Ag2 60.00(5) . . ?
Ag4 Ag9 Ag2 62.28(5) . . ?
Ag14 Ag9 Ag2 89.78(6) . . ?
Ni10 Ag9 Ag10 57.51(7) . . ?
Ni11 Ag9 Ag10 111.41(8) . . ?
Ag15 Ag9 Ag10 118.50(6) . . ?
Ag4 Ag9 Ag10 89.64(6) . . ?
Ag14 Ag9 Ag10 59.07(5) . . ?
Ag2 Ag9 Ag10 58.51(5) . . ?
Ni10 Ag9 Ni15 159.53(9) . . ?
Ni11 Ag9 Ni15 50.61(7) . . ?
Ag15 Ag9 Ni15 63.64(6) . . ?
Ag4 Ag9 Ni15 57.93(6) . . ?
Ag14 Ag9 Ni15 87.07(7) . . ?
Ag2 Ag9 Ni15 111.51(7) . . ?
Ag10 Ag9 Ni15 142.95(8) . . ?
Ni10 Ag9 Ni23 49.38(7) . . ?
Ni11 Ag9 Ni23 160.22(9) . . ?
Ag15 Ag9 Ni23 60.35(6) . . ?
Ag4 Ag9 Ni23 109.19(7) . . ?
Ag14 Ag9 Ni23 142.01(8) . . ?
Ag2 Ag9 Ni23 56.25(6) . . ?
Ag10 Ag9 Ni23 86.46(7) . . ?
Ni15 Ag9 Ni23 119.03(8) . . ?
Ni10 Ag10 Ni21 132.00(9) . . ?
Ni10 Ag10 Ag8 110.88(8) . . ?
Ni21 Ag10 Ag8 112.77(8) . . ?
Ni10 Ag10 Ag2 78.21(7) . . ?
Ni21 Ag10 Ag2 141.90(8) . . ?
Ag8 Ag10 Ag2 60.99(5) . . ?
Ni10 Ag10 Ag1 139.96(8) . . ?
Ni21 Ag10 Ag1 80.71(7) . . ?
Ag8 Ag10 Ag1 60.49(5) . . ?
Ag2 Ag10 Ag1 63.35(5) . . ?
Ni10 Ag10 Ag14 112.68(8) . . ?
Ni21 Ag10 Ag14 58.18(6) . . ?
Ag8 Ag10 Ag14 120.81(6) . . ?
Ag2 Ag10 Ag14 91.33(6) . . ?
Ag1 Ag10 Ag14 60.33(5) . . ?
Ni10 Ag10 Ag9 57.49(7) . . ?
Ni21 Ag10 Ag9 111.87(8) . . ?
Ag8 Ag10 Ag9 121.28(6) . . ?
Ag2 Ag10 Ag9 60.31(5) . . ?
Ag1 Ag10 Ag9 91.99(6) . . ?
Ag14 Ag10 Ag9 59.87(5) . . ?
Ni10 Ag10 Ni18 51.06(8) . . ?
Ni21 Ag10 Ni18 155.98(9) . . ?
Ag8 Ag10 Ni18 60.06(6) . . ?
Ag2 Ag10 Ni18 57.98(6) . . ?
Ag1 Ag10 Ni18 110.23(7) . . ?
Ag14 Ag10 Ni18 145.84(7) . . ?
Ag9 Ag10 Ni18 89.61(7) . . ?
Ni10 Ag10 Ni20 157.28(9) . . ?
Ni21 Ag10 Ni20 50.74(7) . . ?
Ag8 Ag10 Ni20 62.13(6) . . ?
Ag2 Ag10 Ni20 112.11(7) . . ?
Ag1 Ag10 Ni20 58.15(6) . . ?
Ag14 Ag10 Ni20 87.93(7) . . ?
Ag9 Ag10 Ni20 145.21(7) . . ?
Ni18 Ag10 Ni20 115.92(8) . . ?
Ni16 Ag11 Ni3 131.13(10) . . ?
Ni16 Ag11 Ag3 139.93(8) . . ?
Ni3 Ag11 Ag3 81.16(7) . . ?
Ni16 Ag11 Ag12 110.22(8) . . ?
Ni3 Ag11 Ag12 114.61(8) . . ?
Ag3 Ag11 Ag12 60.75(5) . . ?
Ni16 Ag11 Ag7 112.03(8) . . ?
Ni3 Ag11 Ag7 58.21(7) . . ?
Ag3 Ag11 Ag7 60.45(5) . . ?
Ag12 Ag11 Ag7 121.13(7) . . ?
Ni16 Ag11 Ag1 78.92(7) . . ?
Ni3 Ag11 Ag1 141.57(8) . . ?
Ag3 Ag11 Ag1 62.71(5) . . ?
Ag12 Ag11 Ag1 59.68(5) . . ?
Ag7 Ag11 Ag1 90.82(6) . . ?
Ni16 Ag11 Ag13 57.73(7) . . ?
Ni3 Ag11 Ag13 111.98(8) . . ?
Ag3 Ag11 Ag13 91.01(6) . . ?
Ag12 Ag11 Ag13 119.05(6) . . ?
Ag7 Ag11 Ag13 59.62(5) . . ?
Ag1 Ag11 Ag13 59.37(5) . . ?
Ni16 Ag11 Ni4 157.18(10) . . ?
Ni3 Ag11 Ni4 50.85(8) . . ?
Ag3 Ag11 Ni4 58.83(6) . . ?
Ag12 Ag11 Ni4 63.91(7) . . ?
Ag7 Ag11 Ni4 88.28(7) . . ?
Ag1 Ag11 Ni4 112.33(8) . . ?
Ag13 Ag11 Ni4 145.06(8) . . ?
Ni16 Ag11 Ni22 50.33(7) . . ?
Ni3 Ag11 Ni22 157.84(9) . . ?
Ag3 Ag11 Ni22 110.11(7) . . ?
Ag12 Ag11 Ni22 60.05(6) . . ?
Ag7 Ag11 Ni22 143.89(8) . . ?
Ag1 Ag11 Ni22 57.31(6) . . ?
Ag13 Ag11 Ni22 87.45(7) . . ?
Ni4 Ag11 Ni22 117.76(9) . . ?
Ni1 Ag12 Ni8 132.96(10) . . ?
Ni1 Ag12 Ag11 109.70(8) . . ?
Ni8 Ag12 Ag11 113.71(8) . . ?
Ni1 Ag12 Ag1 139.85(8) . . ?
Ni8 Ag12 Ag1 79.34(7) . . ?
Ag11 Ag12 Ag1 61.03(5) . . ?
Ni1 Ag12 Ag3 78.77(7) . . ?
Ni8 Ag12 Ag3 139.95(8) . . ?
Ag11 Ag12 Ag3 59.50(5) . . ?
Ag1 Ag12 Ag3 62.76(5) . . ?
Ni1 Ag12 Ag6 58.76(7) . . ?
Ni8 Ag12 Ag6 111.21(8) . . ?
Ag11 Ag12 Ag6 119.04(7) . . ?
Ag1 Ag12 Ag6 90.23(6) . . ?
Ag3 Ag12 Ag6 59.55(5) . . ?
Ni1 Ag12 Ni22 156.52(10) . . ?
Ni8 Ag12 Ni22 51.56(8) . . ?
Ag11 Ag12 Ni22 62.44(6) . . ?
Ag1 Ag12 Ni22 58.48(6) . . ?
Ag3 Ag12 Ni22 111.04(7) . . ?
Ag6 Ag12 Ni22 144.70(8) . . ?
Ni1 Ag12 Ag8 113.23(8) . . ?
Ni8 Ag12 Ag8 56.96(6) . . ?
Ag11 Ag12 Ag8 120.48(7) . . ?
Ag1 Ag12 Ag8 59.51(5) . . ?
Ag3 Ag12 Ag8 90.89(6) . . ?
Ag6 Ag12 Ag8 59.51(5) . . ?
Ni22 Ag12 Ag8 88.50(7) . . ?
Ni1 Ag12 Ni4 50.20(8) . . ?
Ni8 Ag12 Ni4 158.82(9) . . ?
Ag11 Ag12 Ni4 59.66(6) . . ?
Ag1 Ag12 Ni4 109.98(7) . . ?
Ag3 Ag12 Ni4 57.07(6) . . ?
Ag6 Ag12 Ni4 88.23(7) . . ?
Ni22 Ag12 Ni4 116.10(8) . . ?
Ag8 Ag12 Ni4 144.21(8) . . ?
Ni16 Ag13 Ni14 129.85(9) . . ?
Ni16 Ag13 Ag14 112.35(8) . . ?
Ni14 Ag13 Ag14 113.31(8) . . ?
Ni16 Ag13 Ag7 112.43(8) . . ?
Ni14 Ag13 Ag7 58.39(7) . . ?
Ag14 Ag13 Ag7 120.01(6) . . ?
Ni16 Ag13 Ag1 79.54(7) . . ?
Ni14 Ag13 Ag1 142.56(8) . . ?
Ag14 Ag13 Ag1 60.57(5) . . ?
Ag7 Ag13 Ag1 91.28(6) . . ?
Ni16 Ag13 Ag4 140.74(8) . . ?
Ni14 Ag13 Ag4 81.64(7) . . ?
Ag14 Ag13 Ag4 60.09(5) . . ?
Ag7 Ag13 Ag4 59.93(5) . . ?
Ag1 Ag13 Ag4 63.10(5) . . ?
Ni16 Ag13 Ag11 58.17(7) . . ?
Ni14 Ag13 Ag11 111.57(8) . . ?
Ag14 Ag13 Ag11 120.67(7) . . ?
Ag7 Ag13 Ag11 59.62(5) . . ?
Ag1 Ag13 Ag11 60.14(5) . . ?
Ag4 Ag13 Ag11 91.10(6) . . ?
Ni16 Ag13 Ni17 155.91(9) . . ?
Ni14 Ag13 Ni17 51.50(7) . . ?
Ag14 Ag13 Ni17 62.01(6) . . ?
Ag7 Ag13 Ni17 88.74(7) . . ?
Ag1 Ag13 Ni17 112.63(7) . . ?
Ag4 Ag13 Ni17 59.53(6) . . ?
Ag11 Ag13 Ni17 145.82(8) . . ?
Ni16 Ag13 Ni9 50.85(7) . . ?
Ni14 Ag13 Ni9 155.95(9) . . ?
Ag14 Ag13 Ni9 61.72(6) . . ?
Ag7 Ag13 Ni9 145.55(8) . . ?
Ag1 Ag13 Ni9 58.35(6) . . ?
Ag4 Ag13 Ni9 111.26(7) . . ?
Ag11 Ag13 Ni9 89.05(7) . . ?
Ni17 Ag13 Ni9 116.46(8) . . ?
Ni21 Ag14 Ni11 130.23(9) . . ?
Ni21 Ag14 Ag13 112.39(8) . . ?
Ni11 Ag14 Ag13 111.74(7) . . ?
Ni21 Ag14 Ag4 141.84(8) . . ?
Ni11 Ag14 Ag4 81.11(7) . . ?
Ag13 Ag14 Ag4 60.74(5) . . ?
Ni21 Ag14 Ag10 58.61(6) . . ?
Ni11 Ag14 Ag10 114.35(8) . . ?
Ag13 Ag14 Ag10 120.01(7) . . ?
Ag4 Ag14 Ag10 90.95(6) . . ?
Ni21 Ag14 Ag1 80.55(7) . . ?
Ni11 Ag14 Ag1 142.93(8) . . ?
Ag13 Ag14 Ag1 60.43(5) . . ?
Ag4 Ag14 Ag1 63.27(5) . . ?
Ag10 Ag14 Ag1 59.61(5) . . ?
Ni21 Ag14 Ag9 113.30(8) . . ?
Ni11 Ag14 Ag9 59.05(7) . . ?
Ag13 Ag14 Ag9 120.50(6) . . ?
Ag4 Ag14 Ag9 59.76(5) . . ?
Ag10 Ag14 Ag9 61.06(5) . . ?
Ag1 Ag14 Ag9 92.27(6) . . ?
Ni21 Ag14 Ni17 154.63(9) . . ?
Ni11 Ag14 Ni17 51.25(7) . . ?
Ag13 Ag14 Ni17 60.61(6) . . ?
Ag4 Ag14 Ni17 59.27(6) . . ?
Ag10 Ag14 Ni17 146.75(8) . . ?
Ag1 Ag14 Ni17 111.36(7) . . ?
Ag9 Ag14 Ni17 89.22(7) . . ?
Ni21 Ag14 Ni9 50.90(7) . . ?
Ni11 Ag14 Ni9 154.52(9) . . ?
Ag13 Ag14 Ni9 61.61(6) . . ?
Ag4 Ag14 Ni9 111.70(7) . . ?
Ag10 Ag14 Ni9 88.16(7) . . ?
Ag1 Ag14 Ni9 58.28(6) . . ?
Ag9 Ag14 Ni9 146.38(8) . . ?
Ni17 Ag14 Ni9 115.15(8) . . ?
Ni12 Ag15 Ni5 132.41(9) . . ?
Ni12 Ag15 Ag9 109.90(8) . . ?
Ni5 Ag15 Ag9 114.84(8) . . ?
Ni12 Ag15 Ag2 138.10(8) . . ?
Ni5 Ag15 Ag2 80.10(7) . . ?
Ag9 Ag15 Ag2 61.17(5) . . ?
Ni12 Ag15 Ag4 77.49(7) . . ?
Ni5 Ag15 Ag4 139.88(8) . . ?
Ag9 Ag15 Ag4 60.17(5) . . ?
Ag2 Ag15 Ag4 62.49(5) . . ?
Ni12 Ag15 Ag16 110.97(7) . . ?
Ni5 Ag15 Ag16 57.87(7) . . ?
Ag9 Ag15 Ag16 120.34(6) . . ?
Ag2 Ag15 Ag16 59.30(5) . . ?
Ag4 Ag15 Ag16 89.02(6) . . ?
Ni12 Ag15 Ag5 57.04(6) . . ?
Ni5 Ag15 Ag5 110.31(8) . . ?
Ag9 Ag15 Ag5 119.13(7) . . ?
Ag2 Ag15 Ag5 90.05(6) . . ?
Ag4 Ag15 Ag5 58.97(5) . . ?
Ag16 Ag15 Ag5 58.26(5) . . ?
Ni12 Ag15 Ni23 160.15(9) . . ?
Ni5 Ag15 Ni23 50.79(7) . . ?
Ag9 Ag15 Ni23 64.19(6) . . ?
Ag2 Ag15 Ni23 57.79(6) . . ?
Ag4 Ag15 Ni23 111.79(7) . . ?
Ag16 Ag15 Ni23 87.25(7) . . ?
Ag5 Ag15 Ni23 142.80(8) . . ?
Ni12 Ag15 Ni15 49.88(7) . . ?
Ni5 Ag15 Ni15 160.53(9) . . ?
Ag9 Ag15 Ni15 60.22(6) . . ?
Ag2 Ag15 Ni15 109.70(7) . . ?
Ag4 Ag15 Ni15 56.67(6) . . ?
Ag16 Ag15 Ni15 141.59(8) . . ?
Ag5 Ag15 Ni15 86.98(7) . . ?
Ni23 Ag15 Ni15 119.40(8) . . ?
C20 Ag16 Ni5 42.7(4) . . ?
C20 Ag16 Ni6 119.5(4) . . ?
Ni5 Ag16 Ni6 129.29(9) . . ?
C20 Ag16 Ag3 146.6(4) . . ?
Ni5 Ag16 Ag3 143.13(8) . . ?
Ni6 Ag16 Ag3 81.23(7) . . ?
C20 Ag16 Ag5 151.6(4) . . ?
Ni5 Ag16 Ag5 113.33(8) . . ?
Ni6 Ag16 Ag5 58.93(7) . . ?
Ag3 Ag16 Ag5 60.61(5) . . ?
C20 Ag16 Ag6 86.5(4) . . ?
Ni5 Ag16 Ag6 111.97(8) . . ?
Ni6 Ag16 Ag6 112.82(8) . . ?
Ag3 Ag16 Ag6 60.56(5) . . ?
Ag5 Ag16 Ag6 121.15(7) . . ?
C20 Ag16 Ag2 96.6(4) . . ?
Ni5 Ag16 Ag2 80.41(7) . . ?
Ni6 Ag16 Ag2 143.57(8) . . ?
Ag3 Ag16 Ag2 64.31(5) . . ?
Ag5 Ag16 Ag2 92.21(6) . . ?
Ag6 Ag16 Ag2 60.91(5) . . ?
C20 Ag16 Ag15 100.3(4) . . ?
Ni5 Ag16 Ag15 58.04(7) . . ?
Ni6 Ag16 Ag15 113.95(8) . . ?
Ag3 Ag16 Ag15 93.11(6) . . ?
Ag5 Ag16 Ag15 61.47(5) . . ?
Ag6 Ag16 Ag15 120.62(6) . . ?
Ag2 Ag16 Ag15 59.71(5) . . ?
C20 Ag16 Ni24 39.6(4) . . ?
Ni5 Ag16 Ni24 51.29(8) . . ?
Ni6 Ag16 Ni24 154.40(9) . . ?
Ag3 Ag16 Ni24 111.52(7) . . ?
Ag5 Ag16 Ni24 146.60(8) . . ?
Ag6 Ag16 Ni24 60.78(6) . . ?
Ag2 Ag16 Ni24 58.27(6) . . ?
Ag15 Ag16 Ni24 88.21(7) . . ?
C20 Ag16 Ni13 112.6(4) . . ?
Ni5 Ag16 Ni13 154.86(9) . . ?
Ni6 Ag16 Ni13 50.84(8) . . ?
Ag3 Ag16 Ni13 58.16(6) . . ?
Ag5 Ag16 Ni13 88.39(7) . . ?
Ag6 Ag16 Ni13 62.04(6) . . ?
Ag2 Ag16 Ni13 112.59(7) . . ?
Ag15 Ag16 Ni13 147.00(8) . . ?
Ni24 Ag16 Ni13 115.92(9) . . ?
C32 Ni1 C31 95.6(11) . . ?
C32 Ni1 C12 99.4(11) . . ?
C31 Ni1 C12 134.3(10) . . ?
C32 Ni1 Ni13 149.7(8) . . ?
C31 Ni1 Ni13 110.8(8) . . ?
C12 Ni1 Ni13 51.5(8) . . ?
C32 Ni1 Ni4 143.4(8) . . ?
C31 Ni1 Ni4 50.2(8) . . ?
C12 Ni1 Ni4 113.8(8) . . ?
Ni13 Ni1 Ni4 66.57(11) . . ?
C32 Ni1 Ag12 92.6(8) . . ?
C31 Ni1 Ag12 82.2(7) . . ?
C12 Ni1 Ag12 139.2(8) . . ?
Ni13 Ni1 Ag12 105.09(11) . . ?
Ni4 Ni1 Ag12 72.46(10) . . ?
C32 Ni1 Ag6 97.2(8) . . ?
C31 Ni1 Ag6 144.2(7) . . ?
C12 Ni1 Ag6 75.8(7) . . ?
Ni13 Ni1 Ag6 70.08(9) . . ?
Ni4 Ni1 Ag6 105.13(11) . . ?
Ag12 Ni1 Ag6 64.04(7) . . ?
C15 Ni2 C13 89.2(8) . . ?
C15 Ni2 C33 116.9(9) . . ?
C13 Ni2 C33 109.9(9) . . ?
C15 Ni2 Ni3 50.0(5) . . ?
C13 Ni2 Ni3 139.1(6) . . ?
C33 Ni2 Ni3 90.1(7) . . ?
C15 Ni2 Ni6 138.2(6) . . ?
C13 Ni2 Ni6 49.6(6) . . ?
C33 Ni2 Ni6 87.9(7) . . ?
Ni3 Ni2 Ni6 170.85(14) . . ?
C15 Ni2 Ni4 105.1(6) . . ?
C13 Ni2 Ni4 157.9(7) . . ?
C33 Ni2 Ni4 48.7(7) . . ?
Ni3 Ni2 Ni4 56.61(10) . . ?
Ni6 Ni2 Ni4 116.22(13) . . ?
C15 Ni2 Ni13 163.1(6) . . ?
C13 Ni2 Ni13 103.1(6) . . ?
C33 Ni2 Ni13 48.1(7) . . ?
Ni3 Ni2 Ni13 116.42(13) . . ?
Ni6 Ni2 Ni13 56.30(10) . . ?
Ni4 Ni2 Ni13 59.95(10) . . ?
C15 Ni2 Ag3 121.2(6) . . ?
C13 Ni2 Ag3 125.0(6) . . ?
C33 Ni2 Ag3 96.2(7) . . ?
Ni3 Ni2 Ag3 85.72(9) . . ?
Ni6 Ni2 Ag3 85.60(10) . . ?
Ni4 Ni2 Ag3 61.61(8) . . ?
Ni13 Ni2 Ag3 60.76(8) . . ?
C15 Ni2 Ag5 103.8(6) . . ?
C13 Ni2 Ag5 70.1(6) . . ?
C33 Ni2 Ag5 139.3(7) . . ?
Ni3 Ni2 Ag5 116.91(12) . . ?
Ni6 Ni2 Ag5 60.41(9) . . ?
Ni4 Ni2 Ag5 120.88(10) . . ?
Ni13 Ni2 Ag5 91.45(10) . . ?
Ag3 Ni2 Ag5 59.28(6) . . ?
C15 Ni2 Ag7 64.9(6) . . ?
C13 Ni2 Ag7 110.1(7) . . ?
C33 Ni2 Ag7 140.0(7) . . ?
Ni3 Ni2 Ag7 59.53(9) . . ?
Ni6 Ni2 Ag7 117.69(11) . . ?
Ni4 Ni2 Ag7 91.36(9) . . ?
Ni13 Ni2 Ag7 119.81(10) . . ?
Ag3 Ni2 Ag7 59.05(6) . . ?
Ag5 Ni2 Ag7 57.52(6) . . ?
C25 Ni3 C15 99.1(9) . . ?
C25 Ni3 C37 94.9(10) . . ?
C15 Ni3 C37 146.8(9) . . ?
C25 Ni3 Ni4 144.7(7) . . ?
C15 Ni3 Ni4 113.8(6) . . ?
C37 Ni3 Ni4 50.3(7) . . ?
C25 Ni3 Ni2 148.5(7) . . ?
C15 Ni3 Ni2 49.5(6) . . ?
C37 Ni3 Ni2 113.4(7) . . ?
Ni4 Ni3 Ni2 66.10(11) . . ?
C25 Ni3 Ag7 100.2(7) . . ?
C15 Ni3 Ag7 70.4(6) . . ?
C37 Ni3 Ag7 136.1(7) . . ?
Ni4 Ni3 Ag7 102.54(11) . . ?
Ni2 Ni3 Ag7 69.36(9) . . ?
C25 Ni3 Ag11 98.8(7) . . ?
C15 Ni3 Ag11 132.4(6) . . ?
C37 Ni3 Ag11 74.0(6) . . ?
Ni4 Ni3 Ag11 68.70(9) . . ?
Ni2 Ni3 Ag11 102.05(11) . . ?
Ag7 Ni3 Ag11 63.11(7) . . ?
C31 Ni4 C37 87.2(10) . . ?
C31 Ni4 C33 108.9(10) . . ?
C37 Ni4 C33 114.8(9) . . ?
C31 Ni4 Ni3 140.0(7) . . ?
C37 Ni4 Ni3 52.8(7) . . ?
C33 Ni4 Ni3 89.4(7) . . ?
C31 Ni4 Ni1 48.8(7) . . ?
C37 Ni4 Ni1 135.1(7) . . ?
C33 Ni4 Ni1 91.4(7) . . ?
Ni3 Ni4 Ni1 169.76(14) . . ?
C31 Ni4 Ni2 155.2(7) . . ?
C37 Ni4 Ni2 107.4(7) . . ?
C33 Ni4 Ni2 47.0(7) . . ?
Ni3 Ni4 Ni2 57.29(10) . . ?
Ni1 Ni4 Ni2 116.91(13) . . ?
C31 Ni4 Ni13 100.2(7) . . ?
C37 Ni4 Ni13 163.1(7) . . ?
C33 Ni4 Ni13 48.4(7) . . ?
Ni3 Ni4 Ni13 117.87(13) . . ?
Ni1 Ni4 Ni13 56.42(10) . . ?
Ni2 Ni4 Ni13 60.72(10) . . ?
C31 Ni4 Ag3 125.0(7) . . ?
C37 Ni4 Ag3 126.2(7) . . ?
C33 Ni4 Ag3 95.4(7) . . ?
Ni3 Ni4 Ag3 86.41(10) . . ?
Ni1 Ni4 Ag3 83.35(10) . . ?
Ni2 Ni4 Ag3 62.18(8) . . ?
Ni13 Ni4 Ag3 61.19(8) . . ?
C31 Ni4 Ag11 111.8(7) . . ?
C37 Ni4 Ag11 70.1(7) . . ?
C33 Ni4 Ag11 139.2(7) . . ?
Ni3 Ni4 Ag11 60.44(9) . . ?
Ni1 Ni4 Ag11 113.60(11) . . ?
Ni2 Ni4 Ag11 92.25(10) . . ?
Ni13 Ni4 Ag11 119.84(11) . . ?
Ag3 Ni4 Ag11 58.68(6) . . ?
C31 Ni4 Ag12 72.1(7) . . ?
C37 Ni4 Ag12 106.4(7) . . ?
C33 Ni4 Ag12 138.7(7) . . ?
Ni3 Ni4 Ag12 116.72(11) . . ?
Ni1 Ni4 Ag12 57.34(8) . . ?
Ni2 Ni4 Ag12 120.23(10) . . ?
Ni13 Ni4 Ag12 90.35(10) . . ?
Ag3 Ni4 Ag12 58.05(6) . . ?
Ag11 Ni4 Ag12 56.43(6) . . ?
C34 Ni5 C26 96.0(10) . . ?
C34 Ni5 C20 97.7(10) . . ?
C26 Ni5 C20 142.7(8) . . ?
C34 Ni5 Ni23 146.4(9) . . ?
C26 Ni5 Ni23 51.8(6) . . ?
C20 Ni5 Ni23 114.1(5) . . ?
C34 Ni5 Ni24 147.6(9) . . ?
C26 Ni5 Ni24 111.7(6) . . ?
C20 Ni5 Ni24 50.1(5) . . ?
Ni23 Ni5 Ni24 65.38(10) . . ?
C34 Ni5 Ag16 99.0(8) . . ?
C26 Ni5 Ag16 142.6(6) . . ?
C20 Ni5 Ag16 68.3(5) . . ?
Ni23 Ni5 Ag16 102.73(11) . . ?
Ni24 Ni5 Ag16 69.13(9) . . ?
C34 Ni5 Ag15 97.8(8) . . ?
C26 Ni5 Ag15 80.1(6) . . ?
C20 Ni5 Ag15 131.6(5) . . ?
Ni23 Ni5 Ag15 69.84(9) . . ?
Ni24 Ni5 Ag15 103.00(11) . . ?
Ag16 Ni5 Ag15 64.10(7) . . ?
C28 Ni6 C13 95.8(9) . . ?
C28 Ni6 C19 98.0(9) . . ?
C13 Ni6 C19 144.4(9) . . ?
C28 Ni6 Ni13 146.8(7) . . ?
C13 Ni6 Ni13 114.7(7) . . ?
C19 Ni6 Ni13 49.4(6) . . ?
C28 Ni6 Ni2 146.0(7) . . ?
C13 Ni6 Ni2 51.3(7) . . ?
C19 Ni6 Ni2 113.9(6) . . ?
Ni13 Ni6 Ni2 66.89(11) . . ?
C28 Ni6 Ag16 98.1(7) . . ?
C13 Ni6 Ag16 136.6(7) . . ?
C19 Ni6 Ag16 73.3(5) . . ?
Ni13 Ni6 Ag16 69.26(9) . . ?
Ni2 Ni6 Ag16 101.91(10) . . ?
C28 Ni6 Ag5 98.3(7) . . ?
C13 Ni6 Ag5 75.2(7) . . ?
C19 Ni6 Ag5 134.3(6) . . ?
Ni13 Ni6 Ag5 101.91(11) . . ?
Ni2 Ni6 Ag5 68.09(9) . . ?
Ag16 Ni6 Ag5 62.29(7) . . ?
C36 Ni7 C17 100.1(9) . . ?
C36 Ni7 C21 98.2(10) . . ?
C17 Ni7 C21 131.9(9) . . ?
C36 Ni7 Ni18 147.2(7) . . ?
C17 Ni7 Ni18 49.0(6) . . ?
C21 Ni7 Ni18 111.0(7) . . ?
C36 Ni7 Ni24 145.1(7) . . ?
C17 Ni7 Ni24 111.9(6) . . ?
C21 Ni7 Ni24 49.8(7) . . ?
Ni18 Ni7 Ni24 67.66(10) . . ?
C36 Ni7 Ag8 97.3(7) . . ?
C17 Ni7 Ag8 77.1(6) . . ?
C21 Ni7 Ag8 143.3(6) . . ?
Ni18 Ni7 Ag8 68.18(9) . . ?
Ni24 Ni7 Ag8 102.98(11) . . ?
C36 Ni7 Ag6 96.0(7) . . ?
C17 Ni7 Ag6 139.4(6) . . ?
C21 Ni7 Ag6 81.4(6) . . ?
Ni18 Ni7 Ag6 102.78(11) . . ?
Ni24 Ni7 Ag6 68.75(9) . . ?
Ag8 Ni7 Ag6 63.99(7) . . ?
C39 Ni8 C6 99.2(9) . . ?
C39 Ni8 C22 99.7(9) . . ?
C6 Ni8 C22 132.4(9) . . ?
C39 Ni8 Ni22 147.9(7) . . ?
C6 Ni8 Ni22 109.9(6) . . ?
C22 Ni8 Ni22 50.4(7) . . ?
C39 Ni8 Ni20 145.1(7) . . ?
C6 Ni8 Ni20 49.0(6) . . ?
C22 Ni8 Ni20 112.5(7) . . ?
Ni22 Ni8 Ni20 66.92(10) . . ?
C39 Ni8 Ag8 92.9(7) . . ?
C6 Ni8 Ag8 81.3(5) . . ?
C22 Ni8 Ag8 140.4(7) . . ?
Ni22 Ni8 Ag8 104.37(11) . . ?
Ni20 Ni8 Ag8 71.02(9) . . ?
C39 Ni8 Ag12 95.9(7) . . ?
C6 Ni8 Ag12 143.9(5) . . ?
C22 Ni8 Ag12 76.1(6) . . ?
Ni22 Ni8 Ag12 68.37(9) . . ?
Ni20 Ni8 Ag12 104.31(10) . . ?
Ag8 Ni8 Ag12 65.30(7) . . ?
C30 Ni9 C10 87.4(8) . . ?
C30 Ni9 C8 113.4(8) . . ?
C10 Ni9 C8 114.0(8) . . ?
C30 Ni9 Ni16 49.6(6) . . ?
C10 Ni9 Ni16 137.0(6) . . ?
C8 Ni9 Ni16 88.2(6) . . ?
C30 Ni9 Ni21 138.5(6) . . ?
C10 Ni9 Ni21 51.5(6) . . ?
C8 Ni9 Ni21 91.7(5) . . ?
Ni16 Ni9 Ni21 170.01(14) . . ?
C30 Ni9 Ni20 161.2(6) . . ?
C10 Ni9 Ni20 105.4(6) . . ?
C8 Ni9 Ni20 49.0(6) . . ?
Ni16 Ni9 Ni20 116.51(12) . . ?
Ni21 Ni9 Ni20 57.13(9) . . ?
C30 Ni9 Ni22 103.7(6) . . ?
C10 Ni9 Ni22 161.2(6) . . ?
C8 Ni9 Ni22 47.7(6) . . ?
Ni16 Ni9 Ni22 56.09(9) . . ?
Ni21 Ni9 Ni22 117.45(12) . . ?
Ni20 Ni9 Ni22 60.53(9) . . ?
C30 Ni9 Ag1 121.7(6) . . ?
C10 Ni9 Ag1 126.0(6) . . ?
C8 Ni9 Ag1 95.8(6) . . ?
Ni16 Ni9 Ag1 84.47(9) . . ?
Ni21 Ni9 Ag1 85.60(9) . . ?
Ni20 Ni9 Ag1 61.73(8) . . ?
Ni22 Ni9 Ag1 60.77(8) . . ?
C30 Ni9 Ag13 66.4(6) . . ?
C10 Ni9 Ag13 107.4(6) . . ?
C8 Ni9 Ag13 138.6(6) . . ?
Ni16 Ni9 Ag13 59.32(8) . . ?
Ni21 Ni9 Ag13 115.79(11) . . ?
Ni20 Ni9 Ag13 120.64(10) . . ?
Ni22 Ni9 Ag13 91.10(9) . . ?
Ag1 Ni9 Ag13 58.93(6) . . ?
C30 Ni9 Ag14 105.8(6) . . ?
C10 Ni9 Ag14 70.2(6) . . ?
C8 Ni9 Ag14 140.7(6) . . ?
Ni16 Ni9 Ag14 115.76(10) . . ?
Ni21 Ni9 Ag14 59.24(8) . . ?
Ni20 Ni9 Ag14 91.70(9) . . ?
Ni22 Ni9 Ag14 119.74(10) . . ?
Ag1 Ni9 Ag14 58.99(6) . . ?
Ag13 Ni9 Ag14 56.68(6) . . ?
C7 Ni10 C35 98.1(9) . . ?
C7 Ni10 C3 96.9(10) . . ?
C35 Ni10 C3 135.8(9) . . ?
C7 Ni10 Ni23 146.0(7) . . ?
C35 Ni10 Ni23 50.0(6) . . ?
C3 Ni10 Ni23 114.2(7) . . ?
C7 Ni10 Ni18 146.5(7) . . ?
C35 Ni10 Ni18 110.6(6) . . ?
C3 Ni10 Ni18 50.3(7) . . ?
Ni23 Ni10 Ni18 67.04(10) . . ?
C7 Ni10 Ag9 93.6(7) . . ?
C35 Ni10 Ag9 82.8(6) . . ?
C3 Ni10 Ag9 137.2(7) . . ?
Ni23 Ni10 Ag9 73.27(9) . . ?
Ni18 Ni10 Ag9 106.44(11) . . ?
C7 Ni10 Ag10 96.3(7) . . ?
C35 Ni10 Ag10 145.4(6) . . ?
C3 Ni10 Ag10 72.7(7) . . ?
Ni23 Ni10 Ag10 105.58(11) . . ?
Ni18 Ni10 Ag10 69.76(9) . . ?
Ag9 Ni10 Ag10 65.00(7) . . ?
C38 Ni11 C14 95.4(8) . . ?
C38 Ni11 C5 96.1(9) . . ?
C14 Ni11 C5 147.9(8) . . ?
C38 Ni11 Ni15 146.2(7) . . ?
C14 Ni11 Ni15 51.2(5) . . ?
C5 Ni11 Ni15 115.2(6) . . ?
C38 Ni11 Ni17 146.5(7) . . ?
C14 Ni11 Ni17 114.4(5) . . ?
C5 Ni11 Ni17 50.5(6) . . ?
Ni15 Ni11 Ni17 66.32(10) . . ?
C38 Ni11 Ag14 100.6(7) . . ?
C14 Ni11 Ag14 135.7(6) . . ?
C5 Ni11 Ag14 70.8(6) . . ?
Ni15 Ni11 Ag14 101.54(10) . . ?
Ni17 Ni11 Ag14 69.10(9) . . ?
C38 Ni11 Ag9 99.8(7) . . ?
C14 Ni11 Ag9 73.5(6) . . ?
C5 Ni11 Ag9 133.2(6) . . ?
Ni15 Ni11 Ag9 68.54(9) . . ?
Ni17 Ni11 Ag9 102.89(10) . . ?
Ag14 Ni11 Ag9 63.18(7) . . ?
C18 Ni12 C27 98.7(9) . . ?
C18 Ni12 C23 99.5(9) . . ?
C27 Ni12 C23 135.7(9) . . ?
C18 Ni12 Ni15 146.8(7) . . ?
C27 Ni12 Ni15 112.5(6) . . ?
C23 Ni12 Ni15 50.0(6) . . ?
C18 Ni12 Ni19 146.0(7) . . ?
C27 Ni12 Ni19 48.8(6) . . ?
C23 Ni12 Ni19 111.3(7) . . ?
Ni15 Ni12 Ni19 67.15(10) . . ?
C18 Ni12 Ag5 92.9(7) . . ?
C27 Ni12 Ag5 74.2(6) . . ?
C23 Ni12 Ag5 144.1(6) . . ?
Ni15 Ni12 Ag5 105.85(10) . . ?
Ni19 Ni12 Ag5 70.65(9) . . ?
C18 Ni12 Ag15 92.3(6) . . ?
C27 Ni12 Ag15 138.5(6) . . ?
C23 Ni12 Ag15 80.5(6) . . ?
Ni15 Ni12 Ag15 72.04(9) . . ?
Ni19 Ni12 Ag15 106.37(10) . . ?
Ag5 Ni12 Ag15 65.40(7) . . ?
C19 Ni13 C12 86.1(10) . . ?
C19 Ni13 C33 113.9(9) . . ?
C12 Ni13 C33 113.6(10) . . ?
C19 Ni13 Ni1 136.1(6) . . ?
C12 Ni13 Ni1 50.3(8) . . ?
C33 Ni13 Ni1 91.7(7) . . ?
C19 Ni13 Ni6 52.5(6) . . ?
C12 Ni13 Ni6 138.5(8) . . ?
C33 Ni13 Ni6 87.0(7) . . ?
Ni1 Ni13 Ni6 170.33(15) . . ?
C19 Ni13 Ni4 161.7(6) . . ?
C12 Ni13 Ni4 103.8(8) . . ?
C33 Ni13 Ni4 48.2(7) . . ?
Ni1 Ni13 Ni4 57.01(10) . . ?
Ni6 Ni13 Ni4 116.09(13) . . ?
C19 Ni13 Ni2 107.1(6) . . ?
C12 Ni13 Ni2 158.9(8) . . ?
C33 Ni13 Ni2 46.3(7) . . ?
Ni1 Ni13 Ni2 116.11(13) . . ?
Ni6 Ni13 Ni2 56.80(10) . . ?
Ni4 Ni13 Ni2 59.33(9) . . ?
C19 Ni13 Ag3 125.1(6) . . ?
C12 Ni13 Ag3 123.9(8) . . ?
C33 Ni13 Ag3 95.8(7) . . ?
Ni1 Ni13 Ag3 84.02(10) . . ?
Ni6 Ni13 Ag3 86.58(10) . . ?
Ni4 Ni13 Ag3 61.85(8) . . ?
Ni2 Ni13 Ag3 61.97(8) . . ?
C19 Ni13 Ag16 68.8(6) . . ?
C12 Ni13 Ag16 109.5(7) . . ?
C33 Ni13 Ag16 137.0(7) . . ?
Ni1 Ni13 Ag16 116.23(11) . . ?
Ni6 Ni13 Ag16 59.89(8) . . ?
Ni4 Ni13 Ag16 120.34(11) . . ?
Ni2 Ni13 Ag16 90.91(10) . . ?
Ag3 Ni13 Ag16 58.51(6) . . ?
C19 Ni13 Ag6 104.6(6) . . ?
C12 Ni13 Ag6 69.4(7) . . ?
C33 Ni13 Ag6 141.5(7) . . ?
Ni1 Ni13 Ag6 59.66(8) . . ?
Ni6 Ni13 Ag6 116.77(11) . . ?
Ni4 Ni13 Ag6 93.31(9) . . ?
Ni2 Ni13 Ag6 120.78(10) . . ?
Ag3 Ni13 Ag6 58.84(6) . . ?
Ag16 Ni13 Ag6 56.94(6) . . ?
C11 Ni14 C1 99.1(9) . . ?
C11 Ni14 C4 95.1(9) . . ?
C1 Ni14 C4 139.6(9) . . ?
C11 Ni14 Ni19 146.7(6) . . ?
C1 Ni14 Ni19 48.9(7) . . ?
C4 Ni14 Ni19 115.3(6) . . ?
C11 Ni14 Ni17 145.9(6) . . ?
C1 Ni14 Ni17 111.7(7) . . ?
C4 Ni14 Ni17 51.8(6) . . ?
Ni19 Ni14 Ni17 67.04(10) . . ?
C11 Ni14 Ag13 98.9(7) . . ?
C1 Ni14 Ag13 137.3(7) . . ?
C4 Ni14 Ag13 76.2(6) . . ?
Ni19 Ni14 Ag13 101.27(11) . . ?
Ni17 Ni14 Ag13 68.23(9) . . ?
C11 Ni14 Ag7 99.0(7) . . ?
C1 Ni14 Ag7 75.9(7) . . ?
C4 Ni14 Ag7 138.6(6) . . ?
Ni19 Ni14 Ag7 67.66(9) . . ?
Ni17 Ni14 Ag7 102.23(11) . . ?
Ag13 Ni14 Ag7 63.25(7) . . ?
C23 Ni15 C14 87.4(9) . . ?
C23 Ni15 C2 108.4(8) . . ?
C14 Ni15 C2 114.2(8) . . ?
C23 Ni15 Ni12 51.0(7) . . ?
C14 Ni15 Ni12 137.6(6) . . ?
C2 Ni15 Ni12 89.9(5) . . ?
C23 Ni15 Ni11 138.0(7) . . ?
C14 Ni15 Ni11 50.7(6) . . ?
C2 Ni15 Ni11 90.3(5) . . ?
Ni12 Ni15 Ni11 169.90(14) . . ?
C23 Ni15 Ni17 156.1(7) . . ?
C14 Ni15 Ni17 105.1(6) . . ?
C2 Ni15 Ni17 47.9(5) . . ?
Ni12 Ni15 Ni17 116.58(12) . . ?
Ni11 Ni15 Ni17 57.15(9) . . ?
C23 Ni15 Ni19 102.4(7) . . ?
C14 Ni15 Ni19 161.2(6) . . ?
C2 Ni15 Ni19 47.6(6) . . ?
Ni12 Ni15 Ni19 56.46(9) . . ?
Ni11 Ni15 Ni19 117.37(12) . . ?
Ni17 Ni15 Ni19 60.33(9) . . ?
C23 Ni15 Ag4 126.1(7) . . ?
C14 Ni15 Ag4 125.0(6) . . ?
C2 Ni15 Ag4 96.3(6) . . ?
Ni12 Ni15 Ag4 83.07(9) . . ?
Ni11 Ni15 Ag4 86.87(9) . . ?
Ni17 Ni15 Ag4 62.86(8) . . ?
Ni19 Ni15 Ag4 61.50(8) . . ?
C23 Ni15 Ag9 110.5(7) . . ?
C14 Ni15 Ag9 68.9(6) . . ?
C2 Ni15 Ag9 141.0(5) . . ?
Ni12 Ni15 Ag9 114.01(11) . . ?
Ni11 Ni15 Ag9 60.85(8) . . ?
Ni17 Ni15 Ag9 93.12(9) . . ?
Ni19 Ni15 Ag9 120.80(10) . . ?
Ag4 Ni15 Ag9 59.31(6) . . ?
C23 Ni15 Ag15 72.3(7) . . ?
C14 Ni15 Ag15 106.5(6) . . ?
C2 Ni15 Ag15 139.2(6) . . ?
Ni12 Ni15 Ag15 58.08(8) . . ?
Ni11 Ni15 Ag15 116.85(11) . . ?
Ni17 Ni15 Ag15 121.34(10) . . ?
Ni19 Ni15 Ag15 91.84(9) . . ?
Ag4 Ni15 Ag15 58.49(6) . . ?
Ag9 Ni15 Ag15 56.14(6) . . ?
C24 Ni16 C30 98.6(9) . . ?
C24 Ni16 C9 96.9(9) . . ?
C30 Ni16 C9 148.1(9) . . ?
C24 Ni16 Ni22 145.0(7) . . ?
C30 Ni16 Ni22 115.3(6) . . ?
C9 Ni16 Ni22 49.4(7) . . ?
C24 Ni16 Ni9 147.6(7) . . ?
C30 Ni16 Ni9 50.5(6) . . ?
C9 Ni16 Ni9 114.7(7) . . ?
Ni22 Ni16 Ni9 67.35(10) . . ?
C24 Ni16 Ag13 94.1(7) . . ?
C30 Ni16 Ag13 72.8(6) . . ?
C9 Ni16 Ag13 133.6(7) . . ?
Ni22 Ni16 Ag13 103.65(11) . . ?
Ni9 Ni16 Ag13 69.83(9) . . ?
C24 Ni16 Ag11 91.9(6) . . ?
C30 Ni16 Ag11 136.2(6) . . ?
C9 Ni16 Ag11 70.6(6) . . ?
Ni22 Ni16 Ag11 70.06(9) . . ?
Ni9 Ni16 Ag11 104.77(11) . . ?
Ag13 Ni16 Ag11 64.10(7) . . ?
C5 Ni17 C4 87.0(8) . . ?
C5 Ni17 C2 118.2(8) . . ?
C4 Ni17 C2 111.3(8) . . ?
C5 Ni17 Ni14 136.8(6) . . ?
C4 Ni17 Ni14 50.5(6) . . ?
C2 Ni17 Ni14 88.3(5) . . ?
C5 Ni17 Ni11 51.1(6) . . ?
C4 Ni17 Ni11 137.9(6) . . ?
C2 Ni17 Ni11 89.7(5) . . ?
Ni14 Ni17 Ni11 171.18(14) . . ?
C5 Ni17 Ni15 106.2(6) . . ?
C4 Ni17 Ni15 158.8(6) . . ?
C2 Ni17 Ni15 47.9(5) . . ?
Ni14 Ni17 Ni15 116.59(12) . . ?
Ni11 Ni17 Ni15 56.53(9) . . ?
C5 Ni17 Ni19 164.3(6) . . ?
C4 Ni17 Ni19 103.9(6) . . ?
C2 Ni17 Ni19 47.5(6) . . ?
Ni14 Ni17 Ni19 56.43(9) . . ?
Ni11 Ni17 Ni19 116.62(12) . . ?
Ni15 Ni17 Ni19 60.20(9) . . ?
C5 Ni17 Ag4 121.5(6) . . ?
C4 Ni17 Ag4 126.5(6) . . ?
C2 Ni17 Ag4 94.4(6) . . ?
Ni14 Ni17 Ag4 86.31(10) . . ?
Ni11 Ni17 Ag4 85.26(10) . . ?
Ni15 Ni17 Ag4 60.66(8) . . ?
Ni19 Ni17 Ag4 60.70(8) . . ?
C5 Ni17 Ag13 103.6(6) . . ?
C4 Ni17 Ag13 71.1(6) . . ?
C2 Ni17 Ag13 138.2(6) . . ?
Ni14 Ni17 Ag13 60.28(8) . . ?
Ni11 Ni17 Ag13 116.92(11) . . ?
Ni15 Ni17 Ag13 119.99(10) . . ?
Ni19 Ni17 Ag13 90.78(9) . . ?
Ag4 Ni17 Ag13 59.34(6) . . ?
C5 Ni17 Ag14 65.6(6) . . ?
C4 Ni17 Ag14 110.2(6) . . ?
C2 Ni17 Ag14 138.5(5) . . ?
Ni14 Ni17 Ag14 117.45(11) . . ?
Ni11 Ni17 Ag14 59.66(8) . . ?
Ni15 Ni17 Ag14 90.59(9) . . ?
Ni19 Ni17 Ag14 119.16(10) . . ?
Ag4 Ni17 Ag14 58.47(6) . . ?
Ag13 Ni17 Ag14 57.39(6) . . ?
C17 Ni18 C3 89.0(9) . . ?
C17 Ni18 C29 108.0(8) . . ?
C3 Ni18 C29 113.9(9) . . ?
C17 Ni18 Ni7 50.1(6) . . ?
C3 Ni18 Ni7 138.6(7) . . ?
C29 Ni18 Ni7 88.9(6) . . ?
C17 Ni18 Ni10 140.9(6) . . ?
C3 Ni18 Ni10 52.0(7) . . ?
C29 Ni18 Ni10 88.4(6) . . ?
Ni7 Ni18 Ni10 168.72(14) . . ?
C17 Ni18 Ni23 153.9(6) . . ?
C3 Ni18 Ni23 105.5(7) . . ?
C29 Ni18 Ni23 46.4(6) . . ?
Ni7 Ni18 Ni23 114.88(12) . . ?
Ni10 Ni18 Ni23 56.27(9) . . ?
C17 Ni18 Ni24 102.4(6) . . ?
C3 Ni18 Ni24 161.2(7) . . ?
C29 Ni18 Ni24 48.4(6) . . ?
Ni7 Ni18 Ni24 56.35(10) . . ?
Ni10 Ni18 Ni24 114.51(12) . . ?
Ni23 Ni18 Ni24 58.55(9) . . ?
C17 Ni18 Ag2 128.2(6) . . ?
C3 Ni18 Ag2 122.5(7) . . ?
C29 Ni18 Ag2 95.7(6) . . ?
Ni7 Ni18 Ag2 86.40(10) . . ?
Ni10 Ni18 Ag2 82.98(10) . . ?
Ni23 Ni18 Ag2 61.44(8) . . ?
Ni24 Ni18 Ag2 61.22(8) . . ?
C17 Ni18 Ag8 72.6(6) . . ?
C3 Ni18 Ag8 105.9(7) . . ?
C29 Ni18 Ag8 140.2(6) . . ?
Ni7 Ni18 Ag8 60.31(9) . . ?
Ni10 Ni18 Ag8 116.65(11) . . ?
Ni23 Ni18 Ag8 121.83(10) . . ?
Ni24 Ni18 Ag8 91.93(9) . . ?
Ag2 Ni18 Ag8 60.41(6) . . ?
C17 Ni18 Ag10 112.9(6) . . ?
C3 Ni18 Ag10 67.2(7) . . ?
C29 Ni18 Ag10 139.0(6) . . ?
Ni7 Ni18 Ag10 117.75(11) . . ?
Ni10 Ni18 Ag10 59.19(9) . . ?
Ni23 Ni18 Ag10 92.82(9) . . ?
Ni24 Ni18 Ag10 119.96(10) . . ?
Ag2 Ni18 Ag10 58.75(6) . . ?
Ag8 Ni18 Ag10 57.74(6) . . ?
C1 Ni19 C27 89.3(8) . . ?
C1 Ni19 C2 109.0(9) . . ?
C27 Ni19 C2 113.3(8) . . ?
C1 Ni19 Ni12 140.2(6) . . ?
C27 Ni19 Ni12 50.9(6) . . ?
C2 Ni19 Ni12 89.8(5) . . ?
C1 Ni19 Ni14 49.5(6) . . ?
C27 Ni19 Ni14 138.6(6) . . ?
C2 Ni19 Ni14 88.4(5) . . ?
Ni12 Ni19 Ni14 169.76(13) . . ?
C1 Ni19 Ni15 156.0(7) . . ?
C27 Ni19 Ni15 104.1(6) . . ?
C2 Ni19 Ni15 47.5(5) . . ?
Ni12 Ni19 Ni15 56.39(9) . . ?
Ni14 Ni19 Ni15 115.95(12) . . ?
C1 Ni19 Ni17 102.4(6) . . ?
C27 Ni19 Ni17 159.8(6) . . ?
C2 Ni19 Ni17 47.5(5) . . ?
Ni12 Ni19 Ni17 115.65(11) . . ?
Ni14 Ni19 Ni17 56.52(9) . . ?
Ni15 Ni19 Ni17 59.47(9) . . ?
C1 Ni19 Ag4 127.6(7) . . ?
C27 Ni19 Ag4 122.5(6) . . ?
C2 Ni19 Ag4 95.8(5) . . ?
Ni12 Ni19 Ag4 82.77(9) . . ?
Ni14 Ni19 Ag4 87.39(10) . . ?
Ni15 Ni19 Ag4 61.04(7) . . ?
Ni17 Ni19 Ag4 62.41(8) . . ?
C1 Ni19 Ag7 71.8(7) . . ?
C27 Ni19 Ag7 107.2(6) . . ?
C2 Ni19 Ag7 139.5(5) . . ?
Ni12 Ni19 Ag7 115.87(11) . . ?
Ni14 Ni19 Ag7 60.67(9) . . ?
Ni15 Ni19 Ag7 121.02(10) . . ?
Ni17 Ni19 Ag7 92.13(9) . . ?
Ag4 Ni19 Ag7 59.99(6) . . ?
C1 Ni19 Ag5 111.3(7) . . ?
C27 Ni19 Ag5 67.7(6) . . ?
C2 Ni19 Ag5 139.7(5) . . ?
Ni12 Ni19 Ag5 58.62(8) . . ?
Ni14 Ni19 Ag5 118.05(11) . . ?
Ni15 Ni19 Ag5 92.31(9) . . ?
Ni17 Ni19 Ag5 121.14(10) . . ?
Ag4 Ni19 Ag5 58.75(6) . . ?
Ag7 Ni19 Ag5 57.55(6) . . ?
C6 Ni20 C16 87.0(8) . . ?
C6 Ni20 C8 106.6(8) . . ?
C16 Ni20 C8 119.4(8) . . ?
C6 Ni20 Ni21 138.3(6) . . ?
C16 Ni20 Ni21 51.8(5) . . ?
C8 Ni20 Ni21 91.3(6) . . ?
C6 Ni20 Ni8 50.1(6) . . ?
C16 Ni20 Ni8 135.1(6) . . ?
C8 Ni20 Ni8 89.4(6) . . ?
Ni21 Ni20 Ni8 170.31(13) . . ?
C6 Ni20 Ni9 154.7(6) . . ?
C16 Ni20 Ni9 107.5(6) . . ?
C8 Ni20 Ni9 48.3(6) . . ?
Ni21 Ni20 Ni9 57.35(9) . . ?
Ni8 Ni20 Ni9 117.19(12) . . ?
C6 Ni20 Ni22 101.4(6) . . ?
C16 Ni20 Ni22 166.1(6) . . ?
C8 Ni20 Ni22 47.8(6) . . ?
Ni21 Ni20 Ni22 117.93(12) . . ?
Ni8 Ni20 Ni22 56.53(9) . . ?
Ni9 Ni20 Ni22 60.78(9) . . ?
C6 Ni20 Ag1 127.4(6) . . ?
C16 Ni20 Ag1 122.0(5) . . ?
C8 Ni20 Ag1 95.9(6) . . ?
Ni21 Ni20 Ag1 86.11(9) . . ?
Ni8 Ni20 Ag1 84.21(9) . . ?
Ni9 Ni20 Ag1 62.42(8) . . ?
Ni22 Ni20 Ag1 61.08(7) . . ?
C6 Ni20 Ag10 112.9(6) . . ?
C16 Ni20 Ag10 65.3(6) . . ?
C8 Ni20 Ag10 140.5(6) . . ?
Ni21 Ni20 Ag10 59.70(8) . . ?
Ni8 Ni20 Ag10 114.75(11) . . ?
Ni9 Ni20 Ag10 92.21(9) . . ?
Ni22 Ni20 Ag10 119.83(10) . . ?
Ag1 Ni20 Ag10 58.77(6) . . ?
C6 Ni20 Ag8 73.7(6) . . ?
C16 Ni20 Ag8 102.1(6) . . ?
C8 Ni20 Ag8 138.5(6) . . ?
Ni21 Ni20 Ag8 116.36(11) . . ?
Ni8 Ni20 Ag8 58.18(8) . . ?
Ni9 Ni20 Ag8 121.19(10) . . ?
Ni22 Ni20 Ag8 90.87(9) . . ?
Ag1 Ni20 Ag8 58.78(6) . . ?
Ag10 Ni20 Ag8 56.77(6) . . ?
C40 Ni21 C10 98.0(10) . . ?
C40 Ni21 C16 96.7(9) . . ?
C10 Ni21 C16 145.4(8) . . ?
C40 Ni21 Ni20 147.4(8) . . ?
C10 Ni21 Ni20 112.3(6) . . ?
C16 Ni21 Ni20 51.3(6) . . ?
C40 Ni21 Ni9 147.0(8) . . ?
C10 Ni21 Ni9 50.5(6) . . ?
C16 Ni21 Ni9 115.0(6) . . ?
Ni20 Ni21 Ni9 65.52(10) . . ?
C40 Ni21 Ag14 95.8(7) . . ?
C10 Ni21 Ag14 76.0(6) . . ?
C16 Ni21 Ag14 133.1(6) . . ?
Ni20 Ni21 Ag14 102.77(10) . . ?
Ni9 Ni21 Ag14 69.86(9) . . ?
C40 Ni21 Ag10 96.2(7) . . ?
C10 Ni21 Ag10 137.9(6) . . ?
C16 Ni21 Ag10 70.6(6) . . ?
Ni20 Ni21 Ag10 69.56(9) . . ?
Ni9 Ni21 Ag10 102.69(10) . . ?
Ag14 Ni21 Ag10 63.21(7) . . ?
C9 Ni22 C22 88.5(9) . . ?
C9 Ni22 C8 115.2(9) . . ?
C22 Ni22 C8 109.7(9) . . ?
C9 Ni22 Ni16 50.9(7) . . ?
C22 Ni22 Ni16 139.3(6) . . ?
C8 Ni22 Ni16 88.2(6) . . ?
C9 Ni22 Ni8 138.7(7) . . ?
C22 Ni22 Ni8 51.0(6) . . ?
C8 Ni22 Ni8 89.6(6) . . ?
Ni16 Ni22 Ni8 169.35(14) . . ?
C9 Ni22 Ni20 161.8(7) . . ?
C22 Ni22 Ni20 103.4(6) . . ?
C8 Ni22 Ni20 48.0(6) . . ?
Ni16 Ni22 Ni20 115.15(12) . . ?
Ni8 Ni22 Ni20 56.55(9) . . ?
C9 Ni22 Ni9 105.7(7) . . ?
C22 Ni22 Ni9 156.2(6) . . ?
C8 Ni22 Ni9 47.2(6) . . ?
Ni16 Ni22 Ni9 56.56(9) . . ?
Ni8 Ni22 Ni9 115.12(12) . . ?
Ni20 Ni22 Ni9 58.69(9) . . ?
C9 Ni22 Ag1 121.9(7) . . ?
C22 Ni22 Ag1 126.3(7) . . ?
C8 Ni22 Ag1 96.4(6) . . ?
Ni16 Ni22 Ag1 85.39(10) . . ?
Ni8 Ni22 Ag1 84.50(10) . . ?
Ni20 Ni22 Ag1 61.56(8) . . ?
Ni9 Ni22 Ag1 61.92(8) . . ?
C9 Ni22 Ag12 103.7(7) . . ?
C22 Ni22 Ag12 71.4(7) . . ?
C8 Ni22 Ag12 141.0(6) . . ?
Ni16 Ni22 Ag12 116.92(11) . . ?
Ni8 Ni22 Ag12 60.07(8) . . ?
Ni20 Ni22 Ag12 93.21(9) . . ?
Ni9 Ni22 Ag12 121.51(10) . . ?
Ag1 Ni22 Ag12 59.59(6) . . ?
C9 Ni22 Ag11 65.0(6) . . ?
C22 Ni22 Ag11 111.0(6) . . ?
C8 Ni22 Ag11 139.3(6) . . ?
Ni16 Ni22 Ag11 59.60(8) . . ?
Ni8 Ni22 Ag11 117.26(11) . . ?
Ni20 Ni22 Ag11 121.20(10) . . ?
Ni9 Ni22 Ag11 92.39(9) . . ?
Ag1 Ni22 Ag11 59.65(6) . . ?
Ag12 Ni22 Ag11 57.51(6) . . ?
C35 Ni23 C29 106.8(9) . . ?
C35 Ni23 C26 86.8(9) . . ?
C29 Ni23 C26 110.0(9) . . ?
C35 Ni23 Ni10 51.4(6) . . ?
C29 Ni23 Ni10 90.2(6) . . ?
C26 Ni23 Ni10 137.9(6) . . ?
C35 Ni23 Ni5 137.4(6) . . ?
C29 Ni23 Ni5 92.8(6) . . ?
C26 Ni23 Ni5 50.7(6) . . ?
Ni10 Ni23 Ni5 168.48(14) . . ?
C35 Ni23 Ni24 156.7(7) . . ?
C29 Ni23 Ni24 50.0(6) . . ?
C26 Ni23 Ni24 103.3(6) . . ?
Ni10 Ni23 Ni24 117.54(12) . . ?
Ni5 Ni23 Ni24 57.44(10) . . ?
C35 Ni23 Ni18 102.4(6) . . ?
C29 Ni23 Ni18 48.4(6) . . ?
C26 Ni23 Ni18 158.0(6) . . ?
Ni10 Ni23 Ni18 56.69(9) . . ?
Ni5 Ni23 Ni18 118.38(12) . . ?
Ni24 Ni23 Ni18 61.18(9) . . ?
C35 Ni23 Ag2 127.3(6) . . ?
C29 Ni23 Ag2 97.0(6) . . ?
C26 Ni23 Ag2 128.0(6) . . ?
Ni10 Ni23 Ag2 83.02(10) . . ?
Ni5 Ni23 Ag2 85.57(10) . . ?
Ni24 Ni23 Ag2 61.95(8) . . ?
Ni18 Ni23 Ag2 61.15(8) . . ?
C35 Ni23 Ag15 110.9(7) . . ?
C29 Ni23 Ag15 142.3(6) . . ?
C26 Ni23 Ag15 73.4(6) . . ?
Ni10 Ni23 Ag15 112.65(11) . . ?
Ni5 Ni23 Ag15 59.37(8) . . ?
Ni24 Ni23 Ag15 92.23(9) . . ?
Ni18 Ni23 Ag15 120.05(10) . . ?
Ag2 Ni23 Ag15 58.96(6) . . ?
C35 Ni23 Ag9 73.6(6) . . ?
C29 Ni23 Ag9 139.2(6) . . ?
C26 Ni23 Ag9 110.7(6) . . ?
Ni10 Ni23 Ag9 57.36(8) . . ?
Ni5 Ni23 Ag9 114.69(11) . . ?
Ni24 Ni23 Ag9 120.30(11) . . ?
Ni18 Ni23 Ag9 91.10(9) . . ?
Ag2 Ni23 Ag9 58.39(6) . . ?
Ag15 Ni23 Ag9 55.46(6) . . ?
C21 Ni24 C20 86.9(9) . . ?
C21 Ni24 C29 104.9(9) . . ?
C20 Ni24 C29 120.6(7) . . ?
C21 Ni24 Ni7 51.5(7) . . ?
C20 Ni24 Ni7 135.8(5) . . ?
C29 Ni24 Ni7 88.1(6) . . ?
C21 Ni24 Ni5 137.3(7) . . ?
C20 Ni24 Ni5 51.8(5) . . ?
C29 Ni24 Ni5 90.4(6) . . ?
Ni7 Ni24 Ni5 171.08(14) . . ?
C21 Ni24 Ni23 152.0(7) . . ?
C20 Ni24 Ni23 107.7(5) . . ?
C29 Ni24 Ni23 47.2(6) . . ?
Ni7 Ni24 Ni23 116.25(12) . . ?
Ni5 Ni24 Ni23 57.18(10) . . ?
C21 Ni24 Ni18 101.8(7) . . ?
C20 Ni24 Ni18 166.7(5) . . ?
C29 Ni24 Ni18 47.7(5) . . ?
Ni7 Ni24 Ni18 56.00(9) . . ?
Ni5 Ni24 Ni18 117.23(12) . . ?
Ni23 Ni24 Ni18 60.27(9) . . ?
C21 Ni24 Ag2 131.2(7) . . ?
C20 Ni24 Ag2 120.4(5) . . ?
C29 Ni24 Ag2 94.8(6) . . ?
Ni7 Ni24 Ag2 85.98(10) . . ?
Ni5 Ni24 Ag2 85.39(10) . . ?
Ni23 Ni24 Ag2 61.86(8) . . ?
Ni18 Ni24 Ag2 60.84(8) . . ?
C21 Ni24 Ag6 76.5(7) . . ?
C20 Ni24 Ag6 100.9(5) . . ?
C29 Ni24 Ag6 138.5(5) . . ?
Ni7 Ni24 Ag6 59.81(9) . . ?
Ni5 Ni24 Ag6 117.11(11) . . ?
Ni23 Ni24 Ag6 121.88(11) . . ?
Ni18 Ni24 Ag6 90.98(9) . . ?
Ag2 Ni24 Ag6 60.02(7) . . ?
C21 Ni24 Ag16 115.7(7) . . ?
C20 Ni24 Ag16 63.5(5) . . ?
C29 Ni24 Ag16 139.5(6) . . ?
Ni7 Ni24 Ag16 117.21(12) . . ?
Ni5 Ni24 Ag16 59.58(8) . . ?
Ni23 Ni24 Ag16 92.31(10) . . ?
Ni18 Ni24 Ag16 119.78(11) . . ?
Ag2 Ni24 Ag16 58.97(6) . . ?
Ag6 Ni24 Ag16 57.64(6) . . ?
O1 C1 Ni19 142.1(17) . . ?
O1 C1 Ni14 136.4(17) . . ?
Ni19 C1 Ni14 81.6(9) . . ?
O2 C2 Ni15 129.8(15) . . ?
O2 C2 Ni17 128.3(14) . . ?
Ni15 C2 Ni17 84.2(7) . . ?
O2 C2 Ni19 128.7(14) . . ?
Ni15 C2 Ni19 84.9(8) . . ?
Ni17 C2 Ni19 85.0(8) . . ?
O3 C3 Ni18 145(2) . . ?
O3 C3 Ni10 136.6(19) . . ?
Ni18 C3 Ni10 77.7(9) . . ?
O4 C4 Ni14 139.7(17) . . ?
O4 C4 Ni17 142.3(17) . . ?
Ni14 C4 Ni17 77.7(8) . . ?
O5 C5 Ni17 142.4(16) . . ?
O5 C5 Ni11 138.9(16) . . ?
Ni17 C5 Ni11 78.5(8) . . ?
O6 C6 Ni20 144.1(16) . . ?
O6 C6 Ni8 135.1(15) . . ?
Ni20 C6 Ni8 80.8(8) . . ?
O7 C7 Ni10 178(2) . . ?
O8 C8 Ni9 129.2(16) . . ?
O8 C8 Ni22 128.5(15) . . ?
Ni9 C8 Ni22 85.1(8) . . ?
O8 C8 Ni20 130.5(15) . . ?
Ni9 C8 Ni20 82.7(7) . . ?
Ni22 C8 Ni20 84.2(8) . . ?
O9 C9 Ni22 143.8(18) . . ?
O9 C9 Ni16 136.5(17) . . ?
Ni22 C9 Ni16 79.6(9) . . ?
O10 C10 Ni9 146.1(17) . . ?
O10 C10 Ni21 135.9(16) . . ?
Ni9 C10 Ni21 78.0(8) . . ?
O11 C11 Ni14 177(2) . . ?
O12 C12 Ni1 140(2) . . ?
O12 C12 Ni13 142(2) . . ?
Ni1 C12 Ni13 78.2(10) . . ?
O13 C13 Ni6 140.4(18) . . ?
O13 C13 Ni2 140.3(17) . . ?
Ni6 C13 Ni2 79.1(9) . . ?
O14 C14 Ni11 138.2(15) . . ?
O14 C14 Ni15 143.3(15) . . ?
Ni11 C14 Ni15 78.1(8) . . ?
O15 C15 Ni2 143.4(15) . . ?
O15 C15 Ni3 136.0(16) . . ?
Ni2 C15 Ni3 80.5(8) . . ?
O16 C16 Ni20 144.0(16) . . ?
O16 C16 Ni21 138.4(16) . . ?
Ni20 C16 Ni21 77.0(7) . . ?
O17 C17 Ni18 141.5(17) . . ?
O17 C17 Ni7 136.5(17) . . ?
Ni18 C17 Ni7 80.9(8) . . ?
O18 C18 Ni12 177(2) . . ?
O19 C19 Ni13 146.9(18) . . ?
O19 C19 Ni6 135.0(17) . . ?
Ni13 C19 Ni6 78.1(8) . . ?
O20 C20 Ni24 145.7(15) . . ?
O20 C20 Ni5 135.9(14) . . ?
Ni24 C20 Ni5 78.1(7) . . ?
O20 C20 Ag16 114.9(13) . . ?
Ni24 C20 Ag16 76.9(6) . . ?
Ni5 C20 Ag16 69.0(5) . . ?
O21 C21 Ni24 146(2) . . ?
O21 C21 Ni7 134.9(19) . . ?
Ni24 C21 Ni7 78.7(9) . . ?
O22 C22 Ni22 144.7(19) . . ?
O22 C22 Ni8 136.4(19) . . ?
Ni22 C22 Ni8 78.6(9) . . ?
O23 C23 Ni15 142.4(18) . . ?
O23 C23 Ni12 138.6(17) . . ?
Ni15 C23 Ni12 79.0(9) . . ?
O24 C24 Ni16 175.2(19) . . ?
O25 C25 Ni3 178(2) . . ?
O26 C26 Ni5 138.9(17) . . ?
O26 C26 Ni23 143.1(18) . . ?
Ni5 C26 Ni23 77.5(8) . . ?
O27 C27 Ni19 144.3(15) . . ?
O27 C27 Ni12 135.3(15) . . ?
Ni19 C27 Ni12 80.3(8) . . ?
O28 C28 Ni6 177(2) . . ?
O29 C29 Ni23 132.9(17) . . ?
O29 C29 Ni18 127.0(16) . . ?
Ni23 C29 Ni18 85.3(8) . . ?
O29 C29 Ni24 128.2(16) . . ?
Ni23 C29 Ni24 82.8(8) . . ?
Ni18 C29 Ni24 83.9(8) . . ?
O30 C30 Ni16 141.0(15) . . ?
O30 C30 Ni9 139.2(15) . . ?
Ni16 C30 Ni9 79.9(8) . . ?
O31 C31 Ni1 138(2) . . ?
O31 C31 Ni4 141(2) . . ?
Ni1 C31 Ni4 81.0(10) . . ?
O32 C32 Ni1 174(2) . . ?
O33 C33 Ni2 130.8(19) . . ?
O33 C33 Ni4 127.7(18) . . ?
Ni2 C33 Ni4 84.3(9) . . ?
O33 C33 Ni13 128.8(18) . . ?
Ni2 C33 Ni13 85.6(9) . . ?
Ni4 C33 Ni13 83.4(9) . . ?
O34 C34 Ni5 178(2) . . ?
O35 C35 Ni23 144.7(17) . . ?
O35 C35 Ni10 136.7(17) . . ?
Ni23 C35 Ni10 78.6(8) . . ?
O36 C36 Ni7 175(2) . . ?
O37 C37 Ni4 147.5(19) . . ?
O37 C37 Ni3 135.6(19) . . ?
Ni4 C37 Ni3 76.9(9) . . ?
O38 C38 Ni11 178(2) . . ?
O39 C39 Ni8 178(2) . . ?
O40 C40 Ni21 176(2) . . ?
C114 P1 C102 109.0(6) . . ?
C114 P1 C108 108.1(6) . . ?
C102 P1 C108 111.5(10) . . ?
C114 P1 C101 110.4(8) . . ?
C102 P1 C101 108.4(13) . . ?
C108 P1 C101 109.5(9) . . ?
C107 C102 C103 125(3) . . ?
C107 C102 P1 119(3) . . ?
C103 C102 P1 116(3) . . ?
C102 C103 C104 120(3) . . ?
C105 C104 C103 113(4) . . ?
C104 C105 C106 132(5) . . ?
C105 C106 C107 114(4) . . ?
C102 C107 C106 116(4) . . ?
C109 C108 C113 121.0(14) . . ?
C109 C108 P1 119.2(13) . . ?
C113 C108 P1 119.8(13) . . ?
C108 C109 C110 118.7(15) . . ?
C111 C110 C109 120.0(16) . . ?
C110 C111 C112 121.1(16) . . ?
C113 C112 C111 120.0(16) . . ?
C112 C113 C108 119.3(15) . . ?
C115 C114 C119 120.2(12) . . ?
C115 C114 P1 118.1(12) . . ?
C119 C114 P1 121.7(12) . . ?
C114 C115 C116 120.7(14) . . ?
C115 C116 C117 119.4(14) . . ?
C118 C117 C116 120.1(14) . . ?
C119 C118 C117 120.2(15) . . ?
C118 C119 C114 119.4(14) . . ?
C202 P2 C201 111.9(13) . . ?
C202 P2 C208 106.2(5) . . ?
C201 P2 C208 108.3(10) . . ?
C202 P2 C214 112.4(10) . . ?
C201 P2 C214 106.5(9) . . ?
C208 P2 C214 111.5(7) . . ?
C203 C202 C207 123.9(17) . . ?
C203 C202 P2 120(2) . . ?
C207 C202 P2 116(2) . . ?
C202 C203 C204 119.3(19) . . ?
C205 C204 C203 116.2(19) . . ?
C206 C205 C204 125(2) . . ?
C205 C206 C207 118.7(19) . . ?
C202 C207 C206 117.2(19) . . ?
C209 C208 C213 121.1(13) . . ?
C209 C208 P2 118.5(13) . . ?
C213 C208 P2 120.4(12) . . ?
C208 C209 C210 119.0(15) . . ?
C211 C210 C209 119.7(15) . . ?
C210 C211 C212 121.9(15) . . ?
C211 C212 C213 119.7(16) . . ?
C212 C213 C208 118.6(14) . . ?
C215 C214 C219 121.2(14) . . ?
C215 C214 P2 117.8(14) . . ?
C219 C214 P2 120.9(14) . . ?
C214 C215 C216 119.2(15) . . ?
C215 C216 C217 120.8(16) . . ?
C216 C217 C218 119.4(16) . . ?
C219 C218 C217 120.3(16) . . ?
C218 C219 C214 119.2(15) . . ?
C302 P3 C308 110.1(8) . . ?
C302 P3 C301 109.2(9) . . ?
C308 P3 C301 108.3(12) . . ?
C302 P3 C314 109.0(7) . . ?
C308 P3 C314 110.3(7) . . ?
C301 P3 C314 109.9(9) . . ?
C303 C302 C307 118.5(13) . . ?
C303 C302 P3 120.9(13) . . ?
C307 C302 P3 120.6(13) . . ?
C302 C303 C304 120.2(14) . . ?
C305 C304 C303 120.1(15) . . ?
C304 C305 C306 119.6(15) . . ?
C307 C306 C305 120.9(15) . . ?
C306 C307 C302 120.7(15) . . ?
C313 C308 C309 119.7(16) . . ?
C313 C308 P3 120.6(19) . . ?
C309 C308 P3 119.7(19) . . ?
C308 C309 C310 120.8(19) . . ?
C311 C310 C309 119.3(19) . . ?
C310 C311 C312 120.6(19) . . ?
C311 C312 C313 119.8(19) . . ?
C308 C313 C312 119.8(19) . . ?
C319 C314 C315 120.1(14) . . ?
C319 C314 P3 120.7(14) . . ?
C315 C314 P3 119.2(14) . . ?
C316 C315 C314 118.3(16) . . ?
C315 C316 C317 122.1(16) . . ?
C318 C317 C316 119.6(16) . . ?
C317 C318 C319 118.2(16) . . ?
C314 C319 C318 121.7(16) . . ?
C414 P4 C402 112.0(16) . . ?
C414 P4 C408 107.6(14) . . ?
C402 P4 C408 105.6(13) . . ?
C414 P4 C401 116(2) . . ?
C402 P4 C401 109(2) . . ?
C408 P4 C401 106(2) . . ?
C403 C402 C407 120.1(19) . . ?
C403 C402 P4 121(2) . . ?
C407 C402 P4 119(2) . . ?
C402 C403 C404 120(2) . . ?
C405 C404 C403 119(2) . . ?
C406 C405 C404 121(2) . . ?
C405 C406 C407 120(2) . . ?
C406 C407 C402 120(2) . . ?
C413 C408 C409 119.6(19) . . ?
C413 C408 P4 120(2) . . ?
C409 C408 P4 121(2) . . ?
C410 C409 C408 120(2) . . ?
C409 C410 C411 120(2) . . ?
C410 C411 C412 121(2) . . ?
C411 C412 C413 120(2) . . ?
C408 C413 C412 119(2) . . ?
C415 C414 C419 118(2) . . ?
C415 C414 P4 119(3) . . ?
C419 C414 P4 123(3) . . ?
C416 C415 C414 122(2) . . ?
C415 C416 C417 119(2) . . ?
C418 C417 C416 119(2) . . ?
C419 C418 C417 122(2) . . ?
C418 C419 C414 119(2) . . ?
C422 P4A C434 110.6(11) . . ?
C422 P4A C428 111.7(11) . . ?
C434 P4A C428 106.6(11) . . ?
C422 P4A C421 111(2) . . ?
C434 P4A C421 112.3(19) . . ?
C428 P4A C421 104.7(19) . . ?
C427 C422 C423 120.7(18) . . ?
C427 C422 P4A 121(2) . . ?
C423 C422 P4A 118(2) . . ?
C422 C423 C424 118.7(19) . . ?
C425 C424 C423 119(2) . . ?
C424 C425 C426 122(2) . . ?
C425 C426 C427 119(2) . . ?
C426 C427 C422 120.0(19) . . ?
C433 C428 C429 119.6(19) . . ?
C433 C428 P4A 121(2) . . ?
C429 C428 P4A 119(2) . . ?
C430 C429 C428 121(2) . . ?
C429 C430 C431 119(2) . . ?
C432 C431 C430 120(2) . . ?
C433 C432 C431 122(2) . . ?
C432 C433 C428 119(2) . . ?
C435 C434 C439 120.0(18) . . ?
C435 C434 P4A 125(2) . . ?
C439 C434 P4A 115(2) . . ?
C436 C435 C434 120(2) . . ?
C435 C436 C437 120(2) . . ?
C438 C437 C436 120(2) . . ?
C439 C438 C437 121(2) . . ?
C438 C439 C434 119(2) . . ?
O1S C3S C2S 121.3(16) . . ?
O1S C3S C4S 121.4(16) . . ?
C2S C3S C4S 117(3) . . ?
O5S C7S C6S 122.0(12) . . ?
O5S C7S C8S 122.0(12) . . ?
C6S C7S C8S 116(2) . . ?
O9S C11S C10S 121.3(11) . . ?
O9S C11S C12S 121.0(11) . . ?
C10S C11S C12S 118(2) . . ?
O3T C2T C1T 115.4(7) . . ?
C4T O3T C2T 102(4) . . ?
O3T C4T C5T 116.0(8) . . ?

loop_
_geom_bond_atom_site_label_1
_geom_bond_atom_site_label_2
_geom_bond_distance
_geom_bond_site_symmetry_2
_geom_bond_publ_flag
Ag1 Ni22 2.781(3) . ?
Ag1 Ni20 2.794(3) . ?
Ag1 Ni9 2.812(3) . ?
Ag1 Ag10 2.8124(19) . ?
Ag1 Ag12 2.813(2) . ?
Ag1 Ag8 2.828(2) . ?
Ag1 Ag13 2.829(2) . ?
Ag1 Ag14 2.833(2) . ?
Ag1 Ag11 2.8514(19) . ?
Ag1 Ag3 2.9387(19) . ?
Ag1 Ag2 2.950(2) . ?
Ag1 Ag4 2.9625(19) . ?
Ag2 Ni18 2.782(3) . ?
Ag2 Ni23 2.790(3) . ?
Ag2 Ni24 2.792(3) . ?
Ag2 Ag10 2.8053(19) . ?
Ag2 Ag16 2.8134(19) . ?
Ag2 Ag15 2.8253(19) . ?
Ag2 Ag8 2.8451(19) . ?
Ag2 Ag6 2.847(2) . ?
Ag2 Ag9 2.858(2) . ?
Ag2 Ag4 2.9371(19) . ?
Ag2 Ag3 2.9840(19) . ?
Ag3 Ni13 2.782(3) . ?
Ag3 Ag16 2.793(2) . ?
Ag3 Ag11 2.795(2) . ?
Ag3 Ni4 2.800(3) . ?
Ag3 Ni2 2.815(3) . ?
Ag3 Ag6 2.822(2) . ?
Ag3 Ag5 2.8237(19) . ?
Ag3 Ag12 2.831(2) . ?
Ag3 Ag7 2.832(2) . ?
Ag3 Ag4 2.965(2) . ?
Ag4 Ni15 2.781(3) . ?
Ag4 Ni19 2.793(3) . ?
Ag4 Ag14 2.8148(19) . ?
Ag4 Ag9 2.822(2) . ?
Ag4 Ag5 2.8221(19) . ?
Ag4 Ag7 2.8278(19) . ?
Ag4 Ag13 2.833(2) . ?
Ag4 Ag15 2.837(2) . ?
Ag4 Ni17 2.839(3) . ?
Ag5 Ni12 2.672(3) . ?
Ag5 Ni6 2.712(3) . ?
Ag5 Ag7 2.800(2) . ?
Ag5 Ag16 2.803(2) . ?
Ag5 Ni2 2.893(3) . ?
Ag5 Ag15 2.895(2) . ?
Ag5 Ni19 2.953(3) . ?
Ag6 Ni7 2.687(3) . ?
Ag6 Ni1 2.713(3) . ?
Ag6 Ag16 2.804(2) . ?
Ag6 Ag8 2.847(2) . ?
Ag6 Ag12 2.852(2) . ?
Ag6 Ni24 2.897(3) . ?
Ag6 Ni13 2.955(3) . ?
Ag7 Ni3 2.696(3) . ?
Ag7 Ni14 2.698(3) . ?
Ag7 Ag13 2.8288(19) . ?
Ag7 Ag11 2.829(2) . ?
Ag7 Ni19 2.862(3) . ?
Ag7 Ni2 2.927(3) . ?
Ag8 Ni8 2.660(3) . ?
Ag8 Ni7 2.687(3) . ?
Ag8 Ag10 2.802(2) . ?
Ag8 Ni18 2.871(3) . ?
Ag8 Ag12 2.883(2) . ?
Ag8 Ni20 2.961(3) . ?
Ag9 Ni10 2.682(3) . ?
Ag9 Ni11 2.738(3) . ?
Ag9 Ag15 2.7913(19) . ?
Ag9 Ag14 2.849(2) . ?
Ag9 Ag10 2.882(2) . ?
Ag9 Ni15 2.917(3) . ?
Ag9 Ni23 3.050(3) . ?
Ag10 Ni10 2.683(3) . ?
Ag10 Ni21 2.702(3) . ?
Ag10 Ag14 2.825(2) . ?
Ag10 Ni18 2.931(3) . ?
Ag10 Ni20 2.932(3) . ?
Ag11 Ni16 2.702(3) . ?
Ag11 Ni3 2.710(3) . ?
Ag11 Ag12 2.802(2) . ?
Ag11 Ag13 2.861(2) . ?
Ag11 Ni4 2.902(3) . ?
Ag11 Ni22 2.945(3) . ?
Ag12 Ni1 2.667(3) . ?
Ag12 Ni8 2.684(3) . ?
Ag12 Ni22 2.879(3) . ?
Ag12 Ni4 3.020(3) . ?
Ag13 Ni16 2.690(3) . ?
Ag13 Ni14 2.697(3) . ?
Ag13 Ag14 2.7882(19) . ?
Ag13 Ni17 2.884(3) . ?
Ag13 Ni9 2.935(3) . ?
Ag14 Ni21 2.689(3) . ?
Ag14 Ni11 2.700(3) . ?
Ag14 Ni17 2.923(3) . ?
Ag14 Ni9 2.938(3) . ?
Ag15 Ni12 2.688(3) . ?
Ag15 Ni5 2.699(3) . ?
Ag15 Ag16 2.862(2) . ?
Ag15 Ni23 2.945(3) . ?
Ag15 Ni15 3.012(3) . ?
Ag16 C20 2.682(17) . ?
Ag16 Ni5 2.694(3) . ?
Ag16 Ni6 2.707(3) . ?
Ag16 Ni24 2.919(3) . ?
Ag16 Ni13 2.927(3) . ?
Ni1 C32 1.79(3) . ?
Ni1 C31 1.85(2) . ?
Ni1 C12 1.90(3) . ?
Ni1 Ni13 2.417(4) . ?
Ni1 Ni4 2.433(4) . ?
Ni2 C15 1.88(2) . ?
Ni2 C13 1.94(2) . ?
Ni2 C33 1.95(2) . ?
Ni2 Ni3 2.435(4) . ?
Ni2 Ni6 2.441(4) . ?
Ni2 Ni4 2.645(4) . ?
Ni2 Ni13 2.683(4) . ?
Ni3 C25 1.80(2) . ?
Ni3 C15 1.891(18) . ?
Ni3 C37 1.98(2) . ?
Ni3 Ni4 2.416(4) . ?
Ni4 C31 1.89(2) . ?
Ni4 C37 1.91(2) . ?
Ni4 C33 2.00(2) . ?
Ni4 Ni13 2.662(4) . ?
Ni5 C34 1.73(3) . ?
Ni5 C26 1.93(2) . ?
Ni5 C20 1.957(18) . ?
Ni5 Ni23 2.431(3) . ?
Ni5 Ni24 2.438(3) . ?
Ni6 C28 1.78(2) . ?
Ni6 C13 1.89(2) . ?
Ni6 C19 1.97(2) . ?
Ni6 Ni13 2.427(4) . ?
Ni7 C36 1.76(2) . ?
Ni7 C17 1.881(19) . ?
Ni7 C21 1.94(2) . ?
Ni7 Ni18 2.420(3) . ?
Ni7 Ni24 2.430(3) . ?
Ni8 C39 1.79(2) . ?
Ni8 C6 1.887(19) . ?
Ni8 C22 1.92(2) . ?
Ni8 Ni22 2.426(3) . ?
Ni8 Ni20 2.426(3) . ?
Ni9 C30 1.90(2) . ?
Ni9 C10 1.91(2) . ?
Ni9 C8 1.97(2) . ?
Ni9 Ni16 2.425(3) . ?
Ni9 Ni21 2.429(3) . ?
Ni9 Ni20 2.625(3) . ?
Ni9 Ni22 2.682(3) . ?
Ni10 C7 1.76(2) . ?
Ni10 C35 1.93(2) . ?
Ni10 C3 1.96(2) . ?
Ni10 Ni23 2.418(3) . ?
Ni10 Ni18 2.429(4) . ?
Ni11 C38 1.84(2) . ?
Ni11 C14 1.91(2) . ?
Ni11 C5 1.94(2) . ?
Ni11 Ni15 2.423(3) . ?
Ni11 Ni17 2.440(3) . ?
Ni12 C18 1.81(2) . ?
Ni12 C27 1.907(18) . ?
Ni12 C23 1.92(2) . ?
Ni12 Ni15 2.421(3) . ?
Ni12 Ni19 2.424(3) . ?
Ni13 C19 1.88(2) . ?
Ni13 C12 1.93(3) . ?
Ni13 C33 2.00(2) . ?
Ni14 C11 1.79(2) . ?
Ni14 C1 1.87(2) . ?
Ni14 C4 1.92(2) . ?
Ni14 Ni19 2.428(3) . ?
Ni14 Ni17 2.430(3) . ?
Ni15 C23 1.89(2) . ?
Ni15 C14 1.930(18) . ?
Ni15 C2 1.983(19) . ?
Ni15 Ni17 2.660(3) . ?
Ni15 Ni19 2.679(3) . ?
Ni16 C24 1.74(2) . ?
Ni16 C30 1.88(2) . ?
Ni16 C9 1.90(2) . ?
Ni16 Ni22 2.412(3) . ?
Ni17 C5 1.92(2) . ?
Ni17 C4 1.96(2) . ?
Ni17 C2 1.985(18) . ?
Ni17 Ni19 2.683(3) . ?
Ni18 C17 1.85(2) . ?
Ni18 C3 1.91(2) . ?
Ni18 C29 2.007(19) . ?
Ni18 Ni23 2.677(3) . ?
Ni18 Ni24 2.700(3) . ?
Ni19 C1 1.85(2) . ?
Ni19 C27 1.851(19) . ?
Ni19 C2 1.985(19) . ?
Ni20 C6 1.855(19) . ?
Ni20 C16 1.94(2) . ?
Ni20 C8 1.997(19) . ?
Ni20 Ni21 2.423(3) . ?
Ni20 Ni22 2.675(3) . ?
Ni21 C40 1.76(2) . ?
Ni21 C10 1.94(2) . ?
Ni21 C16 1.954(19) . ?
Ni22 C9 1.86(2) . ?
Ni22 C22 1.91(2) . ?
Ni22 C8 1.99(2) . ?
Ni23 C35 1.89(2) . ?
Ni23 C29 1.94(2) . ?
Ni23 C26 1.96(2) . ?
Ni23 Ni24 2.629(4) . ?
Ni24 C21 1.89(2) . ?
Ni24 C20 1.910(17) . ?
Ni24 C29 2.03(2) . ?
O1 C1 1.21(2) . ?
O2 C2 1.21(2) . ?
O3 C3 1.17(2) . ?
O4 C4 1.14(2) . ?
O5 C5 1.17(2) . ?
O6 C6 1.22(2) . ?
O7 C7 1.16(2) . ?
O8 C8 1.18(2) . ?
O9 C9 1.20(2) . ?
O10 C10 1.14(2) . ?
O11 C11 1.11(2) . ?
O12 C12 1.15(3) . ?
O13 C13 1.16(2) . ?
O14 C14 1.15(2) . ?
O15 C15 1.20(2) . ?
O16 C16 1.15(2) . ?
O17 C17 1.19(2) . ?
O18 C18 1.10(2) . ?
O19 C19 1.13(2) . ?
O20 C20 1.16(2) . ?
O21 C21 1.14(3) . ?
O22 C22 1.14(2) . ?
O23 C23 1.16(2) . ?
O24 C24 1.13(2) . ?
O25 C25 1.16(2) . ?
O26 C26 1.11(2) . ?
O27 C27 1.20(2) . ?
O28 C28 1.13(2) . ?
O29 C29 1.18(2) . ?
O30 C30 1.20(2) . ?
O31 C31 1.24(3) . ?
O32 C32 1.14(3) . ?
O33 C33 1.19(2) . ?
O34 C34 1.20(3) . ?
O35 C35 1.14(2) . ?
O36 C36 1.14(3) . ?
O37 C37 1.13(2) . ?
O38 C38 1.10(2) . ?
O39 C39 1.11(2) . ?
O40 C40 1.18(3) . ?
P1 C114 1.787(12) . ?
P1 C102 1.795(18) . ?
P1 C108 1.796(14) . ?
P1 C101 1.798(15) . ?
C102 C107 1.40(3) . ?
C102 C103 1.41(3) . ?
C103 C104 1.42(3) . ?
C104 C105 1.36(3) . ?
C105 C106 1.40(3) . ?
C106 C107 1.47(3) . ?
C108 C109 1.40(2) . ?
C108 C113 1.41(2) . ?
C109 C110 1.41(2) . ?
C110 C111 1.38(2) . ?
C111 C112 1.39(2) . ?
C112 C113 1.38(2) . ?
C114 C115 1.38(2) . ?
C114 C119 1.42(2) . ?
C115 C116 1.39(2) . ?
C116 C117 1.41(2) . ?
C117 C118 1.40(2) . ?
C118 C119 1.38(2) . ?
P2 C202 1.787(16) . ?
P2 C201 1.794(16) . ?
P2 C208 1.797(14) . ?
P2 C214 1.802(14) . ?
C202 C203 1.36(3) . ?
C202 C207 1.41(3) . ?
C203 C204 1.43(3) . ?
C204 C205 1.40(3) . ?
C205 C206 1.37(3) . ?
C206 C207 1.41(3) . ?
C208 C209 1.35(2) . ?
C208 C213 1.41(2) . ?
C209 C210 1.40(2) . ?
C210 C211 1.35(2) . ?
C211 C212 1.36(2) . ?
C212 C213 1.38(2) . ?
C214 C215 1.39(2) . ?
C214 C219 1.41(2) . ?
C215 C216 1.40(2) . ?
C216 C217 1.40(2) . ?
C217 C218 1.41(2) . ?
C218 C219 1.39(2) . ?
P3 C302 1.791(14) . ?
P3 C308 1.794(16) . ?
P3 C301 1.795(15) . ?
P3 C314 1.809(14) . ?
C302 C303 1.40(2) . ?
C302 C307 1.41(2) . ?
C303 C304 1.41(2) . ?
C304 C305 1.39(2) . ?
C305 C306 1.40(2) . ?
C306 C307 1.37(2) . ?
C308 C313 1.38(3) . ?
C308 C309 1.39(3) . ?
C309 C310 1.40(3) . ?
C310 C311 1.38(3) . ?
C311 C312 1.39(3) . ?
C312 C313 1.41(3) . ?
C314 C319 1.36(2) . ?
C314 C315 1.37(2) . ?
C315 C316 1.37(2) . ?
C316 C317 1.37(2) . ?
C317 C318 1.37(2) . ?
C318 C319 1.38(2) . ?
P4 C414 1.789(18) . ?
P4 C402 1.800(17) . ?
P4 C408 1.806(17) . ?
P4 C401 1.808(19) . ?
C402 C403 1.37(3) . ?
C402 C407 1.41(3) . ?
C403 C404 1.40(3) . ?
C404 C405 1.40(3) . ?
C405 C406 1.38(3) . ?
C406 C407 1.39(3) . ?
C408 C413 1.38(3) . ?
C408 C409 1.41(3) . ?
C409 C410 1.35(3) . ?
C410 C411 1.38(3) . ?
C411 C412 1.38(3) . ?
C412 C413 1.40(3) . ?
C414 C415 1.41(3) . ?
C414 C419 1.44(3) . ?
C415 C416 1.41(3) . ?
C416 C417 1.42(3) . ?
C417 C418 1.40(3) . ?
C418 C419 1.39(3) . ?
P4A C422 1.786(17) . ?
P4A C434 1.789(17) . ?
P4A C428 1.801(17) . ?
P4A C421 1.809(19) . ?
C422 C427 1.40(3) . ?
C422 C423 1.40(3) . ?
C423 C424 1.41(3) . ?
C424 C425 1.38(3) . ?
C425 C426 1.38(3) . ?
C426 C427 1.40(3) . ?
C428 C433 1.39(3) . ?
C428 C429 1.39(3) . ?
C429 C430 1.37(3) . ?
C430 C431 1.38(3) . ?
C431 C432 1.37(3) . ?
C432 C433 1.37(3) . ?
C434 C435 1.42(3) . ?
C434 C439 1.43(3) . ?
C435 C436 1.41(3) . ?
C436 C437 1.42(3) . ?
C437 C438 1.41(3) . ?
C438 C439 1.41(3) . ?
O1S C3S 1.253(19) . ?
C2S C3S 1.499(4) . ?
C3S C4S 1.500(4) . ?
O5S C7S 1.241(16) . ?
C6S C7S 1.501(4) . ?
C7S C8S 1.501(4) . ?
O9S C11S 1.254(16) . ?
C10S C11S 1.499(4) . ?
C11S C12S 1.5014 . ?
C1T C2T 1.520(4) . ?
C2T O3T 1.460(4) . ?
O3T C4T 1.459(4) . ?
C4T C5T 1.519(4) . ?

loop_
_geom_torsion_atom_site_label_1
_geom_torsion_atom_site_label_2
_geom_torsion_atom_site_label_3
_geom_torsion_atom_site_label_4
_geom_torsion
_geom_torsion_site_symmetry_1
_geom_torsion_site_symmetry_2
_geom_torsion_site_symmetry_3
_geom_torsion_site_symmetry_4
_geom_torsion_publ_flag
Ni22 Ag1 Ag2 Ni18 -60.18(16) . . . . ?
Ni20 Ag1 Ag2 Ni18 2.93(11) . . . . ?
Ni9 Ag1 Ag2 Ni18 63.74(16) . . . . ?
Ag10 Ag1 Ag2 Ni18 37.48(7) . . . . ?
Ag12 Ag1 Ag2 Ni18 -89.54(8) . . . . ?
Ag8 Ag1 Ag2 Ni18 -33.71(7) . . . . ?
Ag13 Ag1 Ag2 Ni18 145.94(8) . . . . ?
Ag14 Ag1 Ag2 Ni18 92.83(8) . . . . ?
Ag11 Ag1 Ag2 Ni18 -144.24(8) . . . . ?
Ag3 Ag1 Ag2 Ni18 -143.02(8) . . . . ?
Ag4 Ag1 Ag2 Ni18 146.25(8) . . . . ?
Ni22 Ag1 Ag2 Ni23 -120.21(18) . . . . ?
Ni20 Ag1 Ag2 Ni23 -57.09(18) . . . . ?
Ni9 Ag1 Ag2 Ni23 3.7(2) . . . . ?
Ag10 Ag1 Ag2 Ni23 -22.55(15) . . . . ?
Ag12 Ag1 Ag2 Ni23 -149.56(15) . . . . ?
Ag8 Ag1 Ag2 Ni23 -93.73(16) . . . . ?
Ag13 Ag1 Ag2 Ni23 85.91(16) . . . . ?
Ag14 Ag1 Ag2 Ni23 32.80(16) . . . . ?
Ag11 Ag1 Ag2 Ni23 155.73(14) . . . . ?
Ag3 Ag1 Ag2 Ni23 156.95(16) . . . . ?
Ag4 Ag1 Ag2 Ni23 86.23(15) . . . . ?
Ni22 Ag1 Ag2 Ni24 2.7(2) . . . . ?
Ni20 Ag1 Ag2 Ni24 65.83(15) . . . . ?
Ni9 Ag1 Ag2 Ni24 126.64(16) . . . . ?
Ag10 Ag1 Ag2 Ni24 100.37(14) . . . . ?
Ag12 Ag1 Ag2 Ni24 -26.64(14) . . . . ?
Ag8 Ag1 Ag2 Ni24 29.19(13) . . . . ?
Ag13 Ag1 Ag2 Ni24 -151.17(12) . . . . ?
Ag14 Ag1 Ag2 Ni24 155.72(13) . . . . ?
Ag11 Ag1 Ag2 Ni24 -81.35(14) . . . . ?
Ag3 Ag1 Ag2 Ni24 -80.13(13) . . . . ?
Ag4 Ag1 Ag2 Ni24 -150.85(14) . . . . ?
Ni22 Ag1 Ag2 Ag10 -97.66(14) . . . . ?
Ni20 Ag1 Ag2 Ag10 -34.55(7) . . . . ?
Ni9 Ag1 Ag2 Ag10 26.26(13) . . . . ?
Ag12 Ag1 Ag2 Ag10 -127.02(6) . . . . ?
Ag8 Ag1 Ag2 Ag10 -71.19(5) . . . . ?
Ag13 Ag1 Ag2 Ag10 108.46(7) . . . . ?
Ag14 Ag1 Ag2 Ag10 55.35(5) . . . . ?
Ag11 Ag1 Ag2 Ag10 178.28(8) . . . . ?
Ag3 Ag1 Ag2 Ag10 179.50(7) . . . . ?
Ag4 Ag1 Ag2 Ag10 108.77(6) . . . . ?
Ni22 Ag1 Ag2 Ag16 83.00(15) . . . . ?
Ni20 Ag1 Ag2 Ag16 146.12(8) . . . . ?
Ni9 Ag1 Ag2 Ag16 -153.08(12) . . . . ?
Ag10 Ag1 Ag2 Ag16 -179.34(8) . . . . ?
Ag12 Ag1 Ag2 Ag16 53.65(7) . . . . ?
Ag8 Ag1 Ag2 Ag16 109.48(7) . . . . ?
Ag13 Ag1 Ag2 Ag16 -70.88(9) . . . . ?
Ag14 Ag1 Ag2 Ag16 -123.99(7) . . . . ?
Ag11 Ag1 Ag2 Ag16 -1.06(10) . . . . ?
Ag3 Ag1 Ag2 Ag16 0.16(7) . . . . ?
Ag4 Ag1 Ag2 Ag16 -70.56(7) . . . . ?
Ni22 Ag1 Ag2 Ag15 153.22(12) . . . . ?
Ni20 Ag1 Ag2 Ag15 -143.67(8) . . . . ?
Ni9 Ag1 Ag2 Ag15 -82.86(15) . . . . ?
Ag10 Ag1 Ag2 Ag15 -109.12(7) . . . . ?
Ag12 Ag1 Ag2 Ag15 123.86(7) . . . . ?
Ag8 Ag1 Ag2 Ag15 179.69(8) . . . . ?
Ag13 Ag1 Ag2 Ag15 -0.66(10) . . . . ?
Ag14 Ag1 Ag2 Ag15 -53.77(7) . . . . ?
Ag11 Ag1 Ag2 Ag15 69.16(9) . . . . ?
Ag3 Ag1 Ag2 Ag15 70.38(7) . . . . ?
Ag4 Ag1 Ag2 Ag15 -0.35(6) . . . . ?
Ni22 Ag1 Ag2 Ag8 -26.47(14) . . . . ?
Ni20 Ag1 Ag2 Ag8 36.64(7) . . . . ?
Ni9 Ag1 Ag2 Ag8 97.45(14) . . . . ?
Ag10 Ag1 Ag2 Ag8 71.19(5) . . . . ?
Ag12 Ag1 Ag2 Ag8 -55.83(5) . . . . ?
Ag13 Ag1 Ag2 Ag8 179.65(8) . . . . ?
Ag14 Ag1 Ag2 Ag8 126.54(6) . . . . ?
Ag11 Ag1 Ag2 Ag8 -110.53(8) . . . . ?
Ag3 Ag1 Ag2 Ag8 -109.32(6) . . . . ?
Ag4 Ag1 Ag2 Ag8 179.96(6) . . . . ?
Ni22 Ag1 Ag2 Ag6 29.34(15) . . . . ?
Ni20 Ag1 Ag2 Ag6 92.45(8) . . . . ?
Ni9 Ag1 Ag2 Ag6 153.26(13) . . . . ?
Ag10 Ag1 Ag2 Ag6 127.00(6) . . . . ?
Ag12 Ag1 Ag2 Ag6 -0.02(6) . . . . ?
Ag8 Ag1 Ag2 Ag6 55.81(5) . . . . ?
Ag13 Ag1 Ag2 Ag6 -124.54(7) . . . . ?
Ag14 Ag1 Ag2 Ag6 -177.65(5) . . . . ?
Ag11 Ag1 Ag2 Ag6 -54.72(8) . . . . ?
Ag3 Ag1 Ag2 Ag6 -53.51(5) . . . . ?
Ag4 Ag1 Ag2 Ag6 -124.23(6) . . . . ?
Ni22 Ag1 Ag2 Ag9 -153.43(13) . . . . ?
Ni20 Ag1 Ag2 Ag9 -90.32(8) . . . . ?
Ni9 Ag1 Ag2 Ag9 -29.51(15) . . . . ?
Ag10 Ag1 Ag2 Ag9 -55.78(5) . . . . ?
Ag12 Ag1 Ag2 Ag9 177.21(5) . . . . ?
Ag8 Ag1 Ag2 Ag9 -126.96(6) . . . . ?
Ag13 Ag1 Ag2 Ag9 52.68(7) . . . . ?
Ag14 Ag1 Ag2 Ag9 -0.43(5) . . . . ?
Ag11 Ag1 Ag2 Ag9 122.50(7) . . . . ?
Ag3 Ag1 Ag2 Ag9 123.72(6) . . . . ?
Ag4 Ag1 Ag2 Ag9 53.00(5) . . . . ?
Ni22 Ag1 Ag2 Ag4 153.57(14) . . . . ?
Ni20 Ag1 Ag2 Ag4 -143.32(8) . . . . ?
Ni9 Ag1 Ag2 Ag4 -82.51(14) . . . . ?
Ag10 Ag1 Ag2 Ag4 -108.77(6) . . . . ?
Ag12 Ag1 Ag2 Ag4 124.21(6) . . . . ?
Ag8 Ag1 Ag2 Ag4 -179.96(6) . . . . ?
Ag13 Ag1 Ag2 Ag4 -0.31(6) . . . . ?
Ag14 Ag1 Ag2 Ag4 -53.42(5) . . . . ?
Ag11 Ag1 Ag2 Ag4 69.51(7) . . . . ?
Ag3 Ag1 Ag2 Ag4 70.72(5) . . . . ?
Ni22 Ag1 Ag2 Ag3 82.84(14) . . . . ?
Ni20 Ag1 Ag2 Ag3 145.96(8) . . . . ?
Ni9 Ag1 Ag2 Ag3 -153.24(14) . . . . ?
Ag10 Ag1 Ag2 Ag3 -179.50(7) . . . . ?
Ag12 Ag1 Ag2 Ag3 53.49(5) . . . . ?
Ag8 Ag1 Ag2 Ag3 109.32(6) . . . . ?
Ag13 Ag1 Ag2 Ag3 -71.04(7) . . . . ?
Ag14 Ag1 Ag2 Ag3 -124.15(6) . . . . ?
Ag11 Ag1 Ag2 Ag3 -1.22(6) . . . . ?
Ag4 Ag1 Ag2 Ag3 -70.72(5) . . . . ?
Ni22 Ag1 Ag3 Ni13 -62.27(17) . . . . ?
Ni20 Ag1 Ag3 Ni13 -1.4(2) . . . . ?
Ni9 Ag1 Ag3 Ni13 -123.78(18) . . . . ?
Ag10 Ag1 Ag3 Ni13 83.79(16) . . . . ?
Ag12 Ag1 Ag3 Ni13 -26.89(15) . . . . ?
Ag8 Ag1 Ag3 Ni13 29.35(16) . . . . ?
Ag13 Ag1 Ag3 Ni13 -153.27(14) . . . . ?
Ag14 Ag1 Ag3 Ni13 153.40(14) . . . . ?
Ag11 Ag1 Ag3 Ni13 -97.96(15) . . . . ?
Ag2 Ag1 Ag3 Ni13 83.31(15) . . . . ?
Ag4 Ag1 Ag3 Ni13 152.82(16) . . . . ?
Ni22 Ag1 Ag3 Ag16 -145.73(8) . . . . ?
Ni20 Ag1 Ag3 Ag16 -84.89(16) . . . . ?
Ni9 Ag1 Ag3 Ag16 152.75(13) . . . . ?
Ag10 Ag1 Ag3 Ag16 0.33(10) . . . . ?
Ag12 Ag1 Ag3 Ag16 -110.35(8) . . . . ?
Ag8 Ag1 Ag3 Ag16 -54.11(8) . . . . ?
Ag13 Ag1 Ag3 Ag16 123.27(7) . . . . ?
Ag14 Ag1 Ag3 Ag16 69.93(9) . . . . ?
Ag11 Ag1 Ag3 Ag16 178.57(8) . . . . ?
Ag2 Ag1 Ag3 Ag16 -0.16(7) . . . . ?
Ag4 Ag1 Ag3 Ag16 69.36(7) . . . . ?
Ni22 Ag1 Ag3 Ag11 35.69(8) . . . . ?
Ni20 Ag1 Ag3 Ag11 96.53(15) . . . . ?
Ni9 Ag1 Ag3 Ag11 -25.82(14) . . . . ?
Ag10 Ag1 Ag3 Ag11 -178.25(8) . . . . ?
Ag12 Ag1 Ag3 Ag11 71.07(6) . . . . ?
Ag8 Ag1 Ag3 Ag11 127.31(6) . . . . ?
Ag13 Ag1 Ag3 Ag11 -55.31(5) . . . . ?
Ag14 Ag1 Ag3 Ag11 -108.64(8) . . . . ?
Ag2 Ag1 Ag3 Ag11 -178.73(7) . . . . ?
Ag4 Ag1 Ag3 Ag11 -109.22(6) . . . . ?
Ni22 Ag1 Ag3 Ni4 1.52(11) . . . . ?
Ni20 Ag1 Ag3 Ni4 62.36(17) . . . . ?
Ni9 Ag1 Ag3 Ni4 -60.00(17) . . . . ?
Ag10 Ag1 Ag3 Ni4 147.58(8) . . . . ?
Ag12 Ag1 Ag3 Ni4 36.90(8) . . . . ?
Ag8 Ag1 Ag3 Ni4 93.14(8) . . . . ?
Ag13 Ag1 Ag3 Ni4 -89.48(9) . . . . ?
Ag14 Ag1 Ag3 Ni4 -142.82(8) . . . . ?
Ag11 Ag1 Ag3 Ni4 -34.18(8) . . . . ?
Ag2 Ag1 Ag3 Ni4 147.09(9) . . . . ?
Ag4 Ag1 Ag3 Ni4 -143.39(9) . . . . ?
Ni22 Ag1 Ag3 Ni2 63.91(16) . . . . ?
Ni20 Ag1 Ag3 Ni2 124.75(17) . . . . ?
Ni9 Ag1 Ag3 Ni2 2.4(2) . . . . ?
Ag10 Ag1 Ag3 Ni2 -150.03(13) . . . . ?
Ag12 Ag1 Ag3 Ni2 99.29(15) . . . . ?
Ag8 Ag1 Ag3 Ni2 155.53(14) . . . . ?
Ag13 Ag1 Ag3 Ni2 -27.09(15) . . . . ?
Ag14 Ag1 Ag3 Ni2 -80.42(16) . . . . ?
Ag11 Ag1 Ag3 Ni2 28.22(14) . . . . ?
Ag2 Ag1 Ag3 Ni2 -150.52(15) . . . . ?
Ag4 Ag1 Ag3 Ni2 -81.00(15) . . . . ?
Ni22 Ag1 Ag3 Ag6 -91.41(8) . . . . ?
Ni20 Ag1 Ag3 Ag6 -30.57(15) . . . . ?
Ni9 Ag1 Ag3 Ag6 -152.93(14) . . . . ?
Ag10 Ag1 Ag3 Ag6 54.65(8) . . . . ?
Ag12 Ag1 Ag3 Ag6 -56.03(6) . . . . ?
Ag8 Ag1 Ag3 Ag6 0.21(6) . . . . ?
Ag13 Ag1 Ag3 Ag6 177.59(6) . . . . ?
Ag14 Ag1 Ag3 Ag6 124.26(7) . . . . ?
Ag11 Ag1 Ag3 Ag6 -127.10(6) . . . . ?
Ag2 Ag1 Ag3 Ag6 54.16(5) . . . . ?
Ag4 Ag1 Ag3 Ag6 123.68(6) . . . . ?
Ni22 Ag1 Ag3 Ag5 145.28(8) . . . . ?
Ni20 Ag1 Ag3 Ag5 -153.88(13) . . . . ?
Ni9 Ag1 Ag3 Ag5 83.77(15) . . . . ?
Ag10 Ag1 Ag3 Ag5 -68.66(9) . . . . ?
Ag12 Ag1 Ag3 Ag5 -179.34(8) . . . . ?
Ag8 Ag1 Ag3 Ag5 -123.10(7) . . . . ?
Ag13 Ag1 Ag3 Ag5 54.29(8) . . . . ?
Ag14 Ag1 Ag3 Ag5 0.95(10) . . . . ?
Ag11 Ag1 Ag3 Ag5 109.59(8) . . . . ?
Ag2 Ag1 Ag3 Ag5 -69.14(7) . . . . ?
Ag4 Ag1 Ag3 Ag5 0.37(6) . . . . ?
Ni22 Ag1 Ag3 Ag12 -35.38(8) . . . . ?
Ni20 Ag1 Ag3 Ag12 25.46(14) . . . . ?
Ni9 Ag1 Ag3 Ag12 -96.90(14) . . . . ?
Ag10 Ag1 Ag3 Ag12 110.68(8) . . . . ?
Ag8 Ag1 Ag3 Ag12 56.24(5) . . . . ?
Ag13 Ag1 Ag3 Ag12 -126.38(6) . . . . ?
Ag14 Ag1 Ag3 Ag12 -179.71(8) . . . . ?
Ag11 Ag1 Ag3 Ag12 -71.07(6) . . . . ?
Ag2 Ag1 Ag3 Ag12 110.19(6) . . . . ?
Ag4 Ag1 Ag3 Ag12 179.71(7) . . . . ?
Ni22 Ag1 Ag3 Ag7 91.40(8) . . . . ?
Ni20 Ag1 Ag3 Ag7 152.24(14) . . . . ?
Ni9 Ag1 Ag3 Ag7 29.89(15) . . . . ?
Ag10 Ag1 Ag3 Ag7 -122.53(7) . . . . ?
Ag12 Ag1 Ag3 Ag7 126.78(7) . . . . ?
Ag8 Ag1 Ag3 Ag7 -176.97(6) . . . . ?
Ag13 Ag1 Ag3 Ag7 0.41(6) . . . . ?
Ag14 Ag1 Ag3 Ag7 -52.93(8) . . . . ?
Ag11 Ag1 Ag3 Ag7 55.71(5) . . . . ?
Ag2 Ag1 Ag3 Ag7 -123.02(6) . . . . ?
Ag4 Ag1 Ag3 Ag7 -53.51(5) . . . . ?
Ni22 Ag1 Ag3 Ag4 144.91(8) . . . . ?
Ni20 Ag1 Ag3 Ag4 -154.25(15) . . . . ?
Ni9 Ag1 Ag3 Ag4 83.39(14) . . . . ?
Ag10 Ag1 Ag3 Ag4 -69.03(7) . . . . ?
Ag12 Ag1 Ag3 Ag4 -179.71(7) . . . . ?
Ag8 Ag1 Ag3 Ag4 -123.47(6) . . . . ?
Ag13 Ag1 Ag3 Ag4 53.91(5) . . . . ?
Ag14 Ag1 Ag3 Ag4 0.58(6) . . . . ?
Ag11 Ag1 Ag3 Ag4 109.22(6) . . . . ?
Ag2 Ag1 Ag3 Ag4 -69.52(5) . . . . ?
Ni22 Ag1 Ag3 Ag2 -145.57(8) . . . . ?
Ni20 Ag1 Ag3 Ag2 -84.73(14) . . . . ?
Ni9 Ag1 Ag3 Ag2 152.91(15) . . . . ?
Ag10 Ag1 Ag3 Ag2 0.49(6) . . . . ?
Ag12 Ag1 Ag3 Ag2 -110.19(6) . . . . ?
Ag8 Ag1 Ag3 Ag2 -53.95(5) . . . . ?
Ag13 Ag1 Ag3 Ag2 123.43(6) . . . . ?
Ag14 Ag1 Ag3 Ag2 70.09(7) . . . . ?
Ag11 Ag1 Ag3 Ag2 178.73(7) . . . . ?
Ag4 Ag1 Ag3 Ag2 69.52(5) . . . . ?
Ni18 Ag2 Ag3 Ni13 -62.98(16) . . . . ?
Ni23 Ag2 Ag3 Ni13 56.31(17) . . . . ?
Ni24 Ag2 Ag3 Ni13 -1.32(10) . . . . ?
Ag10 Ag2 Ag3 Ni13 -145.43(8) . . . . ?
Ag16 Ag2 Ag3 Ni13 35.22(8) . . . . ?
Ag15 Ag2 Ag3 Ni13 90.22(8) . . . . ?
Ag8 Ag2 Ag3 Ni13 -91.45(8) . . . . ?
Ag6 Ag2 Ag3 Ni13 -36.54(8) . . . . ?
Ag9 Ag2 Ag3 Ni13 144.12(8) . . . . ?
Ag4 Ag2 Ag3 Ni13 143.79(8) . . . . ?
Ag1 Ag2 Ag3 Ni13 -144.94(9) . . . . ?
Ni18 Ag2 Ag3 Ag16 -98.21(14) . . . . ?
Ni23 Ag2 Ag3 Ag16 21.09(14) . . . . ?
Ni24 Ag2 Ag3 Ag16 -36.55(7) . . . . ?
Ag10 Ag2 Ag3 Ag16 179.35(8) . . . . ?
Ag15 Ag2 Ag3 Ag16 54.99(6) . . . . ?
Ag8 Ag2 Ag3 Ag16 -126.67(6) . . . . ?
Ag6 Ag2 Ag3 Ag16 -71.77(6) . . . . ?
Ag9 Ag2 Ag3 Ag16 108.90(8) . . . . ?
Ag4 Ag2 Ag3 Ag16 108.56(6) . . . . ?
Ag1 Ag2 Ag3 Ag16 179.83(7) . . . . ?
Ni18 Ag2 Ag3 Ag11 83.21(15) . . . . ?
Ni23 Ag2 Ag3 Ag11 -157.50(13) . . . . ?
Ni24 Ag2 Ag3 Ag11 144.87(8) . . . . ?
Ag10 Ag2 Ag3 Ag11 0.77(10) . . . . ?
Ag16 Ag2 Ag3 Ag11 -178.58(8) . . . . ?
Ag15 Ag2 Ag3 Ag11 -123.59(7) . . . . ?
Ag8 Ag2 Ag3 Ag11 54.75(8) . . . . ?
Ag6 Ag2 Ag3 Ag11 109.65(8) . . . . ?
Ag9 Ag2 Ag3 Ag11 -69.68(9) . . . . ?
Ag4 Ag2 Ag3 Ag11 -70.02(7) . . . . ?
Ag1 Ag2 Ag3 Ag11 1.25(7) . . . . ?
Ni18 Ag2 Ag3 Ni4 -1.7(2) . . . . ?
Ni23 Ag2 Ag3 Ni4 117.61(19) . . . . ?
Ni24 Ag2 Ag3 Ni4 59.98(18) . . . . ?
Ag10 Ag2 Ag3 Ni4 -84.13(17) . . . . ?
Ag16 Ag2 Ag3 Ni4 96.53(16) . . . . ?
Ag15 Ag2 Ag3 Ni4 151.52(15) . . . . ?
Ag8 Ag2 Ag3 Ni4 -30.14(17) . . . . ?
Ag6 Ag2 Ag3 Ni4 24.76(16) . . . . ?
Ag9 Ag2 Ag3 Ni4 -154.58(14) . . . . ?
Ag4 Ag2 Ag3 Ni4 -154.91(17) . . . . ?
Ag1 Ag2 Ag3 Ni4 -83.64(16) . . . . ?
Ni18 Ag2 Ag3 Ni2 -126.31(16) . . . . ?
Ni23 Ag2 Ag3 Ni2 -7.0(2) . . . . ?
Ni24 Ag2 Ag3 Ni2 -64.65(16) . . . . ?
Ag10 Ag2 Ag3 Ni2 151.24(13) . . . . ?
Ag16 Ag2 Ag3 Ni2 -28.10(14) . . . . ?
Ag15 Ag2 Ag3 Ni2 26.89(15) . . . . ?
Ag8 Ag2 Ag3 Ni2 -154.77(14) . . . . ?
Ag6 Ag2 Ag3 Ni2 -99.87(15) . . . . ?
Ag9 Ag2 Ag3 Ni2 80.79(16) . . . . ?
Ag4 Ag2 Ag3 Ni2 80.46(14) . . . . ?
Ag1 Ag2 Ag3 Ni2 151.73(15) . . . . ?
Ni18 Ag2 Ag3 Ag6 -26.44(13) . . . . ?
Ni23 Ag2 Ag3 Ag6 92.85(15) . . . . ?
Ni24 Ag2 Ag3 Ag6 35.22(7) . . . . ?
Ag10 Ag2 Ag3 Ag6 -108.89(8) . . . . ?
Ag16 Ag2 Ag3 Ag6 71.77(6) . . . . ?
Ag15 Ag2 Ag3 Ag6 126.76(6) . . . . ?
Ag8 Ag2 Ag3 Ag6 -54.90(5) . . . . ?
Ag9 Ag2 Ag3 Ag6 -179.34(8) . . . . ?
Ag4 Ag2 Ag3 Ag6 -179.67(7) . . . . ?
Ag1 Ag2 Ag3 Ag6 -108.40(6) . . . . ?
Ni18 Ag2 Ag3 Ag5 -153.26(13) . . . . ?
Ni23 Ag2 Ag3 Ag5 -33.97(15) . . . . ?
Ni24 Ag2 Ag3 Ag5 -91.60(8) . . . . ?
Ag10 Ag2 Ag3 Ag5 124.29(7) . . . . ?
Ag16 Ag2 Ag3 Ag5 -55.06(5) . . . . ?
Ag15 Ag2 Ag3 Ag5 -0.07(6) . . . . ?
Ag8 Ag2 Ag3 Ag5 178.27(6) . . . . ?
Ag6 Ag2 Ag3 Ag5 -126.82(6) . . . . ?
Ag9 Ag2 Ag3 Ag5 53.84(7) . . . . ?
Ag4 Ag2 Ag3 Ag5 53.51(5) . . . . ?
Ag1 Ag2 Ag3 Ag5 124.77(6) . . . . ?
Ni18 Ag2 Ag3 Ag12 28.94(15) . . . . ?
Ni23 Ag2 Ag3 Ag12 148.23(14) . . . . ?
Ni24 Ag2 Ag3 Ag12 90.60(8) . . . . ?
Ag10 Ag2 Ag3 Ag12 -53.51(8) . . . . ?
Ag16 Ag2 Ag3 Ag12 127.14(7) . . . . ?
Ag15 Ag2 Ag3 Ag12 -177.86(6) . . . . ?
Ag8 Ag2 Ag3 Ag12 0.48(6) . . . . ?
Ag6 Ag2 Ag3 Ag12 55.38(5) . . . . ?
Ag9 Ag2 Ag3 Ag12 -123.96(7) . . . . ?
Ag4 Ag2 Ag3 Ag12 -124.29(6) . . . . ?
Ag1 Ag2 Ag3 Ag12 -53.02(5) . . . . ?
Ni18 Ag2 Ag3 Ag7 152.90(12) . . . . ?
Ni23 Ag2 Ag3 Ag7 -87.80(15) . . . . ?
Ni24 Ag2 Ag3 Ag7 -145.44(8) . . . . ?
Ag10 Ag2 Ag3 Ag7 70.46(9) . . . . ?
Ag16 Ag2 Ag3 Ag7 -108.89(8) . . . . ?
Ag15 Ag2 Ag3 Ag7 -53.90(7) . . . . ?
Ag8 Ag2 Ag3 Ag7 124.44(7) . . . . ?
Ag6 Ag2 Ag3 Ag7 179.34(8) . . . . ?
Ag9 Ag2 Ag3 Ag7 0.01(10) . . . . ?
Ag4 Ag2 Ag3 Ag7 -0.33(6) . . . . ?
Ag1 Ag2 Ag3 Ag7 70.94(7) . . . . ?
Ni18 Ag2 Ag3 Ag1 81.96(14) . . . . ?
Ni23 Ag2 Ag3 Ag1 -158.75(15) . . . . ?
Ni24 Ag2 Ag3 Ag1 143.62(8) . . . . ?
Ag10 Ag2 Ag3 Ag1 -0.48(6) . . . . ?
Ag16 Ag2 Ag3 Ag1 -179.83(7) . . . . ?
Ag15 Ag2 Ag3 Ag1 -124.84(6) . . . . ?
Ag8 Ag2 Ag3 Ag1 53.50(5) . . . . ?
Ag6 Ag2 Ag3 Ag1 108.40(6) . . . . ?
Ag9 Ag2 Ag3 Ag1 -70.94(7) . . . . ?
Ag4 Ag2 Ag3 Ag1 -71.27(5) . . . . ?
Ni18 Ag2 Ag3 Ag4 153.23(14) . . . . ?
Ni23 Ag2 Ag3 Ag4 -87.48(14) . . . . ?
Ni24 Ag2 Ag3 Ag4 -145.11(8) . . . . ?
Ag10 Ag2 Ag3 Ag4 70.78(7) . . . . ?
Ag16 Ag2 Ag3 Ag4 -108.56(6) . . . . ?
Ag15 Ag2 Ag3 Ag4 -53.57(5) . . . . ?
Ag8 Ag2 Ag3 Ag4 124.77(6) . . . . ?
Ag6 Ag2 Ag3 Ag4 179.67(7) . . . . ?
Ag9 Ag2 Ag3 Ag4 0.33(6) . . . . ?
Ag1 Ag2 Ag3 Ag4 71.27(5) . . . . ?
Ni18 Ag2 Ag4 Ni15 62.59(17) . . . . ?
Ni23 Ag2 Ag4 Ni15 -2.88(10) . . . . ?
Ni24 Ag2 Ag4 Ni15 -66.43(16) . . . . ?
Ag10 Ag2 Ag4 Ni15 90.11(8) . . . . ?
Ag16 Ag2 Ag4 Ni15 -93.41(8) . . . . ?
Ag15 Ag2 Ag4 Ni15 -36.45(7) . . . . ?
Ag8 Ag2 Ag4 Ni15 143.86(8) . . . . ?
Ag6 Ag2 Ag4 Ni15 -146.87(8) . . . . ?
Ag9 Ag2 Ag4 Ni15 33.79(7) . . . . ?
Ag1 Ag2 Ag4 Ni15 143.90(8) . . . . ?
Ag3 Ag2 Ag4 Ni15 -146.55(8) . . . . ?
Ni18 Ag2 Ag4 Ni19 127.63(17) . . . . ?
Ni23 Ag2 Ag4 Ni19 62.17(16) . . . . ?
Ni24 Ag2 Ag4 Ni19 -1.4(2) . . . . ?
Ag10 Ag2 Ag4 Ni19 155.15(14) . . . . ?
Ag16 Ag2 Ag4 Ni19 -28.36(15) . . . . ?
Ag15 Ag2 Ag4 Ni19 28.60(14) . . . . ?
Ag8 Ag2 Ag4 Ni19 -151.09(13) . . . . ?
Ag6 Ag2 Ag4 Ni19 -81.82(16) . . . . ?
Ag9 Ag2 Ag4 Ni19 98.84(15) . . . . ?
Ag1 Ag2 Ag4 Ni19 -151.05(15) . . . . ?
Ag3 Ag2 Ag4 Ni19 -81.50(15) . . . . ?
Ni18 Ag2 Ag4 Ag14 -27.41(16) . . . . ?
Ni23 Ag2 Ag4 Ag14 -92.87(8) . . . . ?
Ni24 Ag2 Ag4 Ag14 -156.43(14) . . . . ?
Ag10 Ag2 Ag4 Ag14 0.11(6) . . . . ?
Ag16 Ag2 Ag4 Ag14 176.59(6) . . . . ?
Ag15 Ag2 Ag4 Ag14 -126.45(6) . . . . ?
Ag8 Ag2 Ag4 Ag14 53.87(7) . . . . ?
Ag6 Ag2 Ag4 Ag14 123.14(7) . . . . ?
Ag9 Ag2 Ag4 Ag14 -56.20(5) . . . . ?
Ag1 Ag2 Ag4 Ag14 53.91(5) . . . . ?
Ag3 Ag2 Ag4 Ag14 123.45(6) . . . . ?
Ni18 Ag2 Ag4 Ag9 28.79(14) . . . . ?
Ni23 Ag2 Ag4 Ag9 -36.67(7) . . . . ?
Ni24 Ag2 Ag4 Ag9 -100.22(15) . . . . ?
Ag10 Ag2 Ag4 Ag9 56.31(5) . . . . ?
Ag16 Ag2 Ag4 Ag9 -127.20(6) . . . . ?
Ag15 Ag2 Ag4 Ag9 -70.24(5) . . . . ?
Ag8 Ag2 Ag4 Ag9 110.07(7) . . . . ?
Ag6 Ag2 Ag4 Ag9 179.34(8) . . . . ?
Ag1 Ag2 Ag4 Ag9 110.11(6) . . . . ?
Ag3 Ag2 Ag4 Ag9 179.66(6) . . . . ?
Ni18 Ag2 Ag4 Ag5 155.61(14) . . . . ?
Ni23 Ag2 Ag4 Ag5 90.15(8) . . . . ?
Ni24 Ag2 Ag4 Ag5 26.60(15) . . . . ?
Ag10 Ag2 Ag4 Ag5 -176.87(6) . . . . ?
Ag16 Ag2 Ag4 Ag5 -0.38(6) . . . . ?
Ag15 Ag2 Ag4 Ag5 56.58(5) . . . . ?
Ag8 Ag2 Ag4 Ag5 -123.11(7) . . . . ?
Ag6 Ag2 Ag4 Ag5 -53.84(8) . . . . ?
Ag9 Ag2 Ag4 Ag5 126.82(6) . . . . ?
Ag1 Ag2 Ag4 Ag5 -123.07(6) . . . . ?
Ag3 Ag2 Ag4 Ag5 -53.52(5) . . . . ?
Ni18 Ag2 Ag4 Ag7 -150.53(14) . . . . ?
Ni23 Ag2 Ag4 Ag7 144.00(8) . . . . ?
Ni24 Ag2 Ag4 Ag7 80.45(16) . . . . ?
Ag10 Ag2 Ag4 Ag7 -123.01(7) . . . . ?
Ag16 Ag2 Ag4 Ag7 53.47(7) . . . . ?
Ag15 Ag2 Ag4 Ag7 110.43(7) . . . . ?
Ag8 Ag2 Ag4 Ag7 -69.25(9) . . . . ?
Ag6 Ag2 Ag4 Ag7 0.01(10) . . . . ?
Ag9 Ag2 Ag4 Ag7 -179.33(8) . . . . ?
Ag1 Ag2 Ag4 Ag7 -69.21(7) . . . . ?
Ag3 Ag2 Ag4 Ag7 0.33(6) . . . . ?
Ni18 Ag2 Ag4 Ag13 -81.00(16) . . . . ?
Ni23 Ag2 Ag4 Ag13 -146.47(8) . . . . ?
Ni24 Ag2 Ag4 Ag13 149.98(13) . . . . ?
Ag10 Ag2 Ag4 Ag13 -53.48(7) . . . . ?
Ag16 Ag2 Ag4 Ag13 123.00(7) . . . . ?
Ag15 Ag2 Ag4 Ag13 179.96(8) . . . . ?
Ag8 Ag2 Ag4 Ag13 0.27(10) . . . . ?
Ag6 Ag2 Ag4 Ag13 69.54(9) . . . . ?
Ag9 Ag2 Ag4 Ag13 -109.80(7) . . . . ?
Ag1 Ag2 Ag4 Ag13 0.31(6) . . . . ?
Ag3 Ag2 Ag4 Ag13 69.86(7) . . . . ?
Ni18 Ag2 Ag4 Ag15 99.04(15) . . . . ?
Ni23 Ag2 Ag4 Ag15 33.57(7) . . . . ?
Ni24 Ag2 Ag4 Ag15 -29.98(14) . . . . ?
Ag10 Ag2 Ag4 Ag15 126.56(6) . . . . ?
Ag16 Ag2 Ag4 Ag15 -56.96(5) . . . . ?
Ag8 Ag2 Ag4 Ag15 -179.69(8) . . . . ?
Ag6 Ag2 Ag4 Ag15 -110.42(7) . . . . ?
Ag9 Ag2 Ag4 Ag15 70.24(5) . . . . ?
Ag1 Ag2 Ag4 Ag15 -179.65(6) . . . . ?
Ag3 Ag2 Ag4 Ag15 -110.10(6) . . . . ?
Ni18 Ag2 Ag4 Ni17 -1.0(2) . . . . ?
Ni23 Ag2 Ag4 Ni17 -66.46(16) . . . . ?
Ni24 Ag2 Ag4 Ni17 -130.01(17) . . . . ?
Ag10 Ag2 Ag4 Ni17 26.52(15) . . . . ?
Ag16 Ag2 Ag4 Ni17 -157.00(14) . . . . ?
Ag15 Ag2 Ag4 Ni17 -100.03(14) . . . . ?
Ag8 Ag2 Ag4 Ni17 80.28(15) . . . . ?
Ag6 Ag2 Ag4 Ni17 149.55(13) . . . . ?
Ag9 Ag2 Ag4 Ni17 -29.79(14) . . . . ?
Ag1 Ag2 Ag4 Ni17 80.32(14) . . . . ?
Ag3 Ag2 Ag4 Ni17 149.87(15) . . . . ?
Ni18 Ag2 Ag4 Ag1 -81.32(15) . . . . ?
Ni23 Ag2 Ag4 Ag1 -146.78(8) . . . . ?
Ni24 Ag2 Ag4 Ag1 149.67(15) . . . . ?
Ag10 Ag2 Ag4 Ag1 -53.80(5) . . . . ?
Ag16 Ag2 Ag4 Ag1 122.68(6) . . . . ?
Ag15 Ag2 Ag4 Ag1 179.65(6) . . . . ?
Ag8 Ag2 Ag4 Ag1 -0.04(6) . . . . ?
Ag6 Ag2 Ag4 Ag1 69.23(7) . . . . ?
Ag9 Ag2 Ag4 Ag1 -110.11(6) . . . . ?
Ag3 Ag2 Ag4 Ag1 69.55(5) . . . . ?
Ni18 Ag2 Ag4 Ag3 -150.86(15) . . . . ?
Ni23 Ag2 Ag4 Ag3 143.67(8) . . . . ?
Ni24 Ag2 Ag4 Ag3 80.12(14) . . . . ?
Ag10 Ag2 Ag4 Ag3 -123.34(6) . . . . ?
Ag16 Ag2 Ag4 Ag3 53.14(5) . . . . ?
Ag15 Ag2 Ag4 Ag3 110.10(6) . . . . ?
Ag8 Ag2 Ag4 Ag3 -69.58(7) . . . . ?
Ag6 Ag2 Ag4 Ag3 -0.32(6) . . . . ?
Ag9 Ag2 Ag4 Ag3 -179.66(6) . . . . ?
Ag1 Ag2 Ag4 Ag3 -69.55(5) . . . . ?
Ni22 Ag1 Ag4 Ni15 119.12(18) . . . . ?
Ni20 Ag1 Ag4 Ni15 -2.5(2) . . . . ?
Ni9 Ag1 Ag4 Ni15 57.17(16) . . . . ?
Ag10 Ag1 Ag4 Ni15 -33.19(15) . . . . ?
Ag12 Ag1 Ag4 Ni15 -158.19(13) . . . . ?
Ag8 Ag1 Ag4 Ni15 -86.77(15) . . . . ?
Ag13 Ag1 Ag4 Ni15 92.86(15) . . . . ?
Ag14 Ag1 Ag4 Ni15 22.12(14) . . . . ?
Ag11 Ag1 Ag4 Ni15 148.54(14) . . . . ?
Ag3 Ag1 Ag4 Ni15 -158.47(15) . . . . ?
Ag2 Ag1 Ag4 Ni15 -86.81(15) . . . . ?
Ni22 Ag1 Ag4 Ni19 -0.1(2) . . . . ?
Ni20 Ag1 Ag4 Ni19 -121.70(16) . . . . ?
Ni9 Ag1 Ag4 Ni19 -62.05(15) . . . . ?
Ag10 Ag1 Ag4 Ni19 -152.41(13) . . . . ?
Ag12 Ag1 Ag4 Ni19 82.60(14) . . . . ?
Ag8 Ag1 Ag4 Ni19 154.01(12) . . . . ?
Ag13 Ag1 Ag4 Ni19 -26.35(13) . . . . ?
Ag14 Ag1 Ag4 Ni19 -97.09(13) . . . . ?
Ag11 Ag1 Ag4 Ni19 29.33(14) . . . . ?
Ag3 Ag1 Ag4 Ni19 82.31(13) . . . . ?
Ag2 Ag1 Ag4 Ni19 153.97(14) . . . . ?
Ni22 Ag1 Ag4 Ag14 97.00(15) . . . . ?
Ni20 Ag1 Ag4 Ag14 -24.60(13) . . . . ?
Ni9 Ag1 Ag4 Ag14 35.04(7) . . . . ?
Ag10 Ag1 Ag4 Ag14 -55.32(5) . . . . ?
Ag12 Ag1 Ag4 Ag14 179.69(8) . . . . ?
Ag8 Ag1 Ag4 Ag14 -108.90(7) . . . . ?
Ag13 Ag1 Ag4 Ag14 70.74(6) . . . . ?
Ag11 Ag1 Ag4 Ag14 126.42(6) . . . . ?
Ag3 Ag1 Ag4 Ag14 179.40(7) . . . . ?
Ag2 Ag1 Ag4 Ag14 -108.94(6) . . . . ?
Ni22 Ag1 Ag4 Ag9 151.96(14) . . . . ?
Ni20 Ag1 Ag4 Ag9 30.36(15) . . . . ?
Ni9 Ag1 Ag4 Ag9 90.00(8) . . . . ?
Ag10 Ag1 Ag4 Ag9 -0.36(6) . . . . ?
Ag12 Ag1 Ag4 Ag9 -125.35(7) . . . . ?
Ag8 Ag1 Ag4 Ag9 -53.94(7) . . . . ?
Ag13 Ag1 Ag4 Ag9 125.70(6) . . . . ?
Ag14 Ag1 Ag4 Ag9 54.96(5) . . . . ?
Ag11 Ag1 Ag4 Ag9 -178.62(6) . . . . ?
Ag3 Ag1 Ag4 Ag9 -125.64(6) . . . . ?
Ag2 Ag1 Ag4 Ag9 -53.98(5) . . . . ?
Ni22 Ag1 Ag4 Ag5 -82.78(15) . . . . ?
Ni20 Ag1 Ag4 Ag5 155.62(12) . . . . ?
Ni9 Ag1 Ag4 Ag5 -144.73(8) . . . . ?
Ag10 Ag1 Ag4 Ag5 124.91(7) . . . . ?
Ag12 Ag1 Ag4 Ag5 -0.09(10) . . . . ?
Ag8 Ag1 Ag4 Ag5 71.33(9) . . . . ?
Ag13 Ag1 Ag4 Ag5 -109.04(7) . . . . ?
Ag14 Ag1 Ag4 Ag5 -179.78(8) . . . . ?
Ag11 Ag1 Ag4 Ag5 -53.35(8) . . . . ?
Ag3 Ag1 Ag4 Ag5 -0.37(6) . . . . ?
Ag2 Ag1 Ag4 Ag5 71.29(7) . . . . ?
Ni22 Ag1 Ag4 Ag7 -28.79(15) . . . . ?
Ni20 Ag1 Ag4 Ag7 -150.39(13) . . . . ?
Ni9 Ag1 Ag4 Ag7 -90.75(7) . . . . ?
Ag10 Ag1 Ag4 Ag7 178.90(6) . . . . ?
Ag12 Ag1 Ag4 Ag7 53.90(8) . . . . ?
Ag8 Ag1 Ag4 Ag7 125.32(7) . . . . ?
Ag13 Ag1 Ag4 Ag7 -55.05(5) . . . . ?
Ag14 Ag1 Ag4 Ag7 -125.79(6) . . . . ?
Ag11 Ag1 Ag4 Ag7 0.63(6) . . . . ?
Ag3 Ag1 Ag4 Ag7 53.62(5) . . . . ?
Ag2 Ag1 Ag4 Ag7 125.28(6) . . . . ?
Ni22 Ag1 Ag4 Ag13 26.26(14) . . . . ?
Ni20 Ag1 Ag4 Ag13 -95.34(14) . . . . ?
Ni9 Ag1 Ag4 Ag13 -35.70(7) . . . . ?
Ag10 Ag1 Ag4 Ag13 -126.06(6) . . . . ?
Ag12 Ag1 Ag4 Ag13 108.95(8) . . . . ?
Ag8 Ag1 Ag4 Ag13 -179.64(8) . . . . ?
Ag14 Ag1 Ag4 Ag13 -70.74(6) . . . . ?
Ag11 Ag1 Ag4 Ag13 55.68(5) . . . . ?
Ag3 Ag1 Ag4 Ag13 108.66(6) . . . . ?
Ag2 Ag1 Ag4 Ag13 -179.68(6) . . . . ?
Ni22 Ag1 Ag4 Ag15 -153.72(13) . . . . ?
Ni20 Ag1 Ag4 Ag15 84.68(15) . . . . ?
Ni9 Ag1 Ag4 Ag15 144.32(8) . . . . ?
Ag10 Ag1 Ag4 Ag15 53.96(7) . . . . ?
Ag12 Ag1 Ag4 Ag15 -71.03(9) . . . . ?
Ag8 Ag1 Ag4 Ag15 0.38(10) . . . . ?
Ag13 Ag1 Ag4 Ag15 -179.98(8) . . . . ?
Ag14 Ag1 Ag4 Ag15 109.28(7) . . . . ?
Ag11 Ag1 Ag4 Ag15 -124.30(7) . . . . ?
Ag3 Ag1 Ag4 Ag15 -71.32(7) . . . . ?
Ag2 Ag1 Ag4 Ag15 0.34(6) . . . . ?
Ni22 Ag1 Ag4 Ni17 60.35(16) . . . . ?
Ni20 Ag1 Ag4 Ni17 -61.26(15) . . . . ?
Ni9 Ag1 Ag4 Ni17 -1.61(10) . . . . ?
Ag10 Ag1 Ag4 Ni17 -91.97(8) . . . . ?
Ag12 Ag1 Ag4 Ni17 143.04(8) . . . . ?
Ag8 Ag1 Ag4 Ni17 -145.55(8) . . . . ?
Ag13 Ag1 Ag4 Ni17 34.09(7) . . . . ?
Ag14 Ag1 Ag4 Ni17 -36.65(7) . . . . ?
Ag11 Ag1 Ag4 Ni17 89.77(8) . . . . ?
Ag3 Ag1 Ag4 Ni17 142.75(8) . . . . ?
Ag2 Ag1 Ag4 Ni17 -145.59(8) . . . . ?
Ni22 Ag1 Ag4 Ag2 -154.07(15) . . . . ?
Ni20 Ag1 Ag4 Ag2 84.33(14) . . . . ?
Ni9 Ag1 Ag4 Ag2 143.98(8) . . . . ?
Ag10 Ag1 Ag4 Ag2 53.62(5) . . . . ?
Ag12 Ag1 Ag4 Ag2 -71.38(7) . . . . ?
Ag8 Ag1 Ag4 Ag2 0.04(6) . . . . ?
Ag13 Ag1 Ag4 Ag2 179.68(6) . . . . ?
Ag14 Ag1 Ag4 Ag2 108.94(6) . . . . ?
Ag11 Ag1 Ag4 Ag2 -124.64(6) . . . . ?
Ag3 Ag1 Ag4 Ag2 -71.66(5) . . . . ?
Ni22 Ag1 Ag4 Ag3 -82.41(14) . . . . ?
Ni20 Ag1 Ag4 Ag3 155.99(14) . . . . ?
Ni9 Ag1 Ag4 Ag3 -144.36(8) . . . . ?
Ag10 Ag1 Ag4 Ag3 125.28(6) . . . . ?
Ag12 Ag1 Ag4 Ag3 0.28(7) . . . . ?
Ag8 Ag1 Ag4 Ag3 71.70(7) . . . . ?
Ag13 Ag1 Ag4 Ag3 -108.66(6) . . . . ?
Ag14 Ag1 Ag4 Ag3 -179.40(7) . . . . ?
Ag11 Ag1 Ag4 Ag3 -52.98(5) . . . . ?
Ag2 Ag1 Ag4 Ag3 71.66(5) . . . . ?
Ni13 Ag3 Ag4 Ni15 3.3(2) . . . . ?
Ag16 Ag3 Ag4 Ni15 32.76(16) . . . . ?
Ag11 Ag3 Ag4 Ni15 -148.57(14) . . . . ?
Ni4 Ag3 Ag4 Ni15 -116.37(18) . . . . ?
Ni2 Ag3 Ag4 Ni15 -57.56(17) . . . . ?
Ag6 Ag3 Ag4 Ni15 86.79(16) . . . . ?
Ag5 Ag3 Ag4 Ni15 -22.70(15) . . . . ?
Ag12 Ag3 Ag4 Ni15 156.64(13) . . . . ?
Ag7 Ag3 Ag4 Ni15 -93.87(15) . . . . ?
Ag1 Ag3 Ag4 Ni15 156.92(16) . . . . ?
Ag2 Ag3 Ag4 Ni15 86.47(15) . . . . ?
Ni13 Ag3 Ag4 Ni19 63.60(16) . . . . ?
Ag16 Ag3 Ag4 Ni19 93.09(8) . . . . ?
Ag11 Ag3 Ag4 Ni19 -88.24(8) . . . . ?
Ni4 Ag3 Ag4 Ni19 -56.04(16) . . . . ?
Ni2 Ag3 Ag4 Ni19 2.77(11) . . . . ?
Ag6 Ag3 Ag4 Ni19 147.12(8) . . . . ?
Ag5 Ag3 Ag4 Ni19 37.63(7) . . . . ?
Ag12 Ag3 Ag4 Ni19 -143.03(8) . . . . ?
Ag7 Ag3 Ag4 Ni19 -33.54(7) . . . . ?
Ag1 Ag3 Ag4 Ni19 -142.75(8) . . . . ?
Ag2 Ag3 Ag4 Ni19 146.80(8) . . . . ?
Ni13 Ag3 Ag4 Ag14 -154.22(13) . . . . ?
Ag16 Ag3 Ag4 Ag14 -124.74(7) . . . . ?
Ag11 Ag3 Ag4 Ag14 53.94(8) . . . . ?
Ni4 Ag3 Ag4 Ag14 86.14(15) . . . . ?
Ni2 Ag3 Ag4 Ag14 144.94(8) . . . . ?
Ag6 Ag3 Ag4 Ag14 -70.71(9) . . . . ?
Ag5 Ag3 Ag4 Ag14 179.81(8) . . . . ?
Ag12 Ag3 Ag4 Ag14 -0.86(10) . . . . ?
Ag7 Ag3 Ag4 Ag14 108.64(8) . . . . ?
Ag1 Ag3 Ag4 Ag14 -0.58(6) . . . . ?
Ag2 Ag3 Ag4 Ag14 -71.03(7) . . . . ?
Ni13 Ag3 Ag4 Ag9 -83.54(15) . . . . ?
Ag16 Ag3 Ag4 Ag9 -54.05(8) . . . . ?
Ag11 Ag3 Ag4 Ag9 124.62(7) . . . . ?
Ni4 Ag3 Ag4 Ag9 156.82(12) . . . . ?
Ni2 Ag3 Ag4 Ag9 -144.37(8) . . . . ?
Ag6 Ag3 Ag4 Ag9 -0.02(10) . . . . ?
Ag5 Ag3 Ag4 Ag9 -109.51(8) . . . . ?
Ag12 Ag3 Ag4 Ag9 69.83(9) . . . . ?
Ag7 Ag3 Ag4 Ag9 179.32(8) . . . . ?
Ag1 Ag3 Ag4 Ag9 70.11(7) . . . . ?
Ag2 Ag3 Ag4 Ag9 -0.34(6) . . . . ?
Ni13 Ag3 Ag4 Ag5 25.97(14) . . . . ?
Ag16 Ag3 Ag4 Ag5 55.45(5) . . . . ?
Ag11 Ag3 Ag4 Ag5 -125.87(6) . . . . ?
Ni4 Ag3 Ag4 Ag5 -93.67(14) . . . . ?
Ni2 Ag3 Ag4 Ag5 -34.87(8) . . . . ?
Ag6 Ag3 Ag4 Ag5 109.48(8) . . . . ?
Ag12 Ag3 Ag4 Ag5 179.33(8) . . . . ?
Ag7 Ag3 Ag4 Ag5 -71.17(6) . . . . ?
Ag1 Ag3 Ag4 Ag5 179.61(7) . . . . ?
Ag2 Ag3 Ag4 Ag5 109.17(6) . . . . ?
Ni13 Ag3 Ag4 Ag7 97.14(14) . . . . ?
Ag16 Ag3 Ag4 Ag7 126.63(6) . . . . ?
Ag11 Ag3 Ag4 Ag7 -54.70(5) . . . . ?
Ni4 Ag3 Ag4 Ag7 -22.50(14) . . . . ?
Ni2 Ag3 Ag4 Ag7 36.31(8) . . . . ?
Ag6 Ag3 Ag4 Ag7 -179.34(8) . . . . ?
Ag5 Ag3 Ag4 Ag7 71.17(6) . . . . ?
Ag12 Ag3 Ag4 Ag7 -109.49(8) . . . . ?
Ag1 Ag3 Ag4 Ag7 -109.21(6) . . . . ?
Ag2 Ag3 Ag4 Ag7 -179.66(6) . . . . ?
Ni13 Ag3 Ag4 Ag13 152.53(14) . . . . ?
Ag16 Ag3 Ag4 Ag13 -177.99(5) . . . . ?
Ag11 Ag3 Ag4 Ag13 0.69(6) . . . . ?
Ni4 Ag3 Ag4 Ag13 32.89(15) . . . . ?
Ni2 Ag3 Ag4 Ag13 91.69(8) . . . . ?
Ag6 Ag3 Ag4 Ag13 -123.96(7) . . . . ?
Ag5 Ag3 Ag4 Ag13 126.56(6) . . . . ?
Ag12 Ag3 Ag4 Ag13 -54.11(8) . . . . ?
Ag7 Ag3 Ag4 Ag13 55.39(5) . . . . ?
Ag1 Ag3 Ag4 Ag13 -53.83(5) . . . . ?
Ag2 Ag3 Ag4 Ag13 -124.27(6) . . . . ?
Ni13 Ag3 Ag4 Ag15 -29.95(15) . . . . ?
Ag16 Ag3 Ag4 Ag15 -0.47(6) . . . . ?
Ag11 Ag3 Ag4 Ag15 178.21(5) . . . . ?
Ni4 Ag3 Ag4 Ag15 -149.60(13) . . . . ?
Ni2 Ag3 Ag4 Ag15 -90.79(8) . . . . ?
Ag6 Ag3 Ag4 Ag15 53.56(8) . . . . ?
Ag5 Ag3 Ag4 Ag15 -55.92(5) . . . . ?
Ag12 Ag3 Ag4 Ag15 123.41(7) . . . . ?
Ag7 Ag3 Ag4 Ag15 -127.10(6) . . . . ?
Ag1 Ag3 Ag4 Ag15 123.69(6) . . . . ?
Ag2 Ag3 Ag4 Ag15 53.24(5) . . . . ?
Ni13 Ag3 Ag4 Ni17 124.86(16) . . . . ?
Ag16 Ag3 Ag4 Ni17 154.34(12) . . . . ?
Ag11 Ag3 Ag4 Ni17 -26.98(14) . . . . ?
Ni4 Ag3 Ag4 Ni17 5.2(2) . . . . ?
Ni2 Ag3 Ag4 Ni17 64.02(15) . . . . ?
Ag6 Ag3 Ag4 Ni17 -151.63(11) . . . . ?
Ag5 Ag3 Ag4 Ni17 98.89(13) . . . . ?
Ag12 Ag3 Ag4 Ni17 -81.78(14) . . . . ?
Ag7 Ag3 Ag4 Ni17 27.72(12) . . . . ?
Ag1 Ag3 Ag4 Ni17 -81.50(13) . . . . ?
Ag2 Ag3 Ag4 Ni17 -151.95(13) . . . . ?
Ni13 Ag3 Ag4 Ag2 -83.20(14) . . . . ?
Ag16 Ag3 Ag4 Ag2 -53.71(5) . . . . ?
Ag11 Ag3 Ag4 Ag2 124.96(6) . . . . ?
Ni4 Ag3 Ag4 Ag2 157.16(14) . . . . ?
Ni2 Ag3 Ag4 Ag2 -144.03(8) . . . . ?
Ag6 Ag3 Ag4 Ag2 0.32(6) . . . . ?
Ag5 Ag3 Ag4 Ag2 -109.17(6) . . . . ?
Ag12 Ag3 Ag4 Ag2 70.17(7) . . . . ?
Ag7 Ag3 Ag4 Ag2 179.66(6) . . . . ?
Ag1 Ag3 Ag4 Ag2 70.45(5) . . . . ?
Ni13 Ag3 Ag4 Ag1 -153.64(15) . . . . ?
Ag16 Ag3 Ag4 Ag1 -124.16(6) . . . . ?
Ag11 Ag3 Ag4 Ag1 54.52(5) . . . . ?
Ni4 Ag3 Ag4 Ag1 86.71(14) . . . . ?
Ni2 Ag3 Ag4 Ag1 145.52(8) . . . . ?
Ag6 Ag3 Ag4 Ag1 -70.13(7) . . . . ?
Ag5 Ag3 Ag4 Ag1 -179.61(7) . . . . ?
Ag12 Ag3 Ag4 Ag1 -0.28(7) . . . . ?
Ag7 Ag3 Ag4 Ag1 109.21(6) . . . . ?
Ag2 Ag3 Ag4 Ag1 -70.45(5) . . . . ?
Ni15 Ag4 Ag5 Ni12 -0.14(8) . . . . ?
Ni19 Ag4 Ag5 Ni12 50.89(8) . . . . ?
Ag14 Ag4 Ag5 Ni12 -171.5(12) . . . . ?
Ag9 Ag4 Ag5 Ni12 -60.08(9) . . . . ?
Ag7 Ag4 Ag5 Ni12 121.62(8) . . . . ?
Ag13 Ag4 Ag5 Ni12 124.09(8) . . . . ?
Ag15 Ag4 Ag5 Ni12 -59.25(7) . . . . ?
Ni17 Ag4 Ag5 Ni12 52.32(10) . . . . ?
Ag2 Ag4 Ag5 Ni12 -113.34(7) . . . . ?
Ag1 Ag4 Ag5 Ni12 -168.46(8) . . . . ?
Ag3 Ag4 Ag5 Ni12 -168.83(8) . . . . ?
Ni15 Ag4 Ag5 Ni6 147.75(14) . . . . ?
Ni19 Ag4 Ag5 Ni6 -161.22(15) . . . . ?
Ag14 Ag4 Ag5 Ni6 -23.7(12) . . . . ?
Ag9 Ag4 Ag5 Ni6 87.82(15) . . . . ?
Ag7 Ag4 Ag5 Ni6 -90.48(14) . . . . ?
Ag13 Ag4 Ag5 Ni6 -88.01(15) . . . . ?
Ag15 Ag4 Ag5 Ni6 88.65(14) . . . . ?
Ni17 Ag4 Ag5 Ni6 -159.78(13) . . . . ?
Ag2 Ag4 Ag5 Ni6 34.56(14) . . . . ?
Ag1 Ag4 Ag5 Ni6 -20.56(16) . . . . ?
Ag3 Ag4 Ag5 Ni6 -20.94(13) . . . . ?
Ni15 Ag4 Ag5 Ag7 -121.77(8) . . . . ?
Ni19 Ag4 Ag5 Ag7 -70.73(7) . . . . ?
Ag14 Ag4 Ag5 Ag7 66.8(12) . . . . ?
Ag9 Ag4 Ag5 Ag7 178.30(8) . . . . ?
Ag13 Ag4 Ag5 Ag7 2.47(7) . . . . ?
Ag15 Ag4 Ag5 Ag7 179.13(7) . . . . ?
Ni17 Ag4 Ag5 Ag7 -69.30(9) . . . . ?
Ag2 Ag4 Ag5 Ag7 125.04(6) . . . . ?
Ag1 Ag4 Ag5 Ag7 69.92(7) . . . . ?
Ag3 Ag4 Ag5 Ag7 69.55(5) . . . . ?
Ni15 Ag4 Ag5 Ag16 113.58(7) . . . . ?
Ni19 Ag4 Ag5 Ag16 164.61(8) . . . . ?
Ag14 Ag4 Ag5 Ag16 -57.8(12) . . . . ?
Ag9 Ag4 Ag5 Ag16 53.65(8) . . . . ?
Ag7 Ag4 Ag5 Ag16 -124.66(6) . . . . ?
Ag13 Ag4 Ag5 Ag16 -122.18(7) . . . . ?
Ag15 Ag4 Ag5 Ag16 54.48(5) . . . . ?
Ni17 Ag4 Ag5 Ag16 166.04(8) . . . . ?
Ag2 Ag4 Ag5 Ag16 0.39(6) . . . . ?
Ag1 Ag4 Ag5 Ag16 -54.73(8) . . . . ?
Ag3 Ag4 Ag5 Ag16 -55.11(5) . . . . ?
Ni15 Ag4 Ag5 Ag3 168.69(8) . . . . ?
Ni19 Ag4 Ag5 Ag3 -140.28(8) . . . . ?
Ag14 Ag4 Ag5 Ag3 -2.7(12) . . . . ?
Ag9 Ag4 Ag5 Ag3 108.76(8) . . . . ?
Ag7 Ag4 Ag5 Ag3 -69.55(5) . . . . ?
Ag13 Ag4 Ag5 Ag3 -67.07(7) . . . . ?
Ag15 Ag4 Ag5 Ag3 109.59(6) . . . . ?
Ni17 Ag4 Ag5 Ag3 -138.85(9) . . . . ?
Ag2 Ag4 Ag5 Ag3 55.50(5) . . . . ?
Ag1 Ag4 Ag5 Ag3 0.38(7) . . . . ?
Ni15 Ag4 Ag5 Ni2 -157.02(9) . . . . ?
Ni19 Ag4 Ag5 Ni2 -105.99(9) . . . . ?
Ag14 Ag4 Ag5 Ni2 31.6(12) . . . . ?
Ag9 Ag4 Ag5 Ni2 143.05(8) . . . . ?
Ag7 Ag4 Ag5 Ni2 -35.25(8) . . . . ?
Ag13 Ag4 Ag5 Ni2 -32.78(10) . . . . ?
Ag15 Ag4 Ag5 Ni2 143.88(9) . . . . ?
Ni17 Ag4 Ag5 Ni2 -104.56(10) . . . . ?
Ag2 Ag4 Ag5 Ni2 89.79(8) . . . . ?
Ag1 Ag4 Ag5 Ni2 34.67(10) . . . . ?
Ag3 Ag4 Ag5 Ni2 34.29(7) . . . . ?
Ni15 Ag4 Ag5 Ag15 59.10(7) . . . . ?
Ni19 Ag4 Ag5 Ag15 110.14(7) . . . . ?
Ag14 Ag4 Ag5 Ag15 -112.3(12) . . . . ?
Ag9 Ag4 Ag5 Ag15 -0.83(7) . . . . ?
Ag7 Ag4 Ag5 Ag15 -179.13(7) . . . . ?
Ag13 Ag4 Ag5 Ag15 -176.66(8) . . . . ?
Ni17 Ag4 Ag5 Ag15 111.57(9) . . . . ?
Ag2 Ag4 Ag5 Ag15 -54.09(5) . . . . ?
Ag1 Ag4 Ag5 Ag15 -109.21(7) . . . . ?
Ag3 Ag4 Ag5 Ag15 -109.59(6) . . . . ?
Ni15 Ag4 Ag5 Ni19 -51.03(8) . . . . ?
Ag14 Ag4 Ag5 Ni19 137.6(12) . . . . ?
Ag9 Ag4 Ag5 Ni19 -110.96(9) . . . . ?
Ag7 Ag4 Ag5 Ni19 70.73(7) . . . . ?
Ag13 Ag4 Ag5 Ni19 73.20(8) . . . . ?
Ag15 Ag4 Ag5 Ni19 -110.14(7) . . . . ?
Ni17 Ag4 Ag5 Ni19 1.43(9) . . . . ?
Ag2 Ag4 Ag5 Ni19 -164.23(8) . . . . ?
Ag1 Ag4 Ag5 Ni19 140.65(9) . . . . ?
Ag3 Ag4 Ag5 Ni19 140.28(8) . . . . ?
Ni13 Ag3 Ag5 Ni12 -148.90(13) . . . . ?
Ag16 Ag3 Ag5 Ni12 -90.78(13) . . . . ?
Ag11 Ag3 Ag5 Ni12 86.02(14) . . . . ?
Ni4 Ag3 Ag5 Ni12 158.62(13) . . . . ?
Ni2 Ag3 Ag5 Ni12 159.57(15) . . . . ?
Ag6 Ag3 Ag5 Ni12 -89.09(14) . . . . ?
Ag12 Ag3 Ag5 Ni12 6.5(14) . . . . ?
Ag7 Ag3 Ag5 Ni12 86.54(13) . . . . ?
Ag1 Ag3 Ag5 Ni12 16.71(16) . . . . ?
Ag4 Ag3 Ag5 Ni12 17.10(12) . . . . ?
Ag2 Ag3 Ag5 Ni12 -37.14(14) . . . . ?
Ni13 Ag3 Ag5 Ni6 1.07(9) . . . . ?
Ag16 Ag3 Ag5 Ni6 59.19(7) . . . . ?
Ag11 Ag3 Ag5 Ni6 -124.01(9) . . . . ?
Ni4 Ag3 Ag5 Ni6 -51.41(10) . . . . ?
Ni2 Ag3 Ag5 Ni6 -50.46(9) . . . . ?
Ag6 Ag3 Ag5 Ni6 60.89(9) . . . . ?
Ag12 Ag3 Ag5 Ni6 156.5(13) . . . . ?
Ag7 Ag3 Ag5 Ni6 -123.49(8) . . . . ?
Ag1 Ag3 Ag5 Ni6 166.68(8) . . . . ?
Ag4 Ag3 Ag5 Ni6 167.07(8) . . . . ?
Ag2 Ag3 Ag5 Ni6 112.83(7) . . . . ?
Ni13 Ag3 Ag5 Ag7 124.56(8) . . . . ?
Ag16 Ag3 Ag5 Ag7 -177.32(7) . . . . ?
Ag11 Ag3 Ag5 Ag7 -0.52(6) . . . . ?
Ni4 Ag3 Ag5 Ag7 72.08(9) . . . . ?
Ni2 Ag3 Ag5 Ag7 73.03(7) . . . . ?
Ag6 Ag3 Ag5 Ag7 -175.62(8) . . . . ?
Ag12 Ag3 Ag5 Ag7 -80.0(13) . . . . ?
Ag1 Ag3 Ag5 Ag7 -69.83(7) . . . . ?
Ag4 Ag3 Ag5 Ag7 -69.44(5) . . . . ?
Ag2 Ag3 Ag5 Ag7 -123.68(6) . . . . ?
Ni13 Ag3 Ag5 Ag16 -58.12(7) . . . . ?
Ag11 Ag3 Ag5 Ag16 176.80(8) . . . . ?
Ni4 Ag3 Ag5 Ag16 -110.60(9) . . . . ?
Ni2 Ag3 Ag5 Ag16 -109.64(8) . . . . ?
Ag6 Ag3 Ag5 Ag16 1.70(6) . . . . ?
Ag12 Ag3 Ag5 Ag16 97.3(13) . . . . ?
Ag7 Ag3 Ag5 Ag16 177.32(7) . . . . ?
Ag1 Ag3 Ag5 Ag16 107.50(7) . . . . ?
Ag4 Ag3 Ag5 Ag16 107.88(6) . . . . ?
Ag2 Ag3 Ag5 Ag16 53.64(5) . . . . ?
Ni13 Ag3 Ag5 Ag4 -166.00(8) . . . . ?
Ag16 Ag3 Ag5 Ag4 -107.88(6) . . . . ?
Ag11 Ag3 Ag5 Ag4 68.93(7) . . . . ?
Ni4 Ag3 Ag5 Ag4 141.52(9) . . . . ?
Ni2 Ag3 Ag5 Ag4 142.48(8) . . . . ?
Ag6 Ag3 Ag5 Ag4 -106.18(7) . . . . ?
Ag12 Ag3 Ag5 Ag4 -10.6(13) . . . . ?
Ag7 Ag3 Ag5 Ag4 69.44(5) . . . . ?
Ag1 Ag3 Ag5 Ag4 -0.38(7) . . . . ?
Ag2 Ag3 Ag5 Ag4 -54.24(5) . . . . ?
Ni13 Ag3 Ag5 Ni2 51.53(8) . . . . ?
Ag16 Ag3 Ag5 Ni2 109.64(8) . . . . ?
Ag11 Ag3 Ag5 Ni2 -73.55(9) . . . . ?
Ni4 Ag3 Ag5 Ni2 -0.96(10) . . . . ?
Ag6 Ag3 Ag5 Ni2 111.34(9) . . . . ?
Ag12 Ag3 Ag5 Ni2 -153.1(13) . . . . ?
Ag7 Ag3 Ag5 Ni2 -73.03(7) . . . . ?
Ag1 Ag3 Ag5 Ni2 -142.86(9) . . . . ?
Ag4 Ag3 Ag5 Ni2 -142.48(8) . . . . ?
Ag2 Ag3 Ag5 Ni2 163.29(8) . . . . ?
Ni13 Ag3 Ag5 Ag15 -111.70(7) . . . . ?
Ag16 Ag3 Ag5 Ag15 -53.58(5) . . . . ?
Ag11 Ag3 Ag5 Ag15 123.23(7) . . . . ?
Ni4 Ag3 Ag5 Ag15 -164.18(8) . . . . ?
Ni2 Ag3 Ag5 Ag15 -163.22(8) . . . . ?
Ag6 Ag3 Ag5 Ag15 -51.88(8) . . . . ?
Ag12 Ag3 Ag5 Ag15 43.7(13) . . . . ?
Ag7 Ag3 Ag5 Ag15 123.74(6) . . . . ?
Ag1 Ag3 Ag5 Ag15 53.92(8) . . . . ?
Ag4 Ag3 Ag5 Ag15 54.30(5) . . . . ?
Ag2 Ag3 Ag5 Ag15 0.06(6) . . . . ?
Ni13 Ag3 Ag5 Ni19 158.86(8) . . . . ?
Ag16 Ag3 Ag5 Ni19 -143.02(8) . . . . ?
Ag11 Ag3 Ag5 Ni19 33.79(10) . . . . ?
Ni4 Ag3 Ag5 Ni19 106.38(10) . . . . ?
Ni2 Ag3 Ag5 Ni19 107.34(9) . . . . ?
Ag6 Ag3 Ag5 Ni19 -141.32(8) . . . . ?
Ag12 Ag3 Ag5 Ni19 -45.7(14) . . . . ?
Ag7 Ag3 Ag5 Ni19 34.30(7) . . . . ?
Ag1 Ag3 Ag5 Ni19 -35.52(10) . . . . ?
Ag4 Ag3 Ag5 Ni19 -35.14(7) . . . . ?
Ag2 Ag3 Ag5 Ni19 -89.38(7) . . . . ?
Ni13 Ag3 Ag6 Ni7 161.76(15) . . . . ?
Ag16 Ag3 Ag6 Ni7 88.73(14) . . . . ?
Ag11 Ag3 Ag6 Ni7 -88.04(15) . . . . ?
Ni4 Ag3 Ag6 Ni7 -147.92(14) . . . . ?
Ni2 Ag3 Ag6 Ni7 159.96(13) . . . . ?
Ag5 Ag3 Ag6 Ni7 87.03(15) . . . . ?
Ag12 Ag3 Ag6 Ni7 -89.32(14) . . . . ?
Ag7 Ag3 Ag6 Ni7 11.2(11) . . . . ?
Ag1 Ag3 Ag6 Ni7 -35.21(14) . . . . ?
Ag4 Ag3 Ag6 Ni7 19.55(17) . . . . ?
Ag2 Ag3 Ag6 Ni7 19.87(13) . . . . ?
Ni13 Ag3 Ag6 Ni1 -50.14(8) . . . . ?
Ag16 Ag3 Ag6 Ni1 -123.18(8) . . . . ?
Ag11 Ag3 Ag6 Ni1 60.05(9) . . . . ?
Ni4 Ag3 Ag6 Ni1 0.17(8) . . . . ?
Ni2 Ag3 Ag6 Ni1 -51.95(10) . . . . ?
Ag5 Ag3 Ag6 Ni1 -124.87(8) . . . . ?
Ag12 Ag3 Ag6 Ni1 58.77(7) . . . . ?
Ag7 Ag3 Ag6 Ni1 159.3(11) . . . . ?
Ag1 Ag3 Ag6 Ni1 112.88(7) . . . . ?
Ag4 Ag3 Ag6 Ni1 167.64(8) . . . . ?
Ag2 Ag3 Ag6 Ni1 167.96(8) . . . . ?
Ni13 Ag3 Ag6 Ag16 73.03(7) . . . . ?
Ag11 Ag3 Ag6 Ag16 -176.77(8) . . . . ?
Ni4 Ag3 Ag6 Ag16 123.35(8) . . . . ?
Ni2 Ag3 Ag6 Ag16 71.23(9) . . . . ?
Ag5 Ag3 Ag6 Ag16 -1.70(6) . . . . ?
Ag12 Ag3 Ag6 Ag16 -178.05(7) . . . . ?
Ag7 Ag3 Ag6 Ag16 -77.5(11) . . . . ?
Ag1 Ag3 Ag6 Ag16 -123.94(6) . . . . ?
Ag4 Ag3 Ag6 Ag16 -69.18(7) . . . . ?
Ag2 Ag3 Ag6 Ag16 -68.86(5) . . . . ?
Ni13 Ag3 Ag6 Ag8 -163.24(8) . . . . ?
Ag16 Ag3 Ag6 Ag8 123.73(6) . . . . ?
Ag11 Ag3 Ag6 Ag8 -53.04(8) . . . . ?
Ni4 Ag3 Ag6 Ag8 -112.92(7) . . . . ?
Ni2 Ag3 Ag6 Ag8 -165.04(8) . . . . ?
Ag5 Ag3 Ag6 Ag8 122.03(7) . . . . ?
Ag12 Ag3 Ag6 Ag8 -54.32(5) . . . . ?
Ag7 Ag3 Ag6 Ag8 46.2(11) . . . . ?
Ag1 Ag3 Ag6 Ag8 -0.21(6) . . . . ?
Ag4 Ag3 Ag6 Ag8 54.55(8) . . . . ?
Ag2 Ag3 Ag6 Ag8 54.87(5) . . . . ?
Ni13 Ag3 Ag6 Ag2 141.89(8) . . . . ?
Ag16 Ag3 Ag6 Ag2 68.86(5) . . . . ?
Ag11 Ag3 Ag6 Ag2 -107.91(7) . . . . ?
Ni4 Ag3 Ag6 Ag2 -167.79(8) . . . . ?
Ni2 Ag3 Ag6 Ag2 140.09(9) . . . . ?
Ag5 Ag3 Ag6 Ag2 67.17(7) . . . . ?
Ag12 Ag3 Ag6 Ag2 -109.19(6) . . . . ?
Ag7 Ag3 Ag6 Ag2 -8.6(11) . . . . ?
Ag1 Ag3 Ag6 Ag2 -55.08(5) . . . . ?
Ag4 Ag3 Ag6 Ag2 -0.32(6) . . . . ?
Ni13 Ag3 Ag6 Ag12 -108.92(8) . . . . ?
Ag16 Ag3 Ag6 Ag12 178.05(7) . . . . ?
Ag11 Ag3 Ag6 Ag12 1.28(7) . . . . ?
Ni4 Ag3 Ag6 Ag12 -58.60(7) . . . . ?
Ni2 Ag3 Ag6 Ag12 -110.72(9) . . . . ?
Ag5 Ag3 Ag6 Ag12 176.36(8) . . . . ?
Ag7 Ag3 Ag6 Ag12 100.6(11) . . . . ?
Ag1 Ag3 Ag6 Ag12 54.11(5) . . . . ?
Ag4 Ag3 Ag6 Ag12 108.87(7) . . . . ?
Ag2 Ag3 Ag6 Ag12 109.19(6) . . . . ?
Ni13 Ag3 Ag6 Ni24 107.69(9) . . . . ?
Ag16 Ag3 Ag6 Ni24 34.66(7) . . . . ?
Ag11 Ag3 Ag6 Ni24 -142.11(8) . . . . ?
Ni4 Ag3 Ag6 Ni24 158.01(8) . . . . ?
Ni2 Ag3 Ag6 Ni24 105.89(10) . . . . ?
Ag5 Ag3 Ag6 Ni24 32.97(10) . . . . ?
Ag12 Ag3 Ag6 Ni24 -143.39(8) . . . . ?
Ag7 Ag3 Ag6 Ni24 -42.8(11) . . . . ?
Ag1 Ag3 Ag6 Ni24 -89.28(8) . . . . ?
Ag4 Ag3 Ag6 Ni24 -34.52(10) . . . . ?
Ag2 Ag3 Ag6 Ni24 -34.20(7) . . . . ?
Ag16 Ag3 Ag6 Ni13 -73.03(7) . . . . ?
Ag11 Ag3 Ag6 Ni13 110.20(9) . . . . ?
Ni4 Ag3 Ag6 Ni13 50.32(8) . . . . ?
Ni2 Ag3 Ag6 Ni13 -1.80(10) . . . . ?
Ag5 Ag3 Ag6 Ni13 -74.73(8) . . . . ?
Ag12 Ag3 Ag6 Ni13 108.92(8) . . . . ?
Ag7 Ag3 Ag6 Ni13 -150.5(11) . . . . ?
Ag1 Ag3 Ag6 Ni13 163.03(8) . . . . ?
Ag4 Ag3 Ag6 Ni13 -142.21(9) . . . . ?
Ag2 Ag3 Ag6 Ni13 -141.89(8) . . . . ?
Ni18 Ag2 Ag6 Ni7 -2.40(8) . . . . ?
Ni23 Ag2 Ag6 Ni7 50.26(10) . . . . ?
Ni24 Ag2 Ag6 Ni7 50.32(8) . . . . ?
Ag10 Ag2 Ag6 Ni7 -61.57(9) . . . . ?
Ag16 Ag2 Ag6 Ni7 123.69(8) . . . . ?
Ag15 Ag2 Ag6 Ni7 124.06(9) . . . . ?
Ag8 Ag2 Ag6 Ni7 -58.51(7) . . . . ?
Ag9 Ag2 Ag6 Ni7 -159.0(11) . . . . ?
Ag4 Ag2 Ag6 Ni7 -167.40(8) . . . . ?
Ag1 Ag2 Ag6 Ni7 -112.92(7) . . . . ?
Ag3 Ag2 Ag6 Ni7 -167.72(8) . . . . ?
Ni18 Ag2 Ag6 Ni1 146.84(13) . . . . ?
Ni23 Ag2 Ag6 Ni1 -160.50(12) . . . . ?
Ni24 Ag2 Ag6 Ni1 -160.44(14) . . . . ?
Ag10 Ag2 Ag6 Ni1 87.67(14) . . . . ?
Ag16 Ag2 Ag6 Ni1 -87.07(13) . . . . ?
Ag15 Ag2 Ag6 Ni1 -86.71(14) . . . . ?
Ag8 Ag2 Ag6 Ni1 90.72(13) . . . . ?
Ag9 Ag2 Ag6 Ni1 -9.8(11) . . . . ?
Ag4 Ag2 Ag6 Ni1 -18.17(15) . . . . ?
Ag1 Ag2 Ag6 Ni1 36.31(13) . . . . ?
Ag3 Ag2 Ag6 Ni1 -18.49(12) . . . . ?
Ni18 Ag2 Ag6 Ag16 -126.09(8) . . . . ?
Ni23 Ag2 Ag6 Ag16 -73.43(8) . . . . ?
Ni24 Ag2 Ag6 Ag16 -73.37(7) . . . . ?
Ag10 Ag2 Ag6 Ag16 174.74(8) . . . . ?
Ag15 Ag2 Ag6 Ag16 0.36(7) . . . . ?
Ag8 Ag2 Ag6 Ag16 177.80(7) . . . . ?
Ag9 Ag2 Ag6 Ag16 77.3(11) . . . . ?
Ag4 Ag2 Ag6 Ag16 68.91(7) . . . . ?
Ag1 Ag2 Ag6 Ag16 123.39(6) . . . . ?
Ag3 Ag2 Ag6 Ag16 68.59(5) . . . . ?
Ni18 Ag2 Ag6 Ag3 165.33(7) . . . . ?
Ni23 Ag2 Ag6 Ag3 -142.01(8) . . . . ?
Ni24 Ag2 Ag6 Ag3 -141.95(8) . . . . ?
Ag10 Ag2 Ag6 Ag3 106.16(8) . . . . ?
Ag16 Ag2 Ag6 Ag3 -68.59(5) . . . . ?
Ag15 Ag2 Ag6 Ag3 -68.22(7) . . . . ?
Ag8 Ag2 Ag6 Ag3 109.21(6) . . . . ?
Ag9 Ag2 Ag6 Ag3 8.7(11) . . . . ?
Ag4 Ag2 Ag6 Ag3 0.32(7) . . . . ?
Ag1 Ag2 Ag6 Ag3 54.80(5) . . . . ?
Ni18 Ag2 Ag6 Ag8 56.11(7) . . . . ?
Ni23 Ag2 Ag6 Ag8 108.78(9) . . . . ?
Ni24 Ag2 Ag6 Ag8 108.83(7) . . . . ?
Ag10 Ag2 Ag6 Ag8 -3.05(7) . . . . ?
Ag16 Ag2 Ag6 Ag8 -177.80(7) . . . . ?
Ag15 Ag2 Ag6 Ag8 -177.43(8) . . . . ?
Ag9 Ag2 Ag6 Ag8 -100.5(11) . . . . ?
Ag4 Ag2 Ag6 Ag8 -108.89(7) . . . . ?
Ag1 Ag2 Ag6 Ag8 -54.41(5) . . . . ?
Ag3 Ag2 Ag6 Ag8 -109.21(6) . . . . ?
Ni18 Ag2 Ag6 Ag12 110.54(7) . . . . ?
Ni23 Ag2 Ag6 Ag12 163.21(8) . . . . ?
Ni24 Ag2 Ag6 Ag12 163.26(8) . . . . ?
Ag10 Ag2 Ag6 Ag12 51.38(8) . . . . ?
Ag16 Ag2 Ag6 Ag12 -123.37(6) . . . . ?
Ag15 Ag2 Ag6 Ag12 -123.00(7) . . . . ?
Ag8 Ag2 Ag6 Ag12 54.43(5) . . . . ?
Ag9 Ag2 Ag6 Ag12 -46.1(11) . . . . ?
Ag4 Ag2 Ag6 Ag12 -54.46(7) . . . . ?
Ag1 Ag2 Ag6 Ag12 0.02(6) . . . . ?
Ag3 Ag2 Ag6 Ag12 -54.78(5) . . . . ?
Ni18 Ag2 Ag6 Ni24 -52.72(8) . . . . ?
Ni23 Ag2 Ag6 Ni24 -0.06(9) . . . . ?
Ag10 Ag2 Ag6 Ni24 -111.89(9) . . . . ?
Ag16 Ag2 Ag6 Ni24 73.37(7) . . . . ?
Ag15 Ag2 Ag6 Ni24 73.73(9) . . . . ?
Ag8 Ag2 Ag6 Ni24 -108.83(7) . . . . ?
Ag9 Ag2 Ag6 Ni24 150.7(11) . . . . ?
Ag4 Ag2 Ag6 Ni24 142.28(9) . . . . ?
Ag1 Ag2 Ag6 Ni24 -163.24(8) . . . . ?
Ag3 Ag2 Ag6 Ni24 141.95(8) . . . . ?
Ni18 Ag2 Ag6 Ni13 -160.83(9) . . . . ?
Ni23 Ag2 Ag6 Ni13 -108.17(10) . . . . ?
Ni24 Ag2 Ag6 Ni13 -108.11(9) . . . . ?
Ag10 Ag2 Ag6 Ni13 140.00(8) . . . . ?
Ag16 Ag2 Ag6 Ni13 -34.74(7) . . . . ?
Ag15 Ag2 Ag6 Ni13 -34.38(11) . . . . ?
Ag8 Ag2 Ag6 Ni13 143.05(9) . . . . ?
Ag9 Ag2 Ag6 Ni13 42.6(11) . . . . ?
Ag4 Ag2 Ag6 Ni13 34.16(10) . . . . ?
Ag1 Ag2 Ag6 Ni13 88.64(8) . . . . ?
Ag3 Ag2 Ag6 Ni13 33.84(7) . . . . ?
Ni12 Ag5 Ag7 Ni3 158.49(9) . . . . ?
Ni6 Ag5 Ag7 Ni3 -1.26(11) . . . . ?
Ag16 Ag5 Ag7 Ni3 -67.40(10) . . . . ?
Ag4 Ag5 Ag7 Ni3 -139.04(9) . . . . ?
Ag3 Ag5 Ag7 Ni3 -64.74(8) . . . . ?
Ni2 Ag5 Ag7 Ni3 3.63(9) . . . . ?
Ag15 Ag5 Ag7 Ni3 -138.17(8) . . . . ?
Ni19 Ag5 Ag7 Ni3 153.13(9) . . . . ?
Ni12 Ag5 Ag7 Ni14 1.29(11) . . . . ?
Ni6 Ag5 Ag7 Ni14 -158.45(9) . . . . ?
Ag16 Ag5 Ag7 Ni14 135.41(8) . . . . ?
Ag4 Ag5 Ag7 Ni14 63.77(8) . . . . ?
Ag3 Ag5 Ag7 Ni14 138.07(8) . . . . ?
Ni2 Ag5 Ag7 Ni14 -153.56(10) . . . . ?
Ag15 Ag5 Ag7 Ni14 64.63(10) . . . . ?
Ni19 Ag5 Ag7 Ni14 -4.06(8) . . . . ?
Ni12 Ag5 Ag7 Ag4 -62.48(7) . . . . ?
Ni6 Ag5 Ag7 Ag4 137.78(9) . . . . ?
Ag16 Ag5 Ag7 Ag4 71.64(7) . . . . ?
Ag3 Ag5 Ag7 Ag4 74.30(5) . . . . ?
Ni2 Ag5 Ag7 Ag4 142.67(8) . . . . ?
Ag15 Ag5 Ag7 Ag4 0.86(7) . . . . ?
Ni19 Ag5 Ag7 Ag4 -67.83(6) . . . . ?
Ni12 Ag5 Ag7 Ag13 -64.97(10) . . . . ?
Ni6 Ag5 Ag7 Ag13 135.28(9) . . . . ?
Ag16 Ag5 Ag7 Ag13 69.14(10) . . . . ?
Ag4 Ag5 Ag7 Ag13 -2.50(7) . . . . ?
Ag3 Ag5 Ag7 Ag13 71.80(7) . . . . ?
Ni2 Ag5 Ag7 Ag13 140.17(9) . . . . ?
Ag15 Ag5 Ag7 Ag13 -1.63(11) . . . . ?
Ni19 Ag5 Ag7 Ag13 -70.33(8) . . . . ?
Ni12 Ag5 Ag7 Ag11 -136.27(8) . . . . ?
Ni6 Ag5 Ag7 Ag11 63.99(10) . . . . ?
Ag16 Ag5 Ag7 Ag11 -2.15(10) . . . . ?
Ag4 Ag5 Ag7 Ag11 -73.79(7) . . . . ?
Ag3 Ag5 Ag7 Ag11 0.51(6) . . . . ?
Ni2 Ag5 Ag7 Ag11 68.88(8) . . . . ?
Ag15 Ag5 Ag7 Ag11 -72.93(9) . . . . ?
Ni19 Ag5 Ag7 Ag11 -141.62(8) . . . . ?
Ni12 Ag5 Ag7 Ag3 -136.78(8) . . . . ?
Ni6 Ag5 Ag7 Ag3 63.48(8) . . . . ?
Ag16 Ag5 Ag7 Ag3 -2.66(7) . . . . ?
Ag4 Ag5 Ag7 Ag3 -74.30(5) . . . . ?
Ni2 Ag5 Ag7 Ag3 68.37(7) . . . . ?
Ag15 Ag5 Ag7 Ag3 -73.44(7) . . . . ?
Ni19 Ag5 Ag7 Ag3 -142.13(7) . . . . ?
Ni12 Ag5 Ag7 Ni19 5.36(8) . . . . ?
Ni6 Ag5 Ag7 Ni19 -154.39(9) . . . . ?
Ag16 Ag5 Ag7 Ni19 139.47(9) . . . . ?
Ag4 Ag5 Ag7 Ni19 67.83(6) . . . . ?
Ag3 Ag5 Ag7 Ni19 142.13(7) . . . . ?
Ni2 Ag5 Ag7 Ni19 -149.50(8) . . . . ?
Ag15 Ag5 Ag7 Ni19 68.69(8) . . . . ?
Ni12 Ag5 Ag7 Ni2 154.86(9) . . . . ?
Ni6 Ag5 Ag7 Ni2 -4.89(9) . . . . ?
Ag16 Ag5 Ag7 Ni2 -71.03(8) . . . . ?
Ag4 Ag5 Ag7 Ni2 -142.67(8) . . . . ?
Ag3 Ag5 Ag7 Ni2 -68.37(7) . . . . ?
Ag15 Ag5 Ag7 Ni2 -141.80(9) . . . . ?
Ni19 Ag5 Ag7 Ni2 149.50(8) . . . . ?
Ni15 Ag4 Ag7 Ni3 162.62(13) . . . . ?
Ni19 Ag4 Ag7 Ni3 161.71(15) . . . . ?
Ag14 Ag4 Ag7 Ni3 -89.03(15) . . . . ?
Ag9 Ag4 Ag7 Ni3 -6(3) . . . . ?
Ag5 Ag4 Ag7 Ni3 87.23(14) . . . . ?
Ag13 Ag4 Ag7 Ni3 -90.28(14) . . . . ?
Ag15 Ag4 Ag7 Ni3 86.34(15) . . . . ?
Ni17 Ag4 Ag7 Ni3 -146.61(14) . . . . ?
Ag2 Ag4 Ag7 Ni3 17.54(16) . . . . ?
Ag1 Ag4 Ag7 Ni3 -36.55(14) . . . . ?
Ag3 Ag4 Ag7 Ni3 17.88(13) . . . . ?
Ni15 Ag4 Ag7 Ni14 -48.95(10) . . . . ?
Ni19 Ag4 Ag7 Ni14 -49.87(8) . . . . ?
Ag14 Ag4 Ag7 Ni14 59.40(9) . . . . ?
Ag9 Ag4 Ag7 Ni14 143(3) . . . . ?
Ag5 Ag4 Ag7 Ni14 -124.35(8) . . . . ?
Ag13 Ag4 Ag7 Ni14 58.14(7) . . . . ?
Ag15 Ag4 Ag7 Ni14 -125.24(8) . . . . ?
Ni17 Ag4 Ag7 Ni14 1.81(8) . . . . ?
Ag2 Ag4 Ag7 Ni14 165.96(8) . . . . ?
Ag1 Ag4 Ag7 Ni14 111.88(7) . . . . ?
Ag3 Ag4 Ag7 Ni14 166.30(8) . . . . ?
Ni15 Ag4 Ag7 Ag5 75.39(9) . . . . ?
Ni19 Ag4 Ag7 Ag5 74.48(7) . . . . ?
Ag14 Ag4 Ag7 Ag5 -176.26(8) . . . . ?
Ag9 Ag4 Ag7 Ag5 -93(3) . . . . ?
Ag13 Ag4 Ag7 Ag5 -177.51(7) . . . . ?
Ag15 Ag4 Ag7 Ag5 -0.89(7) . . . . ?
Ni17 Ag4 Ag7 Ag5 126.16(7) . . . . ?
Ag2 Ag4 Ag7 Ag5 -69.69(7) . . . . ?
Ag1 Ag4 Ag7 Ag5 -123.78(6) . . . . ?
Ag3 Ag4 Ag7 Ag5 -69.35(5) . . . . ?
Ni15 Ag4 Ag7 Ag13 -107.10(9) . . . . ?
Ni19 Ag4 Ag7 Ag13 -108.01(8) . . . . ?
Ag14 Ag4 Ag7 Ag13 1.25(7) . . . . ?
Ag9 Ag4 Ag7 Ag13 84(3) . . . . ?
Ag5 Ag4 Ag7 Ag13 177.51(7) . . . . ?
Ag15 Ag4 Ag7 Ag13 176.62(8) . . . . ?
Ni17 Ag4 Ag7 Ag13 -56.33(6) . . . . ?
Ag2 Ag4 Ag7 Ag13 107.82(7) . . . . ?
Ag1 Ag4 Ag7 Ag13 53.73(5) . . . . ?
Ag3 Ag4 Ag7 Ag13 108.16(6) . . . . ?
Ni15 Ag4 Ag7 Ag11 -161.47(8) . . . . ?
Ni19 Ag4 Ag7 Ag11 -162.38(8) . . . . ?
Ag14 Ag4 Ag7 Ag11 -53.12(8) . . . . ?
Ag9 Ag4 Ag7 Ag11 30(3) . . . . ?
Ag5 Ag4 Ag7 Ag11 123.14(6) . . . . ?
Ag13 Ag4 Ag7 Ag11 -54.37(5) . . . . ?
Ag15 Ag4 Ag7 Ag11 122.25(7) . . . . ?
Ni17 Ag4 Ag7 Ag11 -110.70(7) . . . . ?
Ag2 Ag4 Ag7 Ag11 53.45(8) . . . . ?
Ag1 Ag4 Ag7 Ag11 -0.64(6) . . . . ?
Ag3 Ag4 Ag7 Ag11 53.79(5) . . . . ?
Ni15 Ag4 Ag7 Ag3 144.74(9) . . . . ?
Ni19 Ag4 Ag7 Ag3 143.83(8) . . . . ?
Ag14 Ag4 Ag7 Ag3 -106.91(7) . . . . ?
Ag9 Ag4 Ag7 Ag3 -24(3) . . . . ?
Ag5 Ag4 Ag7 Ag3 69.35(5) . . . . ?
Ag13 Ag4 Ag7 Ag3 -108.16(6) . . . . ?
Ag15 Ag4 Ag7 Ag3 68.46(7) . . . . ?
Ni17 Ag4 Ag7 Ag3 -164.49(7) . . . . ?
Ag2 Ag4 Ag7 Ag3 -0.34(6) . . . . ?
Ag1 Ag4 Ag7 Ag3 -54.43(5) . . . . ?
Ni15 Ag4 Ag7 Ni19 0.92(9) . . . . ?
Ag14 Ag4 Ag7 Ni19 109.27(9) . . . . ?
Ag9 Ag4 Ag7 Ni19 -168(3) . . . . ?
Ag5 Ag4 Ag7 Ni19 -74.48(7) . . . . ?
Ag13 Ag4 Ag7 Ni19 108.01(8) . . . . ?
Ag15 Ag4 Ag7 Ni19 -75.37(9) . . . . ?
Ni17 Ag4 Ag7 Ni19 51.68(8) . . . . ?
Ag2 Ag4 Ag7 Ni19 -144.17(9) . . . . ?
Ag1 Ag4 Ag7 Ni19 161.74(8) . . . . ?
Ag3 Ag4 Ag7 Ni19 -143.83(8) . . . . ?
Ni15 Ag4 Ag7 Ni2 109.85(10) . . . . ?
Ni19 Ag4 Ag7 Ni2 108.94(9) . . . . ?
Ag14 Ag4 Ag7 Ni2 -141.80(8) . . . . ?
Ag9 Ag4 Ag7 Ni2 -59(3) . . . . ?
Ag5 Ag4 Ag7 Ni2 34.46(7) . . . . ?
Ag13 Ag4 Ag7 Ni2 -143.05(8) . . . . ?
Ag15 Ag4 Ag7 Ni2 33.57(10) . . . . ?
Ni17 Ag4 Ag7 Ni2 160.62(8) . . . . ?
Ag2 Ag4 Ag7 Ni2 -35.23(10) . . . . ?
Ag1 Ag4 Ag7 Ni2 -89.32(8) . . . . ?
Ag3 Ag4 Ag7 Ni2 -34.89(7) . . . . ?
Ni13 Ag3 Ag7 Ni3 50.09(10) . . . . ?
Ag16 Ag3 Ag7 Ni3 124.23(8) . . . . ?
Ag11 Ag3 Ag7 Ni3 -58.94(7) . . . . ?
Ni4 Ag3 Ag7 Ni3 -1.23(8) . . . . ?
Ni2 Ag3 Ag7 Ni3 49.74(8) . . . . ?
Ag6 Ag3 Ag7 Ni3 -160.4(11) . . . . ?
Ag5 Ag3 Ag7 Ni3 121.58(8) . . . . ?
Ag12 Ag3 Ag7 Ni3 -62.05(9) . . . . ?
Ag1 Ag3 Ag7 Ni3 -113.99(7) . . . . ?
Ag4 Ag3 Ag7 Ni3 -169.06(8) . . . . ?
Ag2 Ag3 Ag7 Ni3 -168.73(8) . . . . ?
Ni13 Ag3 Ag7 Ni14 -163.48(13) . . . . ?
Ag16 Ag3 Ag7 Ni14 -89.34(14) . . . . ?
Ag11 Ag3 Ag7 Ni14 87.49(13) . . . . ?
Ni4 Ag3 Ag7 Ni14 145.21(13) . . . . ?
Ni2 Ag3 Ag7 Ni14 -163.82(15) . . . . ?
Ag6 Ag3 Ag7 Ni14 -14.0(11) . . . . ?
Ag5 Ag3 Ag7 Ni14 -91.99(14) . . . . ?
Ag12 Ag3 Ag7 Ni14 84.38(15) . . . . ?
Ag1 Ag3 Ag7 Ni14 32.44(14) . . . . ?
Ag4 Ag3 Ag7 Ni14 -22.63(13) . . . . ?
Ag2 Ag3 Ag7 Ni14 -22.30(16) . . . . ?
Ni13 Ag3 Ag7 Ag5 -71.49(9) . . . . ?
Ag16 Ag3 Ag7 Ag5 2.65(7) . . . . ?
Ag11 Ag3 Ag7 Ag5 179.48(6) . . . . ?
Ni4 Ag3 Ag7 Ag5 -122.81(7) . . . . ?
Ni2 Ag3 Ag7 Ag5 -71.84(7) . . . . ?
Ag6 Ag3 Ag7 Ag5 78.0(11) . . . . ?
Ag12 Ag3 Ag7 Ag5 176.37(8) . . . . ?
Ag1 Ag3 Ag7 Ag5 124.43(6) . . . . ?
Ag4 Ag3 Ag7 Ag5 69.36(5) . . . . ?
Ag2 Ag3 Ag7 Ag5 69.69(7) . . . . ?
Ni13 Ag3 Ag7 Ag4 -140.85(9) . . . . ?
Ag16 Ag3 Ag7 Ag4 -66.71(7) . . . . ?
Ag11 Ag3 Ag7 Ag4 110.12(6) . . . . ?
Ni4 Ag3 Ag7 Ag4 167.83(8) . . . . ?
Ni2 Ag3 Ag7 Ag4 -141.20(8) . . . . ?
Ag6 Ag3 Ag7 Ag4 8.6(11) . . . . ?
Ag5 Ag3 Ag7 Ag4 -69.36(5) . . . . ?
Ag12 Ag3 Ag7 Ag4 107.01(7) . . . . ?
Ag1 Ag3 Ag7 Ag4 55.07(5) . . . . ?
Ag2 Ag3 Ag7 Ag4 0.33(6) . . . . ?
Ni13 Ag3 Ag7 Ag13 163.67(8) . . . . ?
Ag16 Ag3 Ag7 Ag13 -122.18(7) . . . . ?
Ag11 Ag3 Ag7 Ag13 54.65(5) . . . . ?
Ni4 Ag3 Ag7 Ag13 112.36(7) . . . . ?
Ni2 Ag3 Ag7 Ag13 163.33(8) . . . . ?
Ag6 Ag3 Ag7 Ag13 -46.8(11) . . . . ?
Ag5 Ag3 Ag7 Ag13 -124.83(6) . . . . ?
Ag12 Ag3 Ag7 Ag13 51.54(8) . . . . ?
Ag1 Ag3 Ag7 Ag13 -0.41(6) . . . . ?
Ag4 Ag3 Ag7 Ag13 -55.47(5) . . . . ?
Ag2 Ag3 Ag7 Ag13 -55.15(7) . . . . ?
Ni13 Ag3 Ag7 Ag11 109.03(9) . . . . ?
Ag16 Ag3 Ag7 Ag11 -176.83(8) . . . . ?
Ni4 Ag3 Ag7 Ag11 57.71(7) . . . . ?
Ni2 Ag3 Ag7 Ag11 108.68(8) . . . . ?
Ag6 Ag3 Ag7 Ag11 -101.5(11) . . . . ?
Ag5 Ag3 Ag7 Ag11 -179.48(6) . . . . ?
Ag12 Ag3 Ag7 Ag11 -3.11(6) . . . . ?
Ag1 Ag3 Ag7 Ag11 -55.05(5) . . . . ?
Ag4 Ag3 Ag7 Ag11 -110.12(6) . . . . ?
Ag2 Ag3 Ag7 Ag11 -109.79(7) . . . . ?
Ni13 Ag3 Ag7 Ni19 -107.73(10) . . . . ?
Ag16 Ag3 Ag7 Ni19 -33.59(10) . . . . ?
Ag11 Ag3 Ag7 Ni19 143.24(8) . . . . ?
Ni4 Ag3 Ag7 Ni19 -159.05(8) . . . . ?
Ni2 Ag3 Ag7 Ni19 -108.08(9) . . . . ?
Ag6 Ag3 Ag7 Ni19 41.7(11) . . . . ?
Ag5 Ag3 Ag7 Ni19 -36.24(7) . . . . ?
Ag12 Ag3 Ag7 Ni19 140.13(8) . . . . ?
Ag1 Ag3 Ag7 Ni19 88.19(8) . . . . ?
Ag4 Ag3 Ag7 Ni19 33.12(7) . . . . ?
Ag2 Ag3 Ag7 Ni19 33.45(10) . . . . ?
Ni13 Ag3 Ag7 Ni2 0.34(10) . . . . ?
Ag16 Ag3 Ag7 Ni2 74.49(8) . . . . ?
Ag11 Ag3 Ag7 Ni2 -108.68(8) . . . . ?
Ni4 Ag3 Ag7 Ni2 -50.97(8) . . . . ?
Ag6 Ag3 Ag7 Ni2 149.8(11) . . . . ?
Ag5 Ag3 Ag7 Ni2 71.84(7) . . . . ?
Ag12 Ag3 Ag7 Ni2 -111.79(9) . . . . ?
Ag1 Ag3 Ag7 Ni2 -163.74(8) . . . . ?
Ag4 Ag3 Ag7 Ni2 141.20(8) . . . . ?
Ag2 Ag3 Ag7 Ni2 141.52(9) . . . . ?
Ni22 Ag1 Ag8 Ni8 -1.97(8) . . . . ?
Ni20 Ag1 Ag8 Ni8 49.97(8) . . . . ?
Ni9 Ag1 Ag8 Ni8 50.83(10) . . . . ?
Ag10 Ag1 Ag8 Ni8 122.85(8) . . . . ?
Ag12 Ag1 Ag8 Ni8 -58.56(7) . . . . ?
Ag13 Ag1 Ag8 Ni8 -174.2(14) . . . . ?
Ag14 Ag1 Ag8 Ni8 124.30(8) . . . . ?
Ag11 Ag1 Ag8 Ni8 -61.24(9) . . . . ?
Ag3 Ag1 Ag8 Ni8 -112.68(7) . . . . ?
Ag2 Ag1 Ag8 Ni8 -168.22(8) . . . . ?
Ag4 Ag1 Ag8 Ni8 -168.26(8) . . . . ?
Ni22 Ag1 Ag8 Ni7 144.05(13) . . . . ?
Ni20 Ag1 Ag8 Ni7 -164.01(14) . . . . ?
Ni9 Ag1 Ag8 Ni7 -163.15(12) . . . . ?
Ag10 Ag1 Ag8 Ni7 -91.13(13) . . . . ?
Ag12 Ag1 Ag8 Ni7 87.46(13) . . . . ?
Ag13 Ag1 Ag8 Ni7 -28.2(14) . . . . ?
Ag14 Ag1 Ag8 Ni7 -89.68(14) . . . . ?
Ag11 Ag1 Ag8 Ni7 84.78(14) . . . . ?
Ag3 Ag1 Ag8 Ni7 33.34(14) . . . . ?
Ag2 Ag1 Ag8 Ni7 -22.20(12) . . . . ?
Ag4 Ag1 Ag8 Ni7 -22.24(16) . . . . ?
Ni22 Ag1 Ag8 Ag10 -124.83(7) . . . . ?
Ni20 Ag1 Ag8 Ag10 -72.88(7) . . . . ?
Ni9 Ag1 Ag8 Ag10 -72.03(8) . . . . ?
Ag12 Ag1 Ag8 Ag10 178.59(7) . . . . ?
Ag13 Ag1 Ag8 Ag10 62.9(14) . . . . ?
Ag14 Ag1 Ag8 Ag10 1.44(7) . . . . ?
Ag11 Ag1 Ag8 Ag10 175.91(8) . . . . ?
Ag3 Ag1 Ag8 Ag10 124.46(6) . . . . ?
Ag2 Ag1 Ag8 Ag10 68.92(5) . . . . ?
Ag4 Ag1 Ag8 Ag10 68.88(7) . . . . ?
Ni22 Ag1 Ag8 Ag2 166.25(7) . . . . ?
Ni20 Ag1 Ag8 Ag2 -141.80(8) . . . . ?
Ni9 Ag1 Ag8 Ag2 -140.95(9) . . . . ?
Ag10 Ag1 Ag8 Ag2 -68.92(5) . . . . ?
Ag12 Ag1 Ag8 Ag2 109.67(6) . . . . ?
Ag13 Ag1 Ag8 Ag2 -6.0(14) . . . . ?
Ag14 Ag1 Ag8 Ag2 -67.48(7) . . . . ?
Ag11 Ag1 Ag8 Ag2 106.98(7) . . . . ?
Ag3 Ag1 Ag8 Ag2 55.54(5) . . . . ?
Ag4 Ag1 Ag8 Ag2 -0.04(6) . . . . ?
Ni22 Ag1 Ag8 Ag6 110.50(7) . . . . ?
Ni20 Ag1 Ag8 Ag6 162.45(8) . . . . ?
Ni9 Ag1 Ag8 Ag6 163.30(8) . . . . ?
Ag10 Ag1 Ag8 Ag6 -124.67(6) . . . . ?
Ag12 Ag1 Ag8 Ag6 53.92(5) . . . . ?
Ag13 Ag1 Ag8 Ag6 -61.8(14) . . . . ?
Ag14 Ag1 Ag8 Ag6 -123.23(7) . . . . ?
Ag11 Ag1 Ag8 Ag6 51.23(8) . . . . ?
Ag3 Ag1 Ag8 Ag6 -0.21(6) . . . . ?
Ag2 Ag1 Ag8 Ag6 -55.75(5) . . . . ?
Ag4 Ag1 Ag8 Ag6 -55.79(7) . . . . ?
Ni22 Ag1 Ag8 Ni18 -160.97(8) . . . . ?
Ni20 Ag1 Ag8 Ni18 -109.02(9) . . . . ?
Ni9 Ag1 Ag8 Ni18 -108.17(10) . . . . ?
Ag10 Ag1 Ag8 Ni18 -36.14(7) . . . . ?
Ag12 Ag1 Ag8 Ni18 142.45(8) . . . . ?
Ag13 Ag1 Ag8 Ni18 26.8(14) . . . . ?
Ag14 Ag1 Ag8 Ni18 -34.70(10) . . . . ?
Ag11 Ag1 Ag8 Ni18 139.77(8) . . . . ?
Ag3 Ag1 Ag8 Ni18 88.32(8) . . . . ?
Ag2 Ag1 Ag8 Ni18 32.78(7) . . . . ?
Ag4 Ag1 Ag8 Ni18 32.74(10) . . . . ?
Ni22 Ag1 Ag8 Ag12 56.58(7) . . . . ?
Ni20 Ag1 Ag8 Ag12 108.53(7) . . . . ?
Ni9 Ag1 Ag8 Ag12 109.38(9) . . . . ?
Ag10 Ag1 Ag8 Ag12 -178.59(7) . . . . ?
Ag13 Ag1 Ag8 Ag12 -115.7(14) . . . . ?
Ag14 Ag1 Ag8 Ag12 -177.15(8) . . . . ?
Ag11 Ag1 Ag8 Ag12 -2.68(6) . . . . ?
Ag3 Ag1 Ag8 Ag12 -54.13(5) . . . . ?
Ag2 Ag1 Ag8 Ag12 -109.67(6) . . . . ?
Ag4 Ag1 Ag8 Ag12 -109.71(7) . . . . ?
Ni22 Ag1 Ag8 Ni20 -51.95(8) . . . . ?
Ni9 Ag1 Ag8 Ni20 0.85(9) . . . . ?
Ag10 Ag1 Ag8 Ni20 72.88(7) . . . . ?
Ag12 Ag1 Ag8 Ni20 -108.53(7) . . . . ?
Ag13 Ag1 Ag8 Ni20 135.8(14) . . . . ?
Ag14 Ag1 Ag8 Ni20 74.32(8) . . . . ?
Ag11 Ag1 Ag8 Ni20 -111.21(9) . . . . ?
Ag3 Ag1 Ag8 Ni20 -162.66(8) . . . . ?
Ag2 Ag1 Ag8 Ni20 141.80(8) . . . . ?
Ag4 Ag1 Ag8 Ni20 141.76(9) . . . . ?
Ni18 Ag2 Ag8 Ni8 162.05(14) . . . . ?
Ni23 Ag2 Ag8 Ni8 163.39(12) . . . . ?
Ni24 Ag2 Ag8 Ni8 -145.57(13) . . . . ?
Ag10 Ag2 Ag8 Ni8 87.87(13) . . . . ?
Ag16 Ag2 Ag8 Ni8 -86.86(14) . . . . ?
Ag15 Ag2 Ag8 Ni8 11.5(18) . . . . ?
Ag6 Ag2 Ag8 Ni8 -89.04(13) . . . . ?
Ag9 Ag2 Ag8 Ni8 86.56(14) . . . . ?
Ag4 Ag2 Ag8 Ni8 18.41(15) . . . . ?
Ag1 Ag2 Ag8 Ni8 18.37(12) . . . . ?
Ag3 Ag2 Ag8 Ni8 -35.95(13) . . . . ?
Ni18 Ag2 Ag8 Ni7 -50.40(8) . . . . ?
Ni23 Ag2 Ag8 Ni7 -49.07(10) . . . . ?
Ni24 Ag2 Ag8 Ni7 1.97(8) . . . . ?
Ag10 Ag2 Ag8 Ni7 -124.58(8) . . . . ?
Ag16 Ag2 Ag8 Ni7 60.68(9) . . . . ?
Ag15 Ag2 Ag8 Ni7 159.1(17) . . . . ?
Ag6 Ag2 Ag8 Ni7 58.51(7) . . . . ?
Ag9 Ag2 Ag8 Ni7 -125.89(9) . . . . ?
Ag4 Ag2 Ag8 Ni7 165.96(8) . . . . ?
Ag1 Ag2 Ag8 Ni7 165.92(8) . . . . ?
Ag3 Ag2 Ag8 Ni7 111.60(7) . . . . ?
Ni18 Ag2 Ag8 Ag10 74.18(7) . . . . ?
Ni23 Ag2 Ag8 Ag10 75.52(8) . . . . ?
Ni24 Ag2 Ag8 Ag10 126.56(8) . . . . ?
Ag16 Ag2 Ag8 Ag10 -174.74(8) . . . . ?
Ag15 Ag2 Ag8 Ag10 -76.3(18) . . . . ?
Ag6 Ag2 Ag8 Ag10 -176.91(7) . . . . ?
Ag9 Ag2 Ag8 Ag10 -1.31(7) . . . . ?
Ag4 Ag2 Ag8 Ag10 -69.46(7) . . . . ?
Ag1 Ag2 Ag8 Ag10 -69.50(5) . . . . ?
Ag3 Ag2 Ag8 Ag10 -123.82(6) . . . . ?
Ni18 Ag2 Ag8 Ag1 143.68(8) . . . . ?
Ni23 Ag2 Ag8 Ag1 145.02(9) . . . . ?
Ni24 Ag2 Ag8 Ag1 -163.95(8) . . . . ?
Ag10 Ag2 Ag8 Ag1 69.50(5) . . . . ?
Ag16 Ag2 Ag8 Ag1 -105.24(8) . . . . ?
Ag15 Ag2 Ag8 Ag1 -6.8(17) . . . . ?
Ag6 Ag2 Ag8 Ag1 -107.41(6) . . . . ?
Ag9 Ag2 Ag8 Ag1 68.19(7) . . . . ?
Ag4 Ag2 Ag8 Ag1 0.04(6) . . . . ?
Ag3 Ag2 Ag8 Ag1 -54.32(5) . . . . ?
Ni18 Ag2 Ag8 Ag6 -108.91(8) . . . . ?
Ni23 Ag2 Ag8 Ag6 -107.57(9) . . . . ?
Ni24 Ag2 Ag8 Ag6 -56.53(7) . . . . ?
Ag10 Ag2 Ag8 Ag6 176.91(7) . . . . ?
Ag16 Ag2 Ag8 Ag6 2.17(7) . . . . ?
Ag15 Ag2 Ag8 Ag6 100.6(18) . . . . ?
Ag9 Ag2 Ag8 Ag6 175.60(8) . . . . ?
Ag4 Ag2 Ag8 Ag6 107.45(7) . . . . ?
Ag1 Ag2 Ag8 Ag6 107.41(6) . . . . ?
Ag3 Ag2 Ag8 Ag6 53.09(5) . . . . ?
Ni23 Ag2 Ag8 Ni18 1.34(9) . . . . ?
Ni24 Ag2 Ag8 Ni18 52.37(8) . . . . ?
Ag10 Ag2 Ag8 Ni18 -74.18(7) . . . . ?
Ag16 Ag2 Ag8 Ni18 111.08(9) . . . . ?
Ag15 Ag2 Ag8 Ni18 -150.5(18) . . . . ?
Ag6 Ag2 Ag8 Ni18 108.91(8) . . . . ?
Ag9 Ag2 Ag8 Ni18 -75.49(9) . . . . ?
Ag4 Ag2 Ag8 Ni18 -143.64(9) . . . . ?
Ag1 Ag2 Ag8 Ni18 -143.68(8) . . . . ?
Ag3 Ag2 Ag8 Ni18 162.00(8) . . . . ?
Ni18 Ag2 Ag8 Ag12 -162.47(8) . . . . ?
Ni23 Ag2 Ag8 Ag12 -161.13(8) . . . . ?
Ni24 Ag2 Ag8 Ag12 -110.10(7) . . . . ?
Ag10 Ag2 Ag8 Ag12 123.35(7) . . . . ?
Ag16 Ag2 Ag8 Ag12 -51.39(8) . . . . ?
Ag15 Ag2 Ag8 Ag12 47.0(18) . . . . ?
Ag6 Ag2 Ag8 Ag12 -53.56(6) . . . . ?
Ag9 Ag2 Ag8 Ag12 122.04(7) . . . . ?
Ag4 Ag2 Ag8 Ag12 53.89(7) . . . . ?
Ag1 Ag2 Ag8 Ag12 53.85(5) . . . . ?
Ag3 Ag2 Ag8 Ag12 -0.47(6) . . . . ?
Ni18 Ag2 Ag8 Ni20 109.87(9) . . . . ?
Ni23 Ag2 Ag8 Ni20 111.21(9) . . . . ?
Ni24 Ag2 Ag8 Ni20 162.24(8) . . . . ?
Ag10 Ag2 Ag8 Ni20 35.69(7) . . . . ?
Ag16 Ag2 Ag8 Ni20 -139.05(8) . . . . ?
Ag15 Ag2 Ag8 Ni20 -40.6(18) . . . . ?
Ag6 Ag2 Ag8 Ni20 -141.22(8) . . . . ?
Ag9 Ag2 Ag8 Ni20 34.38(10) . . . . ?
Ag4 Ag2 Ag8 Ni20 -33.77(9) . . . . ?
Ag1 Ag2 Ag8 Ni20 -33.81(7) . . . . ?
Ag3 Ag2 Ag8 Ni20 -88.13(7) . . . . ?
Ni7 Ag6 Ag8 Ni8 -125.79(10) . . . . ?
Ni1 Ag6 Ag8 Ni8 0.95(12) . . . . ?
Ag16 Ag6 Ag8 Ni8 134.41(9) . . . . ?
Ag3 Ag6 Ag8 Ni8 78.86(9) . . . . ?
Ag2 Ag6 Ag8 Ni8 136.60(9) . . . . ?
Ag12 Ag6 Ag8 Ni8 25.28(8) . . . . ?
Ni24 Ag6 Ag8 Ni8 -169.85(9) . . . . ?
Ni13 Ag6 Ag8 Ni8 53.40(16) . . . . ?
Ni1 Ag6 Ag8 Ni7 126.74(11) . . . . ?
Ag16 Ag6 Ag8 Ni7 -99.80(10) . . . . ?
Ag3 Ag6 Ag8 Ni7 -155.35(9) . . . . ?
Ag2 Ag6 Ag8 Ni7 -97.61(8) . . . . ?
Ag12 Ag6 Ag8 Ni7 151.07(9) . . . . ?
Ni24 Ag6 Ag8 Ni7 -44.06(8) . . . . ?
Ni13 Ag6 Ag8 Ni7 179.19(15) . . . . ?
Ni7 Ag6 Ag8 Ag10 100.67(10) . . . . ?
Ni1 Ag6 Ag8 Ag10 -132.59(9) . . . . ?
Ag16 Ag6 Ag8 Ag10 0.87(11) . . . . ?
Ag3 Ag6 Ag8 Ag10 -54.68(8) . . . . ?
Ag2 Ag6 Ag8 Ag10 3.06(7) . . . . ?
Ag12 Ag6 Ag8 Ag10 -108.26(8) . . . . ?
Ni24 Ag6 Ag8 Ag10 56.61(9) . . . . ?
Ni13 Ag6 Ag8 Ag10 -80.14(15) . . . . ?
Ni7 Ag6 Ag8 Ag1 155.57(9) . . . . ?
Ni1 Ag6 Ag8 Ag1 -77.70(9) . . . . ?
Ag16 Ag6 Ag8 Ag1 55.77(8) . . . . ?
Ag3 Ag6 Ag8 Ag1 0.22(6) . . . . ?
Ag2 Ag6 Ag8 Ag1 57.96(5) . . . . ?
Ag12 Ag6 Ag8 Ag1 -53.37(5) . . . . ?
Ni24 Ag6 Ag8 Ag1 111.51(7) . . . . ?
Ni13 Ag6 Ag8 Ag1 -25.24(15) . . . . ?
Ni7 Ag6 Ag8 Ag2 97.61(8) . . . . ?
Ni1 Ag6 Ag8 Ag2 -135.65(9) . . . . ?
Ag16 Ag6 Ag8 Ag2 -2.19(7) . . . . ?
Ag3 Ag6 Ag8 Ag2 -57.74(5) . . . . ?
Ag12 Ag6 Ag8 Ag2 -111.32(6) . . . . ?
Ni24 Ag6 Ag8 Ag2 53.55(6) . . . . ?
Ni13 Ag6 Ag8 Ag2 -83.20(14) . . . . ?
Ni7 Ag6 Ag8 Ni18 44.03(8) . . . . ?
Ni1 Ag6 Ag8 Ni18 170.76(9) . . . . ?
Ag16 Ag6 Ag8 Ni18 -55.77(9) . . . . ?
Ag3 Ag6 Ag8 Ni18 -111.32(7) . . . . ?
Ag2 Ag6 Ag8 Ni18 -53.58(7) . . . . ?
Ag12 Ag6 Ag8 Ni18 -164.91(8) . . . . ?
Ni24 Ag6 Ag8 Ni18 -0.03(8) . . . . ?
Ni13 Ag6 Ag8 Ni18 -136.78(14) . . . . ?
Ni7 Ag6 Ag8 Ag12 -151.07(9) . . . . ?
Ni1 Ag6 Ag8 Ag12 -24.33(8) . . . . ?
Ag16 Ag6 Ag8 Ag12 109.13(8) . . . . ?
Ag3 Ag6 Ag8 Ag12 53.58(5) . . . . ?
Ag2 Ag6 Ag8 Ag12 111.32(6) . . . . ?
Ni24 Ag6 Ag8 Ag12 164.88(8) . . . . ?
Ni13 Ag6 Ag8 Ag12 28.12(13) . . . . ?
Ni7 Ag6 Ag8 Ni20 -178.93(15) . . . . ?
Ni1 Ag6 Ag8 Ni20 -52.19(16) . . . . ?
Ag16 Ag6 Ag8 Ni20 81.27(14) . . . . ?
Ag3 Ag6 Ag8 Ni20 25.72(14) . . . . ?
Ag2 Ag6 Ag8 Ni20 83.46(13) . . . . ?
Ag12 Ag6 Ag8 Ni20 -27.86(12) . . . . ?
Ni24 Ag6 Ag8 Ni20 137.01(13) . . . . ?
Ni13 Ag6 Ag8 Ni20 0.3(2) . . . . ?
Ni15 Ag4 Ag9 Ni10 -162.84(13) . . . . ?
Ni19 Ag4 Ag9 Ni10 -161.59(12) . . . . ?
Ag14 Ag4 Ag9 Ni10 89.78(12) . . . . ?
Ag5 Ag4 Ag9 Ni10 -86.43(13) . . . . ?
Ag7 Ag4 Ag9 Ni10 6(3) . . . . ?
Ag13 Ag4 Ag9 Ni10 89.38(13) . . . . ?
Ag15 Ag4 Ag9 Ni10 -87.27(12) . . . . ?
Ni17 Ag4 Ag9 Ni10 146.54(12) . . . . ?
Ag2 Ag4 Ag9 Ni10 -17.94(11) . . . . ?
Ag1 Ag4 Ag9 Ni10 36.48(13) . . . . ?
Ag3 Ag4 Ag9 Ni10 -17.59(15) . . . . ?
Ni15 Ag4 Ag9 Ni11 49.23(8) . . . . ?
Ni19 Ag4 Ag9 Ni11 50.48(10) . . . . ?
Ag14 Ag4 Ag9 Ni11 -58.15(7) . . . . ?
Ag5 Ag4 Ag9 Ni11 125.64(8) . . . . ?
Ag7 Ag4 Ag9 Ni11 -142(3) . . . . ?
Ag13 Ag4 Ag9 Ni11 -58.55(8) . . . . ?
Ag15 Ag4 Ag9 Ni11 124.79(7) . . . . ?
Ni17 Ag4 Ag9 Ni11 -1.39(8) . . . . ?
Ag2 Ag4 Ag9 Ni11 -165.87(7) . . . . ?
Ag1 Ag4 Ag9 Ni11 -111.45(7) . . . . ?
Ag3 Ag4 Ag9 Ni11 -165.52(8) . . . . ?
Ni15 Ag4 Ag9 Ag15 -75.56(7) . . . . ?
Ni19 Ag4 Ag9 Ag15 -74.31(9) . . . . ?
Ag14 Ag4 Ag9 Ag15 177.05(7) . . . . ?
Ag5 Ag4 Ag9 Ag15 0.85(7) . . . . ?
Ag7 Ag4 Ag9 Ag15 93(3) . . . . ?
Ag13 Ag4 Ag9 Ag15 176.66(8) . . . . ?
Ni17 Ag4 Ag9 Ag15 -126.19(7) . . . . ?
Ag2 Ag4 Ag9 Ag15 69.34(5) . . . . ?
Ag1 Ag4 Ag9 Ag15 123.75(6) . . . . ?
Ag3 Ag4 Ag9 Ag15 69.68(7) . . . . ?
Ni15 Ag4 Ag9 Ag14 107.38(7) . . . . ?
Ni19 Ag4 Ag9 Ag14 108.63(9) . . . . ?
Ag5 Ag4 Ag9 Ag14 -176.21(8) . . . . ?
Ag7 Ag4 Ag9 Ag14 -84(3) . . . . ?
Ag13 Ag4 Ag9 Ag14 -0.40(7) . . . . ?
Ag15 Ag4 Ag9 Ag14 -177.05(7) . . . . ?
Ni17 Ag4 Ag9 Ag14 56.76(6) . . . . ?
Ag2 Ag4 Ag9 Ag14 -107.72(6) . . . . ?
Ag1 Ag4 Ag9 Ag14 -53.30(5) . . . . ?
Ag3 Ag4 Ag9 Ag14 -107.37(7) . . . . ?
Ni15 Ag4 Ag9 Ag2 -144.90(8) . . . . ?
Ni19 Ag4 Ag9 Ag2 -143.65(9) . . . . ?
Ag14 Ag4 Ag9 Ag2 107.72(6) . . . . ?
Ag5 Ag4 Ag9 Ag2 -68.49(7) . . . . ?
Ag7 Ag4 Ag9 Ag2 24(3) . . . . ?
Ag13 Ag4 Ag9 Ag2 107.32(7) . . . . ?
Ag15 Ag4 Ag9 Ag2 -69.34(5) . . . . ?
Ni17 Ag4 Ag9 Ag2 164.47(7) . . . . ?
Ag1 Ag4 Ag9 Ag2 54.41(5) . . . . ?
Ag3 Ag4 Ag9 Ag2 0.35(7) . . . . ?
Ni15 Ag4 Ag9 Ag10 161.03(8) . . . . ?
Ni19 Ag4 Ag9 Ag10 162.28(8) . . . . ?
Ag14 Ag4 Ag9 Ag10 53.65(5) . . . . ?
Ag5 Ag4 Ag9 Ag10 -122.56(7) . . . . ?
Ag7 Ag4 Ag9 Ag10 -30(3) . . . . ?
Ag13 Ag4 Ag9 Ag10 53.25(8) . . . . ?
Ag15 Ag4 Ag9 Ag10 -123.41(6) . . . . ?
Ni17 Ag4 Ag9 Ag10 110.41(7) . . . . ?
Ag2 Ag4 Ag9 Ag10 -54.07(5) . . . . ?
Ag1 Ag4 Ag9 Ag10 0.35(6) . . . . ?
Ag3 Ag4 Ag9 Ag10 -53.72(8) . . . . ?
Ni19 Ag4 Ag9 Ni15 1.25(9) . . . . ?
Ag14 Ag4 Ag9 Ni15 -107.38(7) . . . . ?
Ag5 Ag4 Ag9 Ni15 76.41(9) . . . . ?
Ag7 Ag4 Ag9 Ni15 169(3) . . . . ?
Ag13 Ag4 Ag9 Ni15 -107.78(9) . . . . ?
Ag15 Ag4 Ag9 Ni15 75.56(7) . . . . ?
Ni17 Ag4 Ag9 Ni15 -50.63(8) . . . . ?
Ag2 Ag4 Ag9 Ni15 144.90(8) . . . . ?
Ag1 Ag4 Ag9 Ni15 -160.68(8) . . . . ?
Ag3 Ag4 Ag9 Ni15 145.25(9) . . . . ?
Ni15 Ag4 Ag9 Ni23 -112.84(9) . . . . ?
Ni19 Ag4 Ag9 Ni23 -111.60(9) . . . . ?
Ag14 Ag4 Ag9 Ni23 139.77(8) . . . . ?
Ag5 Ag4 Ag9 Ni23 -36.43(10) . . . . ?
Ag7 Ag4 Ag9 Ni23 56(3) . . . . ?
Ag13 Ag4 Ag9 Ni23 139.38(8) . . . . ?
Ag15 Ag4 Ag9 Ni23 -37.28(7) . . . . ?
Ni17 Ag4 Ag9 Ni23 -163.47(8) . . . . ?
Ag2 Ag4 Ag9 Ni23 32.06(7) . . . . ?
Ag1 Ag4 Ag9 Ni23 86.47(7) . . . . ?
Ag3 Ag4 Ag9 Ni23 32.40(10) . . . . ?
Ni18 Ag2 Ag9 Ni10 2.48(8) . . . . ?
Ni23 Ag2 Ag9 Ni10 -49.30(8) . . . . ?
Ni24 Ag2 Ag9 Ni10 -51.37(10) . . . . ?
Ag10 Ag2 Ag9 Ni10 59.49(7) . . . . ?
Ag16 Ag2 Ag9 Ni10 -125.82(9) . . . . ?
Ag15 Ag2 Ag9 Ni10 -121.76(8) . . . . ?
Ag8 Ag2 Ag9 Ni10 60.78(9) . . . . ?
Ag6 Ag2 Ag9 Ni10 159.1(11) . . . . ?
Ag4 Ag2 Ag9 Ni10 167.78(8) . . . . ?
Ag1 Ag2 Ag9 Ni10 113.02(7) . . . . ?
Ag3 Ag2 Ag9 Ni10 167.44(8) . . . . ?
Ni18 Ag2 Ag9 Ni11 -143.21(12) . . . . ?
Ni23 Ag2 Ag9 Ni11 165.01(13) . . . . ?
Ni24 Ag2 Ag9 Ni11 162.93(11) . . . . ?
Ag10 Ag2 Ag9 Ni11 -86.20(12) . . . . ?
Ag16 Ag2 Ag9 Ni11 88.49(13) . . . . ?
Ag15 Ag2 Ag9 Ni11 92.54(12) . . . . ?
Ag8 Ag2 Ag9 Ni11 -84.91(13) . . . . ?
Ag6 Ag2 Ag9 Ni11 13.4(11) . . . . ?
Ag4 Ag2 Ag9 Ni11 22.08(11) . . . . ?
Ag1 Ag2 Ag9 Ni11 -32.67(12) . . . . ?
Ag3 Ag2 Ag9 Ni11 21.74(14) . . . . ?
Ni18 Ag2 Ag9 Ag15 124.25(8) . . . . ?
Ni23 Ag2 Ag9 Ag15 72.47(7) . . . . ?
Ni24 Ag2 Ag9 Ag15 70.39(9) . . . . ?
Ag10 Ag2 Ag9 Ag15 -178.74(7) . . . . ?
Ag16 Ag2 Ag9 Ag15 -4.05(7) . . . . ?
Ag8 Ag2 Ag9 Ag15 -177.46(8) . . . . ?
Ag6 Ag2 Ag9 Ag15 -79.2(11) . . . . ?
Ag4 Ag2 Ag9 Ag15 -70.46(5) . . . . ?
Ag1 Ag2 Ag9 Ag15 -125.21(6) . . . . ?
Ag3 Ag2 Ag9 Ag15 -70.80(7) . . . . ?
Ni18 Ag2 Ag9 Ag4 -165.29(8) . . . . ?
Ni23 Ag2 Ag9 Ag4 142.93(7) . . . . ?
Ni24 Ag2 Ag9 Ag4 140.85(9) . . . . ?
Ag10 Ag2 Ag9 Ag4 -108.28(6) . . . . ?
Ag16 Ag2 Ag9 Ag4 66.41(7) . . . . ?
Ag15 Ag2 Ag9 Ag4 70.46(5) . . . . ?
Ag8 Ag2 Ag9 Ag4 -107.00(8) . . . . ?
Ag6 Ag2 Ag9 Ag4 -8.7(11) . . . . ?
Ag1 Ag2 Ag9 Ag4 -54.75(5) . . . . ?
Ag3 Ag2 Ag9 Ag4 -0.34(6) . . . . ?
Ni18 Ag2 Ag9 Ag14 -110.12(7) . . . . ?
Ni23 Ag2 Ag9 Ag14 -161.90(7) . . . . ?
Ni24 Ag2 Ag9 Ag14 -163.97(8) . . . . ?
Ag10 Ag2 Ag9 Ag14 -53.10(5) . . . . ?
Ag16 Ag2 Ag9 Ag14 121.59(7) . . . . ?
Ag15 Ag2 Ag9 Ag14 125.64(6) . . . . ?
Ag8 Ag2 Ag9 Ag14 -51.82(8) . . . . ?
Ag6 Ag2 Ag9 Ag14 46.5(11) . . . . ?
Ag4 Ag2 Ag9 Ag14 55.18(5) . . . . ?
Ag1 Ag2 Ag9 Ag14 0.42(5) . . . . ?
Ag3 Ag2 Ag9 Ag14 54.84(7) . . . . ?
Ni18 Ag2 Ag9 Ag10 -57.01(7) . . . . ?
Ni23 Ag2 Ag9 Ag10 -108.79(7) . . . . ?
Ni24 Ag2 Ag9 Ag10 -110.87(9) . . . . ?
Ag16 Ag2 Ag9 Ag10 174.69(8) . . . . ?
Ag15 Ag2 Ag9 Ag10 178.74(7) . . . . ?
Ag8 Ag2 Ag9 Ag10 1.29(7) . . . . ?
Ag6 Ag2 Ag9 Ag10 99.6(11) . . . . ?
Ag4 Ag2 Ag9 Ag10 108.28(6) . . . . ?
Ag1 Ag2 Ag9 Ag10 53.53(5) . . . . ?
Ag3 Ag2 Ag9 Ag10 107.94(7) . . . . ?
Ni18 Ag2 Ag9 Ni15 163.12(8) . . . . ?
Ni23 Ag2 Ag9 Ni15 111.34(9) . . . . ?
Ni24 Ag2 Ag9 Ni15 109.27(10) . . . . ?
Ag10 Ag2 Ag9 Ni15 -139.87(8) . . . . ?
Ag16 Ag2 Ag9 Ni15 34.82(10) . . . . ?
Ag15 Ag2 Ag9 Ni15 38.88(7) . . . . ?
Ag8 Ag2 Ag9 Ni15 -138.58(8) . . . . ?
Ag6 Ag2 Ag9 Ni15 -40.3(11) . . . . ?
Ag4 Ag2 Ag9 Ni15 -31.58(7) . . . . ?
Ag1 Ag2 Ag9 Ni15 -86.34(8) . . . . ?
Ag3 Ag2 Ag9 Ni15 -31.92(10) . . . . ?
Ni18 Ag2 Ag9 Ni23 51.78(8) . . . . ?
Ni24 Ag2 Ag9 Ni23 -2.08(9) . . . . ?
Ag10 Ag2 Ag9 Ni23 108.79(7) . . . . ?
Ag16 Ag2 Ag9 Ni23 -76.52(8) . . . . ?
Ag15 Ag2 Ag9 Ni23 -72.47(7) . . . . ?
Ag8 Ag2 Ag9 Ni23 110.08(9) . . . . ?
Ag6 Ag2 Ag9 Ni23 -151.6(11) . . . . ?
Ag4 Ag2 Ag9 Ni23 -142.93(7) . . . . ?
Ag1 Ag2 Ag9 Ni23 162.32(7) . . . . ?
Ag3 Ag2 Ag9 Ni23 -143.26(9) . . . . ?
Ni8 Ag8 Ag10 Ni10 160.73(9) . . . . ?
Ni7 Ag8 Ag10 Ni10 -0.30(11) . . . . ?
Ag1 Ag8 Ag10 Ni10 -136.52(8) . . . . ?
Ag2 Ag8 Ag10 Ni10 -62.51(8) . . . . ?
Ag6 Ag8 Ag10 Ni10 -65.58(10) . . . . ?
Ni18 Ag8 Ag10 Ni10 5.15(9) . . . . ?
Ag12 Ag8 Ag10 Ni10 -135.14(8) . . . . ?
Ni20 Ag8 Ag10 Ni10 156.22(9) . . . . ?
Ni8 Ag8 Ag10 Ni21 1.23(11) . . . . ?
Ni7 Ag8 Ag10 Ni21 -159.79(9) . . . . ?
Ag1 Ag8 Ag10 Ni21 63.98(8) . . . . ?
Ag2 Ag8 Ag10 Ni21 138.00(9) . . . . ?
Ag6 Ag8 Ag10 Ni21 134.92(8) . . . . ?
Ni18 Ag8 Ag10 Ni21 -154.35(9) . . . . ?
Ag12 Ag8 Ag10 Ni21 65.36(10) . . . . ?
Ni20 Ag8 Ag10 Ni21 -3.28(8) . . . . ?
Ni8 Ag8 Ag10 Ag2 -136.77(9) . . . . ?
Ni7 Ag8 Ag10 Ag2 62.21(8) . . . . ?
Ag1 Ag8 Ag10 Ag2 -74.02(5) . . . . ?
Ag6 Ag8 Ag10 Ag2 -3.08(7) . . . . ?
Ni18 Ag8 Ag10 Ag2 67.65(7) . . . . ?
Ag12 Ag8 Ag10 Ag2 -72.63(7) . . . . ?
Ni20 Ag8 Ag10 Ag2 -141.28(7) . . . . ?
Ni8 Ag8 Ag10 Ag1 -62.75(8) . . . . ?
Ni7 Ag8 Ag10 Ag1 136.23(9) . . . . ?
Ag2 Ag8 Ag10 Ag1 74.02(5) . . . . ?
Ag6 Ag8 Ag10 Ag1 70.94(7) . . . . ?
Ni18 Ag8 Ag10 Ag1 141.67(7) . . . . ?
Ag12 Ag8 Ag10 Ag1 1.38(6) . . . . ?
Ni20 Ag8 Ag10 Ag1 -67.26(6) . . . . ?
Ni8 Ag8 Ag10 Ag14 -64.22(10) . . . . ?
Ni7 Ag8 Ag10 Ag14 134.76(9) . . . . ?
Ag1 Ag8 Ag10 Ag14 -1.47(7) . . . . ?
Ag2 Ag8 Ag10 Ag14 72.55(7) . . . . ?
Ag6 Ag8 Ag10 Ag14 69.47(10) . . . . ?
Ni18 Ag8 Ag10 Ag14 140.21(9) . . . . ?
Ag12 Ag8 Ag10 Ag14 -0.08(10) . . . . ?
Ni20 Ag8 Ag10 Ag14 -68.73(8) . . . . ?
Ni8 Ag8 Ag10 Ag9 -135.46(8) . . . . ?
Ni7 Ag8 Ag10 Ag9 63.52(10) . . . . ?
Ag1 Ag8 Ag10 Ag9 -72.71(7) . . . . ?
Ag2 Ag8 Ag10 Ag9 1.31(7) . . . . ?
Ag6 Ag8 Ag10 Ag9 -1.77(11) . . . . ?
Ni18 Ag8 Ag10 Ag9 68.96(8) . . . . ?
Ag12 Ag8 Ag10 Ag9 -71.33(10) . . . . ?
Ni20 Ag8 Ag10 Ag9 -139.97(9) . . . . ?
Ni8 Ag8 Ag10 Ni18 155.58(10) . . . . ?
Ni7 Ag8 Ag10 Ni18 -5.44(9) . . . . ?
Ag1 Ag8 Ag10 Ni18 -141.67(7) . . . . ?
Ag2 Ag8 Ag10 Ni18 -67.65(7) . . . . ?
Ag6 Ag8 Ag10 Ni18 -70.73(8) . . . . ?
Ag12 Ag8 Ag10 Ni18 -140.29(9) . . . . ?
Ni20 Ag8 Ag10 Ni18 151.07(8) . . . . ?
Ni8 Ag8 Ag10 Ni20 4.51(8) . . . . ?
Ni7 Ag8 Ag10 Ni20 -156.51(9) . . . . ?
Ag1 Ag8 Ag10 Ni20 67.26(6) . . . . ?
Ag2 Ag8 Ag10 Ni20 141.28(7) . . . . ?
Ag6 Ag8 Ag10 Ni20 138.20(9) . . . . ?
Ni18 Ag8 Ag10 Ni20 -151.07(8) . . . . ?
Ag12 Ag8 Ag10 Ni20 68.64(8) . . . . ?
Ni18 Ag2 Ag10 Ni10 51.19(8) . . . . ?
Ni23 Ag2 Ag10 Ni10 0.39(8) . . . . ?
Ni24 Ag2 Ag10 Ni10 52.24(10) . . . . ?
Ag16 Ag2 Ag10 Ni10 -161.3(9) . . . . ?
Ag15 Ag2 Ag10 Ni10 -60.38(9) . . . . ?
Ag8 Ag2 Ag10 Ni10 122.15(8) . . . . ?
Ag6 Ag2 Ag10 Ni10 125.22(9) . . . . ?
Ag9 Ag2 Ag10 Ni10 -59.14(7) . . . . ?
Ag4 Ag2 Ag10 Ni10 -113.01(7) . . . . ?
Ag1 Ag2 Ag10 Ni10 -168.46(8) . . . . ?
Ag3 Ag2 Ag10 Ni10 -167.97(8) . . . . ?
Ni18 Ag2 Ag10 Ni21 -161.52(14) . . . . ?
Ni23 Ag2 Ag10 Ni21 147.68(13) . . . . ?
Ni24 Ag2 Ag10 Ni21 -160.47(13) . . . . ?
Ag16 Ag2 Ag10 Ni21 -14.0(9) . . . . ?
Ag15 Ag2 Ag10 Ni21 86.91(14) . . . . ?
Ag8 Ag2 Ag10 Ni21 -90.56(13) . . . . ?
Ag6 Ag2 Ag10 Ni21 -87.49(14) . . . . ?
Ag9 Ag2 Ag10 Ni21 88.15(13) . . . . ?
Ag4 Ag2 Ag10 Ni21 34.28(14) . . . . ?
Ag1 Ag2 Ag10 Ni21 -21.16(12) . . . . ?
Ag3 Ag2 Ag10 Ni21 -20.68(16) . . . . ?
Ni18 Ag2 Ag10 Ag8 -70.96(7) . . . . ?
Ni23 Ag2 Ag10 Ag8 -121.76(8) . . . . ?
Ni24 Ag2 Ag10 Ag8 -69.90(9) . . . . ?
Ag16 Ag2 Ag10 Ag8 76.6(9) . . . . ?
Ag15 Ag2 Ag10 Ag8 177.47(8) . . . . ?
Ag6 Ag2 Ag10 Ag8 3.07(7) . . . . ?
Ag9 Ag2 Ag10 Ag8 178.72(7) . . . . ?
Ag4 Ag2 Ag10 Ag8 124.84(6) . . . . ?
Ag1 Ag2 Ag10 Ag8 69.40(5) . . . . ?
Ag3 Ag2 Ag10 Ag8 69.89(7) . . . . ?
Ni18 Ag2 Ag10 Ag1 -140.35(8) . . . . ?
Ni23 Ag2 Ag10 Ag1 168.84(8) . . . . ?
Ni24 Ag2 Ag10 Ag1 -139.30(9) . . . . ?
Ag16 Ag2 Ag10 Ag1 7.2(9) . . . . ?
Ag15 Ag2 Ag10 Ag1 108.07(8) . . . . ?
Ag8 Ag2 Ag10 Ag1 -69.40(5) . . . . ?
Ag6 Ag2 Ag10 Ag1 -66.33(7) . . . . ?
Ag9 Ag2 Ag10 Ag1 109.32(6) . . . . ?
Ag4 Ag2 Ag10 Ag1 55.45(5) . . . . ?
Ag3 Ag2 Ag10 Ag1 0.49(6) . . . . ?
Ni18 Ag2 Ag10 Ag14 164.09(8) . . . . ?
Ni23 Ag2 Ag10 Ag14 113.29(7) . . . . ?
Ni24 Ag2 Ag10 Ag14 165.14(8) . . . . ?
Ag16 Ag2 Ag10 Ag14 -48.4(9) . . . . ?
Ag15 Ag2 Ag10 Ag14 52.52(8) . . . . ?
Ag8 Ag2 Ag10 Ag14 -124.96(6) . . . . ?
Ag6 Ag2 Ag10 Ag14 -121.88(7) . . . . ?
Ag9 Ag2 Ag10 Ag14 53.76(5) . . . . ?
Ag4 Ag2 Ag10 Ag14 -0.11(6) . . . . ?
Ag1 Ag2 Ag10 Ag14 -55.56(5) . . . . ?
Ag3 Ag2 Ag10 Ag14 -55.07(7) . . . . ?
Ni18 Ag2 Ag10 Ag9 110.33(8) . . . . ?
Ni23 Ag2 Ag10 Ag9 59.53(7) . . . . ?
Ni24 Ag2 Ag10 Ag9 111.38(9) . . . . ?
Ag16 Ag2 Ag10 Ag9 -102.1(9) . . . . ?
Ag15 Ag2 Ag10 Ag9 -1.24(7) . . . . ?
Ag8 Ag2 Ag10 Ag9 -178.72(7) . . . . ?
Ag6 Ag2 Ag10 Ag9 -175.64(8) . . . . ?
Ag4 Ag2 Ag10 Ag9 -53.87(5) . . . . ?
Ag1 Ag2 Ag10 Ag9 -109.32(6) . . . . ?
Ag3 Ag2 Ag10 Ag9 -108.83(7) . . . . ?
Ni23 Ag2 Ag10 Ni18 -50.80(8) . . . . ?
Ni24 Ag2 Ag10 Ni18 1.05(10) . . . . ?
Ag16 Ag2 Ag10 Ni18 147.5(9) . . . . ?
Ag15 Ag2 Ag10 Ni18 -111.57(9) . . . . ?
Ag8 Ag2 Ag10 Ni18 70.96(7) . . . . ?
Ag6 Ag2 Ag10 Ni18 74.03(9) . . . . ?
Ag9 Ag2 Ag10 Ni18 -110.33(8) . . . . ?
Ag4 Ag2 Ag10 Ni18 -164.20(8) . . . . ?
Ag1 Ag2 Ag10 Ni18 140.35(8) . . . . ?
Ag3 Ag2 Ag10 Ni18 140.84(9) . . . . ?
Ni18 Ag2 Ag10 Ni20 -107.60(9) . . . . ?
Ni23 Ag2 Ag10 Ni20 -158.40(8) . . . . ?
Ni24 Ag2 Ag10 Ni20 -106.55(10) . . . . ?
Ag16 Ag2 Ag10 Ni20 39.9(9) . . . . ?
Ag15 Ag2 Ag10 Ni20 140.83(8) . . . . ?
Ag8 Ag2 Ag10 Ni20 -36.65(7) . . . . ?
Ag6 Ag2 Ag10 Ni20 -33.57(10) . . . . ?
Ag9 Ag2 Ag10 Ni20 142.07(8) . . . . ?
Ag4 Ag2 Ag10 Ni20 88.20(8) . . . . ?
Ag1 Ag2 Ag10 Ni20 32.75(7) . . . . ?
Ag3 Ag2 Ag10 Ni20 33.24(10) . . . . ?
Ni22 Ag1 Ag10 Ni10 159.96(13) . . . . ?
Ni20 Ag1 Ag10 Ni10 161.56(14) . . . . ?
Ni9 Ag1 Ag10 Ni10 -148.10(13) . . . . ?
Ag12 Ag1 Ag10 Ni10 86.43(14) . . . . ?
Ag8 Ag1 Ag10 Ni10 87.88(13) . . . . ?
Ag13 Ag1 Ag10 Ni10 -89.09(14) . . . . ?
Ag14 Ag1 Ag10 Ni10 -90.68(13) . . . . ?
Ag11 Ag1 Ag10 Ni10 -7.6(13) . . . . ?
Ag3 Ag1 Ag10 Ni10 17.22(16) . . . . ?
Ag2 Ag1 Ag10 Ni10 17.73(12) . . . . ?
Ag4 Ag1 Ag10 Ni10 -37.04(14) . . . . ?
Ni22 Ag1 Ag10 Ni21 -50.82(10) . . . . ?
Ni20 Ag1 Ag10 Ni21 -49.21(8) . . . . ?
Ni9 Ag1 Ag10 Ni21 1.13(8) . . . . ?
Ag12 Ag1 Ag10 Ni21 -124.34(8) . . . . ?
Ag8 Ag1 Ag10 Ni21 -122.90(7) . . . . ?
Ag13 Ag1 Ag10 Ni21 60.14(8) . . . . ?
Ag14 Ag1 Ag10 Ni21 58.55(7) . . . . ?
Ag11 Ag1 Ag10 Ni21 141.6(12) . . . . ?
Ag3 Ag1 Ag10 Ni21 166.45(8) . . . . ?
Ag2 Ag1 Ag10 Ni21 166.95(8) . . . . ?
Ag4 Ag1 Ag10 Ni21 112.19(7) . . . . ?
Ni22 Ag1 Ag10 Ag8 72.08(9) . . . . ?
Ni20 Ag1 Ag10 Ag8 73.69(7) . . . . ?
Ni9 Ag1 Ag10 Ag8 124.03(7) . . . . ?
Ag12 Ag1 Ag10 Ag8 -1.45(7) . . . . ?
Ag13 Ag1 Ag10 Ag8 -176.97(8) . . . . ?
Ag14 Ag1 Ag10 Ag8 -178.55(7) . . . . ?
Ag11 Ag1 Ag10 Ag8 -95.5(12) . . . . ?
Ag3 Ag1 Ag10 Ag8 -70.65(7) . . . . ?
Ag2 Ag1 Ag10 Ag8 -70.15(5) . . . . ?
Ag4 Ag1 Ag10 Ag8 -124.91(6) . . . . ?
Ni22 Ag1 Ag10 Ag2 142.23(9) . . . . ?
Ni20 Ag1 Ag10 Ag2 143.84(8) . . . . ?
Ni9 Ag1 Ag10 Ag2 -165.82(8) . . . . ?
Ag12 Ag1 Ag10 Ag2 68.70(7) . . . . ?
Ag8 Ag1 Ag10 Ag2 70.15(5) . . . . ?
Ag13 Ag1 Ag10 Ag2 -106.82(7) . . . . ?
Ag14 Ag1 Ag10 Ag2 -108.40(6) . . . . ?
Ag11 Ag1 Ag10 Ag2 -25.3(12) . . . . ?
Ag3 Ag1 Ag10 Ag2 -0.50(7) . . . . ?
Ag4 Ag1 Ag10 Ag2 -54.76(5) . . . . ?
Ni22 Ag1 Ag10 Ag14 -109.37(9) . . . . ?
Ni20 Ag1 Ag10 Ag14 -107.76(7) . . . . ?
Ni9 Ag1 Ag10 Ag14 -57.42(7) . . . . ?
Ag12 Ag1 Ag10 Ag14 177.11(8) . . . . ?
Ag8 Ag1 Ag10 Ag14 178.55(7) . . . . ?
Ag13 Ag1 Ag10 Ag14 1.58(6) . . . . ?
Ag11 Ag1 Ag10 Ag14 83.1(12) . . . . ?
Ag3 Ag1 Ag10 Ag14 107.90(7) . . . . ?
Ag2 Ag1 Ag10 Ag14 108.40(6) . . . . ?
Ag4 Ag1 Ag10 Ag14 53.64(5) . . . . ?
Ni22 Ag1 Ag10 Ag9 -162.66(8) . . . . ?
Ni20 Ag1 Ag10 Ag9 -161.05(8) . . . . ?
Ni9 Ag1 Ag10 Ag9 -110.71(7) . . . . ?
Ag12 Ag1 Ag10 Ag9 123.82(7) . . . . ?
Ag8 Ag1 Ag10 Ag9 125.26(6) . . . . ?
Ag13 Ag1 Ag10 Ag9 -51.70(8) . . . . ?
Ag14 Ag1 Ag10 Ag9 -53.29(5) . . . . ?
Ag11 Ag1 Ag10 Ag9 29.8(12) . . . . ?
Ag3 Ag1 Ag10 Ag9 54.61(8) . . . . ?
Ag2 Ag1 Ag10 Ag9 55.11(5) . . . . ?
Ag4 Ag1 Ag10 Ag9 0.35(6) . . . . ?
Ni22 Ag1 Ag10 Ni18 107.02(10) . . . . ?
Ni20 Ag1 Ag10 Ni18 108.63(9) . . . . ?
Ni9 Ag1 Ag10 Ni18 158.97(8) . . . . ?
Ag12 Ag1 Ag10 Ni18 33.50(10) . . . . ?
Ag8 Ag1 Ag10 Ni18 34.94(7) . . . . ?
Ag13 Ag1 Ag10 Ni18 -142.03(8) . . . . ?
Ag14 Ag1 Ag10 Ni18 -143.61(8) . . . . ?
Ag11 Ag1 Ag10 Ni18 -60.5(12) . . . . ?
Ag3 Ag1 Ag10 Ni18 -35.71(10) . . . . ?
Ag2 Ag1 Ag10 Ni18 -35.21(7) . . . . ?
Ag4 Ag1 Ag10 Ni18 -89.97(7) . . . . ?
Ni22 Ag1 Ag10 Ni20 -1.61(10) . . . . ?
Ni9 Ag1 Ag10 Ni20 50.34(8) . . . . ?
Ag12 Ag1 Ag10 Ni20 -75.13(8) . . . . ?
Ag8 Ag1 Ag10 Ni20 -73.69(7) . . . . ?
Ag13 Ag1 Ag10 Ni20 109.34(9) . . . . ?
Ag14 Ag1 Ag10 Ni20 107.76(7) . . . . ?
Ag11 Ag1 Ag10 Ni20 -169.2(12) . . . . ?
Ag3 Ag1 Ag10 Ni20 -144.34(9) . . . . ?
Ag2 Ag1 Ag10 Ni20 -143.84(8) . . . . ?
Ag4 Ag1 Ag10 Ni20 161.40(8) . . . . ?
Ni11 Ag9 Ag10 Ni10 -128.49(10) . . . . ?
Ag15 Ag9 Ag10 Ni10 96.08(9) . . . . ?
Ag4 Ag9 Ag10 Ni10 152.04(8) . . . . ?
Ag14 Ag9 Ag10 Ni10 -153.95(8) . . . . ?
Ag2 Ag9 Ag10 Ni10 94.84(8) . . . . ?
Ni15 Ag9 Ag10 Ni10 179.24(14) . . . . ?
Ni23 Ag9 Ag10 Ni10 42.78(8) . . . . ?
Ni10 Ag9 Ag10 Ni21 126.81(10) . . . . ?
Ni11 Ag9 Ag10 Ni21 -1.68(11) . . . . ?
Ag15 Ag9 Ag10 Ni21 -137.11(8) . . . . ?
Ag4 Ag9 Ag10 Ni21 -81.16(8) . . . . ?
Ag14 Ag9 Ag10 Ni21 -27.14(7) . . . . ?
Ag2 Ag9 Ag10 Ni21 -138.35(9) . . . . ?
Ni15 Ag9 Ag10 Ni21 -53.95(14) . . . . ?
Ni23 Ag9 Ag10 Ni21 169.59(8) . . . . ?
Ni10 Ag9 Ag10 Ag8 -96.16(10) . . . . ?
Ni11 Ag9 Ag10 Ag8 135.36(8) . . . . ?
Ag15 Ag9 Ag10 Ag8 -0.07(11) . . . . ?
Ag4 Ag9 Ag10 Ag8 55.88(8) . . . . ?
Ag14 Ag9 Ag10 Ag8 109.89(8) . . . . ?
Ag2 Ag9 Ag10 Ag8 -1.31(7) . . . . ?
Ni15 Ag9 Ag10 Ag8 83.08(14) . . . . ?
Ni23 Ag9 Ag10 Ag8 -53.37(9) . . . . ?
Ni10 Ag9 Ag10 Ag2 -94.84(8) . . . . ?
Ni11 Ag9 Ag10 Ag2 136.67(8) . . . . ?
Ag15 Ag9 Ag10 Ag2 1.24(7) . . . . ?
Ag4 Ag9 Ag10 Ag2 57.20(5) . . . . ?
Ag14 Ag9 Ag10 Ag2 111.21(6) . . . . ?
Ni15 Ag9 Ag10 Ag2 84.40(12) . . . . ?
Ni23 Ag9 Ag10 Ag2 -52.06(6) . . . . ?
Ni10 Ag9 Ag10 Ag1 -152.41(8) . . . . ?
Ni11 Ag9 Ag10 Ag1 79.11(8) . . . . ?
Ag15 Ag9 Ag10 Ag1 -56.32(8) . . . . ?
Ag4 Ag9 Ag10 Ag1 -0.37(6) . . . . ?
Ag14 Ag9 Ag10 Ag1 53.64(5) . . . . ?
Ag2 Ag9 Ag10 Ag1 -57.56(5) . . . . ?
Ni15 Ag9 Ag10 Ag1 26.83(13) . . . . ?
Ni23 Ag9 Ag10 Ag1 -109.62(7) . . . . ?
Ni10 Ag9 Ag10 Ag14 153.95(8) . . . . ?
Ni11 Ag9 Ag10 Ag14 25.46(7) . . . . ?
Ag15 Ag9 Ag10 Ag14 -109.97(8) . . . . ?
Ag4 Ag9 Ag10 Ag14 -54.01(5) . . . . ?
Ag2 Ag9 Ag10 Ag14 -111.21(6) . . . . ?
Ni15 Ag9 Ag10 Ag14 -26.81(12) . . . . ?
Ni23 Ag9 Ag10 Ag14 -163.27(7) . . . . ?
Ni10 Ag9 Ag10 Ni18 -42.18(8) . . . . ?
Ni11 Ag9 Ag10 Ni18 -170.66(8) . . . . ?
Ag15 Ag9 Ag10 Ni18 53.91(8) . . . . ?
Ag4 Ag9 Ag10 Ni18 109.86(7) . . . . ?
Ag14 Ag9 Ag10 Ni18 163.87(7) . . . . ?
Ag2 Ag9 Ag10 Ni18 52.67(6) . . . . ?
Ni15 Ag9 Ag10 Ni18 137.06(12) . . . . ?
Ni23 Ag9 Ag10 Ni18 0.61(7) . . . . ?
Ni10 Ag9 Ag10 Ni20 178.68(15) . . . . ?
Ni11 Ag9 Ag10 Ni20 50.19(15) . . . . ?
Ag15 Ag9 Ag10 Ni20 -85.24(14) . . . . ?
Ag4 Ag9 Ag10 Ni20 -29.28(14) . . . . ?
Ag14 Ag9 Ag10 Ni20 24.73(13) . . . . ?
Ag2 Ag9 Ag10 Ni20 -86.48(13) . . . . ?
Ni15 Ag9 Ag10 Ni20 -2.1(2) . . . . ?
Ni23 Ag9 Ag10 Ni20 -138.53(13) . . . . ?
Ni13 Ag3 Ag11 Ni16 160.71(13) . . . . ?
Ag16 Ag3 Ag11 Ni16 -8.4(16) . . . . ?
Ni4 Ag3 Ag11 Ni16 162.61(14) . . . . ?
Ni2 Ag3 Ag11 Ni16 -146.92(13) . . . . ?
Ag6 Ag3 Ag11 Ni16 85.82(14) . . . . ?
Ag5 Ag3 Ag11 Ni16 -89.25(14) . . . . ?
Ag12 Ag3 Ag11 Ni16 87.11(13) . . . . ?
Ag7 Ag3 Ag11 Ni16 -89.77(13) . . . . ?
Ag1 Ag3 Ag11 Ni16 18.35(12) . . . . ?
Ag4 Ag3 Ag11 Ni16 -36.71(14) . . . . ?
Ag2 Ag3 Ag11 Ni16 17.09(16) . . . . ?
Ni13 Ag3 Ag11 Ni3 -51.17(10) . . . . ?
Ag16 Ag3 Ag11 Ni3 139.7(15) . . . . ?
Ni4 Ag3 Ag11 Ni3 -49.26(9) . . . . ?
Ni2 Ag3 Ag11 Ni3 1.21(9) . . . . ?
Ag6 Ag3 Ag11 Ni3 -126.05(9) . . . . ?
Ag5 Ag3 Ag11 Ni3 58.87(9) . . . . ?
Ag12 Ag3 Ag11 Ni3 -124.76(8) . . . . ?
Ag7 Ag3 Ag11 Ni3 58.36(7) . . . . ?
Ag1 Ag3 Ag11 Ni3 166.47(8) . . . . ?
Ag4 Ag3 Ag11 Ni3 111.42(7) . . . . ?
Ag2 Ag3 Ag11 Ni3 165.22(8) . . . . ?
Ni13 Ag3 Ag11 Ag12 73.60(9) . . . . ?
Ag16 Ag3 Ag11 Ag12 -95.6(15) . . . . ?
Ni4 Ag3 Ag11 Ag12 75.50(7) . . . . ?
Ni2 Ag3 Ag11 Ag12 125.97(8) . . . . ?
Ag6 Ag3 Ag11 Ag12 -1.29(7) . . . . ?
Ag5 Ag3 Ag11 Ag12 -176.37(8) . . . . ?
Ag7 Ag3 Ag11 Ag12 -176.88(6) . . . . ?
Ag1 Ag3 Ag11 Ag12 -68.77(5) . . . . ?
Ag4 Ag3 Ag11 Ag12 -123.82(6) . . . . ?
Ag2 Ag3 Ag11 Ag12 -70.02(7) . . . . ?
Ni13 Ag3 Ag11 Ag7 -109.52(9) . . . . ?
Ag16 Ag3 Ag11 Ag7 81.3(15) . . . . ?
Ni4 Ag3 Ag11 Ag7 -107.62(8) . . . . ?
Ni2 Ag3 Ag11 Ag7 -57.15(7) . . . . ?
Ag6 Ag3 Ag11 Ag7 175.59(8) . . . . ?
Ag5 Ag3 Ag11 Ag7 0.51(6) . . . . ?
Ag12 Ag3 Ag11 Ag7 176.88(6) . . . . ?
Ag1 Ag3 Ag11 Ag7 108.11(6) . . . . ?
Ag4 Ag3 Ag11 Ag7 53.06(5) . . . . ?
Ag2 Ag3 Ag11 Ag7 106.86(7) . . . . ?
Ni13 Ag3 Ag11 Ag1 142.36(9) . . . . ?
Ag16 Ag3 Ag11 Ag1 -26.8(15) . . . . ?
Ni4 Ag3 Ag11 Ag1 144.27(8) . . . . ?
Ni2 Ag3 Ag11 Ag1 -165.26(8) . . . . ?
Ag6 Ag3 Ag11 Ag1 67.48(7) . . . . ?
Ag5 Ag3 Ag11 Ag1 -107.60(7) . . . . ?
Ag12 Ag3 Ag11 Ag1 68.77(5) . . . . ?
Ag7 Ag3 Ag11 Ag1 -108.11(6) . . . . ?
Ag4 Ag3 Ag11 Ag1 -55.05(5) . . . . ?
Ag2 Ag3 Ag11 Ag1 -1.25(7) . . . . ?
Ni13 Ag3 Ag11 Ag13 -163.26(8) . . . . ?
Ag16 Ag3 Ag11 Ag13 27.6(16) . . . . ?
Ni4 Ag3 Ag11 Ag13 -161.36(8) . . . . ?
Ni2 Ag3 Ag11 Ag13 -110.89(7) . . . . ?
Ag6 Ag3 Ag11 Ag13 121.85(7) . . . . ?
Ag5 Ag3 Ag11 Ag13 -53.23(8) . . . . ?
Ag12 Ag3 Ag11 Ag13 123.14(6) . . . . ?
Ag7 Ag3 Ag11 Ag13 -53.74(5) . . . . ?
Ag1 Ag3 Ag11 Ag13 54.37(5) . . . . ?
Ag4 Ag3 Ag11 Ag13 -0.68(6) . . . . ?
Ag2 Ag3 Ag11 Ag13 53.12(8) . . . . ?
Ni13 Ag3 Ag11 Ni4 -1.90(9) . . . . ?
Ag16 Ag3 Ag11 Ni4 -171.1(16) . . . . ?
Ni2 Ag3 Ag11 Ni4 50.47(8) . . . . ?
Ag6 Ag3 Ag11 Ni4 -76.79(9) . . . . ?
Ag5 Ag3 Ag11 Ni4 108.13(9) . . . . ?
Ag12 Ag3 Ag11 Ni4 -75.50(7) . . . . ?
Ag7 Ag3 Ag11 Ni4 107.62(8) . . . . ?
Ag1 Ag3 Ag11 Ni4 -144.27(8) . . . . ?
Ag4 Ag3 Ag11 Ni4 160.68(8) . . . . ?
Ag2 Ag3 Ag11 Ni4 -145.52(9) . . . . ?
Ni13 Ag3 Ag11 Ni22 109.08(10) . . . . ?
Ag16 Ag3 Ag11 Ni22 -60.1(16) . . . . ?
Ni4 Ag3 Ag11 Ni22 110.99(9) . . . . ?
Ni2 Ag3 Ag11 Ni22 161.46(9) . . . . ?
Ag6 Ag3 Ag11 Ni22 34.20(10) . . . . ?
Ag5 Ag3 Ag11 Ni22 -140.88(8) . . . . ?
Ag12 Ag3 Ag11 Ni22 35.49(7) . . . . ?
Ag7 Ag3 Ag11 Ni22 -141.39(8) . . . . ?
Ag1 Ag3 Ag11 Ni22 -33.28(7) . . . . ?
Ag4 Ag3 Ag11 Ni22 -88.33(8) . . . . ?
Ag2 Ag3 Ag11 Ni22 -34.53(10) . . . . ?
Ni3 Ag7 Ag11 Ni16 -125.73(11) . . . . ?
Ni14 Ag7 Ag11 Ni16 -2.77(11) . . . . ?
Ag5 Ag7 Ag11 Ni16 135.51(8) . . . . ?
Ag4 Ag7 Ag11 Ni16 79.04(8) . . . . ?
Ag13 Ag7 Ag11 Ni16 25.18(8) . . . . ?
Ag3 Ag7 Ag11 Ni16 136.02(9) . . . . ?
Ni19 Ag7 Ag11 Ni16 51.25(17) . . . . ?
Ni2 Ag7 Ag11 Ni16 -170.07(9) . . . . ?
Ni14 Ag7 Ag11 Ni3 122.96(10) . . . . ?
Ag5 Ag7 Ag11 Ni3 -98.76(10) . . . . ?
Ag4 Ag7 Ag11 Ni3 -155.23(9) . . . . ?
Ag13 Ag7 Ag11 Ni3 150.91(9) . . . . ?
Ag3 Ag7 Ag11 Ni3 -98.25(8) . . . . ?
Ni19 Ag7 Ag11 Ni3 176.98(16) . . . . ?
Ni2 Ag7 Ag11 Ni3 -44.34(9) . . . . ?
Ni3 Ag7 Ag11 Ag3 98.25(8) . . . . ?
Ni14 Ag7 Ag11 Ag3 -138.79(9) . . . . ?
Ag5 Ag7 Ag11 Ag3 -0.51(6) . . . . ?
Ag4 Ag7 Ag11 Ag3 -56.98(5) . . . . ?
Ag13 Ag7 Ag11 Ag3 -110.84(6) . . . . ?
Ni19 Ag7 Ag11 Ag3 -84.77(14) . . . . ?
Ni2 Ag7 Ag11 Ag3 53.91(6) . . . . ?
Ni3 Ag7 Ag11 Ag12 101.43(10) . . . . ?
Ni14 Ag7 Ag11 Ag12 -135.61(8) . . . . ?
Ag5 Ag7 Ag11 Ag12 2.66(10) . . . . ?
Ag4 Ag7 Ag11 Ag12 -53.80(8) . . . . ?
Ag13 Ag7 Ag11 Ag12 -107.66(8) . . . . ?
Ag3 Ag7 Ag11 Ag12 3.18(7) . . . . ?
Ni19 Ag7 Ag11 Ag12 -81.59(16) . . . . ?
Ni2 Ag7 Ag11 Ag12 57.09(9) . . . . ?
Ni3 Ag7 Ag11 Ag1 155.89(9) . . . . ?
Ni14 Ag7 Ag11 Ag1 -81.15(8) . . . . ?
Ag5 Ag7 Ag11 Ag1 57.13(8) . . . . ?
Ag4 Ag7 Ag11 Ag1 0.66(6) . . . . ?
Ag13 Ag7 Ag11 Ag1 -53.19(5) . . . . ?
Ag3 Ag7 Ag11 Ag1 57.65(5) . . . . ?
Ni19 Ag7 Ag11 Ag1 -27.12(15) . . . . ?
Ni2 Ag7 Ag11 Ag1 111.56(7) . . . . ?
Ni3 Ag7 Ag11 Ag13 -150.91(9) . . . . ?
Ni14 Ag7 Ag11 Ag13 -27.95(8) . . . . ?
Ag5 Ag7 Ag11 Ag13 110.33(7) . . . . ?
Ag4 Ag7 Ag11 Ag13 53.86(5) . . . . ?
Ag3 Ag7 Ag11 Ag13 110.84(6) . . . . ?
Ni19 Ag7 Ag11 Ag13 26.07(14) . . . . ?
Ni2 Ag7 Ag11 Ag13 164.75(7) . . . . ?
Ni3 Ag7 Ag11 Ni4 43.58(9) . . . . ?
Ni14 Ag7 Ag11 Ni4 166.54(9) . . . . ?
Ag5 Ag7 Ag11 Ni4 -55.19(9) . . . . ?
Ag4 Ag7 Ag11 Ni4 -111.65(7) . . . . ?
Ag13 Ag7 Ag11 Ni4 -165.51(8) . . . . ?
Ag3 Ag7 Ag11 Ni4 -54.67(7) . . . . ?
Ni19 Ag7 Ag11 Ni4 -139.44(14) . . . . ?
Ni2 Ag7 Ag11 Ni4 -0.76(8) . . . . ?
Ni3 Ag7 Ag11 Ni22 -177.87(15) . . . . ?
Ni14 Ag7 Ag11 Ni22 -54.91(16) . . . . ?
Ag5 Ag7 Ag11 Ni22 83.37(14) . . . . ?
Ag4 Ag7 Ag11 Ni22 26.90(14) . . . . ?
Ag13 Ag7 Ag11 Ni22 -26.96(13) . . . . ?
Ag3 Ag7 Ag11 Ni22 83.88(13) . . . . ?
Ni19 Ag7 Ag11 Ni22 -0.9(2) . . . . ?
Ni2 Ag7 Ag11 Ni22 137.79(13) . . . . ?
Ni22 Ag1 Ag11 Ni16 49.67(8) . . . . ?
Ni20 Ag1 Ag11 Ni16 48.84(10) . . . . ?
Ni9 Ag1 Ag11 Ni16 -1.88(8) . . . . ?
Ag10 Ag1 Ag11 Ni16 -142.4(12) . . . . ?
Ag12 Ag1 Ag11 Ni16 121.50(8) . . . . ?
Ag8 Ag1 Ag11 Ni16 124.24(9) . . . . ?
Ag13 Ag1 Ag11 Ni16 -58.91(7) . . . . ?
Ag14 Ag1 Ag11 Ni16 -61.29(9) . . . . ?
Ag3 Ag1 Ag11 Ni16 -168.09(8) . . . . ?
Ag2 Ag1 Ag11 Ni16 -166.83(8) . . . . ?
Ag4 Ag1 Ag11 Ni16 -112.94(7) . . . . ?
Ni22 Ag1 Ag11 Ni3 -164.08(15) . . . . ?
Ni20 Ag1 Ag11 Ni3 -164.91(13) . . . . ?
Ni9 Ag1 Ag11 Ni3 144.37(14) . . . . ?
Ag10 Ag1 Ag11 Ni3 3.9(13) . . . . ?
Ag12 Ag1 Ag11 Ni3 -92.25(14) . . . . ?
Ag8 Ag1 Ag11 Ni3 -89.51(15) . . . . ?
Ag13 Ag1 Ag11 Ni3 87.34(14) . . . . ?
Ag14 Ag1 Ag11 Ni3 84.97(15) . . . . ?
Ag3 Ag1 Ag11 Ni3 -21.83(13) . . . . ?
Ag2 Ag1 Ag11 Ni3 -20.57(17) . . . . ?
Ag4 Ag1 Ag11 Ni3 33.32(15) . . . . ?
Ni22 Ag1 Ag11 Ag3 -142.25(8) . . . . ?
Ni20 Ag1 Ag11 Ag3 -143.08(9) . . . . ?
Ni9 Ag1 Ag11 Ag3 166.20(8) . . . . ?
Ag10 Ag1 Ag11 Ag3 25.7(12) . . . . ?
Ag12 Ag1 Ag11 Ag3 -70.42(5) . . . . ?
Ag8 Ag1 Ag11 Ag3 -67.67(7) . . . . ?
Ag13 Ag1 Ag11 Ag3 109.17(6) . . . . ?
Ag14 Ag1 Ag11 Ag3 106.80(7) . . . . ?
Ag2 Ag1 Ag11 Ag3 1.26(7) . . . . ?
Ag4 Ag1 Ag11 Ag3 55.15(5) . . . . ?
Ni22 Ag1 Ag11 Ag12 -71.83(7) . . . . ?
Ni20 Ag1 Ag11 Ag12 -72.66(9) . . . . ?
Ni9 Ag1 Ag11 Ag12 -123.38(7) . . . . ?
Ag10 Ag1 Ag11 Ag12 96.1(12) . . . . ?
Ag8 Ag1 Ag11 Ag12 2.74(7) . . . . ?
Ag13 Ag1 Ag11 Ag12 179.59(7) . . . . ?
Ag14 Ag1 Ag11 Ag12 177.21(8) . . . . ?
Ag3 Ag1 Ag11 Ag12 70.42(5) . . . . ?
Ag2 Ag1 Ag11 Ag12 71.67(7) . . . . ?
Ag4 Ag1 Ag11 Ag12 125.57(6) . . . . ?
Ni22 Ag1 Ag11 Ag7 161.97(8) . . . . ?
Ni20 Ag1 Ag11 Ag7 161.14(8) . . . . ?
Ni9 Ag1 Ag11 Ag7 110.42(7) . . . . ?
Ag10 Ag1 Ag11 Ag7 -30.1(12) . . . . ?
Ag12 Ag1 Ag11 Ag7 -126.20(6) . . . . ?
Ag8 Ag1 Ag11 Ag7 -123.46(7) . . . . ?
Ag13 Ag1 Ag11 Ag7 53.39(5) . . . . ?
Ag14 Ag1 Ag11 Ag7 51.01(8) . . . . ?
Ag3 Ag1 Ag11 Ag7 -55.78(5) . . . . ?
Ag2 Ag1 Ag11 Ag7 -54.52(8) . . . . ?
Ag4 Ag1 Ag11 Ag7 -0.63(6) . . . . ?
Ni22 Ag1 Ag11 Ag13 108.58(8) . . . . ?
Ni20 Ag1 Ag11 Ag13 107.75(9) . . . . ?
Ni9 Ag1 Ag11 Ag13 57.03(7) . . . . ?
Ag10 Ag1 Ag11 Ag13 -83.5(12) . . . . ?
Ag12 Ag1 Ag11 Ag13 -179.59(7) . . . . ?
Ag8 Ag1 Ag11 Ag13 -176.85(8) . . . . ?
Ag14 Ag1 Ag11 Ag13 -2.38(6) . . . . ?
Ag3 Ag1 Ag11 Ag13 -109.17(6) . . . . ?
Ag2 Ag1 Ag11 Ag13 -107.92(7) . . . . ?
Ag4 Ag1 Ag11 Ag13 -54.03(5) . . . . ?
Ni22 Ag1 Ag11 Ni4 -109.55(10) . . . . ?
Ni20 Ag1 Ag11 Ni4 -110.38(10) . . . . ?
Ni9 Ag1 Ag11 Ni4 -161.10(9) . . . . ?
Ag10 Ag1 Ag11 Ni4 58.4(12) . . . . ?
Ag12 Ag1 Ag11 Ni4 -37.72(8) . . . . ?
Ag8 Ag1 Ag11 Ni4 -34.98(10) . . . . ?
Ag13 Ag1 Ag11 Ni4 141.87(9) . . . . ?
Ag14 Ag1 Ag11 Ni4 139.50(8) . . . . ?
Ag3 Ag1 Ag11 Ni4 32.70(7) . . . . ?
Ag2 Ag1 Ag11 Ni4 33.96(10) . . . . ?
Ag4 Ag1 Ag11 Ni4 87.85(8) . . . . ?
Ni20 Ag1 Ag11 Ni22 -0.83(9) . . . . ?
Ni9 Ag1 Ag11 Ni22 -51.55(8) . . . . ?
Ag10 Ag1 Ag11 Ni22 168.0(12) . . . . ?
Ag12 Ag1 Ag11 Ni22 71.83(7) . . . . ?
Ag8 Ag1 Ag11 Ni22 74.57(9) . . . . ?
Ag13 Ag1 Ag11 Ni22 -108.58(8) . . . . ?
Ag14 Ag1 Ag11 Ni22 -110.96(9) . . . . ?
Ag3 Ag1 Ag11 Ni22 142.25(8) . . . . ?
Ag2 Ag1 Ag11 Ni22 143.51(9) . . . . ?
Ag4 Ag1 Ag11 Ni22 -162.60(8) . . . . ?
Ni16 Ag11 Ag12 Ni1 160.05(9) . . . . ?
Ni3 Ag11 Ag12 Ni1 0.04(12) . . . . ?
Ag3 Ag11 Ag12 Ni1 -63.20(8) . . . . ?
Ag7 Ag11 Ag12 Ni1 -66.37(10) . . . . ?
Ag1 Ag11 Ag12 Ni1 -136.86(9) . . . . ?
Ag13 Ag11 Ag12 Ni1 -136.46(9) . . . . ?
Ni4 Ag11 Ag12 Ni1 4.08(9) . . . . ?
Ni22 Ag11 Ag12 Ni1 155.79(10) . . . . ?
Ni16 Ag11 Ag12 Ni8 -1.39(12) . . . . ?
Ni3 Ag11 Ag12 Ni8 -161.40(10) . . . . ?
Ag3 Ag11 Ag12 Ni8 135.36(9) . . . . ?
Ag7 Ag11 Ag12 Ni8 132.19(9) . . . . ?
Ag1 Ag11 Ag12 Ni8 61.70(8) . . . . ?
Ag13 Ag11 Ag12 Ni8 62.10(10) . . . . ?
Ni4 Ag11 Ag12 Ni8 -157.36(10) . . . . ?
Ni22 Ag11 Ag12 Ni8 -5.65(9) . . . . ?
Ni16 Ag11 Ag12 Ag1 -63.09(8) . . . . ?
Ni3 Ag11 Ag12 Ag1 136.91(9) . . . . ?
Ag3 Ag11 Ag12 Ag1 73.67(5) . . . . ?
Ag7 Ag11 Ag12 Ag1 70.50(7) . . . . ?
Ag13 Ag11 Ag12 Ag1 0.40(7) . . . . ?
Ni4 Ag11 Ag12 Ag1 140.94(8) . . . . ?
Ni22 Ag11 Ag12 Ag1 -67.35(7) . . . . ?
Ni16 Ag11 Ag12 Ag3 -136.76(9) . . . . ?
Ni3 Ag11 Ag12 Ag3 63.24(8) . . . . ?
Ag7 Ag11 Ag12 Ag3 -3.17(7) . . . . ?
Ag1 Ag11 Ag12 Ag3 -73.67(5) . . . . ?
Ag13 Ag11 Ag12 Ag3 -73.26(7) . . . . ?
Ni4 Ag11 Ag12 Ag3 67.27(7) . . . . ?
Ni22 Ag11 Ag12 Ag3 -141.01(8) . . . . ?
Ni16 Ag11 Ag12 Ag6 -135.50(9) . . . . ?
Ni3 Ag11 Ag12 Ag6 64.50(11) . . . . ?
Ag3 Ag11 Ag12 Ag6 1.26(7) . . . . ?
Ag7 Ag11 Ag12 Ag6 -1.91(11) . . . . ?
Ag1 Ag11 Ag12 Ag6 -72.41(7) . . . . ?
Ag13 Ag11 Ag12 Ag6 -72.00(9) . . . . ?
Ni4 Ag11 Ag12 Ag6 68.54(8) . . . . ?
Ni22 Ag11 Ag12 Ag6 -139.75(9) . . . . ?
Ni16 Ag11 Ag12 Ni22 4.25(9) . . . . ?
Ni3 Ag11 Ag12 Ni22 -155.75(10) . . . . ?
Ag3 Ag11 Ag12 Ni22 141.01(8) . . . . ?
Ag7 Ag11 Ag12 Ni22 137.84(9) . . . . ?
Ag1 Ag11 Ag12 Ni22 67.35(7) . . . . ?
Ag13 Ag11 Ag12 Ni22 67.75(8) . . . . ?
Ni4 Ag11 Ag12 Ni22 -151.71(9) . . . . ?
Ni16 Ag11 Ag12 Ag8 -65.77(10) . . . . ?
Ni3 Ag11 Ag12 Ag8 134.22(9) . . . . ?
Ag3 Ag11 Ag12 Ag8 70.99(7) . . . . ?
Ag7 Ag11 Ag12 Ag8 67.82(9) . . . . ?
Ag1 Ag11 Ag12 Ag8 -2.68(6) . . . . ?
Ag13 Ag11 Ag12 Ag8 -2.28(10) . . . . ?
Ni4 Ag11 Ag12 Ag8 138.26(9) . . . . ?
Ni22 Ag11 Ag12 Ag8 -70.03(8) . . . . ?
Ni16 Ag11 Ag12 Ni4 155.97(10) . . . . ?
Ni3 Ag11 Ag12 Ni4 -4.04(9) . . . . ?
Ag3 Ag11 Ag12 Ni4 -67.27(7) . . . . ?
Ag7 Ag11 Ag12 Ni4 -70.44(8) . . . . ?
Ag1 Ag11 Ag12 Ni4 -140.94(8) . . . . ?
Ag13 Ag11 Ag12 Ni4 -140.54(9) . . . . ?
Ni22 Ag11 Ag12 Ni4 151.71(9) . . . . ?
Ni22 Ag1 Ag12 Ni1 160.33(15) . . . . ?
Ni20 Ag1 Ag12 Ni1 -148.84(13) . . . . ?
Ni9 Ag1 Ag12 Ni1 159.68(13) . . . . ?
Ag10 Ag1 Ag12 Ni1 -89.26(14) . . . . ?
Ag8 Ag1 Ag12 Ni1 -90.68(14) . . . . ?
Ag13 Ag1 Ag12 Ni1 86.23(15) . . . . ?
Ag14 Ag1 Ag12 Ni1 23.5(16) . . . . ?
Ag11 Ag1 Ag12 Ni1 86.64(13) . . . . ?
Ag3 Ag1 Ag12 Ni1 18.19(13) . . . . ?
Ag2 Ag1 Ag12 Ni1 -36.89(14) . . . . ?
Ag4 Ag1 Ag12 Ni1 17.91(16) . . . . ?
Ni22 Ag1 Ag12 Ni8 -51.20(8) . . . . ?
Ni20 Ag1 Ag12 Ni8 -0.37(8) . . . . ?
Ni9 Ag1 Ag12 Ni8 -51.85(9) . . . . ?
Ag10 Ag1 Ag12 Ni8 59.21(9) . . . . ?
Ag8 Ag1 Ag12 Ni8 57.79(7) . . . . ?
Ag13 Ag1 Ag12 Ni8 -125.30(8) . . . . ?
Ag14 Ag1 Ag12 Ni8 172.0(15) . . . . ?
Ag11 Ag1 Ag12 Ni8 -124.89(8) . . . . ?
Ag3 Ag1 Ag12 Ni8 166.66(8) . . . . ?
Ag2 Ag1 Ag12 Ni8 111.58(7) . . . . ?
Ag4 Ag1 Ag12 Ni8 166.38(8) . . . . ?
Ni22 Ag1 Ag12 Ag11 73.69(7) . . . . ?
Ni20 Ag1 Ag12 Ag11 124.52(7) . . . . ?
Ni9 Ag1 Ag12 Ag11 73.04(8) . . . . ?
Ag10 Ag1 Ag12 Ag11 -175.90(8) . . . . ?
Ag8 Ag1 Ag12 Ag11 -177.32(6) . . . . ?
Ag13 Ag1 Ag12 Ag11 -0.41(7) . . . . ?
Ag14 Ag1 Ag12 Ag11 -63.1(15) . . . . ?
Ag3 Ag1 Ag12 Ag11 -68.45(5) . . . . ?
Ag2 Ag1 Ag12 Ag11 -123.53(6) . . . . ?
Ag4 Ag1 Ag12 Ag11 -68.74(7) . . . . ?
Ni22 Ag1 Ag12 Ag3 142.14(8) . . . . ?
Ni20 Ag1 Ag12 Ag3 -167.03(7) . . . . ?
Ni9 Ag1 Ag12 Ag3 141.49(9) . . . . ?
Ag10 Ag1 Ag12 Ag3 -107.45(7) . . . . ?
Ag8 Ag1 Ag12 Ag3 -108.87(6) . . . . ?
Ag13 Ag1 Ag12 Ag3 68.04(7) . . . . ?
Ag14 Ag1 Ag12 Ag3 5.3(15) . . . . ?
Ag11 Ag1 Ag12 Ag3 68.45(5) . . . . ?
Ag2 Ag1 Ag12 Ag3 -55.09(5) . . . . ?
Ag4 Ag1 Ag12 Ag3 -0.29(7) . . . . ?
Ni22 Ag1 Ag12 Ag6 -162.76(8) . . . . ?
Ni20 Ag1 Ag12 Ag6 -111.93(7) . . . . ?
Ni9 Ag1 Ag12 Ag6 -163.41(8) . . . . ?
Ag10 Ag1 Ag12 Ag6 -52.35(8) . . . . ?
Ag8 Ag1 Ag12 Ag6 -53.76(5) . . . . ?
Ag13 Ag1 Ag12 Ag6 123.14(7) . . . . ?
Ag14 Ag1 Ag12 Ag6 60.4(15) . . . . ?
Ag11 Ag1 Ag12 Ag6 123.55(6) . . . . ?
Ag3 Ag1 Ag12 Ag6 55.11(5) . . . . ?
Ag2 Ag1 Ag12 Ag6 0.02(6) . . . . ?
Ag4 Ag1 Ag12 Ag6 54.82(8) . . . . ?
Ni20 Ag1 Ag12 Ni22 50.83(8) . . . . ?
Ni9 Ag1 Ag12 Ni22 -0.65(9) . . . . ?
Ag10 Ag1 Ag12 Ni22 110.41(9) . . . . ?
Ag8 Ag1 Ag12 Ni22 108.99(7) . . . . ?
Ag13 Ag1 Ag12 Ni22 -74.10(8) . . . . ?
Ag14 Ag1 Ag12 Ni22 -136.8(15) . . . . ?
Ag11 Ag1 Ag12 Ni22 -73.69(7) . . . . ?
Ag3 Ag1 Ag12 Ni22 -142.14(8) . . . . ?
Ag2 Ag1 Ag12 Ni22 162.78(7) . . . . ?
Ag4 Ag1 Ag12 Ni22 -142.43(9) . . . . ?
Ni22 Ag1 Ag12 Ag8 -108.99(7) . . . . ?
Ni20 Ag1 Ag12 Ag8 -58.16(6) . . . . ?
Ni9 Ag1 Ag12 Ag8 -109.64(8) . . . . ?
Ag10 Ag1 Ag12 Ag8 1.42(7) . . . . ?
Ag13 Ag1 Ag12 Ag8 176.91(8) . . . . ?
Ag14 Ag1 Ag12 Ag8 114.2(15) . . . . ?
Ag11 Ag1 Ag12 Ag8 177.32(6) . . . . ?
Ag3 Ag1 Ag12 Ag8 108.87(6) . . . . ?
Ag2 Ag1 Ag12 Ag8 53.78(5) . . . . ?
Ag4 Ag1 Ag12 Ag8 108.58(7) . . . . ?
Ni22 Ag1 Ag12 Ni4 109.04(9) . . . . ?
Ni20 Ag1 Ag12 Ni4 159.87(8) . . . . ?
Ni9 Ag1 Ag12 Ni4 108.39(9) . . . . ?
Ag10 Ag1 Ag12 Ni4 -140.55(8) . . . . ?
Ag8 Ag1 Ag12 Ni4 -141.97(8) . . . . ?
Ag13 Ag1 Ag12 Ni4 34.94(10) . . . . ?
Ag14 Ag1 Ag12 Ni4 -27.8(16) . . . . ?
Ag11 Ag1 Ag12 Ni4 35.35(7) . . . . ?
Ag3 Ag1 Ag12 Ni4 -33.09(7) . . . . ?
Ag2 Ag1 Ag12 Ni4 -88.18(8) . . . . ?
Ag4 Ag1 Ag12 Ni4 -33.38(10) . . . . ?
Ni13 Ag3 Ag12 Ni1 -2.22(9) . . . . ?
Ag16 Ag3 Ag12 Ni1 -62.18(9) . . . . ?
Ag11 Ag3 Ag12 Ni1 121.05(8) . . . . ?
Ni4 Ag3 Ag12 Ni1 49.54(9) . . . . ?
Ni2 Ag3 Ag12 Ni1 50.15(11) . . . . ?
Ag6 Ag3 Ag12 Ni1 -60.23(7) . . . . ?
Ag5 Ag3 Ag12 Ni1 -157.6(13) . . . . ?
Ag7 Ag3 Ag12 Ni1 124.18(9) . . . . ?
Ag1 Ag3 Ag12 Ni1 -168.16(8) . . . . ?
Ag4 Ag3 Ag12 Ni1 -167.87(9) . . . . ?
Ag2 Ag3 Ag12 Ni1 -113.99(8) . . . . ?
Ni13 Ag3 Ag12 Ni8 145.31(13) . . . . ?
Ag16 Ag3 Ag12 Ni8 85.35(14) . . . . ?
Ag11 Ag3 Ag12 Ni8 -91.42(13) . . . . ?
Ni4 Ag3 Ag12 Ni8 -162.93(15) . . . . ?
Ni2 Ag3 Ag12 Ni8 -162.32(13) . . . . ?
Ag6 Ag3 Ag12 Ni8 87.30(13) . . . . ?
Ag5 Ag3 Ag12 Ni8 -10.1(14) . . . . ?
Ag7 Ag3 Ag12 Ni8 -88.29(14) . . . . ?
Ag1 Ag3 Ag12 Ni8 -20.63(12) . . . . ?
Ag4 Ag3 Ag12 Ni8 -20.34(16) . . . . ?
Ag2 Ag3 Ag12 Ni8 33.54(14) . . . . ?
Ni13 Ag3 Ag12 Ag11 -123.27(8) . . . . ?
Ag16 Ag3 Ag12 Ag11 176.77(8) . . . . ?
Ni4 Ag3 Ag12 Ag11 -71.52(7) . . . . ?
Ni2 Ag3 Ag12 Ag11 -70.90(9) . . . . ?
Ag6 Ag3 Ag12 Ag11 178.72(7) . . . . ?
Ag5 Ag3 Ag12 Ag11 81.3(13) . . . . ?
Ag7 Ag3 Ag12 Ag11 3.13(7) . . . . ?
Ag1 Ag3 Ag12 Ag11 70.79(5) . . . . ?
Ag4 Ag3 Ag12 Ag11 71.08(7) . . . . ?
Ag2 Ag3 Ag12 Ag11 124.96(6) . . . . ?
Ni13 Ag3 Ag12 Ag1 165.93(8) . . . . ?
Ag16 Ag3 Ag12 Ag1 105.98(8) . . . . ?
Ag11 Ag3 Ag12 Ag1 -70.79(5) . . . . ?
Ni4 Ag3 Ag12 Ag1 -142.31(8) . . . . ?
Ni2 Ag3 Ag12 Ag1 -141.69(10) . . . . ?
Ag6 Ag3 Ag12 Ag1 107.93(6) . . . . ?
Ag5 Ag3 Ag12 Ag1 10.5(13) . . . . ?
Ag7 Ag3 Ag12 Ag1 -67.66(7) . . . . ?
Ag4 Ag3 Ag12 Ag1 0.29(7) . . . . ?
Ag2 Ag3 Ag12 Ag1 54.17(5) . . . . ?
Ni13 Ag3 Ag12 Ag6 58.00(7) . . . . ?
Ag16 Ag3 Ag12 Ag6 -1.95(7) . . . . ?
Ag11 Ag3 Ag12 Ag6 -178.72(7) . . . . ?
Ni4 Ag3 Ag12 Ag6 109.76(8) . . . . ?
Ni2 Ag3 Ag12 Ag6 110.38(9) . . . . ?
Ag5 Ag3 Ag12 Ag6 -97.4(13) . . . . ?
Ag7 Ag3 Ag12 Ag6 -175.59(8) . . . . ?
Ag1 Ag3 Ag12 Ag6 -107.93(6) . . . . ?
Ag4 Ag3 Ag12 Ag6 -107.64(8) . . . . ?
Ag2 Ag3 Ag12 Ag6 -53.76(5) . . . . ?
Ni13 Ag3 Ag12 Ni22 -159.97(9) . . . . ?
Ag16 Ag3 Ag12 Ni22 140.07(8) . . . . ?
Ag11 Ag3 Ag12 Ni22 -36.70(7) . . . . ?
Ni4 Ag3 Ag12 Ni22 -108.21(9) . . . . ?
Ni2 Ag3 Ag12 Ni22 -107.60(10) . . . . ?
Ag6 Ag3 Ag12 Ni22 142.02(8) . . . . ?
Ag5 Ag3 Ag12 Ni22 44.6(14) . . . . ?
Ag7 Ag3 Ag12 Ni22 -33.57(10) . . . . ?
Ag1 Ag3 Ag12 Ni22 34.09(7) . . . . ?
Ag4 Ag3 Ag12 Ni22 34.38(10) . . . . ?
Ag2 Ag3 Ag12 Ni22 88.26(8) . . . . ?
Ni13 Ag3 Ag12 Ag8 111.30(7) . . . . ?
Ag16 Ag3 Ag12 Ag8 51.34(8) . . . . ?
Ag11 Ag3 Ag12 Ag8 -125.43(6) . . . . ?
Ni4 Ag3 Ag12 Ag8 163.06(8) . . . . ?
Ni2 Ag3 Ag12 Ag8 163.67(9) . . . . ?
Ag6 Ag3 Ag12 Ag8 53.30(5) . . . . ?
Ag5 Ag3 Ag12 Ag8 -44.1(13) . . . . ?
Ag7 Ag3 Ag12 Ag8 -122.29(7) . . . . ?
Ag1 Ag3 Ag12 Ag8 -54.63(5) . . . . ?
Ag4 Ag3 Ag12 Ag8 -54.35(8) . . . . ?
Ag2 Ag3 Ag12 Ag8 -0.47(6) . . . . ?
Ni13 Ag3 Ag12 Ni4 -51.76(8) . . . . ?
Ag16 Ag3 Ag12 Ni4 -111.72(9) . . . . ?
Ag11 Ag3 Ag12 Ni4 71.52(7) . . . . ?
Ni2 Ag3 Ag12 Ni4 0.62(10) . . . . ?
Ag6 Ag3 Ag12 Ni4 -109.76(8) . . . . ?
Ag5 Ag3 Ag12 Ni4 152.8(13) . . . . ?
Ag7 Ag3 Ag12 Ni4 74.65(9) . . . . ?
Ag1 Ag3 Ag12 Ni4 142.31(8) . . . . ?
Ag4 Ag3 Ag12 Ni4 142.59(10) . . . . ?
Ag2 Ag3 Ag12 Ni4 -163.53(8) . . . . ?
Ni7 Ag6 Ag12 Ni1 -126.72(11) . . . . ?
Ag16 Ag6 Ag12 Ni1 97.23(9) . . . . ?
Ag3 Ag6 Ag12 Ni1 95.30(8) . . . . ?
Ag8 Ag6 Ag12 Ni1 -153.17(9) . . . . ?
Ag2 Ag6 Ag12 Ni1 153.05(9) . . . . ?
Ni24 Ag6 Ag12 Ni1 179.01(16) . . . . ?
Ni13 Ag6 Ag12 Ni1 42.31(8) . . . . ?
Ni7 Ag6 Ag12 Ni8 1.56(12) . . . . ?
Ni1 Ag6 Ag12 Ni8 128.29(10) . . . . ?
Ag16 Ag6 Ag12 Ni8 -134.49(8) . . . . ?
Ag3 Ag6 Ag12 Ni8 -136.41(9) . . . . ?
Ag8 Ag6 Ag12 Ni8 -24.88(8) . . . . ?
Ag2 Ag6 Ag12 Ni8 -78.66(8) . . . . ?
Ni24 Ag6 Ag12 Ni8 -52.70(17) . . . . ?
Ni13 Ag6 Ag12 Ni8 170.60(9) . . . . ?
Ni7 Ag6 Ag12 Ag11 136.71(9) . . . . ?
Ni1 Ag6 Ag12 Ag11 -96.56(9) . . . . ?
Ag16 Ag6 Ag12 Ag11 0.66(11) . . . . ?
Ag3 Ag6 Ag12 Ag11 -1.26(7) . . . . ?
Ag8 Ag6 Ag12 Ag11 110.27(8) . . . . ?
Ag2 Ag6 Ag12 Ag11 56.49(8) . . . . ?
Ni24 Ag6 Ag12 Ag11 82.45(15) . . . . ?
Ni13 Ag6 Ag12 Ag11 -54.25(9) . . . . ?
Ni7 Ag6 Ag12 Ag1 80.21(9) . . . . ?
Ni1 Ag6 Ag12 Ag1 -153.07(9) . . . . ?
Ag16 Ag6 Ag12 Ag1 -55.84(8) . . . . ?
Ag3 Ag6 Ag12 Ag1 -57.77(5) . . . . ?
Ag8 Ag6 Ag12 Ag1 53.76(5) . . . . ?
Ag2 Ag6 Ag12 Ag1 -0.02(6) . . . . ?
Ni24 Ag6 Ag12 Ag1 25.94(15) . . . . ?
Ni13 Ag6 Ag12 Ag1 -110.76(7) . . . . ?
Ni7 Ag6 Ag12 Ag3 137.97(9) . . . . ?
Ni1 Ag6 Ag12 Ag3 -95.30(8) . . . . ?
Ag16 Ag6 Ag12 Ag3 1.92(7) . . . . ?
Ag8 Ag6 Ag12 Ag3 111.53(6) . . . . ?
Ag2 Ag6 Ag12 Ag3 57.75(5) . . . . ?
Ni24 Ag6 Ag12 Ag3 83.71(14) . . . . ?
Ni13 Ag6 Ag12 Ag3 -52.99(6) . . . . ?
Ni7 Ag6 Ag12 Ni22 54.27(16) . . . . ?
Ni1 Ag6 Ag12 Ni22 -179.00(15) . . . . ?
Ag16 Ag6 Ag12 Ni22 -81.78(14) . . . . ?
Ag3 Ag6 Ag12 Ni22 -83.70(13) . . . . ?
Ag8 Ag6 Ag12 Ni22 27.83(13) . . . . ?
Ag2 Ag6 Ag12 Ni22 -25.95(14) . . . . ?
Ni24 Ag6 Ag12 Ni22 0.0(2) . . . . ?
Ni13 Ag6 Ag12 Ni22 -136.69(13) . . . . ?
Ni7 Ag6 Ag12 Ag8 26.45(8) . . . . ?
Ni1 Ag6 Ag12 Ag8 153.17(9) . . . . ?
Ag16 Ag6 Ag12 Ag8 -109.60(8) . . . . ?
Ag3 Ag6 Ag12 Ag8 -111.53(6) . . . . ?
Ag2 Ag6 Ag12 Ag8 -53.78(5) . . . . ?
Ni24 Ag6 Ag12 Ag8 -27.82(13) . . . . ?
Ni13 Ag6 Ag12 Ag8 -164.52(7) . . . . ?
Ni7 Ag6 Ag12 Ni4 -169.81(9) . . . . ?
Ni1 Ag6 Ag12 Ni4 -43.09(8) . . . . ?
Ag16 Ag6 Ag12 Ni4 54.14(9) . . . . ?
Ag3 Ag6 Ag12 Ni4 52.21(6) . . . . ?
Ag8 Ag6 Ag12 Ni4 163.74(7) . . . . ?
Ag2 Ag6 Ag12 Ni4 109.96(7) . . . . ?
Ni24 Ag6 Ag12 Ni4 135.92(14) . . . . ?
Ni13 Ag6 Ag12 Ni4 -0.78(8) . . . . ?
Ni8 Ag8 Ag12 Ni1 -127.27(11) . . . . ?
Ni7 Ag8 Ag12 Ni1 -1.42(11) . . . . ?
Ag10 Ag8 Ag12 Ni1 134.05(9) . . . . ?
Ag1 Ag8 Ag12 Ni1 135.44(9) . . . . ?
Ag2 Ag8 Ag12 Ni1 78.65(9) . . . . ?
Ag6 Ag8 Ag12 Ni1 24.83(8) . . . . ?
Ni18 Ag8 Ag12 Ni1 51.97(17) . . . . ?
Ni20 Ag8 Ag12 Ni1 -171.25(9) . . . . ?
Ni7 Ag8 Ag12 Ni8 125.85(10) . . . . ?
Ag10 Ag8 Ag12 Ni8 -98.68(9) . . . . ?
Ag1 Ag8 Ag12 Ni8 -97.29(8) . . . . ?
Ag2 Ag8 Ag12 Ni8 -154.08(9) . . . . ?
Ag6 Ag8 Ag12 Ni8 152.10(9) . . . . ?
Ni18 Ag8 Ag12 Ni8 179.24(16) . . . . ?
Ni20 Ag8 Ag12 Ni8 -43.98(8) . . . . ?
Ni8 Ag8 Ag12 Ag11 100.01(9) . . . . ?
Ni7 Ag8 Ag12 Ag11 -134.14(9) . . . . ?
Ag10 Ag8 Ag12 Ag11 1.33(10) . . . . ?
Ag1 Ag8 Ag12 Ag11 2.72(7) . . . . ?
Ag2 Ag8 Ag12 Ag11 -54.07(8) . . . . ?
Ag6 Ag8 Ag12 Ag11 -107.89(8) . . . . ?
Ni18 Ag8 Ag12 Ag11 -80.75(15) . . . . ?
Ni20 Ag8 Ag12 Ag11 56.04(8) . . . . ?
Ni8 Ag8 Ag12 Ag1 97.29(8) . . . . ?
Ni7 Ag8 Ag12 Ag1 -136.86(9) . . . . ?
Ag10 Ag8 Ag12 Ag1 -1.39(6) . . . . ?
Ag2 Ag8 Ag12 Ag1 -56.79(5) . . . . ?
Ag6 Ag8 Ag12 Ag1 -110.61(6) . . . . ?
Ni18 Ag8 Ag12 Ag1 -83.47(14) . . . . ?
Ni20 Ag8 Ag12 Ag1 53.31(6) . . . . ?
Ni8 Ag8 Ag12 Ag3 154.58(9) . . . . ?
Ni7 Ag8 Ag12 Ag3 -79.58(9) . . . . ?
Ag10 Ag8 Ag12 Ag3 55.89(8) . . . . ?
Ag1 Ag8 Ag12 Ag3 57.29(5) . . . . ?
Ag2 Ag8 Ag12 Ag3 0.49(6) . . . . ?
Ag6 Ag8 Ag12 Ag3 -53.33(5) . . . . ?
Ni18 Ag8 Ag12 Ag3 -26.18(15) . . . . ?
Ni20 Ag8 Ag12 Ag3 110.60(7) . . . . ?
Ni8 Ag8 Ag12 Ag6 -152.10(9) . . . . ?
Ni7 Ag8 Ag12 Ag6 -26.25(8) . . . . ?
Ag10 Ag8 Ag12 Ag6 109.22(8) . . . . ?
Ag1 Ag8 Ag12 Ag6 110.61(6) . . . . ?
Ag2 Ag8 Ag12 Ag6 53.82(5) . . . . ?
Ni18 Ag8 Ag12 Ag6 27.14(14) . . . . ?
Ni20 Ag8 Ag12 Ag6 163.92(7) . . . . ?
Ni8 Ag8 Ag12 Ni22 43.55(8) . . . . ?
Ni7 Ag8 Ag12 Ni22 169.40(9) . . . . ?
Ag10 Ag8 Ag12 Ni22 -55.13(8) . . . . ?
Ag1 Ag8 Ag12 Ni22 -53.74(6) . . . . ?
Ag2 Ag8 Ag12 Ni22 -110.53(7) . . . . ?
Ag6 Ag8 Ag12 Ni22 -164.35(8) . . . . ?
Ni18 Ag8 Ag12 Ni22 -137.21(14) . . . . ?
Ni20 Ag8 Ag12 Ni22 -0.42(8) . . . . ?
Ni8 Ag8 Ag12 Ni4 179.30(15) . . . . ?
Ni7 Ag8 Ag12 Ni4 -54.85(16) . . . . ?
Ag10 Ag8 Ag12 Ni4 80.62(15) . . . . ?
Ag1 Ag8 Ag12 Ni4 82.01(13) . . . . ?
Ag2 Ag8 Ag12 Ni4 25.22(14) . . . . ?
Ag6 Ag8 Ag12 Ni4 -28.60(13) . . . . ?
Ni18 Ag8 Ag12 Ni4 -1.5(2) . . . . ?
Ni20 Ag8 Ag12 Ni4 135.33(13) . . . . ?
Ni3 Ag7 Ag13 Ni16 1.52(12) . . . . ?
Ni14 Ag7 Ag13 Ni16 124.05(10) . . . . ?
Ag5 Ag7 Ag13 Ni16 -134.30(9) . . . . ?
Ag4 Ag7 Ag13 Ni16 -136.80(9) . . . . ?
Ag11 Ag7 Ag13 Ni16 -25.39(8) . . . . ?
Ag3 Ag7 Ag13 Ni16 -78.78(9) . . . . ?
Ni19 Ag7 Ag13 Ni16 168.74(9) . . . . ?
Ni2 Ag7 Ag13 Ni16 -53.13(16) . . . . ?
Ni3 Ag7 Ag13 Ni14 -122.53(11) . . . . ?
Ag5 Ag7 Ag13 Ni14 101.65(9) . . . . ?
Ag4 Ag7 Ag13 Ni14 99.15(8) . . . . ?
Ag11 Ag7 Ag13 Ni14 -149.44(8) . . . . ?
Ag3 Ag7 Ag13 Ni14 157.17(8) . . . . ?
Ni19 Ag7 Ag13 Ni14 44.69(8) . . . . ?
Ni2 Ag7 Ag13 Ni14 -177.18(16) . . . . ?
Ni3 Ag7 Ag13 Ag14 137.04(9) . . . . ?
Ni14 Ag7 Ag13 Ag14 -100.43(9) . . . . ?
Ag5 Ag7 Ag13 Ag14 1.22(11) . . . . ?
Ag4 Ag7 Ag13 Ag14 -1.28(7) . . . . ?
Ag11 Ag7 Ag13 Ag14 110.13(8) . . . . ?
Ag3 Ag7 Ag13 Ag14 56.74(8) . . . . ?
Ni19 Ag7 Ag13 Ag14 -55.74(9) . . . . ?
Ni2 Ag7 Ag13 Ag14 82.39(15) . . . . ?
Ni3 Ag7 Ag13 Ag1 80.73(9) . . . . ?
Ni14 Ag7 Ag13 Ag1 -156.75(8) . . . . ?
Ag5 Ag7 Ag13 Ag1 -55.10(8) . . . . ?
Ag4 Ag7 Ag13 Ag1 -57.59(5) . . . . ?
Ag11 Ag7 Ag13 Ag1 53.82(5) . . . . ?
Ag3 Ag7 Ag13 Ag1 0.42(6) . . . . ?
Ni19 Ag7 Ag13 Ag1 -112.05(7) . . . . ?
Ni2 Ag7 Ag13 Ag1 26.08(15) . . . . ?
Ni3 Ag7 Ag13 Ag4 138.32(9) . . . . ?
Ni14 Ag7 Ag13 Ag4 -99.15(8) . . . . ?
Ag5 Ag7 Ag13 Ag4 2.50(7) . . . . ?
Ag11 Ag7 Ag13 Ag4 111.41(6) . . . . ?
Ag3 Ag7 Ag13 Ag4 58.02(5) . . . . ?
Ni19 Ag7 Ag13 Ag4 -54.46(6) . . . . ?
Ni2 Ag7 Ag13 Ag4 83.67(14) . . . . ?
Ni3 Ag7 Ag13 Ag11 26.91(8) . . . . ?
Ni14 Ag7 Ag13 Ag11 149.44(8) . . . . ?
Ag5 Ag7 Ag13 Ag11 -108.91(8) . . . . ?
Ag4 Ag7 Ag13 Ag11 -111.41(6) . . . . ?
Ag3 Ag7 Ag13 Ag11 -53.39(5) . . . . ?
Ni19 Ag7 Ag13 Ag11 -165.87(7) . . . . ?
Ni2 Ag7 Ag13 Ag11 -27.74(13) . . . . ?
Ni3 Ag7 Ag13 Ni17 -166.66(9) . . . . ?
Ni14 Ag7 Ag13 Ni17 -44.13(8) . . . . ?
Ag5 Ag7 Ag13 Ni17 57.52(9) . . . . ?
Ag4 Ag7 Ag13 Ni17 55.02(6) . . . . ?
Ag11 Ag7 Ag13 Ni17 166.43(8) . . . . ?
Ag3 Ag7 Ag13 Ni17 113.04(7) . . . . ?
Ni19 Ag7 Ag13 Ni17 0.56(8) . . . . ?
Ni2 Ag7 Ag13 Ni17 138.69(14) . . . . ?
Ni3 Ag7 Ag13 Ni9 54.24(16) . . . . ?
Ni14 Ag7 Ag13 Ni9 176.77(15) . . . . ?
Ag5 Ag7 Ag13 Ni9 -81.58(15) . . . . ?
Ag4 Ag7 Ag13 Ni9 -84.08(13) . . . . ?
Ag11 Ag7 Ag13 Ni9 27.33(13) . . . . ?
Ag3 Ag7 Ag13 Ni9 -26.06(14) . . . . ?
Ni19 Ag7 Ag13 Ni9 -138.54(13) . . . . ?
Ni2 Ag7 Ag13 Ni9 -0.4(2) . . . . ?
Ni22 Ag1 Ag13 Ni16 1.49(8) . . . . ?
Ni20 Ag1 Ag13 Ni16 -51.55(10) . . . . ?
Ni9 Ag1 Ag13 Ni16 -50.18(8) . . . . ?
Ag10 Ag1 Ag13 Ni16 -124.84(8) . . . . ?
Ag12 Ag1 Ag13 Ni16 59.58(9) . . . . ?
Ag8 Ag1 Ag13 Ni16 173.8(14) . . . . ?
Ag14 Ag1 Ag13 Ni16 -123.24(7) . . . . ?
Ag11 Ag1 Ag13 Ni16 59.18(7) . . . . ?
Ag3 Ag1 Ag13 Ni16 112.18(7) . . . . ?
Ag2 Ag1 Ag13 Ni16 167.91(8) . . . . ?
Ag4 Ag1 Ag13 Ni16 167.60(8) . . . . ?
Ni22 Ag1 Ag13 Ni14 -144.67(13) . . . . ?
Ni20 Ag1 Ag13 Ni14 162.29(13) . . . . ?
Ni9 Ag1 Ag13 Ni14 163.66(14) . . . . ?
Ag10 Ag1 Ag13 Ni14 89.00(14) . . . . ?
Ag12 Ag1 Ag13 Ni14 -86.58(14) . . . . ?
Ag8 Ag1 Ag13 Ni14 27.6(14) . . . . ?
Ag14 Ag1 Ag13 Ni14 90.60(13) . . . . ?
Ag11 Ag1 Ag13 Ni14 -86.98(13) . . . . ?
Ag3 Ag1 Ag13 Ni14 -33.98(14) . . . . ?
Ag2 Ag1 Ag13 Ni14 21.76(16) . . . . ?
Ag4 Ag1 Ag13 Ni14 21.44(13) . . . . ?
Ni22 Ag1 Ag13 Ag14 124.73(7) . . . . ?
Ni20 Ag1 Ag13 Ag14 71.69(8) . . . . ?
Ni9 Ag1 Ag13 Ag14 73.06(7) . . . . ?
Ag10 Ag1 Ag13 Ag14 -1.60(6) . . . . ?
Ag12 Ag1 Ag13 Ag14 -177.18(8) . . . . ?
Ag8 Ag1 Ag13 Ag14 -63.0(14) . . . . ?
Ag11 Ag1 Ag13 Ag14 -177.59(6) . . . . ?
Ag3 Ag1 Ag13 Ag14 -124.58(6) . . . . ?
Ag2 Ag1 Ag13 Ag14 -68.85(7) . . . . ?
Ag4 Ag1 Ag13 Ag14 -69.16(5) . . . . ?
Ni22 Ag1 Ag13 Ag7 -111.09(7) . . . . ?
Ni20 Ag1 Ag13 Ag7 -164.13(8) . . . . ?
Ni9 Ag1 Ag13 Ag7 -162.76(8) . . . . ?
Ag10 Ag1 Ag13 Ag7 122.58(7) . . . . ?
Ag12 Ag1 Ag13 Ag7 -53.00(8) . . . . ?
Ag8 Ag1 Ag13 Ag7 61.2(14) . . . . ?
Ag14 Ag1 Ag13 Ag7 124.18(6) . . . . ?
Ag11 Ag1 Ag13 Ag7 -53.41(5) . . . . ?
Ag3 Ag1 Ag13 Ag7 -0.41(6) . . . . ?
Ag2 Ag1 Ag13 Ag7 55.33(7) . . . . ?
Ag4 Ag1 Ag13 Ag7 55.01(5) . . . . ?
Ni22 Ag1 Ag13 Ag4 -166.11(7) . . . . ?
Ni20 Ag1 Ag13 Ag4 140.85(9) . . . . ?
Ni9 Ag1 Ag13 Ag4 142.22(8) . . . . ?
Ag10 Ag1 Ag13 Ag4 67.56(7) . . . . ?
Ag12 Ag1 Ag13 Ag4 -108.02(7) . . . . ?
Ag8 Ag1 Ag13 Ag4 6.2(14) . . . . ?
Ag14 Ag1 Ag13 Ag4 69.16(5) . . . . ?
Ag11 Ag1 Ag13 Ag4 -108.42(6) . . . . ?
Ag3 Ag1 Ag13 Ag4 -55.42(5) . . . . ?
Ag2 Ag1 Ag13 Ag4 0.32(6) . . . . ?
Ni22 Ag1 Ag13 Ag11 -57.69(7) . . . . ?
Ni20 Ag1 Ag13 Ag11 -110.72(9) . . . . ?
Ni9 Ag1 Ag13 Ag11 -109.36(7) . . . . ?
Ag10 Ag1 Ag13 Ag11 175.98(8) . . . . ?
Ag12 Ag1 Ag13 Ag11 0.41(7) . . . . ?
Ag8 Ag1 Ag13 Ag11 114.6(14) . . . . ?
Ag14 Ag1 Ag13 Ag11 177.59(6) . . . . ?
Ag3 Ag1 Ag13 Ag11 53.00(5) . . . . ?
Ag2 Ag1 Ag13 Ag11 108.74(7) . . . . ?
Ag4 Ag1 Ag13 Ag11 108.42(6) . . . . ?
Ni22 Ag1 Ag13 Ni17 159.73(8) . . . . ?
Ni20 Ag1 Ag13 Ni17 106.70(10) . . . . ?
Ni9 Ag1 Ag13 Ni17 108.06(9) . . . . ?
Ag10 Ag1 Ag13 Ni17 33.40(10) . . . . ?
Ag12 Ag1 Ag13 Ni17 -142.17(8) . . . . ?
Ag8 Ag1 Ag13 Ni17 -28.0(14) . . . . ?
Ag14 Ag1 Ag13 Ni17 35.01(7) . . . . ?
Ag11 Ag1 Ag13 Ni17 -142.58(8) . . . . ?
Ag3 Ag1 Ag13 Ni17 -89.58(8) . . . . ?
Ag2 Ag1 Ag13 Ni17 -33.84(10) . . . . ?
Ag4 Ag1 Ag13 Ni17 -34.16(7) . . . . ?
Ni22 Ag1 Ag13 Ni9 51.67(8) . . . . ?
Ni20 Ag1 Ag13 Ni9 -1.37(9) . . . . ?
Ag10 Ag1 Ag13 Ni9 -74.66(8) . . . . ?
Ag12 Ag1 Ag13 Ni9 109.76(9) . . . . ?
Ag8 Ag1 Ag13 Ni9 -136.1(14) . . . . ?
Ag14 Ag1 Ag13 Ni9 -73.06(7) . . . . ?
Ag11 Ag1 Ag13 Ni9 109.36(7) . . . . ?
Ag3 Ag1 Ag13 Ni9 162.36(8) . . . . ?
Ag2 Ag1 Ag13 Ni9 -141.90(9) . . . . ?
Ag4 Ag1 Ag13 Ni9 -142.22(8) . . . . ?
Ni15 Ag4 Ag13 Ni16 -161.82(12) . . . . ?
Ni19 Ag4 Ag13 Ni16 145.80(13) . . . . ?
Ag14 Ag4 Ag13 Ni16 -89.39(13) . . . . ?
Ag9 Ag4 Ag13 Ni16 -88.99(14) . . . . ?
Ag5 Ag4 Ag13 Ni16 86.87(13) . . . . ?
Ag7 Ag4 Ag13 Ni16 89.33(13) . . . . ?
Ag15 Ag4 Ag13 Ni16 -19.2(14) . . . . ?
Ni17 Ag4 Ag13 Ni16 -162.54(14) . . . . ?
Ag2 Ag4 Ag13 Ni16 -19.82(15) . . . . ?
Ag1 Ag4 Ag13 Ni16 -19.50(12) . . . . ?
Ag3 Ag4 Ag13 Ni16 35.21(13) . . . . ?
Ni15 Ag4 Ag13 Ni14 50.66(9) . . . . ?
Ni19 Ag4 Ag13 Ni14 -1.73(8) . . . . ?
Ag14 Ag4 Ag13 Ni14 123.09(8) . . . . ?
Ag9 Ag4 Ag13 Ni14 123.49(8) . . . . ?
Ag5 Ag4 Ag13 Ni14 -60.65(9) . . . . ?
Ag7 Ag4 Ag13 Ni14 -58.19(7) . . . . ?
Ag15 Ag4 Ag13 Ni14 -166.7(13) . . . . ?
Ni17 Ag4 Ag13 Ni14 49.94(8) . . . . ?
Ag2 Ag4 Ag13 Ni14 -167.34(8) . . . . ?
Ag1 Ag4 Ag13 Ni14 -167.02(8) . . . . ?
Ag3 Ag4 Ag13 Ni14 -112.31(7) . . . . ?
Ni15 Ag4 Ag13 Ag14 -72.42(8) . . . . ?
Ni19 Ag4 Ag13 Ag14 -124.81(7) . . . . ?
Ag9 Ag4 Ag13 Ag14 0.40(7) . . . . ?
Ag5 Ag4 Ag13 Ag14 176.27(8) . . . . ?
Ag7 Ag4 Ag13 Ag14 178.72(7) . . . . ?
Ag15 Ag4 Ag13 Ag14 70.2(14) . . . . ?
Ni17 Ag4 Ag13 Ag14 -73.15(7) . . . . ?
Ag2 Ag4 Ag13 Ag14 69.57(7) . . . . ?
Ag1 Ag4 Ag13 Ag14 69.89(5) . . . . ?
Ag3 Ag4 Ag13 Ag14 124.60(6) . . . . ?
Ni15 Ag4 Ag13 Ag7 108.85(8) . . . . ?
Ni19 Ag4 Ag13 Ag7 56.46(6) . . . . ?
Ag14 Ag4 Ag13 Ag7 -178.72(7) . . . . ?
Ag9 Ag4 Ag13 Ag7 -178.32(8) . . . . ?
Ag5 Ag4 Ag13 Ag7 -2.46(7) . . . . ?
Ag15 Ag4 Ag13 Ag7 -108.5(14) . . . . ?
Ni17 Ag4 Ag13 Ag7 108.13(7) . . . . ?
Ag2 Ag4 Ag13 Ag7 -109.15(7) . . . . ?
Ag1 Ag4 Ag13 Ag7 -108.83(6) . . . . ?
Ag3 Ag4 Ag13 Ag7 -54.12(5) . . . . ?
Ni15 Ag4 Ag13 Ag1 -142.32(8) . . . . ?
Ni19 Ag4 Ag13 Ag1 165.30(7) . . . . ?
Ag14 Ag4 Ag13 Ag1 -69.89(5) . . . . ?
Ag9 Ag4 Ag13 Ag1 -69.49(7) . . . . ?
Ag5 Ag4 Ag13 Ag1 106.37(7) . . . . ?
Ag7 Ag4 Ag13 Ag1 108.83(6) . . . . ?
Ag15 Ag4 Ag13 Ag1 0.3(13) . . . . ?
Ni17 Ag4 Ag13 Ag1 -143.04(7) . . . . ?
Ag2 Ag4 Ag13 Ag1 -0.32(6) . . . . ?
Ag3 Ag4 Ag13 Ag1 54.71(5) . . . . ?
Ni15 Ag4 Ag13 Ag11 162.30(7) . . . . ?
Ni19 Ag4 Ag13 Ag11 109.91(7) . . . . ?
Ag14 Ag4 Ag13 Ag11 -125.28(6) . . . . ?
Ag9 Ag4 Ag13 Ag11 -124.87(7) . . . . ?
Ag5 Ag4 Ag13 Ag11 50.99(8) . . . . ?
Ag7 Ag4 Ag13 Ag11 53.45(5) . . . . ?
Ag15 Ag4 Ag13 Ag11 -55.1(14) . . . . ?
Ni17 Ag4 Ag13 Ag11 161.58(7) . . . . ?
Ag2 Ag4 Ag13 Ag11 -55.70(7) . . . . ?
Ag1 Ag4 Ag13 Ag11 -55.38(5) . . . . ?
Ag3 Ag4 Ag13 Ag11 -0.67(6) . . . . ?
Ni15 Ag4 Ag13 Ni17 0.72(8) . . . . ?
Ni19 Ag4 Ag13 Ni17 -51.66(8) . . . . ?
Ag14 Ag4 Ag13 Ni17 73.15(7) . . . . ?
Ag9 Ag4 Ag13 Ni17 73.55(8) . . . . ?
Ag5 Ag4 Ag13 Ni17 -110.59(9) . . . . ?
Ag7 Ag4 Ag13 Ni17 -108.13(7) . . . . ?
Ag15 Ag4 Ag13 Ni17 143.4(14) . . . . ?
Ag2 Ag4 Ag13 Ni17 142.72(8) . . . . ?
Ag1 Ag4 Ag13 Ni17 143.04(7) . . . . ?
Ag3 Ag4 Ag13 Ni17 -162.25(7) . . . . ?
Ni15 Ag4 Ag13 Ni9 -108.29(9) . . . . ?
Ni19 Ag4 Ag13 Ni9 -160.68(8) . . . . ?
Ag14 Ag4 Ag13 Ni9 -35.86(7) . . . . ?
Ag9 Ag4 Ag13 Ni9 -35.46(10) . . . . ?
Ag5 Ag4 Ag13 Ni9 140.40(8) . . . . ?
Ag7 Ag4 Ag13 Ni9 142.86(8) . . . . ?
Ag15 Ag4 Ag13 Ni9 34.3(14) . . . . ?
Ni17 Ag4 Ag13 Ni9 -109.01(9) . . . . ?
Ag2 Ag4 Ag13 Ni9 33.71(10) . . . . ?
Ag1 Ag4 Ag13 Ni9 34.03(7) . . . . ?
Ag3 Ag4 Ag13 Ni9 88.74(8) . . . . ?
Ni3 Ag11 Ag13 Ni16 125.73(10) . . . . ?
Ag3 Ag11 Ag13 Ni16 -153.40(8) . . . . ?
Ag12 Ag11 Ag13 Ni16 -96.71(9) . . . . ?
Ag7 Ag11 Ag13 Ni16 152.19(8) . . . . ?
Ag1 Ag11 Ag13 Ni16 -96.31(8) . . . . ?
Ni4 Ag11 Ag13 Ni16 178.08(15) . . . . ?
Ni22 Ag11 Ag13 Ni16 -43.32(8) . . . . ?
Ni16 Ag11 Ag13 Ni14 -124.44(10) . . . . ?
Ni3 Ag11 Ag13 Ni14 1.29(11) . . . . ?
Ag3 Ag11 Ag13 Ni14 82.16(8) . . . . ?
Ag12 Ag11 Ag13 Ni14 138.85(8) . . . . ?
Ag7 Ag11 Ag13 Ni14 27.75(8) . . . . ?
Ag1 Ag11 Ag13 Ni14 139.25(9) . . . . ?
Ni4 Ag11 Ag13 Ni14 53.64(16) . . . . ?
Ni22 Ag11 Ag13 Ni14 -167.76(9) . . . . ?
Ni16 Ag11 Ag13 Ag14 98.75(9) . . . . ?
Ni3 Ag11 Ag13 Ag14 -135.52(9) . . . . ?
Ag3 Ag11 Ag13 Ag14 -54.65(8) . . . . ?
Ag12 Ag11 Ag13 Ag14 2.04(10) . . . . ?
Ag7 Ag11 Ag13 Ag14 -109.05(8) . . . . ?
Ag1 Ag11 Ag13 Ag14 2.45(7) . . . . ?
Ni4 Ag11 Ag13 Ag14 -83.17(15) . . . . ?
Ni22 Ag11 Ag13 Ag14 55.44(8) . . . . ?
Ni16 Ag11 Ag13 Ag7 -152.19(8) . . . . ?
Ni3 Ag11 Ag13 Ag7 -26.46(8) . . . . ?
Ag3 Ag11 Ag13 Ag7 54.41(5) . . . . ?
Ag12 Ag11 Ag13 Ag7 111.09(8) . . . . ?
Ag1 Ag11 Ag13 Ag7 111.50(6) . . . . ?
Ni4 Ag11 Ag13 Ag7 25.89(13) . . . . ?
Ni22 Ag11 Ag13 Ag7 164.49(7) . . . . ?
Ni16 Ag11 Ag13 Ag1 96.31(8) . . . . ?
Ni3 Ag11 Ag13 Ag1 -137.96(9) . . . . ?
Ag3 Ag11 Ag13 Ag1 -57.09(5) . . . . ?
Ag12 Ag11 Ag13 Ag1 -0.40(7) . . . . ?
Ag7 Ag11 Ag13 Ag1 -111.50(6) . . . . ?
Ni4 Ag11 Ag13 Ag1 -85.61(14) . . . . ?
Ni22 Ag11 Ag13 Ag1 52.99(6) . . . . ?
Ni16 Ag11 Ag13 Ag4 154.12(8) . . . . ?
Ni3 Ag11 Ag13 Ag4 -80.16(9) . . . . ?
Ag3 Ag11 Ag13 Ag4 0.71(6) . . . . ?
Ag12 Ag11 Ag13 Ag4 57.40(8) . . . . ?
Ag7 Ag11 Ag13 Ag4 -53.69(5) . . . . ?
Ag1 Ag11 Ag13 Ag4 57.81(5) . . . . ?
Ni4 Ag11 Ag13 Ag4 -27.81(15) . . . . ?
Ni22 Ag11 Ag13 Ag4 110.80(7) . . . . ?
Ni16 Ag11 Ag13 Ni17 -176.88(15) . . . . ?
Ni3 Ag11 Ag13 Ni17 -51.15(16) . . . . ?
Ag3 Ag11 Ag13 Ni17 29.72(15) . . . . ?
Ag12 Ag11 Ag13 Ni17 86.41(14) . . . . ?
Ag7 Ag11 Ag13 Ni17 -24.68(13) . . . . ?
Ag1 Ag11 Ag13 Ni17 86.81(14) . . . . ?
Ni4 Ag11 Ag13 Ni17 1.2(2) . . . . ?
Ni22 Ag11 Ag13 Ni17 139.80(14) . . . . ?
Ni16 Ag11 Ag13 Ni9 42.86(8) . . . . ?
Ni3 Ag11 Ag13 Ni9 168.59(9) . . . . ?
Ag3 Ag11 Ag13 Ni9 -110.54(7) . . . . ?
Ag12 Ag11 Ag13 Ni9 -53.85(8) . . . . ?
Ag7 Ag11 Ag13 Ni9 -164.94(7) . . . . ?
Ag1 Ag11 Ag13 Ni9 -53.45(6) . . . . ?
Ni4 Ag11 Ag13 Ni9 -139.06(14) . . . . ?
Ni22 Ag11 Ag13 Ni9 -0.45(8) . . . . ?
Ni16 Ag13 Ag14 Ni21 -1.24(11) . . . . ?
Ni14 Ag13 Ag14 Ni21 157.42(9) . . . . ?
Ag7 Ag13 Ag14 Ni21 -136.80(8) . . . . ?
Ag1 Ag13 Ag14 Ni21 -64.02(8) . . . . ?
Ag4 Ag13 Ag14 Ni21 -138.07(9) . . . . ?
Ag11 Ag13 Ag14 Ni21 -66.46(10) . . . . ?
Ni17 Ag13 Ag14 Ni21 152.82(10) . . . . ?
Ni9 Ag13 Ag14 Ni21 3.61(9) . . . . ?
Ni16 Ag13 Ag14 Ni11 -157.62(9) . . . . ?
Ni14 Ag13 Ag14 Ni11 1.04(11) . . . . ?
Ag7 Ag13 Ag14 Ni11 66.82(10) . . . . ?
Ag1 Ag13 Ag14 Ni11 139.59(9) . . . . ?
Ag4 Ag13 Ag14 Ni11 65.54(8) . . . . ?
Ag11 Ag13 Ag14 Ni11 137.16(8) . . . . ?
Ni17 Ag13 Ag14 Ni11 -3.56(9) . . . . ?
Ni9 Ag13 Ag14 Ni11 -152.77(10) . . . . ?
Ni16 Ag13 Ag14 Ag4 136.83(9) . . . . ?
Ni14 Ag13 Ag14 Ag4 -64.51(8) . . . . ?
Ag7 Ag13 Ag14 Ag4 1.28(7) . . . . ?
Ag1 Ag13 Ag14 Ag4 74.05(5) . . . . ?
Ag11 Ag13 Ag14 Ag4 71.61(7) . . . . ?
Ni17 Ag13 Ag14 Ag4 -69.11(7) . . . . ?
Ni9 Ag13 Ag14 Ag4 141.68(8) . . . . ?
Ni16 Ag13 Ag14 Ag10 64.39(10) . . . . ?
Ni14 Ag13 Ag14 Ag10 -136.95(8) . . . . ?
Ag7 Ag13 Ag14 Ag10 -71.16(9) . . . . ?
Ag1 Ag13 Ag14 Ag10 1.61(6) . . . . ?
Ag4 Ag13 Ag14 Ag10 -72.44(7) . . . . ?
Ag11 Ag13 Ag14 Ag10 -0.83(10) . . . . ?
Ni17 Ag13 Ag14 Ag10 -141.55(9) . . . . ?
Ni9 Ag13 Ag14 Ag10 69.24(8) . . . . ?
Ni16 Ag13 Ag14 Ag1 62.78(8) . . . . ?
Ni14 Ag13 Ag14 Ag1 -138.55(9) . . . . ?
Ag7 Ag13 Ag14 Ag1 -72.77(7) . . . . ?
Ag4 Ag13 Ag14 Ag1 -74.05(5) . . . . ?
Ag11 Ag13 Ag14 Ag1 -2.43(7) . . . . ?
Ni17 Ag13 Ag14 Ag1 -143.15(8) . . . . ?
Ni9 Ag13 Ag14 Ag1 67.63(7) . . . . ?
Ni16 Ag13 Ag14 Ag9 136.43(9) . . . . ?
Ni14 Ag13 Ag14 Ag9 -64.91(10) . . . . ?
Ag7 Ag13 Ag14 Ag9 0.87(11) . . . . ?
Ag1 Ag13 Ag14 Ag9 73.65(7) . . . . ?
Ag4 Ag13 Ag14 Ag9 -0.40(7) . . . . ?
Ag11 Ag13 Ag14 Ag9 71.21(9) . . . . ?
Ni17 Ag13 Ag14 Ag9 -69.51(8) . . . . ?
Ni9 Ag13 Ag14 Ag9 141.28(9) . . . . ?
Ni16 Ag13 Ag14 Ni17 -154.06(10) . . . . ?
Ni14 Ag13 Ag14 Ni17 4.60(9) . . . . ?
Ag7 Ag13 Ag14 Ni17 70.38(8) . . . . ?
Ag1 Ag13 Ag14 Ni17 143.15(8) . . . . ?
Ag4 Ag13 Ag14 Ni17 69.11(7) . . . . ?
Ag11 Ag13 Ag14 Ni17 140.72(9) . . . . ?
Ni9 Ag13 Ag14 Ni17 -149.21(9) . . . . ?
Ni16 Ag13 Ag14 Ni9 -4.85(9) . . . . ?
Ni14 Ag13 Ag14 Ni9 153.81(10) . . . . ?
Ag7 Ag13 Ag14 Ni9 -140.41(9) . . . . ?
Ag1 Ag13 Ag14 Ni9 -67.63(7) . . . . ?
Ag4 Ag13 Ag14 Ni9 -141.68(8) . . . . ?
Ag11 Ag13 Ag14 Ni9 -70.07(8) . . . . ?
Ni17 Ag13 Ag14 Ni9 149.21(9) . . . . ?
Ni15 Ag4 Ag14 Ni21 -148.01(13) . . . . ?
Ni19 Ag4 Ag14 Ni21 159.69(12) . . . . ?
Ag9 Ag4 Ag14 Ni21 -89.96(13) . . . . ?
Ag5 Ag4 Ag14 Ni21 23.4(12) . . . . ?
Ag7 Ag4 Ag14 Ni21 88.37(14) . . . . ?
Ag13 Ag4 Ag14 Ni21 89.64(13) . . . . ?
Ag15 Ag4 Ag14 Ni21 -87.05(14) . . . . ?
Ni17 Ag4 Ag14 Ni21 160.89(14) . . . . ?
Ag2 Ag4 Ag14 Ni21 -34.82(14) . . . . ?
Ag1 Ag4 Ag14 Ni21 20.20(12) . . . . ?
Ag3 Ag4 Ag14 Ni21 20.79(16) . . . . ?
Ni15 Ag4 Ag14 Ni11 1.20(8) . . . . ?
Ni19 Ag4 Ag14 Ni11 -51.10(10) . . . . ?
Ag9 Ag4 Ag14 Ni11 59.25(7) . . . . ?
Ag5 Ag4 Ag14 Ni11 172.6(12) . . . . ?
Ag7 Ag4 Ag14 Ni11 -122.42(9) . . . . ?
Ag13 Ag4 Ag14 Ni11 -121.15(8) . . . . ?
Ag15 Ag4 Ag14 Ni11 62.16(9) . . . . ?
Ni17 Ag4 Ag14 Ni11 -49.90(8) . . . . ?
Ag2 Ag4 Ag14 Ni11 114.39(7) . . . . ?
Ag1 Ag4 Ag14 Ni11 169.41(8) . . . . ?
Ag3 Ag4 Ag14 Ni11 170.00(8) . . . . ?
Ni15 Ag4 Ag14 Ag13 122.35(7) . . . . ?
Ni19 Ag4 Ag14 Ag13 70.05(8) . . . . ?
Ag9 Ag4 Ag14 Ag13 -179.60(7) . . . . ?
Ag5 Ag4 Ag14 Ag13 -66.2(12) . . . . ?
Ag7 Ag4 Ag14 Ag13 -1.26(7) . . . . ?
Ag15 Ag4 Ag14 Ag13 -176.69(8) . . . . ?
Ni17 Ag4 Ag14 Ag13 71.25(7) . . . . ?
Ag2 Ag4 Ag14 Ag13 -124.45(6) . . . . ?
Ag1 Ag4 Ag14 Ag13 -69.43(5) . . . . ?
Ag3 Ag4 Ag14 Ag13 -68.85(7) . . . . ?
Ni15 Ag4 Ag14 Ag10 -113.31(7) . . . . ?
Ni19 Ag4 Ag14 Ag10 -165.61(8) . . . . ?
Ag9 Ag4 Ag14 Ag10 -55.26(5) . . . . ?
Ag5 Ag4 Ag14 Ag10 58.1(12) . . . . ?
Ag7 Ag4 Ag14 Ag10 123.08(7) . . . . ?
Ag13 Ag4 Ag14 Ag10 124.34(6) . . . . ?
Ag15 Ag4 Ag14 Ag10 -52.35(8) . . . . ?
Ni17 Ag4 Ag14 Ag10 -164.41(8) . . . . ?
Ag2 Ag4 Ag14 Ag10 -0.11(6) . . . . ?
Ag1 Ag4 Ag14 Ag10 54.91(5) . . . . ?
Ag3 Ag4 Ag14 Ag10 55.49(8) . . . . ?
Ni15 Ag4 Ag14 Ag1 -168.21(8) . . . . ?
Ni19 Ag4 Ag14 Ag1 139.48(9) . . . . ?
Ag9 Ag4 Ag14 Ag1 -110.17(6) . . . . ?
Ag5 Ag4 Ag14 Ag1 3.2(12) . . . . ?
Ag7 Ag4 Ag14 Ag1 68.17(7) . . . . ?
Ag13 Ag4 Ag14 Ag1 69.43(5) . . . . ?
Ag15 Ag4 Ag14 Ag1 -107.25(8) . . . . ?
Ni17 Ag4 Ag14 Ag1 140.69(8) . . . . ?
Ag2 Ag4 Ag14 Ag1 -55.02(5) . . . . ?
Ag3 Ag4 Ag14 Ag1 0.58(7) . . . . ?
Ni15 Ag4 Ag14 Ag9 -58.05(7) . . . . ?
Ni19 Ag4 Ag14 Ag9 -110.35(9) . . . . ?
Ag5 Ag4 Ag14 Ag9 113.4(12) . . . . ?
Ag7 Ag4 Ag14 Ag9 178.34(8) . . . . ?
Ag13 Ag4 Ag14 Ag9 179.60(7) . . . . ?
Ag15 Ag4 Ag14 Ag9 2.91(7) . . . . ?
Ni17 Ag4 Ag14 Ag9 -109.15(7) . . . . ?
Ag2 Ag4 Ag14 Ag9 55.15(5) . . . . ?
Ag1 Ag4 Ag14 Ag9 110.17(6) . . . . ?
Ag3 Ag4 Ag14 Ag9 110.75(7) . . . . ?
Ni15 Ag4 Ag14 Ni17 51.10(8) . . . . ?
Ni19 Ag4 Ag14 Ni17 -1.20(9) . . . . ?
Ag9 Ag4 Ag14 Ni17 109.15(7) . . . . ?
Ag5 Ag4 Ag14 Ni17 -137.5(12) . . . . ?
Ag7 Ag4 Ag14 Ni17 -72.52(8) . . . . ?
Ag13 Ag4 Ag14 Ni17 -71.25(7) . . . . ?
Ag15 Ag4 Ag14 Ni17 112.06(9) . . . . ?
Ag2 Ag4 Ag14 Ni17 164.30(8) . . . . ?
Ag1 Ag4 Ag14 Ni17 -140.69(8) . . . . ?
Ag3 Ag4 Ag14 Ni17 -140.10(9) . . . . ?
Ni15 Ag4 Ag14 Ni9 158.30(8) . . . . ?
Ni19 Ag4 Ag14 Ni9 105.99(10) . . . . ?
Ag9 Ag4 Ag14 Ni9 -143.65(8) . . . . ?
Ag5 Ag4 Ag14 Ni9 -30.3(12) . . . . ?
Ag7 Ag4 Ag14 Ni9 34.68(10) . . . . ?
Ag13 Ag4 Ag14 Ni9 35.95(7) . . . . ?
Ag15 Ag4 Ag14 Ni9 -140.74(8) . . . . ?
Ni17 Ag4 Ag14 Ni9 107.20(9) . . . . ?
Ag2 Ag4 Ag14 Ni9 -88.51(8) . . . . ?
Ag1 Ag4 Ag14 Ni9 -33.49(7) . . . . ?
Ag3 Ag4 Ag14 Ni9 -32.91(10) . . . . ?
Ni10 Ag10 Ag14 Ni21 -126.45(10) . . . . ?
Ag8 Ag10 Ag14 Ni21 99.22(9) . . . . ?
Ag2 Ag10 Ag14 Ni21 155.78(8) . . . . ?
Ag1 Ag10 Ag14 Ni21 97.75(8) . . . . ?
Ag9 Ag10 Ag14 Ni21 -150.11(8) . . . . ?
Ni18 Ag10 Ag14 Ni21 -179.76(15) . . . . ?
Ni20 Ag10 Ag14 Ni21 43.71(8) . . . . ?
Ni10 Ag10 Ag14 Ni11 -2.79(11) . . . . ?
Ni21 Ag10 Ag14 Ni11 123.66(10) . . . . ?
Ag8 Ag10 Ag14 Ni11 -137.12(8) . . . . ?
Ag2 Ag10 Ag14 Ni11 -80.56(8) . . . . ?
Ag1 Ag10 Ag14 Ni11 -138.59(8) . . . . ?
Ag9 Ag10 Ag14 Ni11 -26.45(7) . . . . ?
Ni18 Ag10 Ag14 Ni11 -56.10(16) . . . . ?
Ni20 Ag10 Ag14 Ni11 167.37(8) . . . . ?
Ni10 Ag10 Ag14 Ag13 134.18(8) . . . . ?
Ni21 Ag10 Ag14 Ag13 -99.38(9) . . . . ?
Ag8 Ag10 Ag14 Ag13 -0.16(11) . . . . ?
Ag2 Ag10 Ag14 Ag13 56.41(8) . . . . ?
Ag1 Ag10 Ag14 Ag13 -1.62(7) . . . . ?
Ag9 Ag10 Ag14 Ag13 110.51(8) . . . . ?
Ni18 Ag10 Ag14 Ag13 80.86(15) . . . . ?
Ni20 Ag10 Ag14 Ag13 -55.67(8) . . . . ?
Ni10 Ag10 Ag14 Ag4 77.88(8) . . . . ?
Ni21 Ag10 Ag14 Ag4 -155.67(8) . . . . ?
Ag8 Ag10 Ag14 Ag4 -56.45(8) . . . . ?
Ag2 Ag10 Ag14 Ag4 0.12(6) . . . . ?
Ag1 Ag10 Ag14 Ag4 -57.91(5) . . . . ?
Ag9 Ag10 Ag14 Ag4 54.22(5) . . . . ?
Ni18 Ag10 Ag14 Ag4 24.57(15) . . . . ?
Ni20 Ag10 Ag14 Ag4 -111.96(7) . . . . ?
Ni10 Ag10 Ag14 Ag1 135.80(8) . . . . ?
Ni21 Ag10 Ag14 Ag1 -97.75(8) . . . . ?
Ag8 Ag10 Ag14 Ag1 1.47(7) . . . . ?
Ag2 Ag10 Ag14 Ag1 58.03(5) . . . . ?
Ag9 Ag10 Ag14 Ag1 112.13(6) . . . . ?
Ni18 Ag10 Ag14 Ag1 82.49(14) . . . . ?
Ni20 Ag10 Ag14 Ag1 -54.05(6) . . . . ?
Ni10 Ag10 Ag14 Ag9 23.66(8) . . . . ?
Ni21 Ag10 Ag14 Ag9 150.11(8) . . . . ?
Ag8 Ag10 Ag14 Ag9 -110.67(7) . . . . ?
Ag2 Ag10 Ag14 Ag9 -54.10(5) . . . . ?
Ag1 Ag10 Ag14 Ag9 -112.13(6) . . . . ?
Ni18 Ag10 Ag14 Ag9 -29.65(13) . . . . ?
Ni20 Ag10 Ag14 Ag9 -166.18(7) . . . . ?
Ni10 Ag10 Ag14 Ni17 52.96(16) . . . . ?
Ni21 Ag10 Ag14 Ni17 179.41(15) . . . . ?
Ag8 Ag10 Ag14 Ni17 -81.37(15) . . . . ?
Ag2 Ag10 Ag14 Ni17 -24.81(15) . . . . ?
Ag1 Ag10 Ag14 Ni17 -82.84(14) . . . . ?
Ag9 Ag10 Ag14 Ni17 29.29(13) . . . . ?
Ni18 Ag10 Ag14 Ni17 -0.4(2) . . . . ?
Ni20 Ag10 Ag14 Ni17 -136.89(14) . . . . ?
Ni10 Ag10 Ag14 Ni9 -170.43(8) . . . . ?
Ni21 Ag10 Ag14 Ni9 -43.98(8) . . . . ?
Ag8 Ag10 Ag14 Ni9 55.24(8) . . . . ?
Ag2 Ag10 Ag14 Ni9 111.80(7) . . . . ?
Ag1 Ag10 Ag14 Ni9 53.77(6) . . . . ?
Ag9 Ag10 Ag14 Ni9 165.90(7) . . . . ?
Ni18 Ag10 Ag14 Ni9 136.25(13) . . . . ?
Ni20 Ag10 Ag14 Ni9 -0.28(7) . . . . ?
Ni22 Ag1 Ag14 Ni21 50.95(10) . . . . ?
Ni20 Ag1 Ag14 Ni21 -0.92(8) . . . . ?
Ni9 Ag1 Ag14 Ni21 49.56(8) . . . . ?
Ag10 Ag1 Ag14 Ni21 -59.04(7) . . . . ?
Ag12 Ag1 Ag14 Ni21 -173.3(15) . . . . ?
Ag8 Ag1 Ag14 Ni21 -60.47(9) . . . . ?
Ag13 Ag1 Ag14 Ni21 122.58(7) . . . . ?
Ag11 Ag1 Ag14 Ni21 124.99(8) . . . . ?
Ag3 Ag1 Ag14 Ni21 -168.10(8) . . . . ?
Ag2 Ag1 Ag14 Ni21 -112.82(7) . . . . ?
Ag4 Ag1 Ag14 Ni21 -167.51(8) . . . . ?
Ni22 Ag1 Ag14 Ni11 -159.07(13) . . . . ?
Ni20 Ag1 Ag14 Ni11 149.07(13) . . . . ?
Ni9 Ag1 Ag14 Ni11 -160.46(14) . . . . ?
Ag10 Ag1 Ag14 Ni11 90.95(14) . . . . ?
Ag12 Ag1 Ag14 Ni11 -23.3(16) . . . . ?
Ag8 Ag1 Ag14 Ni11 89.51(14) . . . . ?
Ag13 Ag1 Ag14 Ni11 -87.44(13) . . . . ?
Ag11 Ag1 Ag14 Ni11 -85.02(15) . . . . ?
Ag3 Ag1 Ag14 Ni11 -18.11(16) . . . . ?
Ag2 Ag1 Ag14 Ni11 37.16(14) . . . . ?
Ag4 Ag1 Ag14 Ni11 -17.53(13) . . . . ?
Ni22 Ag1 Ag14 Ag13 -71.63(8) . . . . ?
Ni20 Ag1 Ag14 Ag13 -123.50(7) . . . . ?
Ni9 Ag1 Ag14 Ag13 -73.03(7) . . . . ?
Ag10 Ag1 Ag14 Ag13 178.38(6) . . . . ?
Ag12 Ag1 Ag14 Ag13 64.2(15) . . . . ?
Ag8 Ag1 Ag14 Ag13 176.95(8) . . . . ?
Ag11 Ag1 Ag14 Ag13 2.41(6) . . . . ?
Ag3 Ag1 Ag14 Ag13 69.32(7) . . . . ?
Ag2 Ag1 Ag14 Ag13 124.59(6) . . . . ?
Ag4 Ag1 Ag14 Ag13 69.91(5) . . . . ?
Ni22 Ag1 Ag14 Ag4 -141.54(9) . . . . ?
Ni20 Ag1 Ag14 Ag4 166.59(7) . . . . ?
Ni9 Ag1 Ag14 Ag4 -142.94(7) . . . . ?
Ag10 Ag1 Ag14 Ag4 108.47(6) . . . . ?
Ag12 Ag1 Ag14 Ag4 -5.8(15) . . . . ?
Ag8 Ag1 Ag14 Ag4 107.04(7) . . . . ?
Ag13 Ag1 Ag14 Ag4 -69.91(5) . . . . ?
Ag11 Ag1 Ag14 Ag4 -67.50(7) . . . . ?
Ag3 Ag1 Ag14 Ag4 -0.59(7) . . . . ?
Ag2 Ag1 Ag14 Ag4 54.68(5) . . . . ?
Ni22 Ag1 Ag14 Ag10 109.99(9) . . . . ?
Ni20 Ag1 Ag14 Ag10 58.12(6) . . . . ?
Ni9 Ag1 Ag14 Ag10 108.59(7) . . . . ?
Ag12 Ag1 Ag14 Ag10 -114.2(15) . . . . ?
Ag8 Ag1 Ag14 Ag10 -1.44(7) . . . . ?
Ag13 Ag1 Ag14 Ag10 -178.38(6) . . . . ?
Ag11 Ag1 Ag14 Ag10 -175.97(8) . . . . ?
Ag3 Ag1 Ag14 Ag10 -109.06(7) . . . . ?
Ag2 Ag1 Ag14 Ag10 -53.79(5) . . . . ?
Ag4 Ag1 Ag14 Ag10 -108.47(6) . . . . ?
Ni22 Ag1 Ag14 Ag9 164.20(8) . . . . ?
Ni20 Ag1 Ag14 Ag9 112.34(7) . . . . ?
Ni9 Ag1 Ag14 Ag9 162.81(7) . . . . ?
Ag10 Ag1 Ag14 Ag9 54.22(5) . . . . ?
Ag12 Ag1 Ag14 Ag9 -60.0(15) . . . . ?
Ag8 Ag1 Ag14 Ag9 52.78(8) . . . . ?
Ag13 Ag1 Ag14 Ag9 -124.17(6) . . . . ?
Ag11 Ag1 Ag14 Ag9 -121.75(7) . . . . ?
Ag3 Ag1 Ag14 Ag9 -54.85(7) . . . . ?
Ag2 Ag1 Ag14 Ag9 0.43(6) . . . . ?
Ag4 Ag1 Ag14 Ag9 -54.26(5) . . . . ?
Ni22 Ag1 Ag14 Ni17 -105.75(10) . . . . ?
Ni20 Ag1 Ag14 Ni17 -157.62(8) . . . . ?
Ni9 Ag1 Ag14 Ni17 -107.15(9) . . . . ?
Ag10 Ag1 Ag14 Ni17 144.26(8) . . . . ?
Ag12 Ag1 Ag14 Ni17 30.0(16) . . . . ?
Ag8 Ag1 Ag14 Ni17 142.82(8) . . . . ?
Ag13 Ag1 Ag14 Ni17 -34.12(7) . . . . ?
Ag11 Ag1 Ag14 Ni17 -31.71(10) . . . . ?
Ag3 Ag1 Ag14 Ni17 35.20(10) . . . . ?
Ag2 Ag1 Ag14 Ni17 90.47(8) . . . . ?
Ag4 Ag1 Ag14 Ni17 35.79(7) . . . . ?
Ni22 Ag1 Ag14 Ni9 1.39(9) . . . . ?
Ni20 Ag1 Ag14 Ni9 -50.47(7) . . . . ?
Ag10 Ag1 Ag14 Ni9 -108.59(7) . . . . ?
Ag12 Ag1 Ag14 Ni9 137.2(15) . . . . ?
Ag8 Ag1 Ag14 Ni9 -110.03(8) . . . . ?
Ag13 Ag1 Ag14 Ni9 73.03(7) . . . . ?
Ag11 Ag1 Ag14 Ni9 75.44(8) . . . . ?
Ag3 Ag1 Ag14 Ni9 142.35(9) . . . . ?
Ag2 Ag1 Ag14 Ni9 -162.38(7) . . . . ?
Ag4 Ag1 Ag14 Ni9 142.94(7) . . . . ?
Ni10 Ag9 Ag14 Ni21 4.05(11) . . . . ?
Ni11 Ag9 Ag14 Ni21 -124.17(10) . . . . ?
Ag15 Ag9 Ag14 Ni21 134.75(8) . . . . ?
Ag4 Ag9 Ag14 Ni21 137.73(9) . . . . ?
Ag2 Ag9 Ag14 Ni21 80.24(8) . . . . ?
Ag10 Ag9 Ag14 Ni21 27.59(7) . . . . ?
Ni15 Ag9 Ag14 Ni21 -168.20(8) . . . . ?
Ni23 Ag9 Ag14 Ni21 55.42(14) . . . . ?
Ni10 Ag9 Ag14 Ni11 128.22(10) . . . . ?
Ag15 Ag9 Ag14 Ni11 -101.08(9) . . . . ?
Ag4 Ag9 Ag14 Ni11 -98.11(7) . . . . ?
Ag2 Ag9 Ag14 Ni11 -155.59(8) . . . . ?
Ag10 Ag9 Ag14 Ni11 151.76(8) . . . . ?
Ni15 Ag9 Ag14 Ni11 -44.03(8) . . . . ?
Ni23 Ag9 Ag14 Ni11 179.59(13) . . . . ?
Ni10 Ag9 Ag14 Ag13 -133.27(9) . . . . ?
Ni11 Ag9 Ag14 Ag13 98.51(9) . . . . ?
Ag15 Ag9 Ag14 Ag13 -2.57(11) . . . . ?
Ag4 Ag9 Ag14 Ag13 0.40(7) . . . . ?
Ag2 Ag9 Ag14 Ag13 -57.08(8) . . . . ?
Ag10 Ag9 Ag14 Ag13 -109.73(8) . . . . ?
Ni15 Ag9 Ag14 Ag13 54.48(9) . . . . ?
Ni23 Ag9 Ag14 Ag13 -81.90(13) . . . . ?
Ni10 Ag9 Ag14 Ag4 -133.68(9) . . . . ?
Ni11 Ag9 Ag14 Ag4 98.11(7) . . . . ?
Ag15 Ag9 Ag14 Ag4 -2.97(7) . . . . ?
Ag2 Ag9 Ag14 Ag4 -57.48(5) . . . . ?
Ag10 Ag9 Ag14 Ag4 -110.14(6) . . . . ?
Ni15 Ag9 Ag14 Ag4 54.07(6) . . . . ?
Ni23 Ag9 Ag14 Ag4 -82.30(12) . . . . ?
Ni10 Ag9 Ag14 Ag10 -23.54(8) . . . . ?
Ni11 Ag9 Ag14 Ag10 -151.76(8) . . . . ?
Ag15 Ag9 Ag14 Ag10 107.16(8) . . . . ?
Ag4 Ag9 Ag14 Ag10 110.14(6) . . . . ?
Ag2 Ag9 Ag14 Ag10 52.65(5) . . . . ?
Ni15 Ag9 Ag14 Ag10 164.21(7) . . . . ?
Ni23 Ag9 Ag14 Ag10 27.83(11) . . . . ?
Ni10 Ag9 Ag14 Ag1 -76.64(8) . . . . ?
Ni11 Ag9 Ag14 Ag1 155.15(8) . . . . ?
Ag15 Ag9 Ag14 Ag1 54.07(8) . . . . ?
Ag4 Ag9 Ag14 Ag1 57.04(5) . . . . ?
Ag2 Ag9 Ag14 Ag1 -0.44(6) . . . . ?
Ag10 Ag9 Ag14 Ag1 -53.09(5) . . . . ?
Ni15 Ag9 Ag14 Ag1 111.11(7) . . . . ?
Ni23 Ag9 Ag14 Ag1 -25.26(12) . . . . ?
Ni10 Ag9 Ag14 Ni17 172.02(9) . . . . ?
Ni11 Ag9 Ag14 Ni17 43.80(8) . . . . ?
Ag15 Ag9 Ag14 Ni17 -57.27(9) . . . . ?
Ag4 Ag9 Ag14 Ni17 -54.30(6) . . . . ?
Ag2 Ag9 Ag14 Ni17 -111.78(6) . . . . ?
Ag10 Ag9 Ag14 Ni17 -164.44(7) . . . . ?
Ni15 Ag9 Ag14 Ni17 -0.23(7) . . . . ?
Ni23 Ag9 Ag14 Ni17 -136.60(12) . . . . ?
Ni10 Ag9 Ag14 Ni9 -49.63(16) . . . . ?
Ni11 Ag9 Ag14 Ni9 -177.85(14) . . . . ?
Ag15 Ag9 Ag14 Ni9 81.08(14) . . . . ?
Ag4 Ag9 Ag14 Ni9 84.05(13) . . . . ?
Ag2 Ag9 Ag14 Ni9 26.57(14) . . . . ?
Ag10 Ag9 Ag14 Ni9 -26.09(12) . . . . ?
Ni15 Ag9 Ag14 Ni9 138.12(13) . . . . ?
Ni23 Ag9 Ag14 Ni9 1.7(2) . . . . ?
Ni10 Ag9 Ag15 Ni12 -163.56(9) . . . . ?
Ni11 Ag9 Ag15 Ni12 -0.74(11) . . . . ?
Ag4 Ag9 Ag15 Ni12 61.76(8) . . . . ?
Ag14 Ag9 Ag15 Ni12 64.70(10) . . . . ?
Ag2 Ag9 Ag15 Ni12 134.77(9) . . . . ?
Ag10 Ag9 Ag15 Ni12 133.55(8) . . . . ?
Ni15 Ag9 Ag15 Ni12 -4.56(8) . . . . ?
Ni23 Ag9 Ag15 Ni12 -159.41(10) . . . . ?
Ni10 Ag9 Ag15 Ni5 -0.23(12) . . . . ?
Ni11 Ag9 Ag15 Ni5 162.59(9) . . . . ?
Ag4 Ag9 Ag15 Ni5 -134.91(9) . . . . ?
Ag14 Ag9 Ag15 Ni5 -131.97(9) . . . . ?
Ag2 Ag9 Ag15 Ni5 -61.90(8) . . . . ?
Ag10 Ag9 Ag15 Ni5 -63.12(11) . . . . ?
Ni15 Ag9 Ag15 Ni5 158.77(10) . . . . ?
Ni23 Ag9 Ag15 Ni5 3.92(9) . . . . ?
Ni10 Ag9 Ag15 Ag2 61.67(8) . . . . ?
Ni11 Ag9 Ag15 Ag2 -135.51(9) . . . . ?
Ag4 Ag9 Ag15 Ag2 -73.01(5) . . . . ?
Ag14 Ag9 Ag15 Ag2 -70.07(7) . . . . ?
Ag10 Ag9 Ag15 Ag2 -1.22(7) . . . . ?
Ni15 Ag9 Ag15 Ag2 -139.33(8) . . . . ?
Ni23 Ag9 Ag15 Ag2 65.82(7) . . . . ?
Ni10 Ag9 Ag15 Ag4 134.68(9) . . . . ?
Ni11 Ag9 Ag15 Ag4 -62.50(8) . . . . ?
Ag14 Ag9 Ag15 Ag4 2.94(7) . . . . ?
Ag2 Ag9 Ag15 Ag4 73.01(5) . . . . ?
Ag10 Ag9 Ag15 Ag4 71.79(7) . . . . ?
Ni15 Ag9 Ag15 Ag4 -66.32(7) . . . . ?
Ni23 Ag9 Ag15 Ag4 138.83(7) . . . . ?
Ni10 Ag9 Ag15 Ag16 65.68(10) . . . . ?
Ni11 Ag9 Ag15 Ag16 -131.50(9) . . . . ?
Ag4 Ag9 Ag15 Ag16 -69.00(7) . . . . ?
Ag14 Ag9 Ag15 Ag16 -66.06(10) . . . . ?
Ag2 Ag9 Ag15 Ag16 4.01(7) . . . . ?
Ag10 Ag9 Ag15 Ag16 2.79(11) . . . . ?
Ni15 Ag9 Ag15 Ag16 -135.33(9) . . . . ?
Ni23 Ag9 Ag15 Ag16 69.83(8) . . . . ?
Ni10 Ag9 Ag15 Ag5 133.87(9) . . . . ?
Ni11 Ag9 Ag15 Ag5 -63.32(10) . . . . ?
Ag4 Ag9 Ag15 Ag5 -0.81(7) . . . . ?
Ag14 Ag9 Ag15 Ag5 2.12(11) . . . . ?
Ag2 Ag9 Ag15 Ag5 72.19(7) . . . . ?
Ag10 Ag9 Ag15 Ag5 70.97(9) . . . . ?
Ni15 Ag9 Ag15 Ag5 -67.14(8) . . . . ?
Ni23 Ag9 Ag15 Ag5 138.02(9) . . . . ?
Ni10 Ag9 Ag15 Ni23 -4.15(9) . . . . ?
Ni11 Ag9 Ag15 Ni23 158.67(10) . . . . ?
Ag4 Ag9 Ag15 Ni23 -138.83(7) . . . . ?
Ag14 Ag9 Ag15 Ni23 -135.89(9) . . . . ?
Ag2 Ag9 Ag15 Ni23 -65.82(7) . . . . ?
Ag10 Ag9 Ag15 Ni23 -67.04(8) . . . . ?
Ni15 Ag9 Ag15 Ni23 154.84(8) . . . . ?
Ni10 Ag9 Ag15 Ni15 -158.99(10) . . . . ?
Ni11 Ag9 Ag15 Ni15 3.82(9) . . . . ?
Ag4 Ag9 Ag15 Ni15 66.32(7) . . . . ?
Ag14 Ag9 Ag15 Ni15 69.26(8) . . . . ?
Ag2 Ag9 Ag15 Ni15 139.33(8) . . . . ?
Ag10 Ag9 Ag15 Ni15 138.11(9) . . . . ?
Ni23 Ag9 Ag15 Ni15 -154.84(8) . . . . ?
Ni18 Ag2 Ag15 Ni12 -161.73(11) . . . . ?
Ni23 Ag2 Ag15 Ni12 -164.26(13) . . . . ?
Ni24 Ag2 Ag15 Ni12 145.25(12) . . . . ?
Ag10 Ag2 Ag15 Ni12 -86.91(13) . . . . ?
Ag16 Ag2 Ag15 Ni12 87.79(12) . . . . ?
Ag8 Ag2 Ag15 Ni12 -11.9(18) . . . . ?
Ag6 Ag2 Ag15 Ni12 87.43(13) . . . . ?
Ag9 Ag2 Ag15 Ni12 -88.19(12) . . . . ?
Ag4 Ag2 Ag15 Ni12 -18.89(11) . . . . ?
Ag1 Ag2 Ag15 Ni12 -18.53(14) . . . . ?
Ag3 Ag2 Ag15 Ni12 35.61(12) . . . . ?
Ni18 Ag2 Ag15 Ni5 52.10(10) . . . . ?
Ni23 Ag2 Ag15 Ni5 49.58(8) . . . . ?
Ni24 Ag2 Ag15 Ni5 -0.91(8) . . . . ?
Ag10 Ag2 Ag15 Ni5 126.92(9) . . . . ?
Ag16 Ag2 Ag15 Ni5 -58.37(7) . . . . ?
Ag8 Ag2 Ag15 Ni5 -158.0(17) . . . . ?
Ag6 Ag2 Ag15 Ni5 -58.73(9) . . . . ?
Ag9 Ag2 Ag15 Ni5 125.65(8) . . . . ?
Ag4 Ag2 Ag15 Ni5 -165.05(8) . . . . ?
Ag1 Ag2 Ag15 Ni5 -164.70(8) . . . . ?
Ag3 Ag2 Ag15 Ni5 -110.55(7) . . . . ?
Ni18 Ag2 Ag15 Ag9 -73.55(9) . . . . ?
Ni23 Ag2 Ag15 Ag9 -76.07(7) . . . . ?
Ni24 Ag2 Ag15 Ag9 -126.56(8) . . . . ?
Ag10 Ag2 Ag15 Ag9 1.27(7) . . . . ?
Ag16 Ag2 Ag15 Ag9 175.98(7) . . . . ?
Ag8 Ag2 Ag15 Ag9 76.3(18) . . . . ?
Ag6 Ag2 Ag15 Ag9 175.62(8) . . . . ?
Ag4 Ag2 Ag15 Ag9 69.30(5) . . . . ?
Ag1 Ag2 Ag15 Ag9 69.65(7) . . . . ?
Ag3 Ag2 Ag15 Ag9 123.80(6) . . . . ?
Ni18 Ag2 Ag15 Ag4 -142.85(9) . . . . ?
Ni23 Ag2 Ag15 Ag4 -145.37(8) . . . . ?
Ni24 Ag2 Ag15 Ag4 164.14(8) . . . . ?
Ag10 Ag2 Ag15 Ag4 -68.03(7) . . . . ?
Ag16 Ag2 Ag15 Ag4 106.68(6) . . . . ?
Ag8 Ag2 Ag15 Ag4 7.0(17) . . . . ?
Ag6 Ag2 Ag15 Ag4 106.32(8) . . . . ?
Ag9 Ag2 Ag15 Ag4 -69.30(5) . . . . ?
Ag1 Ag2 Ag15 Ag4 0.35(6) . . . . ?
Ag3 Ag2 Ag15 Ag4 54.50(5) . . . . ?
Ni18 Ag2 Ag15 Ag16 110.48(9) . . . . ?
Ni23 Ag2 Ag15 Ag16 107.95(8) . . . . ?
Ni24 Ag2 Ag15 Ag16 57.46(7) . . . . ?
Ag10 Ag2 Ag15 Ag16 -174.70(8) . . . . ?
Ag8 Ag2 Ag15 Ag16 -99.7(18) . . . . ?
Ag6 Ag2 Ag15 Ag16 -0.36(7) . . . . ?
Ag9 Ag2 Ag15 Ag16 -175.98(7) . . . . ?
Ag4 Ag2 Ag15 Ag16 -106.68(6) . . . . ?
Ag1 Ag2 Ag15 Ag16 -106.32(7) . . . . ?
Ag3 Ag2 Ag15 Ag16 -52.18(5) . . . . ?
Ni18 Ag2 Ag15 Ag5 162.72(8) . . . . ?
Ni23 Ag2 Ag15 Ag5 160.19(8) . . . . ?
Ni24 Ag2 Ag15 Ag5 109.70(7) . . . . ?
Ag10 Ag2 Ag15 Ag5 -122.46(7) . . . . ?
Ag16 Ag2 Ag15 Ag5 52.24(5) . . . . ?
Ag8 Ag2 Ag15 Ag5 -47.4(18) . . . . ?
Ag6 Ag2 Ag15 Ag5 51.89(8) . . . . ?
Ag9 Ag2 Ag15 Ag5 -123.73(6) . . . . ?
Ag4 Ag2 Ag15 Ag5 -54.43(5) . . . . ?
Ag1 Ag2 Ag15 Ag5 -54.08(8) . . . . ?
Ag3 Ag2 Ag15 Ag5 0.06(6) . . . . ?
Ni18 Ag2 Ag15 Ni23 2.53(9) . . . . ?
Ni24 Ag2 Ag15 Ni23 -50.49(8) . . . . ?
Ag10 Ag2 Ag15 Ni23 77.35(9) . . . . ?
Ag16 Ag2 Ag15 Ni23 -107.95(8) . . . . ?
Ag8 Ag2 Ag15 Ni23 152.4(18) . . . . ?
Ag6 Ag2 Ag15 Ni23 -108.31(9) . . . . ?
Ag9 Ag2 Ag15 Ni23 76.07(7) . . . . ?
Ag4 Ag2 Ag15 Ni23 145.37(8) . . . . ?
Ag1 Ag2 Ag15 Ni23 145.73(9) . . . . ?
Ag3 Ag2 Ag15 Ni23 -160.13(8) . . . . ?
Ni18 Ag2 Ag15 Ni15 -110.47(10) . . . . ?
Ni23 Ag2 Ag15 Ni15 -113.00(9) . . . . ?
Ni24 Ag2 Ag15 Ni15 -163.49(8) . . . . ?
Ag10 Ag2 Ag15 Ni15 -35.65(10) . . . . ?
Ag16 Ag2 Ag15 Ni15 139.05(8) . . . . ?
Ag8 Ag2 Ag15 Ni15 39.4(18) . . . . ?
Ag6 Ag2 Ag15 Ni15 138.69(8) . . . . ?
Ag9 Ag2 Ag15 Ni15 -36.92(7) . . . . ?
Ag4 Ag2 Ag15 Ni15 32.38(7) . . . . ?
Ag1 Ag2 Ag15 Ni15 32.73(9) . . . . ?
Ag3 Ag2 Ag15 Ni15 86.87(7) . . . . ?
Ni15 Ag4 Ag15 Ni12 -49.90(8) . . . . ?
Ni19 Ag4 Ag15 Ni12 1.60(8) . . . . ?
Ag14 Ag4 Ag15 Ni12 -124.91(8) . . . . ?
Ag9 Ag4 Ag15 Ni12 -121.95(7) . . . . ?
Ag5 Ag4 Ag15 Ni12 58.88(7) . . . . ?
Ag7 Ag4 Ag15 Ni12 59.75(9) . . . . ?
Ag13 Ag4 Ag15 Ni12 166.6(13) . . . . ?
Ni17 Ag4 Ag15 Ni12 -51.16(9) . . . . ?
Ag2 Ag4 Ag15 Ni12 167.21(8) . . . . ?
Ag1 Ag4 Ag15 Ni12 166.86(8) . . . . ?
Ag3 Ag4 Ag15 Ni12 112.20(7) . . . . ?
Ni15 Ag4 Ag15 Ni5 166.12(13) . . . . ?
Ni19 Ag4 Ag15 Ni5 -142.38(12) . . . . ?
Ag14 Ag4 Ag15 Ni5 91.11(13) . . . . ?
Ag9 Ag4 Ag15 Ni5 94.07(12) . . . . ?
Ag5 Ag4 Ag15 Ni5 -85.10(12) . . . . ?
Ag7 Ag4 Ag15 Ni5 -84.23(13) . . . . ?
Ag13 Ag4 Ag15 Ni5 22.6(14) . . . . ?
Ni17 Ag4 Ag15 Ni5 164.86(11) . . . . ?
Ag2 Ag4 Ag15 Ni5 23.23(12) . . . . ?
Ag1 Ag4 Ag15 Ni5 22.88(15) . . . . ?
Ag3 Ag4 Ag15 Ni5 -31.78(13) . . . . ?
Ni15 Ag4 Ag15 Ag9 72.05(7) . . . . ?
Ni19 Ag4 Ag15 Ag9 123.55(7) . . . . ?
Ag14 Ag4 Ag15 Ag9 -2.96(7) . . . . ?
Ag5 Ag4 Ag15 Ag9 -179.17(7) . . . . ?
Ag7 Ag4 Ag15 Ag9 -178.30(8) . . . . ?
Ag13 Ag4 Ag15 Ag9 -71.5(14) . . . . ?
Ni17 Ag4 Ag15 Ag9 70.79(8) . . . . ?
Ag2 Ag4 Ag15 Ag9 -70.84(5) . . . . ?
Ag1 Ag4 Ag15 Ag9 -71.19(7) . . . . ?
Ag3 Ag4 Ag15 Ag9 -125.85(6) . . . . ?
Ni15 Ag4 Ag15 Ag2 142.89(7) . . . . ?
Ni19 Ag4 Ag15 Ag2 -165.61(7) . . . . ?
Ag14 Ag4 Ag15 Ag2 67.88(7) . . . . ?
Ag9 Ag4 Ag15 Ag2 70.84(5) . . . . ?
Ag5 Ag4 Ag15 Ag2 -108.33(6) . . . . ?
Ag7 Ag4 Ag15 Ag2 -107.45(8) . . . . ?
Ag13 Ag4 Ag15 Ag2 -0.7(13) . . . . ?
Ni17 Ag4 Ag15 Ag2 141.63(9) . . . . ?
Ag1 Ag4 Ag15 Ag2 -0.35(6) . . . . ?
Ag3 Ag4 Ag15 Ag2 -55.01(5) . . . . ?
Ni15 Ag4 Ag15 Ag16 -161.65(7) . . . . ?
Ni19 Ag4 Ag15 Ag16 -110.14(7) . . . . ?
Ag14 Ag4 Ag15 Ag16 123.35(7) . . . . ?
Ag9 Ag4 Ag15 Ag16 126.31(6) . . . . ?
Ag5 Ag4 Ag15 Ag16 -52.86(5) . . . . ?
Ag7 Ag4 Ag15 Ag16 -51.99(8) . . . . ?
Ag13 Ag4 Ag15 Ag16 54.8(14) . . . . ?
Ni17 Ag4 Ag15 Ag16 -162.90(8) . . . . ?
Ag2 Ag4 Ag15 Ag16 55.47(5) . . . . ?
Ag1 Ag4 Ag15 Ag16 55.12(7) . . . . ?
Ag3 Ag4 Ag15 Ag16 0.46(6) . . . . ?
Ni15 Ag4 Ag15 Ag5 -108.78(7) . . . . ?
Ni19 Ag4 Ag15 Ag5 -57.28(7) . . . . ?
Ag14 Ag4 Ag15 Ag5 176.21(8) . . . . ?
Ag9 Ag4 Ag15 Ag5 179.17(7) . . . . ?
Ag7 Ag4 Ag15 Ag5 0.87(7) . . . . ?
Ag13 Ag4 Ag15 Ag5 107.7(14) . . . . ?
Ni17 Ag4 Ag15 Ag5 -110.04(9) . . . . ?
Ag2 Ag4 Ag15 Ag5 108.33(6) . . . . ?
Ag1 Ag4 Ag15 Ag5 107.98(7) . . . . ?
Ag3 Ag4 Ag15 Ag5 53.32(5) . . . . ?
Ni15 Ag4 Ag15 Ni23 111.71(9) . . . . ?
Ni19 Ag4 Ag15 Ni23 163.21(8) . . . . ?
Ag14 Ag4 Ag15 Ni23 36.70(10) . . . . ?
Ag9 Ag4 Ag15 Ni23 39.66(7) . . . . ?
Ag5 Ag4 Ag15 Ni23 -139.51(8) . . . . ?
Ag7 Ag4 Ag15 Ni23 -138.64(8) . . . . ?
Ag13 Ag4 Ag15 Ni23 -31.8(14) . . . . ?
Ni17 Ag4 Ag15 Ni23 110.45(10) . . . . ?
Ag2 Ag4 Ag15 Ni23 -31.18(7) . . . . ?
Ag1 Ag4 Ag15 Ni23 -31.53(10) . . . . ?
Ag3 Ag4 Ag15 Ni23 -86.19(8) . . . . ?
Ni19 Ag4 Ag15 Ni15 51.50(7) . . . . ?
Ag14 Ag4 Ag15 Ni15 -75.01(8) . . . . ?
Ag9 Ag4 Ag15 Ni15 -72.05(7) . . . . ?
Ag5 Ag4 Ag15 Ni15 108.78(7) . . . . ?
Ag7 Ag4 Ag15 Ni15 109.66(9) . . . . ?
Ag13 Ag4 Ag15 Ni15 -143.5(14) . . . . ?
Ni17 Ag4 Ag15 Ni15 -1.26(9) . . . . ?
Ag2 Ag4 Ag15 Ni15 -142.89(7) . . . . ?
Ag1 Ag4 Ag15 Ni15 -143.24(8) . . . . ?
Ag3 Ag4 Ag15 Ni15 162.10(7) . . . . ?
Ni6 Ag5 Ag15 Ni12 126.96(10) . . . . ?
Ag7 Ag5 Ag15 Ni12 -95.96(9) . . . . ?
Ag16 Ag5 Ag15 Ni12 154.50(8) . . . . ?
Ag4 Ag5 Ag15 Ni12 -95.09(8) . . . . ?
Ag3 Ag5 Ag15 Ni12 -152.50(8) . . . . ?
Ni2 Ag5 Ag15 Ni12 -179.28(16) . . . . ?
Ni19 Ag5 Ag15 Ni12 -42.48(8) . . . . ?
Ni12 Ag5 Ag15 Ni5 -128.11(10) . . . . ?
Ni6 Ag5 Ag15 Ni5 -1.14(11) . . . . ?
Ag7 Ag5 Ag15 Ni5 135.93(8) . . . . ?
Ag16 Ag5 Ag15 Ni5 26.39(8) . . . . ?
Ag4 Ag5 Ag15 Ni5 136.80(9) . . . . ?
Ag3 Ag5 Ag15 Ni5 79.39(8) . . . . ?
Ni2 Ag5 Ag15 Ni5 52.61(16) . . . . ?
Ni19 Ag5 Ag15 Ni5 -170.59(8) . . . . ?
Ni12 Ag5 Ag15 Ag9 95.92(9) . . . . ?
Ni6 Ag5 Ag15 Ag9 -137.12(9) . . . . ?
Ag7 Ag5 Ag15 Ag9 -0.05(11) . . . . ?
Ag16 Ag5 Ag15 Ag9 -109.59(8) . . . . ?
Ag4 Ag5 Ag15 Ag9 0.82(7) . . . . ?
Ag3 Ag5 Ag15 Ag9 -56.59(8) . . . . ?
Ni2 Ag5 Ag15 Ag9 -83.37(16) . . . . ?
Ni19 Ag5 Ag15 Ag9 53.44(8) . . . . ?
Ni12 Ag5 Ag15 Ag2 152.44(8) . . . . ?
Ni6 Ag5 Ag15 Ag2 -80.60(8) . . . . ?
Ag7 Ag5 Ag15 Ag2 56.47(8) . . . . ?
Ag16 Ag5 Ag15 Ag2 -53.07(5) . . . . ?
Ag4 Ag5 Ag15 Ag2 57.34(5) . . . . ?
Ag3 Ag5 Ag15 Ag2 -0.07(6) . . . . ?
Ni2 Ag5 Ag15 Ag2 -26.85(15) . . . . ?
Ni19 Ag5 Ag15 Ag2 109.96(7) . . . . ?
Ni12 Ag5 Ag15 Ag4 95.09(8) . . . . ?
Ni6 Ag5 Ag15 Ag4 -137.95(9) . . . . ?
Ag7 Ag5 Ag15 Ag4 -0.87(7) . . . . ?
Ag16 Ag5 Ag15 Ag4 -110.41(6) . . . . ?
Ag3 Ag5 Ag15 Ag4 -57.41(5) . . . . ?
Ni2 Ag5 Ag15 Ag4 -84.19(14) . . . . ?
Ni19 Ag5 Ag15 Ag4 52.61(6) . . . . ?
Ni12 Ag5 Ag15 Ag16 -154.50(8) . . . . ?
Ni6 Ag5 Ag15 Ag16 -27.54(8) . . . . ?
Ag7 Ag5 Ag15 Ag16 109.54(8) . . . . ?
Ag4 Ag5 Ag15 Ag16 110.41(6) . . . . ?
Ag3 Ag5 Ag15 Ag16 53.00(5) . . . . ?
Ni2 Ag5 Ag15 Ag16 26.22(14) . . . . ?
Ni19 Ag5 Ag15 Ag16 163.02(7) . . . . ?
Ni12 Ag5 Ag15 Ni23 -179.26(14) . . . . ?
Ni6 Ag5 Ag15 Ni23 -52.30(15) . . . . ?
Ag7 Ag5 Ag15 Ni23 84.78(14) . . . . ?
Ag16 Ag5 Ag15 Ni23 -24.76(12) . . . . ?
Ag4 Ag5 Ag15 Ni23 85.65(13) . . . . ?
Ag3 Ag5 Ag15 Ni23 28.24(13) . . . . ?
Ni2 Ag5 Ag15 Ni23 1.5(2) . . . . ?
Ni19 Ag5 Ag15 Ni23 138.26(12) . . . . ?
Ni12 Ag5 Ag15 Ni15 42.71(8) . . . . ?
Ni6 Ag5 Ag15 Ni15 169.67(9) . . . . ?
Ag7 Ag5 Ag15 Ni15 -53.26(8) . . . . ?
Ag16 Ag5 Ag15 Ni15 -162.80(7) . . . . ?
Ag4 Ag5 Ag15 Ni15 -52.39(6) . . . . ?
Ag3 Ag5 Ag15 Ni15 -109.80(7) . . . . ?
Ni2 Ag5 Ag15 Ni15 -136.58(14) . . . . ?
Ni19 Ag5 Ag15 Ni15 0.23(7) . . . . ?
Ni13 Ag3 Ag16 C20 -83.1(7) . . . . ?
Ag11 Ag3 Ag16 C20 86.3(17) . . . . ?
Ni4 Ag3 Ag16 C20 -84.5(7) . . . . ?
Ni2 Ag3 Ag16 C20 -135.2(7) . . . . ?
Ag6 Ag3 Ag16 C20 -9.6(7) . . . . ?
Ag5 Ag3 Ag16 C20 168.7(7) . . . . ?
Ag12 Ag3 Ag16 C20 -7.6(7) . . . . ?
Ag7 Ag3 Ag16 C20 166.1(7) . . . . ?
Ag1 Ag3 Ag16 C20 60.2(7) . . . . ?
Ag4 Ag3 Ag16 C20 114.6(7) . . . . ?
Ag2 Ag3 Ag16 C20 60.0(7) . . . . ?
Ni13 Ag3 Ag16 Ni5 -161.46(15) . . . . ?
Ag11 Ag3 Ag16 Ni5 8.0(16) . . . . ?
Ni4 Ag3 Ag16 Ni5 -162.84(13) . . . . ?
Ni2 Ag3 Ag16 Ni5 146.45(14) . . . . ?
Ag6 Ag3 Ag16 Ni5 -87.92(14) . . . . ?
Ag5 Ag3 Ag16 Ni5 90.38(14) . . . . ?
Ag12 Ag3 Ag16 Ni5 -85.95(15) . . . . ?
Ag7 Ag3 Ag16 Ni5 87.74(15) . . . . ?
Ag1 Ag3 Ag16 Ni5 -18.12(17) . . . . ?
Ag4 Ag3 Ag16 Ni5 36.26(15) . . . . ?
Ag2 Ag3 Ag16 Ni5 -18.29(13) . . . . ?
Ni13 Ag3 Ag16 Ni6 48.98(8) . . . . ?
Ag11 Ag3 Ag16 Ni6 -141.6(15) . . . . ?
Ni4 Ag3 Ag16 Ni6 47.60(10) . . . . ?
Ni2 Ag3 Ag16 Ni6 -3.11(9) . . . . ?
Ag6 Ag3 Ag16 Ni6 122.52(8) . . . . ?
Ag5 Ag3 Ag16 Ni6 -59.18(7) . . . . ?
Ag12 Ag3 Ag16 Ni6 124.49(9) . . . . ?
Ag7 Ag3 Ag16 Ni6 -61.82(9) . . . . ?
Ag1 Ag3 Ag16 Ni6 -167.68(8) . . . . ?
Ag4 Ag3 Ag16 Ni6 -113.30(7) . . . . ?
Ag2 Ag3 Ag16 Ni6 -167.84(8) . . . . ?
Ni13 Ag3 Ag16 Ag5 108.16(7) . . . . ?
Ag11 Ag3 Ag16 Ag5 -82.4(15) . . . . ?
Ni4 Ag3 Ag16 Ag5 106.78(9) . . . . ?
Ni2 Ag3 Ag16 Ag5 56.07(7) . . . . ?
Ag6 Ag3 Ag16 Ag5 -178.30(6) . . . . ?
Ag12 Ag3 Ag16 Ag5 -176.33(8) . . . . ?
Ag7 Ag3 Ag16 Ag5 -2.64(7) . . . . ?
Ag1 Ag3 Ag16 Ag5 -108.50(7) . . . . ?
Ag4 Ag3 Ag16 Ag5 -54.12(5) . . . . ?
Ag2 Ag3 Ag16 Ag5 -108.67(6) . . . . ?
Ni13 Ag3 Ag16 Ag6 -73.54(7) . . . . ?
Ag11 Ag3 Ag16 Ag6 95.9(15) . . . . ?
Ni4 Ag3 Ag16 Ag6 -74.92(9) . . . . ?
Ni2 Ag3 Ag16 Ag6 -125.64(8) . . . . ?
Ag5 Ag3 Ag16 Ag6 178.30(6) . . . . ?
Ag12 Ag3 Ag16 Ag6 1.97(7) . . . . ?
Ag7 Ag3 Ag16 Ag6 175.66(8) . . . . ?
Ag1 Ag3 Ag16 Ag6 69.80(7) . . . . ?
Ag4 Ag3 Ag16 Ag6 124.18(6) . . . . ?
Ag2 Ag3 Ag16 Ag6 69.63(5) . . . . ?
Ni13 Ag3 Ag16 Ag2 -143.17(8) . . . . ?
Ag11 Ag3 Ag16 Ag2 26.3(15) . . . . ?
Ni4 Ag3 Ag16 Ag2 -144.56(9) . . . . ?
Ni2 Ag3 Ag16 Ag2 164.73(8) . . . . ?
Ag6 Ag3 Ag16 Ag2 -69.63(5) . . . . ?
Ag5 Ag3 Ag16 Ag2 108.67(6) . . . . ?
Ag12 Ag3 Ag16 Ag2 -67.66(7) . . . . ?
Ag7 Ag3 Ag16 Ag2 106.03(7) . . . . ?
Ag1 Ag3 Ag16 Ag2 0.16(7) . . . . ?
Ag4 Ag3 Ag16 Ag2 54.55(5) . . . . ?
Ni13 Ag3 Ag16 Ag15 162.75(8) . . . . ?
Ag11 Ag3 Ag16 Ag15 -27.8(16) . . . . ?
Ni4 Ag3 Ag16 Ag15 161.36(8) . . . . ?
Ni2 Ag3 Ag16 Ag15 110.65(7) . . . . ?
Ag6 Ag3 Ag16 Ag15 -123.71(6) . . . . ?
Ag5 Ag3 Ag16 Ag15 54.58(5) . . . . ?
Ag12 Ag3 Ag16 Ag15 -121.74(7) . . . . ?
Ag7 Ag3 Ag16 Ag15 51.95(8) . . . . ?
Ag1 Ag3 Ag16 Ag15 -53.92(8) . . . . ?
Ag4 Ag3 Ag16 Ag15 0.47(6) . . . . ?
Ag2 Ag3 Ag16 Ag15 -54.08(5) . . . . ?
Ni13 Ag3 Ag16 Ni24 -107.95(9) . . . . ?
Ag11 Ag3 Ag16 Ni24 61.5(16) . . . . ?
Ni4 Ag3 Ag16 Ni24 -109.34(10) . . . . ?
Ni2 Ag3 Ag16 Ni24 -160.05(9) . . . . ?
Ag6 Ag3 Ag16 Ni24 -34.41(7) . . . . ?
Ag5 Ag3 Ag16 Ni24 143.88(8) . . . . ?
Ag12 Ag3 Ag16 Ni24 -32.44(10) . . . . ?
Ag7 Ag3 Ag16 Ni24 141.25(8) . . . . ?
Ag1 Ag3 Ag16 Ni24 35.38(10) . . . . ?
Ag4 Ag3 Ag16 Ni24 89.76(8) . . . . ?
Ag2 Ag3 Ag16 Ni24 35.22(7) . . . . ?
Ag11 Ag3 Ag16 Ni13 169.4(16) . . . . ?
Ni4 Ag3 Ag16 Ni13 -1.38(10) . . . . ?
Ni2 Ag3 Ag16 Ni13 -52.09(8) . . . . ?
Ag6 Ag3 Ag16 Ni13 73.54(7) . . . . ?
Ag5 Ag3 Ag16 Ni13 -108.16(7) . . . . ?
Ag12 Ag3 Ag16 Ni13 75.51(9) . . . . ?
Ag7 Ag3 Ag16 Ni13 -110.80(9) . . . . ?
Ag1 Ag3 Ag16 Ni13 143.34(9) . . . . ?
Ag4 Ag3 Ag16 Ni13 -162.28(8) . . . . ?
Ag2 Ag3 Ag16 Ni13 143.17(8) . . . . ?
Ni12 Ag5 Ag16 C20 -31.5(8) . . . . ?
Ni6 Ag5 Ag16 C20 95.3(8) . . . . ?
Ag7 Ag5 Ag16 C20 -164.2(8) . . . . ?
Ag4 Ag5 Ag16 C20 -108.6(8) . . . . ?
Ag3 Ag5 Ag16 C20 -166.9(8) . . . . ?
Ni2 Ag5 Ag16 C20 139.3(8) . . . . ?
Ag15 Ag5 Ag16 C20 -54.8(8) . . . . ?
Ni19 Ag5 Ag16 C20 -85.5(8) . . . . ?
Ni12 Ag5 Ag16 Ni5 -3.75(11) . . . . ?
Ni6 Ag5 Ag16 Ni5 123.04(10) . . . . ?
Ag7 Ag5 Ag16 Ni5 -136.51(8) . . . . ?
Ag4 Ag5 Ag16 Ni5 -80.91(8) . . . . ?
Ag3 Ag5 Ag16 Ni5 -139.20(9) . . . . ?
Ni2 Ag5 Ag16 Ni5 166.98(9) . . . . ?
Ag15 Ag5 Ag16 Ni5 -27.06(8) . . . . ?
Ni19 Ag5 Ag16 Ni5 -57.77(16) . . . . ?
Ni12 Ag5 Ag16 Ni6 -126.79(10) . . . . ?
Ag7 Ag5 Ag16 Ni6 100.45(9) . . . . ?
Ag4 Ag5 Ag16 Ni6 156.05(9) . . . . ?
Ag3 Ag5 Ag16 Ni6 97.76(8) . . . . ?
Ni2 Ag5 Ag16 Ni6 43.94(8) . . . . ?
Ag15 Ag5 Ag16 Ni6 -150.09(9) . . . . ?
Ni19 Ag5 Ag16 Ni6 179.19(15) . . . . ?
Ni12 Ag5 Ag16 Ag3 135.45(8) . . . . ?
Ni6 Ag5 Ag16 Ag3 -97.76(8) . . . . ?
Ag7 Ag5 Ag16 Ag3 2.69(7) . . . . ?
Ag4 Ag5 Ag16 Ag3 58.29(5) . . . . ?
Ni2 Ag5 Ag16 Ag3 -53.82(6) . . . . ?
Ag15 Ag5 Ag16 Ag3 112.14(6) . . . . ?
Ni19 Ag5 Ag16 Ag3 81.42(13) . . . . ?
Ni12 Ag5 Ag16 Ag6 133.72(8) . . . . ?
Ni6 Ag5 Ag16 Ag6 -99.49(9) . . . . ?
Ag7 Ag5 Ag16 Ag6 0.96(11) . . . . ?
Ag4 Ag5 Ag16 Ag6 56.56(8) . . . . ?
Ag3 Ag5 Ag16 Ag6 -1.73(7) . . . . ?
Ni2 Ag5 Ag16 Ag6 -55.55(9) . . . . ?
Ag15 Ag5 Ag16 Ag6 110.41(8) . . . . ?
Ni19 Ag5 Ag16 Ag6 79.69(15) . . . . ?
Ni12 Ag5 Ag16 Ag2 76.75(8) . . . . ?
Ni6 Ag5 Ag16 Ag2 -156.46(9) . . . . ?
Ag7 Ag5 Ag16 Ag2 -56.01(8) . . . . ?
Ag4 Ag5 Ag16 Ag2 -0.40(6) . . . . ?
Ag3 Ag5 Ag16 Ag2 -58.70(5) . . . . ?
Ni2 Ag5 Ag16 Ag2 -112.51(7) . . . . ?
Ag15 Ag5 Ag16 Ag2 53.45(5) . . . . ?
Ni19 Ag5 Ag16 Ag2 22.73(15) . . . . ?
Ni12 Ag5 Ag16 Ag15 23.30(7) . . . . ?
Ni6 Ag5 Ag16 Ag15 150.09(9) . . . . ?
Ag7 Ag5 Ag16 Ag15 -109.46(7) . . . . ?
Ag4 Ag5 Ag16 Ag15 -53.85(5) . . . . ?
Ag3 Ag5 Ag16 Ag15 -112.14(6) . . . . ?
Ni2 Ag5 Ag16 Ag15 -165.96(7) . . . . ?
Ni19 Ag5 Ag16 Ag15 -30.72(13) . . . . ?
Ni12 Ag5 Ag16 Ni24 50.58(17) . . . . ?
Ni6 Ag5 Ag16 Ni24 177.37(16) . . . . ?
Ag7 Ag5 Ag16 Ni24 -82.18(16) . . . . ?
Ag4 Ag5 Ag16 Ni24 -26.58(15) . . . . ?
Ag3 Ag5 Ag16 Ni24 -84.87(14) . . . . ?
Ni2 Ag5 Ag16 Ni24 -138.69(14) . . . . ?
Ag15 Ag5 Ag16 Ni24 27.27(14) . . . . ?
Ni19 Ag5 Ag16 Ni24 -3.4(2) . . . . ?
Ni12 Ag5 Ag16 Ni13 -170.69(8) . . . . ?
Ni6 Ag5 Ag16 Ni13 -43.90(8) . . . . ?
Ag7 Ag5 Ag16 Ni13 56.54(9) . . . . ?
Ag4 Ag5 Ag16 Ni13 112.15(7) . . . . ?
Ag3 Ag5 Ag16 Ni13 53.86(6) . . . . ?
Ni2 Ag5 Ag16 Ni13 0.04(8) . . . . ?
Ag15 Ag5 Ag16 Ni13 166.00(7) . . . . ?
Ni19 Ag5 Ag16 Ni13 135.28(13) . . . . ?
Ni7 Ag6 Ag16 C20 36.7(4) . . . . ?
Ni1 Ag6 Ag16 C20 -124.0(4) . . . . ?
Ag3 Ag6 Ag16 C20 174.7(4) . . . . ?
Ag8 Ag6 Ag16 C20 101.7(4) . . . . ?
Ag2 Ag6 Ag16 C20 99.5(4) . . . . ?
Ag12 Ag6 Ag16 C20 172.8(4) . . . . ?
Ni24 Ag6 Ag16 C20 31.8(4) . . . . ?
Ni13 Ag6 Ag16 C20 -118.0(4) . . . . ?
Ni7 Ag6 Ag16 Ni5 1.69(12) . . . . ?
Ni1 Ag6 Ag16 Ni5 -158.98(10) . . . . ?
Ag3 Ag6 Ag16 Ni5 139.71(9) . . . . ?
Ag8 Ag6 Ag16 Ni5 66.72(11) . . . . ?
Ag2 Ag6 Ag16 Ni5 64.52(8) . . . . ?
Ag12 Ag6 Ag16 Ni5 137.78(9) . . . . ?
Ni24 Ag6 Ag16 Ni5 -3.24(9) . . . . ?
Ni13 Ag6 Ag16 Ni5 -153.00(10) . . . . ?
Ni7 Ag6 Ag16 Ni6 157.27(10) . . . . ?
Ni1 Ag6 Ag16 Ni6 -3.39(12) . . . . ?
Ag3 Ag6 Ag16 Ni6 -64.70(8) . . . . ?
Ag8 Ag6 Ag16 Ni6 -137.70(9) . . . . ?
Ag2 Ag6 Ag16 Ni6 -139.89(9) . . . . ?
Ag12 Ag6 Ag16 Ni6 -66.63(10) . . . . ?
Ni24 Ag6 Ag16 Ni6 152.34(10) . . . . ?
Ni13 Ag6 Ag16 Ni6 2.58(9) . . . . ?
Ni7 Ag6 Ag16 Ag3 -138.03(9) . . . . ?
Ni1 Ag6 Ag16 Ag3 61.31(8) . . . . ?
Ag8 Ag6 Ag16 Ag3 -73.00(7) . . . . ?
Ag2 Ag6 Ag16 Ag3 -75.19(5) . . . . ?
Ag12 Ag6 Ag16 Ag3 -1.93(7) . . . . ?
Ni24 Ag6 Ag16 Ag3 -142.96(8) . . . . ?
Ni13 Ag6 Ag16 Ag3 67.28(7) . . . . ?
Ni7 Ag6 Ag16 Ag5 -136.29(9) . . . . ?
Ni1 Ag6 Ag16 Ag5 63.04(11) . . . . ?
Ag3 Ag6 Ag16 Ag5 1.73(7) . . . . ?
Ag8 Ag6 Ag16 Ag5 -71.26(10) . . . . ?
Ag2 Ag6 Ag16 Ag5 -73.46(7) . . . . ?
Ag12 Ag6 Ag16 Ag5 -0.20(11) . . . . ?
Ni24 Ag6 Ag16 Ag5 -141.22(9) . . . . ?
Ni13 Ag6 Ag16 Ag5 69.02(9) . . . . ?
Ni7 Ag6 Ag16 Ag2 -62.83(8) . . . . ?
Ni1 Ag6 Ag16 Ag2 136.50(9) . . . . ?
Ag3 Ag6 Ag16 Ag2 75.19(5) . . . . ?
Ag8 Ag6 Ag16 Ag2 2.19(7) . . . . ?
Ag12 Ag6 Ag16 Ag2 73.26(7) . . . . ?
Ni24 Ag6 Ag16 Ag2 -67.76(7) . . . . ?
Ni13 Ag6 Ag16 Ag2 142.47(8) . . . . ?
Ni7 Ag6 Ag16 Ag15 -63.19(11) . . . . ?
Ni1 Ag6 Ag16 Ag15 136.14(9) . . . . ?
Ag3 Ag6 Ag16 Ag15 74.83(8) . . . . ?
Ag8 Ag6 Ag16 Ag15 1.83(11) . . . . ?
Ag2 Ag6 Ag16 Ag15 -0.36(7) . . . . ?
Ag12 Ag6 Ag16 Ag15 72.90(10) . . . . ?
Ni24 Ag6 Ag16 Ag15 -68.13(9) . . . . ?
Ni13 Ag6 Ag16 Ag15 142.11(9) . . . . ?
Ni7 Ag6 Ag16 Ni24 4.93(9) . . . . ?
Ni1 Ag6 Ag16 Ni24 -155.73(10) . . . . ?
Ag3 Ag6 Ag16 Ni24 142.96(8) . . . . ?
Ag8 Ag6 Ag16 Ni24 69.96(9) . . . . ?
Ag2 Ag6 Ag16 Ni24 67.76(7) . . . . ?
Ag12 Ag6 Ag16 Ni24 141.03(9) . . . . ?
Ni13 Ag6 Ag16 Ni24 -149.76(9) . . . . ?
Ni7 Ag6 Ag16 Ni13 154.69(10) . . . . ?
Ni1 Ag6 Ag16 Ni13 -5.97(9) . . . . ?
Ag3 Ag6 Ag16 Ni13 -67.28(7) . . . . ?
Ag8 Ag6 Ag16 Ni13 -140.28(9) . . . . ?
Ag2 Ag6 Ag16 Ni13 -142.47(8) . . . . ?
Ag12 Ag6 Ag16 Ni13 -69.21(9) . . . . ?
Ni24 Ag6 Ag16 Ni13 149.76(9) . . . . ?
Ni18 Ag2 Ag16 C20 -12.2(4) . . . . ?
Ni23 Ag2 Ag16 C20 39.9(4) . . . . ?
Ni24 Ag2 Ag16 C20 -10.5(4) . . . . ?
Ag10 Ag2 Ag16 C20 -158.4(9) . . . . ?
Ag15 Ag2 Ag16 C20 98.1(4) . . . . ?
Ag8 Ag2 Ag16 C20 -84.4(4) . . . . ?
Ag6 Ag2 Ag16 C20 -82.2(4) . . . . ?
Ag9 Ag2 Ag16 C20 102.1(4) . . . . ?
Ag4 Ag2 Ag16 C20 153.3(4) . . . . ?
Ag1 Ag2 Ag16 C20 -151.5(4) . . . . ?
Ag3 Ag2 Ag16 C20 -151.3(4) . . . . ?
Ni18 Ag2 Ag16 Ni5 -51.91(10) . . . . ?
Ni23 Ag2 Ag16 Ni5 0.28(8) . . . . ?
Ni24 Ag2 Ag16 Ni5 -50.12(8) . . . . ?
Ag10 Ag2 Ag16 Ni5 162.0(9) . . . . ?
Ag15 Ag2 Ag16 Ni5 58.47(7) . . . . ?
Ag8 Ag2 Ag16 Ni5 -124.08(9) . . . . ?
Ag6 Ag2 Ag16 Ni5 -121.89(8) . . . . ?
Ag9 Ag2 Ag16 Ni5 62.43(9) . . . . ?
Ag4 Ag2 Ag16 Ni5 113.68(7) . . . . ?
Ag1 Ag2 Ag16 Ni5 168.83(8) . . . . ?
Ag3 Ag2 Ag16 Ni5 168.99(8) . . . . ?
Ni18 Ag2 Ag16 Ni6 159.62(13) . . . . ?
Ni23 Ag2 Ag16 Ni6 -148.19(14) . . . . ?
Ni24 Ag2 Ag16 Ni6 161.41(15) . . . . ?
Ag10 Ag2 Ag16 Ni6 13.5(9) . . . . ?
Ag15 Ag2 Ag16 Ni6 -90.01(14) . . . . ?
Ag8 Ag2 Ag16 Ni6 87.44(15) . . . . ?
Ag6 Ag2 Ag16 Ni6 89.63(14) . . . . ?
Ag9 Ag2 Ag16 Ni6 -86.04(15) . . . . ?
Ag4 Ag2 Ag16 Ni6 -34.80(15) . . . . ?
Ag1 Ag2 Ag16 Ni6 20.36(17) . . . . ?
Ag3 Ag2 Ag16 Ni6 20.52(13) . . . . ?
Ni18 Ag2 Ag16 Ag3 139.10(9) . . . . ?
Ni23 Ag2 Ag16 Ag3 -168.71(8) . . . . ?
Ni24 Ag2 Ag16 Ag3 140.89(8) . . . . ?
Ag10 Ag2 Ag16 Ag3 -7.0(9) . . . . ?
Ag15 Ag2 Ag16 Ag3 -110.52(6) . . . . ?
Ag8 Ag2 Ag16 Ag3 66.93(7) . . . . ?
Ag6 Ag2 Ag16 Ag3 69.12(6) . . . . ?
Ag9 Ag2 Ag16 Ag3 -106.56(8) . . . . ?
Ag4 Ag2 Ag16 Ag3 -55.31(5) . . . . ?
Ag1 Ag2 Ag16 Ag3 -0.16(7) . . . . ?
Ni18 Ag2 Ag16 Ag5 -165.20(8) . . . . ?
Ni23 Ag2 Ag16 Ag5 -113.01(7) . . . . ?
Ni24 Ag2 Ag16 Ag5 -163.41(8) . . . . ?
Ag10 Ag2 Ag16 Ag5 48.7(9) . . . . ?
Ag15 Ag2 Ag16 Ag5 -54.82(5) . . . . ?
Ag8 Ag2 Ag16 Ag5 122.63(7) . . . . ?
Ag6 Ag2 Ag16 Ag5 124.82(7) . . . . ?
Ag9 Ag2 Ag16 Ag5 -50.86(8) . . . . ?
Ag4 Ag2 Ag16 Ag5 0.39(6) . . . . ?
Ag1 Ag2 Ag16 Ag5 55.54(8) . . . . ?
Ag3 Ag2 Ag16 Ag5 55.70(5) . . . . ?
Ni18 Ag2 Ag16 Ag6 69.99(9) . . . . ?
Ni23 Ag2 Ag16 Ag6 122.18(8) . . . . ?
Ni24 Ag2 Ag16 Ag6 71.77(7) . . . . ?
Ag10 Ag2 Ag16 Ag6 -76.1(9) . . . . ?
Ag15 Ag2 Ag16 Ag6 -179.64(7) . . . . ?
Ag8 Ag2 Ag16 Ag6 -2.19(7) . . . . ?
Ag9 Ag2 Ag16 Ag6 -175.68(8) . . . . ?
Ag4 Ag2 Ag16 Ag6 -124.43(6) . . . . ?
Ag1 Ag2 Ag16 Ag6 -69.28(7) . . . . ?
Ag3 Ag2 Ag16 Ag6 -69.12(6) . . . . ?
Ni18 Ag2 Ag16 Ag15 -110.37(9) . . . . ?
Ni23 Ag2 Ag16 Ag15 -58.18(7) . . . . ?
Ni24 Ag2 Ag16 Ag15 -108.58(8) . . . . ?
Ag10 Ag2 Ag16 Ag15 103.5(9) . . . . ?
Ag8 Ag2 Ag16 Ag15 177.45(8) . . . . ?
Ag6 Ag2 Ag16 Ag15 179.64(7) . . . . ?
Ag9 Ag2 Ag16 Ag15 3.96(7) . . . . ?
Ag4 Ag2 Ag16 Ag15 55.21(5) . . . . ?
Ag1 Ag2 Ag16 Ag15 110.36(7) . . . . ?
Ag3 Ag2 Ag16 Ag15 110.52(6) . . . . ?
Ni18 Ag2 Ag16 Ni24 -1.79(10) . . . . ?
Ni23 Ag2 Ag16 Ni24 50.40(8) . . . . ?
Ag10 Ag2 Ag16 Ni24 -147.9(9) . . . . ?
Ag15 Ag2 Ag16 Ni24 108.58(8) . . . . ?
Ag8 Ag2 Ag16 Ni24 -73.96(9) . . . . ?
Ag6 Ag2 Ag16 Ni24 -71.77(7) . . . . ?
Ag9 Ag2 Ag16 Ni24 112.55(9) . . . . ?
Ag4 Ag2 Ag16 Ni24 163.80(8) . . . . ?
Ag1 Ag2 Ag16 Ni24 -141.05(9) . . . . ?
Ag3 Ag2 Ag16 Ni24 -140.89(8) . . . . ?
Ni18 Ag2 Ag16 Ni13 105.63(10) . . . . ?
Ni23 Ag2 Ag16 Ni13 157.82(9) . . . . ?
Ni24 Ag2 Ag16 Ni13 107.42(10) . . . . ?
Ag10 Ag2 Ag16 Ni13 -40.5(9) . . . . ?
Ag15 Ag2 Ag16 Ni13 -144.00(9) . . . . ?
Ag8 Ag2 Ag16 Ni13 33.45(11) . . . . ?
Ag6 Ag2 Ag16 Ni13 35.64(8) . . . . ?
Ag9 Ag2 Ag16 Ni13 -140.03(8) . . . . ?
Ag4 Ag2 Ag16 Ni13 -88.79(8) . . . . ?
Ag1 Ag2 Ag16 Ni13 -33.64(10) . . . . ?
Ag3 Ag2 Ag16 Ni13 -33.47(7) . . . . ?
Ni12 Ag15 Ag16 C20 134.0(4) . . . . ?
Ni5 Ag15 Ag16 C20 6.2(4) . . . . ?
Ag9 Ag15 Ag16 C20 -95.7(4) . . . . ?
Ag2 Ag15 Ag16 C20 -91.6(4) . . . . ?
Ag4 Ag15 Ag16 C20 -149.8(4) . . . . ?
Ag5 Ag15 Ag16 C20 156.7(4) . . . . ?
Ni23 Ag15 Ag16 C20 -37.9(4) . . . . ?
Ni15 Ag15 Ag16 C20 -174.9(4) . . . . ?
Ni12 Ag15 Ag16 Ni5 127.75(10) . . . . ?
Ag9 Ag15 Ag16 Ni5 -101.96(9) . . . . ?
Ag2 Ag15 Ag16 Ni5 -97.87(8) . . . . ?
Ag4 Ag15 Ag16 Ni5 -156.05(8) . . . . ?
Ag5 Ag15 Ag16 Ni5 150.51(8) . . . . ?
Ni23 Ag15 Ag16 Ni5 -44.18(8) . . . . ?
Ni15 Ag15 Ag16 Ni5 178.89(13) . . . . ?
Ni12 Ag15 Ag16 Ni6 5.10(12) . . . . ?
Ni5 Ag15 Ag16 Ni6 -122.65(10) . . . . ?
Ag9 Ag15 Ag16 Ni6 135.39(9) . . . . ?
Ag2 Ag15 Ag16 Ni6 139.48(9) . . . . ?
Ag4 Ag15 Ag16 Ni6 81.30(9) . . . . ?
Ag5 Ag15 Ag16 Ni6 27.86(8) . . . . ?
Ni23 Ag15 Ag16 Ni6 -166.83(9) . . . . ?
Ni15 Ag15 Ag16 Ni6 56.24(14) . . . . ?
Ni12 Ag15 Ag16 Ag3 -76.69(8) . . . . ?
Ni5 Ag15 Ag16 Ag3 155.57(8) . . . . ?
Ag9 Ag15 Ag16 Ag3 53.61(8) . . . . ?
Ag2 Ag15 Ag16 Ag3 57.70(5) . . . . ?
Ag4 Ag15 Ag16 Ag3 -0.49(6) . . . . ?
Ag5 Ag15 Ag16 Ag3 -53.92(5) . . . . ?
Ni23 Ag15 Ag16 Ag3 111.39(7) . . . . ?
Ni15 Ag15 Ag16 Ag3 -25.54(12) . . . . ?
Ni12 Ag15 Ag16 Ag5 -22.76(8) . . . . ?
Ni5 Ag15 Ag16 Ag5 -150.51(8) . . . . ?
Ag9 Ag15 Ag16 Ag5 107.53(8) . . . . ?
Ag2 Ag15 Ag16 Ag5 111.62(6) . . . . ?
Ag4 Ag15 Ag16 Ag5 53.44(5) . . . . ?
Ni23 Ag15 Ag16 Ag5 165.31(7) . . . . ?
Ni15 Ag15 Ag16 Ag5 28.38(11) . . . . ?
Ni12 Ag15 Ag16 Ag6 -134.02(8) . . . . ?
Ni5 Ag15 Ag16 Ag6 98.24(9) . . . . ?
Ag9 Ag15 Ag16 Ag6 -3.72(11) . . . . ?
Ag2 Ag15 Ag16 Ag6 0.37(7) . . . . ?
Ag4 Ag15 Ag16 Ag6 -57.82(8) . . . . ?
Ag5 Ag15 Ag16 Ag6 -111.25(8) . . . . ?
Ni23 Ag15 Ag16 Ag6 54.06(9) . . . . ?
Ni15 Ag15 Ag16 Ag6 -82.87(13) . . . . ?
Ni12 Ag15 Ag16 Ag2 -134.38(9) . . . . ?
Ni5 Ag15 Ag16 Ag2 97.87(8) . . . . ?
Ag9 Ag15 Ag16 Ag2 -4.08(7) . . . . ?
Ag4 Ag15 Ag16 Ag2 -58.18(5) . . . . ?
Ag5 Ag15 Ag16 Ag2 -111.62(6) . . . . ?
Ni23 Ag15 Ag16 Ag2 53.69(6) . . . . ?
Ni15 Ag15 Ag16 Ag2 -83.24(11) . . . . ?
Ni12 Ag15 Ag16 Ni24 171.86(9) . . . . ?
Ni5 Ag15 Ag16 Ni24 44.11(8) . . . . ?
Ag9 Ag15 Ag16 Ni24 -57.85(9) . . . . ?
Ag2 Ag15 Ag16 Ni24 -53.76(6) . . . . ?
Ag4 Ag15 Ag16 Ni24 -111.94(7) . . . . ?
Ag5 Ag15 Ag16 Ni24 -165.38(7) . . . . ?
Ni23 Ag15 Ag16 Ni24 -0.07(8) . . . . ?
Ni15 Ag15 Ag16 Ni24 -137.00(11) . . . . ?
Ni12 Ag15 Ag16 Ni13 -49.13(16) . . . . ?
Ni5 Ag15 Ag16 Ni13 -176.87(16) . . . . ?
Ag9 Ag15 Ag16 Ni13 81.17(15) . . . . ?
Ag2 Ag15 Ag16 Ni13 85.26(14) . . . . ?
Ag4 Ag15 Ag16 Ni13 27.07(15) . . . . ?
Ag5 Ag15 Ag16 Ni13 -26.36(13) . . . . ?
Ni23 Ag15 Ag16 Ni13 138.95(14) . . . . ?
Ni15 Ag15 Ag16 Ni13 2.0(2) . . . . ?
Ni8 Ag12 Ni1 C32 6.0(8) . . . . ?
Ag11 Ag12 Ni1 C32 -150.5(8) . . . . ?
Ag1 Ag12 Ni1 C32 141.4(8) . . . . ?
Ag3 Ag12 Ni1 C32 157.8(8) . . . . ?
Ag6 Ag12 Ni1 C32 96.8(8) . . . . ?
Ni22 Ag12 Ni1 C32 -84.7(8) . . . . ?
Ag8 Ag12 Ni1 C32 71.7(8) . . . . ?
Ni4 Ag12 Ni1 C32 -146.0(8) . . . . ?
Ni8 Ag12 Ni1 C31 101.3(8) . . . . ?
Ag11 Ag12 Ni1 C31 -55.2(8) . . . . ?
Ag1 Ag12 Ni1 C31 -123.3(8) . . . . ?
Ag3 Ag12 Ni1 C31 -106.8(8) . . . . ?
Ag6 Ag12 Ni1 C31 -167.9(8) . . . . ?
Ni22 Ag12 Ni1 C31 10.7(8) . . . . ?
Ag8 Ag12 Ni1 C31 167.1(8) . . . . ?
Ni4 Ag12 Ni1 C31 -50.6(8) . . . . ?
Ni8 Ag12 Ni1 C12 -101.7(12) . . . . ?
Ag11 Ag12 Ni1 C12 101.8(12) . . . . ?
Ag1 Ag12 Ni1 C12 33.7(12) . . . . ?
Ag3 Ag12 Ni1 C12 50.2(12) . . . . ?
Ag6 Ag12 Ni1 C12 -10.9(12) . . . . ?
Ni22 Ag12 Ni1 C12 167.7(12) . . . . ?
Ag8 Ag12 Ni1 C12 -35.9(12) . . . . ?
Ni4 Ag12 Ni1 C12 106.4(12) . . . . ?
Ni8 Ag12 Ni1 Ni13 -149.18(12) . . . . ?
Ag11 Ag12 Ni1 Ni13 54.28(13) . . . . ?
Ag1 Ag12 Ni1 Ni13 -13.79(19) . . . . ?
Ag3 Ag12 Ni1 Ni13 2.65(11) . . . . ?
Ag6 Ag12 Ni1 Ni13 -58.41(10) . . . . ?
Ni22 Ag12 Ni1 Ni13 120.1(2) . . . . ?
Ag8 Ag12 Ni1 Ni13 -83.45(12) . . . . ?
Ni4 Ag12 Ni1 Ni13 58.87(11) . . . . ?
Ni8 Ag12 Ni1 Ni4 151.95(13) . . . . ?
Ag11 Ag12 Ni1 Ni4 -4.58(10) . . . . ?
Ag1 Ag12 Ni1 Ni4 -72.66(15) . . . . ?
Ag3 Ag12 Ni1 Ni4 -56.22(8) . . . . ?
Ag6 Ag12 Ni1 Ni4 -117.28(10) . . . . ?
Ni22 Ag12 Ni1 Ni4 61.3(2) . . . . ?
Ag8 Ag12 Ni1 Ni4 -142.32(9) . . . . ?
Ni8 Ag12 Ni1 Ag6 -90.77(12) . . . . ?
Ag11 Ag12 Ni1 Ag6 112.70(8) . . . . ?
Ag1 Ag12 Ni1 Ag6 44.62(13) . . . . ?
Ag3 Ag12 Ni1 Ag6 61.06(6) . . . . ?
Ni22 Ag12 Ni1 Ag6 178.6(2) . . . . ?
Ag8 Ag12 Ni1 Ag6 -25.04(8) . . . . ?
Ni4 Ag12 Ni1 Ag6 117.28(10) . . . . ?
Ni7 Ag6 Ni1 C32 2.8(8) . . . . ?
Ag16 Ag6 Ni1 C32 158.4(8) . . . . ?
Ag3 Ag6 Ni1 C32 -151.0(8) . . . . ?
Ag8 Ag6 Ni1 C32 -64.1(8) . . . . ?
Ag2 Ag6 Ni1 C32 -134.2(8) . . . . ?
Ag12 Ag6 Ni1 C32 -89.4(8) . . . . ?
Ni24 Ag6 Ni1 C32 92.0(8) . . . . ?
Ni13 Ag6 Ni1 C32 151.6(8) . . . . ?
Ni7 Ag6 Ni1 C31 113.0(13) . . . . ?
Ag16 Ag6 Ni1 C31 -91.4(13) . . . . ?
Ag3 Ag6 Ni1 C31 -40.8(13) . . . . ?
Ag8 Ag6 Ni1 C31 46.1(13) . . . . ?
Ag2 Ag6 Ni1 C31 -23.9(13) . . . . ?
Ag12 Ag6 Ni1 C31 20.8(13) . . . . ?
Ni24 Ag6 Ni1 C31 -157.8(13) . . . . ?
Ni13 Ag6 Ni1 C31 -98.2(13) . . . . ?
Ni7 Ag6 Ni1 C12 -95.1(8) . . . . ?
Ag16 Ag6 Ni1 C12 60.5(8) . . . . ?
Ag3 Ag6 Ni1 C12 111.1(8) . . . . ?
Ag8 Ag6 Ni1 C12 -162.0(8) . . . . ?
Ag2 Ag6 Ni1 C12 127.9(8) . . . . ?
Ag12 Ag6 Ni1 C12 172.7(8) . . . . ?
Ni24 Ag6 Ni1 C12 -5.9(8) . . . . ?
Ni13 Ag6 Ni1 C12 53.7(8) . . . . ?
Ni7 Ag6 Ni1 Ni13 -148.80(13) . . . . ?
Ag16 Ag6 Ni1 Ni13 6.80(11) . . . . ?
Ag3 Ag6 Ni1 Ni13 57.38(8) . . . . ?
Ag8 Ag6 Ni1 Ni13 144.30(10) . . . . ?
Ag2 Ag6 Ni1 Ni13 74.23(14) . . . . ?
Ag12 Ag6 Ni1 Ni13 118.97(10) . . . . ?
Ni24 Ag6 Ni1 Ni13 -59.6(3) . . . . ?
Ni7 Ag6 Ni1 Ni4 153.62(12) . . . . ?
Ag16 Ag6 Ni1 Ni4 -50.78(13) . . . . ?
Ag3 Ag6 Ni1 Ni4 -0.21(10) . . . . ?
Ag8 Ag6 Ni1 Ni4 86.72(12) . . . . ?
Ag2 Ag6 Ni1 Ni4 16.65(18) . . . . ?
Ag12 Ag6 Ni1 Ni4 61.39(10) . . . . ?
Ni24 Ag6 Ni1 Ni4 -117.2(2) . . . . ?
Ni13 Ag6 Ni1 Ni4 -57.58(11) . . . . ?
Ni7 Ag6 Ni1 Ag12 92.23(13) . . . . ?
Ag16 Ag6 Ni1 Ag12 -112.17(8) . . . . ?
Ag3 Ag6 Ni1 Ag12 -61.60(6) . . . . ?
Ag8 Ag6 Ni1 Ag12 25.33(8) . . . . ?
Ag2 Ag6 Ni1 Ag12 -44.74(13) . . . . ?
Ni24 Ag6 Ni1 Ag12 -178.6(2) . . . . ?
Ni13 Ag6 Ni1 Ag12 -118.97(10) . . . . ?
Ni13 Ag3 Ni2 C15 160.6(7) . . . . ?
Ag16 Ag3 Ni2 C15 -142.5(7) . . . . ?
Ag11 Ag3 Ni2 C15 35.7(7) . . . . ?
Ni4 Ag3 Ni2 C15 91.1(7) . . . . ?
Ag6 Ag3 Ni2 C15 162.5(7) . . . . ?
Ag5 Ag3 Ni2 C15 -87.9(7) . . . . ?
Ag12 Ag3 Ni2 C15 90.4(7) . . . . ?
Ag7 Ag3 Ni2 C15 -19.8(7) . . . . ?
Ag1 Ag3 Ni2 C15 11.6(7) . . . . ?
Ag4 Ag3 Ni2 C15 -54.4(7) . . . . ?
Ag2 Ag3 Ni2 C15 -118.9(7) . . . . ?
Ni13 Ag3 Ni2 C13 -85.6(8) . . . . ?
Ag16 Ag3 Ni2 C13 -28.7(8) . . . . ?
Ag11 Ag3 Ni2 C13 149.4(8) . . . . ?
Ni4 Ag3 Ni2 C13 -155.2(8) . . . . ?
Ag6 Ag3 Ni2 C13 -83.7(8) . . . . ?
Ag5 Ag3 Ni2 C13 25.8(8) . . . . ?
Ag12 Ag3 Ni2 C13 -155.8(8) . . . . ?
Ag7 Ag3 Ni2 C13 94.0(8) . . . . ?
Ag1 Ag3 Ni2 C13 125.4(8) . . . . ?
Ag4 Ag3 Ni2 C13 59.4(8) . . . . ?
Ag2 Ag3 Ni2 C13 -5.1(8) . . . . ?
Ni13 Ag3 Ni2 C33 33.9(7) . . . . ?
Ag16 Ag3 Ni2 C33 90.8(7) . . . . ?
Ag11 Ag3 Ni2 C33 -91.0(7) . . . . ?
Ni4 Ag3 Ni2 C33 -35.6(7) . . . . ?
Ag6 Ag3 Ni2 C33 35.8(7) . . . . ?
Ag5 Ag3 Ni2 C33 145.4(7) . . . . ?
Ag12 Ag3 Ni2 C33 -36.3(7) . . . . ?
Ag7 Ag3 Ni2 C33 -146.4(7) . . . . ?
Ag1 Ag3 Ni2 C33 -115.1(7) . . . . ?
Ag4 Ag3 Ni2 C33 178.9(7) . . . . ?
Ag2 Ag3 Ni2 C33 114.4(7) . . . . ?
Ni13 Ag3 Ni2 Ni3 123.59(12) . . . . ?
Ag16 Ag3 Ni2 Ni3 -179.48(10) . . . . ?
Ag11 Ag3 Ni2 Ni3 -1.33(10) . . . . ?
Ni4 Ag3 Ni2 Ni3 54.06(10) . . . . ?
Ag6 Ag3 Ni2 Ni3 125.51(10) . . . . ?
Ag5 Ag3 Ni2 Ni3 -124.92(11) . . . . ?
Ag12 Ag3 Ni2 Ni3 53.39(12) . . . . ?
Ag7 Ag3 Ni2 Ni3 -56.77(9) . . . . ?
Ag1 Ag3 Ni2 Ni3 -25.40(18) . . . . ?
Ag4 Ag3 Ni2 Ni3 -91.41(10) . . . . ?
Ag2 Ag3 Ni2 Ni3 -155.88(13) . . . . ?
Ni13 Ag3 Ni2 Ni6 -53.52(10) . . . . ?
Ag16 Ag3 Ni2 Ni6 3.42(9) . . . . ?
Ag11 Ag3 Ni2 Ni6 -178.43(10) . . . . ?
Ni4 Ag3 Ni2 Ni6 -123.04(12) . . . . ?
Ag6 Ag3 Ni2 Ni6 -51.60(12) . . . . ?
Ag5 Ag3 Ni2 Ni6 57.97(9) . . . . ?
Ag12 Ag3 Ni2 Ni6 -123.71(10) . . . . ?
Ag7 Ag3 Ni2 Ni6 126.13(11) . . . . ?
Ag1 Ag3 Ni2 Ni6 157.50(13) . . . . ?
Ag4 Ag3 Ni2 Ni6 91.49(10) . . . . ?
Ag2 Ag3 Ni2 Ni6 27.02(18) . . . . ?
Ni13 Ag3 Ni2 Ni4 69.52(10) . . . . ?
Ag16 Ag3 Ni2 Ni4 126.46(9) . . . . ?
Ag11 Ag3 Ni2 Ni4 -55.39(8) . . . . ?
Ag6 Ag3 Ni2 Ni4 71.44(10) . . . . ?
Ag5 Ag3 Ni2 Ni4 -178.98(11) . . . . ?
Ag12 Ag3 Ni2 Ni4 -0.67(11) . . . . ?
Ag7 Ag3 Ni2 Ni4 -110.83(10) . . . . ?
Ag1 Ag3 Ni2 Ni4 -79.46(16) . . . . ?
Ag4 Ag3 Ni2 Ni4 -145.47(9) . . . . ?
Ag2 Ag3 Ni2 Ni4 150.06(14) . . . . ?
Ag16 Ag3 Ni2 Ni13 56.94(8) . . . . ?
Ag11 Ag3 Ni2 Ni13 -124.92(9) . . . . ?
Ni4 Ag3 Ni2 Ni13 -69.52(10) . . . . ?
Ag6 Ag3 Ni2 Ni13 1.92(10) . . . . ?
Ag5 Ag3 Ni2 Ni13 111.49(9) . . . . ?
Ag12 Ag3 Ni2 Ni13 -70.20(10) . . . . ?
Ag7 Ag3 Ni2 Ni13 179.64(10) . . . . ?
Ag1 Ag3 Ni2 Ni13 -148.98(15) . . . . ?
Ag4 Ag3 Ni2 Ni13 145.01(9) . . . . ?
Ag2 Ag3 Ni2 Ni13 80.54(15) . . . . ?
Ni13 Ag3 Ni2 Ag5 -111.49(9) . . . . ?
Ag16 Ag3 Ni2 Ag5 -54.55(6) . . . . ?
Ag11 Ag3 Ni2 Ag5 123.59(7) . . . . ?
Ni4 Ag3 Ni2 Ag5 178.98(11) . . . . ?
Ag6 Ag3 Ni2 Ag5 -109.57(9) . . . . ?
Ag12 Ag3 Ni2 Ag5 178.31(9) . . . . ?
Ag7 Ag3 Ni2 Ag5 68.15(6) . . . . ?
Ag1 Ag3 Ni2 Ag5 99.53(14) . . . . ?
Ag4 Ag3 Ni2 Ag5 33.52(7) . . . . ?
Ag2 Ag3 Ni2 Ag5 -30.95(14) . . . . ?
Ni13 Ag3 Ni2 Ag7 -179.64(10) . . . . ?
Ag16 Ag3 Ni2 Ag7 -122.71(7) . . . . ?
Ag11 Ag3 Ni2 Ag7 55.44(6) . . . . ?
Ni4 Ag3 Ni2 Ag7 110.83(10) . . . . ?
Ag6 Ag3 Ni2 Ag7 -177.73(9) . . . . ?
Ag5 Ag3 Ni2 Ag7 -68.15(6) . . . . ?
Ag12 Ag3 Ni2 Ag7 110.16(9) . . . . ?
Ag1 Ag3 Ni2 Ag7 31.37(14) . . . . ?
Ag4 Ag3 Ni2 Ag7 -34.64(7) . . . . ?
Ag2 Ag3 Ni2 Ag7 -99.11(14) . . . . ?
Ni12 Ag5 Ni2 C15 -28.5(6) . . . . ?
Ni6 Ag5 Ni2 C15 -138.1(6) . . . . ?
Ag7 Ag5 Ni2 C15 47.7(6) . . . . ?
Ag16 Ag5 Ni2 C15 172.6(6) . . . . ?
Ag4 Ag5 Ni2 C15 82.3(6) . . . . ?
Ag3 Ag5 Ni2 C15 118.3(6) . . . . ?
Ag15 Ag5 Ni2 C15 150.0(6) . . . . ?
Ni19 Ag5 Ni2 C15 18.9(6) . . . . ?
Ni12 Ag5 Ni2 C13 55.5(7) . . . . ?
Ni6 Ag5 Ni2 C13 -54.1(7) . . . . ?
Ag7 Ag5 Ni2 C13 131.6(7) . . . . ?
Ag16 Ag5 Ni2 C13 -103.4(7) . . . . ?
Ag4 Ag5 Ni2 C13 166.3(7) . . . . ?
Ag3 Ag5 Ni2 C13 -157.7(7) . . . . ?
Ag15 Ag5 Ni2 C13 -126.0(7) . . . . ?
Ni19 Ag5 Ni2 C13 102.9(7) . . . . ?
Ni12 Ag5 Ni2 C33 153.1(11) . . . . ?
Ni6 Ag5 Ni2 C33 43.5(11) . . . . ?
Ag7 Ag5 Ni2 C33 -130.7(11) . . . . ?
Ag16 Ag5 Ni2 C33 -5.8(11) . . . . ?
Ag4 Ag5 Ni2 C33 -96.0(11) . . . . ?
Ag3 Ag5 Ni2 C33 -60.0(11) . . . . ?
Ag15 Ag5 Ni2 C33 -28.3(11) . . . . ?
Ni19 Ag5 Ni2 C33 -159.5(11) . . . . ?
Ni12 Ag5 Ni2 Ni3 -80.3(2) . . . . ?
Ni6 Ag5 Ni2 Ni3 170.06(16) . . . . ?
Ag7 Ag5 Ni2 Ni3 -4.19(10) . . . . ?
Ag16 Ag5 Ni2 Ni3 120.75(12) . . . . ?
Ag4 Ag5 Ni2 Ni3 30.50(14) . . . . ?
Ag3 Ag5 Ni2 Ni3 66.49(11) . . . . ?
Ag15 Ag5 Ni2 Ni3 98.19(17) . . . . ?
Ni19 Ag5 Ni2 Ni3 -32.97(14) . . . . ?
Ni12 Ag5 Ni2 Ni6 109.6(2) . . . . ?
Ag7 Ag5 Ni2 Ni6 -174.25(10) . . . . ?
Ag16 Ag5 Ni2 Ni6 -49.31(9) . . . . ?
Ag4 Ag5 Ni2 Ni6 -139.57(10) . . . . ?
Ag3 Ag5 Ni2 Ni6 -103.57(10) . . . . ?
Ag15 Ag5 Ni2 Ni6 -71.87(15) . . . . ?
Ni19 Ag5 Ni2 Ni6 156.96(10) . . . . ?
Ni12 Ag5 Ni2 Ni4 -145.79(19) . . . . ?
Ni6 Ag5 Ni2 Ni4 104.62(15) . . . . ?
Ag7 Ag5 Ni2 Ni4 -69.64(12) . . . . ?
Ag16 Ag5 Ni2 Ni4 55.31(13) . . . . ?
Ag4 Ag5 Ni2 Ni4 -34.95(15) . . . . ?
Ag3 Ag5 Ni2 Ni4 1.04(11) . . . . ?
Ag15 Ag5 Ni2 Ni4 32.7(2) . . . . ?
Ni19 Ag5 Ni2 Ni4 -98.42(13) . . . . ?
Ni12 Ag5 Ni2 Ni13 158.9(2) . . . . ?
Ni6 Ag5 Ni2 Ni13 49.27(10) . . . . ?
Ag7 Ag5 Ni2 Ni13 -124.99(9) . . . . ?
Ag16 Ag5 Ni2 Ni13 -0.04(8) . . . . ?
Ag4 Ag5 Ni2 Ni13 -90.30(10) . . . . ?
Ag3 Ag5 Ni2 Ni13 -54.31(8) . . . . ?
Ag15 Ag5 Ni2 Ni13 -22.60(18) . . . . ?
Ni19 Ag5 Ni2 Ni13 -153.77(9) . . . . ?
Ni12 Ag5 Ni2 Ag3 -146.8(2) . . . . ?
Ni6 Ag5 Ni2 Ag3 103.57(10) . . . . ?
Ag7 Ag5 Ni2 Ag3 -70.68(6) . . . . ?
Ag16 Ag5 Ni2 Ag3 54.27(6) . . . . ?
Ag4 Ag5 Ni2 Ag3 -35.99(7) . . . . ?
Ag15 Ag5 Ni2 Ag3 31.71(15) . . . . ?
Ni19 Ag5 Ni2 Ag3 -99.46(8) . . . . ?
Ni12 Ag5 Ni2 Ag7 -76.1(2) . . . . ?
Ni6 Ag5 Ni2 Ag7 174.25(10) . . . . ?
Ag16 Ag5 Ni2 Ag7 124.95(6) . . . . ?
Ag4 Ag5 Ni2 Ag7 34.69(7) . . . . ?
Ag3 Ag5 Ni2 Ag7 70.68(6) . . . . ?
Ag15 Ag5 Ni2 Ag7 102.39(14) . . . . ?
Ni19 Ag5 Ni2 Ag7 -28.78(8) . . . . ?
Ni3 Ag7 Ni2 C15 56.8(6) . . . . ?
Ni14 Ag7 Ni2 C15 -43.2(7) . . . . ?
Ag5 Ag7 Ni2 C15 -127.6(6) . . . . ?
Ag4 Ag7 Ni2 C15 -161.8(6) . . . . ?
Ag13 Ag7 Ni2 C15 130.9(6) . . . . ?
Ag11 Ag7 Ni2 C15 106.9(6) . . . . ?
Ag3 Ag7 Ni2 C15 161.4(6) . . . . ?
Ni19 Ag7 Ni2 C15 -97.3(6) . . . . ?
Ni3 Ag7 Ni2 C13 135.9(7) . . . . ?
Ni14 Ag7 Ni2 C13 35.9(7) . . . . ?
Ag5 Ag7 Ni2 C13 -48.4(7) . . . . ?
Ag4 Ag7 Ni2 C13 -82.7(7) . . . . ?
Ag13 Ag7 Ni2 C13 -150.0(7) . . . . ?
Ag11 Ag7 Ni2 C13 -174.0(7) . . . . ?
Ag3 Ag7 Ni2 C13 -119.5(7) . . . . ?
Ni19 Ag7 Ni2 C13 -18.2(7) . . . . ?
Ni3 Ag7 Ni2 C33 -45.9(11) . . . . ?
Ni14 Ag7 Ni2 C33 -145.9(11) . . . . ?
Ag5 Ag7 Ni2 C33 129.8(11) . . . . ?
Ag4 Ag7 Ni2 C33 95.5(11) . . . . ?
Ag13 Ag7 Ni2 C33 28.2(11) . . . . ?
Ag11 Ag7 Ni2 C33 4.2(11) . . . . ?
Ag3 Ag7 Ni2 C33 58.7(11) . . . . ?
Ni19 Ag7 Ni2 C33 160.1(11) . . . . ?
Ni14 Ag7 Ni2 Ni3 -100.0(2) . . . . ?
Ag5 Ag7 Ni2 Ni3 175.66(10) . . . . ?
Ag4 Ag7 Ni2 Ni3 141.37(10) . . . . ?
Ag13 Ag7 Ni2 Ni3 74.07(15) . . . . ?
Ag11 Ag7 Ni2 Ni3 50.10(9) . . . . ?
Ag3 Ag7 Ni2 Ni3 104.59(10) . . . . ?
Ni19 Ag7 Ni2 Ni3 -154.06(11) . . . . ?
Ni3 Ag7 Ni2 Ni6 -170.02(16) . . . . ?
Ni14 Ag7 Ni2 Ni6 90.0(2) . . . . ?
Ag5 Ag7 Ni2 Ni6 5.64(10) . . . . ?
Ag4 Ag7 Ni2 Ni6 -28.65(14) . . . . ?
Ag13 Ag7 Ni2 Ni6 -95.95(17) . . . . ?
Ag11 Ag7 Ni2 Ni6 -119.93(12) . . . . ?
Ag3 Ag7 Ni2 Ni6 -65.43(12) . . . . ?
Ni19 Ag7 Ni2 Ni6 35.92(15) . . . . ?
Ni3 Ag7 Ni2 Ni4 -49.26(10) . . . . ?
Ni14 Ag7 Ni2 Ni4 -149.3(2) . . . . ?
Ag5 Ag7 Ni2 Ni4 126.41(10) . . . . ?
Ag4 Ag7 Ni2 Ni4 92.12(10) . . . . ?
Ag13 Ag7 Ni2 Ni4 24.81(17) . . . . ?
Ag11 Ag7 Ni2 Ni4 0.84(9) . . . . ?
Ag3 Ag7 Ni2 Ni4 55.33(8) . . . . ?
Ni19 Ag7 Ni2 Ni4 156.68(9) . . . . ?
Ni3 Ag7 Ni2 Ni13 -104.94(14) . . . . ?
Ni14 Ag7 Ni2 Ni13 155.04(19) . . . . ?
Ag5 Ag7 Ni2 Ni13 70.72(12) . . . . ?
Ag4 Ag7 Ni2 Ni13 36.43(14) . . . . ?
Ag13 Ag7 Ni2 Ni13 -30.9(2) . . . . ?
Ag11 Ag7 Ni2 Ni13 -54.85(12) . . . . ?
Ag3 Ag7 Ni2 Ni13 -0.36(10) . . . . ?
Ni19 Ag7 Ni2 Ni13 100.99(13) . . . . ?
Ni3 Ag7 Ni2 Ag3 -104.59(10) . . . . ?
Ni14 Ag7 Ni2 Ag3 155.4(2) . . . . ?
Ag5 Ag7 Ni2 Ag3 71.08(6) . . . . ?
Ag4 Ag7 Ni2 Ag3 36.79(7) . . . . ?
Ag13 Ag7 Ni2 Ag3 -30.52(14) . . . . ?
Ag11 Ag7 Ni2 Ag3 -54.49(6) . . . . ?
Ni19 Ag7 Ni2 Ag3 101.35(9) . . . . ?
Ni3 Ag7 Ni2 Ag5 -175.66(10) . . . . ?
Ni14 Ag7 Ni2 Ag5 84.3(2) . . . . ?
Ag4 Ag7 Ni2 Ag5 -34.29(7) . . . . ?
Ag13 Ag7 Ni2 Ag5 -101.59(13) . . . . ?
Ag11 Ag7 Ni2 Ag5 -125.57(6) . . . . ?
Ag3 Ag7 Ni2 Ag5 -71.08(6) . . . . ?
Ni19 Ag7 Ni2 Ag5 30.27(8) . . . . ?
C15 Ni2 Ni3 C25 -6.1(15) . . . . ?
C13 Ni2 Ni3 C25 -10.7(17) . . . . ?
C33 Ni2 Ni3 C25 -132.2(15) . . . . ?
Ni6 Ni2 Ni3 C25 150.1(15) . . . . ?
Ni4 Ni2 Ni3 C25 -169.8(13) . . . . ?
Ni13 Ni2 Ni3 C25 -174.1(13) . . . . ?
Ag3 Ni2 Ni3 C25 131.7(13) . . . . ?
Ag5 Ni2 Ni3 C25 79.4(13) . . . . ?
Ag7 Ni2 Ni3 C25 75.3(13) . . . . ?
C13 Ni2 Ni3 C15 -4.6(13) . . . . ?
C33 Ni2 Ni3 C15 -126.0(10) . . . . ?
Ni6 Ni2 Ni3 C15 156.3(12) . . . . ?
Ni4 Ni2 Ni3 C15 -163.7(8) . . . . ?
Ni13 Ni2 Ni3 C15 -168.0(8) . . . . ?
Ag3 Ni2 Ni3 C15 137.8(8) . . . . ?
Ag5 Ni2 Ni3 C15 85.5(8) . . . . ?
Ag7 Ni2 Ni3 C15 81.4(8) . . . . ?
C15 Ni2 Ni3 C37 146.0(11) . . . . ?
C13 Ni2 Ni3 C37 141.4(12) . . . . ?
C33 Ni2 Ni3 C37 20.0(10) . . . . ?
Ni6 Ni2 Ni3 C37 -57.7(12) . . . . ?
Ni4 Ni2 Ni3 C37 -17.6(7) . . . . ?
Ni13 Ni2 Ni3 C37 -21.9(7) . . . . ?
Ag3 Ni2 Ni3 C37 -76.2(7) . . . . ?
Ag5 Ni2 Ni3 C37 -128.4(7) . . . . ?
Ag7 Ni2 Ni3 C37 -132.5(7) . . . . ?
C15 Ni2 Ni3 Ni4 163.7(8) . . . . ?
C13 Ni2 Ni3 Ni4 159.1(10) . . . . ?
C33 Ni2 Ni3 Ni4 37.6(7) . . . . ?
Ni6 Ni2 Ni3 Ni4 -40.1(9) . . . . ?
Ni13 Ni2 Ni3 Ni4 -4.29(13) . . . . ?
Ag3 Ni2 Ni3 Ni4 -58.55(9) . . . . ?
Ag5 Ni2 Ni3 Ni4 -110.78(12) . . . . ?
Ag7 Ni2 Ni3 Ni4 -114.88(10) . . . . ?
C15 Ni2 Ni3 Ag7 -81.4(8) . . . . ?
C13 Ni2 Ni3 Ag7 -86.0(10) . . . . ?
C33 Ni2 Ni3 Ag7 152.5(7) . . . . ?
Ni6 Ni2 Ni3 Ag7 74.8(9) . . . . ?
Ni4 Ni2 Ni3 Ag7 114.88(10) . . . . ?
Ni13 Ni2 Ni3 Ag7 110.59(12) . . . . ?
Ag3 Ni2 Ni3 Ag7 56.34(7) . . . . ?
Ag5 Ni2 Ni3 Ag7 4.10(10) . . . . ?
C15 Ni2 Ni3 Ag11 -136.4(8) . . . . ?
C13 Ni2 Ni3 Ag11 -141.0(10) . . . . ?
C33 Ni2 Ni3 Ag11 97.6(7) . . . . ?
Ni6 Ni2 Ni3 Ag11 19.9(10) . . . . ?
Ni4 Ni2 Ni3 Ag11 59.95(10) . . . . ?
Ni13 Ni2 Ni3 Ag11 55.66(15) . . . . ?
Ag3 Ni2 Ni3 Ag11 1.40(10) . . . . ?
Ag5 Ni2 Ni3 Ag11 -50.83(14) . . . . ?
Ag7 Ni2 Ni3 Ag11 -54.93(8) . . . . ?
Ni14 Ag7 Ni3 C25 -0.1(7) . . . . ?
Ag5 Ag7 Ni3 C25 -153.1(7) . . . . ?
Ag4 Ag7 Ni3 C25 138.1(7) . . . . ?
Ag13 Ag7 Ni3 C25 67.2(7) . . . . ?
Ag11 Ag7 Ni3 C25 94.8(7) . . . . ?
Ag3 Ag7 Ni3 C25 154.2(7) . . . . ?
Ni19 Ag7 Ni3 C25 -81.3(7) . . . . ?
Ni2 Ag7 Ni3 C25 -149.1(7) . . . . ?
Ni14 Ag7 Ni3 C15 96.0(7) . . . . ?
Ag5 Ag7 Ni3 C15 -57.0(7) . . . . ?
Ag4 Ag7 Ni3 C15 -125.7(7) . . . . ?
Ag13 Ag7 Ni3 C15 163.4(7) . . . . ?
Ag11 Ag7 Ni3 C15 -169.1(7) . . . . ?
Ag3 Ag7 Ni3 C15 -109.6(7) . . . . ?
Ni19 Ag7 Ni3 C15 14.9(7) . . . . ?
Ni2 Ag7 Ni3 C15 -52.9(7) . . . . ?
Ni14 Ag7 Ni3 C37 -108.3(10) . . . . ?
Ag5 Ag7 Ni3 C37 98.7(10) . . . . ?
Ag4 Ag7 Ni3 C37 29.9(10) . . . . ?
Ag13 Ag7 Ni3 C37 -40.9(10) . . . . ?
Ag11 Ag7 Ni3 C37 -13.4(10) . . . . ?
Ag3 Ag7 Ni3 C37 46.0(10) . . . . ?
Ni19 Ag7 Ni3 C37 170.6(10) . . . . ?
Ni2 Ag7 Ni3 C37 102.8(10) . . . . ?
Ni14 Ag7 Ni3 Ni4 -152.89(11) . . . . ?
Ag5 Ag7 Ni3 Ni4 54.11(12) . . . . ?
Ag4 Ag7 Ni3 Ni4 -14.66(19) . . . . ?
Ag13 Ag7 Ni3 Ni4 -85.53(12) . . . . ?
Ag11 Ag7 Ni3 Ni4 -58.00(10) . . . . ?
Ag3 Ag7 Ni3 Ni4 1.46(10) . . . . ?
Ni19 Ag7 Ni3 Ni4 126.0(2) . . . . ?
Ni2 Ag7 Ni3 Ni4 58.17(11) . . . . ?
Ni14 Ag7 Ni3 Ni2 148.94(12) . . . . ?
Ag5 Ag7 Ni3 Ni2 -4.06(10) . . . . ?
Ag4 Ag7 Ni3 Ni2 -72.84(15) . . . . ?
Ag13 Ag7 Ni3 Ni2 -143.71(9) . . . . ?
Ag11 Ag7 Ni3 Ni2 -116.17(10) . . . . ?
Ag3 Ag7 Ni3 Ni2 -56.72(8) . . . . ?
Ni19 Ag7 Ni3 Ni2 67.8(2) . . . . ?
Ni14 Ag7 Ni3 Ag11 -94.89(11) . . . . ?
Ag5 Ag7 Ni3 Ag11 112.10(8) . . . . ?
Ag4 Ag7 Ni3 Ag11 43.33(14) . . . . ?
Ag13 Ag7 Ni3 Ag11 -27.54(8) . . . . ?
Ag3 Ag7 Ni3 Ag11 59.45(6) . . . . ?
Ni19 Ag7 Ni3 Ag11 -176.0(2) . . . . ?
Ni2 Ag7 Ni3 Ag11 116.17(10) . . . . ?
Ni16 Ag11 Ni3 C25 -4.4(7) . . . . ?
Ag3 Ag11 Ni3 C25 -157.6(7) . . . . ?
Ag12 Ag11 Ni3 C25 150.4(7) . . . . ?
Ag7 Ag11 Ni3 C25 -97.0(7) . . . . ?
Ag1 Ag11 Ni3 C25 -138.1(7) . . . . ?
Ag13 Ag11 Ni3 C25 -70.1(7) . . . . ?
Ni4 Ag11 Ni3 C25 145.7(7) . . . . ?
Ni22 Ag11 Ni3 C25 79.7(8) . . . . ?
Ni16 Ag11 Ni3 C15 106.6(9) . . . . ?
Ag3 Ag11 Ni3 C15 -46.6(9) . . . . ?
Ag12 Ag11 Ni3 C15 -98.7(9) . . . . ?
Ag7 Ag11 Ni3 C15 14.0(9) . . . . ?
Ag1 Ag11 Ni3 C15 -27.1(9) . . . . ?
Ag13 Ag11 Ni3 C15 40.9(9) . . . . ?
Ni4 Ag11 Ni3 C15 -103.3(9) . . . . ?
Ni22 Ag11 Ni3 C15 -169.3(9) . . . . ?
Ni16 Ag11 Ni3 C37 -97.1(7) . . . . ?
Ag3 Ag11 Ni3 C37 109.8(7) . . . . ?
Ag12 Ag11 Ni3 C37 57.7(7) . . . . ?
Ag7 Ag11 Ni3 C37 170.4(7) . . . . ?
Ag1 Ag11 Ni3 C37 129.3(7) . . . . ?
Ag13 Ag11 Ni3 C37 -162.7(7) . . . . ?
Ni4 Ag11 Ni3 C37 53.0(7) . . . . ?
Ni22 Ag11 Ni3 C37 -13.0(8) . . . . ?
Ni16 Ag11 Ni3 Ni4 -150.11(13) . . . . ?
Ag3 Ag11 Ni3 Ni4 56.71(9) . . . . ?
Ag12 Ag11 Ni3 Ni4 4.68(11) . . . . ?
Ag7 Ag11 Ni3 Ni4 117.32(10) . . . . ?
Ag1 Ag11 Ni3 Ni4 76.26(15) . . . . ?
Ag13 Ag11 Ni3 Ni4 144.21(10) . . . . ?
Ni22 Ag11 Ni3 Ni4 -66.0(3) . . . . ?
Ni16 Ag11 Ni3 Ni2 151.75(12) . . . . ?
Ag3 Ag11 Ni3 Ni2 -1.43(10) . . . . ?
Ag12 Ag11 Ni3 Ni2 -53.46(13) . . . . ?
Ag7 Ag11 Ni3 Ni2 59.18(10) . . . . ?
Ag1 Ag11 Ni3 Ni2 18.12(19) . . . . ?
Ag13 Ag11 Ni3 Ni2 86.07(12) . . . . ?
Ni4 Ag11 Ni3 Ni2 -58.14(11) . . . . ?
Ni22 Ag11 Ni3 Ni2 -124.1(2) . . . . ?
Ni16 Ag11 Ni3 Ag7 92.57(12) . . . . ?
Ag3 Ag11 Ni3 Ag7 -60.61(6) . . . . ?
Ag12 Ag11 Ni3 Ag7 -112.65(8) . . . . ?
Ag1 Ag11 Ni3 Ag7 -41.07(14) . . . . ?
Ag13 Ag11 Ni3 Ag7 26.89(8) . . . . ?
Ni4 Ag11 Ni3 Ag7 -117.32(10) . . . . ?
Ni22 Ag11 Ni3 Ag7 176.7(2) . . . . ?
C25 Ni3 Ni4 C31 14.8(16) . . . . ?
C15 Ni3 Ni4 C31 -142.5(13) . . . . ?
C37 Ni3 Ni4 C31 2.8(14) . . . . ?
Ni2 Ni3 Ni4 C31 -156.0(11) . . . . ?
Ag7 Ni3 Ni4 C31 143.6(11) . . . . ?
Ag11 Ni3 Ni4 C31 89.3(11) . . . . ?
C25 Ni3 Ni4 C37 12.0(14) . . . . ?
C15 Ni3 Ni4 C37 -145.3(11) . . . . ?
Ni2 Ni3 Ni4 C37 -158.8(9) . . . . ?
Ag7 Ni3 Ni4 C37 140.8(9) . . . . ?
Ag11 Ni3 Ni4 C37 86.5(9) . . . . ?
C25 Ni3 Ni4 C33 134.3(13) . . . . ?
C15 Ni3 Ni4 C33 -23.0(10) . . . . ?
C37 Ni3 Ni4 C33 122.3(11) . . . . ?
Ni2 Ni3 Ni4 C33 -36.5(7) . . . . ?
Ag7 Ni3 Ni4 C33 -96.9(7) . . . . ?
Ag11 Ni3 Ni4 C33 -151.2(7) . . . . ?
C25 Ni3 Ni4 Ni1 -131.2(14) . . . . ?
C15 Ni3 Ni4 Ni1 71.6(11) . . . . ?
C37 Ni3 Ni4 Ni1 -143.1(12) . . . . ?
Ni2 Ni3 Ni4 Ni1 58.1(8) . . . . ?
Ag7 Ni3 Ni4 Ni1 -2.4(9) . . . . ?
Ag11 Ni3 Ni4 Ni1 -56.6(8) . . . . ?
C25 Ni3 Ni4 Ni2 170.8(12) . . . . ?
C15 Ni3 Ni4 Ni2 13.5(7) . . . . ?
C37 Ni3 Ni4 Ni2 158.8(9) . . . . ?
Ag7 Ni3 Ni4 Ni2 -60.43(10) . . . . ?
Ag11 Ni3 Ni4 Ni2 -114.69(10) . . . . ?
C25 Ni3 Ni4 Ni13 175.2(11) . . . . ?
C15 Ni3 Ni4 Ni13 17.9(7) . . . . ?
C37 Ni3 Ni4 Ni13 163.2(9) . . . . ?
Ni2 Ni3 Ni4 Ni13 4.38(13) . . . . ?
Ag7 Ni3 Ni4 Ni13 -56.05(15) . . . . ?
Ag11 Ni3 Ni4 Ni13 -110.31(13) . . . . ?
C25 Ni3 Ni4 Ag3 -130.3(12) . . . . ?
C15 Ni3 Ni4 Ag3 72.5(7) . . . . ?
C37 Ni3 Ni4 Ag3 -142.2(8) . . . . ?
Ni2 Ni3 Ni4 Ag3 58.97(9) . . . . ?
Ag7 Ni3 Ni4 Ag3 -1.46(10) . . . . ?
Ag11 Ni3 Ni4 Ag3 -55.72(7) . . . . ?
C25 Ni3 Ni4 Ag11 -74.5(12) . . . . ?
C15 Ni3 Ni4 Ag11 128.2(7) . . . . ?
C37 Ni3 Ni4 Ag11 -86.5(8) . . . . ?
Ni2 Ni3 Ni4 Ag11 114.69(10) . . . . ?
Ag7 Ni3 Ni4 Ag11 54.27(8) . . . . ?
C25 Ni3 Ni4 Ag12 -78.9(12) . . . . ?
C15 Ni3 Ni4 Ag12 123.8(7) . . . . ?
C37 Ni3 Ni4 Ag12 -90.9(9) . . . . ?
Ni2 Ni3 Ni4 Ag12 110.28(12) . . . . ?
Ag7 Ni3 Ni4 Ag12 49.85(14) . . . . ?
Ag11 Ni3 Ni4 Ag12 -4.41(10) . . . . ?
C32 Ni1 Ni4 C31 -24.6(16) . . . . ?
C12 Ni1 Ni4 C31 128.8(12) . . . . ?
Ni13 Ni1 Ni4 C31 149.8(9) . . . . ?
Ag12 Ni1 Ni4 C31 -94.4(9) . . . . ?
Ag6 Ni1 Ni4 C31 -150.3(9) . . . . ?
C32 Ni1 Ni4 C37 -10.6(17) . . . . ?
C31 Ni1 Ni4 C37 14.0(14) . . . . ?
C12 Ni1 Ni4 C37 142.8(13) . . . . ?
Ni13 Ni1 Ni4 C37 163.9(10) . . . . ?
Ag12 Ni1 Ni4 C37 -80.4(10) . . . . ?
Ag6 Ni1 Ni4 C37 -136.3(10) . . . . ?
C32 Ni1 Ni4 C33 -138.8(15) . . . . ?
C31 Ni1 Ni4 C33 -114.2(12) . . . . ?
C12 Ni1 Ni4 C33 14.6(11) . . . . ?
Ni13 Ni1 Ni4 C33 35.6(7) . . . . ?
Ag12 Ni1 Ni4 C33 151.4(7) . . . . ?
Ag6 Ni1 Ni4 C33 95.5(7) . . . . ?
C32 Ni1 Ni4 Ni3 126.8(15) . . . . ?
C31 Ni1 Ni4 Ni3 151.4(13) . . . . ?
C12 Ni1 Ni4 Ni3 -79.8(12) . . . . ?
Ni13 Ni1 Ni4 Ni3 -58.8(8) . . . . ?
Ag12 Ni1 Ni4 Ni3 57.0(8) . . . . ?
Ag6 Ni1 Ni4 Ni3 1.1(9) . . . . ?
C32 Ni1 Ni4 Ni2 -180.0(13) . . . . ?
C31 Ni1 Ni4 Ni2 -155.4(9) . . . . ?
C12 Ni1 Ni4 Ni2 -26.6(8) . . . . ?
Ni13 Ni1 Ni4 Ni2 -5.55(13) . . . . ?
Ag12 Ni1 Ni4 Ni2 110.19(12) . . . . ?
Ag6 Ni1 Ni4 Ni2 54.32(15) . . . . ?
C32 Ni1 Ni4 Ni13 -174.4(13) . . . . ?
C31 Ni1 Ni4 Ni13 -149.8(9) . . . . ?
C12 Ni1 Ni4 Ni13 -21.0(8) . . . . ?
Ag12 Ni1 Ni4 Ni13 115.75(10) . . . . ?
Ag6 Ni1 Ni4 Ni13 59.87(10) . . . . ?
C32 Ni1 Ni4 Ag3 125.9(13) . . . . ?
C31 Ni1 Ni4 Ag3 150.5(9) . . . . ?
C12 Ni1 Ni4 Ag3 -80.7(8) . . . . ?
Ni13 Ni1 Ni4 Ag3 -59.67(9) . . . . ?
Ag12 Ni1 Ni4 Ag3 56.08(7) . . . . ?
Ag6 Ni1 Ni4 Ag3 0.20(10) . . . . ?
C32 Ni1 Ni4 Ag11 74.4(13) . . . . ?
C31 Ni1 Ni4 Ag11 99.0(9) . . . . ?
C12 Ni1 Ni4 Ag11 -132.2(8) . . . . ?
Ni13 Ni1 Ni4 Ag11 -111.20(12) . . . . ?
Ag12 Ni1 Ni4 Ag11 4.55(10) . . . . ?
Ag6 Ni1 Ni4 Ag11 -51.33(14) . . . . ?
C32 Ni1 Ni4 Ag12 69.8(13) . . . . ?
C31 Ni1 Ni4 Ag12 94.4(9) . . . . ?
C12 Ni1 Ni4 Ag12 -136.8(8) . . . . ?
Ni13 Ni1 Ni4 Ag12 -115.75(10) . . . . ?
Ag6 Ni1 Ni4 Ag12 -55.87(8) . . . . ?
C15 Ni2 Ni4 C31 128.4(18) . . . . ?
C13 Ni2 Ni4 C31 0(2) . . . . ?
C33 Ni2 Ni4 C31 15.7(19) . . . . ?
Ni3 Ni2 Ni4 C31 141.3(17) . . . . ?
Ni6 Ni2 Ni4 C31 -45.3(17) . . . . ?
Ni13 Ni2 Ni4 C31 -43.1(17) . . . . ?
Ag3 Ni2 Ni4 C31 -113.9(17) . . . . ?
Ag5 Ni2 Ni4 C31 -115.0(17) . . . . ?
Ag7 Ni2 Ni4 C31 -167.2(17) . . . . ?
C15 Ni2 Ni4 C37 4.7(10) . . . . ?
C13 Ni2 Ni4 C37 -123.9(19) . . . . ?
C33 Ni2 Ni4 C37 -108.1(12) . . . . ?
Ni3 Ni2 Ni4 C37 17.6(7) . . . . ?
Ni6 Ni2 Ni4 C37 -169.0(7) . . . . ?
Ni13 Ni2 Ni4 C37 -166.9(7) . . . . ?
Ag3 Ni2 Ni4 C37 122.3(7) . . . . ?
Ag5 Ni2 Ni4 C37 121.3(7) . . . . ?
Ag7 Ni2 Ni4 C37 69.0(7) . . . . ?
C15 Ni2 Ni4 C33 112.7(11) . . . . ?
C13 Ni2 Ni4 C33 -15.9(19) . . . . ?
Ni3 Ni2 Ni4 C33 125.6(9) . . . . ?
Ni6 Ni2 Ni4 C33 -60.9(9) . . . . ?
Ni13 Ni2 Ni4 C33 -58.8(9) . . . . ?
Ag3 Ni2 Ni4 C33 -129.6(9) . . . . ?
Ag5 Ni2 Ni4 C33 -130.6(9) . . . . ?
Ag7 Ni2 Ni4 C33 177.1(9) . . . . ?
C15 Ni2 Ni4 Ni3 -12.9(6) . . . . ?
C13 Ni2 Ni4 Ni3 -141.5(17) . . . . ?
C33 Ni2 Ni4 Ni3 -125.6(9) . . . . ?
Ni6 Ni2 Ni4 Ni3 173.45(15) . . . . ?
Ni13 Ni2 Ni4 Ni3 175.56(13) . . . . ?
Ag3 Ni2 Ni4 Ni3 104.76(11) . . . . ?
Ag5 Ni2 Ni4 Ni3 103.74(14) . . . . ?
Ag7 Ni2 Ni4 Ni3 51.45(9) . . . . ?
C15 Ni2 Ni4 Ni1 176.9(6) . . . . ?
C13 Ni2 Ni4 Ni1 48.2(17) . . . . ?
C33 Ni2 Ni4 Ni1 64.1(9) . . . . ?
Ni3 Ni2 Ni4 Ni1 -170.26(16) . . . . ?
Ni6 Ni2 Ni4 Ni1 3.19(19) . . . . ?
Ni13 Ni2 Ni4 Ni1 5.30(12) . . . . ?
Ag3 Ni2 Ni4 Ni1 -65.50(12) . . . . ?
Ag5 Ni2 Ni4 Ni1 -66.52(17) . . . . ?
Ag7 Ni2 Ni4 Ni1 -118.80(12) . . . . ?
C15 Ni2 Ni4 Ni13 171.5(6) . . . . ?
C13 Ni2 Ni4 Ni13 42.9(17) . . . . ?
C33 Ni2 Ni4 Ni13 58.8(9) . . . . ?
Ni3 Ni2 Ni4 Ni13 -175.56(13) . . . . ?
Ni6 Ni2 Ni4 Ni13 -2.11(12) . . . . ?
Ag3 Ni2 Ni4 Ni13 -70.80(8) . . . . ?
Ag5 Ni2 Ni4 Ni13 -71.82(13) . . . . ?
Ag7 Ni2 Ni4 Ni13 -124.11(10) . . . . ?
C15 Ni2 Ni4 Ag3 -117.6(6) . . . . ?
C13 Ni2 Ni4 Ag3 113.7(17) . . . . ?
C33 Ni2 Ni4 Ag3 129.6(9) . . . . ?
Ni3 Ni2 Ni4 Ag3 -104.76(11) . . . . ?
Ni6 Ni2 Ni4 Ag3 68.69(12) . . . . ?
Ni13 Ni2 Ni4 Ag3 70.80(8) . . . . ?
Ag5 Ni2 Ni4 Ag3 -1.02(11) . . . . ?
Ag7 Ni2 Ni4 Ag3 -53.30(7) . . . . ?
C15 Ni2 Ni4 Ag11 -65.2(6) . . . . ?
C13 Ni2 Ni4 Ag11 166.2(17) . . . . ?
C33 Ni2 Ni4 Ag11 -177.9(9) . . . . ?
Ni3 Ni2 Ni4 Ag11 -52.27(9) . . . . ?
Ni6 Ni2 Ni4 Ag11 121.18(12) . . . . ?
Ni13 Ni2 Ni4 Ag11 123.29(10) . . . . ?
Ag3 Ni2 Ni4 Ag11 52.49(7) . . . . ?
Ag5 Ni2 Ni4 Ag11 51.47(13) . . . . ?
Ag7 Ni2 Ni4 Ag11 -0.82(9) . . . . ?
C15 Ni2 Ni4 Ag12 -117.0(6) . . . . ?
C13 Ni2 Ni4 Ag12 114.4(17) . . . . ?
C33 Ni2 Ni4 Ag12 130.2(9) . . . . ?
Ni3 Ni2 Ni4 Ag12 -104.13(14) . . . . ?
Ni6 Ni2 Ni4 Ag12 69.31(16) . . . . ?
Ni13 Ni2 Ni4 Ag12 71.43(12) . . . . ?
Ag3 Ni2 Ni4 Ag12 0.62(10) . . . . ?
Ag5 Ni2 Ni4 Ag12 -0.39(19) . . . . ?
Ag7 Ni2 Ni4 Ag12 -52.68(13) . . . . ?
Ni13 Ag3 Ni4 C31 82.0(9) . . . . ?
Ag16 Ag3 Ni4 C31 83.5(9) . . . . ?
Ag11 Ag3 Ni4 C31 -96.0(9) . . . . ?
Ni2 Ag3 Ni4 C31 152.1(9) . . . . ?
Ag6 Ag3 Ni4 C31 26.7(9) . . . . ?
Ag5 Ag3 Ni4 C31 153.1(9) . . . . ?
Ag12 Ag3 Ni4 C31 -28.5(9) . . . . ?
Ag7 Ag3 Ni4 C31 -151.9(9) . . . . ?
Ag1 Ag3 Ni4 C31 -62.9(9) . . . . ?
Ag4 Ag3 Ni4 C31 -132.9(9) . . . . ?
Ag2 Ag3 Ni4 C31 5.7(9) . . . . ?
Ni13 Ag3 Ni4 C37 -161.9(8) . . . . ?
Ag16 Ag3 Ni4 C37 -160.4(8) . . . . ?
Ag11 Ag3 Ni4 C37 20.1(8) . . . . ?
Ni2 Ag3 Ni4 C37 -91.8(8) . . . . ?
Ag6 Ag3 Ni4 C37 142.8(8) . . . . ?
Ag5 Ag3 Ni4 C37 -90.8(8) . . . . ?
Ag12 Ag3 Ni4 C37 87.5(8) . . . . ?
Ag7 Ag3 Ni4 C37 -35.9(8) . . . . ?
Ag1 Ag3 Ni4 C37 53.2(8) . . . . ?
Ag4 Ag3 Ni4 C37 -16.9(8) . . . . ?
Ag2 Ag3 Ni4 C37 121.8(8) . . . . ?
Ni13 Ag3 Ni4 C33 -35.6(7) . . . . ?
Ag16 Ag3 Ni4 C33 -34.1(7) . . . . ?
Ag11 Ag3 Ni4 C33 146.4(7) . . . . ?
Ni2 Ag3 Ni4 C33 34.5(7) . . . . ?
Ag6 Ag3 Ni4 C33 -90.9(7) . . . . ?
Ag5 Ag3 Ni4 C33 35.5(7) . . . . ?
Ag12 Ag3 Ni4 C33 -146.1(7) . . . . ?
Ag7 Ag3 Ni4 C33 90.5(7) . . . . ?
Ag1 Ag3 Ni4 C33 179.5(7) . . . . ?
Ag4 Ag3 Ni4 C33 109.5(7) . . . . ?
Ag2 Ag3 Ni4 C33 -111.9(7) . . . . ?
Ni13 Ag3 Ni4 Ni3 -124.69(12) . . . . ?
Ag16 Ag3 Ni4 Ni3 -123.22(10) . . . . ?
Ag11 Ag3 Ni4 Ni3 57.29(9) . . . . ?
Ni2 Ag3 Ni4 Ni3 -54.61(10) . . . . ?
Ag6 Ag3 Ni4 Ni3 179.97(9) . . . . ?
Ag5 Ag3 Ni4 Ni3 -53.60(12) . . . . ?
Ag12 Ag3 Ni4 Ni3 124.75(10) . . . . ?
Ag7 Ag3 Ni4 Ni3 1.35(9) . . . . ?
Ag1 Ag3 Ni4 Ni3 90.39(10) . . . . ?
Ag4 Ag3 Ni4 Ni3 20.36(18) . . . . ?
Ag2 Ag3 Ni4 Ni3 158.98(14) . . . . ?
Ni13 Ag3 Ni4 Ni1 55.15(10) . . . . ?
Ag16 Ag3 Ni4 Ni1 56.62(11) . . . . ?
Ag11 Ag3 Ni4 Ni1 -122.87(10) . . . . ?
Ni2 Ag3 Ni4 Ni1 125.22(12) . . . . ?
Ag6 Ag3 Ni4 Ni1 -0.19(9) . . . . ?
Ag5 Ag3 Ni4 Ni1 126.23(10) . . . . ?
Ag12 Ag3 Ni4 Ni1 -55.41(8) . . . . ?
Ag7 Ag3 Ni4 Ni1 -178.81(9) . . . . ?
Ag1 Ag3 Ni4 Ni1 -89.77(10) . . . . ?
Ag4 Ag3 Ni4 Ni1 -159.80(13) . . . . ?
Ag2 Ag3 Ni4 Ni1 -21.18(19) . . . . ?
Ni13 Ag3 Ni4 Ni2 -70.07(10) . . . . ?
Ag16 Ag3 Ni4 Ni2 -68.60(10) . . . . ?
Ag11 Ag3 Ni4 Ni2 111.90(9) . . . . ?
Ag6 Ag3 Ni4 Ni2 -125.41(9) . . . . ?
Ag5 Ag3 Ni4 Ni2 1.01(10) . . . . ?
Ag12 Ag3 Ni4 Ni2 179.36(10) . . . . ?
Ag7 Ag3 Ni4 Ni2 55.97(8) . . . . ?
Ag1 Ag3 Ni4 Ni2 145.01(9) . . . . ?
Ag4 Ag3 Ni4 Ni2 74.98(15) . . . . ?
Ag2 Ag3 Ni4 Ni2 -146.41(16) . . . . ?
Ag16 Ag3 Ni4 Ni13 1.47(10) . . . . ?
Ag11 Ag3 Ni4 Ni13 -178.02(10) . . . . ?
Ni2 Ag3 Ni4 Ni13 70.07(10) . . . . ?
Ag6 Ag3 Ni4 Ni13 -55.34(8) . . . . ?
Ag5 Ag3 Ni4 Ni13 71.09(10) . . . . ?
Ag12 Ag3 Ni4 Ni13 -110.56(9) . . . . ?
Ag7 Ag3 Ni4 Ni13 126.04(9) . . . . ?
Ag1 Ag3 Ni4 Ni13 -144.92(9) . . . . ?
Ag4 Ag3 Ni4 Ni13 145.05(14) . . . . ?
Ag2 Ag3 Ni4 Ni13 -76.33(17) . . . . ?
Ni13 Ag3 Ni4 Ag11 178.02(10) . . . . ?
Ag16 Ag3 Ni4 Ag11 179.50(8) . . . . ?
Ni2 Ag3 Ni4 Ag11 -111.90(9) . . . . ?
Ag6 Ag3 Ni4 Ag11 122.69(7) . . . . ?
Ag5 Ag3 Ni4 Ag11 -110.89(8) . . . . ?
Ag12 Ag3 Ni4 Ag11 67.46(6) . . . . ?
Ag7 Ag3 Ni4 Ag11 -55.93(6) . . . . ?
Ag1 Ag3 Ni4 Ag11 33.10(7) . . . . ?
Ag4 Ag3 Ni4 Ag11 -36.92(14) . . . . ?
Ag2 Ag3 Ni4 Ag11 101.69(15) . . . . ?
Ni13 Ag3 Ni4 Ag12 110.56(9) . . . . ?
Ag16 Ag3 Ni4 Ag12 112.03(8) . . . . ?
Ag11 Ag3 Ni4 Ag12 -67.46(6) . . . . ?
Ni2 Ag3 Ni4 Ag12 -179.36(10) . . . . ?
Ag6 Ag3 Ni4 Ag12 55.22(6) . . . . ?
Ag5 Ag3 Ni4 Ag12 -178.35(8) . . . . ?
Ag7 Ag3 Ni4 Ag12 -123.40(7) . . . . ?
Ag1 Ag3 Ni4 Ag12 -34.36(7) . . . . ?
Ag4 Ag3 Ni4 Ag12 -104.39(14) . . . . ?
Ag2 Ag3 Ni4 Ag12 34.23(16) . . . . ?
Ni16 Ag11 Ni4 C31 -31.6(8) . . . . ?
Ni3 Ag11 Ni4 C31 -136.2(8) . . . . ?
Ag3 Ag11 Ni4 C31 118.7(8) . . . . ?
Ag12 Ag11 Ni4 C31 48.6(8) . . . . ?
Ag7 Ag11 Ni4 C31 174.8(8) . . . . ?
Ag1 Ag11 Ni4 C31 84.6(8) . . . . ?
Ag13 Ag11 Ni4 C31 152.6(8) . . . . ?
Ni22 Ag11 Ni4 C31 20.9(8) . . . . ?
Ni16 Ag11 Ni4 C37 46.9(7) . . . . ?
Ni3 Ag11 Ni4 C37 -57.7(7) . . . . ?
Ag3 Ag11 Ni4 C37 -162.9(7) . . . . ?
Ag12 Ag11 Ni4 C37 127.0(7) . . . . ?
Ag7 Ag11 Ni4 C37 -106.8(7) . . . . ?
Ag1 Ag11 Ni4 C37 163.0(7) . . . . ?
Ag13 Ag11 Ni4 C37 -129.0(7) . . . . ?
Ni22 Ag11 Ni4 C37 99.3(7) . . . . ?
Ni16 Ag11 Ni4 C33 152.2(10) . . . . ?
Ni3 Ag11 Ni4 C33 47.6(10) . . . . ?
Ag3 Ag11 Ni4 C33 -57.5(10) . . . . ?
Ag12 Ag11 Ni4 C33 -127.7(10) . . . . ?
Ag7 Ag11 Ni4 C33 -1.5(10) . . . . ?
Ag1 Ag11 Ni4 C33 -91.7(10) . . . . ?
Ag13 Ag11 Ni4 C33 -23.6(10) . . . . ?
Ni22 Ag11 Ni4 C33 -155.3(10) . . . . ?
Ni16 Ag11 Ni4 Ni3 104.6(2) . . . . ?
Ag3 Ag11 Ni4 Ni3 -105.12(10) . . . . ?
Ag12 Ag11 Ni4 Ni3 -175.27(11) . . . . ?
Ag7 Ag11 Ni4 Ni3 -49.07(9) . . . . ?
Ag1 Ag11 Ni4 Ni3 -139.25(10) . . . . ?
Ag13 Ag11 Ni4 Ni3 -71.20(15) . . . . ?
Ni22 Ag11 Ni4 Ni3 157.09(11) . . . . ?
Ni16 Ag11 Ni4 Ni1 -84.7(3) . . . . ?
Ni3 Ag11 Ni4 Ni1 170.67(16) . . . . ?
Ag3 Ag11 Ni4 Ni1 65.56(11) . . . . ?
Ag12 Ag11 Ni4 Ni1 -4.59(10) . . . . ?
Ag7 Ag11 Ni4 Ni1 121.60(12) . . . . ?
Ag1 Ag11 Ni4 Ni1 31.42(14) . . . . ?
Ag13 Ag11 Ni4 Ni1 99.47(16) . . . . ?
Ni22 Ag11 Ni4 Ni1 -32.24(15) . . . . ?
Ni16 Ag11 Ni4 Ni2 154.5(2) . . . . ?
Ni3 Ag11 Ni4 Ni2 49.91(10) . . . . ?
Ag3 Ag11 Ni4 Ni2 -55.20(8) . . . . ?
Ag12 Ag11 Ni4 Ni2 -125.35(10) . . . . ?
Ag7 Ag11 Ni4 Ni2 0.84(9) . . . . ?
Ag1 Ag11 Ni4 Ni2 -89.34(10) . . . . ?
Ag13 Ag11 Ni4 Ni2 -21.29(17) . . . . ?
Ni22 Ag11 Ni4 Ni2 -153.00(10) . . . . ?
Ni16 Ag11 Ni4 Ni13 -148.3(2) . . . . ?
Ni3 Ag11 Ni4 Ni13 107.12(15) . . . . ?
Ag3 Ag11 Ni4 Ni13 2.00(10) . . . . ?
Ag12 Ag11 Ni4 Ni13 -68.15(12) . . . . ?
Ag7 Ag11 Ni4 Ni13 58.05(12) . . . . ?
Ag1 Ag11 Ni4 Ni13 -32.13(14) . . . . ?
Ag13 Ag11 Ni4 Ni13 35.9(2) . . . . ?
Ni22 Ag11 Ni4 Ni13 -95.80(13) . . . . ?
Ni16 Ag11 Ni4 Ag3 -150.3(2) . . . . ?
Ni3 Ag11 Ni4 Ag3 105.12(10) . . . . ?
Ag12 Ag11 Ni4 Ag3 -70.15(6) . . . . ?
Ag7 Ag11 Ni4 Ag3 56.05(6) . . . . ?
Ag1 Ag11 Ni4 Ag3 -34.13(7) . . . . ?
Ag13 Ag11 Ni4 Ag3 33.91(14) . . . . ?
Ni22 Ag11 Ni4 Ag3 -97.80(9) . . . . ?
Ni16 Ag11 Ni4 Ag12 -80.1(2) . . . . ?
Ni3 Ag11 Ni4 Ag12 175.27(11) . . . . ?
Ag3 Ag11 Ni4 Ag12 70.15(6) . . . . ?
Ag7 Ag11 Ni4 Ag12 126.20(7) . . . . ?
Ag1 Ag11 Ni4 Ag12 36.02(7) . . . . ?
Ag13 Ag11 Ni4 Ag12 104.06(13) . . . . ?
Ni22 Ag11 Ni4 Ag12 -27.65(8) . . . . ?
Ni1 Ag12 Ni4 C31 52.0(8) . . . . ?
Ni8 Ag12 Ni4 C31 -55.8(8) . . . . ?
Ag11 Ag12 Ni4 C31 -133.0(8) . . . . ?
Ag1 Ag12 Ni4 C31 -168.9(8) . . . . ?
Ag3 Ag12 Ni4 C31 155.8(8) . . . . ?
Ag6 Ag12 Ni4 C31 101.5(8) . . . . ?
Ni22 Ag12 Ni4 C31 -105.1(8) . . . . ?
Ag8 Ag12 Ni4 C31 125.9(8) . . . . ?
Ni1 Ag12 Ni4 C37 133.5(7) . . . . ?
Ni8 Ag12 Ni4 C37 25.7(8) . . . . ?
Ag11 Ag12 Ni4 C37 -51.5(7) . . . . ?
Ag1 Ag12 Ni4 C37 -87.5(7) . . . . ?
Ag3 Ag12 Ni4 C37 -122.8(7) . . . . ?
Ag6 Ag12 Ni4 C37 -177.1(7) . . . . ?
Ni22 Ag12 Ni4 C37 -23.6(7) . . . . ?
Ag8 Ag12 Ni4 C37 -152.7(7) . . . . ?
Ni1 Ag12 Ni4 C33 -46.6(11) . . . . ?
Ni8 Ag12 Ni4 C33 -154.3(11) . . . . ?
Ag11 Ag12 Ni4 C33 128.4(11) . . . . ?
Ag1 Ag12 Ni4 C33 92.5(11) . . . . ?
Ag3 Ag12 Ni4 C33 57.2(11) . . . . ?
Ag6 Ag12 Ni4 C33 2.9(11) . . . . ?
Ni22 Ag12 Ni4 C33 156.3(11) . . . . ?
Ag8 Ag12 Ni4 C33 27.3(11) . . . . ?
Ni1 Ag12 Ni4 Ni3 -170.39(17) . . . . ?
Ni8 Ag12 Ni4 Ni3 81.9(3) . . . . ?
Ag11 Ag12 Ni4 Ni3 4.61(11) . . . . ?
Ag1 Ag12 Ni4 Ni3 -31.30(14) . . . . ?
Ag3 Ag12 Ni4 Ni3 -66.64(12) . . . . ?
Ag6 Ag12 Ni4 Ni3 -120.90(12) . . . . ?
Ni22 Ag12 Ni4 Ni3 32.50(15) . . . . ?
Ag8 Ag12 Ni4 Ni3 -96.53(17) . . . . ?
Ni8 Ag12 Ni4 Ni1 -107.8(3) . . . . ?
Ag11 Ag12 Ni4 Ni1 175.00(11) . . . . ?
Ag1 Ag12 Ni4 Ni1 139.09(10) . . . . ?
Ag3 Ag12 Ni4 Ni1 103.75(10) . . . . ?
Ag6 Ag12 Ni4 Ni1 49.49(9) . . . . ?
Ni22 Ag12 Ni4 Ni1 -157.11(11) . . . . ?
Ag8 Ag12 Ni4 Ni1 73.86(15) . . . . ?
Ni1 Ag12 Ni4 Ni2 -104.40(15) . . . . ?
Ni8 Ag12 Ni4 Ni2 147.8(2) . . . . ?
Ag11 Ag12 Ni4 Ni2 70.60(12) . . . . ?
Ag1 Ag12 Ni4 Ni2 34.69(15) . . . . ?
Ag3 Ag12 Ni4 Ni2 -0.65(10) . . . . ?
Ag6 Ag12 Ni4 Ni2 -54.91(13) . . . . ?
Ni22 Ag12 Ni4 Ni2 98.49(14) . . . . ?
Ag8 Ag12 Ni4 Ni2 -30.5(2) . . . . ?
Ni1 Ag12 Ni4 Ni13 -48.62(10) . . . . ?
Ni8 Ag12 Ni4 Ni13 -156.4(2) . . . . ?
Ag11 Ag12 Ni4 Ni13 126.38(10) . . . . ?
Ag1 Ag12 Ni4 Ni13 90.46(10) . . . . ?
Ag3 Ag12 Ni4 Ni13 55.13(8) . . . . ?
Ag6 Ag12 Ni4 Ni13 0.87(9) . . . . ?
Ni22 Ag12 Ni4 Ni13 154.27(10) . . . . ?
Ag8 Ag12 Ni4 Ni13 25.24(17) . . . . ?
Ni1 Ag12 Ni4 Ag3 -103.75(10) . . . . ?
Ni8 Ag12 Ni4 Ag3 148.5(3) . . . . ?
Ag11 Ag12 Ni4 Ag3 71.25(6) . . . . ?
Ag1 Ag12 Ni4 Ag3 35.34(7) . . . . ?
Ag6 Ag12 Ni4 Ag3 -54.26(6) . . . . ?
Ni22 Ag12 Ni4 Ag3 99.14(9) . . . . ?
Ag8 Ag12 Ni4 Ag3 -29.89(14) . . . . ?
Ni1 Ag12 Ni4 Ag11 -175.00(11) . . . . ?
Ni8 Ag12 Ni4 Ag11 77.2(3) . . . . ?
Ag1 Ag12 Ni4 Ag11 -35.91(7) . . . . ?
Ag3 Ag12 Ni4 Ag11 -71.25(6) . . . . ?
Ag6 Ag12 Ni4 Ag11 -125.51(7) . . . . ?
Ni22 Ag12 Ni4 Ag11 27.89(9) . . . . ?
Ag8 Ag12 Ni4 Ag11 -101.14(13) . . . . ?
C20 Ag16 Ni5 C34 94.7(10) . . . . ?
Ni6 Ag16 Ni5 C34 1.8(9) . . . . ?
Ag3 Ag16 Ni5 C34 -137.8(9) . . . . ?
Ag5 Ag16 Ni5 C34 -66.2(9) . . . . ?
Ag6 Ag16 Ni5 C34 152.4(8) . . . . ?
Ag2 Ag16 Ni5 C34 -154.5(9) . . . . ?
Ag15 Ag16 Ni5 C34 -94.3(9) . . . . ?
Ni24 Ag16 Ni5 C34 148.7(9) . . . . ?
Ni13 Ag16 Ni5 C34 81.6(9) . . . . ?
C20 Ag16 Ni5 C26 -152.7(12) . . . . ?
Ni6 Ag16 Ni5 C26 114.4(11) . . . . ?
Ag3 Ag16 Ni5 C26 -25.3(11) . . . . ?
Ag5 Ag16 Ni5 C26 46.3(11) . . . . ?
Ag6 Ag16 Ni5 C26 -95.1(11) . . . . ?
Ag2 Ag16 Ni5 C26 -42.0(11) . . . . ?
Ag15 Ag16 Ni5 C26 18.2(11) . . . . ?
Ni24 Ag16 Ni5 C26 -98.7(11) . . . . ?
Ni13 Ag16 Ni5 C26 -165.8(11) . . . . ?
Ni6 Ag16 Ni5 C20 -92.9(5) . . . . ?
Ag3 Ag16 Ni5 C20 127.4(5) . . . . ?
Ag5 Ag16 Ni5 C20 -161.0(5) . . . . ?
Ag6 Ag16 Ni5 C20 57.6(5) . . . . ?
Ag2 Ag16 Ni5 C20 110.8(5) . . . . ?
Ag15 Ag16 Ni5 C20 170.9(5) . . . . ?
Ni24 Ag16 Ni5 C20 54.0(5) . . . . ?
Ni13 Ag16 Ni5 C20 -13.1(6) . . . . ?
C20 Ag16 Ni5 Ni23 -111.1(5) . . . . ?
Ni6 Ag16 Ni5 Ni23 156.02(12) . . . . ?
Ag3 Ag16 Ni5 Ni23 16.33(19) . . . . ?
Ag5 Ag16 Ni5 Ni23 87.93(11) . . . . ?
Ag6 Ag16 Ni5 Ni23 -53.47(12) . . . . ?
Ag2 Ag16 Ni5 Ni23 -0.33(10) . . . . ?
Ag15 Ag16 Ni5 Ni23 59.83(10) . . . . ?
Ni24 Ag16 Ni5 Ni23 -57.10(11) . . . . ?
Ni13 Ag16 Ni5 Ni23 -124.2(2) . . . . ?
C20 Ag16 Ni5 Ni24 -54.0(5) . . . . ?
Ni6 Ag16 Ni5 Ni24 -146.89(12) . . . . ?
Ag3 Ag16 Ni5 Ni24 73.43(15) . . . . ?
Ag5 Ag16 Ni5 Ni24 145.03(9) . . . . ?
Ag6 Ag16 Ni5 Ni24 3.63(10) . . . . ?
Ag2 Ag16 Ni5 Ni24 56.76(8) . . . . ?
Ag15 Ag16 Ni5 Ni24 116.93(10) . . . . ?
Ni13 Ag16 Ni5 Ni24 -67.1(2) . . . . ?
C20 Ag16 Ni5 Ag15 -170.9(5) . . . . ?
Ni6 Ag16 Ni5 Ag15 96.19(12) . . . . ?
Ag3 Ag16 Ni5 Ag15 -43.50(14) . . . . ?
Ag5 Ag16 Ni5 Ag15 28.10(7) . . . . ?
Ag6 Ag16 Ni5 Ag15 -113.30(7) . . . . ?
Ag2 Ag16 Ni5 Ag15 -60.16(6) . . . . ?
Ni24 Ag16 Ni5 Ag15 -116.93(10) . . . . ?
Ni13 Ag16 Ni5 Ag15 176.0(2) . . . . ?
Ni12 Ag15 Ni5 C34 6.4(8) . . . . ?
Ag9 Ag15 Ni5 C34 -152.2(8) . . . . ?
Ag2 Ag15 Ni5 C34 156.1(8) . . . . ?
Ag4 Ag15 Ni5 C34 135.3(8) . . . . ?
Ag16 Ag15 Ni5 C34 96.3(8) . . . . ?
Ag5 Ag15 Ni5 C34 69.8(8) . . . . ?
Ni23 Ag15 Ni5 C34 -147.6(8) . . . . ?
Ni15 Ag15 Ni5 C34 -81.6(9) . . . . ?
Ni12 Ag15 Ni5 C26 101.2(6) . . . . ?
Ag9 Ag15 Ni5 C26 -57.4(6) . . . . ?
Ag2 Ag15 Ni5 C26 -109.1(6) . . . . ?
Ag4 Ag15 Ni5 C26 -129.9(6) . . . . ?
Ag16 Ag15 Ni5 C26 -168.9(6) . . . . ?
Ag5 Ag15 Ni5 C26 164.6(6) . . . . ?
Ni23 Ag15 Ni5 C26 -52.8(6) . . . . ?
Ni15 Ag15 Ni5 C26 13.2(7) . . . . ?
Ni12 Ag15 Ni5 C20 -101.2(7) . . . . ?
Ag9 Ag15 Ni5 C20 100.2(7) . . . . ?
Ag2 Ag15 Ni5 C20 48.5(7) . . . . ?
Ag4 Ag15 Ni5 C20 27.7(7) . . . . ?
Ag16 Ag15 Ni5 C20 -11.3(7) . . . . ?
Ag5 Ag15 Ni5 C20 -37.8(7) . . . . ?
Ni23 Ag15 Ni5 C20 104.8(7) . . . . ?
Ni15 Ag15 Ni5 C20 170.8(7) . . . . ?
Ni12 Ag15 Ni5 Ni23 154.02(12) . . . . ?
Ag9 Ag15 Ni5 Ni23 -4.56(10) . . . . ?
Ag2 Ag15 Ni5 Ni23 -56.23(8) . . . . ?
Ag4 Ag15 Ni5 Ni23 -77.02(14) . . . . ?
Ag16 Ag15 Ni5 Ni23 -116.06(10) . . . . ?
Ag5 Ag15 Ni5 Ni23 -142.58(9) . . . . ?
Ni15 Ag15 Ni5 Ni23 66.0(3) . . . . ?
Ni12 Ag15 Ni5 Ni24 -148.68(12) . . . . ?
Ag9 Ag15 Ni5 Ni24 52.74(12) . . . . ?
Ag2 Ag15 Ni5 Ni24 1.07(10) . . . . ?
Ag4 Ag15 Ni5 Ni24 -19.72(17) . . . . ?
Ag16 Ag15 Ni5 Ni24 -58.76(9) . . . . ?
Ag5 Ag15 Ni5 Ni24 -85.28(11) . . . . ?
Ni23 Ag15 Ni5 Ni24 57.30(10) . . . . ?
Ni15 Ag15 Ni5 Ni24 123.3(2) . . . . ?
Ni12 Ag15 Ni5 Ag16 -89.92(12) . . . . ?
Ag9 Ag15 Ni5 Ag16 111.50(8) . . . . ?
Ag2 Ag15 Ni5 Ag16 59.84(6) . . . . ?
Ag4 Ag15 Ni5 Ag16 39.04(12) . . . . ?
Ag5 Ag15 Ni5 Ag16 -26.51(7) . . . . ?
Ni23 Ag15 Ni5 Ag16 116.06(10) . . . . ?
Ni15 Ag15 Ni5 Ag16 -177.9(2) . . . . ?
C15 Ni2 Ni6 C28 5.5(16) . . . . ?
C13 Ni2 Ni6 C28 16.7(15) . . . . ?
C33 Ni2 Ni6 C28 135.2(14) . . . . ?
Ni3 Ni2 Ni6 C28 -146.9(15) . . . . ?
Ni4 Ni2 Ni6 C28 176.3(12) . . . . ?
Ni13 Ni2 Ni6 C28 174.1(13) . . . . ?
Ag3 Ni2 Ni6 C28 -128.5(13) . . . . ?
Ag5 Ni2 Ni6 C28 -71.5(13) . . . . ?
Ag7 Ni2 Ni6 C28 -77.0(13) . . . . ?
C15 Ni2 Ni6 C13 -11.2(13) . . . . ?
C33 Ni2 Ni6 C13 118.5(11) . . . . ?
Ni3 Ni2 Ni6 C13 -163.6(13) . . . . ?
Ni4 Ni2 Ni6 C13 159.6(9) . . . . ?
Ni13 Ni2 Ni6 C13 157.4(9) . . . . ?
Ag3 Ni2 Ni6 C13 -145.1(9) . . . . ?
Ag5 Ni2 Ni6 C13 -88.2(9) . . . . ?
Ag7 Ni2 Ni6 C13 -93.7(9) . . . . ?
C15 Ni2 Ni6 C19 -152.9(11) . . . . ?
C13 Ni2 Ni6 C19 -141.7(10) . . . . ?
C33 Ni2 Ni6 C19 -23.2(9) . . . . ?
Ni3 Ni2 Ni6 C19 54.7(11) . . . . ?
Ni4 Ni2 Ni6 C19 17.9(6) . . . . ?
Ni13 Ni2 Ni6 C19 15.7(6) . . . . ?
Ag3 Ni2 Ni6 C19 73.2(6) . . . . ?
Ag5 Ni2 Ni6 C19 130.1(6) . . . . ?
Ag7 Ni2 Ni6 C19 124.7(6) . . . . ?
C15 Ni2 Ni6 Ni13 -168.6(9) . . . . ?
C13 Ni2 Ni6 Ni13 -157.4(9) . . . . ?
C33 Ni2 Ni6 Ni13 -38.9(7) . . . . ?
Ni3 Ni2 Ni6 Ni13 39.0(9) . . . . ?
Ni4 Ni2 Ni6 Ni13 2.20(12) . . . . ?
Ag3 Ni2 Ni6 Ni13 57.48(9) . . . . ?
Ag5 Ni2 Ni6 Ni13 114.43(10) . . . . ?
Ag7 Ni2 Ni6 Ni13 108.96(12) . . . . ?
C15 Ni2 Ni6 Ag16 130.3(9) . . . . ?
C13 Ni2 Ni6 Ag16 141.5(9) . . . . ?
C33 Ni2 Ni6 Ag16 -100.0(7) . . . . ?
Ni3 Ni2 Ni6 Ag16 -22.1(10) . . . . ?
Ni4 Ni2 Ni6 Ag16 -58.89(15) . . . . ?
Ni13 Ni2 Ni6 Ag16 -61.09(10) . . . . ?
Ag3 Ni2 Ni6 Ag16 -3.61(10) . . . . ?
Ag5 Ni2 Ni6 Ag16 53.34(8) . . . . ?
Ag7 Ni2 Ni6 Ag16 47.87(14) . . . . ?
C15 Ni2 Ni6 Ag5 77.0(9) . . . . ?
C13 Ni2 Ni6 Ag5 88.2(9) . . . . ?
C33 Ni2 Ni6 Ag5 -153.3(7) . . . . ?
Ni3 Ni2 Ni6 Ag5 -75.4(9) . . . . ?
Ni4 Ni2 Ni6 Ag5 -112.23(12) . . . . ?
Ni13 Ni2 Ni6 Ag5 -114.43(10) . . . . ?
Ag3 Ni2 Ni6 Ag5 -56.94(7) . . . . ?
Ag7 Ni2 Ni6 Ag5 -5.47(10) . . . . ?
C20 Ag16 Ni6 C28 -51.9(8) . . . . ?
Ni5 Ag16 Ni6 C28 -0.8(7) . . . . ?
Ag3 Ag16 Ni6 C28 156.1(7) . . . . ?
Ag5 Ag16 Ni6 C28 95.2(7) . . . . ?
Ag6 Ag16 Ni6 C28 -151.1(7) . . . . ?
Ag2 Ag16 Ni6 C28 137.4(7) . . . . ?
Ag15 Ag16 Ni6 C28 66.5(7) . . . . ?
Ni24 Ag16 Ni6 C28 -81.5(8) . . . . ?
Ni13 Ag16 Ni6 C28 -148.2(7) . . . . ?
C20 Ag16 Ni6 C13 -159.3(10) . . . . ?
Ni5 Ag16 Ni6 C13 -108.2(10) . . . . ?
Ag3 Ag16 Ni6 C13 48.7(10) . . . . ?
Ag5 Ag16 Ni6 C13 -12.2(10) . . . . ?
Ag6 Ag16 Ni6 C13 101.5(10) . . . . ?
Ag2 Ag16 Ni6 C13 30.0(10) . . . . ?
Ag15 Ag16 Ni6 C13 -40.9(10) . . . . ?
Ni24 Ag16 Ni6 C13 171.1(10) . . . . ?
Ni13 Ag16 Ni6 C13 104.4(10) . . . . ?
C20 Ag16 Ni6 C19 44.1(8) . . . . ?
Ni5 Ag16 Ni6 C19 95.1(7) . . . . ?
Ag3 Ag16 Ni6 C19 -108.0(6) . . . . ?
Ag5 Ag16 Ni6 C19 -168.9(7) . . . . ?
Ag6 Ag16 Ni6 C19 -55.2(6) . . . . ?
Ag2 Ag16 Ni6 C19 -126.7(7) . . . . ?
Ag15 Ag16 Ni6 C19 162.5(6) . . . . ?
Ni24 Ag16 Ni6 C19 14.5(7) . . . . ?
Ni13 Ag16 Ni6 C19 -52.3(6) . . . . ?
C20 Ag16 Ni6 Ni13 96.3(4) . . . . ?
Ni5 Ag16 Ni6 Ni13 147.37(12) . . . . ?
Ag3 Ag16 Ni6 Ni13 -55.76(9) . . . . ?
Ag5 Ag16 Ni6 Ni13 -116.63(10) . . . . ?
Ag6 Ag16 Ni6 Ni13 -2.94(11) . . . . ?
Ag2 Ag16 Ni6 Ni13 -74.39(15) . . . . ?
Ag15 Ag16 Ni6 Ni13 -145.27(10) . . . . ?
Ni24 Ag16 Ni6 Ni13 66.7(2) . . . . ?
C20 Ag16 Ni6 Ni2 155.7(4) . . . . ?
Ni5 Ag16 Ni6 Ni2 -153.20(12) . . . . ?
Ag3 Ag16 Ni6 Ni2 3.67(10) . . . . ?
Ag5 Ag16 Ni6 Ni2 -57.21(10) . . . . ?
Ag6 Ag16 Ni6 Ni2 56.48(12) . . . . ?
Ag2 Ag16 Ni6 Ni2 -14.97(19) . . . . ?
Ag15 Ag16 Ni6 Ni2 -85.85(12) . . . . ?
Ni24 Ag16 Ni6 Ni2 126.2(2) . . . . ?
Ni13 Ag16 Ni6 Ni2 59.42(11) . . . . ?
C20 Ag16 Ni6 Ag5 -147.1(4) . . . . ?
Ni5 Ag16 Ni6 Ag5 -96.00(12) . . . . ?
Ag3 Ag16 Ni6 Ag5 60.87(6) . . . . ?
Ag6 Ag16 Ni6 Ag5 113.69(8) . . . . ?
Ag2 Ag16 Ni6 Ag5 42.23(14) . . . . ?
Ag15 Ag16 Ni6 Ag5 -28.64(8) . . . . ?
Ni24 Ag16 Ni6 Ag5 -176.6(2) . . . . ?
Ni13 Ag16 Ni6 Ag5 116.63(10) . . . . ?
Ni12 Ag5 Ni6 C28 -0.7(7) . . . . ?
Ag7 Ag5 Ni6 C28 153.1(7) . . . . ?
Ag16 Ag5 Ni6 C28 -94.8(7) . . . . ?
Ag4 Ag5 Ni6 C28 -135.9(7) . . . . ?
Ag3 Ag5 Ni6 C28 -154.8(7) . . . . ?
Ni2 Ag5 Ni6 C28 147.6(7) . . . . ?
Ag15 Ag5 Ni6 C28 -66.8(7) . . . . ?
Ni19 Ag5 Ni6 C28 86.3(7) . . . . ?
Ni12 Ag5 Ni6 C13 -94.5(7) . . . . ?
Ag7 Ag5 Ni6 C13 59.3(7) . . . . ?
Ag16 Ag5 Ni6 C13 171.3(7) . . . . ?
Ag4 Ag5 Ni6 C13 130.3(7) . . . . ?
Ag3 Ag5 Ni6 C13 111.4(7) . . . . ?
Ni2 Ag5 Ni6 C13 53.8(7) . . . . ?
Ag15 Ag5 Ni6 C13 -160.7(7) . . . . ?
Ni19 Ag5 Ni6 C13 -7.5(7) . . . . ?
Ni12 Ag5 Ni6 C19 109.0(9) . . . . ?
Ag7 Ag5 Ni6 C19 -97.1(9) . . . . ?
Ag16 Ag5 Ni6 C19 14.9(9) . . . . ?
Ag4 Ag5 Ni6 C19 -26.1(9) . . . . ?
Ag3 Ag5 Ni6 C19 -45.0(9) . . . . ?
Ni2 Ag5 Ni6 C19 -102.6(9) . . . . ?
Ag15 Ag5 Ni6 C19 42.9(9) . . . . ?
Ni19 Ag5 Ni6 C19 -163.9(9) . . . . ?
Ni12 Ag5 Ni6 Ni13 152.82(12) . . . . ?
Ag7 Ag5 Ni6 Ni13 -53.35(12) . . . . ?
Ag16 Ag5 Ni6 Ni13 58.69(10) . . . . ?
Ag4 Ag5 Ni6 Ni13 17.64(19) . . . . ?
Ag3 Ag5 Ni6 Ni13 -1.25(10) . . . . ?
Ni2 Ag5 Ni6 Ni13 -58.86(11) . . . . ?
Ag15 Ag5 Ni6 Ni13 86.69(11) . . . . ?
Ni19 Ag5 Ni6 Ni13 -120.2(2) . . . . ?
Ni12 Ag5 Ni6 Ni2 -148.33(12) . . . . ?
Ag7 Ag5 Ni6 Ni2 5.51(10) . . . . ?
Ag16 Ag5 Ni6 Ni2 117.55(10) . . . . ?
Ag4 Ag5 Ni6 Ni2 76.50(15) . . . . ?
Ag3 Ag5 Ni6 Ni2 57.60(8) . . . . ?
Ag15 Ag5 Ni6 Ni2 145.55(9) . . . . ?
Ni19 Ag5 Ni6 Ni2 -61.3(2) . . . . ?
Ni12 Ag5 Ni6 Ag16 94.12(12) . . . . ?
Ag7 Ag5 Ni6 Ag16 -112.04(8) . . . . ?
Ag4 Ag5 Ni6 Ag16 -41.06(14) . . . . ?
Ag3 Ag5 Ni6 Ag16 -59.95(6) . . . . ?
Ni2 Ag5 Ni6 Ag16 -117.55(10) . . . . ?
Ag15 Ag5 Ni6 Ag16 28.00(8) . . . . ?
Ni19 Ag5 Ni6 Ag16 -178.9(2) . . . . ?
Ni8 Ag8 Ni7 C36 -0.7(7) . . . . ?
Ag10 Ag8 Ni7 C36 155.6(7) . . . . ?
Ag1 Ag8 Ni7 C36 -133.8(7) . . . . ?
Ag2 Ag8 Ni7 C36 -153.7(7) . . . . ?
Ag6 Ag8 Ni7 C36 -93.1(7) . . . . ?
Ni18 Ag8 Ni7 C36 149.5(7) . . . . ?
Ag12 Ag8 Ni7 C36 -66.3(7) . . . . ?
Ni20 Ag8 Ni7 C36 85.2(8) . . . . ?
Ni8 Ag8 Ni7 C17 -99.4(6) . . . . ?
Ag10 Ag8 Ni7 C17 56.9(6) . . . . ?
Ag1 Ag8 Ni7 C17 127.5(6) . . . . ?
Ag2 Ag8 Ni7 C17 107.6(6) . . . . ?
Ag6 Ag8 Ni7 C17 168.1(6) . . . . ?
Ni18 Ag8 Ni7 C17 50.7(6) . . . . ?
Ag12 Ag8 Ni7 C17 -165.1(6) . . . . ?
Ni20 Ag8 Ni7 C17 -13.6(7) . . . . ?
Ni8 Ag8 Ni7 C21 113.6(12) . . . . ?
Ag10 Ag8 Ni7 C21 -90.1(12) . . . . ?
Ag1 Ag8 Ni7 C21 -19.5(12) . . . . ?
Ag2 Ag8 Ni7 C21 -39.4(12) . . . . ?
Ag6 Ag8 Ni7 C21 21.2(12) . . . . ?
Ni18 Ag8 Ni7 C21 -96.2(12) . . . . ?
Ag12 Ag8 Ni7 C21 48.0(12) . . . . ?
Ni20 Ag8 Ni7 C21 -160.5(12) . . . . ?
Ni8 Ag8 Ni7 Ni18 -150.17(12) . . . . ?
Ag10 Ag8 Ni7 Ni18 6.16(10) . . . . ?
Ag1 Ag8 Ni7 Ni18 76.75(14) . . . . ?
Ag2 Ag8 Ni7 Ni18 56.85(8) . . . . ?
Ag6 Ag8 Ni7 Ni18 117.41(10) . . . . ?
Ag12 Ag8 Ni7 Ni18 144.18(9) . . . . ?
Ni20 Ag8 Ni7 Ni18 -64.3(3) . . . . ?
Ni8 Ag8 Ni7 Ni24 150.66(12) . . . . ?
Ag10 Ag8 Ni7 Ni24 -53.01(12) . . . . ?
Ag1 Ag8 Ni7 Ni24 17.58(18) . . . . ?
Ag2 Ag8 Ni7 Ni24 -2.32(10) . . . . ?
Ag6 Ag8 Ni7 Ni24 58.24(10) . . . . ?
Ni18 Ag8 Ni7 Ni24 -59.17(11) . . . . ?
Ag12 Ag8 Ni7 Ni24 85.01(11) . . . . ?
Ni20 Ag8 Ni7 Ni24 -123.5(2) . . . . ?
Ni8 Ag8 Ni7 Ag6 92.42(12) . . . . ?
Ag10 Ag8 Ni7 Ag6 -111.26(8) . . . . ?
Ag1 Ag8 Ni7 Ag6 -40.66(13) . . . . ?
Ag2 Ag8 Ni7 Ag6 -60.57(6) . . . . ?
Ni18 Ag8 Ni7 Ag6 -117.41(10) . . . . ?
Ag12 Ag8 Ni7 Ag6 26.76(8) . . . . ?
Ni20 Ag8 Ni7 Ag6 178.3(2) . . . . ?
Ni1 Ag6 Ni7 C36 2.2(7) . . . . ?
Ag16 Ag6 Ni7 C36 -153.1(7) . . . . ?
Ag3 Ag6 Ni7 C36 137.8(7) . . . . ?
Ag8 Ag6 Ni7 C36 95.2(7) . . . . ?
Ag2 Ag6 Ni7 C36 155.7(7) . . . . ?
Ag12 Ag6 Ni7 C36 67.9(7) . . . . ?
Ni24 Ag6 Ni7 C36 -147.5(7) . . . . ?
Ni13 Ag6 Ni7 C36 -83.6(7) . . . . ?
Ni1 Ag6 Ni7 C17 -110.9(9) . . . . ?
Ag16 Ag6 Ni7 C17 93.8(9) . . . . ?
Ag3 Ag6 Ni7 C17 24.6(10) . . . . ?
Ag8 Ag6 Ni7 C17 -17.9(9) . . . . ?
Ag2 Ag6 Ni7 C17 42.6(9) . . . . ?
Ag12 Ag6 Ni7 C17 -45.2(9) . . . . ?
Ni24 Ag6 Ni7 C17 99.3(9) . . . . ?
Ni13 Ag6 Ni7 C17 163.2(9) . . . . ?
Ni1 Ag6 Ni7 C21 99.6(7) . . . . ?
Ag16 Ag6 Ni7 C21 -55.7(7) . . . . ?
Ag3 Ag6 Ni7 C21 -124.8(7) . . . . ?
Ag8 Ag6 Ni7 C21 -167.4(7) . . . . ?
Ag2 Ag6 Ni7 C21 -106.9(7) . . . . ?
Ag12 Ag6 Ni7 C21 165.3(7) . . . . ?
Ni24 Ag6 Ni7 C21 -50.1(7) . . . . ?
Ni13 Ag6 Ni7 C21 13.8(7) . . . . ?
Ni1 Ag6 Ni7 Ni18 -150.71(12) . . . . ?
Ag16 Ag6 Ni7 Ni18 54.03(13) . . . . ?
Ag3 Ag6 Ni7 Ni18 -15.15(19) . . . . ?
Ag8 Ag6 Ni7 Ni18 -57.68(10) . . . . ?
Ag2 Ag6 Ni7 Ni18 2.83(10) . . . . ?
Ag12 Ag6 Ni7 Ni18 -84.96(12) . . . . ?
Ni24 Ag6 Ni7 Ni18 59.57(11) . . . . ?
Ni13 Ag6 Ni7 Ni18 123.5(2) . . . . ?
Ni1 Ag6 Ni7 Ni24 149.71(13) . . . . ?
Ag16 Ag6 Ni7 Ni24 -5.55(10) . . . . ?
Ag3 Ag6 Ni7 Ni24 -74.72(15) . . . . ?
Ag8 Ag6 Ni7 Ni24 -117.25(10) . . . . ?
Ag2 Ag6 Ni7 Ni24 -56.75(8) . . . . ?
Ag12 Ag6 Ni7 Ni24 -144.53(9) . . . . ?
Ni13 Ag6 Ni7 Ni24 63.9(2) . . . . ?
Ni1 Ag6 Ni7 Ag8 -93.03(13) . . . . ?
Ag16 Ag6 Ni7 Ag8 111.70(8) . . . . ?
Ag3 Ag6 Ni7 Ag8 42.53(14) . . . . ?
Ag2 Ag6 Ni7 Ag8 60.50(6) . . . . ?
Ag12 Ag6 Ni7 Ag8 -27.28(8) . . . . ?
Ni24 Ag6 Ni7 Ag8 117.25(10) . . . . ?
Ni13 Ag6 Ni7 Ag8 -178.9(2) . . . . ?
Ni7 Ag8 Ni8 C39 3.2(7) . . . . ?
Ag10 Ag8 Ni8 C39 -153.5(7) . . . . ?
Ag1 Ag8 Ni8 C39 155.0(7) . . . . ?
Ag2 Ag8 Ni8 C39 138.5(7) . . . . ?
Ag6 Ag8 Ni8 C39 69.3(7) . . . . ?
Ni18 Ag8 Ni8 C39 -83.7(7) . . . . ?
Ag12 Ag8 Ni8 C39 95.2(7) . . . . ?
Ni20 Ag8 Ni8 C39 -148.4(7) . . . . ?
Ni7 Ag8 Ni8 C6 102.0(6) . . . . ?
Ag10 Ag8 Ni8 C6 -54.6(6) . . . . ?
Ag1 Ag8 Ni8 C6 -106.1(6) . . . . ?
Ag2 Ag8 Ni8 C6 -122.7(6) . . . . ?
Ag6 Ag8 Ni8 C6 168.1(6) . . . . ?
Ni18 Ag8 Ni8 C6 15.1(6) . . . . ?
Ag12 Ag8 Ni8 C6 -166.0(6) . . . . ?
Ni20 Ag8 Ni8 C6 -49.5(6) . . . . ?
Ni7 Ag8 Ni8 C22 -105.8(11) . . . . ?
Ag10 Ag8 Ni8 C22 97.6(11) . . . . ?
Ag1 Ag8 Ni8 C22 46.1(11) . . . . ?
Ag2 Ag8 Ni8 C22 29.5(11) . . . . ?
Ag6 Ag8 Ni8 C22 -39.7(11) . . . . ?
Ni18 Ag8 Ni8 C22 167.3(11) . . . . ?
Ag12 Ag8 Ni8 C22 -13.8(11) . . . . ?
Ni20 Ag8 Ni8 C22 102.7(11) . . . . ?
Ni7 Ag8 Ni8 Ni22 -149.53(12) . . . . ?
Ag10 Ag8 Ni8 Ni22 53.84(12) . . . . ?
Ag1 Ag8 Ni8 Ni22 2.33(10) . . . . ?
Ag2 Ag8 Ni8 Ni22 -14.21(18) . . . . ?
Ag6 Ag8 Ni8 Ni22 -83.40(11) . . . . ?
Ni18 Ag8 Ni8 Ni22 123.6(2) . . . . ?
Ag12 Ag8 Ni8 Ni22 -57.55(9) . . . . ?
Ni20 Ag8 Ni8 Ni22 58.93(10) . . . . ?
Ni7 Ag8 Ni8 Ni20 151.54(12) . . . . ?
Ag10 Ag8 Ni8 Ni20 -5.09(9) . . . . ?
Ag1 Ag8 Ni8 Ni20 -56.60(8) . . . . ?
Ag2 Ag8 Ni8 Ni20 -73.15(14) . . . . ?
Ag6 Ag8 Ni8 Ni20 -142.33(9) . . . . ?
Ni18 Ag8 Ni8 Ni20 64.6(2) . . . . ?
Ag12 Ag8 Ni8 Ni20 -116.48(9) . . . . ?
Ni7 Ag8 Ni8 Ag12 -91.98(12) . . . . ?
Ag10 Ag8 Ni8 Ag12 111.39(8) . . . . ?
Ag1 Ag8 Ni8 Ag12 59.88(6) . . . . ?
Ag2 Ag8 Ni8 Ag12 43.33(13) . . . . ?
Ag6 Ag8 Ni8 Ag12 -25.85(8) . . . . ?
Ni18 Ag8 Ni8 Ag12 -178.9(2) . . . . ?
Ni20 Ag8 Ni8 Ag12 116.48(9) . . . . ?
Ni1 Ag12 Ni8 C39 1.7(7) . . . . ?
Ag11 Ag12 Ni8 C39 157.5(7) . . . . ?
Ag1 Ag12 Ni8 C39 -150.9(7) . . . . ?
Ag3 Ag12 Ni8 C39 -132.3(7) . . . . ?
Ag6 Ag12 Ni8 C39 -64.8(7) . . . . ?
Ni22 Ag12 Ni8 C39 151.1(7) . . . . ?
Ag8 Ag12 Ni8 C39 -90.5(7) . . . . ?
Ni4 Ag12 Ni8 C39 90.7(7) . . . . ?
Ni1 Ag12 Ni8 C6 116.1(10) . . . . ?
Ag11 Ag12 Ni8 C6 -88.1(10) . . . . ?
Ag1 Ag12 Ni8 C6 -36.5(10) . . . . ?
Ag3 Ag12 Ni8 C6 -17.9(10) . . . . ?
Ag6 Ag12 Ni8 C6 49.5(10) . . . . ?
Ni22 Ag12 Ni8 C6 -94.5(10) . . . . ?
Ag8 Ag12 Ni8 C6 23.9(10) . . . . ?
Ni4 Ag12 Ni8 C6 -155.0(10) . . . . ?
Ni1 Ag12 Ni8 C22 -96.9(7) . . . . ?
Ag11 Ag12 Ni8 C22 59.0(7) . . . . ?
Ag1 Ag12 Ni8 C22 110.6(7) . . . . ?
Ag3 Ag12 Ni8 C22 129.1(7) . . . . ?
Ag6 Ag12 Ni8 C22 -163.4(7) . . . . ?
Ni22 Ag12 Ni8 C22 52.6(7) . . . . ?
Ag8 Ag12 Ni8 C22 171.0(7) . . . . ?
Ni4 Ag12 Ni8 C22 -7.9(7) . . . . ?
Ni1 Ag12 Ni8 Ni22 -149.43(13) . . . . ?
Ag11 Ag12 Ni8 Ni22 6.40(10) . . . . ?
Ag1 Ag12 Ni8 Ni22 58.01(8) . . . . ?
Ag3 Ag12 Ni8 Ni22 76.59(14) . . . . ?
Ag6 Ag12 Ni8 Ni22 144.07(9) . . . . ?
Ag8 Ag12 Ni8 Ni22 118.44(10) . . . . ?
Ni4 Ag12 Ni8 Ni22 -60.4(3) . . . . ?
Ni1 Ag12 Ni8 Ni20 153.00(12) . . . . ?
Ag11 Ag12 Ni8 Ni20 -51.17(12) . . . . ?
Ag1 Ag12 Ni8 Ni20 0.44(10) . . . . ?
Ag3 Ag12 Ni8 Ni20 19.02(18) . . . . ?
Ag6 Ag12 Ni8 Ni20 86.50(11) . . . . ?
Ni22 Ag12 Ni8 Ni20 -57.57(11) . . . . ?
Ag8 Ag12 Ni8 Ni20 60.87(9) . . . . ?
Ni4 Ag12 Ni8 Ni20 -118.0(2) . . . . ?
Ni1 Ag12 Ni8 Ag8 92.13(13) . . . . ?
Ag11 Ag12 Ni8 Ag8 -112.04(8) . . . . ?
Ag1 Ag12 Ni8 Ag8 -60.43(6) . . . . ?
Ag3 Ag12 Ni8 Ag8 -41.84(13) . . . . ?
Ag6 Ag12 Ni8 Ag8 25.63(8) . . . . ?
Ni22 Ag12 Ni8 Ag8 -118.44(10) . . . . ?
Ni4 Ag12 Ni8 Ag8 -178.9(2) . . . . ?
Ni22 Ag1 Ni9 C30 -88.4(7) . . . . ?
Ni20 Ag1 Ni9 C30 -158.6(7) . . . . ?
Ag10 Ag1 Ni9 C30 145.4(7) . . . . ?
Ag12 Ag1 Ni9 C30 -87.8(7) . . . . ?
Ag8 Ag1 Ni9 C30 -159.5(7) . . . . ?
Ag13 Ag1 Ni9 C30 22.8(7) . . . . ?
Ag14 Ag1 Ni9 C30 90.1(7) . . . . ?
Ag11 Ag1 Ni9 C30 -32.4(7) . . . . ?
Ag3 Ag1 Ni9 C30 -10.8(7) . . . . ?
Ag2 Ag1 Ni9 C30 123.3(7) . . . . ?
Ag4 Ag1 Ni9 C30 56.9(7) . . . . ?
Ni22 Ag1 Ni9 C10 159.1(7) . . . . ?
Ni20 Ag1 Ni9 C10 88.9(7) . . . . ?
Ag10 Ag1 Ni9 C10 32.9(7) . . . . ?
Ag12 Ag1 Ni9 C10 159.8(7) . . . . ?
Ag8 Ag1 Ni9 C10 88.0(7) . . . . ?
Ag13 Ag1 Ni9 C10 -89.6(7) . . . . ?
Ag14 Ag1 Ni9 C10 -22.3(7) . . . . ?
Ag11 Ag1 Ni9 C10 -144.8(7) . . . . ?
Ag3 Ag1 Ni9 C10 -123.2(7) . . . . ?
Ag2 Ag1 Ni9 C10 10.8(7) . . . . ?
Ag4 Ag1 Ni9 C10 -55.6(7) . . . . ?
Ni22 Ag1 Ni9 C8 33.7(5) . . . . ?
Ni20 Ag1 Ni9 C8 -36.5(5) . . . . ?
Ag10 Ag1 Ni9 C8 -92.5(5) . . . . ?
Ag12 Ag1 Ni9 C8 34.4(6) . . . . ?
Ag8 Ag1 Ni9 C8 -37.4(6) . . . . ?
Ag13 Ag1 Ni9 C8 145.0(6) . . . . ?
Ag14 Ag1 Ni9 C8 -147.7(6) . . . . ?
Ag11 Ag1 Ni9 C8 89.7(5) . . . . ?
Ag3 Ag1 Ni9 C8 111.4(6) . . . . ?
Ag2 Ag1 Ni9 C8 -114.6(6) . . . . ?
Ag4 Ag1 Ni9 C8 179.0(5) . . . . ?
Ni22 Ag1 Ni9 Ni16 -53.97(9) . . . . ?
Ni20 Ag1 Ni9 Ni16 -124.15(12) . . . . ?
Ag10 Ag1 Ni9 Ni16 179.82(9) . . . . ?
Ag12 Ag1 Ni9 Ni16 -53.29(11) . . . . ?
Ag8 Ag1 Ni9 Ni16 -125.07(10) . . . . ?
Ag13 Ag1 Ni9 Ni16 57.30(8) . . . . ?
Ag14 Ag1 Ni9 Ni16 124.59(10) . . . . ?
Ag11 Ag1 Ni9 Ni16 2.07(9) . . . . ?
Ag3 Ag1 Ni9 Ni16 23.69(17) . . . . ?
Ag2 Ag1 Ni9 Ni16 157.73(13) . . . . ?
Ag4 Ag1 Ni9 Ni16 91.35(10) . . . . ?
Ni22 Ag1 Ni9 Ni21 124.96(11) . . . . ?
Ni20 Ag1 Ni9 Ni21 54.79(9) . . . . ?
Ag10 Ag1 Ni9 Ni21 -1.25(9) . . . . ?
Ag12 Ag1 Ni9 Ni21 125.64(9) . . . . ?
Ag8 Ag1 Ni9 Ni21 53.86(11) . . . . ?
Ag13 Ag1 Ni9 Ni21 -123.76(10) . . . . ?
Ag14 Ag1 Ni9 Ni21 -56.48(8) . . . . ?
Ag11 Ag1 Ni9 Ni21 -179.00(9) . . . . ?
Ag3 Ag1 Ni9 Ni21 -157.38(13) . . . . ?
Ag2 Ag1 Ni9 Ni21 -23.34(17) . . . . ?
Ag4 Ag1 Ni9 Ni21 -89.72(9) . . . . ?
Ni22 Ag1 Ni9 Ni20 70.17(9) . . . . ?
Ag10 Ag1 Ni9 Ni20 -56.03(8) . . . . ?
Ag12 Ag1 Ni9 Ni20 70.86(9) . . . . ?
Ag8 Ag1 Ni9 Ni20 -0.92(10) . . . . ?
Ag13 Ag1 Ni9 Ni20 -178.55(9) . . . . ?
Ag14 Ag1 Ni9 Ni20 -111.26(9) . . . . ?
Ag11 Ag1 Ni9 Ni20 126.22(8) . . . . ?
Ag3 Ag1 Ni9 Ni20 147.83(14) . . . . ?
Ag2 Ag1 Ni9 Ni20 -78.12(15) . . . . ?
Ag4 Ag1 Ni9 Ni20 -144.50(9) . . . . ?
Ni20 Ag1 Ni9 Ni22 -70.17(9) . . . . ?
Ag10 Ag1 Ni9 Ni22 -126.20(8) . . . . ?
Ag12 Ag1 Ni9 Ni22 0.68(9) . . . . ?
Ag8 Ag1 Ni9 Ni22 -71.09(9) . . . . ?
Ag13 Ag1 Ni9 Ni22 111.28(8) . . . . ?
Ag14 Ag1 Ni9 Ni22 178.57(9) . . . . ?
Ag11 Ag1 Ni9 Ni22 56.04(7) . . . . ?
Ag3 Ag1 Ni9 Ni22 77.66(15) . . . . ?
Ag2 Ag1 Ni9 Ni22 -148.30(14) . . . . ?
Ag4 Ag1 Ni9 Ni22 145.33(8) . . . . ?
Ni22 Ag1 Ni9 Ag13 -111.28(8) . . . . ?
Ni20 Ag1 Ni9 Ag13 178.55(9) . . . . ?
Ag10 Ag1 Ni9 Ag13 122.52(7) . . . . ?
Ag12 Ag1 Ni9 Ag13 -110.59(8) . . . . ?
Ag8 Ag1 Ni9 Ag13 177.63(8) . . . . ?
Ag14 Ag1 Ni9 Ag13 67.29(6) . . . . ?
Ag11 Ag1 Ni9 Ag13 -55.23(6) . . . . ?
Ag3 Ag1 Ni9 Ag13 -33.62(14) . . . . ?
Ag2 Ag1 Ni9 Ag13 100.42(13) . . . . ?
Ag4 Ag1 Ni9 Ag13 34.05(6) . . . . ?
Ni22 Ag1 Ni9 Ag14 -178.57(9) . . . . ?
Ni20 Ag1 Ni9 Ag14 111.26(9) . . . . ?
Ag10 Ag1 Ni9 Ag14 55.23(5) . . . . ?
Ag12 Ag1 Ni9 Ag14 -177.88(8) . . . . ?
Ag8 Ag1 Ni9 Ag14 110.34(8) . . . . ?
Ag13 Ag1 Ni9 Ag14 -67.29(6) . . . . ?
Ag11 Ag1 Ni9 Ag14 -122.52(6) . . . . ?
Ag3 Ag1 Ni9 Ag14 -100.90(14) . . . . ?
Ag2 Ag1 Ni9 Ag14 33.14(13) . . . . ?
Ag4 Ag1 Ni9 Ag14 -33.24(6) . . . . ?
Ni16 Ag13 Ni9 C30 -55.8(6) . . . . ?
Ni14 Ag13 Ni9 C30 45.9(7) . . . . ?
Ag14 Ag13 Ni9 C30 130.0(7) . . . . ?
Ag7 Ag13 Ni9 C30 -127.3(7) . . . . ?
Ag1 Ag13 Ni9 C30 -158.9(7) . . . . ?
Ag4 Ag13 Ni9 C30 165.2(7) . . . . ?
Ag11 Ag13 Ni9 C30 -104.0(6) . . . . ?
Ni17 Ag13 Ni9 C30 99.7(7) . . . . ?
Ni16 Ag13 Ni9 C10 -134.9(6) . . . . ?
Ni14 Ag13 Ni9 C10 -33.1(7) . . . . ?
Ag14 Ag13 Ni9 C10 50.9(6) . . . . ?
Ag7 Ag13 Ni9 C10 153.6(6) . . . . ?
Ag1 Ag13 Ni9 C10 122.0(6) . . . . ?
Ag4 Ag13 Ni9 C10 86.1(6) . . . . ?
Ag11 Ag13 Ni9 C10 177.0(6) . . . . ?
Ni17 Ag13 Ni9 C10 20.6(6) . . . . ?
Ni16 Ag13 Ni9 C8 43.4(9) . . . . ?
Ni14 Ag13 Ni9 C8 145.1(9) . . . . ?
Ag14 Ag13 Ni9 C8 -130.9(9) . . . . ?
Ag7 Ag13 Ni9 C8 -28.2(9) . . . . ?
Ag1 Ag13 Ni9 C8 -59.7(9) . . . . ?
Ag4 Ag13 Ni9 C8 -95.6(9) . . . . ?
Ag11 Ag13 Ni9 C8 -4.8(9) . . . . ?
Ni17 Ag13 Ni9 C8 -161.2(9) . . . . ?
Ni14 Ag13 Ni9 Ni16 101.7(2) . . . . ?
Ag14 Ag13 Ni9 Ni16 -174.21(11) . . . . ?
Ag7 Ag13 Ni9 Ni16 -71.52(15) . . . . ?
Ag1 Ag13 Ni9 Ni16 -103.10(10) . . . . ?
Ag4 Ag13 Ni9 Ni16 -138.99(10) . . . . ?
Ag11 Ag13 Ni9 Ni16 -48.18(9) . . . . ?
Ni17 Ag13 Ni9 Ni16 155.47(11) . . . . ?
Ni16 Ag13 Ni9 Ni21 170.11(16) . . . . ?
Ni14 Ag13 Ni9 Ni21 -88.2(2) . . . . ?
Ag14 Ag13 Ni9 Ni21 -4.10(10) . . . . ?
Ag7 Ag13 Ni9 Ni21 98.58(16) . . . . ?
Ag1 Ag13 Ni9 Ni21 67.01(11) . . . . ?
Ag4 Ag13 Ni9 Ni21 31.12(14) . . . . ?
Ag11 Ag13 Ni9 Ni21 121.92(11) . . . . ?
Ni17 Ag13 Ni9 Ni21 -34.43(15) . . . . ?
Ni16 Ag13 Ni9 Ni20 104.59(14) . . . . ?
Ni14 Ag13 Ni9 Ni20 -153.70(19) . . . . ?
Ag14 Ag13 Ni9 Ni20 -69.63(11) . . . . ?
Ag7 Ag13 Ni9 Ni20 33.1(2) . . . . ?
Ag1 Ag13 Ni9 Ni20 1.48(10) . . . . ?
Ag4 Ag13 Ni9 Ni20 -34.41(14) . . . . ?
Ag11 Ag13 Ni9 Ni20 56.40(12) . . . . ?
Ni17 Ag13 Ni9 Ni20 -99.95(13) . . . . ?
Ni16 Ag13 Ni9 Ni22 48.68(10) . . . . ?
Ni14 Ag13 Ni9 Ni22 150.4(2) . . . . ?
Ag14 Ag13 Ni9 Ni22 -125.53(10) . . . . ?
Ag7 Ag13 Ni9 Ni22 -22.84(16) . . . . ?
Ag1 Ag13 Ni9 Ni22 -54.42(8) . . . . ?
Ag4 Ag13 Ni9 Ni22 -90.31(9) . . . . ?
Ag11 Ag13 Ni9 Ni22 0.50(8) . . . . ?
Ni17 Ag13 Ni9 Ni22 -155.85(9) . . . . ?
Ni16 Ag13 Ni9 Ag1 103.10(10) . . . . ?
Ni14 Ag13 Ni9 Ag1 -155.2(2) . . . . ?
Ag14 Ag13 Ni9 Ag1 -71.11(6) . . . . ?
Ag7 Ag13 Ni9 Ag1 31.58(13) . . . . ?
Ag4 Ag13 Ni9 Ag1 -35.89(7) . . . . ?
Ag11 Ag13 Ni9 Ag1 54.92(6) . . . . ?
Ni17 Ag13 Ni9 Ag1 -101.43(9) . . . . ?
Ni16 Ag13 Ni9 Ag14 174.21(11) . . . . ?
Ni14 Ag13 Ni9 Ag14 -84.1(2) . . . . ?
Ag7 Ag13 Ni9 Ag14 102.69(13) . . . . ?
Ag1 Ag13 Ni9 Ag14 71.11(6) . . . . ?
Ag4 Ag13 Ni9 Ag14 35.22(7) . . . . ?
Ag11 Ag13 Ni9 Ag14 126.03(7) . . . . ?
Ni17 Ag13 Ni9 Ag14 -30.32(8) . . . . ?
Ni21 Ag14 Ni9 C30 137.5(6) . . . . ?
Ni11 Ag14 Ni9 C30 34.2(6) . . . . ?
Ag13 Ag14 Ni9 C30 -46.8(6) . . . . ?
Ag4 Ag14 Ni9 C30 -82.4(6) . . . . ?
Ag10 Ag14 Ni9 C30 -172.7(6) . . . . ?
Ag1 Ag14 Ni9 C30 -117.9(6) . . . . ?
Ag9 Ag14 Ni9 C30 -150.1(6) . . . . ?
Ni17 Ag14 Ni9 C30 -17.3(6) . . . . ?
Ni21 Ag14 Ni9 C10 56.3(6) . . . . ?
Ni11 Ag14 Ni9 C10 -47.0(6) . . . . ?
Ag13 Ag14 Ni9 C10 -128.0(6) . . . . ?
Ag4 Ag14 Ni9 C10 -163.6(6) . . . . ?
Ag10 Ag14 Ni9 C10 106.1(6) . . . . ?
Ag1 Ag14 Ni9 C10 160.9(6) . . . . ?
Ag9 Ag14 Ni9 C10 128.7(6) . . . . ?
Ni17 Ag14 Ni9 C10 -98.5(6) . . . . ?
Ni21 Ag14 Ni9 C8 -47.8(9) . . . . ?
Ni11 Ag14 Ni9 C8 -151.0(9) . . . . ?
Ag13 Ag14 Ni9 C8 127.9(9) . . . . ?
Ag4 Ag14 Ni9 C8 92.3(9) . . . . ?
Ag10 Ag14 Ni9 C8 2.0(9) . . . . ?
Ag1 Ag14 Ni9 C8 56.9(9) . . . . ?
Ag9 Ag14 Ni9 C8 24.7(9) . . . . ?
Ni17 Ag14 Ni9 C8 157.4(9) . . . . ?
Ni21 Ag14 Ni9 Ni16 -170.17(16) . . . . ?
Ni11 Ag14 Ni9 Ni16 86.6(2) . . . . ?
Ag13 Ag14 Ni9 Ni16 5.53(10) . . . . ?
Ag4 Ag14 Ni9 Ni16 -30.07(14) . . . . ?
Ag10 Ag14 Ni9 Ni16 -120.36(11) . . . . ?
Ag1 Ag14 Ni9 Ni16 -65.48(11) . . . . ?
Ag9 Ag14 Ni9 Ni16 -97.72(16) . . . . ?
Ni17 Ag14 Ni9 Ni16 35.05(14) . . . . ?
Ni11 Ag14 Ni9 Ni21 -103.2(2) . . . . ?
Ag13 Ag14 Ni9 Ni21 175.70(10) . . . . ?
Ag4 Ag14 Ni9 Ni21 140.10(9) . . . . ?
Ag10 Ag14 Ni9 Ni21 49.81(8) . . . . ?
Ag1 Ag14 Ni9 Ni21 104.69(9) . . . . ?
Ag9 Ag14 Ni9 Ni21 72.45(14) . . . . ?
Ni17 Ag14 Ni9 Ni21 -154.78(10) . . . . ?
Ni21 Ag14 Ni9 Ni20 -49.50(9) . . . . ?
Ni11 Ag14 Ni9 Ni20 -152.75(18) . . . . ?
Ag13 Ag14 Ni9 Ni20 126.20(9) . . . . ?
Ag4 Ag14 Ni9 Ni20 90.60(9) . . . . ?
Ag10 Ag14 Ni9 Ni20 0.31(8) . . . . ?
Ag1 Ag14 Ni9 Ni20 55.19(8) . . . . ?
Ag9 Ag14 Ni9 Ni20 22.96(16) . . . . ?
Ni17 Ag14 Ni9 Ni20 155.72(9) . . . . ?
Ni21 Ag14 Ni9 Ni22 -106.13(13) . . . . ?
Ni11 Ag14 Ni9 Ni22 150.62(17) . . . . ?
Ag13 Ag14 Ni9 Ni22 69.57(10) . . . . ?
Ag4 Ag14 Ni9 Ni22 33.96(13) . . . . ?
Ag10 Ag14 Ni9 Ni22 -56.33(11) . . . . ?
Ag1 Ag14 Ni9 Ni22 -1.44(9) . . . . ?
Ag9 Ag14 Ni9 Ni22 -33.68(19) . . . . ?
Ni17 Ag14 Ni9 Ni22 99.08(12) . . . . ?
Ni21 Ag14 Ni9 Ag1 -104.69(9) . . . . ?
Ni11 Ag14 Ni9 Ag1 152.06(19) . . . . ?
Ag13 Ag14 Ni9 Ag1 71.01(6) . . . . ?
Ag4 Ag14 Ni9 Ag1 35.41(7) . . . . ?
Ag10 Ag14 Ni9 Ag1 -54.88(5) . . . . ?
Ag9 Ag14 Ni9 Ag1 -32.24(13) . . . . ?
Ni17 Ag14 Ni9 Ag1 100.53(8) . . . . ?
Ni21 Ag14 Ni9 Ag13 -175.70(10) . . . . ?
Ni11 Ag14 Ni9 Ag13 81.05(19) . . . . ?
Ag4 Ag14 Ni9 Ag13 -35.60(7) . . . . ?
Ag10 Ag14 Ni9 Ag13 -125.89(7) . . . . ?
Ag1 Ag14 Ni9 Ag13 -71.01(6) . . . . ?
Ag9 Ag14 Ni9 Ag13 -103.25(13) . . . . ?
Ni17 Ag14 Ni9 Ag13 29.52(8) . . . . ?
Ni11 Ag9 Ni10 C7 -5.5(7) . . . . ?
Ag15 Ag9 Ni10 C7 152.8(7) . . . . ?
Ag4 Ag9 Ni10 C7 -139.6(7) . . . . ?
Ag14 Ag9 Ni10 C7 -71.3(7) . . . . ?
Ag2 Ag9 Ni10 C7 -155.8(7) . . . . ?
Ag10 Ag9 Ni10 C7 -95.2(7) . . . . ?
Ni15 Ag9 Ni10 C7 86.1(7) . . . . ?
Ni23 Ag9 Ni10 C7 148.0(7) . . . . ?
Ni11 Ag9 Ni10 C35 -103.2(6) . . . . ?
Ag15 Ag9 Ni10 C35 55.1(6) . . . . ?
Ag4 Ag9 Ni10 C35 122.7(6) . . . . ?
Ag14 Ag9 Ni10 C35 -169.0(6) . . . . ?
Ag2 Ag9 Ni10 C35 106.5(6) . . . . ?
Ag10 Ag9 Ni10 C35 167.0(6) . . . . ?
Ni15 Ag9 Ni10 C35 -11.7(7) . . . . ?
Ni23 Ag9 Ni10 C35 50.3(6) . . . . ?
Ni11 Ag9 Ni10 C3 98.7(10) . . . . ?
Ag15 Ag9 Ni10 C3 -103.0(10) . . . . ?
Ag4 Ag9 Ni10 C3 -35.4(10) . . . . ?
Ag14 Ag9 Ni10 C3 32.9(10) . . . . ?
Ag2 Ag9 Ni10 C3 -51.6(10) . . . . ?
Ag10 Ag9 Ni10 C3 9.0(10) . . . . ?
Ni15 Ag9 Ni10 C3 -169.7(10) . . . . ?
Ni23 Ag9 Ni10 C3 -107.7(10) . . . . ?
Ni11 Ag9 Ni10 Ni23 -153.53(12) . . . . ?
Ag15 Ag9 Ni10 Ni23 4.75(10) . . . . ?
Ag4 Ag9 Ni10 Ni23 72.37(14) . . . . ?
Ag14 Ag9 Ni10 Ni23 140.69(9) . . . . ?
Ag2 Ag9 Ni10 Ni23 56.15(8) . . . . ?
Ag10 Ag9 Ni10 Ni23 116.72(10) . . . . ?
Ni15 Ag9 Ni10 Ni23 -62.0(3) . . . . ?
Ni11 Ag9 Ni10 Ni18 147.36(12) . . . . ?
Ag15 Ag9 Ni10 Ni18 -54.35(12) . . . . ?
Ag4 Ag9 Ni10 Ni18 13.27(18) . . . . ?
Ag14 Ag9 Ni10 Ni18 81.58(12) . . . . ?
Ag2 Ag9 Ni10 Ni18 -2.96(10) . . . . ?
Ag10 Ag9 Ni10 Ni18 57.61(10) . . . . ?
Ni15 Ag9 Ni10 Ni18 -121.1(2) . . . . ?
Ni23 Ag9 Ni10 Ni18 -59.11(11) . . . . ?
Ni11 Ag9 Ni10 Ag10 89.74(12) . . . . ?
Ag15 Ag9 Ni10 Ag10 -111.97(7) . . . . ?
Ag4 Ag9 Ni10 Ag10 -44.35(12) . . . . ?
Ag14 Ag9 Ni10 Ag10 23.97(8) . . . . ?
Ag2 Ag9 Ni10 Ag10 -60.57(6) . . . . ?
Ni15 Ag9 Ni10 Ag10 -178.7(2) . . . . ?
Ni23 Ag9 Ni10 Ag10 -116.72(10) . . . . ?
Ni21 Ag10 Ni10 C7 -0.1(7) . . . . ?
Ag8 Ag10 Ni10 C7 -154.3(7) . . . . ?
Ag2 Ag10 Ni10 C7 153.2(7) . . . . ?
Ag1 Ag10 Ni10 C7 137.1(7) . . . . ?
Ag14 Ag10 Ni10 C7 66.8(7) . . . . ?
Ag9 Ag10 Ni10 C7 91.1(7) . . . . ?
Ni18 Ag10 Ni10 C7 -148.6(7) . . . . ?
Ni20 Ag10 Ni10 C7 -87.0(7) . . . . ?
Ni21 Ag10 Ni10 C35 -114.3(11) . . . . ?
Ag8 Ag10 Ni10 C35 91.5(11) . . . . ?
Ag2 Ag10 Ni10 C35 39.0(11) . . . . ?
Ag1 Ag10 Ni10 C35 22.9(12) . . . . ?
Ag14 Ag10 Ni10 C35 -47.4(11) . . . . ?
Ag9 Ag10 Ni10 C35 -23.1(11) . . . . ?
Ni18 Ag10 Ni10 C35 97.2(11) . . . . ?
Ni20 Ag10 Ni10 C35 158.8(11) . . . . ?
Ni21 Ag10 Ni10 C3 95.2(7) . . . . ?
Ag8 Ag10 Ni10 C3 -59.0(7) . . . . ?
Ag2 Ag10 Ni10 C3 -111.5(7) . . . . ?
Ag1 Ag10 Ni10 C3 -127.6(7) . . . . ?
Ag14 Ag10 Ni10 C3 162.1(7) . . . . ?
Ag9 Ag10 Ni10 C3 -173.6(7) . . . . ?
Ni18 Ag10 Ni10 C3 -53.3(7) . . . . ?
Ni20 Ag10 Ni10 C3 8.3(8) . . . . ?
Ni21 Ag10 Ni10 Ni23 -153.81(11) . . . . ?
Ag8 Ag10 Ni10 Ni23 51.95(12) . . . . ?
Ag2 Ag10 Ni10 Ni23 -0.46(10) . . . . ?
Ag1 Ag10 Ni10 Ni23 -16.60(19) . . . . ?
Ag14 Ag10 Ni10 Ni23 -86.93(12) . . . . ?
Ag9 Ag10 Ni10 Ni23 -62.62(10) . . . . ?
Ni18 Ag10 Ni10 Ni23 57.69(11) . . . . ?
Ni20 Ag10 Ni10 Ni23 119.3(2) . . . . ?
Ni21 Ag10 Ni10 Ni18 148.50(12) . . . . ?
Ag8 Ag10 Ni10 Ni18 -5.74(9) . . . . ?
Ag2 Ag10 Ni10 Ni18 -58.15(8) . . . . ?
Ag1 Ag10 Ni10 Ni18 -74.29(14) . . . . ?
Ag14 Ag10 Ni10 Ni18 -144.62(9) . . . . ?
Ag9 Ag10 Ni10 Ni18 -120.31(9) . . . . ?
Ni20 Ag10 Ni10 Ni18 61.6(2) . . . . ?
Ni21 Ag10 Ni10 Ag9 -91.18(12) . . . . ?
Ag8 Ag10 Ni10 Ag9 114.58(7) . . . . ?
Ag2 Ag10 Ni10 Ag9 62.16(6) . . . . ?
Ag1 Ag10 Ni10 Ag9 46.02(13) . . . . ?
Ag14 Ag10 Ni10 Ag9 -24.31(8) . . . . ?
Ni18 Ag10 Ni10 Ag9 120.31(9) . . . . ?
Ni20 Ag10 Ni10 Ag9 -178.1(2) . . . . ?
Ni21 Ag14 Ni11 C38 -0.2(7) . . . . ?
Ag13 Ag14 Ni11 C38 150.8(7) . . . . ?
Ag4 Ag14 Ni11 C38 -155.7(7) . . . . ?
Ag10 Ag14 Ni11 C38 -68.7(7) . . . . ?
Ag1 Ag14 Ni11 C38 -139.9(7) . . . . ?
Ag9 Ag14 Ni11 C38 -95.8(7) . . . . ?
Ni17 Ag14 Ni11 C38 146.8(7) . . . . ?
Ni9 Ag14 Ni11 C38 81.5(7) . . . . ?
Ni21 Ag14 Ni11 C14 109.0(8) . . . . ?
Ag13 Ag14 Ni11 C14 -100.0(8) . . . . ?
Ag4 Ag14 Ni11 C14 -46.5(8) . . . . ?
Ag10 Ag14 Ni11 C14 40.5(8) . . . . ?
Ag1 Ag14 Ni11 C14 -30.7(8) . . . . ?
Ag9 Ag14 Ni11 C14 13.4(8) . . . . ?
Ni17 Ag14 Ni11 C14 -104.0(8) . . . . ?
Ni9 Ag14 Ni11 C14 -169.3(8) . . . . ?
Ni21 Ag14 Ni11 C5 -93.0(6) . . . . ?
Ag13 Ag14 Ni11 C5 57.9(6) . . . . ?
Ag4 Ag14 Ni11 C5 111.4(6) . . . . ?
Ag10 Ag14 Ni11 C5 -161.6(6) . . . . ?
Ag1 Ag14 Ni11 C5 127.2(6) . . . . ?
Ag9 Ag14 Ni11 C5 171.4(6) . . . . ?
Ni17 Ag14 Ni11 C5 54.0(6) . . . . ?
Ni9 Ag14 Ni11 C5 -11.4(6) . . . . ?
Ni21 Ag14 Ni11 Ni15 154.12(11) . . . . ?
Ag13 Ag14 Ni11 Ni15 -54.90(12) . . . . ?
Ag4 Ag14 Ni11 Ni15 -1.41(10) . . . . ?
Ag10 Ag14 Ni11 Ni15 85.59(11) . . . . ?
Ag1 Ag14 Ni11 Ni15 14.39(19) . . . . ?
Ag9 Ag14 Ni11 Ni15 58.56(9) . . . . ?
Ni17 Ag14 Ni11 Ni15 -58.88(10) . . . . ?
Ni9 Ag14 Ni11 Ni15 -124.21(18) . . . . ?
Ni21 Ag14 Ni11 Ni17 -147.00(12) . . . . ?
Ag13 Ag14 Ni11 Ni17 3.98(10) . . . . ?
Ag4 Ag14 Ni11 Ni17 57.47(8) . . . . ?
Ag10 Ag14 Ni11 Ni17 144.47(9) . . . . ?
Ag1 Ag14 Ni11 Ni17 73.27(15) . . . . ?
Ag9 Ag14 Ni11 Ni17 117.44(9) . . . . ?
Ni9 Ag14 Ni11 Ni17 -65.3(2) . . . . ?
Ni21 Ag14 Ni11 Ag9 95.57(11) . . . . ?
Ag13 Ag14 Ni11 Ag9 -113.46(7) . . . . ?
Ag4 Ag14 Ni11 Ag9 -59.97(5) . . . . ?
Ag10 Ag14 Ni11 Ag9 27.03(7) . . . . ?
Ag1 Ag14 Ni11 Ag9 -44.17(13) . . . . ?
Ni17 Ag14 Ni11 Ag9 -117.44(9) . . . . ?
Ni9 Ag14 Ni11 Ag9 177.23(18) . . . . ?
Ni10 Ag9 Ni11 C38 6.1(7) . . . . ?
Ag15 Ag9 Ni11 C38 -151.4(7) . . . . ?
Ag4 Ag9 Ni11 C38 156.9(7) . . . . ?
Ag14 Ag9 Ni11 C38 97.0(7) . . . . ?
Ag2 Ag9 Ni11 C38 137.2(7) . . . . ?
Ag10 Ag9 Ni11 C38 71.1(7) . . . . ?
Ni15 Ag9 Ni11 C38 -147.0(7) . . . . ?
Ni23 Ag9 Ni11 C38 -82.3(7) . . . . ?
Ni10 Ag9 Ni11 C14 98.9(6) . . . . ?
Ag15 Ag9 Ni11 C14 -58.6(6) . . . . ?
Ag4 Ag9 Ni11 C14 -110.3(5) . . . . ?
Ag14 Ag9 Ni11 C14 -170.2(6) . . . . ?
Ag2 Ag9 Ni11 C14 -130.0(6) . . . . ?
Ag10 Ag9 Ni11 C14 163.9(5) . . . . ?
Ni15 Ag9 Ni11 C14 -54.2(6) . . . . ?
Ni23 Ag9 Ni11 C14 10.5(6) . . . . ?
Ni10 Ag9 Ni11 C5 -102.0(8) . . . . ?
Ag15 Ag9 Ni11 C5 100.5(8) . . . . ?
Ag4 Ag9 Ni11 C5 48.8(8) . . . . ?
Ag14 Ag9 Ni11 C5 -11.2(8) . . . . ?
Ag2 Ag9 Ni11 C5 29.0(8) . . . . ?
Ag10 Ag9 Ni11 C5 -37.0(8) . . . . ?
Ni15 Ag9 Ni11 C5 104.9(8) . . . . ?
Ni23 Ag9 Ni11 C5 169.6(8) . . . . ?
Ni10 Ag9 Ni11 Ni15 153.11(13) . . . . ?
Ag15 Ag9 Ni11 Ni15 -4.44(10) . . . . ?
Ag4 Ag9 Ni11 Ni15 -56.14(8) . . . . ?
Ag14 Ag9 Ni11 Ni15 -116.08(9) . . . . ?
Ag2 Ag9 Ni11 Ni15 -75.87(13) . . . . ?
Ag10 Ag9 Ni11 Ni15 -141.93(9) . . . . ?
Ni23 Ag9 Ni11 Ni15 64.7(3) . . . . ?
Ni10 Ag9 Ni11 Ni17 -149.08(12) . . . . ?
Ag15 Ag9 Ni11 Ni17 53.37(12) . . . . ?
Ag4 Ag9 Ni11 Ni17 1.66(9) . . . . ?
Ag14 Ag9 Ni11 Ni17 -58.27(9) . . . . ?
Ag2 Ag9 Ni11 Ni17 -18.07(17) . . . . ?
Ag10 Ag9 Ni11 Ni17 -84.12(10) . . . . ?
Ni15 Ag9 Ni11 Ni17 57.81(10) . . . . ?
Ni23 Ag9 Ni11 Ni17 122.5(2) . . . . ?
Ni10 Ag9 Ni11 Ag14 -90.81(12) . . . . ?
Ag15 Ag9 Ni11 Ag14 111.64(8) . . . . ?
Ag4 Ag9 Ni11 Ag14 59.93(5) . . . . ?
Ag2 Ag9 Ni11 Ag14 40.21(12) . . . . ?
Ag10 Ag9 Ni11 Ag14 -25.85(7) . . . . ?
Ni15 Ag9 Ni11 Ag14 116.08(9) . . . . ?
Ni23 Ag9 Ni11 Ag14 -179.3(2) . . . . ?
Ni6 Ag5 Ni12 C18 -1.1(7) . . . . ?
Ag7 Ag5 Ni12 C18 -155.5(6) . . . . ?
Ag16 Ag5 Ni12 C18 67.2(7) . . . . ?
Ag4 Ag5 Ni12 C18 152.5(7) . . . . ?
Ag3 Ag5 Ni12 C18 136.9(7) . . . . ?
Ni2 Ag5 Ni12 C18 -89.8(7) . . . . ?
Ag15 Ag5 Ni12 C18 91.2(7) . . . . ?
Ni19 Ag5 Ni12 C18 -149.5(7) . . . . ?
Ni6 Ag5 Ni12 C27 97.2(6) . . . . ?
Ag7 Ag5 Ni12 C27 -57.2(6) . . . . ?
Ag16 Ag5 Ni12 C27 165.4(6) . . . . ?
Ag4 Ag5 Ni12 C27 -109.3(6) . . . . ?
Ag3 Ag5 Ni12 C27 -124.8(6) . . . . ?
Ni2 Ag5 Ni12 C27 8.5(6) . . . . ?
Ag15 Ag5 Ni12 C27 -170.6(6) . . . . ?
Ni19 Ag5 Ni12 C27 -51.3(6) . . . . ?
Ni6 Ag5 Ni12 C23 -111.7(11) . . . . ?
Ag7 Ag5 Ni12 C23 93.9(11) . . . . ?
Ag16 Ag5 Ni12 C23 -43.5(11) . . . . ?
Ag4 Ag5 Ni12 C23 41.9(11) . . . . ?
Ag3 Ag5 Ni12 C23 26.3(11) . . . . ?
Ni2 Ag5 Ni12 C23 159.6(11) . . . . ?
Ag15 Ag5 Ni12 C23 -19.4(11) . . . . ?
Ni19 Ag5 Ni12 C23 99.9(11) . . . . ?
Ni6 Ag5 Ni12 Ni15 -153.38(12) . . . . ?
Ag7 Ag5 Ni12 Ni15 52.19(12) . . . . ?
Ag16 Ag5 Ni12 Ni15 -85.16(12) . . . . ?
Ag4 Ag5 Ni12 Ni15 0.17(10) . . . . ?
Ag3 Ag5 Ni12 Ni15 -15.41(18) . . . . ?
Ni2 Ag5 Ni12 Ni15 117.9(2) . . . . ?
Ag15 Ag5 Ni12 Ni15 -61.14(10) . . . . ?
Ni19 Ag5 Ni12 Ni15 58.16(10) . . . . ?
Ni6 Ag5 Ni12 Ni19 148.46(12) . . . . ?
Ag7 Ag5 Ni12 Ni19 -5.97(9) . . . . ?
Ag16 Ag5 Ni12 Ni19 -143.32(9) . . . . ?
Ag4 Ag5 Ni12 Ni19 -57.98(7) . . . . ?
Ag3 Ag5 Ni12 Ni19 -73.57(14) . . . . ?
Ni2 Ag5 Ni12 Ni19 59.7(2) . . . . ?
Ag15 Ag5 Ni12 Ni19 -119.30(9) . . . . ?
Ni6 Ag5 Ni12 Ag15 -92.24(12) . . . . ?
Ag7 Ag5 Ni12 Ag15 113.33(7) . . . . ?
Ag16 Ag5 Ni12 Ag15 -24.02(8) . . . . ?
Ag4 Ag5 Ni12 Ag15 61.32(6) . . . . ?
Ag3 Ag5 Ni12 Ag15 45.73(13) . . . . ?
Ni2 Ag5 Ni12 Ag15 179.0(2) . . . . ?
Ni19 Ag5 Ni12 Ag15 119.30(9) . . . . ?
Ni5 Ag15 Ni12 C18 -4.0(7) . . . . ?
Ag9 Ag15 Ni12 C18 155.3(7) . . . . ?
Ag2 Ag15 Ni12 C18 -136.0(7) . . . . ?
Ag4 Ag15 Ni12 C18 -153.1(7) . . . . ?
Ag16 Ag15 Ni12 C18 -69.1(7) . . . . ?
Ag5 Ag15 Ni12 C18 -92.2(7) . . . . ?
Ni23 Ag15 Ni12 C18 86.5(7) . . . . ?
Ni15 Ag15 Ni12 C18 150.2(7) . . . . ?
Ni5 Ag15 Ni12 C27 101.9(9) . . . . ?
Ag9 Ag15 Ni12 C27 -98.7(9) . . . . ?
Ag2 Ag15 Ni12 C27 -30.1(9) . . . . ?
Ag4 Ag15 Ni12 C27 -47.2(9) . . . . ?
Ag16 Ag15 Ni12 C27 36.8(9) . . . . ?
Ag5 Ag15 Ni12 C27 13.8(9) . . . . ?
Ni23 Ag15 Ni12 C27 -167.6(9) . . . . ?
Ni15 Ag15 Ni12 C27 -103.9(9) . . . . ?
Ni5 Ag15 Ni12 C23 -103.3(7) . . . . ?
Ag9 Ag15 Ni12 C23 56.1(7) . . . . ?
Ag2 Ag15 Ni12 C23 124.7(7) . . . . ?
Ag4 Ag15 Ni12 C23 107.6(7) . . . . ?
Ag16 Ag15 Ni12 C23 -168.3(7) . . . . ?
Ag5 Ag15 Ni12 C23 168.6(7) . . . . ?
Ni23 Ag15 Ni12 C23 -12.7(7) . . . . ?
Ni15 Ag15 Ni12 C23 50.9(6) . . . . ?
Ni5 Ag15 Ni12 Ni15 -154.18(12) . . . . ?
Ag9 Ag15 Ni12 Ni15 5.18(10) . . . . ?
Ag2 Ag15 Ni12 Ni15 73.80(13) . . . . ?
Ag4 Ag15 Ni12 Ni15 56.70(8) . . . . ?
Ag16 Ag15 Ni12 Ni15 140.75(9) . . . . ?
Ag5 Ag15 Ni12 Ni15 117.66(10) . . . . ?
Ni23 Ag15 Ni12 Ni15 -63.7(3) . . . . ?
Ni5 Ag15 Ni12 Ni19 147.21(12) . . . . ?
Ag9 Ag15 Ni12 Ni19 -53.44(12) . . . . ?
Ag2 Ag15 Ni12 Ni19 15.18(17) . . . . ?
Ag4 Ag15 Ni12 Ni19 -1.92(10) . . . . ?
Ag16 Ag15 Ni12 Ni19 82.13(11) . . . . ?
Ag5 Ag15 Ni12 Ni19 59.04(9) . . . . ?
Ni23 Ag15 Ni12 Ni19 -122.3(2) . . . . ?
Ni15 Ag15 Ni12 Ni19 -58.62(11) . . . . ?
Ni5 Ag15 Ni12 Ag5 88.16(12) . . . . ?
Ag9 Ag15 Ni12 Ag5 -112.48(7) . . . . ?
Ag2 Ag15 Ni12 Ag5 -43.86(12) . . . . ?
Ag4 Ag15 Ni12 Ag5 -60.96(6) . . . . ?
Ag16 Ag15 Ni12 Ag5 23.09(8) . . . . ?
Ni23 Ag15 Ni12 Ag5 178.7(3) . . . . ?
Ni15 Ag15 Ni12 Ag5 -117.66(10) . . . . ?
C32 Ni1 Ni13 C19 10.0(18) . . . . ?
C31 Ni1 Ni13 C19 -139.0(11) . . . . ?
C12 Ni1 Ni13 C19 -8.2(13) . . . . ?
Ni4 Ni1 Ni13 C19 -163.4(8) . . . . ?
Ag12 Ni1 Ni13 C19 133.8(8) . . . . ?
Ag6 Ni1 Ni13 C19 79.2(8) . . . . ?
C32 Ni1 Ni13 C12 18.2(18) . . . . ?
C31 Ni1 Ni13 C12 -130.8(12) . . . . ?
Ni4 Ni1 Ni13 C12 -155.2(10) . . . . ?
Ag12 Ni1 Ni13 C12 142.0(10) . . . . ?
Ag6 Ni1 Ni13 C12 87.4(10) . . . . ?
C32 Ni1 Ni13 C33 137.9(17) . . . . ?
C31 Ni1 Ni13 C33 -11.1(10) . . . . ?
C12 Ni1 Ni13 C33 119.7(12) . . . . ?
Ni4 Ni1 Ni13 C33 -35.5(7) . . . . ?
Ag12 Ni1 Ni13 C33 -98.3(7) . . . . ?
Ag6 Ni1 Ni13 C33 -152.9(7) . . . . ?
C32 Ni1 Ni13 Ni6 -140.1(18) . . . . ?
C31 Ni1 Ni13 Ni6 70.9(12) . . . . ?
C12 Ni1 Ni13 Ni6 -158.3(13) . . . . ?
Ni4 Ni1 Ni13 Ni6 46.5(9) . . . . ?
Ag12 Ni1 Ni13 Ni6 -16.3(9) . . . . ?
Ag6 Ni1 Ni13 Ni6 -70.8(9) . . . . ?
C32 Ni1 Ni13 Ni4 173.4(16) . . . . ?
C31 Ni1 Ni13 Ni4 24.4(8) . . . . ?
C12 Ni1 Ni13 Ni4 155.2(10) . . . . ?
Ag12 Ni1 Ni13 Ni4 -62.81(11) . . . . ?
Ag6 Ni1 Ni13 Ni4 -117.37(10) . . . . ?
C32 Ni1 Ni13 Ni2 178.8(16) . . . . ?
C31 Ni1 Ni13 Ni2 29.8(8) . . . . ?
C12 Ni1 Ni13 Ni2 160.6(10) . . . . ?
Ni4 Ni1 Ni13 Ni2 5.44(12) . . . . ?
Ag12 Ni1 Ni13 Ni2 -57.37(15) . . . . ?
Ag6 Ni1 Ni13 Ni2 -111.93(12) . . . . ?
C32 Ni1 Ni13 Ag3 -126.4(16) . . . . ?
C31 Ni1 Ni13 Ag3 84.5(8) . . . . ?
C12 Ni1 Ni13 Ag3 -144.7(10) . . . . ?
Ni4 Ni1 Ni13 Ag3 60.16(9) . . . . ?
Ag12 Ni1 Ni13 Ag3 -2.66(11) . . . . ?
Ag6 Ni1 Ni13 Ag3 -57.21(7) . . . . ?
C32 Ni1 Ni13 Ag16 -76.0(16) . . . . ?
C31 Ni1 Ni13 Ag16 135.0(8) . . . . ?
C12 Ni1 Ni13 Ag16 -94.2(10) . . . . ?
Ni4 Ni1 Ni13 Ag16 110.59(13) . . . . ?
Ag12 Ni1 Ni13 Ag16 47.77(15) . . . . ?
Ag6 Ni1 Ni13 Ag16 -6.78(11) . . . . ?
C32 Ni1 Ni13 Ag6 -69.2(16) . . . . ?
C31 Ni1 Ni13 Ag6 141.7(8) . . . . ?
C12 Ni1 Ni13 Ag6 -87.4(10) . . . . ?
Ni4 Ni1 Ni13 Ag6 117.37(10) . . . . ?
Ag12 Ni1 Ni13 Ag6 54.55(8) . . . . ?
C28 Ni6 Ni13 C19 -12.9(14) . . . . ?
C13 Ni6 Ni13 C19 141.7(10) . . . . ?
Ni2 Ni6 Ni13 C19 161.0(7) . . . . ?
Ag16 Ni6 Ni13 C19 -85.3(7) . . . . ?
Ag5 Ni6 Ni13 C19 -139.3(7) . . . . ?
C28 Ni6 Ni13 C12 -13.3(17) . . . . ?
C13 Ni6 Ni13 C12 141.3(13) . . . . ?
C19 Ni6 Ni13 C12 -0.4(13) . . . . ?
Ni2 Ni6 Ni13 C12 160.6(11) . . . . ?
Ag16 Ni6 Ni13 C12 -85.7(11) . . . . ?
Ag5 Ni6 Ni13 C12 -139.7(11) . . . . ?
C28 Ni6 Ni13 C33 -136.4(14) . . . . ?
C13 Ni6 Ni13 C33 18.3(10) . . . . ?
C19 Ni6 Ni13 C33 -123.4(10) . . . . ?
Ni2 Ni6 Ni13 C33 37.6(7) . . . . ?
Ag16 Ni6 Ni13 C33 151.2(7) . . . . ?
Ag5 Ni6 Ni13 C33 97.3(7) . . . . ?
C28 Ni6 Ni13 Ni1 141.2(15) . . . . ?
C13 Ni6 Ni13 Ni1 -64.1(12) . . . . ?
C19 Ni6 Ni13 Ni1 154.1(11) . . . . ?
Ni2 Ni6 Ni13 Ni1 -44.9(9) . . . . ?
Ag16 Ni6 Ni13 Ni1 68.8(9) . . . . ?
Ag5 Ni6 Ni13 Ni1 14.8(9) . . . . ?
C28 Ni6 Ni13 Ni4 -176.1(13) . . . . ?
C13 Ni6 Ni13 Ni4 -21.5(7) . . . . ?
C19 Ni6 Ni13 Ni4 -163.2(7) . . . . ?
Ni2 Ni6 Ni13 Ni4 -2.18(12) . . . . ?
Ag16 Ni6 Ni13 Ni4 111.49(12) . . . . ?
Ag5 Ni6 Ni13 Ni4 57.50(14) . . . . ?
C28 Ni6 Ni13 Ni2 -173.9(13) . . . . ?
C13 Ni6 Ni13 Ni2 -19.3(7) . . . . ?
C19 Ni6 Ni13 Ni2 -161.0(7) . . . . ?
Ag16 Ni6 Ni13 Ni2 113.67(10) . . . . ?
Ag5 Ni6 Ni13 Ni2 59.69(10) . . . . ?
C28 Ni6 Ni13 Ag3 127.6(13) . . . . ?
C13 Ni6 Ni13 Ag3 -77.7(7) . . . . ?
C19 Ni6 Ni13 Ag3 140.6(7) . . . . ?
Ni2 Ni6 Ni13 Ag3 -58.43(9) . . . . ?
Ag16 Ni6 Ni13 Ag3 55.24(7) . . . . ?
Ag5 Ni6 Ni13 Ag3 1.26(10) . . . . ?
C28 Ni6 Ni13 Ag16 72.4(13) . . . . ?
C13 Ni6 Ni13 Ag16 -133.0(7) . . . . ?
C19 Ni6 Ni13 Ag16 85.3(7) . . . . ?
Ni2 Ni6 Ni13 Ag16 -113.67(10) . . . . ?
Ag5 Ni6 Ni13 Ag16 -53.98(8) . . . . ?
C28 Ni6 Ni13 Ag6 75.3(13) . . . . ?
C13 Ni6 Ni13 Ag6 -130.1(7) . . . . ?
C19 Ni6 Ni13 Ag6 88.2(7) . . . . ?
Ni2 Ni6 Ni13 Ag6 -110.79(13) . . . . ?
Ag16 Ni6 Ni13 Ag6 2.88(10) . . . . ?
Ag5 Ni6 Ni13 Ag6 -51.10(14) . . . . ?
C31 Ni4 Ni13 C19 118(2) . . . . ?
C37 Ni4 Ni13 C19 3(3) . . . . ?
C33 Ni4 Ni13 C19 12(2) . . . . ?
Ni3 Ni4 Ni13 C19 -49(2) . . . . ?
Ni1 Ni4 Ni13 C19 141(2) . . . . ?
Ni2 Ni4 Ni13 C19 -45(2) . . . . ?
Ag3 Ni4 Ni13 C19 -117(2) . . . . ?
Ag11 Ni4 Ni13 C19 -119(2) . . . . ?
Ag12 Ni4 Ni13 C19 -170(2) . . . . ?
C31 Ni4 Ni13 C12 -3.2(11) . . . . ?
C37 Ni4 Ni13 C12 -118(3) . . . . ?
C33 Ni4 Ni13 C12 -109.4(12) . . . . ?
Ni3 Ni4 Ni13 C12 -170.5(8) . . . . ?
Ni1 Ni4 Ni13 C12 19.4(8) . . . . ?
Ni2 Ni4 Ni13 C12 -166.2(8) . . . . ?
Ag3 Ni4 Ni13 C12 121.4(8) . . . . ?
Ag11 Ni4 Ni13 C12 119.4(8) . . . . ?
Ag12 Ni4 Ni13 C12 68.7(8) . . . . ?
C31 Ni4 Ni13 C33 106.3(12) . . . . ?
C37 Ni4 Ni13 C33 -9(3) . . . . ?
Ni3 Ni4 Ni13 C33 -61.0(9) . . . . ?
Ni1 Ni4 Ni13 C33 128.9(9) . . . . ?
Ni2 Ni4 Ni13 C33 -56.8(9) . . . . ?
Ag3 Ni4 Ni13 C33 -129.2(9) . . . . ?
Ag11 Ni4 Ni13 C33 -131.2(9) . . . . ?
Ag12 Ni4 Ni13 C33 178.2(9) . . . . ?
C31 Ni4 Ni13 Ni1 -22.6(7) . . . . ?
C37 Ni4 Ni13 Ni1 -138(2) . . . . ?
C33 Ni4 Ni13 Ni1 -128.9(9) . . . . ?
Ni3 Ni4 Ni13 Ni1 170.10(16) . . . . ?
Ni2 Ni4 Ni13 Ni1 174.32(13) . . . . ?
Ag3 Ni4 Ni13 Ni1 101.92(10) . . . . ?
Ag11 Ni4 Ni13 Ni1 99.97(13) . . . . ?
Ag12 Ni4 Ni13 Ni1 49.31(9) . . . . ?
C31 Ni4 Ni13 Ni6 165.2(7) . . . . ?
C37 Ni4 Ni13 Ni6 50(2) . . . . ?
C33 Ni4 Ni13 Ni6 58.9(9) . . . . ?
Ni3 Ni4 Ni13 Ni6 -2.10(19) . . . . ?
Ni1 Ni4 Ni13 Ni6 -172.20(15) . . . . ?
Ni2 Ni4 Ni13 Ni6 2.12(12) . . . . ?
Ag3 Ni4 Ni13 Ni6 -70.28(12) . . . . ?
Ag11 Ni4 Ni13 Ni6 -72.23(16) . . . . ?
Ag12 Ni4 Ni13 Ni6 -122.89(12) . . . . ?
C31 Ni4 Ni13 Ni2 163.1(7) . . . . ?
C37 Ni4 Ni13 Ni2 48(2) . . . . ?
C33 Ni4 Ni13 Ni2 56.8(9) . . . . ?
Ni3 Ni4 Ni13 Ni2 -4.22(12) . . . . ?
Ni1 Ni4 Ni13 Ni2 -174.32(13) . . . . ?
Ag3 Ni4 Ni13 Ni2 -72.40(8) . . . . ?
Ag11 Ni4 Ni13 Ni2 -74.35(12) . . . . ?
Ag12 Ni4 Ni13 Ni2 -125.01(10) . . . . ?
C31 Ni4 Ni13 Ag3 -124.5(7) . . . . ?
C37 Ni4 Ni13 Ag3 121(2) . . . . ?
C33 Ni4 Ni13 Ag3 129.2(9) . . . . ?
Ni3 Ni4 Ni13 Ag3 68.18(12) . . . . ?
Ni1 Ni4 Ni13 Ag3 -101.92(10) . . . . ?
Ni2 Ni4 Ni13 Ag3 72.40(8) . . . . ?
Ag11 Ni4 Ni13 Ag3 -1.95(10) . . . . ?
Ag12 Ni4 Ni13 Ag3 -52.61(6) . . . . ?
C31 Ni4 Ni13 Ag16 -125.9(7) . . . . ?
C37 Ni4 Ni13 Ag16 119(2) . . . . ?
C33 Ni4 Ni13 Ag16 127.8(9) . . . . ?
Ni3 Ni4 Ni13 Ag16 66.77(17) . . . . ?
Ni1 Ni4 Ni13 Ag16 -103.33(13) . . . . ?
Ni2 Ni4 Ni13 Ag16 70.99(12) . . . . ?
Ag3 Ni4 Ni13 Ag16 -1.41(10) . . . . ?
Ag11 Ni4 Ni13 Ag16 -3.36(18) . . . . ?
Ag12 Ni4 Ni13 Ag16 -54.02(12) . . . . ?
C31 Ni4 Ni13 Ag6 -72.7(7) . . . . ?
C37 Ni4 Ni13 Ag6 172(2) . . . . ?
C33 Ni4 Ni13 Ag6 -179.0(9) . . . . ?
Ni3 Ni4 Ni13 Ag6 119.95(12) . . . . ?
Ni1 Ni4 Ni13 Ag6 -50.15(9) . . . . ?
Ni2 Ni4 Ni13 Ag6 124.17(10) . . . . ?
Ag3 Ni4 Ni13 Ag6 51.77(7) . . . . ?
Ag11 Ni4 Ni13 Ag6 49.82(13) . . . . ?
Ag12 Ni4 Ni13 Ag6 -0.84(8) . . . . ?
C15 Ni2 Ni13 C19 137(2) . . . . ?
C13 Ni2 Ni13 C19 1.8(9) . . . . ?
C33 Ni2 Ni13 C19 107.0(11) . . . . ?
Ni3 Ni2 Ni13 C19 170.8(6) . . . . ?
Ni6 Ni2 Ni13 C19 -15.7(6) . . . . ?
Ni4 Ni2 Ni13 C19 166.6(6) . . . . ?
Ag3 Ni2 Ni13 C19 -121.2(6) . . . . ?
Ag5 Ni2 Ni13 C19 -68.0(6) . . . . ?
Ag7 Ni2 Ni13 C19 -120.8(6) . . . . ?
C15 Ni2 Ni13 C12 11(3) . . . . ?
C13 Ni2 Ni13 C12 -125(2) . . . . ?
C33 Ni2 Ni13 C12 -20(2) . . . . ?
Ni3 Ni2 Ni13 C12 44(2) . . . . ?
Ni6 Ni2 Ni13 C12 -142(2) . . . . ?
Ni4 Ni2 Ni13 C12 40(2) . . . . ?
Ag3 Ni2 Ni13 C12 112(2) . . . . ?
Ag5 Ni2 Ni13 C12 165(2) . . . . ?
Ag7 Ni2 Ni13 C12 112(2) . . . . ?
C15 Ni2 Ni13 C33 30(2) . . . . ?
C13 Ni2 Ni13 C33 -105.1(11) . . . . ?
Ni3 Ni2 Ni13 C33 63.8(9) . . . . ?
Ni6 Ni2 Ni13 C33 -122.6(9) . . . . ?
Ni4 Ni2 Ni13 C33 59.7(9) . . . . ?
Ag3 Ni2 Ni13 C33 131.9(9) . . . . ?
Ag5 Ni2 Ni13 C33 -175.0(9) . . . . ?
Ag7 Ni2 Ni13 C33 132.2(9) . . . . ?
C15 Ni2 Ni13 Ni1 -35(2) . . . . ?
C13 Ni2 Ni13 Ni1 -170.1(7) . . . . ?
C33 Ni2 Ni13 Ni1 -65.0(9) . . . . ?
Ni3 Ni2 Ni13 Ni1 -1.17(19) . . . . ?
Ni6 Ni2 Ni13 Ni1 172.42(15) . . . . ?
Ni4 Ni2 Ni13 Ni1 -5.30(12) . . . . ?
Ag3 Ni2 Ni13 Ni1 66.90(12) . . . . ?
Ag5 Ni2 Ni13 Ni1 120.04(12) . . . . ?
Ag7 Ni2 Ni13 Ni1 67.25(16) . . . . ?
C15 Ni2 Ni13 Ni6 153(2) . . . . ?
C13 Ni2 Ni13 Ni6 17.5(7) . . . . ?
C33 Ni2 Ni13 Ni6 122.6(9) . . . . ?
Ni3 Ni2 Ni13 Ni6 -173.58(16) . . . . ?
Ni4 Ni2 Ni13 Ni6 -177.72(13) . . . . ?
Ag3 Ni2 Ni13 Ni6 -105.52(10) . . . . ?
Ag5 Ni2 Ni13 Ni6 -52.37(9) . . . . ?
Ag7 Ni2 Ni13 Ni6 -105.17(14) . . . . ?
C15 Ni2 Ni13 Ni4 -29(2) . . . . ?
C13 Ni2 Ni13 Ni4 -164.8(7) . . . . ?
C33 Ni2 Ni13 Ni4 -59.7(9) . . . . ?
Ni3 Ni2 Ni13 Ni4 4.14(12) . . . . ?
Ni6 Ni2 Ni13 Ni4 177.72(13) . . . . ?
Ag3 Ni2 Ni13 Ni4 72.20(8) . . . . ?
Ag5 Ni2 Ni13 Ni4 125.35(10) . . . . ?
Ag7 Ni2 Ni13 Ni4 72.55(12) . . . . ?
C15 Ni2 Ni13 Ag3 -101(2) . . . . ?
C13 Ni2 Ni13 Ag3 123.0(7) . . . . ?
C33 Ni2 Ni13 Ag3 -131.9(9) . . . . ?
Ni3 Ni2 Ni13 Ag3 -68.06(12) . . . . ?
Ni6 Ni2 Ni13 Ag3 105.52(10) . . . . ?
Ni4 Ni2 Ni13 Ag3 -72.20(8) . . . . ?
Ag5 Ni2 Ni13 Ag3 53.15(7) . . . . ?
Ag7 Ni2 Ni13 Ag3 0.35(10) . . . . ?
C15 Ni2 Ni13 Ag16 -155(2) . . . . ?
C13 Ni2 Ni13 Ag16 69.9(7) . . . . ?
C33 Ni2 Ni13 Ag16 175.0(9) . . . . ?
Ni3 Ni2 Ni13 Ag16 -121.17(12) . . . . ?
Ni6 Ni2 Ni13 Ag16 52.41(9) . . . . ?
Ni4 Ni2 Ni13 Ag16 -125.31(10) . . . . ?
Ag3 Ni2 Ni13 Ag16 -53.11(6) . . . . ?
Ag5 Ni2 Ni13 Ag16 0.04(8) . . . . ?
Ag7 Ni2 Ni13 Ag16 -52.76(12) . . . . ?
C15 Ni2 Ni13 Ag6 -103(2) . . . . ?
C13 Ni2 Ni13 Ag6 121.2(7) . . . . ?
C33 Ni2 Ni13 Ag6 -133.7(9) . . . . ?
Ni3 Ni2 Ni13 Ag6 -69.89(17) . . . . ?
Ni6 Ni2 Ni13 Ag6 103.69(13) . . . . ?
Ni4 Ni2 Ni13 Ag6 -74.03(12) . . . . ?
Ag3 Ni2 Ni13 Ag6 -1.83(10) . . . . ?
Ag5 Ni2 Ni13 Ag6 51.32(12) . . . . ?
Ag7 Ni2 Ni13 Ag6 -1.48(18) . . . . ?
Ag16 Ag3 Ni13 C19 -18.5(7) . . . . ?
Ag11 Ag3 Ni13 C19 162.1(7) . . . . ?
Ni4 Ag3 Ni13 C19 160.1(7) . . . . ?
Ni2 Ag3 Ni13 C19 91.9(7) . . . . ?
Ag6 Ag3 Ni13 C19 -86.3(7) . . . . ?
Ag5 Ag3 Ni13 C19 36.8(7) . . . . ?
Ag12 Ag3 Ni13 C19 -141.9(7) . . . . ?
Ag7 Ag3 Ni13 C19 91.5(7) . . . . ?
Ag1 Ag3 Ni13 C19 -119.2(7) . . . . ?
Ag4 Ag3 Ni13 C19 14.9(7) . . . . ?
Ag2 Ag3 Ni13 C19 -51.7(7) . . . . ?
Ag16 Ag3 Ni13 C12 93.4(9) . . . . ?
Ag11 Ag3 Ni13 C12 -86.0(9) . . . . ?
Ni4 Ag3 Ni13 C12 -88.1(9) . . . . ?
Ni2 Ag3 Ni13 C12 -156.3(9) . . . . ?
Ag6 Ag3 Ni13 C12 25.5(9) . . . . ?
Ag5 Ag3 Ni13 C12 148.6(9) . . . . ?
Ag12 Ag3 Ni13 C12 -30.0(9) . . . . ?
Ag7 Ag3 Ni13 C12 -156.7(9) . . . . ?
Ag1 Ag3 Ni13 C12 -7.4(9) . . . . ?
Ag4 Ag3 Ni13 C12 126.8(9) . . . . ?
Ag2 Ag3 Ni13 C12 60.1(9) . . . . ?
Ag16 Ag3 Ni13 C33 -143.1(7) . . . . ?
Ag11 Ag3 Ni13 C33 37.5(7) . . . . ?
Ni4 Ag3 Ni13 C33 35.5(7) . . . . ?
Ni2 Ag3 Ni13 C33 -32.8(7) . . . . ?
Ag6 Ag3 Ni13 C33 149.1(7) . . . . ?
Ag5 Ag3 Ni13 C33 -87.8(7) . . . . ?
Ag12 Ag3 Ni13 C33 93.5(7) . . . . ?
Ag7 Ag3 Ni13 C33 -33.1(7) . . . . ?
Ag1 Ag3 Ni13 C33 116.2(7) . . . . ?
Ag4 Ag3 Ni13 C33 -109.7(7) . . . . ?
Ag2 Ag3 Ni13 C33 -176.3(7) . . . . ?
Ag16 Ag3 Ni13 Ni1 125.82(11) . . . . ?
Ag11 Ag3 Ni13 Ni1 -53.59(12) . . . . ?
Ni4 Ag3 Ni13 Ni1 -55.61(10) . . . . ?
Ni2 Ag3 Ni13 Ni1 -123.86(12) . . . . ?
Ag6 Ag3 Ni13 Ni1 57.98(9) . . . . ?
Ag5 Ag3 Ni13 Ni1 -178.91(10) . . . . ?
Ag12 Ag3 Ni13 Ni1 2.42(10) . . . . ?
Ag7 Ag3 Ni13 Ni1 -124.22(10) . . . . ?
Ag1 Ag3 Ni13 Ni1 25.07(19) . . . . ?
Ag4 Ag3 Ni13 Ni1 159.21(13) . . . . ?
Ag2 Ag3 Ni13 Ni1 92.56(10) . . . . ?
Ag16 Ag3 Ni13 Ni6 -56.45(9) . . . . ?
Ag11 Ag3 Ni13 Ni6 124.14(10) . . . . ?
Ni4 Ag3 Ni13 Ni6 122.12(12) . . . . ?
Ni2 Ag3 Ni13 Ni6 53.87(10) . . . . ?
Ag6 Ag3 Ni13 Ni6 -124.29(11) . . . . ?
Ag5 Ag3 Ni13 Ni6 -1.18(9) . . . . ?
Ag12 Ag3 Ni13 Ni6 -179.85(9) . . . . ?
Ag7 Ag3 Ni13 Ni6 53.51(12) . . . . ?
Ag1 Ag3 Ni13 Ni6 -157.20(13) . . . . ?
Ag4 Ag3 Ni13 Ni6 -23.06(18) . . . . ?
Ag2 Ag3 Ni13 Ni6 -89.71(10) . . . . ?
Ag16 Ag3 Ni13 Ni4 -178.58(10) . . . . ?
Ag11 Ag3 Ni13 Ni4 2.01(10) . . . . ?
Ni2 Ag3 Ni13 Ni4 -68.25(10) . . . . ?
Ag6 Ag3 Ni13 Ni4 113.59(9) . . . . ?
Ag5 Ag3 Ni13 Ni4 -123.30(9) . . . . ?
Ag12 Ag3 Ni13 Ni4 58.02(8) . . . . ?
Ag7 Ag3 Ni13 Ni4 -68.61(10) . . . . ?
Ag1 Ag3 Ni13 Ni4 80.68(16) . . . . ?
Ag4 Ag3 Ni13 Ni4 -145.18(14) . . . . ?
Ag2 Ag3 Ni13 Ni4 148.16(9) . . . . ?
Ag16 Ag3 Ni13 Ni2 -110.32(9) . . . . ?
Ag11 Ag3 Ni13 Ni2 70.27(10) . . . . ?
Ni4 Ag3 Ni13 Ni2 68.25(10) . . . . ?
Ag6 Ag3 Ni13 Ni2 -178.16(10) . . . . ?
Ag5 Ag3 Ni13 Ni2 -55.05(8) . . . . ?
Ag12 Ag3 Ni13 Ni2 126.27(9) . . . . ?
Ag7 Ag3 Ni13 Ni2 -0.36(10) . . . . ?
Ag1 Ag3 Ni13 Ni2 148.93(15) . . . . ?
Ag4 Ag3 Ni13 Ni2 -76.93(15) . . . . ?
Ag2 Ag3 Ni13 Ni2 -143.58(9) . . . . ?
Ag11 Ag3 Ni13 Ag16 -179.41(8) . . . . ?
Ni4 Ag3 Ni13 Ag16 178.58(10) . . . . ?
Ni2 Ag3 Ni13 Ag16 110.32(9) . . . . ?
Ag6 Ag3 Ni13 Ag16 -67.84(6) . . . . ?
Ag5 Ag3 Ni13 Ag16 55.27(6) . . . . ?
Ag12 Ag3 Ni13 Ag16 -123.40(7) . . . . ?
Ag7 Ag3 Ni13 Ag16 109.96(8) . . . . ?
Ag1 Ag3 Ni13 Ag16 -100.75(15) . . . . ?
Ag4 Ag3 Ni13 Ag16 33.40(14) . . . . ?
Ag2 Ag3 Ni13 Ag16 -33.26(7) . . . . ?
Ag16 Ag3 Ni13 Ag6 67.84(6) . . . . ?
Ag11 Ag3 Ni13 Ag6 -111.57(8) . . . . ?
Ni4 Ag3 Ni13 Ag6 -113.59(9) . . . . ?
Ni2 Ag3 Ni13 Ag6 178.16(10) . . . . ?
Ag5 Ag3 Ni13 Ag6 123.11(7) . . . . ?
Ag12 Ag3 Ni13 Ag6 -55.56(6) . . . . ?
Ag7 Ag3 Ni13 Ag6 177.80(8) . . . . ?
Ag1 Ag3 Ni13 Ag6 -32.91(15) . . . . ?
Ag4 Ag3 Ni13 Ag6 101.23(14) . . . . ?
Ag2 Ag3 Ni13 Ag6 34.58(7) . . . . ?
C20 Ag16 Ni13 C19 -52.4(7) . . . . ?
Ni5 Ag16 Ni13 C19 -42.8(7) . . . . ?
Ni6 Ag16 Ni13 C19 58.0(6) . . . . ?
Ag3 Ag16 Ni13 C19 163.9(6) . . . . ?
Ag5 Ag16 Ni13 C19 108.0(6) . . . . ?
Ag6 Ag16 Ni13 C19 -125.1(6) . . . . ?
Ag2 Ag16 Ni13 C19 -160.3(6) . . . . ?
Ag15 Ag16 Ni13 C19 130.9(7) . . . . ?
Ni24 Ag16 Ni13 C19 -95.9(6) . . . . ?
C20 Ag16 Ni13 C12 25.2(9) . . . . ?
Ni5 Ag16 Ni13 C12 34.8(9) . . . . ?
Ni6 Ag16 Ni13 C12 135.5(8) . . . . ?
Ag3 Ag16 Ni13 C12 -118.5(8) . . . . ?
Ag5 Ag16 Ni13 C12 -174.5(8) . . . . ?
Ag6 Ag16 Ni13 C12 -47.5(8) . . . . ?
Ag2 Ag16 Ni13 C12 -82.7(8) . . . . ?
Ag15 Ag16 Ni13 C12 -151.5(8) . . . . ?
Ni24 Ag16 Ni13 C12 -18.3(8) . . . . ?
C20 Ag16 Ni13 C33 -155.1(10) . . . . ?
Ni5 Ag16 Ni13 C33 -145.5(10) . . . . ?
Ni6 Ag16 Ni13 C33 -44.8(10) . . . . ?
Ag3 Ag16 Ni13 C33 61.1(10) . . . . ?
Ag5 Ag16 Ni13 C33 5.2(10) . . . . ?
Ag6 Ag16 Ni13 C33 132.2(10) . . . . ?
Ag2 Ag16 Ni13 C33 96.9(10) . . . . ?
Ag15 Ag16 Ni13 C33 28.2(10) . . . . ?
Ni24 Ag16 Ni13 C33 161.4(10) . . . . ?
C20 Ag16 Ni13 Ni1 79.7(4) . . . . ?
Ni5 Ag16 Ni13 Ni1 89.3(2) . . . . ?
Ni6 Ag16 Ni13 Ni1 -169.95(17) . . . . ?
Ag3 Ag16 Ni13 Ni1 -64.03(12) . . . . ?
Ag5 Ag16 Ni13 Ni1 -119.95(12) . . . . ?
Ag6 Ag16 Ni13 Ni1 6.98(11) . . . . ?
Ag2 Ag16 Ni13 Ni1 -28.22(15) . . . . ?
Ag15 Ag16 Ni13 Ni1 -96.98(17) . . . . ?
Ni24 Ag16 Ni13 Ni1 36.24(15) . . . . ?
C20 Ag16 Ni13 Ni6 -110.3(4) . . . . ?
Ni5 Ag16 Ni13 Ni6 -100.8(2) . . . . ?
Ag3 Ag16 Ni13 Ni6 105.92(10) . . . . ?
Ag5 Ag16 Ni13 Ni6 50.00(9) . . . . ?
Ag6 Ag16 Ni13 Ni6 176.93(11) . . . . ?
Ag2 Ag16 Ni13 Ni6 141.72(10) . . . . ?
Ag15 Ag16 Ni13 Ni6 72.97(16) . . . . ?
Ni24 Ag16 Ni13 Ni6 -153.82(11) . . . . ?
C20 Ag16 Ni13 Ni4 145.2(4) . . . . ?
Ni5 Ag16 Ni13 Ni4 154.77(18) . . . . ?
Ni6 Ag16 Ni13 Ni4 -104.46(15) . . . . ?
Ag3 Ag16 Ni13 Ni4 1.46(10) . . . . ?
Ag5 Ag16 Ni13 Ni4 -54.46(12) . . . . ?
Ag6 Ag16 Ni13 Ni4 72.47(12) . . . . ?
Ag2 Ag16 Ni13 Ni4 37.26(14) . . . . ?
Ag15 Ag16 Ni13 Ni4 -31.5(2) . . . . ?
Ni24 Ag16 Ni13 Ni4 101.72(13) . . . . ?
C20 Ag16 Ni13 Ni2 -160.4(4) . . . . ?
Ni5 Ag16 Ni13 Ni2 -150.81(19) . . . . ?
Ni6 Ag16 Ni13 Ni2 -50.04(10) . . . . ?
Ag3 Ag16 Ni13 Ni2 55.88(8) . . . . ?
Ag5 Ag16 Ni13 Ni2 -0.04(8) . . . . ?
Ag6 Ag16 Ni13 Ni2 126.89(10) . . . . ?
Ag2 Ag16 Ni13 Ni2 91.68(9) . . . . ?
Ag15 Ag16 Ni13 Ni2 22.93(17) . . . . ?
Ni24 Ag16 Ni13 Ni2 156.15(9) . . . . ?
C20 Ag16 Ni13 Ag3 143.7(4) . . . . ?
Ni5 Ag16 Ni13 Ag3 153.3(2) . . . . ?
Ni6 Ag16 Ni13 Ag3 -105.92(10) . . . . ?
Ag5 Ag16 Ni13 Ag3 -55.92(6) . . . . ?
Ag6 Ag16 Ni13 Ag3 71.01(6) . . . . ?
Ag2 Ag16 Ni13 Ag3 35.81(7) . . . . ?
Ag15 Ag16 Ni13 Ag3 -32.94(14) . . . . ?
Ni24 Ag16 Ni13 Ag3 100.27(9) . . . . ?
C20 Ag16 Ni13 Ag6 72.7(4) . . . . ?
Ni5 Ag16 Ni13 Ag6 82.3(2) . . . . ?
Ni6 Ag16 Ni13 Ag6 -176.93(11) . . . . ?
Ag3 Ag16 Ni13 Ag6 -71.01(6) . . . . ?
Ag5 Ag16 Ni13 Ag6 -126.93(7) . . . . ?
Ag2 Ag16 Ni13 Ag6 -35.21(7) . . . . ?
Ag15 Ag16 Ni13 Ag6 -103.96(14) . . . . ?
Ni24 Ag16 Ni13 Ag6 29.25(8) . . . . ?
Ni7 Ag6 Ni13 C19 -28.6(7) . . . . ?
Ni1 Ag6 Ni13 C19 -135.2(7) . . . . ?
Ag16 Ag6 Ni13 C19 52.0(6) . . . . ?
Ag3 Ag6 Ni13 C19 122.5(6) . . . . ?
Ag8 Ag6 Ni13 C19 153.1(6) . . . . ?
Ag2 Ag6 Ni13 C19 86.2(6) . . . . ?
Ag12 Ag6 Ni13 C19 177.4(6) . . . . ?
Ni24 Ag6 Ni13 C19 22.6(7) . . . . ?
Ni7 Ag6 Ni13 C12 51.4(8) . . . . ?
Ni1 Ag6 Ni13 C12 -55.2(8) . . . . ?
Ag16 Ag6 Ni13 C12 132.0(8) . . . . ?
Ag3 Ag6 Ni13 C12 -157.5(8) . . . . ?
Ag8 Ag6 Ni13 C12 -126.9(8) . . . . ?
Ag2 Ag6 Ni13 C12 166.2(8) . . . . ?
Ag12 Ag6 Ni13 C12 -102.6(8) . . . . ?
Ni24 Ag6 Ni13 C12 102.6(8) . . . . ?
Ni7 Ag6 Ni13 C33 153.7(11) . . . . ?
Ni1 Ag6 Ni13 C33 47.1(11) . . . . ?
Ag16 Ag6 Ni13 C33 -125.7(11) . . . . ?
Ag3 Ag6 Ni13 C33 -55.2(11) . . . . ?
Ag8 Ag6 Ni13 C33 -24.6(11) . . . . ?
Ag2 Ag6 Ni13 C33 -91.4(11) . . . . ?
Ag12 Ag6 Ni13 C33 -0.3(11) . . . . ?
Ni24 Ag6 Ni13 C33 -155.1(11) . . . . ?
Ni7 Ag6 Ni13 Ni1 106.6(2) . . . . ?
Ag16 Ag6 Ni13 Ni1 -172.74(11) . . . . ?
Ag3 Ag6 Ni13 Ni1 -102.29(10) . . . . ?
Ag8 Ag6 Ni13 Ni1 -71.68(16) . . . . ?
Ag2 Ag6 Ni13 Ni1 -138.51(10) . . . . ?
Ag12 Ag6 Ni13 Ni1 -47.37(9) . . . . ?
Ni24 Ag6 Ni13 Ni1 157.81(11) . . . . ?
Ni7 Ag6 Ni13 Ni6 -83.6(3) . . . . ?
Ni1 Ag6 Ni13 Ni6 169.77(17) . . . . ?
Ag16 Ag6 Ni13 Ni6 -2.97(11) . . . . ?
Ag3 Ag6 Ni13 Ni6 67.47(12) . . . . ?
Ag8 Ag6 Ni13 Ni6 98.09(17) . . . . ?
Ag2 Ag6 Ni13 Ni6 31.26(15) . . . . ?
Ag12 Ag6 Ni13 Ni6 122.40(12) . . . . ?
Ni24 Ag6 Ni13 Ni6 -32.42(16) . . . . ?
Ni7 Ag6 Ni13 Ni4 154.9(2) . . . . ?
Ni1 Ag6 Ni13 Ni4 48.26(10) . . . . ?
Ag16 Ag6 Ni13 Ni4 -124.48(10) . . . . ?
Ag3 Ag6 Ni13 Ni4 -54.04(8) . . . . ?
Ag8 Ag6 Ni13 Ni4 -23.42(17) . . . . ?
Ag2 Ag6 Ni13 Ni4 -90.25(10) . . . . ?
Ag12 Ag6 Ni13 Ni4 0.89(9) . . . . ?
Ni24 Ag6 Ni13 Ni4 -153.93(10) . . . . ?
Ni7 Ag6 Ni13 Ni2 -149.2(2) . . . . ?
Ni1 Ag6 Ni13 Ni2 104.18(15) . . . . ?
Ag16 Ag6 Ni13 Ni2 -68.56(12) . . . . ?
Ag3 Ag6 Ni13 Ni2 1.89(10) . . . . ?
Ag8 Ag6 Ni13 Ni2 32.5(2) . . . . ?
Ag2 Ag6 Ni13 Ni2 -34.33(14) . . . . ?
Ag12 Ag6 Ni13 Ni2 56.81(12) . . . . ?
Ni24 Ag6 Ni13 Ni2 -98.01(13) . . . . ?
Ni7 Ag6 Ni13 Ag3 -151.1(2) . . . . ?
Ni1 Ag6 Ni13 Ag3 102.29(10) . . . . ?
Ag16 Ag6 Ni13 Ag3 -70.45(6) . . . . ?
Ag8 Ag6 Ni13 Ag3 30.62(14) . . . . ?
Ag2 Ag6 Ni13 Ag3 -36.21(7) . . . . ?
Ag12 Ag6 Ni13 Ag3 54.92(6) . . . . ?
Ni24 Ag6 Ni13 Ag3 -99.90(9) . . . . ?
Ni7 Ag6 Ni13 Ag16 -80.7(2) . . . . ?
Ni1 Ag6 Ni13 Ag16 172.74(11) . . . . ?
Ag3 Ag6 Ni13 Ag16 70.45(6) . . . . ?
Ag8 Ag6 Ni13 Ag16 101.06(13) . . . . ?
Ag2 Ag6 Ni13 Ag16 34.23(7) . . . . ?
Ag12 Ag6 Ni13 Ag16 125.37(7) . . . . ?
Ni24 Ag6 Ni13 Ag16 -29.45(9) . . . . ?
Ni16 Ag13 Ni14 C11 1.7(7) . . . . ?
Ag14 Ag13 Ni14 C11 -152.3(7) . . . . ?
Ag7 Ag13 Ni14 C11 95.7(7) . . . . ?
Ag1 Ag13 Ni14 C11 136.2(7) . . . . ?
Ag4 Ag13 Ni14 C11 155.4(7) . . . . ?
Ag11 Ag13 Ni14 C11 67.5(7) . . . . ?
Ni17 Ag13 Ni14 C11 -147.2(7) . . . . ?
Ni9 Ag13 Ni14 C11 -79.8(7) . . . . ?
Ni16 Ag13 Ni14 C1 -112.3(10) . . . . ?
Ag14 Ag13 Ni14 C1 93.7(10) . . . . ?
Ag7 Ag13 Ni14 C1 -18.3(10) . . . . ?
Ag1 Ag13 Ni14 C1 22.2(10) . . . . ?
Ag4 Ag13 Ni14 C1 41.4(10) . . . . ?
Ag11 Ag13 Ni14 C1 -46.5(10) . . . . ?
Ni17 Ag13 Ni14 C1 98.9(10) . . . . ?
Ni9 Ag13 Ni14 C1 166.2(10) . . . . ?
Ni16 Ag13 Ni14 C4 94.8(6) . . . . ?
Ag14 Ag13 Ni14 C4 -59.3(6) . . . . ?
Ag7 Ag13 Ni14 C4 -171.2(6) . . . . ?
Ag1 Ag13 Ni14 C4 -130.8(6) . . . . ?
Ag4 Ag13 Ni14 C4 -111.5(6) . . . . ?
Ag11 Ag13 Ni14 C4 160.6(6) . . . . ?
Ni17 Ag13 Ni14 C4 -54.1(6) . . . . ?
Ni9 Ag13 Ni14 C4 13.3(7) . . . . ?
Ni16 Ag13 Ni14 Ni19 -151.71(11) . . . . ?
Ag14 Ag13 Ni14 Ni19 54.29(12) . . . . ?
Ag7 Ag13 Ni14 Ni19 -57.69(9) . . . . ?
Ag1 Ag13 Ni14 Ni19 -17.21(18) . . . . ?
Ag4 Ag13 Ni14 Ni19 2.03(9) . . . . ?
Ag11 Ag13 Ni14 Ni19 -85.84(11) . . . . ?
Ni17 Ag13 Ni14 Ni19 59.48(10) . . . . ?
Ni9 Ag13 Ni14 Ni19 126.8(2) . . . . ?
Ni16 Ag13 Ni14 Ni17 148.81(12) . . . . ?
Ag14 Ag13 Ni14 Ni17 -5.19(10) . . . . ?
Ag7 Ag13 Ni14 Ni17 -117.17(10) . . . . ?
Ag1 Ag13 Ni14 Ni17 -76.69(14) . . . . ?
Ag4 Ag13 Ni14 Ni17 -57.46(8) . . . . ?
Ag11 Ag13 Ni14 Ni17 -145.32(9) . . . . ?
Ni9 Ag13 Ni14 Ni17 67.3(2) . . . . ?
Ni16 Ag13 Ni14 Ag7 -94.01(12) . . . . ?
Ag14 Ag13 Ni14 Ag7 111.98(8) . . . . ?
Ag1 Ag13 Ni14 Ag7 40.48(13) . . . . ?
Ag4 Ag13 Ni14 Ag7 59.72(6) . . . . ?
Ag11 Ag13 Ni14 Ag7 -28.14(8) . . . . ?
Ni17 Ag13 Ni14 Ag7 117.17(10) . . . . ?
Ni9 Ag13 Ni14 Ag7 -175.5(2) . . . . ?
Ni3 Ag7 Ni14 C11 0.4(7) . . . . ?
Ag5 Ag7 Ni14 C11 152.8(6) . . . . ?
Ag4 Ag7 Ni14 C11 -155.4(6) . . . . ?
Ag13 Ag7 Ni14 C11 -95.5(6) . . . . ?
Ag11 Ag7 Ni14 C11 -66.8(6) . . . . ?
Ag3 Ag7 Ni14 C11 -135.1(7) . . . . ?
Ni19 Ag7 Ni14 C11 148.2(7) . . . . ?
Ni2 Ag7 Ni14 C11 80.6(7) . . . . ?
Ni3 Ag7 Ni14 C1 -96.8(7) . . . . ?
Ag5 Ag7 Ni14 C1 55.6(7) . . . . ?
Ag4 Ag7 Ni14 C1 107.4(7) . . . . ?
Ag13 Ag7 Ni14 C1 167.3(7) . . . . ?
Ag11 Ag7 Ni14 C1 -164.0(7) . . . . ?
Ag3 Ag7 Ni14 C1 127.7(7) . . . . ?
Ni19 Ag7 Ni14 C1 51.0(7) . . . . ?
Ni2 Ag7 Ni14 C1 -16.6(7) . . . . ?
Ni3 Ag7 Ni14 C4 108.8(9) . . . . ?
Ag5 Ag7 Ni14 C4 -98.8(9) . . . . ?
Ag4 Ag7 Ni14 C4 -47.0(9) . . . . ?
Ag13 Ag7 Ni14 C4 12.9(9) . . . . ?
Ag11 Ag7 Ni14 C4 41.6(9) . . . . ?
Ag3 Ag7 Ni14 C4 -26.6(10) . . . . ?
Ni19 Ag7 Ni14 C4 -103.4(9) . . . . ?
Ni2 Ag7 Ni14 C4 -171.0(9) . . . . ?
Ni3 Ag7 Ni14 Ni19 -147.79(12) . . . . ?
Ag5 Ag7 Ni14 Ni19 4.61(9) . . . . ?
Ag4 Ag7 Ni14 Ni19 56.47(8) . . . . ?
Ag13 Ag7 Ni14 Ni19 116.34(9) . . . . ?
Ag11 Ag7 Ni14 Ni19 145.05(9) . . . . ?
Ag3 Ag7 Ni14 Ni19 76.77(14) . . . . ?
Ni2 Ag7 Ni14 Ni19 -67.6(2) . . . . ?
Ni3 Ag7 Ni14 Ni17 153.58(11) . . . . ?
Ag5 Ag7 Ni14 Ni17 -54.02(11) . . . . ?
Ag4 Ag7 Ni14 Ni17 -2.16(9) . . . . ?
Ag13 Ag7 Ni14 Ni17 57.71(9) . . . . ?
Ag11 Ag7 Ni14 Ni17 86.42(11) . . . . ?
Ag3 Ag7 Ni14 Ni17 18.14(18) . . . . ?
Ni19 Ag7 Ni14 Ni17 -58.63(10) . . . . ?
Ni2 Ag7 Ni14 Ni17 -126.2(2) . . . . ?
Ni3 Ag7 Ni14 Ag13 95.87(11) . . . . ?
Ag5 Ag7 Ni14 Ag13 -111.73(7) . . . . ?
Ag4 Ag7 Ni14 Ag13 -59.87(6) . . . . ?
Ag11 Ag7 Ni14 Ag13 28.71(8) . . . . ?
Ag3 Ag7 Ni14 Ag13 -39.57(14) . . . . ?
Ni19 Ag7 Ni14 Ag13 -116.34(9) . . . . ?
Ni2 Ag7 Ni14 Ag13 176.1(2) . . . . ?
C18 Ni12 Ni15 C23 27.3(15) . . . . ?
C27 Ni12 Ni15 C23 -131.5(11) . . . . ?
Ni19 Ni12 Ni15 C23 -150.2(8) . . . . ?
Ag5 Ni12 Ni15 C23 149.4(8) . . . . ?
Ag15 Ni12 Ni15 C23 92.5(8) . . . . ?
C18 Ni12 Ni15 C14 14.1(15) . . . . ?
C27 Ni12 Ni15 C14 -144.7(11) . . . . ?
C23 Ni12 Ni15 C14 -13.2(12) . . . . ?
Ni19 Ni12 Ni15 C14 -163.4(9) . . . . ?
Ag5 Ni12 Ni15 C14 136.2(9) . . . . ?
Ag15 Ni12 Ni15 C14 79.4(9) . . . . ?
C18 Ni12 Ni15 C2 141.4(13) . . . . ?
C27 Ni12 Ni15 C2 -17.4(9) . . . . ?
C23 Ni12 Ni15 C2 114.1(10) . . . . ?
Ni19 Ni12 Ni15 C2 -36.1(6) . . . . ?
Ag5 Ni12 Ni15 C2 -96.5(6) . . . . ?
Ag15 Ni12 Ni15 C2 -153.3(6) . . . . ?
C18 Ni12 Ni15 Ni11 -127.7(14) . . . . ?
C27 Ni12 Ni15 Ni11 73.5(11) . . . . ?
C23 Ni12 Ni15 Ni11 -155.0(12) . . . . ?
Ni19 Ni12 Ni15 Ni11 54.8(8) . . . . ?
Ag5 Ni12 Ni15 Ni11 -5.6(9) . . . . ?
Ag15 Ni12 Ni15 Ni11 -62.4(8) . . . . ?
C18 Ni12 Ni15 Ni17 -177.2(12) . . . . ?
C27 Ni12 Ni15 Ni17 24.0(7) . . . . ?
C23 Ni12 Ni15 Ni17 155.5(9) . . . . ?
Ni19 Ni12 Ni15 Ni17 5.34(13) . . . . ?
Ag5 Ni12 Ni15 Ni17 -55.09(15) . . . . ?
Ag15 Ni12 Ni15 Ni17 -111.93(12) . . . . ?
C18 Ni12 Ni15 Ni19 177.5(12) . . . . ?
C27 Ni12 Ni15 Ni19 18.7(6) . . . . ?
C23 Ni12 Ni15 Ni19 150.2(8) . . . . ?
Ag5 Ni12 Ni15 Ni19 -60.43(10) . . . . ?
Ag15 Ni12 Ni15 Ni19 -117.27(10) . . . . ?
C18 Ni12 Ni15 Ag4 -122.3(12) . . . . ?
C27 Ni12 Ni15 Ag4 78.9(6) . . . . ?
C23 Ni12 Ni15 Ag4 -149.6(8) . . . . ?
Ni19 Ni12 Ni15 Ag4 60.26(9) . . . . ?
Ag5 Ni12 Ni15 Ag4 -0.17(10) . . . . ?
Ag15 Ni12 Ni15 Ag4 -57.01(6) . . . . ?
C18 Ni12 Ni15 Ag9 -70.3(12) . . . . ?
C27 Ni12 Ni15 Ag9 130.8(6) . . . . ?
C23 Ni12 Ni15 Ag9 -97.6(8) . . . . ?
Ni19 Ni12 Ni15 Ag9 112.16(12) . . . . ?
Ag5 Ni12 Ni15 Ag9 51.74(13) . . . . ?
Ag15 Ni12 Ni15 Ag9 -5.10(9) . . . . ?
C18 Ni12 Ni15 Ag15 -65.2(12) . . . . ?
C27 Ni12 Ni15 Ag15 135.9(6) . . . . ?
C23 Ni12 Ni15 Ag15 -92.5(8) . . . . ?
Ni19 Ni12 Ni15 Ag15 117.27(10) . . . . ?
Ag5 Ni12 Ni15 Ag15 56.84(8) . . . . ?
C38 Ni11 Ni15 C23 -13.8(17) . . . . ?
C14 Ni11 Ni15 C23 -3.2(13) . . . . ?
C5 Ni11 Ni15 C23 142.2(12) . . . . ?
Ni17 Ni11 Ni15 C23 155.4(10) . . . . ?
Ag14 Ni11 Ni15 C23 -143.8(10) . . . . ?
Ag9 Ni11 Ni15 C23 -88.9(10) . . . . ?
C38 Ni11 Ni15 C14 -10.6(15) . . . . ?
C5 Ni11 Ni15 C14 145.4(10) . . . . ?
Ni17 Ni11 Ni15 C14 158.6(8) . . . . ?
Ag14 Ni11 Ni15 C14 -140.6(8) . . . . ?
Ag9 Ni11 Ni15 C14 -85.7(8) . . . . ?
C38 Ni11 Ni15 C2 -132.3(14) . . . . ?
C14 Ni11 Ni15 C2 -121.8(10) . . . . ?
C5 Ni11 Ni15 C2 23.7(9) . . . . ?
Ni17 Ni11 Ni15 C2 36.8(6) . . . . ?
Ag14 Ni11 Ni15 C2 97.7(6) . . . . ?
Ag9 Ni11 Ni15 C2 152.6(6) . . . . ?
C38 Ni11 Ni15 Ni12 136.8(15) . . . . ?
C14 Ni11 Ni15 Ni12 147.4(11) . . . . ?
C5 Ni11 Ni15 Ni12 -67.2(11) . . . . ?
Ni17 Ni11 Ni15 Ni12 -54.0(8) . . . . ?
Ag14 Ni11 Ni15 Ni12 6.8(9) . . . . ?
Ag9 Ni11 Ni15 Ni12 61.7(8) . . . . ?
C38 Ni11 Ni15 Ni17 -169.2(13) . . . . ?
C14 Ni11 Ni15 Ni17 -158.6(8) . . . . ?
C5 Ni11 Ni15 Ni17 -13.2(7) . . . . ?
Ag14 Ni11 Ni15 Ni17 60.84(10) . . . . ?
Ag9 Ni11 Ni15 Ni17 115.74(10) . . . . ?
C38 Ni11 Ni15 Ni19 -173.1(13) . . . . ?
C14 Ni11 Ni15 Ni19 -162.5(8) . . . . ?
C5 Ni11 Ni15 Ni19 -17.1(7) . . . . ?
Ni17 Ni11 Ni15 Ni19 -3.93(13) . . . . ?
Ag14 Ni11 Ni15 Ni19 56.91(15) . . . . ?
Ag9 Ni11 Ni15 Ni19 111.81(12) . . . . ?
C38 Ni11 Ni15 Ag4 131.4(13) . . . . ?
C14 Ni11 Ni15 Ag4 142.0(8) . . . . ?
C5 Ni11 Ni15 Ag4 -72.6(7) . . . . ?
Ni17 Ni11 Ni15 Ag4 -59.43(9) . . . . ?
Ag14 Ni11 Ni15 Ag4 1.41(10) . . . . ?
Ag9 Ni11 Ni15 Ag4 56.31(7) . . . . ?
C38 Ni11 Ni15 Ag9 75.1(13) . . . . ?
C14 Ni11 Ni15 Ag9 85.7(8) . . . . ?
C5 Ni11 Ni15 Ag9 -128.9(7) . . . . ?
Ni17 Ni11 Ni15 Ag9 -115.74(10) . . . . ?
Ag14 Ni11 Ni15 Ag9 -54.90(8) . . . . ?
C38 Ni11 Ni15 Ag15 79.3(13) . . . . ?
C14 Ni11 Ni15 Ag15 89.9(8) . . . . ?
C5 Ni11 Ni15 Ag15 -124.7(7) . . . . ?
Ni17 Ni11 Ni15 Ag15 -111.54(12) . . . . ?
Ag14 Ni11 Ni15 Ag15 -50.69(13) . . . . ?
Ag9 Ni11 Ni15 Ag15 4.20(10) . . . . ?
Ni19 Ag4 Ni15 C23 -84.6(8) . . . . ?
Ag14 Ag4 Ni15 C23 150.5(8) . . . . ?
Ag9 Ag4 Ni15 C23 94.1(8) . . . . ?
Ag5 Ag4 Ni15 C23 -29.0(8) . . . . ?
Ag7 Ag4 Ni15 C23 -85.5(8) . . . . ?
Ag13 Ag4 Ni15 C23 -154.6(8) . . . . ?
Ag15 Ag4 Ni15 C23 27.5(8) . . . . ?
Ni17 Ag4 Ni15 C23 -153.8(8) . . . . ?
Ag2 Ag4 Ni15 C23 61.5(8) . . . . ?
Ag1 Ag4 Ni15 C23 131.7(8) . . . . ?
Ag3 Ag4 Ni15 C23 -9.8(8) . . . . ?
Ni19 Ag4 Ni15 C14 159.2(7) . . . . ?
Ag14 Ag4 Ni15 C14 34.3(7) . . . . ?
Ag9 Ag4 Ni15 C14 -22.1(7) . . . . ?
Ag5 Ag4 Ni15 C14 -145.2(7) . . . . ?
Ag7 Ag4 Ni15 C14 158.2(7) . . . . ?
Ag13 Ag4 Ni15 C14 89.2(7) . . . . ?
Ag15 Ag4 Ni15 C14 -88.8(7) . . . . ?
Ni17 Ag4 Ni15 C14 90.0(7) . . . . ?
Ag2 Ag4 Ni15 C14 -54.7(7) . . . . ?
Ag1 Ag4 Ni15 C14 15.5(7) . . . . ?
Ag3 Ag4 Ni15 C14 -126.0(7) . . . . ?
Ni19 Ag4 Ni15 C2 33.7(5) . . . . ?
Ag14 Ag4 Ni15 C2 -91.2(5) . . . . ?
Ag9 Ag4 Ni15 C2 -147.6(5) . . . . ?
Ag5 Ag4 Ni15 C2 89.3(5) . . . . ?
Ag7 Ag4 Ni15 C2 32.7(5) . . . . ?
Ag13 Ag4 Ni15 C2 -36.3(5) . . . . ?
Ag15 Ag4 Ni15 C2 145.7(5) . . . . ?
Ni17 Ag4 Ni15 C2 -35.5(5) . . . . ?
Ag2 Ag4 Ni15 C2 179.8(5) . . . . ?
Ag1 Ag4 Ni15 C2 -110.0(5) . . . . ?
Ag3 Ag4 Ni15 C2 108.5(5) . . . . ?
Ni19 Ag4 Ni15 Ni12 -55.44(9) . . . . ?
Ag14 Ag4 Ni15 Ni12 179.63(9) . . . . ?
Ag9 Ag4 Ni15 Ni12 123.28(10) . . . . ?
Ag5 Ag4 Ni15 Ni12 0.16(9) . . . . ?
Ag7 Ag4 Ni15 Ni12 -56.39(11) . . . . ?
Ag13 Ag4 Ni15 Ni12 -125.43(9) . . . . ?
Ag15 Ag4 Ni15 Ni12 56.62(8) . . . . ?
Ni17 Ag4 Ni15 Ni12 -124.67(11) . . . . ?
Ag2 Ag4 Ni15 Ni12 90.68(9) . . . . ?
Ag1 Ag4 Ni15 Ni12 160.86(13) . . . . ?
Ag3 Ag4 Ni15 Ni12 19.36(18) . . . . ?
Ni19 Ag4 Ni15 Ni11 123.61(12) . . . . ?
Ag14 Ag4 Ni15 Ni11 -1.32(9) . . . . ?
Ag9 Ag4 Ni15 Ni11 -57.67(8) . . . . ?
Ag5 Ag4 Ni15 Ni11 179.21(9) . . . . ?
Ag7 Ag4 Ni15 Ni11 122.66(10) . . . . ?
Ag13 Ag4 Ni15 Ni11 53.62(11) . . . . ?
Ag15 Ag4 Ni15 Ni11 -124.33(10) . . . . ?
Ni17 Ag4 Ni15 Ni11 54.38(9) . . . . ?
Ag2 Ag4 Ni15 Ni11 -90.27(10) . . . . ?
Ag1 Ag4 Ni15 Ni11 -20.09(18) . . . . ?
Ag3 Ag4 Ni15 Ni11 -161.59(14) . . . . ?
Ni19 Ag4 Ni15 Ni17 69.23(9) . . . . ?
Ag14 Ag4 Ni15 Ni17 -55.71(7) . . . . ?
Ag9 Ag4 Ni15 Ni17 -112.05(8) . . . . ?
Ag5 Ag4 Ni15 Ni17 124.83(8) . . . . ?
Ag7 Ag4 Ni15 Ni17 68.28(9) . . . . ?
Ag13 Ag4 Ni15 Ni17 -0.76(9) . . . . ?
Ag15 Ag4 Ni15 Ni17 -178.71(9) . . . . ?
Ag2 Ag4 Ni15 Ni17 -144.65(8) . . . . ?
Ag1 Ag4 Ni15 Ni17 -74.47(15) . . . . ?
Ag3 Ag4 Ni15 Ni17 144.03(15) . . . . ?
Ag14 Ag4 Ni15 Ni19 -124.93(8) . . . . ?
Ag9 Ag4 Ni15 Ni19 178.72(9) . . . . ?
Ag5 Ag4 Ni15 Ni19 55.60(8) . . . . ?
Ag7 Ag4 Ni15 Ni19 -0.95(10) . . . . ?
Ag13 Ag4 Ni15 Ni19 -69.99(9) . . . . ?
Ag15 Ag4 Ni15 Ni19 112.06(8) . . . . ?
Ni17 Ag4 Ni15 Ni19 -69.23(9) . . . . ?
Ag2 Ag4 Ni15 Ni19 146.12(8) . . . . ?
Ag1 Ag4 Ni15 Ni19 -143.70(14) . . . . ?
Ag3 Ag4 Ni15 Ni19 74.80(16) . . . . ?
Ni19 Ag4 Ni15 Ag9 -178.72(9) . . . . ?
Ag14 Ag4 Ni15 Ag9 56.35(6) . . . . ?
Ag5 Ag4 Ni15 Ag9 -123.12(7) . . . . ?
Ag7 Ag4 Ni15 Ag9 -179.67(8) . . . . ?
Ag13 Ag4 Ni15 Ag9 111.29(8) . . . . ?
Ag15 Ag4 Ni15 Ag9 -66.66(6) . . . . ?
Ni17 Ag4 Ni15 Ag9 112.05(8) . . . . ?
Ag2 Ag4 Ni15 Ag9 -32.60(7) . . . . ?
Ag1 Ag4 Ni15 Ag9 37.58(14) . . . . ?
Ag3 Ag4 Ni15 Ag9 -103.92(15) . . . . ?
Ni19 Ag4 Ni15 Ag15 -112.06(8) . . . . ?
Ag14 Ag4 Ni15 Ag15 123.01(6) . . . . ?
Ag9 Ag4 Ni15 Ag15 66.66(6) . . . . ?
Ag5 Ag4 Ni15 Ag15 -56.46(5) . . . . ?
Ag7 Ag4 Ni15 Ag15 -113.01(8) . . . . ?
Ag13 Ag4 Ni15 Ag15 177.95(8) . . . . ?
Ni17 Ag4 Ni15 Ag15 178.71(9) . . . . ?
Ag2 Ag4 Ni15 Ag15 34.06(6) . . . . ?
Ag1 Ag4 Ni15 Ag15 104.24(14) . . . . ?
Ag3 Ag4 Ni15 Ag15 -37.26(15) . . . . ?
Ni10 Ag9 Ni15 C23 24.9(8) . . . . ?
Ni11 Ag9 Ni15 C23 134.4(7) . . . . ?
Ag15 Ag9 Ni15 C23 -50.1(7) . . . . ?
Ag4 Ag9 Ni15 C23 -120.6(7) . . . . ?
Ag14 Ag9 Ni15 C23 -176.0(7) . . . . ?
Ag2 Ag9 Ni15 C23 -87.4(7) . . . . ?
Ag10 Ag9 Ni15 C23 -153.2(7) . . . . ?
Ni23 Ag9 Ni15 C23 -25.1(7) . . . . ?
Ni10 Ag9 Ni15 C14 -53.8(7) . . . . ?
Ni11 Ag9 Ni15 C14 55.8(6) . . . . ?
Ag15 Ag9 Ni15 C14 -128.8(6) . . . . ?
Ag4 Ag9 Ni15 C14 160.7(6) . . . . ?
Ag14 Ag9 Ni15 C14 105.3(6) . . . . ?
Ag2 Ag9 Ni15 C14 -166.1(6) . . . . ?
Ag10 Ag9 Ni15 C14 128.1(6) . . . . ?
Ni23 Ag9 Ni15 C14 -103.8(6) . . . . ?
Ni10 Ag9 Ni15 C2 -156.6(9) . . . . ?
Ni11 Ag9 Ni15 C2 -47.1(9) . . . . ?
Ag15 Ag9 Ni15 C2 128.4(9) . . . . ?
Ag4 Ag9 Ni15 C2 57.9(9) . . . . ?
Ag14 Ag9 Ni15 C2 2.4(9) . . . . ?
Ag2 Ag9 Ni15 C2 91.0(9) . . . . ?
Ag10 Ag9 Ni15 C2 25.2(9) . . . . ?
Ni23 Ag9 Ni15 C2 153.4(9) . . . . ?
Ni10 Ag9 Ni15 Ni12 80.2(3) . . . . ?
Ni11 Ag9 Ni15 Ni12 -170.27(15) . . . . ?
Ag15 Ag9 Ni15 Ni12 5.22(10) . . . . ?
Ag4 Ag9 Ni15 Ni12 -65.30(11) . . . . ?
Ag14 Ag9 Ni15 Ni12 -120.74(11) . . . . ?
Ag2 Ag9 Ni15 Ni12 -32.13(13) . . . . ?
Ag10 Ag9 Ni15 Ni12 -97.94(15) . . . . ?
Ni23 Ag9 Ni15 Ni12 30.21(14) . . . . ?
Ni10 Ag9 Ni15 Ni11 -109.5(3) . . . . ?
Ag15 Ag9 Ni15 Ni11 175.48(10) . . . . ?
Ag4 Ag9 Ni15 Ni11 104.97(10) . . . . ?
Ag14 Ag9 Ni15 Ni11 49.53(8) . . . . ?
Ag2 Ag9 Ni15 Ni11 138.14(10) . . . . ?
Ag10 Ag9 Ni15 Ni11 72.33(14) . . . . ?
Ni23 Ag9 Ni15 Ni11 -159.53(10) . . . . ?
Ni10 Ag9 Ni15 Ni17 -158.8(2) . . . . ?
Ni11 Ag9 Ni15 Ni17 -49.28(9) . . . . ?
Ag15 Ag9 Ni15 Ni17 126.20(9) . . . . ?
Ag4 Ag9 Ni15 Ni17 55.69(8) . . . . ?
Ag14 Ag9 Ni15 Ni17 0.25(8) . . . . ?
Ag2 Ag9 Ni15 Ni17 88.86(9) . . . . ?
Ag10 Ag9 Ni15 Ni17 23.05(15) . . . . ?
Ni23 Ag9 Ni15 Ni17 151.20(9) . . . . ?
Ni10 Ag9 Ni15 Ni19 144.2(2) . . . . ?
Ni11 Ag9 Ni15 Ni19 -106.28(14) . . . . ?
Ag15 Ag9 Ni15 Ni19 69.20(11) . . . . ?
Ag4 Ag9 Ni15 Ni19 -1.31(10) . . . . ?
Ag14 Ag9 Ni15 Ni19 -56.75(12) . . . . ?
Ag2 Ag9 Ni15 Ni19 31.86(14) . . . . ?
Ag10 Ag9 Ni15 Ni19 -33.95(19) . . . . ?
Ni23 Ag9 Ni15 Ni19 94.20(13) . . . . ?
Ni10 Ag9 Ni15 Ag4 145.5(3) . . . . ?
Ni11 Ag9 Ni15 Ag4 -104.97(10) . . . . ?
Ag15 Ag9 Ni15 Ag4 70.51(6) . . . . ?
Ag14 Ag9 Ni15 Ag4 -55.44(6) . . . . ?
Ag2 Ag9 Ni15 Ag4 33.17(7) . . . . ?
Ag10 Ag9 Ni15 Ag4 -32.64(12) . . . . ?
Ni23 Ag9 Ni15 Ag4 95.51(9) . . . . ?
Ni10 Ag9 Ni15 Ag15 75.0(3) . . . . ?
Ni11 Ag9 Ni15 Ag15 -175.48(10) . . . . ?
Ag4 Ag9 Ni15 Ag15 -70.51(6) . . . . ?
Ag14 Ag9 Ni15 Ag15 -125.95(7) . . . . ?
Ag2 Ag9 Ni15 Ag15 -37.35(7) . . . . ?
Ag10 Ag9 Ni15 Ag15 -103.16(12) . . . . ?
Ni23 Ag9 Ni15 Ag15 24.99(8) . . . . ?
Ni12 Ag15 Ni15 C23 -54.5(7) . . . . ?
Ni5 Ag15 Ni15 C23 50.7(7) . . . . ?
Ag9 Ag15 Ni15 C23 131.1(7) . . . . ?
Ag2 Ag15 Ni15 C23 168.4(7) . . . . ?
Ag4 Ag15 Ni15 C23 -157.0(7) . . . . ?
Ag16 Ag15 Ni15 C23 -126.5(7) . . . . ?
Ag5 Ag15 Ni15 C23 -102.6(7) . . . . ?
Ni23 Ag15 Ni15 C23 105.0(7) . . . . ?
Ni12 Ag15 Ni15 C14 -136.2(6) . . . . ?
Ni5 Ag15 Ni15 C14 -31.0(7) . . . . ?
Ag9 Ag15 Ni15 C14 49.4(6) . . . . ?
Ag2 Ag15 Ni15 C14 86.7(6) . . . . ?
Ag4 Ag15 Ni15 C14 121.3(6) . . . . ?
Ag16 Ag15 Ni15 C14 151.8(6) . . . . ?
Ag5 Ag15 Ni15 C14 175.7(6) . . . . ?
Ni23 Ag15 Ni15 C14 23.3(6) . . . . ?
Ni12 Ag15 Ni15 C2 43.4(8) . . . . ?
Ni5 Ag15 Ni15 C2 148.7(8) . . . . ?
Ag9 Ag15 Ni15 C2 -130.9(8) . . . . ?
Ag2 Ag15 Ni15 C2 -93.6(8) . . . . ?
Ag4 Ag15 Ni15 C2 -59.0(8) . . . . ?
Ag16 Ag15 Ni15 C2 -28.5(8) . . . . ?
Ag5 Ag15 Ni15 C2 -4.7(8) . . . . ?
Ni23 Ag15 Ni15 C2 -157.0(8) . . . . ?
Ni5 Ag15 Ni15 Ni12 105.2(3) . . . . ?
Ag9 Ag15 Ni15 Ni12 -174.39(10) . . . . ?
Ag2 Ag15 Ni15 Ni12 -137.06(9) . . . . ?
Ag4 Ag15 Ni15 Ni12 -102.42(9) . . . . ?
Ag16 Ag15 Ni15 Ni12 -71.97(13) . . . . ?
Ag5 Ag15 Ni15 Ni12 -48.09(8) . . . . ?
Ni23 Ag15 Ni15 Ni12 159.56(11) . . . . ?
Ni12 Ag15 Ni15 Ni11 169.96(15) . . . . ?
Ni5 Ag15 Ni15 Ni11 -84.8(3) . . . . ?
Ag9 Ag15 Ni15 Ni11 -4.42(10) . . . . ?
Ag2 Ag15 Ni15 Ni11 32.90(13) . . . . ?
Ag4 Ag15 Ni15 Ni11 67.54(11) . . . . ?
Ag16 Ag15 Ni15 Ni11 97.99(14) . . . . ?
Ag5 Ag15 Ni15 Ni11 121.87(11) . . . . ?
Ni23 Ag15 Ni15 Ni11 -30.48(15) . . . . ?
Ni12 Ag15 Ni15 Ni17 103.76(13) . . . . ?
Ni5 Ag15 Ni15 Ni17 -151.0(2) . . . . ?
Ag9 Ag15 Ni15 Ni17 -70.62(11) . . . . ?
Ag2 Ag15 Ni15 Ni17 -33.30(13) . . . . ?
Ag4 Ag15 Ni15 Ni17 1.34(9) . . . . ?
Ag16 Ag15 Ni15 Ni17 31.79(17) . . . . ?
Ag5 Ag15 Ni15 Ni17 55.67(11) . . . . ?
Ni23 Ag15 Ni15 Ni17 -96.68(12) . . . . ?
Ni12 Ag15 Ni15 Ni19 47.84(9) . . . . ?
Ni5 Ag15 Ni15 Ni19 153.1(2) . . . . ?
Ag9 Ag15 Ni15 Ni19 -126.54(9) . . . . ?
Ag2 Ag15 Ni15 Ni19 -89.22(9) . . . . ?
Ag4 Ag15 Ni15 Ni19 -54.58(7) . . . . ?
Ag16 Ag15 Ni15 Ni19 -24.13(14) . . . . ?
Ag5 Ag15 Ni15 Ni19 -0.25(8) . . . . ?
Ni23 Ag15 Ni15 Ni19 -152.60(9) . . . . ?
Ni12 Ag15 Ni15 Ag4 102.42(9) . . . . ?
Ni5 Ag15 Ni15 Ag4 -152.4(3) . . . . ?
Ag9 Ag15 Ni15 Ag4 -71.96(6) . . . . ?
Ag2 Ag15 Ni15 Ag4 -34.64(7) . . . . ?
Ag16 Ag15 Ni15 Ag4 30.45(11) . . . . ?
Ag5 Ag15 Ni15 Ag4 54.33(5) . . . . ?
Ni23 Ag15 Ni15 Ag4 -98.02(9) . . . . ?
Ni12 Ag15 Ni15 Ag9 174.39(10) . . . . ?
Ni5 Ag15 Ni15 Ag9 -80.4(3) . . . . ?
Ag2 Ag15 Ni15 Ag9 37.33(7) . . . . ?
Ag4 Ag15 Ni15 Ag9 71.96(6) . . . . ?
Ag16 Ag15 Ni15 Ag9 102.41(11) . . . . ?
Ag5 Ag15 Ni15 Ag9 126.29(7) . . . . ?
Ni23 Ag15 Ni15 Ag9 -26.06(9) . . . . ?
C30 Ni9 Ni16 C24 19.9(14) . . . . ?
C10 Ni9 Ni16 C24 18.7(15) . . . . ?
C8 Ni9 Ni16 C24 143.0(13) . . . . ?
Ni21 Ni9 Ni16 C24 -127.1(14) . . . . ?
Ni20 Ni9 Ni16 C24 -175.5(12) . . . . ?
Ni22 Ni9 Ni16 C24 -179.2(12) . . . . ?
Ag1 Ni9 Ni16 C24 -120.9(12) . . . . ?
Ag13 Ni9 Ni16 C24 -64.0(12) . . . . ?
Ag14 Ni9 Ni16 C24 -69.4(12) . . . . ?
C10 Ni9 Ni16 C30 -1.2(11) . . . . ?
C8 Ni9 Ni16 C30 123.1(9) . . . . ?
Ni21 Ni9 Ni16 C30 -147.0(11) . . . . ?
Ni20 Ni9 Ni16 C30 164.6(8) . . . . ?
Ni22 Ni9 Ni16 C30 160.9(7) . . . . ?
Ag1 Ni9 Ni16 C30 -140.8(7) . . . . ?
Ag13 Ni9 Ni16 C30 -83.9(7) . . . . ?
Ag14 Ni9 Ni16 C30 -89.3(7) . . . . ?
C30 Ni9 Ni16 C9 -146.3(10) . . . . ?
C10 Ni9 Ni16 C9 -147.5(11) . . . . ?
C8 Ni9 Ni16 C9 -23.2(9) . . . . ?
Ni21 Ni9 Ni16 C9 66.7(11) . . . . ?
Ni20 Ni9 Ni16 C9 18.3(7) . . . . ?
Ni22 Ni9 Ni16 C9 14.6(7) . . . . ?
Ag1 Ni9 Ni16 C9 72.8(7) . . . . ?
Ag13 Ni9 Ni16 C9 129.8(7) . . . . ?
Ag14 Ni9 Ni16 C9 124.4(7) . . . . ?
C30 Ni9 Ni16 Ni22 -160.9(7) . . . . ?
C10 Ni9 Ni16 Ni22 -162.1(9) . . . . ?
C8 Ni9 Ni16 Ni22 -37.8(6) . . . . ?
Ni21 Ni9 Ni16 Ni22 52.1(8) . . . . ?
Ni20 Ni9 Ni16 Ni22 3.72(12) . . . . ?
Ag1 Ni9 Ni16 Ni22 58.26(9) . . . . ?
Ag13 Ni9 Ni16 Ni22 115.20(10) . . . . ?
Ag14 Ni9 Ni16 Ni22 109.83(12) . . . . ?
C30 Ni9 Ni16 Ag13 83.9(7) . . . . ?
C10 Ni9 Ni16 Ag13 82.7(8) . . . . ?
C8 Ni9 Ni16 Ag13 -153.0(6) . . . . ?
Ni21 Ni9 Ni16 Ag13 -63.1(8) . . . . ?
Ni20 Ni9 Ni16 Ag13 -111.48(12) . . . . ?
Ni22 Ni9 Ni16 Ag13 -115.20(10) . . . . ?
Ag1 Ni9 Ni16 Ag13 -56.94(7) . . . . ?
Ag14 Ni9 Ni16 Ag13 -5.37(10) . . . . ?
C30 Ni9 Ni16 Ag11 138.6(7) . . . . ?
C10 Ni9 Ni16 Ag11 137.4(8) . . . . ?
C8 Ni9 Ni16 Ag11 -98.3(6) . . . . ?
Ni21 Ni9 Ni16 Ag11 -8.4(9) . . . . ?
Ni20 Ni9 Ni16 Ag11 -56.80(15) . . . . ?
Ni22 Ni9 Ni16 Ag11 -60.51(10) . . . . ?
Ag1 Ni9 Ni16 Ag11 -2.26(10) . . . . ?
Ag13 Ni9 Ni16 Ag11 54.68(8) . . . . ?
Ag14 Ni9 Ni16 Ag11 49.31(14) . . . . ?
Ni14 Ag13 Ni16 C24 2.5(7) . . . . ?
Ag14 Ag13 Ni16 C24 156.7(6) . . . . ?
Ag7 Ag13 Ni16 C24 -64.3(7) . . . . ?
Ag1 Ag13 Ni16 C24 -151.4(7) . . . . ?
Ag4 Ag13 Ni16 C24 -133.8(7) . . . . ?
Ag11 Ag13 Ni16 C24 -90.1(7) . . . . ?
Ni17 Ag13 Ni16 C24 85.6(7) . . . . ?
Ni9 Ag13 Ni16 C24 151.2(7) . . . . ?
Ni14 Ag13 Ni16 C30 -95.2(6) . . . . ?
Ag14 Ag13 Ni16 C30 59.0(6) . . . . ?
Ag7 Ag13 Ni16 C30 -162.0(6) . . . . ?
Ag1 Ag13 Ni16 C30 110.9(6) . . . . ?
Ag4 Ag13 Ni16 C30 128.5(6) . . . . ?
Ag11 Ag13 Ni16 C30 172.1(6) . . . . ?
Ni17 Ag13 Ni16 C30 -12.2(7) . . . . ?
Ni9 Ag13 Ni16 C30 53.4(6) . . . . ?
Ni14 Ag13 Ni16 C9 105.9(9) . . . . ?
Ag14 Ag13 Ni16 C9 -99.9(9) . . . . ?
Ag7 Ag13 Ni16 C9 39.1(9) . . . . ?
Ag1 Ag13 Ni16 C9 -47.9(9) . . . . ?
Ag4 Ag13 Ni16 C9 -30.3(9) . . . . ?
Ag11 Ag13 Ni16 C9 13.3(9) . . . . ?
Ni17 Ag13 Ni16 C9 -171.0(9) . . . . ?
Ni9 Ag13 Ni16 C9 -105.4(9) . . . . ?
Ni14 Ag13 Ni16 Ni22 152.07(11) . . . . ?
Ag14 Ag13 Ni16 Ni22 -53.73(12) . . . . ?
Ag7 Ag13 Ni16 Ni22 85.28(11) . . . . ?
Ag1 Ag13 Ni16 Ni22 -1.77(10) . . . . ?
Ag4 Ag13 Ni16 Ni22 15.85(18) . . . . ?
Ag11 Ag13 Ni16 Ni22 59.47(9) . . . . ?
Ni17 Ag13 Ni16 Ni22 -124.8(2) . . . . ?
Ni9 Ag13 Ni16 Ni22 -59.24(10) . . . . ?
Ni14 Ag13 Ni16 Ni9 -148.69(12) . . . . ?
Ag14 Ag13 Ni16 Ni9 5.51(10) . . . . ?
Ag7 Ag13 Ni16 Ni9 144.52(9) . . . . ?
Ag1 Ag13 Ni16 Ni9 57.48(8) . . . . ?
Ag4 Ag13 Ni16 Ni9 75.10(14) . . . . ?
Ag11 Ag13 Ni16 Ni9 118.71(10) . . . . ?
Ni17 Ag13 Ni16 Ni9 -65.6(2) . . . . ?
Ni14 Ag13 Ni16 Ag11 92.60(11) . . . . ?
Ag14 Ag13 Ni16 Ag11 -113.20(8) . . . . ?
Ag7 Ag13 Ni16 Ag11 25.81(8) . . . . ?
Ag1 Ag13 Ni16 Ag11 -61.23(6) . . . . ?
Ag4 Ag13 Ni16 Ag11 -43.61(13) . . . . ?
Ni17 Ag13 Ni16 Ag11 175.7(2) . . . . ?
Ni9 Ag13 Ni16 Ag11 -118.71(10) . . . . ?
Ni3 Ag11 Ni16 C24 1.5(7) . . . . ?
Ag3 Ag11 Ni16 C24 137.7(7) . . . . ?
Ag12 Ag11 Ni16 C24 -154.1(7) . . . . ?
Ag7 Ag11 Ni16 C24 67.9(7) . . . . ?
Ag1 Ag11 Ni16 C24 154.2(7) . . . . ?
Ag13 Ag11 Ni16 C24 93.6(7) . . . . ?
Ni4 Ag11 Ni16 C24 -83.6(7) . . . . ?
Ni22 Ag11 Ni16 C24 -149.3(7) . . . . ?
Ni3 Ag11 Ni16 C30 -102.9(9) . . . . ?
Ag3 Ag11 Ni16 C30 33.2(9) . . . . ?
Ag12 Ag11 Ni16 C30 101.4(9) . . . . ?
Ag7 Ag11 Ni16 C30 -36.6(9) . . . . ?
Ag1 Ag11 Ni16 C30 49.8(9) . . . . ?
Ag13 Ag11 Ni16 C30 -10.9(9) . . . . ?
Ni4 Ag11 Ni16 C30 172.0(9) . . . . ?
Ni22 Ag11 Ni16 C30 106.2(9) . . . . ?
Ni3 Ag11 Ni16 C9 98.1(7) . . . . ?
Ag3 Ag11 Ni16 C9 -125.7(7) . . . . ?
Ag12 Ag11 Ni16 C9 -57.5(7) . . . . ?
Ag7 Ag11 Ni16 C9 164.5(7) . . . . ?
Ag1 Ag11 Ni16 C9 -109.2(7) . . . . ?
Ag13 Ag11 Ni16 C9 -169.8(7) . . . . ?
Ni4 Ag11 Ni16 C9 13.0(7) . . . . ?
Ni22 Ag11 Ni16 C9 -52.7(7) . . . . ?
Ni3 Ag11 Ni16 Ni22 150.83(12) . . . . ?
Ag3 Ag11 Ni16 Ni22 -73.02(14) . . . . ?
Ag12 Ag11 Ni16 Ni22 -4.79(10) . . . . ?
Ag7 Ag11 Ni16 Ni22 -142.81(9) . . . . ?
Ag1 Ag11 Ni16 Ni22 -56.45(8) . . . . ?
Ag13 Ag11 Ni16 Ni22 -117.08(10) . . . . ?
Ni4 Ag11 Ni16 Ni22 65.8(2) . . . . ?
Ni3 Ag11 Ni16 Ni9 -150.46(12) . . . . ?
Ag3 Ag11 Ni16 Ni9 -14.30(18) . . . . ?
Ag12 Ag11 Ni16 Ni9 53.92(12) . . . . ?
Ag7 Ag11 Ni16 Ni9 -84.10(11) . . . . ?
Ag1 Ag11 Ni16 Ni9 2.26(10) . . . . ?
Ag13 Ag11 Ni16 Ni9 -58.37(10) . . . . ?
Ni4 Ag11 Ni16 Ni9 124.5(2) . . . . ?
Ni22 Ag11 Ni16 Ni9 58.71(11) . . . . ?
Ni3 Ag11 Ni16 Ag13 -92.09(12) . . . . ?
Ag3 Ag11 Ni16 Ag13 44.07(13) . . . . ?
Ag12 Ag11 Ni16 Ag13 112.29(8) . . . . ?
Ag7 Ag11 Ni16 Ag13 -25.73(8) . . . . ?
Ag1 Ag11 Ni16 Ag13 60.63(6) . . . . ?
Ni4 Ag11 Ni16 Ag13 -177.2(2) . . . . ?
Ni22 Ag11 Ni16 Ag13 117.08(10) . . . . ?
C11 Ni14 Ni17 C5 -4.6(15) . . . . ?
C1 Ni14 Ni17 C5 148.5(11) . . . . ?
C4 Ni14 Ni17 C5 11.6(11) . . . . ?
Ni19 Ni14 Ni17 C5 168.9(9) . . . . ?
Ag13 Ni14 Ni17 C5 -77.6(9) . . . . ?
Ag7 Ni14 Ni17 C5 -132.0(9) . . . . ?
C11 Ni14 Ni17 C4 -16.2(14) . . . . ?
C1 Ni14 Ni17 C4 136.9(11) . . . . ?
Ni19 Ni14 Ni17 C4 157.3(7) . . . . ?
Ag13 Ni14 Ni17 C4 -89.3(7) . . . . ?
Ag7 Ni14 Ni17 C4 -143.6(7) . . . . ?
C11 Ni14 Ni17 C2 -135.9(13) . . . . ?
C1 Ni14 Ni17 C2 17.2(9) . . . . ?
C4 Ni14 Ni17 C2 -119.7(9) . . . . ?
Ni19 Ni14 Ni17 C2 37.6(6) . . . . ?
Ag13 Ni14 Ni17 C2 151.1(6) . . . . ?
Ag7 Ni14 Ni17 C2 96.7(6) . . . . ?
C11 Ni14 Ni17 Ni11 146.8(14) . . . . ?
C1 Ni14 Ni17 Ni11 -60.1(12) . . . . ?
C4 Ni14 Ni17 Ni11 163.0(12) . . . . ?
Ni19 Ni14 Ni17 Ni11 -39.7(9) . . . . ?
Ag13 Ni14 Ni17 Ni11 73.8(9) . . . . ?
Ag7 Ni14 Ni17 Ni11 19.4(9) . . . . ?
C11 Ni14 Ni17 Ni15 -176.0(12) . . . . ?
C1 Ni14 Ni17 Ni15 -22.9(8) . . . . ?
C4 Ni14 Ni17 Ni15 -159.8(7) . . . . ?
Ni19 Ni14 Ni17 Ni15 -2.46(13) . . . . ?
Ag13 Ni14 Ni17 Ni15 110.97(12) . . . . ?
Ag7 Ni14 Ni17 Ni15 56.59(14) . . . . ?
C11 Ni14 Ni17 Ni19 -173.5(12) . . . . ?
C1 Ni14 Ni17 Ni19 -20.5(7) . . . . ?
C4 Ni14 Ni17 Ni19 -157.3(7) . . . . ?
Ag13 Ni14 Ni17 Ni19 113.44(10) . . . . ?
Ag7 Ni14 Ni17 Ni19 59.06(9) . . . . ?
C11 Ni14 Ni17 Ag4 129.5(12) . . . . ?
C1 Ni14 Ni17 Ag4 -77.4(7) . . . . ?
C4 Ni14 Ni17 Ag4 145.8(7) . . . . ?
Ni19 Ni14 Ni17 Ag4 -56.92(9) . . . . ?
Ag13 Ni14 Ni17 Ag4 56.52(6) . . . . ?
Ag7 Ni14 Ni17 Ag4 2.14(9) . . . . ?
C11 Ni14 Ni17 Ag13 73.0(12) . . . . ?
C1 Ni14 Ni17 Ag13 -133.9(8) . . . . ?
C4 Ni14 Ni17 Ag13 89.3(7) . . . . ?
Ni19 Ni14 Ni17 Ag13 -113.44(10) . . . . ?
Ag7 Ni14 Ni17 Ag13 -54.38(8) . . . . ?
C11 Ni14 Ni17 Ag14 78.1(12) . . . . ?
C1 Ni14 Ni17 Ag14 -128.8(7) . . . . ?
C4 Ni14 Ni17 Ag14 94.4(7) . . . . ?
Ni19 Ni14 Ni17 Ag14 -108.31(12) . . . . ?
Ag13 Ni14 Ni17 Ag14 5.13(10) . . . . ?
Ag7 Ni14 Ni17 Ag14 -49.25(13) . . . . ?
C38 Ni11 Ni17 C5 4.6(15) . . . . ?
C14 Ni11 Ni17 C5 -146.3(10) . . . . ?
Ni15 Ni11 Ni17 C5 -164.5(8) . . . . ?
Ag14 Ni11 Ni17 C5 81.8(8) . . . . ?
Ag9 Ni11 Ni17 C5 136.2(8) . . . . ?
C38 Ni11 Ni17 C4 9.9(16) . . . . ?
C14 Ni11 Ni17 C4 -141.0(11) . . . . ?
C5 Ni11 Ni17 C4 5.3(11) . . . . ?
Ni15 Ni11 Ni17 C4 -159.2(9) . . . . ?
Ag14 Ni11 Ni17 C4 87.1(9) . . . . ?
Ag9 Ni11 Ni17 C4 141.5(9) . . . . ?
C38 Ni11 Ni17 C2 132.3(14) . . . . ?
C14 Ni11 Ni17 C2 -18.6(9) . . . . ?
C5 Ni11 Ni17 C2 127.7(9) . . . . ?
Ni15 Ni11 Ni17 C2 -36.8(6) . . . . ?
Ag14 Ni11 Ni17 C2 -150.5(6) . . . . ?
Ag9 Ni11 Ni17 C2 -96.1(6) . . . . ?
C38 Ni11 Ni17 Ni14 -150.5(15) . . . . ?
C14 Ni11 Ni17 Ni14 58.6(12) . . . . ?
C5 Ni11 Ni17 Ni14 -155.1(12) . . . . ?
Ni15 Ni11 Ni17 Ni14 40.4(9) . . . . ?
Ag14 Ni11 Ni17 Ni14 -73.3(9) . . . . ?
Ag9 Ni11 Ni17 Ni14 -18.9(9) . . . . ?
C38 Ni11 Ni17 Ni15 169.1(13) . . . . ?
C14 Ni11 Ni17 Ni15 18.2(7) . . . . ?
C5 Ni11 Ni17 Ni15 164.5(8) . . . . ?
Ag14 Ni11 Ni17 Ni15 -113.66(10) . . . . ?
Ag9 Ni11 Ni17 Ni15 -59.32(9) . . . . ?
C38 Ni11 Ni17 Ni19 173.0(13) . . . . ?
C14 Ni11 Ni17 Ni19 22.1(7) . . . . ?
C5 Ni11 Ni17 Ni19 168.4(8) . . . . ?
Ni15 Ni11 Ni17 Ni19 3.90(12) . . . . ?
Ag14 Ni11 Ni17 Ni19 -109.76(12) . . . . ?
Ag9 Ni11 Ni17 Ni19 -55.42(14) . . . . ?
C38 Ni11 Ni17 Ag4 -133.2(13) . . . . ?
C14 Ni11 Ni17 Ag4 75.9(7) . . . . ?
C5 Ni11 Ni17 Ag4 -137.8(8) . . . . ?
Ni15 Ni11 Ni17 Ag4 57.68(8) . . . . ?
Ag14 Ni11 Ni17 Ag4 -55.98(6) . . . . ?
Ag9 Ni11 Ni17 Ag4 -1.64(9) . . . . ?
C38 Ni11 Ni17 Ag13 -81.3(13) . . . . ?
C14 Ni11 Ni17 Ag13 127.9(7) . . . . ?
C5 Ni11 Ni17 Ag13 -85.8(8) . . . . ?
Ni15 Ni11 Ni17 Ag13 109.65(12) . . . . ?
Ag14 Ni11 Ni17 Ag13 -4.01(10) . . . . ?
Ag9 Ni11 Ni17 Ag13 50.34(13) . . . . ?
C38 Ni11 Ni17 Ag14 -77.2(13) . . . . ?
C14 Ni11 Ni17 Ag14 131.9(7) . . . . ?
C5 Ni11 Ni17 Ag14 -81.8(8) . . . . ?
Ni15 Ni11 Ni17 Ag14 113.66(10) . . . . ?
Ag9 Ni11 Ni17 Ag14 54.35(7) . . . . ?
C23 Ni15 Ni17 C5 -124.1(18) . . . . ?
C14 Ni15 Ni17 C5 -4.5(9) . . . . ?
C2 Ni15 Ni17 C5 -113.7(10) . . . . ?
Ni12 Ni15 Ni17 C5 -176.6(6) . . . . ?
Ni11 Ni15 Ni17 C5 12.5(6) . . . . ?
Ni19 Ni15 Ni17 C5 -171.5(6) . . . . ?
Ag4 Ni15 Ni17 C5 117.4(6) . . . . ?
Ag9 Ni15 Ni17 C5 64.5(6) . . . . ?
Ag15 Ni15 Ni17 C5 116.2(6) . . . . ?
C23 Ni15 Ni17 C4 2(2) . . . . ?
C14 Ni15 Ni17 C4 122.0(17) . . . . ?
C2 Ni15 Ni17 C4 12.8(18) . . . . ?
Ni12 Ni15 Ni17 C4 -50.1(16) . . . . ?
Ni11 Ni15 Ni17 C4 139.0(16) . . . . ?
Ni19 Ni15 Ni17 C4 -45.0(16) . . . . ?
Ag4 Ni15 Ni17 C4 -116.1(16) . . . . ?
Ag9 Ni15 Ni17 C4 -169.0(16) . . . . ?
Ag15 Ni15 Ni17 C4 -117.3(16) . . . . ?
C23 Ni15 Ni17 C2 -10.5(19) . . . . ?
C14 Ni15 Ni17 C2 109.2(10) . . . . ?
Ni12 Ni15 Ni17 C2 -63.0(7) . . . . ?
Ni11 Ni15 Ni17 C2 126.2(7) . . . . ?
Ni19 Ni15 Ni17 C2 -57.9(7) . . . . ?
Ag4 Ni15 Ni17 C2 -128.9(7) . . . . ?
Ag9 Ni15 Ni17 C2 178.2(7) . . . . ?
Ag15 Ni15 Ni17 C2 -130.2(7) . . . . ?
C23 Ni15 Ni17 Ni14 49.8(17) . . . . ?
C14 Ni15 Ni17 Ni14 169.4(6) . . . . ?
C2 Ni15 Ni17 Ni14 60.2(7) . . . . ?
Ni12 Ni15 Ni17 Ni14 -2.75(19) . . . . ?
Ni11 Ni15 Ni17 Ni14 -173.62(15) . . . . ?
Ni19 Ni15 Ni17 Ni14 2.37(12) . . . . ?
Ag4 Ni15 Ni17 Ni14 -68.67(12) . . . . ?
Ag9 Ni15 Ni17 Ni14 -121.63(12) . . . . ?
Ag15 Ni15 Ni17 Ni14 -69.95(16) . . . . ?
C23 Ni15 Ni17 Ni11 -136.6(17) . . . . ?
C14 Ni15 Ni17 Ni11 -17.0(6) . . . . ?
C2 Ni15 Ni17 Ni11 -126.2(7) . . . . ?
Ni12 Ni15 Ni17 Ni11 170.86(15) . . . . ?
Ni19 Ni15 Ni17 Ni11 175.98(13) . . . . ?
Ag4 Ni15 Ni17 Ni11 104.95(10) . . . . ?
Ag9 Ni15 Ni17 Ni11 51.99(9) . . . . ?
Ag15 Ni15 Ni17 Ni11 103.66(13) . . . . ?
C23 Ni15 Ni17 Ni19 47.4(17) . . . . ?
C14 Ni15 Ni17 Ni19 167.0(6) . . . . ?
C2 Ni15 Ni17 Ni19 57.9(7) . . . . ?
Ni12 Ni15 Ni17 Ni19 -5.12(12) . . . . ?
Ni11 Ni15 Ni17 Ni19 -175.98(13) . . . . ?
Ag4 Ni15 Ni17 Ni19 -71.03(8) . . . . ?
Ag9 Ni15 Ni17 Ni19 -123.99(10) . . . . ?
Ag15 Ni15 Ni17 Ni19 -72.32(11) . . . . ?
C23 Ni15 Ni17 Ag4 118.4(17) . . . . ?
C14 Ni15 Ni17 Ag4 -122.0(6) . . . . ?
C2 Ni15 Ni17 Ag4 128.9(7) . . . . ?
Ni12 Ni15 Ni17 Ag4 65.92(12) . . . . ?
Ni11 Ni15 Ni17 Ag4 -104.95(10) . . . . ?
Ni19 Ni15 Ni17 Ag4 71.03(8) . . . . ?
Ag9 Ni15 Ni17 Ag4 -52.96(6) . . . . ?
Ag15 Ni15 Ni17 Ag4 -1.29(9) . . . . ?
C23 Ni15 Ni17 Ag13 119.2(17) . . . . ?
C14 Ni15 Ni17 Ag13 -121.2(6) . . . . ?
C2 Ni15 Ni17 Ag13 129.6(7) . . . . ?
Ni12 Ni15 Ni17 Ag13 66.68(16) . . . . ?
Ni11 Ni15 Ni17 Ag13 -104.18(13) . . . . ?
Ni19 Ni15 Ni17 Ag13 71.80(11) . . . . ?
Ag4 Ni15 Ni17 Ag13 0.76(9) . . . . ?
Ag9 Ni15 Ni17 Ag13 -52.20(11) . . . . ?
Ag15 Ni15 Ni17 Ag13 -0.52(16) . . . . ?
C23 Ni15 Ni17 Ag14 171.1(17) . . . . ?
C14 Ni15 Ni17 Ag14 -69.2(6) . . . . ?
C2 Ni15 Ni17 Ag14 -178.4(7) . . . . ?
Ni12 Ni15 Ni17 Ag14 118.63(12) . . . . ?
Ni11 Ni15 Ni17 Ag14 -52.23(9) . . . . ?
Ni19 Ni15 Ni17 Ag14 123.75(10) . . . . ?
Ag4 Ni15 Ni17 Ag14 52.72(6) . . . . ?
Ag9 Ni15 Ni17 Ag14 -0.25(8) . . . . ?
Ag15 Ni15 Ni17 Ag14 51.43(11) . . . . ?
Ni15 Ag4 Ni17 C5 -91.7(7) . . . . ?
Ni19 Ag4 Ni17 C5 -162.0(7) . . . . ?
Ag14 Ag4 Ni17 C5 19.3(7) . . . . ?
Ag9 Ag4 Ni17 C5 -36.2(7) . . . . ?
Ag5 Ag4 Ni17 C5 -163.5(7) . . . . ?
Ag7 Ag4 Ni17 C5 142.9(7) . . . . ?
Ag13 Ag4 Ni17 C5 87.5(7) . . . . ?
Ag15 Ag4 Ni17 C5 -90.4(7) . . . . ?
Ag2 Ag4 Ni17 C5 -10.9(7) . . . . ?
Ag1 Ag4 Ni17 C5 54.5(7) . . . . ?
Ag3 Ag4 Ni17 C5 119.5(7) . . . . ?
Ni15 Ag4 Ni17 C4 156.1(7) . . . . ?
Ni19 Ag4 Ni17 C4 85.9(7) . . . . ?
Ag14 Ag4 Ni17 C4 -92.9(7) . . . . ?
Ag9 Ag4 Ni17 C4 -148.4(7) . . . . ?
Ag5 Ag4 Ni17 C4 84.3(7) . . . . ?
Ag7 Ag4 Ni17 C4 30.7(7) . . . . ?
Ag13 Ag4 Ni17 C4 -24.7(7) . . . . ?
Ag15 Ag4 Ni17 C4 157.5(7) . . . . ?
Ag2 Ag4 Ni17 C4 -123.0(7) . . . . ?
Ag1 Ag4 Ni17 C4 -57.7(7) . . . . ?
Ag3 Ag4 Ni17 C4 7.3(7) . . . . ?
Ni15 Ag4 Ni17 C2 35.4(5) . . . . ?
Ni19 Ag4 Ni17 C2 -34.8(5) . . . . ?
Ag14 Ag4 Ni17 C2 146.4(5) . . . . ?
Ag9 Ag4 Ni17 C2 90.9(5) . . . . ?
Ag5 Ag4 Ni17 C2 -36.4(5) . . . . ?
Ag7 Ag4 Ni17 C2 -90.0(5) . . . . ?
Ag13 Ag4 Ni17 C2 -145.4(5) . . . . ?
Ag15 Ag4 Ni17 C2 36.8(5) . . . . ?
Ag2 Ag4 Ni17 C2 116.3(5) . . . . ?
Ag1 Ag4 Ni17 C2 -178.4(5) . . . . ?
Ag3 Ag4 Ni17 C2 -113.4(5) . . . . ?
Ni15 Ag4 Ni17 Ni14 123.41(11) . . . . ?
Ni19 Ag4 Ni17 Ni14 53.19(9) . . . . ?
Ag14 Ag4 Ni17 Ni14 -125.56(10) . . . . ?
Ag9 Ag4 Ni17 Ni14 178.93(9) . . . . ?
Ag5 Ag4 Ni17 Ni14 51.66(11) . . . . ?
Ag7 Ag4 Ni17 Ni14 -1.99(9) . . . . ?
Ag13 Ag4 Ni17 Ni14 -57.36(8) . . . . ?
Ag15 Ag4 Ni17 Ni14 124.78(9) . . . . ?
Ag2 Ag4 Ni17 Ni14 -155.72(13) . . . . ?
Ag1 Ag4 Ni17 Ni14 -90.38(9) . . . . ?
Ag3 Ag4 Ni17 Ni14 -25.35(16) . . . . ?
Ni15 Ag4 Ni17 Ni11 -53.97(9) . . . . ?
Ni19 Ag4 Ni17 Ni11 -124.20(11) . . . . ?
Ag14 Ag4 Ni17 Ni11 57.06(8) . . . . ?
Ag9 Ag4 Ni17 Ni11 1.55(9) . . . . ?
Ag5 Ag4 Ni17 Ni11 -125.73(9) . . . . ?
Ag7 Ag4 Ni17 Ni11 -179.38(9) . . . . ?
Ag13 Ag4 Ni17 Ni11 125.26(10) . . . . ?
Ag15 Ag4 Ni17 Ni11 -52.61(11) . . . . ?
Ag2 Ag4 Ni17 Ni11 26.89(17) . . . . ?
Ag1 Ag4 Ni17 Ni11 92.23(9) . . . . ?
Ag3 Ag4 Ni17 Ni11 157.27(12) . . . . ?
Ni19 Ag4 Ni17 Ni15 -70.23(9) . . . . ?
Ag14 Ag4 Ni17 Ni15 111.03(8) . . . . ?
Ag9 Ag4 Ni17 Ni15 55.52(7) . . . . ?
Ag5 Ag4 Ni17 Ni15 -71.76(9) . . . . ?
Ag7 Ag4 Ni17 Ni15 -125.41(8) . . . . ?
Ag13 Ag4 Ni17 Ni15 179.23(9) . . . . ?
Ag15 Ag4 Ni17 Ni15 1.36(9) . . . . ?
Ag2 Ag4 Ni17 Ni15 80.86(15) . . . . ?
Ag1 Ag4 Ni17 Ni15 146.20(8) . . . . ?
Ag3 Ag4 Ni17 Ni15 -148.76(13) . . . . ?
Ni15 Ag4 Ni17 Ni19 70.23(9) . . . . ?
Ag14 Ag4 Ni17 Ni19 -178.75(9) . . . . ?
Ag9 Ag4 Ni17 Ni19 125.74(8) . . . . ?
Ag5 Ag4 Ni17 Ni19 -1.53(10) . . . . ?
Ag7 Ag4 Ni17 Ni19 -55.18(8) . . . . ?
Ag13 Ag4 Ni17 Ni19 -110.54(9) . . . . ?
Ag15 Ag4 Ni17 Ni19 71.59(9) . . . . ?
Ag2 Ag4 Ni17 Ni19 151.09(14) . . . . ?
Ag1 Ag4 Ni17 Ni19 -143.57(8) . . . . ?
Ag3 Ag4 Ni17 Ni19 -78.53(13) . . . . ?
Ni15 Ag4 Ni17 Ag13 -179.23(9) . . . . ?
Ni19 Ag4 Ni17 Ag13 110.54(9) . . . . ?
Ag14 Ag4 Ni17 Ag13 -68.20(6) . . . . ?
Ag9 Ag4 Ni17 Ag13 -123.71(6) . . . . ?
Ag5 Ag4 Ni17 Ag13 109.01(8) . . . . ?
Ag7 Ag4 Ni17 Ag13 55.36(5) . . . . ?
Ag15 Ag4 Ni17 Ag13 -177.87(8) . . . . ?
Ag2 Ag4 Ni17 Ag13 -98.37(14) . . . . ?
Ag1 Ag4 Ni17 Ag13 -33.03(6) . . . . ?
Ag3 Ag4 Ni17 Ag13 32.01(12) . . . . ?
Ni15 Ag4 Ni17 Ag14 -111.03(8) . . . . ?
Ni19 Ag4 Ni17 Ag14 178.75(9) . . . . ?
Ag9 Ag4 Ni17 Ag14 -55.51(6) . . . . ?
Ag5 Ag4 Ni17 Ag14 177.22(8) . . . . ?
Ag7 Ag4 Ni17 Ag14 123.57(6) . . . . ?
Ag13 Ag4 Ni17 Ag14 68.20(6) . . . . ?
Ag15 Ag4 Ni17 Ag14 -109.66(8) . . . . ?
Ag2 Ag4 Ni17 Ag14 -30.16(14) . . . . ?
Ag1 Ag4 Ni17 Ag14 35.18(6) . . . . ?
Ag3 Ag4 Ni17 Ag14 100.21(12) . . . . ?
Ni16 Ag13 Ni17 C5 33.5(7) . . . . ?
Ni14 Ag13 Ni17 C5 136.6(6) . . . . ?
Ag14 Ag13 Ni17 C5 -48.8(6) . . . . ?
Ag7 Ag13 Ni17 C5 -174.2(6) . . . . ?
Ag1 Ag13 Ni17 C5 -83.3(6) . . . . ?
Ag4 Ag13 Ni17 C5 -118.8(6) . . . . ?
Ag11 Ag13 Ni17 C5 -153.0(6) . . . . ?
Ni9 Ag13 Ni17 C5 -18.6(6) . . . . ?
Ni16 Ag13 Ni17 C4 -48.5(6) . . . . ?
Ni14 Ag13 Ni17 C4 54.6(6) . . . . ?
Ag14 Ag13 Ni17 C4 -130.8(6) . . . . ?
Ag7 Ag13 Ni17 C4 103.9(6) . . . . ?
Ag1 Ag13 Ni17 C4 -165.3(6) . . . . ?
Ag4 Ag13 Ni17 C4 159.2(6) . . . . ?
Ag11 Ag13 Ni17 C4 125.0(6) . . . . ?
Ni9 Ag13 Ni17 C4 -100.6(6) . . . . ?
Ni16 Ag13 Ni17 C2 -149.6(8) . . . . ?
Ni14 Ag13 Ni17 C2 -46.5(8) . . . . ?
Ag14 Ag13 Ni17 C2 128.1(8) . . . . ?
Ag7 Ag13 Ni17 C2 2.8(8) . . . . ?
Ag1 Ag13 Ni17 C2 93.7(8) . . . . ?
Ag4 Ag13 Ni17 C2 58.2(8) . . . . ?
Ag11 Ag13 Ni17 C2 23.9(8) . . . . ?
Ni9 Ag13 Ni17 C2 158.4(8) . . . . ?
Ni16 Ag13 Ni17 Ni14 -103.1(2) . . . . ?
Ag14 Ag13 Ni17 Ni14 174.60(10) . . . . ?
Ag7 Ag13 Ni17 Ni14 49.27(8) . . . . ?
Ag1 Ag13 Ni17 Ni14 140.14(9) . . . . ?
Ag4 Ag13 Ni17 Ni14 104.62(9) . . . . ?
Ag11 Ag13 Ni17 Ni14 70.39(15) . . . . ?
Ni9 Ag13 Ni17 Ni14 -155.17(10) . . . . ?
Ni16 Ag13 Ni17 Ni11 86.4(2) . . . . ?
Ni14 Ag13 Ni17 Ni11 -170.49(15) . . . . ?
Ag14 Ag13 Ni17 Ni11 4.11(10) . . . . ?
Ag7 Ag13 Ni17 Ni11 -121.22(11) . . . . ?
Ag1 Ag13 Ni17 Ni11 -30.35(14) . . . . ?
Ag4 Ag13 Ni17 Ni11 -65.87(11) . . . . ?
Ag11 Ag13 Ni17 Ni11 -100.10(15) . . . . ?
Ni9 Ag13 Ni17 Ni11 34.34(15) . . . . ?
Ni16 Ag13 Ni17 Ni15 151.51(19) . . . . ?
Ni14 Ag13 Ni17 Ni15 -105.40(13) . . . . ?
Ag14 Ag13 Ni17 Ni15 69.20(11) . . . . ?
Ag7 Ag13 Ni17 Ni15 -56.13(11) . . . . ?
Ag1 Ag13 Ni17 Ni15 34.74(13) . . . . ?
Ag4 Ag13 Ni17 Ni15 -0.77(9) . . . . ?
Ag11 Ag13 Ni17 Ni15 -35.00(19) . . . . ?
Ni9 Ag13 Ni17 Ni15 99.43(12) . . . . ?
Ni16 Ag13 Ni17 Ni19 -153.0(2) . . . . ?
Ni14 Ag13 Ni17 Ni19 -49.87(9) . . . . ?
Ag14 Ag13 Ni17 Ni19 124.73(9) . . . . ?
Ag7 Ag13 Ni17 Ni19 -0.60(8) . . . . ?
Ag1 Ag13 Ni17 Ni19 90.27(9) . . . . ?
Ag4 Ag13 Ni17 Ni19 54.75(7) . . . . ?
Ag11 Ag13 Ni17 Ni19 20.52(17) . . . . ?
Ni9 Ag13 Ni17 Ni19 154.96(9) . . . . ?
Ni16 Ag13 Ni17 Ag4 152.3(2) . . . . ?
Ni14 Ag13 Ni17 Ag4 -104.62(9) . . . . ?
Ag14 Ag13 Ni17 Ag4 69.98(6) . . . . ?
Ag7 Ag13 Ni17 Ag4 -55.35(5) . . . . ?
Ag1 Ag13 Ni17 Ag4 35.51(7) . . . . ?
Ag11 Ag13 Ni17 Ag4 -34.23(13) . . . . ?
Ni9 Ag13 Ni17 Ag4 100.21(8) . . . . ?
Ni16 Ag13 Ni17 Ag14 82.3(2) . . . . ?
Ni14 Ag13 Ni17 Ag14 -174.60(10) . . . . ?
Ag7 Ag13 Ni17 Ag14 -125.33(7) . . . . ?
Ag1 Ag13 Ni17 Ag14 -34.46(7) . . . . ?
Ag4 Ag13 Ni17 Ag14 -69.98(6) . . . . ?
Ag11 Ag13 Ni17 Ag14 -104.21(13) . . . . ?
Ni9 Ag13 Ni17 Ag14 30.23(8) . . . . ?
Ni21 Ag14 Ni17 C5 46.2(7) . . . . ?
Ni11 Ag14 Ni17 C5 -57.7(7) . . . . ?
Ag13 Ag14 Ni17 C5 126.5(7) . . . . ?
Ag4 Ag14 Ni17 C5 -162.0(7) . . . . ?
Ag10 Ag14 Ni17 C5 -132.6(7) . . . . ?
Ag1 Ag14 Ni17 C5 160.6(7) . . . . ?
Ag9 Ag14 Ni17 C5 -107.3(7) . . . . ?
Ni9 Ag14 Ni17 C5 96.7(7) . . . . ?
Ni21 Ag14 Ni17 C4 -30.6(7) . . . . ?
Ni11 Ag14 Ni17 C4 -134.5(6) . . . . ?
Ag13 Ag14 Ni17 C4 49.8(6) . . . . ?
Ag4 Ag14 Ni17 C4 121.2(6) . . . . ?
Ag10 Ag14 Ni17 C4 150.6(6) . . . . ?
Ag1 Ag14 Ni17 C4 83.8(6) . . . . ?
Ag9 Ag14 Ni17 C4 175.9(6) . . . . ?
Ni9 Ag14 Ni17 C4 19.9(6) . . . . ?
Ni21 Ag14 Ni17 C2 151.9(8) . . . . ?
Ni11 Ag14 Ni17 C2 48.0(8) . . . . ?
Ag13 Ag14 Ni17 C2 -127.7(8) . . . . ?
Ag4 Ag14 Ni17 C2 -56.2(8) . . . . ?
Ag10 Ag14 Ni17 C2 -26.9(9) . . . . ?
Ag1 Ag14 Ni17 C2 -93.7(8) . . . . ?
Ag9 Ag14 Ni17 C2 -1.5(8) . . . . ?
Ni9 Ag14 Ni17 C2 -157.6(8) . . . . ?
Ni21 Ag14 Ni17 Ni14 -85.6(2) . . . . ?
Ni11 Ag14 Ni17 Ni14 170.47(16) . . . . ?
Ag13 Ag14 Ni17 Ni14 -5.28(10) . . . . ?
Ag4 Ag14 Ni17 Ni14 66.19(11) . . . . ?
Ag10 Ag14 Ni17 Ni14 95.54(17) . . . . ?
Ag1 Ag14 Ni17 Ni14 28.77(14) . . . . ?
Ag9 Ag14 Ni17 Ni14 120.90(12) . . . . ?
Ni9 Ag14 Ni17 Ni14 -35.12(14) . . . . ?
Ni21 Ag14 Ni17 Ni11 103.9(2) . . . . ?
Ag13 Ag14 Ni17 Ni11 -175.76(10) . . . . ?
Ag4 Ag14 Ni17 Ni11 -104.28(10) . . . . ?
Ag10 Ag14 Ni17 Ni11 -74.93(15) . . . . ?
Ag1 Ag14 Ni17 Ni11 -141.70(10) . . . . ?
Ag9 Ag14 Ni17 Ni11 -49.57(8) . . . . ?
Ni9 Ag14 Ni17 Ni11 154.41(10) . . . . ?
Ni21 Ag14 Ni17 Ni15 153.72(19) . . . . ?
Ni11 Ag14 Ni17 Ni15 49.83(9) . . . . ?
Ag13 Ag14 Ni17 Ni15 -125.93(9) . . . . ?
Ag4 Ag14 Ni17 Ni15 -54.46(7) . . . . ?
Ag10 Ag14 Ni17 Ni15 -25.10(17) . . . . ?
Ag1 Ag14 Ni17 Ni15 -91.88(9) . . . . ?
Ag9 Ag14 Ni17 Ni15 0.25(8) . . . . ?
Ni9 Ag14 Ni17 Ni15 -155.76(9) . . . . ?
Ni21 Ag14 Ni17 Ni19 -150.57(18) . . . . ?
Ni11 Ag14 Ni17 Ni19 105.54(14) . . . . ?
Ag13 Ag14 Ni17 Ni19 -70.22(11) . . . . ?
Ag4 Ag14 Ni17 Ni19 1.25(9) . . . . ?
Ag10 Ag14 Ni17 Ni19 30.6(2) . . . . ?
Ag1 Ag14 Ni17 Ni19 -36.16(13) . . . . ?
Ag9 Ag14 Ni17 Ni19 55.96(11) . . . . ?
Ni9 Ag14 Ni17 Ni19 -100.05(12) . . . . ?
Ni21 Ag14 Ni17 Ag4 -151.8(2) . . . . ?
Ni11 Ag14 Ni17 Ag4 104.28(10) . . . . ?
Ag13 Ag14 Ni17 Ag4 -71.47(6) . . . . ?
Ag10 Ag14 Ni17 Ag4 29.36(14) . . . . ?
Ag1 Ag14 Ni17 Ag4 -37.42(7) . . . . ?
Ag9 Ag14 Ni17 Ag4 54.71(6) . . . . ?
Ni9 Ag14 Ni17 Ag4 -101.31(8) . . . . ?
Ni21 Ag14 Ni17 Ag13 -80.4(2) . . . . ?
Ni11 Ag14 Ni17 Ag13 175.76(10) . . . . ?
Ag4 Ag14 Ni17 Ag13 71.47(6) . . . . ?
Ag10 Ag14 Ni17 Ag13 100.83(14) . . . . ?
Ag1 Ag14 Ni17 Ag13 34.05(7) . . . . ?
Ag9 Ag14 Ni17 Ag13 126.18(7) . . . . ?
Ni9 Ag14 Ni17 Ag13 -29.83(8) . . . . ?
C36 Ni7 Ni18 C17 23.2(16) . . . . ?
C21 Ni7 Ni18 C17 -127.9(10) . . . . ?
Ni24 Ni7 Ni18 C17 -153.2(8) . . . . ?
Ag8 Ni7 Ni18 C17 91.6(8) . . . . ?
Ag6 Ni7 Ni18 C17 146.5(8) . . . . ?
C36 Ni7 Ni18 C3 11.8(17) . . . . ?
C17 Ni7 Ni18 C3 -11.5(13) . . . . ?
C21 Ni7 Ni18 C3 -139.4(12) . . . . ?
Ni24 Ni7 Ni18 C3 -164.6(10) . . . . ?
Ag8 Ni7 Ni18 C3 80.2(10) . . . . ?
Ag6 Ni7 Ni18 C3 135.1(10) . . . . ?
C36 Ni7 Ni18 C29 138.1(15) . . . . ?
C17 Ni7 Ni18 C29 114.8(10) . . . . ?
C21 Ni7 Ni18 C29 -13.1(9) . . . . ?
Ni24 Ni7 Ni18 C29 -38.3(6) . . . . ?
Ag8 Ni7 Ni18 C29 -153.6(6) . . . . ?
Ag6 Ni7 Ni18 C29 -98.7(6) . . . . ?
C36 Ni7 Ni18 Ni10 -145.7(15) . . . . ?
C17 Ni7 Ni18 Ni10 -169.0(11) . . . . ?
C21 Ni7 Ni18 Ni10 63.1(10) . . . . ?
Ni24 Ni7 Ni18 Ni10 37.9(7) . . . . ?
Ag8 Ni7 Ni18 Ni10 -77.4(7) . . . . ?
Ag6 Ni7 Ni18 Ni10 -22.5(8) . . . . ?
C36 Ni7 Ni18 Ni23 177.7(14) . . . . ?
C17 Ni7 Ni18 Ni23 154.5(8) . . . . ?
C21 Ni7 Ni18 Ni23 26.6(7) . . . . ?
Ni24 Ni7 Ni18 Ni23 1.34(13) . . . . ?
Ag8 Ni7 Ni18 Ni23 -113.88(12) . . . . ?
Ag6 Ni7 Ni18 Ni23 -58.99(15) . . . . ?
C36 Ni7 Ni18 Ni24 176.4(14) . . . . ?
C17 Ni7 Ni18 Ni24 153.2(8) . . . . ?
C21 Ni7 Ni18 Ni24 25.2(7) . . . . ?
Ag8 Ni7 Ni18 Ni24 -115.22(10) . . . . ?
Ag6 Ni7 Ni18 Ni24 -60.33(10) . . . . ?
C36 Ni7 Ni18 Ag2 -126.1(14) . . . . ?
C17 Ni7 Ni18 Ag2 -149.4(8) . . . . ?
C21 Ni7 Ni18 Ag2 82.7(7) . . . . ?
Ni24 Ni7 Ni18 Ag2 57.47(9) . . . . ?
Ag8 Ni7 Ni18 Ag2 -57.75(7) . . . . ?
Ag6 Ni7 Ni18 Ag2 -2.86(10) . . . . ?
C36 Ni7 Ni18 Ag8 -68.4(14) . . . . ?
C17 Ni7 Ni18 Ag8 -91.6(8) . . . . ?
C21 Ni7 Ni18 Ag8 140.5(7) . . . . ?
Ni24 Ni7 Ni18 Ag8 115.22(10) . . . . ?
Ag6 Ni7 Ni18 Ag8 54.89(8) . . . . ?
C36 Ni7 Ni18 Ag10 -74.5(14) . . . . ?
C17 Ni7 Ni18 Ag10 -97.7(8) . . . . ?
C21 Ni7 Ni18 Ag10 134.4(7) . . . . ?
Ni24 Ni7 Ni18 Ag10 109.12(12) . . . . ?
Ag8 Ni7 Ni18 Ag10 -6.10(10) . . . . ?
Ag6 Ni7 Ni18 Ag10 48.79(14) . . . . ?
C7 Ni10 Ni18 C17 -19.4(16) . . . . ?
C35 Ni10 Ni18 C17 127.8(12) . . . . ?
C3 Ni10 Ni18 C17 -5.3(13) . . . . ?
Ni23 Ni10 Ni18 C17 153.0(10) . . . . ?
Ag9 Ni10 Ni18 C17 -143.8(10) . . . . ?
Ag10 Ni10 Ni18 C17 -89.2(10) . . . . ?
C7 Ni10 Ni18 C3 -14.1(15) . . . . ?
C35 Ni10 Ni18 C3 133.0(11) . . . . ?
Ni23 Ni10 Ni18 C3 158.3(9) . . . . ?
Ag9 Ni10 Ni18 C3 -138.6(9) . . . . ?
Ag10 Ni10 Ni18 C3 -83.9(9) . . . . ?
C7 Ni10 Ni18 C29 -136.6(14) . . . . ?
C35 Ni10 Ni18 C29 10.6(9) . . . . ?
C3 Ni10 Ni18 C29 -122.5(10) . . . . ?
Ni23 Ni10 Ni18 C29 35.8(6) . . . . ?
Ag9 Ni10 Ni18 C29 99.0(6) . . . . ?
Ag10 Ni10 Ni18 C29 153.6(6) . . . . ?
C7 Ni10 Ni18 Ni7 147.2(14) . . . . ?
C35 Ni10 Ni18 Ni7 -65.7(10) . . . . ?
C3 Ni10 Ni18 Ni7 161.3(11) . . . . ?
Ni23 Ni10 Ni18 Ni7 -40.5(7) . . . . ?
Ag9 Ni10 Ni18 Ni7 22.7(8) . . . . ?
Ag10 Ni10 Ni18 Ni7 77.4(7) . . . . ?
C7 Ni10 Ni18 Ni23 -172.4(13) . . . . ?
C35 Ni10 Ni18 Ni23 -25.2(7) . . . . ?
C3 Ni10 Ni18 Ni23 -158.3(9) . . . . ?
Ag9 Ni10 Ni18 Ni23 63.19(10) . . . . ?
Ag10 Ni10 Ni18 Ni23 117.85(10) . . . . ?
C7 Ni10 Ni18 Ni24 -178.7(12) . . . . ?
C35 Ni10 Ni18 Ni24 -31.5(7) . . . . ?
C3 Ni10 Ni18 Ni24 -164.6(9) . . . . ?
Ni23 Ni10 Ni18 Ni24 -6.32(13) . . . . ?
Ag9 Ni10 Ni18 Ni24 56.88(15) . . . . ?
Ag10 Ni10 Ni18 Ni24 111.53(12) . . . . ?
C7 Ni10 Ni18 Ag2 127.4(12) . . . . ?
C35 Ni10 Ni18 Ag2 -85.4(7) . . . . ?
C3 Ni10 Ni18 Ag2 141.5(9) . . . . ?
Ni23 Ni10 Ni18 Ag2 -60.20(9) . . . . ?
Ag9 Ni10 Ni18 Ag2 2.99(10) . . . . ?
Ag10 Ni10 Ni18 Ag2 57.64(6) . . . . ?
C7 Ni10 Ni18 Ag8 75.6(13) . . . . ?
C35 Ni10 Ni18 Ag8 -137.2(7) . . . . ?
C3 Ni10 Ni18 Ag8 89.8(9) . . . . ?
Ni23 Ni10 Ni18 Ag8 -111.99(12) . . . . ?
Ag9 Ni10 Ni18 Ag8 -48.80(14) . . . . ?
Ag10 Ni10 Ni18 Ag8 5.85(10) . . . . ?
C7 Ni10 Ni18 Ag10 69.8(12) . . . . ?
C35 Ni10 Ni18 Ag10 -143.0(7) . . . . ?
C3 Ni10 Ni18 Ag10 83.9(9) . . . . ?
Ni23 Ni10 Ni18 Ag10 -117.85(10) . . . . ?
Ag9 Ni10 Ni18 Ag10 -54.66(8) . . . . ?
Ni23 Ag2 Ni18 C17 -150.8(8) . . . . ?
Ni24 Ag2 Ni18 C17 -83.1(8) . . . . ?
Ag10 Ag2 Ni18 C17 95.9(8) . . . . ?
Ag16 Ag2 Ni18 C17 -81.2(8) . . . . ?
Ag15 Ag2 Ni18 C17 -153.5(8) . . . . ?
Ag8 Ag2 Ni18 C17 27.8(8) . . . . ?
Ag6 Ag2 Ni18 C17 -27.2(8) . . . . ?
Ag9 Ag2 Ni18 C17 151.2(8) . . . . ?
Ag4 Ag2 Ni18 C17 127.0(8) . . . . ?
Ag1 Ag2 Ni18 C17 60.4(8) . . . . ?
Ag3 Ag2 Ni18 C17 -5.1(8) . . . . ?
Ni23 Ag2 Ni18 C3 90.8(8) . . . . ?
Ni24 Ag2 Ni18 C3 158.5(8) . . . . ?
Ag10 Ag2 Ni18 C3 -22.5(8) . . . . ?
Ag16 Ag2 Ni18 C3 160.4(8) . . . . ?
Ag15 Ag2 Ni18 C3 88.1(8) . . . . ?
Ag8 Ag2 Ni18 C3 -90.6(8) . . . . ?
Ag6 Ag2 Ni18 C3 -145.6(8) . . . . ?
Ag9 Ag2 Ni18 C3 32.8(8) . . . . ?
Ag4 Ag2 Ni18 C3 8.6(9) . . . . ?
Ag1 Ag2 Ni18 C3 -58.0(8) . . . . ?
Ag3 Ag2 Ni18 C3 -123.5(8) . . . . ?
Ni23 Ag2 Ni18 C29 -32.4(6) . . . . ?
Ni24 Ag2 Ni18 C29 35.3(6) . . . . ?
Ag10 Ag2 Ni18 C29 -145.7(6) . . . . ?
Ag16 Ag2 Ni18 C29 37.2(6) . . . . ?
Ag15 Ag2 Ni18 C29 -35.1(6) . . . . ?
Ag8 Ag2 Ni18 C29 146.2(6) . . . . ?
Ag6 Ag2 Ni18 C29 91.2(6) . . . . ?
Ag9 Ag2 Ni18 C29 -90.4(6) . . . . ?
Ag4 Ag2 Ni18 C29 -114.6(6) . . . . ?
Ag1 Ag2 Ni18 C29 178.8(6) . . . . ?
Ag3 Ag2 Ni18 C29 113.3(6) . . . . ?
Ni23 Ag2 Ni18 Ni7 -120.95(12) . . . . ?
Ni24 Ag2 Ni18 Ni7 -53.21(10) . . . . ?
Ag10 Ag2 Ni18 Ni7 125.73(10) . . . . ?
Ag16 Ag2 Ni18 Ni7 -51.33(12) . . . . ?
Ag15 Ag2 Ni18 Ni7 -123.63(10) . . . . ?
Ag8 Ag2 Ni18 Ni7 57.66(9) . . . . ?
Ag6 Ag2 Ni18 Ni7 2.63(9) . . . . ?
Ag9 Ag2 Ni18 Ni7 -178.90(9) . . . . ?
Ag4 Ag2 Ni18 Ni7 156.88(13) . . . . ?
Ag1 Ag2 Ni18 Ni7 90.24(10) . . . . ?
Ag3 Ag2 Ni18 Ni7 24.77(17) . . . . ?
Ni23 Ag2 Ni18 Ni10 55.25(10) . . . . ?
Ni24 Ag2 Ni18 Ni10 123.00(12) . . . . ?
Ag10 Ag2 Ni18 Ni10 -58.06(8) . . . . ?
Ag16 Ag2 Ni18 Ni10 124.88(10) . . . . ?
Ag15 Ag2 Ni18 Ni10 52.58(11) . . . . ?
Ag8 Ag2 Ni18 Ni10 -126.14(10) . . . . ?
Ag6 Ag2 Ni18 Ni10 178.83(9) . . . . ?
Ag9 Ag2 Ni18 Ni10 -2.69(9) . . . . ?
Ag4 Ag2 Ni18 Ni10 -26.91(18) . . . . ?
Ag1 Ag2 Ni18 Ni10 -93.55(10) . . . . ?
Ag3 Ag2 Ni18 Ni10 -159.02(12) . . . . ?
Ni24 Ag2 Ni18 Ni23 67.74(9) . . . . ?
Ag10 Ag2 Ni18 Ni23 -113.32(9) . . . . ?
Ag16 Ag2 Ni18 Ni23 69.62(10) . . . . ?
Ag15 Ag2 Ni18 Ni23 -2.68(10) . . . . ?
Ag8 Ag2 Ni18 Ni23 178.61(10) . . . . ?
Ag6 Ag2 Ni18 Ni23 123.58(8) . . . . ?
Ag9 Ag2 Ni18 Ni23 -57.95(8) . . . . ?
Ag4 Ag2 Ni18 Ni23 -82.17(16) . . . . ?
Ag1 Ag2 Ni18 Ni23 -148.81(9) . . . . ?
Ag3 Ag2 Ni18 Ni23 145.72(14) . . . . ?
Ni23 Ag2 Ni18 Ni24 -67.74(9) . . . . ?
Ag10 Ag2 Ni18 Ni24 178.94(10) . . . . ?
Ag16 Ag2 Ni18 Ni24 1.88(10) . . . . ?
Ag15 Ag2 Ni18 Ni24 -70.42(10) . . . . ?
Ag8 Ag2 Ni18 Ni24 110.87(9) . . . . ?
Ag6 Ag2 Ni18 Ni24 55.84(8) . . . . ?
Ag9 Ag2 Ni18 Ni24 -125.69(9) . . . . ?
Ag4 Ag2 Ni18 Ni24 -149.91(15) . . . . ?
Ag1 Ag2 Ni18 Ni24 143.45(9) . . . . ?
Ag3 Ag2 Ni18 Ni24 77.98(14) . . . . ?
Ni23 Ag2 Ni18 Ag8 -178.61(10) . . . . ?
Ni24 Ag2 Ni18 Ag8 -110.87(9) . . . . ?
Ag10 Ag2 Ni18 Ag8 68.07(6) . . . . ?
Ag16 Ag2 Ni18 Ag8 -108.99(8) . . . . ?
Ag15 Ag2 Ni18 Ag8 178.71(8) . . . . ?
Ag6 Ag2 Ni18 Ag8 -55.03(6) . . . . ?
Ag9 Ag2 Ni18 Ag8 123.44(7) . . . . ?
Ag4 Ag2 Ni18 Ag8 99.22(15) . . . . ?
Ag1 Ag2 Ni18 Ag8 32.58(7) . . . . ?
Ag3 Ag2 Ni18 Ag8 -32.89(14) . . . . ?
Ni23 Ag2 Ni18 Ag10 113.32(9) . . . . ?
Ni24 Ag2 Ni18 Ag10 -178.94(10) . . . . ?
Ag16 Ag2 Ni18 Ag10 -177.06(8) . . . . ?
Ag15 Ag2 Ni18 Ag10 110.64(8) . . . . ?
Ag8 Ag2 Ni18 Ag10 -68.07(6) . . . . ?
Ag6 Ag2 Ni18 Ag10 -123.10(7) . . . . ?
Ag9 Ag2 Ni18 Ag10 55.37(6) . . . . ?
Ag4 Ag2 Ni18 Ag10 31.15(15) . . . . ?
Ag1 Ag2 Ni18 Ag10 -35.49(7) . . . . ?
Ag3 Ag2 Ni18 Ag10 -100.96(13) . . . . ?
Ni8 Ag8 Ni18 C17 52.8(7) . . . . ?
Ni7 Ag8 Ni18 C17 -53.5(6) . . . . ?
Ag10 Ag8 Ni18 C17 132.9(6) . . . . ?
Ag1 Ag8 Ni18 C17 168.1(6) . . . . ?
Ag2 Ag8 Ni18 C17 -157.4(6) . . . . ?
Ag6 Ag8 Ni18 C17 -102.4(6) . . . . ?
Ag12 Ag8 Ni18 C17 -125.6(6) . . . . ?
Ni20 Ag8 Ni18 C17 104.5(6) . . . . ?
Ni8 Ag8 Ni18 C3 -31.0(8) . . . . ?
Ni7 Ag8 Ni18 C3 -137.3(8) . . . . ?
Ag10 Ag8 Ni18 C3 49.1(7) . . . . ?
Ag1 Ag8 Ni18 C3 84.3(7) . . . . ?
Ag2 Ag8 Ni18 C3 118.7(7) . . . . ?
Ag6 Ag8 Ni18 C3 173.8(7) . . . . ?
Ag12 Ag8 Ni18 C3 150.6(7) . . . . ?
Ni20 Ag8 Ni18 C3 20.7(8) . . . . ?
Ni8 Ag8 Ni18 C29 150.3(9) . . . . ?
Ni7 Ag8 Ni18 C29 44.1(9) . . . . ?
Ag10 Ag8 Ni18 C29 -129.6(9) . . . . ?
Ag1 Ag8 Ni18 C29 -94.3(9) . . . . ?
Ag2 Ag8 Ni18 C29 -59.9(9) . . . . ?
Ag6 Ag8 Ni18 C29 -4.8(9) . . . . ?
Ag12 Ag8 Ni18 C29 -28.0(10) . . . . ?
Ni20 Ag8 Ni18 C29 -157.9(9) . . . . ?
Ni8 Ag8 Ni18 Ni7 106.3(2) . . . . ?
Ag10 Ag8 Ni18 Ni7 -173.61(10) . . . . ?
Ag1 Ag8 Ni18 Ni7 -138.37(9) . . . . ?
Ag2 Ag8 Ni18 Ni7 -103.92(10) . . . . ?
Ag6 Ag8 Ni18 Ni7 -48.86(8) . . . . ?
Ag12 Ag8 Ni18 Ni7 -72.07(15) . . . . ?
Ni20 Ag8 Ni18 Ni7 158.03(10) . . . . ?
Ni8 Ag8 Ni18 Ni10 -86.0(3) . . . . ?
Ni7 Ag8 Ni18 Ni10 167.67(15) . . . . ?
Ag10 Ag8 Ni18 Ni10 -5.95(10) . . . . ?
Ag1 Ag8 Ni18 Ni10 29.30(13) . . . . ?
Ag2 Ag8 Ni18 Ni10 63.75(11) . . . . ?
Ag6 Ag8 Ni18 Ni10 118.81(11) . . . . ?
Ag12 Ag8 Ni18 Ni10 95.60(16) . . . . ?
Ni20 Ag8 Ni18 Ni10 -34.30(14) . . . . ?
Ni8 Ag8 Ni18 Ni23 -151.2(2) . . . . ?
Ni7 Ag8 Ni18 Ni23 102.48(14) . . . . ?
Ag10 Ag8 Ni18 Ni23 -71.13(12) . . . . ?
Ag1 Ag8 Ni18 Ni23 -35.88(14) . . . . ?
Ag2 Ag8 Ni18 Ni23 -1.44(10) . . . . ?
Ag6 Ag8 Ni18 Ni23 53.62(12) . . . . ?
Ag12 Ag8 Ni18 Ni23 30.4(2) . . . . ?
Ni20 Ag8 Ni18 Ni23 -99.49(13) . . . . ?
Ni8 Ag8 Ni18 Ni24 155.2(2) . . . . ?
Ni7 Ag8 Ni18 Ni24 48.89(10) . . . . ?
Ag10 Ag8 Ni18 Ni24 -124.72(9) . . . . ?
Ag1 Ag8 Ni18 Ni24 -89.48(9) . . . . ?
Ag2 Ag8 Ni18 Ni24 -55.03(8) . . . . ?
Ag6 Ag8 Ni18 Ni24 0.03(9) . . . . ?
Ag12 Ag8 Ni18 Ni24 -23.17(17) . . . . ?
Ni20 Ag8 Ni18 Ni24 -153.08(9) . . . . ?
Ni8 Ag8 Ni18 Ag2 -149.8(2) . . . . ?
Ni7 Ag8 Ni18 Ag2 103.92(10) . . . . ?
Ag10 Ag8 Ni18 Ag2 -69.69(6) . . . . ?
Ag1 Ag8 Ni18 Ag2 -34.45(7) . . . . ?
Ag6 Ag8 Ni18 Ag2 55.06(6) . . . . ?
Ag12 Ag8 Ni18 Ag2 31.86(14) . . . . ?
Ni20 Ag8 Ni18 Ag2 -98.05(8) . . . . ?
Ni8 Ag8 Ni18 Ag10 -80.1(2) . . . . ?
Ni7 Ag8 Ni18 Ag10 173.61(10) . . . . ?
Ag1 Ag8 Ni18 Ag10 35.25(7) . . . . ?
Ag2 Ag8 Ni18 Ag10 69.69(6) . . . . ?
Ag6 Ag8 Ni18 Ag10 124.75(6) . . . . ?
Ag12 Ag8 Ni18 Ag10 101.55(13) . . . . ?
Ni20 Ag8 Ni18 Ag10 -28.36(8) . . . . ?
Ni10 Ag10 Ni18 C17 136.8(7) . . . . ?
Ni21 Ag10 Ni18 C17 29.3(7) . . . . ?
Ag8 Ag10 Ni18 C17 -49.4(7) . . . . ?
Ag2 Ag10 Ni18 C17 -121.9(7) . . . . ?
Ag1 Ag10 Ni18 C17 -84.5(7) . . . . ?
Ag14 Ag10 Ni18 C17 -151.2(7) . . . . ?
Ag9 Ag10 Ni18 C17 -176.5(7) . . . . ?
Ni20 Ag10 Ni18 C17 -21.0(7) . . . . ?
Ni10 Ag10 Ni18 C3 58.2(8) . . . . ?
Ni21 Ag10 Ni18 C3 -49.3(8) . . . . ?
Ag8 Ag10 Ni18 C3 -128.0(8) . . . . ?
Ag2 Ag10 Ni18 C3 159.5(8) . . . . ?
Ag1 Ag10 Ni18 C3 -163.1(8) . . . . ?
Ag14 Ag10 Ni18 C3 130.2(8) . . . . ?
Ag9 Ag10 Ni18 C3 104.9(8) . . . . ?
Ni20 Ag10 Ni18 C3 -99.6(8) . . . . ?
Ni10 Ag10 Ni18 C29 -42.6(9) . . . . ?
Ni21 Ag10 Ni18 C29 -150.1(9) . . . . ?
Ag8 Ag10 Ni18 C29 131.2(9) . . . . ?
Ag2 Ag10 Ni18 C29 58.6(9) . . . . ?
Ag1 Ag10 Ni18 C29 96.1(9) . . . . ?
Ag14 Ag10 Ni18 C29 29.4(9) . . . . ?
Ag9 Ag10 Ni18 C29 4.1(9) . . . . ?
Ni20 Ag10 Ni18 C29 159.6(9) . . . . ?
Ni10 Ag10 Ni18 Ni7 -167.54(15) . . . . ?
Ni21 Ag10 Ni18 Ni7 85.0(2) . . . . ?
Ag8 Ag10 Ni18 Ni7 6.27(10) . . . . ?
Ag2 Ag10 Ni18 Ni7 -66.27(11) . . . . ?
Ag1 Ag10 Ni18 Ni7 -28.85(13) . . . . ?
Ag14 Ag10 Ni18 Ni7 -95.49(16) . . . . ?
Ag9 Ag10 Ni18 Ni7 -120.82(11) . . . . ?
Ni20 Ag10 Ni18 Ni7 34.66(14) . . . . ?
Ni21 Ag10 Ni18 Ni10 -107.5(2) . . . . ?
Ag8 Ag10 Ni18 Ni10 173.81(10) . . . . ?
Ag2 Ag10 Ni18 Ni10 101.27(9) . . . . ?
Ag1 Ag10 Ni18 Ni10 138.70(9) . . . . ?
Ag14 Ag10 Ni18 Ni10 72.05(15) . . . . ?
Ag9 Ag10 Ni18 Ni10 46.72(8) . . . . ?
Ni20 Ag10 Ni18 Ni10 -157.80(10) . . . . ?
Ni10 Ag10 Ni18 Ni23 -47.41(9) . . . . ?
Ni21 Ag10 Ni18 Ni23 -154.9(2) . . . . ?
Ag8 Ag10 Ni18 Ni23 126.40(9) . . . . ?
Ag2 Ag10 Ni18 Ni23 53.86(8) . . . . ?
Ag1 Ag10 Ni18 Ni23 91.29(9) . . . . ?
Ag14 Ag10 Ni18 Ni23 24.64(17) . . . . ?
Ag9 Ag10 Ni18 Ni23 -0.69(8) . . . . ?
Ni20 Ag10 Ni18 Ni23 154.79(9) . . . . ?
Ni10 Ag10 Ni18 Ni24 -102.35(14) . . . . ?
Ni21 Ag10 Ni18 Ni24 150.20(19) . . . . ?
Ag8 Ag10 Ni18 Ni24 71.47(11) . . . . ?
Ag2 Ag10 Ni18 Ni24 -1.08(10) . . . . ?
Ag1 Ag10 Ni18 Ni24 36.35(13) . . . . ?
Ag14 Ag10 Ni18 Ni24 -30.3(2) . . . . ?
Ag9 Ag10 Ni18 Ni24 -55.63(12) . . . . ?
Ni20 Ag10 Ni18 Ni24 99.85(12) . . . . ?
Ni10 Ag10 Ni18 Ag2 -101.27(9) . . . . ?
Ni21 Ag10 Ni18 Ag2 151.3(2) . . . . ?
Ag8 Ag10 Ni18 Ag2 72.54(6) . . . . ?
Ag1 Ag10 Ni18 Ag2 37.43(7) . . . . ?
Ag14 Ag10 Ni18 Ag2 -29.22(14) . . . . ?
Ag9 Ag10 Ni18 Ag2 -54.55(6) . . . . ?
Ni20 Ag10 Ni18 Ag2 100.93(8) . . . . ?
Ni10 Ag10 Ni18 Ag8 -173.81(10) . . . . ?
Ni21 Ag10 Ni18 Ag8 78.7(2) . . . . ?
Ag2 Ag10 Ni18 Ag8 -72.54(6) . . . . ?
Ag1 Ag10 Ni18 Ag8 -35.11(7) . . . . ?
Ag14 Ag10 Ni18 Ag8 -101.76(13) . . . . ?
Ag9 Ag10 Ni18 Ag8 -127.09(6) . . . . ?
Ni20 Ag10 Ni18 Ag8 28.39(8) . . . . ?
C18 Ni12 Ni19 C1 -21.3(16) . . . . ?
C27 Ni12 Ni19 C1 -0.6(13) . . . . ?
C23 Ni12 Ni19 C1 132.1(13) . . . . ?
Ni15 Ni12 Ni19 C1 156.3(11) . . . . ?
Ag5 Ni12 Ni19 C1 -86.2(11) . . . . ?
Ag15 Ni12 Ni19 C1 -141.9(11) . . . . ?
C18 Ni12 Ni19 C27 -20.7(14) . . . . ?
C23 Ni12 Ni19 C27 132.8(10) . . . . ?
Ni15 Ni12 Ni19 C27 156.9(8) . . . . ?
Ag5 Ni12 Ni19 C27 -85.6(8) . . . . ?
Ag15 Ni12 Ni19 C27 -141.3(8) . . . . ?
C18 Ni12 Ni19 C2 -141.5(13) . . . . ?
C27 Ni12 Ni19 C2 -120.9(9) . . . . ?
C23 Ni12 Ni19 C2 11.9(9) . . . . ?
Ni15 Ni12 Ni19 C2 36.0(5) . . . . ?
Ag5 Ni12 Ni19 C2 153.6(5) . . . . ?
Ag15 Ni12 Ni19 C2 97.8(5) . . . . ?
C18 Ni12 Ni19 Ni14 138.8(14) . . . . ?
C27 Ni12 Ni19 Ni14 159.5(11) . . . . ?
C23 Ni12 Ni19 Ni14 -67.8(11) . . . . ?
Ni15 Ni12 Ni19 Ni14 -43.7(8) . . . . ?
Ag5 Ni12 Ni19 Ni14 73.9(8) . . . . ?
Ag15 Ni12 Ni19 Ni14 18.1(8) . . . . ?
C18 Ni12 Ni19 Ni15 -177.5(12) . . . . ?
C27 Ni12 Ni19 Ni15 -156.9(8) . . . . ?
C23 Ni12 Ni19 Ni15 -24.1(7) . . . . ?
Ag5 Ni12 Ni19 Ni15 117.53(10) . . . . ?
Ag15 Ni12 Ni19 Ni15 61.80(10) . . . . ?
C18 Ni12 Ni19 Ni17 177.2(12) . . . . ?
C27 Ni12 Ni19 Ni17 -162.1(8) . . . . ?
C23 Ni12 Ni19 Ni17 -29.4(7) . . . . ?
Ni15 Ni12 Ni19 Ni17 -5.25(12) . . . . ?
Ag5 Ni12 Ni19 Ni17 112.28(12) . . . . ?
Ag15 Ni12 Ni19 Ni17 56.55(15) . . . . ?
C18 Ni12 Ni19 Ag4 122.6(12) . . . . ?
C27 Ni12 Ni19 Ag4 143.2(8) . . . . ?
C23 Ni12 Ni19 Ag4 -84.0(7) . . . . ?
Ni15 Ni12 Ni19 Ag4 -59.88(8) . . . . ?
Ag5 Ni12 Ni19 Ag4 57.64(6) . . . . ?
Ag15 Ni12 Ni19 Ag4 1.92(10) . . . . ?
C18 Ni12 Ni19 Ag7 71.0(12) . . . . ?
C27 Ni12 Ni19 Ag7 91.7(8) . . . . ?
C23 Ni12 Ni19 Ag7 -135.6(7) . . . . ?
Ni15 Ni12 Ni19 Ag7 -111.43(12) . . . . ?
Ag5 Ni12 Ni19 Ag7 6.09(9) . . . . ?
Ag15 Ni12 Ni19 Ag7 -49.63(13) . . . . ?
C18 Ni12 Ni19 Ag5 64.9(12) . . . . ?
C27 Ni12 Ni19 Ag5 85.6(8) . . . . ?
C23 Ni12 Ni19 Ag5 -141.7(7) . . . . ?
Ni15 Ni12 Ni19 Ag5 -117.53(10) . . . . ?
Ag15 Ni12 Ni19 Ag5 -55.73(8) . . . . ?
C11 Ni14 Ni19 C1 18.9(15) . . . . ?
C4 Ni14 Ni19 C1 -134.9(11) . . . . ?
Ni17 Ni14 Ni19 C1 -154.5(9) . . . . ?
Ag13 Ni14 Ni19 C1 145.2(9) . . . . ?
Ag7 Ni14 Ni19 C1 90.5(9) . . . . ?
C11 Ni14 Ni19 C27 11.3(16) . . . . ?
C1 Ni14 Ni19 C27 -7.7(13) . . . . ?
C4 Ni14 Ni19 C27 -142.5(11) . . . . ?
Ni17 Ni14 Ni19 C27 -162.1(9) . . . . ?
Ag13 Ni14 Ni19 C27 137.5(9) . . . . ?
Ag7 Ni14 Ni19 C27 82.9(9) . . . . ?
C11 Ni14 Ni19 C2 135.8(14) . . . . ?
C1 Ni14 Ni19 C2 116.8(11) . . . . ?
C4 Ni14 Ni19 C2 -18.0(8) . . . . ?
Ni17 Ni14 Ni19 C2 -37.6(5) . . . . ?
Ag13 Ni14 Ni19 C2 -98.0(5) . . . . ?
Ag7 Ni14 Ni19 C2 -152.6(5) . . . . ?
C11 Ni14 Ni19 Ni12 -144.4(14) . . . . ?
C1 Ni14 Ni19 Ni12 -163.3(12) . . . . ?
C4 Ni14 Ni19 Ni12 61.8(11) . . . . ?
Ni17 Ni14 Ni19 Ni12 42.2(8) . . . . ?
Ag13 Ni14 Ni19 Ni12 -18.1(8) . . . . ?
Ag7 Ni14 Ni19 Ni12 -72.8(8) . . . . ?
C11 Ni14 Ni19 Ni15 175.9(12) . . . . ?
C1 Ni14 Ni19 Ni15 156.9(9) . . . . ?
C4 Ni14 Ni19 Ni15 22.0(7) . . . . ?
Ni17 Ni14 Ni19 Ni15 2.43(12) . . . . ?
Ag13 Ni14 Ni19 Ni15 -57.89(14) . . . . ?
Ag7 Ni14 Ni19 Ni15 -112.58(12) . . . . ?
C11 Ni14 Ni19 Ni17 173.4(13) . . . . ?
C1 Ni14 Ni19 Ni17 154.5(9) . . . . ?
C4 Ni14 Ni19 Ni17 19.6(6) . . . . ?
Ag13 Ni14 Ni19 Ni17 -60.32(9) . . . . ?
Ag7 Ni14 Ni19 Ni17 -115.01(10) . . . . ?
C11 Ni14 Ni19 Ag4 -128.3(12) . . . . ?
C1 Ni14 Ni19 Ag4 -147.2(9) . . . . ?
C4 Ni14 Ni19 Ag4 77.9(6) . . . . ?
Ni17 Ni14 Ni19 Ag4 58.29(9) . . . . ?
Ag13 Ni14 Ni19 Ag4 -2.03(9) . . . . ?
Ag7 Ni14 Ni19 Ag4 -56.72(6) . . . . ?
C11 Ni14 Ni19 Ag7 -71.6(13) . . . . ?
C1 Ni14 Ni19 Ag7 -90.5(9) . . . . ?
C4 Ni14 Ni19 Ag7 134.6(6) . . . . ?
Ni17 Ni14 Ni19 Ag7 115.01(10) . . . . ?
Ag13 Ni14 Ni19 Ag7 54.69(8) . . . . ?
C11 Ni14 Ni19 Ag5 -76.1(13) . . . . ?
C1 Ni14 Ni19 Ag5 -95.0(9) . . . . ?
C4 Ni14 Ni19 Ag5 130.1(6) . . . . ?
Ni17 Ni14 Ni19 Ag5 110.50(12) . . . . ?
Ag13 Ni14 Ni19 Ag5 50.18(13) . . . . ?
Ag7 Ni14 Ni19 Ag5 -4.51(9) . . . . ?
C23 Ni15 Ni19 C1 -117.4(18) . . . . ?
C14 Ni15 Ni19 C1 2(3) . . . . ?
C2 Ni15 Ni19 C1 -13.6(18) . . . . ?
Ni12 Ni15 Ni19 C1 -140.7(16) . . . . ?
Ni11 Ni15 Ni19 C1 48.6(17) . . . . ?
Ni17 Ni15 Ni19 C1 44.8(16) . . . . ?
Ag4 Ni15 Ni19 C1 118.0(16) . . . . ?
Ag9 Ni15 Ni19 C1 119.3(16) . . . . ?
Ag15 Ni15 Ni19 C1 170.3(16) . . . . ?
C23 Ni15 Ni19 C27 5.0(9) . . . . ?
C14 Ni15 Ni19 C27 125(2) . . . . ?
C2 Ni15 Ni19 C27 108.8(10) . . . . ?
Ni12 Ni15 Ni19 C27 -18.3(6) . . . . ?
Ni11 Ni15 Ni19 C27 171.0(6) . . . . ?
Ni17 Ni15 Ni19 C27 167.2(7) . . . . ?
Ag4 Ni15 Ni19 C27 -119.6(6) . . . . ?
Ag9 Ni15 Ni19 C27 -118.3(6) . . . . ?
Ag15 Ni15 Ni19 C27 -67.3(6) . . . . ?
C23 Ni15 Ni19 C2 -103.8(10) . . . . ?
C14 Ni15 Ni19 C2 16(2) . . . . ?
Ni12 Ni15 Ni19 C2 -127.1(7) . . . . ?
Ni11 Ni15 Ni19 C2 62.2(7) . . . . ?
Ni17 Ni15 Ni19 C2 58.4(7) . . . . ?
Ag4 Ni15 Ni19 C2 131.7(7) . . . . ?
Ag9 Ni15 Ni19 C2 132.9(7) . . . . ?
Ag15 Ni15 Ni19 C2 -176.1(7) . . . . ?
C23 Ni15 Ni19 Ni12 23.3(7) . . . . ?
C14 Ni15 Ni19 Ni12 143.2(19) . . . . ?
C2 Ni15 Ni19 Ni12 127.1(7) . . . . ?
Ni11 Ni15 Ni19 Ni12 -170.71(16) . . . . ?
Ni17 Ni15 Ni19 Ni12 -174.51(13) . . . . ?
Ag4 Ni15 Ni19 Ni12 -101.26(10) . . . . ?
Ag9 Ni15 Ni19 Ni12 -99.97(13) . . . . ?
Ag15 Ni15 Ni19 Ni12 -49.01(9) . . . . ?
C23 Ni15 Ni19 Ni14 -164.6(7) . . . . ?
C14 Ni15 Ni19 Ni14 -44.6(19) . . . . ?
C2 Ni15 Ni19 Ni14 -60.8(7) . . . . ?
Ni12 Ni15 Ni19 Ni14 172.15(16) . . . . ?
Ni11 Ni15 Ni19 Ni14 1.45(19) . . . . ?
Ni17 Ni15 Ni19 Ni14 -2.36(12) . . . . ?
Ag4 Ni15 Ni19 Ni14 70.90(12) . . . . ?
Ag9 Ni15 Ni19 Ni14 72.18(16) . . . . ?
Ag15 Ni15 Ni19 Ni14 123.14(12) . . . . ?
C23 Ni15 Ni19 Ni17 -162.2(7) . . . . ?
C14 Ni15 Ni19 Ni17 -42.3(19) . . . . ?
C2 Ni15 Ni19 Ni17 -58.4(7) . . . . ?
Ni12 Ni15 Ni19 Ni17 174.51(13) . . . . ?
Ni11 Ni15 Ni19 Ni17 3.80(12) . . . . ?
Ag4 Ni15 Ni19 Ni17 73.25(8) . . . . ?
Ag9 Ni15 Ni19 Ni17 74.54(12) . . . . ?
Ag15 Ni15 Ni19 Ni17 125.49(10) . . . . ?
C23 Ni15 Ni19 Ag4 124.5(7) . . . . ?
C14 Ni15 Ni19 Ag4 -115.5(19) . . . . ?
C2 Ni15 Ni19 Ag4 -131.7(7) . . . . ?
Ni12 Ni15 Ni19 Ag4 101.26(10) . . . . ?
Ni11 Ni15 Ni19 Ag4 -69.45(12) . . . . ?
Ni17 Ni15 Ni19 Ag4 -73.25(8) . . . . ?
Ag9 Ni15 Ni19 Ag4 1.28(9) . . . . ?
Ag15 Ni15 Ni19 Ag4 52.24(6) . . . . ?
C23 Ni15 Ni19 Ag7 125.5(7) . . . . ?
C14 Ni15 Ni19 Ag7 -114.6(19) . . . . ?
C2 Ni15 Ni19 Ag7 -130.7(7) . . . . ?
Ni12 Ni15 Ni19 Ag7 102.22(13) . . . . ?
Ni11 Ni15 Ni19 Ag7 -68.49(17) . . . . ?
Ni17 Ni15 Ni19 Ag7 -72.29(12) . . . . ?
Ag4 Ni15 Ni19 Ag7 0.96(10) . . . . ?
Ag9 Ni15 Ni19 Ag7 2.24(17) . . . . ?
Ag15 Ni15 Ni19 Ag7 53.20(12) . . . . ?
C23 Ni15 Ni19 Ag5 72.5(7) . . . . ?
C14 Ni15 Ni19 Ag5 -167.5(19) . . . . ?
C2 Ni15 Ni19 Ag5 176.3(7) . . . . ?
Ni12 Ni15 Ni19 Ag5 49.26(9) . . . . ?
Ni11 Ni15 Ni19 Ag5 -121.45(12) . . . . ?
Ni17 Ni15 Ni19 Ag5 -125.25(10) . . . . ?
Ag4 Ni15 Ni19 Ag5 -52.00(6) . . . . ?
Ag9 Ni15 Ni19 Ag5 -50.71(12) . . . . ?
Ag15 Ni15 Ni19 Ag5 0.24(8) . . . . ?
C5 Ni17 Ni19 C1 -131(2) . . . . ?
C4 Ni17 Ni19 C1 1.8(9) . . . . ?
C2 Ni17 Ni19 C1 -104.5(10) . . . . ?
Ni14 Ni17 Ni19 C1 19.6(7) . . . . ?
Ni11 Ni17 Ni19 C1 -166.7(7) . . . . ?
Ni15 Ni17 Ni19 C1 -162.9(7) . . . . ?
Ag4 Ni17 Ni19 C1 126.1(7) . . . . ?
Ag13 Ni17 Ni19 C1 72.4(7) . . . . ?
Ag14 Ni17 Ni19 C1 124.9(7) . . . . ?
C5 Ni17 Ni19 C27 -7(3) . . . . ?
C4 Ni17 Ni19 C27 126.1(19) . . . . ?
C2 Ni17 Ni19 C27 19.9(19) . . . . ?
Ni14 Ni17 Ni19 C27 144.0(18) . . . . ?
Ni11 Ni17 Ni19 C27 -42.3(18) . . . . ?
Ni15 Ni17 Ni19 C27 -38.6(18) . . . . ?
Ag4 Ni17 Ni19 C27 -109.5(18) . . . . ?
Ag13 Ni17 Ni19 C27 -163.2(18) . . . . ?
Ag14 Ni17 Ni19 C27 -110.7(18) . . . . ?
C5 Ni17 Ni19 C2 -27(2) . . . . ?
C4 Ni17 Ni19 C2 106.2(9) . . . . ?
Ni14 Ni17 Ni19 C2 124.1(7) . . . . ?
Ni11 Ni17 Ni19 C2 -62.2(7) . . . . ?
Ni15 Ni17 Ni19 C2 -58.4(7) . . . . ?
Ag4 Ni17 Ni19 C2 -129.4(7) . . . . ?
Ag13 Ni17 Ni19 C2 176.9(7) . . . . ?
Ag14 Ni17 Ni19 C2 -130.6(7) . . . . ?
C5 Ni17 Ni19 Ni12 37(2) . . . . ?
C4 Ni17 Ni19 Ni12 169.8(6) . . . . ?
C2 Ni17 Ni19 Ni12 63.5(7) . . . . ?
Ni14 Ni17 Ni19 Ni12 -172.39(16) . . . . ?
Ni11 Ni17 Ni19 Ni12 1.32(19) . . . . ?
Ni15 Ni17 Ni19 Ni12 5.07(12) . . . . ?
Ag4 Ni17 Ni19 Ni12 -65.89(12) . . . . ?
Ag13 Ni17 Ni19 Ni12 -119.56(12) . . . . ?
Ag14 Ni17 Ni19 Ni12 -67.12(16) . . . . ?
C5 Ni17 Ni19 Ni14 -151(2) . . . . ?
C4 Ni17 Ni19 Ni14 -17.9(6) . . . . ?
C2 Ni17 Ni19 Ni14 -124.1(7) . . . . ?
Ni11 Ni17 Ni19 Ni14 173.71(15) . . . . ?
Ni15 Ni17 Ni19 Ni14 177.46(13) . . . . ?
Ag4 Ni17 Ni19 Ni14 106.50(11) . . . . ?
Ag13 Ni17 Ni19 Ni14 52.83(9) . . . . ?
Ag14 Ni17 Ni19 Ni14 105.27(13) . . . . ?
C5 Ni17 Ni19 Ni15 32(2) . . . . ?
C4 Ni17 Ni19 Ni15 164.7(6) . . . . ?
C2 Ni17 Ni19 Ni15 58.4(7) . . . . ?
Ni14 Ni17 Ni19 Ni15 -177.46(13) . . . . ?
Ni11 Ni17 Ni19 Ni15 -3.75(12) . . . . ?
Ag4 Ni17 Ni19 Ni15 -70.97(8) . . . . ?
Ag13 Ni17 Ni19 Ni15 -124.63(10) . . . . ?
Ag14 Ni17 Ni19 Ni15 -72.19(11) . . . . ?
C5 Ni17 Ni19 Ag4 103(2) . . . . ?
C4 Ni17 Ni19 Ag4 -124.3(6) . . . . ?
C2 Ni17 Ni19 Ag4 129.4(7) . . . . ?
Ni14 Ni17 Ni19 Ag4 -106.50(11) . . . . ?
Ni11 Ni17 Ni19 Ag4 67.22(12) . . . . ?
Ni15 Ni17 Ni19 Ag4 70.97(8) . . . . ?
Ag13 Ni17 Ni19 Ag4 -53.66(6) . . . . ?
Ag14 Ni17 Ni19 Ag4 -1.22(9) . . . . ?
C5 Ni17 Ni19 Ag7 157(2) . . . . ?
C4 Ni17 Ni19 Ag7 -70.1(6) . . . . ?
C2 Ni17 Ni19 Ag7 -176.3(7) . . . . ?
Ni14 Ni17 Ni19 Ag7 -52.24(9) . . . . ?
Ni11 Ni17 Ni19 Ag7 121.47(12) . . . . ?
Ni15 Ni17 Ni19 Ag7 125.22(10) . . . . ?
Ag4 Ni17 Ni19 Ag7 54.25(7) . . . . ?
Ag13 Ni17 Ni19 Ag7 0.59(8) . . . . ?
Ag14 Ni17 Ni19 Ag7 53.03(12) . . . . ?
C5 Ni17 Ni19 Ag5 104(2) . . . . ?
C4 Ni17 Ni19 Ag5 -122.9(6) . . . . ?
C2 Ni17 Ni19 Ag5 130.9(7) . . . . ?
Ni14 Ni17 Ni19 Ag5 -105.02(13) . . . . ?
Ni11 Ni17 Ni19 Ag5 68.69(16) . . . . ?
Ni15 Ni17 Ni19 Ag5 72.44(12) . . . . ?
Ag4 Ni17 Ni19 Ag5 1.47(9) . . . . ?
Ag13 Ni17 Ni19 Ag5 -52.19(12) . . . . ?
Ag14 Ni17 Ni19 Ag5 0.25(17) . . . . ?
Ni15 Ag4 Ni19 C1 -153.0(8) . . . . ?
Ag14 Ag4 Ni19 C1 -83.2(8) . . . . ?
Ag9 Ag4 Ni19 C1 -154.3(8) . . . . ?
Ag5 Ag4 Ni19 C1 94.0(8) . . . . ?
Ag7 Ag4 Ni19 C1 26.0(8) . . . . ?
Ag13 Ag4 Ni19 C1 -29.4(8) . . . . ?
Ag15 Ag4 Ni19 C1 149.8(8) . . . . ?
Ni17 Ag4 Ni19 C1 -84.5(8) . . . . ?
Ag2 Ag4 Ni19 C1 125.7(8) . . . . ?
Ag1 Ag4 Ni19 C1 -7.2(9) . . . . ?
Ag3 Ag4 Ni19 C1 58.5(8) . . . . ?
Ni15 Ag4 Ni19 C27 88.8(7) . . . . ?
Ag14 Ag4 Ni19 C27 158.6(7) . . . . ?
Ag9 Ag4 Ni19 C27 87.5(7) . . . . ?
Ag5 Ag4 Ni19 C27 -24.1(7) . . . . ?
Ag7 Ag4 Ni19 C27 -92.2(7) . . . . ?
Ag13 Ag4 Ni19 C27 -147.6(7) . . . . ?
Ag15 Ag4 Ni19 C27 31.6(7) . . . . ?
Ni17 Ag4 Ni19 C27 157.3(7) . . . . ?
Ag2 Ag4 Ni19 C27 7.5(7) . . . . ?
Ag1 Ag4 Ni19 C27 -125.4(7) . . . . ?
Ag3 Ag4 Ni19 C27 -59.7(7) . . . . ?
Ni15 Ag4 Ni19 C2 -33.6(5) . . . . ?
Ag14 Ag4 Ni19 C2 36.2(5) . . . . ?
Ag9 Ag4 Ni19 C2 -34.9(5) . . . . ?
Ag5 Ag4 Ni19 C2 -146.6(5) . . . . ?
Ag7 Ag4 Ni19 C2 145.4(5) . . . . ?
Ag13 Ag4 Ni19 C2 90.0(5) . . . . ?
Ag15 Ag4 Ni19 C2 -90.8(5) . . . . ?
Ni17 Ag4 Ni19 C2 34.9(5) . . . . ?
Ag2 Ag4 Ni19 C2 -114.9(5) . . . . ?
Ag1 Ag4 Ni19 C2 112.2(5) . . . . ?
Ag3 Ag4 Ni19 C2 177.9(5) . . . . ?
Ni15 Ag4 Ni19 Ni12 55.42(9) . . . . ?
Ag14 Ag4 Ni19 Ni12 125.23(9) . . . . ?
Ag9 Ag4 Ni19 Ni12 54.10(11) . . . . ?
Ag5 Ag4 Ni19 Ni12 -57.52(8) . . . . ?
Ag7 Ag4 Ni19 Ni12 -125.53(10) . . . . ?
Ag13 Ag4 Ni19 Ni12 179.05(9) . . . . ?
Ag15 Ag4 Ni19 Ni12 -1.74(9) . . . . ?
Ni17 Ag4 Ni19 Ni12 123.96(11) . . . . ?
Ag2 Ag4 Ni19 Ni12 -25.89(18) . . . . ?
Ag1 Ag4 Ni19 Ni12 -158.74(12) . . . . ?
Ag3 Ag4 Ni19 Ni12 -93.04(9) . . . . ?
Ni15 Ag4 Ni19 Ni14 -121.73(11) . . . . ?
Ag14 Ag4 Ni19 Ni14 -51.92(11) . . . . ?
Ag9 Ag4 Ni19 Ni14 -123.05(10) . . . . ?
Ag5 Ag4 Ni19 Ni14 125.34(10) . . . . ?
Ag7 Ag4 Ni19 Ni14 57.32(8) . . . . ?
Ag13 Ag4 Ni19 Ni14 1.90(9) . . . . ?
Ag15 Ag4 Ni19 Ni14 -178.89(9) . . . . ?
Ni17 Ag4 Ni19 Ni14 -53.19(9) . . . . ?
Ag2 Ag4 Ni19 Ni14 156.96(13) . . . . ?
Ag1 Ag4 Ni19 Ni14 24.11(16) . . . . ?
Ag3 Ag4 Ni19 Ni14 89.82(10) . . . . ?
Ag14 Ag4 Ni19 Ni15 69.81(10) . . . . ?
Ag9 Ag4 Ni19 Ni15 -1.32(10) . . . . ?
Ag5 Ag4 Ni19 Ni15 -112.93(9) . . . . ?
Ag7 Ag4 Ni19 Ni15 179.05(10) . . . . ?
Ag13 Ag4 Ni19 Ni15 123.63(8) . . . . ?
Ag15 Ag4 Ni19 Ni15 -57.16(8) . . . . ?
Ni17 Ag4 Ni19 Ni15 68.54(9) . . . . ?
Ag2 Ag4 Ni19 Ni15 -81.31(15) . . . . ?
Ag1 Ag4 Ni19 Ni15 145.84(13) . . . . ?
Ag3 Ag4 Ni19 Ni15 -148.45(9) . . . . ?
Ni15 Ag4 Ni19 Ni17 -68.54(9) . . . . ?
Ag14 Ag4 Ni19 Ni17 1.27(9) . . . . ?
Ag9 Ag4 Ni19 Ni17 -69.86(10) . . . . ?
Ag5 Ag4 Ni19 Ni17 178.52(9) . . . . ?
Ag7 Ag4 Ni19 Ni17 110.51(9) . . . . ?
Ag13 Ag4 Ni19 Ni17 55.09(8) . . . . ?
Ag15 Ag4 Ni19 Ni17 -125.70(8) . . . . ?
Ag2 Ag4 Ni19 Ni17 -149.85(15) . . . . ?
Ag1 Ag4 Ni19 Ni17 77.30(14) . . . . ?
Ag3 Ag4 Ni19 Ni17 143.00(9) . . . . ?
Ni15 Ag4 Ni19 Ag7 -179.05(10) . . . . ?
Ag14 Ag4 Ni19 Ag7 -109.24(8) . . . . ?
Ag9 Ag4 Ni19 Ag7 179.64(8) . . . . ?
Ag5 Ag4 Ni19 Ag7 68.02(6) . . . . ?
Ag13 Ag4 Ni19 Ag7 -55.42(6) . . . . ?
Ag15 Ag4 Ni19 Ag7 123.79(7) . . . . ?
Ni17 Ag4 Ni19 Ag7 -110.51(9) . . . . ?
Ag2 Ag4 Ni19 Ag7 99.64(14) . . . . ?
Ag1 Ag4 Ni19 Ag7 -33.21(13) . . . . ?
Ag3 Ag4 Ni19 Ag7 32.50(7) . . . . ?
Ni15 Ag4 Ni19 Ag5 112.93(9) . . . . ?
Ag14 Ag4 Ni19 Ag5 -177.25(8) . . . . ?
Ag9 Ag4 Ni19 Ag5 111.62(8) . . . . ?
Ag7 Ag4 Ni19 Ag5 -68.02(6) . . . . ?
Ag13 Ag4 Ni19 Ag5 -123.44(6) . . . . ?
Ag15 Ag4 Ni19 Ag5 55.77(6) . . . . ?
Ni17 Ag4 Ni19 Ag5 -178.52(9) . . . . ?
Ag2 Ag4 Ni19 Ag5 31.63(14) . . . . ?
Ag1 Ag4 Ni19 Ag5 -101.22(13) . . . . ?
Ag3 Ag4 Ni19 Ag5 -35.52(7) . . . . ?
Ni3 Ag7 Ni19 C1 48.4(7) . . . . ?
Ni14 Ag7 Ni19 C1 -53.2(7) . . . . ?
Ag5 Ag7 Ni19 C1 131.5(7) . . . . ?
Ag4 Ag7 Ni19 C1 -158.5(7) . . . . ?
Ag13 Ag7 Ni19 C1 -103.0(7) . . . . ?
Ag11 Ag7 Ni19 C1 -125.5(7) . . . . ?
Ag3 Ag7 Ni19 C1 166.7(7) . . . . ?
Ni2 Ag7 Ni19 C1 101.9(7) . . . . ?
Ni3 Ag7 Ni19 C27 -35.1(7) . . . . ?
Ni14 Ag7 Ni19 C27 -136.6(6) . . . . ?
Ag5 Ag7 Ni19 C27 48.1(6) . . . . ?
Ag4 Ag7 Ni19 C27 118.0(6) . . . . ?
Ag13 Ag7 Ni19 C27 173.6(6) . . . . ?
Ag11 Ag7 Ni19 C27 151.0(6) . . . . ?
Ag3 Ag7 Ni19 C27 83.3(6) . . . . ?
Ni2 Ag7 Ni19 C27 18.5(6) . . . . ?
Ni3 Ag7 Ni19 C2 146.6(8) . . . . ?
Ni14 Ag7 Ni19 C2 45.0(8) . . . . ?
Ag5 Ag7 Ni19 C2 -130.3(8) . . . . ?
Ag4 Ag7 Ni19 C2 -60.3(8) . . . . ?
Ag13 Ag7 Ni19 C2 -4.8(8) . . . . ?
Ag11 Ag7 Ni19 C2 -27.3(9) . . . . ?
Ag3 Ag7 Ni19 C2 -95.1(8) . . . . ?
Ni2 Ag7 Ni19 C2 -159.9(8) . . . . ?
Ni3 Ag7 Ni19 Ni12 -89.3(2) . . . . ?
Ni14 Ag7 Ni19 Ni12 169.12(14) . . . . ?
Ag5 Ag7 Ni19 Ni12 -6.17(9) . . . . ?
Ag4 Ag7 Ni19 Ni12 63.79(10) . . . . ?
Ag13 Ag7 Ni19 Ni12 119.36(11) . . . . ?
Ag11 Ag7 Ni19 Ni12 96.80(16) . . . . ?
Ag3 Ag7 Ni19 Ni12 29.03(13) . . . . ?
Ni2 Ag7 Ni19 Ni12 -35.75(14) . . . . ?
Ni3 Ag7 Ni19 Ni14 101.6(2) . . . . ?
Ag5 Ag7 Ni19 Ni14 -175.28(10) . . . . ?
Ag4 Ag7 Ni19 Ni14 -105.32(9) . . . . ?
Ag13 Ag7 Ni19 Ni14 -49.75(8) . . . . ?
Ag11 Ag7 Ni19 Ni14 -72.31(15) . . . . ?
Ag3 Ag7 Ni19 Ni14 -140.08(9) . . . . ?
Ni2 Ag7 Ni19 Ni14 155.13(10) . . . . ?
Ni3 Ag7 Ni19 Ni15 -154.1(2) . . . . ?
Ni14 Ag7 Ni19 Ni15 104.35(14) . . . . ?
Ag5 Ag7 Ni19 Ni15 -70.93(11) . . . . ?
Ag4 Ag7 Ni19 Ni15 -0.97(10) . . . . ?
Ag13 Ag7 Ni19 Ni15 54.60(12) . . . . ?
Ag11 Ag7 Ni19 Ni15 32.0(2) . . . . ?
Ag3 Ag7 Ni19 Ni15 -35.73(14) . . . . ?
Ni2 Ag7 Ni19 Ni15 -100.52(13) . . . . ?
Ni3 Ag7 Ni19 Ni17 150.7(2) . . . . ?
Ni14 Ag7 Ni19 Ni17 49.15(9) . . . . ?
Ag5 Ag7 Ni19 Ni17 -126.13(9) . . . . ?
Ag4 Ag7 Ni19 Ni17 -56.17(8) . . . . ?
Ag13 Ag7 Ni19 Ni17 -0.60(8) . . . . ?
Ag11 Ag7 Ni19 Ni17 -23.16(17) . . . . ?
Ag3 Ag7 Ni19 Ni17 -90.93(9) . . . . ?
Ni2 Ag7 Ni19 Ni17 -155.71(9) . . . . ?
Ni3 Ag7 Ni19 Ag4 -153.1(2) . . . . ?
Ni14 Ag7 Ni19 Ag4 105.32(9) . . . . ?
Ag5 Ag7 Ni19 Ag4 -69.96(6) . . . . ?
Ag13 Ag7 Ni19 Ag4 55.57(6) . . . . ?
Ag11 Ag7 Ni19 Ag4 33.01(14) . . . . ?
Ag3 Ag7 Ni19 Ag4 -34.76(7) . . . . ?
Ni2 Ag7 Ni19 Ag4 -99.54(9) . . . . ?
Ni3 Ag7 Ni19 Ag5 -83.1(2) . . . . ?
Ni14 Ag7 Ni19 Ag5 175.28(10) . . . . ?
Ag4 Ag7 Ni19 Ag5 69.96(6) . . . . ?
Ag13 Ag7 Ni19 Ag5 125.53(6) . . . . ?
Ag11 Ag7 Ni19 Ag5 102.97(14) . . . . ?
Ag3 Ag7 Ni19 Ag5 35.20(6) . . . . ?
Ni2 Ag7 Ni19 Ag5 -29.58(8) . . . . ?
Ni12 Ag5 Ni19 C1 136.7(7) . . . . ?
Ni6 Ag5 Ni19 C1 28.7(7) . . . . ?
Ag7 Ag5 Ni19 C1 -49.8(7) . . . . ?
Ag16 Ag5 Ni19 C1 -149.6(7) . . . . ?
Ag4 Ag5 Ni19 C1 -121.9(7) . . . . ?
Ag3 Ag5 Ni19 C1 -84.5(7) . . . . ?
Ni2 Ag5 Ni19 C1 -20.3(7) . . . . ?
Ag15 Ag5 Ni19 C1 -175.9(7) . . . . ?
Ni12 Ag5 Ni19 C27 56.7(6) . . . . ?
Ni6 Ag5 Ni19 C27 -51.3(6) . . . . ?
Ag7 Ag5 Ni19 C27 -129.8(6) . . . . ?
Ag16 Ag5 Ni19 C27 130.4(6) . . . . ?
Ag4 Ag5 Ni19 C27 158.1(6) . . . . ?
Ag3 Ag5 Ni19 C27 -164.4(6) . . . . ?
Ni2 Ag5 Ni19 C27 -100.3(6) . . . . ?
Ag15 Ag5 Ni19 C27 104.1(6) . . . . ?
Ni12 Ag5 Ni19 C2 -43.5(8) . . . . ?
Ni6 Ag5 Ni19 C2 -151.5(8) . . . . ?
Ag7 Ag5 Ni19 C2 130.0(8) . . . . ?
Ag16 Ag5 Ni19 C2 30.2(9) . . . . ?
Ag4 Ag5 Ni19 C2 57.9(8) . . . . ?
Ag3 Ag5 Ni19 C2 95.4(8) . . . . ?
Ni2 Ag5 Ni19 C2 159.5(8) . . . . ?
Ag15 Ag5 Ni19 C2 3.9(8) . . . . ?
Ni6 Ag5 Ni19 Ni12 -108.0(2) . . . . ?
Ag7 Ag5 Ni19 Ni12 173.50(10) . . . . ?
Ag16 Ag5 Ni19 Ni12 73.74(15) . . . . ?
Ag4 Ag5 Ni19 Ni12 101.40(9) . . . . ?
Ag3 Ag5 Ni19 Ni12 138.85(9) . . . . ?
Ni2 Ag5 Ni19 Ni12 -157.01(10) . . . . ?
Ag15 Ag5 Ni19 Ni12 47.40(8) . . . . ?
Ni12 Ag5 Ni19 Ni14 -168.84(15) . . . . ?
Ni6 Ag5 Ni19 Ni14 83.2(2) . . . . ?
Ag7 Ag5 Ni19 Ni14 4.66(9) . . . . ?
Ag16 Ag5 Ni19 Ni14 -95.10(16) . . . . ?
Ag4 Ag5 Ni19 Ni14 -67.43(11) . . . . ?
Ag3 Ag5 Ni19 Ni14 -29.98(13) . . . . ?
Ni2 Ag5 Ni19 Ni14 34.15(14) . . . . ?
Ag15 Ag5 Ni19 Ni14 -121.44(11) . . . . ?
Ni12 Ag5 Ni19 Ni15 -47.66(9) . . . . ?
Ni6 Ag5 Ni19 Ni15 -155.6(2) . . . . ?
Ag7 Ag5 Ni19 Ni15 125.84(9) . . . . ?
Ag16 Ag5 Ni19 Ni15 26.08(16) . . . . ?
Ag4 Ag5 Ni19 Ni15 53.75(7) . . . . ?
Ag3 Ag5 Ni19 Ni15 91.20(9) . . . . ?
Ni2 Ag5 Ni19 Ni15 155.33(9) . . . . ?
Ag15 Ag5 Ni19 Ni15 -0.25(8) . . . . ?
Ni12 Ag5 Ni19 Ni17 -102.93(13) . . . . ?
Ni6 Ag5 Ni19 Ni17 149.1(2) . . . . ?
Ag7 Ag5 Ni19 Ni17 70.57(11) . . . . ?
Ag16 Ag5 Ni19 Ni17 -29.2(2) . . . . ?
Ag4 Ag5 Ni19 Ni17 -1.53(10) . . . . ?
Ag3 Ag5 Ni19 Ni17 35.92(13) . . . . ?
Ni2 Ag5 Ni19 Ni17 100.05(12) . . . . ?
Ag15 Ag5 Ni19 Ni17 -55.53(12) . . . . ?
Ni12 Ag5 Ni19 Ag4 -101.40(9) . . . . ?
Ni6 Ag5 Ni19 Ag4 150.6(2) . . . . ?
Ag7 Ag5 Ni19 Ag4 72.09(6) . . . . ?
Ag16 Ag5 Ni19 Ag4 -27.66(13) . . . . ?
Ag3 Ag5 Ni19 Ag4 37.45(7) . . . . ?
Ni2 Ag5 Ni19 Ag4 101.58(8) . . . . ?
Ag15 Ag5 Ni19 Ag4 -54.00(6) . . . . ?
Ni12 Ag5 Ni19 Ag7 -173.50(10) . . . . ?
Ni6 Ag5 Ni19 Ag7 78.5(2) . . . . ?
Ag16 Ag5 Ni19 Ag7 -99.76(13) . . . . ?
Ag4 Ag5 Ni19 Ag7 -72.09(6) . . . . ?
Ag3 Ag5 Ni19 Ag7 -34.64(6) . . . . ?
Ni2 Ag5 Ni19 Ag7 29.49(8) . . . . ?
Ag15 Ag5 Ni19 Ag7 -126.10(6) . . . . ?
C39 Ni8 Ni20 C6 -28.6(14) . . . . ?
C22 Ni8 Ni20 C6 127.3(10) . . . . ?
Ni22 Ni8 Ni20 C6 149.4(7) . . . . ?
Ag8 Ni8 Ni20 C6 -95.0(7) . . . . ?
Ag12 Ni8 Ni20 C6 -152.0(7) . . . . ?
C39 Ni8 Ni20 C16 -7.8(14) . . . . ?
C6 Ni8 Ni20 C16 20.8(11) . . . . ?
C22 Ni8 Ni20 C16 148.1(11) . . . . ?
Ni22 Ni8 Ni20 C16 170.3(8) . . . . ?
Ag8 Ni8 Ni20 C16 -74.1(8) . . . . ?
Ag12 Ni8 Ni20 C16 -131.2(8) . . . . ?
C39 Ni8 Ni20 C8 -141.0(13) . . . . ?
C6 Ni8 Ni20 C8 -112.4(9) . . . . ?
C22 Ni8 Ni20 C8 14.9(9) . . . . ?
Ni22 Ni8 Ni20 C8 37.0(6) . . . . ?
Ag8 Ni8 Ni20 C8 152.6(6) . . . . ?
Ag12 Ni8 Ni20 C8 95.5(6) . . . . ?
C39 Ni8 Ni20 Ni21 124.4(14) . . . . ?
C6 Ni8 Ni20 Ni21 153.0(11) . . . . ?
C22 Ni8 Ni20 Ni21 -79.7(11) . . . . ?
Ni22 Ni8 Ni20 Ni21 -57.5(8) . . . . ?
Ag8 Ni8 Ni20 Ni21 58.0(8) . . . . ?
Ag12 Ni8 Ni20 Ni21 1.0(9) . . . . ?
C39 Ni8 Ni20 Ni9 177.9(12) . . . . ?
C6 Ni8 Ni20 Ni9 -153.5(7) . . . . ?
C22 Ni8 Ni20 Ni9 -26.2(7) . . . . ?
Ni22 Ni8 Ni20 Ni9 -4.08(12) . . . . ?
Ag8 Ni8 Ni20 Ni9 111.50(12) . . . . ?
Ag12 Ni8 Ni20 Ni9 54.44(15) . . . . ?
C39 Ni8 Ni20 Ni22 -178.1(12) . . . . ?
C6 Ni8 Ni20 Ni22 -149.4(7) . . . . ?
C22 Ni8 Ni20 Ni22 -22.1(7) . . . . ?
Ag8 Ni8 Ni20 Ni22 115.58(10) . . . . ?
Ag12 Ni8 Ni20 Ni22 58.52(10) . . . . ?
C39 Ni8 Ni20 Ag1 123.0(12) . . . . ?
C6 Ni8 Ni20 Ag1 151.6(7) . . . . ?
C22 Ni8 Ni20 Ag1 -81.1(7) . . . . ?
Ni22 Ni8 Ni20 Ag1 -58.96(8) . . . . ?
Ag8 Ni8 Ni20 Ag1 56.62(6) . . . . ?
Ag12 Ni8 Ni20 Ag1 -0.44(10) . . . . ?
C39 Ni8 Ni20 Ag10 71.3(12) . . . . ?
C6 Ni8 Ni20 Ag10 99.9(7) . . . . ?
C22 Ni8 Ni20 Ag10 -132.7(7) . . . . ?
Ni22 Ni8 Ni20 Ag10 -110.60(11) . . . . ?
Ag8 Ni8 Ni20 Ag10 4.98(9) . . . . ?
Ag12 Ni8 Ni20 Ag10 -52.08(13) . . . . ?
C39 Ni8 Ni20 Ag8 66.4(12) . . . . ?
C6 Ni8 Ni20 Ag8 95.0(7) . . . . ?
C22 Ni8 Ni20 Ag8 -137.7(7) . . . . ?
Ni22 Ni8 Ni20 Ag8 -115.58(10) . . . . ?
Ag12 Ni8 Ni20 Ag8 -57.06(8) . . . . ?
C30 Ni9 Ni20 C6 -14(2) . . . . ?
C10 Ni9 Ni20 C6 117.2(15) . . . . ?
C8 Ni9 Ni20 C6 8.6(16) . . . . ?
Ni16 Ni9 Ni20 C6 -52.8(14) . . . . ?
Ni21 Ni9 Ni20 C6 136.1(14) . . . . ?
Ni22 Ni9 Ni20 C6 -49.3(14) . . . . ?
Ag1 Ni9 Ni20 C6 -119.8(14) . . . . ?
Ag13 Ni9 Ni20 C6 -121.3(14) . . . . ?
Ag14 Ni9 Ni20 C6 -172.9(14) . . . . ?
C30 Ni9 Ni20 C16 -136.7(18) . . . . ?
C10 Ni9 Ni20 C16 -5.4(8) . . . . ?
C8 Ni9 Ni20 C16 -114.1(10) . . . . ?
Ni16 Ni9 Ni20 C16 -175.5(6) . . . . ?
Ni21 Ni9 Ni20 C16 13.4(6) . . . . ?
Ni22 Ni9 Ni20 C16 -171.9(6) . . . . ?
Ag1 Ni9 Ni20 C16 117.5(6) . . . . ?
Ag13 Ni9 Ni20 C16 116.1(6) . . . . ?
Ag14 Ni9 Ni20 C16 64.5(6) . . . . ?
C30 Ni9 Ni20 C8 -22.6(19) . . . . ?
C10 Ni9 Ni20 C8 108.6(10) . . . . ?
Ni16 Ni9 Ni20 C8 -61.4(8) . . . . ?
Ni21 Ni9 Ni20 C8 127.5(8) . . . . ?
Ni22 Ni9 Ni20 C8 -57.8(8) . . . . ?
Ag1 Ni9 Ni20 C8 -128.4(8) . . . . ?
Ag13 Ni9 Ni20 C8 -129.8(8) . . . . ?
Ag14 Ni9 Ni20 C8 178.6(8) . . . . ?
C30 Ni9 Ni20 Ni21 -150.1(18) . . . . ?
C10 Ni9 Ni20 Ni21 -18.9(6) . . . . ?
C8 Ni9 Ni20 Ni21 -127.5(8) . . . . ?
Ni16 Ni9 Ni20 Ni21 171.12(15) . . . . ?
Ni22 Ni9 Ni20 Ni21 174.66(12) . . . . ?
Ag1 Ni9 Ni20 Ni21 104.11(10) . . . . ?
Ag13 Ni9 Ni20 Ni21 102.66(13) . . . . ?
Ag14 Ni9 Ni20 Ni21 51.07(9) . . . . ?
C30 Ni9 Ni20 Ni8 39.1(18) . . . . ?
C10 Ni9 Ni20 Ni8 170.4(6) . . . . ?
C8 Ni9 Ni20 Ni8 61.7(8) . . . . ?
Ni16 Ni9 Ni20 Ni8 0.36(18) . . . . ?
Ni21 Ni9 Ni20 Ni8 -170.76(15) . . . . ?
Ni22 Ni9 Ni20 Ni8 3.90(12) . . . . ?
Ag1 Ni9 Ni20 Ni8 -66.65(12) . . . . ?
Ag13 Ni9 Ni20 Ni8 -68.10(16) . . . . ?
Ag14 Ni9 Ni20 Ni8 -119.69(12) . . . . ?
C30 Ni9 Ni20 Ni22 35.2(17) . . . . ?
C10 Ni9 Ni20 Ni22 166.5(6) . . . . ?
C8 Ni9 Ni20 Ni22 57.8(8) . . . . ?
Ni16 Ni9 Ni20 Ni22 -3.54(12) . . . . ?
Ni21 Ni9 Ni20 Ni22 -174.66(12) . . . . ?
Ag1 Ni9 Ni20 Ni22 -70.55(8) . . . . ?
Ag13 Ni9 Ni20 Ni22 -71.99(11) . . . . ?
Ag14 Ni9 Ni20 Ni22 -123.59(9) . . . . ?
C30 Ni9 Ni20 Ag1 105.8(17) . . . . ?
C10 Ni9 Ni20 Ag1 -123.0(6) . . . . ?
C8 Ni9 Ni20 Ag1 128.4(8) . . . . ?
Ni16 Ni9 Ni20 Ag1 67.01(11) . . . . ?
Ni21 Ni9 Ni20 Ag1 -104.11(10) . . . . ?
Ni22 Ni9 Ni20 Ag1 70.55(8) . . . . ?
Ag13 Ni9 Ni20 Ag1 -1.44(9) . . . . ?
Ag14 Ni9 Ni20 Ag1 -53.04(6) . . . . ?
C30 Ni9 Ni20 Ag10 158.5(17) . . . . ?
C10 Ni9 Ni20 Ag10 -70.2(6) . . . . ?
C8 Ni9 Ni20 Ag10 -178.9(8) . . . . ?
Ni16 Ni9 Ni20 Ag10 119.75(12) . . . . ?
Ni21 Ni9 Ni20 Ag10 -51.37(9) . . . . ?
Ni22 Ni9 Ni20 Ag10 123.29(10) . . . . ?
Ag1 Ni9 Ni20 Ag10 52.74(6) . . . . ?
Ag13 Ni9 Ni20 Ag10 51.30(12) . . . . ?
Ag14 Ni9 Ni20 Ag10 -0.30(8) . . . . ?
C30 Ni9 Ni20 Ag8 106.7(17) . . . . ?
C10 Ni9 Ni20 Ag8 -122.1(6) . . . . ?
C8 Ni9 Ni20 Ag8 129.3(8) . . . . ?
Ni16 Ni9 Ni20 Ag8 67.91(16) . . . . ?
Ni21 Ni9 Ni20 Ag8 -103.21(13) . . . . ?
Ni22 Ni9 Ni20 Ag8 71.45(12) . . . . ?
Ag1 Ni9 Ni20 Ag8 0.90(9) . . . . ?
Ag13 Ni9 Ni20 Ag8 -0.55(17) . . . . ?
Ag14 Ni9 Ni20 Ag8 -52.14(12) . . . . ?
Ni22 Ag1 Ni20 C6 82.1(7) . . . . ?
Ni9 Ag1 Ni20 C6 152.2(7) . . . . ?
Ag10 Ag1 Ni20 C6 -96.3(7) . . . . ?
Ag12 Ag1 Ni20 C6 27.8(7) . . . . ?
Ag8 Ag1 Ni20 C6 -28.7(7) . . . . ?
Ag13 Ag1 Ni20 C6 153.7(7) . . . . ?
Ag14 Ag1 Ni20 C6 -151.9(7) . . . . ?
Ag11 Ag1 Ni20 C6 83.0(7) . . . . ?
Ag3 Ag1 Ni20 C6 6.1(8) . . . . ?
Ag2 Ag1 Ni20 C6 -63.5(7) . . . . ?
Ag4 Ag1 Ni20 C6 -131.2(7) . . . . ?
Ni22 Ag1 Ni20 C16 -164.3(7) . . . . ?
Ni9 Ag1 Ni20 C16 -94.2(7) . . . . ?
Ag10 Ag1 Ni20 C16 17.3(7) . . . . ?
Ag12 Ag1 Ni20 C16 141.4(7) . . . . ?
Ag8 Ag1 Ni20 C16 84.9(7) . . . . ?
Ag13 Ag1 Ni20 C16 -92.8(7) . . . . ?
Ag14 Ag1 Ni20 C16 -38.3(7) . . . . ?
Ag11 Ag1 Ni20 C16 -163.4(7) . . . . ?
Ag3 Ag1 Ni20 C16 119.7(7) . . . . ?
Ag2 Ag1 Ni20 C16 50.1(7) . . . . ?
Ag4 Ag1 Ni20 C16 -17.6(7) . . . . ?
Ni22 Ag1 Ni20 C8 -34.1(6) . . . . ?
Ni9 Ag1 Ni20 C8 36.0(6) . . . . ?
Ag10 Ag1 Ni20 C8 147.6(6) . . . . ?
Ag12 Ag1 Ni20 C8 -88.4(6) . . . . ?
Ag8 Ag1 Ni20 C8 -144.9(6) . . . . ?
Ag13 Ag1 Ni20 C8 37.5(6) . . . . ?
Ag14 Ag1 Ni20 C8 92.0(6) . . . . ?
Ag11 Ag1 Ni20 C8 -33.2(6) . . . . ?
Ag3 Ag1 Ni20 C8 -110.0(6) . . . . ?
Ag2 Ag1 Ni20 C8 -179.7(6) . . . . ?
Ag4 Ag1 Ni20 C8 112.6(6) . . . . ?
Ni22 Ag1 Ni20 Ni21 -125.02(11) . . . . ?
Ni9 Ag1 Ni20 Ni21 -54.93(9) . . . . ?
Ag10 Ag1 Ni20 Ni21 56.63(8) . . . . ?
Ag12 Ag1 Ni20 Ni21 -179.36(9) . . . . ?
Ag8 Ag1 Ni20 Ni21 124.17(10) . . . . ?
Ag13 Ag1 Ni20 Ni21 -53.47(11) . . . . ?
Ag14 Ag1 Ni20 Ni21 1.01(9) . . . . ?
Ag11 Ag1 Ni20 Ni21 -124.15(10) . . . . ?
Ag3 Ag1 Ni20 Ni21 159.03(13) . . . . ?
Ag2 Ag1 Ni20 Ni21 89.35(10) . . . . ?
Ag4 Ag1 Ni20 Ni21 21.70(17) . . . . ?
Ni22 Ag1 Ni20 Ni8 54.74(10) . . . . ?
Ni9 Ag1 Ni20 Ni8 124.83(11) . . . . ?
Ag10 Ag1 Ni20 Ni8 -123.61(10) . . . . ?
Ag12 Ag1 Ni20 Ni8 0.40(9) . . . . ?
Ag8 Ag1 Ni20 Ni8 -56.07(8) . . . . ?
Ag13 Ag1 Ni20 Ni8 126.29(9) . . . . ?
Ag14 Ag1 Ni20 Ni8 -179.23(9) . . . . ?
Ag11 Ag1 Ni20 Ni8 55.62(11) . . . . ?
Ag3 Ag1 Ni20 Ni8 -21.21(18) . . . . ?
Ag2 Ag1 Ni20 Ni8 -90.89(10) . . . . ?
Ag4 Ag1 Ni20 Ni8 -158.54(13) . . . . ?
Ni22 Ag1 Ni20 Ni9 -70.09(9) . . . . ?
Ag10 Ag1 Ni20 Ni9 111.56(9) . . . . ?
Ag12 Ag1 Ni20 Ni9 -124.42(8) . . . . ?
Ag8 Ag1 Ni20 Ni9 179.10(9) . . . . ?
Ag13 Ag1 Ni20 Ni9 1.47(10) . . . . ?
Ag14 Ag1 Ni20 Ni9 55.94(8) . . . . ?
Ag11 Ag1 Ni20 Ni9 -69.21(10) . . . . ?
Ag3 Ag1 Ni20 Ni9 -146.04(14) . . . . ?
Ag2 Ag1 Ni20 Ni9 144.28(9) . . . . ?
Ag4 Ag1 Ni20 Ni9 76.63(14) . . . . ?
Ni9 Ag1 Ni20 Ni22 70.09(9) . . . . ?
Ag10 Ag1 Ni20 Ni22 -178.35(10) . . . . ?
Ag12 Ag1 Ni20 Ni22 -54.33(8) . . . . ?
Ag8 Ag1 Ni20 Ni22 -110.81(9) . . . . ?
Ag13 Ag1 Ni20 Ni22 71.56(10) . . . . ?
Ag14 Ag1 Ni20 Ni22 126.03(9) . . . . ?
Ag11 Ag1 Ni20 Ni22 0.88(10) . . . . ?
Ag3 Ag1 Ni20 Ni22 -75.95(15) . . . . ?
Ag2 Ag1 Ni20 Ni22 -145.63(9) . . . . ?
Ag4 Ag1 Ni20 Ni22 146.72(14) . . . . ?
Ni22 Ag1 Ni20 Ag10 178.35(10) . . . . ?
Ni9 Ag1 Ni20 Ag10 -111.56(9) . . . . ?
Ag12 Ag1 Ni20 Ag10 124.02(7) . . . . ?
Ag8 Ag1 Ni20 Ag10 67.54(6) . . . . ?
Ag13 Ag1 Ni20 Ag10 -110.09(8) . . . . ?
Ag14 Ag1 Ni20 Ag10 -55.62(6) . . . . ?
Ag11 Ag1 Ni20 Ag10 179.23(8) . . . . ?
Ag3 Ag1 Ni20 Ag10 102.40(14) . . . . ?
Ag2 Ag1 Ni20 Ag10 32.72(7) . . . . ?
Ag4 Ag1 Ni20 Ag10 -34.93(13) . . . . ?
Ni22 Ag1 Ni20 Ag8 110.81(9) . . . . ?
Ni9 Ag1 Ni20 Ag8 -179.10(9) . . . . ?
Ag10 Ag1 Ni20 Ag8 -67.54(6) . . . . ?
Ag12 Ag1 Ni20 Ag8 56.47(6) . . . . ?
Ag13 Ag1 Ni20 Ag8 -177.64(8) . . . . ?
Ag14 Ag1 Ni20 Ag8 -123.16(7) . . . . ?
Ag11 Ag1 Ni20 Ag8 111.69(8) . . . . ?
Ag3 Ag1 Ni20 Ag8 34.86(14) . . . . ?
Ag2 Ag1 Ni20 Ag8 -34.82(7) . . . . ?
Ag4 Ag1 Ni20 Ag8 -102.47(13) . . . . ?
Ni10 Ag10 Ni20 C6 -27.2(7) . . . . ?
Ni21 Ag10 Ni20 C6 -133.8(6) . . . . ?
Ag8 Ag10 Ni20 C6 50.1(6) . . . . ?
Ag2 Ag10 Ni20 C6 86.3(6) . . . . ?
Ag1 Ag10 Ni20 C6 121.0(6) . . . . ?
Ag14 Ag10 Ni20 C6 176.9(6) . . . . ?
Ag9 Ag10 Ni20 C6 155.6(6) . . . . ?
Ni18 Ag10 Ni20 C6 22.3(6) . . . . ?
Ni10 Ag10 Ni20 C16 47.9(7) . . . . ?
Ni21 Ag10 Ni20 C16 -58.6(6) . . . . ?
Ag8 Ag10 Ni20 C16 125.3(6) . . . . ?
Ag2 Ag10 Ni20 C16 161.4(6) . . . . ?
Ag1 Ag10 Ni20 C16 -163.9(6) . . . . ?
Ag14 Ag10 Ni20 C16 -108.0(6) . . . . ?
Ag9 Ag10 Ni20 C16 -129.2(6) . . . . ?
Ni18 Ag10 Ni20 C16 97.5(6) . . . . ?
Ni10 Ag10 Ni20 C8 154.9(9) . . . . ?
Ni21 Ag10 Ni20 C8 48.3(9) . . . . ?
Ag8 Ag10 Ni20 C8 -127.8(9) . . . . ?
Ag2 Ag10 Ni20 C8 -91.6(9) . . . . ?
Ag1 Ag10 Ni20 C8 -56.9(9) . . . . ?
Ag14 Ag10 Ni20 C8 -1.0(9) . . . . ?
Ag9 Ag10 Ni20 C8 -22.2(9) . . . . ?
Ni18 Ag10 Ni20 C8 -155.6(9) . . . . ?
Ni10 Ag10 Ni20 Ni21 106.6(2) . . . . ?
Ag8 Ag10 Ni20 Ni21 -176.10(10) . . . . ?
Ag2 Ag10 Ni20 Ni21 -139.91(9) . . . . ?
Ag1 Ag10 Ni20 Ni21 -105.21(9) . . . . ?
Ag14 Ag10 Ni20 Ni21 -49.31(8) . . . . ?
Ag9 Ag10 Ni20 Ni21 -70.54(14) . . . . ?
Ni18 Ag10 Ni20 Ni21 156.12(10) . . . . ?
Ni10 Ag10 Ni20 Ni8 -82.4(3) . . . . ?
Ni21 Ag10 Ni20 Ni8 171.04(14) . . . . ?
Ag8 Ag10 Ni20 Ni8 -5.06(9) . . . . ?
Ag2 Ag10 Ni20 Ni8 31.13(13) . . . . ?
Ag1 Ag10 Ni20 Ni8 65.83(10) . . . . ?
Ag14 Ag10 Ni20 Ni8 121.73(11) . . . . ?
Ag9 Ag10 Ni20 Ni8 100.50(15) . . . . ?
Ni18 Ag10 Ni20 Ni8 -32.84(13) . . . . ?
Ni10 Ag10 Ni20 Ni9 156.2(2) . . . . ?
Ni21 Ag10 Ni20 Ni9 49.62(9) . . . . ?
Ag8 Ag10 Ni20 Ni9 -126.47(9) . . . . ?
Ag2 Ag10 Ni20 Ni9 -90.28(9) . . . . ?
Ag1 Ag10 Ni20 Ni9 -55.59(8) . . . . ?
Ag14 Ag10 Ni20 Ni9 0.31(8) . . . . ?
Ag9 Ag10 Ni20 Ni9 -20.92(16) . . . . ?
Ni18 Ag10 Ni20 Ni9 -154.25(9) . . . . ?
Ni10 Ag10 Ni20 Ni22 -146.5(2) . . . . ?
Ni21 Ag10 Ni20 Ni22 106.87(14) . . . . ?
Ag8 Ag10 Ni20 Ni22 -69.22(11) . . . . ?
Ag2 Ag10 Ni20 Ni22 -33.03(14) . . . . ?
Ag1 Ag10 Ni20 Ni22 1.66(10) . . . . ?
Ag14 Ag10 Ni20 Ni22 57.56(12) . . . . ?
Ag9 Ag10 Ni20 Ni22 36.3(2) . . . . ?
Ni18 Ag10 Ni20 Ni22 -97.00(12) . . . . ?
Ni10 Ag10 Ni20 Ag1 -148.2(2) . . . . ?
Ni21 Ag10 Ni20 Ag1 105.21(9) . . . . ?
Ag8 Ag10 Ni20 Ag1 -70.89(6) . . . . ?
Ag2 Ag10 Ni20 Ag1 -34.70(7) . . . . ?
Ag14 Ag10 Ni20 Ag1 55.90(6) . . . . ?
Ag9 Ag10 Ni20 Ag1 34.67(13) . . . . ?
Ni18 Ag10 Ni20 Ag1 -98.67(8) . . . . ?
Ni10 Ag10 Ni20 Ag8 -77.3(2) . . . . ?
Ni21 Ag10 Ni20 Ag8 176.10(10) . . . . ?
Ag2 Ag10 Ni20 Ag8 36.19(7) . . . . ?
Ag1 Ag10 Ni20 Ag8 70.89(6) . . . . ?
Ag14 Ag10 Ni20 Ag8 126.78(6) . . . . ?
Ag9 Ag10 Ni20 Ag8 105.56(13) . . . . ?
Ni18 Ag10 Ni20 Ag8 -27.78(8) . . . . ?
Ni8 Ag8 Ni20 C6 52.8(6) . . . . ?
Ni7 Ag8 Ni20 C6 -51.6(7) . . . . ?
Ag10 Ag8 Ni20 C6 -132.6(6) . . . . ?
Ag1 Ag8 Ni20 C6 156.6(6) . . . . ?
Ag2 Ag8 Ni20 C6 -167.6(6) . . . . ?
Ag6 Ag8 Ni20 C6 125.9(6) . . . . ?
Ni18 Ag8 Ni20 C6 -103.9(6) . . . . ?
Ag12 Ag8 Ni20 C6 102.1(6) . . . . ?
Ni8 Ag8 Ni20 C16 136.0(6) . . . . ?
Ni7 Ag8 Ni20 C16 31.6(6) . . . . ?
Ag10 Ag8 Ni20 C16 -49.4(6) . . . . ?
Ag1 Ag8 Ni20 C16 -120.2(6) . . . . ?
Ag2 Ag8 Ni20 C16 -84.4(6) . . . . ?
Ag6 Ag8 Ni20 C16 -150.9(6) . . . . ?
Ni18 Ag8 Ni20 C16 -20.7(6) . . . . ?
Ag12 Ag8 Ni20 C16 -174.7(6) . . . . ?
Ni8 Ag8 Ni20 C8 -44.0(9) . . . . ?
Ni7 Ag8 Ni20 C8 -148.5(9) . . . . ?
Ag10 Ag8 Ni20 C8 130.6(9) . . . . ?
Ag1 Ag8 Ni20 C8 59.7(9) . . . . ?
Ag2 Ag8 Ni20 C8 95.5(9) . . . . ?
Ag6 Ag8 Ni20 C8 29.1(9) . . . . ?
Ni18 Ag8 Ni20 C8 159.3(9) . . . . ?
Ag12 Ag8 Ni20 C8 5.3(9) . . . . ?
Ni8 Ag8 Ni20 Ni21 -170.83(15) . . . . ?
Ni7 Ag8 Ni20 Ni21 84.7(3) . . . . ?
Ag10 Ag8 Ni20 Ni21 3.76(9) . . . . ?
Ag1 Ag8 Ni20 Ni21 -67.11(11) . . . . ?
Ag2 Ag8 Ni20 Ni21 -31.30(13) . . . . ?
Ag6 Ag8 Ni20 Ni21 -97.75(15) . . . . ?
Ni18 Ag8 Ni20 Ni21 32.44(14) . . . . ?
Ag12 Ag8 Ni20 Ni21 -121.57(11) . . . . ?
Ni7 Ag8 Ni20 Ni8 -104.5(3) . . . . ?
Ag10 Ag8 Ni20 Ni8 174.59(10) . . . . ?
Ag1 Ag8 Ni20 Ni8 103.72(9) . . . . ?
Ag2 Ag8 Ni20 Ni8 139.53(9) . . . . ?
Ag6 Ag8 Ni20 Ni8 73.08(14) . . . . ?
Ni18 Ag8 Ni20 Ni8 -156.73(11) . . . . ?
Ag12 Ag8 Ni20 Ni8 49.26(8) . . . . ?
Ni8 Ag8 Ni20 Ni9 -104.65(14) . . . . ?
Ni7 Ag8 Ni20 Ni9 150.9(2) . . . . ?
Ag10 Ag8 Ni20 Ni9 69.95(11) . . . . ?
Ag1 Ag8 Ni20 Ni9 -0.93(10) . . . . ?
Ag2 Ag8 Ni20 Ni9 34.88(13) . . . . ?
Ag6 Ag8 Ni20 Ni9 -31.56(19) . . . . ?
Ni18 Ag8 Ni20 Ni9 98.62(13) . . . . ?
Ag12 Ag8 Ni20 Ni9 -55.39(12) . . . . ?
Ni8 Ag8 Ni20 Ni22 -48.80(9) . . . . ?
Ni7 Ag8 Ni20 Ni22 -153.3(2) . . . . ?
Ag10 Ag8 Ni20 Ni22 125.79(9) . . . . ?
Ag1 Ag8 Ni20 Ni22 54.92(8) . . . . ?
Ag2 Ag8 Ni20 Ni22 90.72(9) . . . . ?
Ag6 Ag8 Ni20 Ni22 24.28(16) . . . . ?
Ni18 Ag8 Ni20 Ni22 154.47(9) . . . . ?
Ag12 Ag8 Ni20 Ni22 0.46(8) . . . . ?
Ni8 Ag8 Ni20 Ag1 -103.72(9) . . . . ?
Ni7 Ag8 Ni20 Ag1 151.8(2) . . . . ?
Ag10 Ag8 Ni20 Ag1 70.87(6) . . . . ?
Ag2 Ag8 Ni20 Ag1 35.81(7) . . . . ?
Ag6 Ag8 Ni20 Ag1 -30.63(13) . . . . ?
Ni18 Ag8 Ni20 Ag1 99.55(9) . . . . ?
Ag12 Ag8 Ni20 Ag1 -54.46(6) . . . . ?
Ni8 Ag8 Ni20 Ag10 -174.59(10) . . . . ?
Ni7 Ag8 Ni20 Ag10 80.9(2) . . . . ?
Ag1 Ag8 Ni20 Ag10 -70.87(6) . . . . ?
Ag2 Ag8 Ni20 Ag10 -35.07(6) . . . . ?
Ag6 Ag8 Ni20 Ag10 -101.51(13) . . . . ?
Ni18 Ag8 Ni20 Ag10 28.68(8) . . . . ?
Ag12 Ag8 Ni20 Ag10 -125.34(6) . . . . ?
C6 Ni20 Ni21 C40 22.9(16) . . . . ?
C16 Ni20 Ni21 C40 12.7(15) . . . . ?
C8 Ni20 Ni21 C40 140.1(14) . . . . ?
Ni8 Ni20 Ni21 C40 -125.5(15) . . . . ?
Ni9 Ni20 Ni21 C40 176.4(13) . . . . ?
Ni22 Ni20 Ni21 C40 -178.3(13) . . . . ?
Ag1 Ni20 Ni21 C40 -124.1(13) . . . . ?
Ag10 Ni20 Ni21 C40 -68.3(13) . . . . ?
Ag8 Ni20 Ni21 C40 -72.0(13) . . . . ?
C6 Ni20 Ni21 C10 -134.1(10) . . . . ?
C16 Ni20 Ni21 C10 -144.3(9) . . . . ?
C8 Ni20 Ni21 C10 -16.9(8) . . . . ?
Ni8 Ni20 Ni21 C10 77.5(10) . . . . ?
Ni9 Ni20 Ni21 C10 19.4(6) . . . . ?
Ni22 Ni20 Ni21 C10 24.7(6) . . . . ?
Ag1 Ni20 Ni21 C10 78.9(6) . . . . ?
Ag10 Ni20 Ni21 C10 134.7(6) . . . . ?
Ag8 Ni20 Ni21 C10 131.0(6) . . . . ?
C6 Ni20 Ni21 C16 10.1(11) . . . . ?
C8 Ni20 Ni21 C16 127.3(9) . . . . ?
Ni8 Ni20 Ni21 C16 -138.3(11) . . . . ?
Ni9 Ni20 Ni21 C16 163.6(7) . . . . ?
Ni22 Ni20 Ni21 C16 168.9(7) . . . . ?
Ag1 Ni20 Ni21 C16 -136.9(7) . . . . ?
Ag10 Ni20 Ni21 C16 -81.1(7) . . . . ?
Ag8 Ni20 Ni21 C16 -84.7(7) . . . . ?
C6 Ni20 Ni21 Ni9 -153.5(9) . . . . ?
C16 Ni20 Ni21 Ni9 -163.6(7) . . . . ?
C8 Ni20 Ni21 Ni9 -36.3(6) . . . . ?
Ni8 Ni20 Ni21 Ni9 58.1(8) . . . . ?
Ni22 Ni20 Ni21 Ni9 5.28(12) . . . . ?
Ag1 Ni20 Ni21 Ni9 59.50(8) . . . . ?
Ag10 Ni20 Ni21 Ni9 115.30(10) . . . . ?
Ag8 Ni20 Ni21 Ni9 111.65(11) . . . . ?
C6 Ni20 Ni21 Ag14 145.9(9) . . . . ?
C16 Ni20 Ni21 Ag14 135.8(7) . . . . ?
C8 Ni20 Ni21 Ag14 -96.9(6) . . . . ?
Ni8 Ni20 Ni21 Ag14 -2.5(9) . . . . ?
Ni9 Ni20 Ni21 Ag14 -60.58(9) . . . . ?
Ni22 Ni20 Ni21 Ag14 -55.31(14) . . . . ?
Ag1 Ni20 Ni21 Ag14 -1.09(9) . . . . ?
Ag10 Ni20 Ni21 Ag14 54.71(7) . . . . ?
Ag8 Ni20 Ni21 Ag14 51.07(13) . . . . ?
C6 Ni20 Ni21 Ag10 91.2(9) . . . . ?
C16 Ni20 Ni21 Ag10 81.1(7) . . . . ?
C8 Ni20 Ni21 Ag10 -151.6(6) . . . . ?
Ni8 Ni20 Ni21 Ag10 -57.2(8) . . . . ?
Ni9 Ni20 Ni21 Ag10 -115.30(10) . . . . ?
Ni22 Ni20 Ni21 Ag10 -110.02(12) . . . . ?
Ag1 Ni20 Ni21 Ag10 -55.80(6) . . . . ?
Ag8 Ni20 Ni21 Ag10 -3.64(9) . . . . ?
C30 Ni9 Ni21 C40 -10.4(16) . . . . ?
C10 Ni9 Ni21 C40 -19.9(15) . . . . ?
C8 Ni9 Ni21 C40 -139.6(14) . . . . ?
Ni16 Ni9 Ni21 C40 130.8(15) . . . . ?
Ni20 Ni9 Ni21 C40 -176.4(13) . . . . ?
Ni22 Ni9 Ni21 C40 178.3(13) . . . . ?
Ag1 Ni9 Ni21 C40 124.6(13) . . . . ?
Ag13 Ni9 Ni21 C40 72.4(13) . . . . ?
Ag14 Ni9 Ni21 C40 68.4(13) . . . . ?
C30 Ni9 Ni21 C10 9.4(11) . . . . ?
C8 Ni9 Ni21 C10 -119.7(9) . . . . ?
Ni16 Ni9 Ni21 C10 150.7(11) . . . . ?
Ni20 Ni9 Ni21 C10 -156.5(7) . . . . ?
Ni22 Ni9 Ni21 C10 -161.8(7) . . . . ?
Ag1 Ni9 Ni21 C10 144.5(7) . . . . ?
Ag13 Ni9 Ni21 C10 92.3(7) . . . . ?
Ag14 Ni9 Ni21 C10 88.3(7) . . . . ?
C30 Ni9 Ni21 C16 151.9(10) . . . . ?
C10 Ni9 Ni21 C16 142.5(9) . . . . ?
C8 Ni9 Ni21 C16 22.8(9) . . . . ?
Ni16 Ni9 Ni21 C16 -66.8(10) . . . . ?
Ni20 Ni9 Ni21 C16 -14.0(6) . . . . ?
Ni22 Ni9 Ni21 C16 -19.3(6) . . . . ?
Ag1 Ni9 Ni21 C16 -73.0(6) . . . . ?
Ag13 Ni9 Ni21 C16 -125.2(6) . . . . ?
Ag14 Ni9 Ni21 C16 -129.2(6) . . . . ?
C30 Ni9 Ni21 Ni20 166.0(9) . . . . ?
C10 Ni9 Ni21 Ni20 156.5(7) . . . . ?
C8 Ni9 Ni21 Ni20 36.8(6) . . . . ?
Ni16 Ni9 Ni21 Ni20 -52.8(8) . . . . ?
Ni22 Ni9 Ni21 Ni20 -5.24(12) . . . . ?
Ag1 Ni9 Ni21 Ni20 -58.94(8) . . . . ?
Ag13 Ni9 Ni21 Ni20 -111.20(12) . . . . ?
Ag14 Ni9 Ni21 Ni20 -115.19(10) . . . . ?
C30 Ni9 Ni21 Ag14 -78.8(9) . . . . ?
C10 Ni9 Ni21 Ag14 -88.3(7) . . . . ?
C8 Ni9 Ni21 Ag14 152.0(6) . . . . ?
Ni16 Ni9 Ni21 Ag14 62.4(8) . . . . ?
Ni20 Ni9 Ni21 Ag14 115.19(10) . . . . ?
Ni22 Ni9 Ni21 Ag14 109.95(12) . . . . ?
Ag1 Ni9 Ni21 Ag14 56.25(6) . . . . ?
Ag13 Ni9 Ni21 Ag14 3.99(10) . . . . ?
C30 Ni9 Ni21 Ag10 -133.8(8) . . . . ?
C10 Ni9 Ni21 Ag10 -143.2(7) . . . . ?
C8 Ni9 Ni21 Ag10 97.1(6) . . . . ?
Ni16 Ni9 Ni21 Ag10 7.5(8) . . . . ?
Ni20 Ni9 Ni21 Ag10 60.27(9) . . . . ?
Ni22 Ni9 Ni21 Ag10 55.03(14) . . . . ?
Ag1 Ni9 Ni21 Ag10 1.33(9) . . . . ?
Ag13 Ni9 Ni21 Ag10 -50.93(13) . . . . ?
Ag14 Ni9 Ni21 Ag10 -54.92(8) . . . . ?
Ni11 Ag14 Ni21 C40 -2.7(8) . . . . ?
Ag13 Ag14 Ni21 C40 -153.5(8) . . . . ?
Ag4 Ag14 Ni21 C40 135.8(8) . . . . ?
Ag10 Ag14 Ni21 C40 94.0(8) . . . . ?
Ag1 Ag14 Ni21 C40 154.1(8) . . . . ?
Ag9 Ag14 Ni21 C40 65.7(8) . . . . ?
Ni17 Ag14 Ni21 C40 -85.2(8) . . . . ?
Ni9 Ag14 Ni21 C40 -149.4(8) . . . . ?
Ni11 Ag14 Ni21 C10 94.2(6) . . . . ?
Ag13 Ag14 Ni21 C10 -56.7(6) . . . . ?
Ag4 Ag14 Ni21 C10 -127.3(6) . . . . ?
Ag10 Ag14 Ni21 C10 -169.1(6) . . . . ?
Ag1 Ag14 Ni21 C10 -109.1(6) . . . . ?
Ag9 Ag14 Ni21 C10 162.5(6) . . . . ?
Ni17 Ag14 Ni21 C10 11.6(7) . . . . ?
Ni9 Ag14 Ni21 C10 -52.6(6) . . . . ?
Ni11 Ag14 Ni21 C16 -107.5(8) . . . . ?
Ag13 Ag14 Ni21 C16 101.7(8) . . . . ?
Ag4 Ag14 Ni21 C16 31.1(8) . . . . ?
Ag10 Ag14 Ni21 C16 -10.8(8) . . . . ?
Ag1 Ag14 Ni21 C16 49.3(8) . . . . ?
Ag9 Ag14 Ni21 C16 -39.1(8) . . . . ?
Ni17 Ag14 Ni21 C16 170.0(8) . . . . ?
Ni9 Ag14 Ni21 C16 105.8(8) . . . . ?
Ni11 Ag14 Ni21 Ni20 -155.66(12) . . . . ?
Ag13 Ag14 Ni21 Ni20 53.51(12) . . . . ?
Ag4 Ag14 Ni21 Ni20 -17.14(18) . . . . ?
Ag10 Ag14 Ni21 Ni20 -58.97(9) . . . . ?
Ag1 Ag14 Ni21 Ni20 1.08(9) . . . . ?
Ag9 Ag14 Ni21 Ni20 -87.31(11) . . . . ?
Ni17 Ag14 Ni21 Ni20 121.79(19) . . . . ?
Ni9 Ag14 Ni21 Ni20 57.61(10) . . . . ?
Ni11 Ag14 Ni21 Ni9 146.74(12) . . . . ?
Ag13 Ag14 Ni21 Ni9 -4.09(10) . . . . ?
Ag4 Ag14 Ni21 Ni9 -74.74(14) . . . . ?
Ag10 Ag14 Ni21 Ni9 -116.57(10) . . . . ?
Ag1 Ag14 Ni21 Ni9 -56.52(8) . . . . ?
Ag9 Ag14 Ni21 Ni9 -144.92(9) . . . . ?
Ni17 Ag14 Ni21 Ni9 64.2(2) . . . . ?
Ni11 Ag14 Ni21 Ag10 -96.69(12) . . . . ?
Ag13 Ag14 Ni21 Ag10 112.48(8) . . . . ?
Ag4 Ag14 Ni21 Ag10 41.83(13) . . . . ?
Ag1 Ag14 Ni21 Ag10 60.05(6) . . . . ?
Ag9 Ag14 Ni21 Ag10 -28.34(8) . . . . ?
Ni17 Ag14 Ni21 Ag10 -179.24(19) . . . . ?
Ni9 Ag14 Ni21 Ag10 116.57(9) . . . . ?
Ni10 Ag10 Ni21 C40 -0.4(7) . . . . ?
Ag8 Ag10 Ni21 C40 153.5(7) . . . . ?
Ag2 Ag10 Ni21 C40 -135.0(7) . . . . ?
Ag1 Ag10 Ni21 C40 -154.1(7) . . . . ?
Ag14 Ag10 Ni21 C40 -93.4(7) . . . . ?
Ag9 Ag10 Ni21 C40 -65.7(7) . . . . ?
Ni18 Ag10 Ni21 C40 86.3(8) . . . . ?
Ni20 Ag10 Ni21 C40 149.7(7) . . . . ?
Ni10 Ag10 Ni21 C10 108.8(9) . . . . ?
Ag8 Ag10 Ni21 C10 -97.3(9) . . . . ?
Ag2 Ag10 Ni21 C10 -25.8(9) . . . . ?
Ag1 Ag10 Ni21 C10 -44.9(9) . . . . ?
Ag14 Ag10 Ni21 C10 15.8(9) . . . . ?
Ag9 Ag10 Ni21 C10 43.5(9) . . . . ?
Ni18 Ag10 Ni21 C10 -164.5(9) . . . . ?
Ni20 Ag10 Ni21 C10 -101.1(9) . . . . ?
Ni10 Ag10 Ni21 C16 -95.3(6) . . . . ?
Ag8 Ag10 Ni21 C16 58.5(6) . . . . ?
Ag2 Ag10 Ni21 C16 130.0(6) . . . . ?
Ag1 Ag10 Ni21 C16 110.9(6) . . . . ?
Ag14 Ag10 Ni21 C16 171.7(6) . . . . ?
Ag9 Ag10 Ni21 C16 -160.6(6) . . . . ?
Ni18 Ag10 Ni21 C16 -8.6(7) . . . . ?
Ni20 Ag10 Ni21 C16 54.8(6) . . . . ?
Ni10 Ag10 Ni21 Ni20 -150.13(12) . . . . ?
Ag8 Ag10 Ni21 Ni20 3.74(9) . . . . ?
Ag2 Ag10 Ni21 Ni20 75.25(14) . . . . ?
Ag1 Ag10 Ni21 Ni20 56.16(8) . . . . ?
Ag14 Ag10 Ni21 Ni20 116.90(9) . . . . ?
Ag9 Ag10 Ni21 Ni20 144.57(8) . . . . ?
Ni18 Ag10 Ni21 Ni20 -63.4(2) . . . . ?
Ni10 Ag10 Ni21 Ni9 152.37(12) . . . . ?
Ag8 Ag10 Ni21 Ni9 -53.76(12) . . . . ?
Ag2 Ag10 Ni21 Ni9 17.74(18) . . . . ?
Ag1 Ag10 Ni21 Ni9 -1.34(9) . . . . ?
Ag14 Ag10 Ni21 Ni9 59.40(9) . . . . ?
Ag9 Ag10 Ni21 Ni9 87.07(11) . . . . ?
Ni18 Ag10 Ni21 Ni9 -120.9(2) . . . . ?
Ni20 Ag10 Ni21 Ni9 -57.50(10) . . . . ?
Ni10 Ag10 Ni21 Ag14 92.97(12) . . . . ?
Ag8 Ag10 Ni21 Ag14 -113.16(7) . . . . ?
Ag2 Ag10 Ni21 Ag14 -41.65(13) . . . . ?
Ag1 Ag10 Ni21 Ag14 -60.74(6) . . . . ?
Ag9 Ag10 Ni21 Ag14 27.67(7) . . . . ?
Ni18 Ag10 Ni21 Ag14 179.7(2) . . . . ?
Ni20 Ag10 Ni21 Ag14 -116.90(9) . . . . ?
C24 Ni16 Ni22 C9 -18.3(14) . . . . ?
C30 Ni16 Ni22 C9 146.3(10) . . . . ?
Ni9 Ni16 Ni22 C9 162.5(8) . . . . ?
Ag13 Ni16 Ni22 C9 -136.6(8) . . . . ?
Ag11 Ni16 Ni22 C9 -81.1(8) . . . . ?
C24 Ni16 Ni22 C22 -24.7(15) . . . . ?
C30 Ni16 Ni22 C22 139.9(12) . . . . ?
C9 Ni16 Ni22 C22 -6.4(13) . . . . ?
Ni9 Ni16 Ni22 C22 156.1(10) . . . . ?
Ag13 Ni16 Ni22 C22 -143.0(10) . . . . ?
Ag11 Ni16 Ni22 C22 -87.5(10) . . . . ?
C24 Ni16 Ni22 C8 -143.4(12) . . . . ?
C30 Ni16 Ni22 C8 21.2(8) . . . . ?
C9 Ni16 Ni22 C8 -125.1(10) . . . . ?
Ni9 Ni16 Ni22 C8 37.4(6) . . . . ?
Ag13 Ni16 Ni22 C8 98.3(6) . . . . ?
Ag11 Ni16 Ni22 C8 153.9(6) . . . . ?
C24 Ni16 Ni22 Ni8 138.5(13) . . . . ?
C30 Ni16 Ni22 Ni8 -56.9(10) . . . . ?
C9 Ni16 Ni22 Ni8 156.8(11) . . . . ?
Ni9 Ni16 Ni22 Ni8 -40.7(7) . . . . ?
Ag13 Ni16 Ni22 Ni8 20.2(8) . . . . ?
Ag11 Ni16 Ni22 Ni8 75.7(7) . . . . ?
C24 Ni16 Ni22 Ni20 175.6(11) . . . . ?
C30 Ni16 Ni22 Ni20 -19.8(6) . . . . ?
C9 Ni16 Ni22 Ni20 -166.1(8) . . . . ?
Ni9 Ni16 Ni22 Ni20 -3.61(12) . . . . ?
Ag13 Ni16 Ni22 Ni20 57.33(14) . . . . ?
Ag11 Ni16 Ni22 Ni20 112.84(12) . . . . ?
C24 Ni16 Ni22 Ni9 179.2(11) . . . . ?
C30 Ni16 Ni22 Ni9 -16.2(6) . . . . ?
C9 Ni16 Ni22 Ni9 -162.5(8) . . . . ?
Ag13 Ni16 Ni22 Ni9 60.93(10) . . . . ?
Ag11 Ni16 Ni22 Ni9 116.44(10) . . . . ?
C24 Ni16 Ni22 Ag1 120.1(11) . . . . ?
C30 Ni16 Ni22 Ag1 -75.4(6) . . . . ?
C9 Ni16 Ni22 Ag1 138.4(8) . . . . ?
Ni9 Ni16 Ni22 Ag1 -59.16(8) . . . . ?
Ag13 Ni16 Ni22 Ag1 1.77(10) . . . . ?
Ag11 Ni16 Ni22 Ag1 57.28(7) . . . . ?
C24 Ni16 Ni22 Ag12 67.7(11) . . . . ?
C30 Ni16 Ni22 Ag12 -127.7(6) . . . . ?
C9 Ni16 Ni22 Ag12 86.0(8) . . . . ?
Ni9 Ni16 Ni22 Ag12 -111.54(12) . . . . ?
Ag13 Ni16 Ni22 Ag12 -50.60(14) . . . . ?
Ag11 Ni16 Ni22 Ag12 4.91(10) . . . . ?
C24 Ni16 Ni22 Ag11 62.8(11) . . . . ?
C30 Ni16 Ni22 Ag11 -132.7(6) . . . . ?
C9 Ni16 Ni22 Ag11 81.1(8) . . . . ?
Ni9 Ni16 Ni22 Ag11 -116.44(10) . . . . ?
Ag13 Ni16 Ni22 Ag11 -55.51(8) . . . . ?
C39 Ni8 Ni22 C9 11.2(16) . . . . ?
C6 Ni8 Ni22 C9 -142.6(11) . . . . ?
C22 Ni8 Ni22 C9 -13.5(13) . . . . ?
Ni20 Ni8 Ni22 C9 -166.7(10) . . . . ?
Ag8 Ni8 Ni22 C9 131.6(10) . . . . ?
Ag12 Ni8 Ni22 C9 76.0(10) . . . . ?
C39 Ni8 Ni22 C22 24.8(15) . . . . ?
C6 Ni8 Ni22 C22 -129.1(10) . . . . ?
Ni20 Ni8 Ni22 C22 -153.2(8) . . . . ?
Ag8 Ni8 Ni22 C22 145.1(8) . . . . ?
Ag12 Ni8 Ni22 C22 89.6(8) . . . . ?
C39 Ni8 Ni22 C8 140.8(14) . . . . ?
C6 Ni8 Ni22 C8 -13.0(8) . . . . ?
C22 Ni8 Ni22 C8 116.0(10) . . . . ?
Ni20 Ni8 Ni22 C8 -37.1(6) . . . . ?
Ag8 Ni8 Ni22 C8 -98.8(6) . . . . ?
Ag12 Ni8 Ni22 C8 -154.4(6) . . . . ?
C39 Ni8 Ni22 Ni16 -141.2(14) . . . . ?
C6 Ni8 Ni22 Ni16 65.0(10) . . . . ?
C22 Ni8 Ni22 Ni16 -166.0(11) . . . . ?
Ni20 Ni8 Ni22 Ni16 40.9(7) . . . . ?
Ag8 Ni8 Ni22 Ni16 -20.8(8) . . . . ?
Ag12 Ni8 Ni22 Ni16 -76.4(7) . . . . ?
C39 Ni8 Ni22 Ni20 177.9(13) . . . . ?
C6 Ni8 Ni22 Ni20 24.1(6) . . . . ?
C22 Ni8 Ni22 Ni20 153.2(8) . . . . ?
Ag8 Ni8 Ni22 Ni20 -61.70(10) . . . . ?
Ag12 Ni8 Ni22 Ni20 -117.25(10) . . . . ?
C39 Ni8 Ni22 Ni9 -178.2(13) . . . . ?
C6 Ni8 Ni22 Ni9 28.0(6) . . . . ?
C22 Ni8 Ni22 Ni9 157.1(8) . . . . ?
Ni20 Ni8 Ni22 Ni9 3.92(12) . . . . ?
Ag8 Ni8 Ni22 Ni9 -57.77(14) . . . . ?
Ag12 Ni8 Ni22 Ni9 -113.33(12) . . . . ?
C39 Ni8 Ni22 Ag1 -122.7(13) . . . . ?
C6 Ni8 Ni22 Ag1 83.4(6) . . . . ?
C22 Ni8 Ni22 Ag1 -147.5(8) . . . . ?
Ni20 Ni8 Ni22 Ag1 59.35(8) . . . . ?
Ag8 Ni8 Ni22 Ag1 -2.34(10) . . . . ?
Ag12 Ni8 Ni22 Ag1 -57.90(6) . . . . ?
C39 Ni8 Ni22 Ag12 -64.8(13) . . . . ?
C6 Ni8 Ni22 Ag12 141.3(6) . . . . ?
C22 Ni8 Ni22 Ag12 -89.6(8) . . . . ?
Ni20 Ni8 Ni22 Ag12 117.25(10) . . . . ?
Ag8 Ni8 Ni22 Ag12 55.56(8) . . . . ?
C39 Ni8 Ni22 Ag11 -71.1(13) . . . . ?
C6 Ni8 Ni22 Ag11 135.1(6) . . . . ?
C22 Ni8 Ni22 Ag11 -95.9(8) . . . . ?
Ni20 Ni8 Ni22 Ag11 110.99(12) . . . . ?
Ag8 Ni8 Ni22 Ag11 49.29(14) . . . . ?
Ag12 Ni8 Ni22 Ag11 -6.27(10) . . . . ?
C6 Ni20 Ni22 C9 127(2) . . . . ?
C16 Ni20 Ni22 C9 1(3) . . . . ?
C8 Ni20 Ni22 C9 25(2) . . . . ?
Ni21 Ni20 Ni22 C9 -38(2) . . . . ?
Ni8 Ni20 Ni22 C9 151(2) . . . . ?
Ni9 Ni20 Ni22 C9 -33(2) . . . . ?
Ag1 Ni20 Ni22 C9 -106(2) . . . . ?
Ag10 Ni20 Ni22 C9 -108(2) . . . . ?
Ag8 Ni20 Ni22 C9 -159(2) . . . . ?
C6 Ni20 Ni22 C22 -2.3(9) . . . . ?
C16 Ni20 Ni22 C22 -129(2) . . . . ?
C8 Ni20 Ni22 C22 -104.5(10) . . . . ?
Ni21 Ni20 Ni22 C22 -168.1(7) . . . . ?
Ni8 Ni20 Ni22 C22 21.1(7) . . . . ?
Ni9 Ni20 Ni22 C22 -163.0(7) . . . . ?
Ag1 Ni20 Ni22 C22 124.3(7) . . . . ?
Ag10 Ni20 Ni22 C22 122.6(7) . . . . ?
Ag8 Ni20 Ni22 C22 71.2(7) . . . . ?
C6 Ni20 Ni22 C8 102.2(10) . . . . ?
C16 Ni20 Ni22 C8 -24(2) . . . . ?
Ni21 Ni20 Ni22 C8 -63.6(8) . . . . ?
Ni8 Ni20 Ni22 C8 125.7(8) . . . . ?
Ni9 Ni20 Ni22 C8 -58.5(8) . . . . ?
Ag1 Ni20 Ni22 C8 -131.2(8) . . . . ?
Ag10 Ni20 Ni22 C8 -132.8(8) . . . . ?
Ag8 Ni20 Ni22 C8 175.7(8) . . . . ?
C6 Ni20 Ni22 Ni16 164.2(6) . . . . ?
C16 Ni20 Ni22 Ni16 38(2) . . . . ?
C8 Ni20 Ni22 Ni16 62.0(8) . . . . ?
Ni21 Ni20 Ni22 Ni16 -1.57(18) . . . . ?
Ni8 Ni20 Ni22 Ni16 -172.32(15) . . . . ?
Ni9 Ni20 Ni22 Ni16 3.52(12) . . . . ?
Ag1 Ni20 Ni22 Ni16 -69.20(11) . . . . ?
Ag10 Ni20 Ni22 Ni16 -70.82(16) . . . . ?
Ag8 Ni20 Ni22 Ni16 -122.28(12) . . . . ?
C6 Ni20 Ni22 Ni8 -23.5(6) . . . . ?
C16 Ni20 Ni22 Ni8 -150(2) . . . . ?
C8 Ni20 Ni22 Ni8 -125.7(8) . . . . ?
Ni21 Ni20 Ni22 Ni8 170.75(15) . . . . ?
Ni9 Ni20 Ni22 Ni8 175.84(13) . . . . ?
Ag1 Ni20 Ni22 Ni8 103.12(10) . . . . ?
Ag10 Ni20 Ni22 Ni8 101.50(13) . . . . ?
Ag8 Ni20 Ni22 Ni8 50.04(9) . . . . ?
C6 Ni20 Ni22 Ni9 160.7(6) . . . . ?
C16 Ni20 Ni22 Ni9 34(2) . . . . ?
C8 Ni20 Ni22 Ni9 58.5(8) . . . . ?
Ni21 Ni20 Ni22 Ni9 -5.09(12) . . . . ?
Ni8 Ni20 Ni22 Ni9 -175.84(13) . . . . ?
Ag1 Ni20 Ni22 Ni9 -72.72(8) . . . . ?
Ag10 Ni20 Ni22 Ni9 -74.34(12) . . . . ?
Ag8 Ni20 Ni22 Ni9 -125.80(10) . . . . ?
C6 Ni20 Ni22 Ag1 -126.6(6) . . . . ?
C16 Ni20 Ni22 Ag1 107(2) . . . . ?
C8 Ni20 Ni22 Ag1 131.2(8) . . . . ?
Ni21 Ni20 Ni22 Ag1 67.63(12) . . . . ?
Ni8 Ni20 Ni22 Ag1 -103.12(10) . . . . ?
Ni9 Ni20 Ni22 Ag1 72.72(8) . . . . ?
Ag10 Ni20 Ni22 Ag1 -1.62(10) . . . . ?
Ag8 Ni20 Ni22 Ag1 -53.08(6) . . . . ?
C6 Ni20 Ni22 Ag12 -74.0(6) . . . . ?
C16 Ni20 Ni22 Ag12 159(2) . . . . ?
C8 Ni20 Ni22 Ag12 -176.2(8) . . . . ?
Ni21 Ni20 Ni22 Ag12 120.25(12) . . . . ?
Ni8 Ni20 Ni22 Ag12 -50.50(9) . . . . ?
Ni9 Ni20 Ni22 Ag12 125.34(10) . . . . ?
Ag1 Ni20 Ni22 Ag12 52.63(7) . . . . ?
Ag10 Ni20 Ni22 Ag12 51.00(12) . . . . ?
Ag8 Ni20 Ni22 Ag12 -0.46(8) . . . . ?
C6 Ni20 Ni22 Ag11 -127.4(6) . . . . ?
C16 Ni20 Ni22 Ag11 106(2) . . . . ?
C8 Ni20 Ni22 Ag11 130.4(8) . . . . ?
Ni21 Ni20 Ni22 Ag11 66.77(16) . . . . ?
Ni8 Ni20 Ni22 Ag11 -103.98(13) . . . . ?
Ni9 Ni20 Ni22 Ag11 71.86(12) . . . . ?
Ag1 Ni20 Ni22 Ag11 -0.86(10) . . . . ?
Ag10 Ni20 Ni22 Ag11 -2.48(17) . . . . ?
Ag8 Ni20 Ni22 Ag11 -53.94(12) . . . . ?
C30 Ni9 Ni22 C9 0.8(9) . . . . ?
C10 Ni9 Ni22 C9 125.4(19) . . . . ?
C8 Ni9 Ni22 C9 110.1(10) . . . . ?
Ni16 Ni9 Ni22 C9 -14.1(7) . . . . ?
Ni21 Ni9 Ni22 C9 174.8(7) . . . . ?
Ni20 Ni9 Ni22 C9 169.8(7) . . . . ?
Ag1 Ni9 Ni22 C9 -118.1(7) . . . . ?
Ag13 Ni9 Ni22 C9 -65.2(7) . . . . ?
Ag14 Ni9 Ni22 C9 -116.7(7) . . . . ?
C30 Ni9 Ni22 C22 -124.1(17) . . . . ?
C10 Ni9 Ni22 C22 1(2) . . . . ?
C8 Ni9 Ni22 C22 -14.8(18) . . . . ?
Ni16 Ni9 Ni22 C22 -138.9(17) . . . . ?
Ni21 Ni9 Ni22 C22 49.9(17) . . . . ?
Ni20 Ni9 Ni22 C22 44.9(17) . . . . ?
Ag1 Ni9 Ni22 C22 117.0(17) . . . . ?
Ag13 Ni9 Ni22 C22 170.0(16) . . . . ?
Ag14 Ni9 Ni22 C22 118.4(16) . . . . ?
C30 Ni9 Ni22 C8 -109.3(9) . . . . ?
C10 Ni9 Ni22 C8 15(2) . . . . ?
Ni16 Ni9 Ni22 C8 -124.1(8) . . . . ?
Ni21 Ni9 Ni22 C8 64.7(8) . . . . ?
Ni20 Ni9 Ni22 C8 59.7(8) . . . . ?
Ag1 Ni9 Ni22 C8 131.8(8) . . . . ?
Ag13 Ni9 Ni22 C8 -175.2(8) . . . . ?
Ag14 Ni9 Ni22 C8 133.2(8) . . . . ?
C30 Ni9 Ni22 Ni16 14.9(6) . . . . ?
C10 Ni9 Ni22 Ni16 139.4(18) . . . . ?
C8 Ni9 Ni22 Ni16 124.1(8) . . . . ?
Ni21 Ni9 Ni22 Ni16 -171.13(15) . . . . ?
Ni20 Ni9 Ni22 Ni16 -176.18(12) . . . . ?
Ag1 Ni9 Ni22 Ni16 -104.07(10) . . . . ?
Ag13 Ni9 Ni22 Ni16 -51.11(9) . . . . ?
Ag14 Ni9 Ni22 Ni16 -102.66(12) . . . . ?
C30 Ni9 Ni22 Ni8 -172.8(6) . . . . ?
C10 Ni9 Ni22 Ni8 -48.2(18) . . . . ?
C8 Ni9 Ni22 Ni8 -63.5(8) . . . . ?
Ni16 Ni9 Ni22 Ni8 172.35(15) . . . . ?
Ni21 Ni9 Ni22 Ni8 1.22(18) . . . . ?
Ni20 Ni9 Ni22 Ni8 -3.83(12) . . . . ?
Ag1 Ni9 Ni22 Ni8 68.28(11) . . . . ?
Ag13 Ni9 Ni22 Ni8 121.24(11) . . . . ?
Ag14 Ni9 Ni22 Ni8 69.69(15) . . . . ?
C30 Ni9 Ni22 Ni20 -169.0(6) . . . . ?
C10 Ni9 Ni22 Ni20 -44.4(18) . . . . ?
C8 Ni9 Ni22 Ni20 -59.7(8) . . . . ?
Ni16 Ni9 Ni22 Ni20 176.18(12) . . . . ?
Ni21 Ni9 Ni22 Ni20 5.05(12) . . . . ?
Ag1 Ni9 Ni22 Ni20 72.11(8) . . . . ?
Ag13 Ni9 Ni22 Ni20 125.07(10) . . . . ?
Ag14 Ni9 Ni22 Ni20 73.52(11) . . . . ?
C30 Ni9 Ni22 Ag1 118.9(6) . . . . ?
C10 Ni9 Ni22 Ag1 -116.5(18) . . . . ?
C8 Ni9 Ni22 Ag1 -131.8(8) . . . . ?
Ni16 Ni9 Ni22 Ag1 104.07(10) . . . . ?
Ni21 Ni9 Ni22 Ag1 -67.05(12) . . . . ?
Ni20 Ni9 Ni22 Ag1 -72.11(8) . . . . ?
Ag13 Ni9 Ni22 Ag1 52.97(6) . . . . ?
Ag14 Ni9 Ni22 Ag1 1.42(9) . . . . ?
C30 Ni9 Ni22 Ag12 118.2(6) . . . . ?
C10 Ni9 Ni22 Ag12 -117.2(18) . . . . ?
C8 Ni9 Ni22 Ag12 -132.5(8) . . . . ?
Ni16 Ni9 Ni22 Ag12 103.39(13) . . . . ?
Ni21 Ni9 Ni22 Ag12 -67.74(16) . . . . ?
Ni20 Ni9 Ni22 Ag12 -72.79(12) . . . . ?
Ag1 Ni9 Ni22 Ag12 -0.68(9) . . . . ?
Ag13 Ni9 Ni22 Ag12 52.28(12) . . . . ?
Ag14 Ni9 Ni22 Ag12 0.73(16) . . . . ?
C30 Ni9 Ni22 Ag11 65.5(6) . . . . ?
C10 Ni9 Ni22 Ag11 -169.9(18) . . . . ?
C8 Ni9 Ni22 Ag11 174.8(8) . . . . ?
Ni16 Ni9 Ni22 Ag11 50.62(9) . . . . ?
Ni21 Ni9 Ni22 Ag11 -120.50(12) . . . . ?
Ni20 Ni9 Ni22 Ag11 -125.56(10) . . . . ?
Ag1 Ni9 Ni22 Ag11 -53.45(6) . . . . ?
Ag13 Ni9 Ni22 Ag11 -0.48(8) . . . . ?
Ag14 Ni9 Ni22 Ag11 -52.03(11) . . . . ?
Ni20 Ag1 Ni22 C9 159.3(8) . . . . ?
Ni9 Ag1 Ni22 C9 91.7(8) . . . . ?
Ag10 Ag1 Ni22 C9 161.0(8) . . . . ?
Ag12 Ag1 Ni22 C9 -87.6(8) . . . . ?
Ag8 Ag1 Ni22 C9 -143.8(8) . . . . ?
Ag13 Ag1 Ni22 C9 35.8(8) . . . . ?
Ag14 Ag1 Ni22 C9 90.2(8) . . . . ?
Ag11 Ag1 Ni22 C9 -19.9(8) . . . . ?
Ag3 Ag1 Ni22 C9 -53.4(8) . . . . ?
Ag2 Ag1 Ni22 C9 -121.4(8) . . . . ?
Ag4 Ag1 Ni22 C9 13.6(8) . . . . ?
Ni20 Ag1 Ni22 C22 -85.9(8) . . . . ?
Ni9 Ag1 Ni22 C22 -153.5(8) . . . . ?
Ag10 Ag1 Ni22 C22 -84.2(8) . . . . ?
Ag12 Ag1 Ni22 C22 27.1(8) . . . . ?
Ag8 Ag1 Ni22 C22 -29.1(8) . . . . ?
Ag13 Ag1 Ni22 C22 150.5(8) . . . . ?
Ag14 Ag1 Ni22 C22 -155.0(8) . . . . ?
Ag11 Ag1 Ni22 C22 94.9(8) . . . . ?
Ag3 Ag1 Ni22 C22 61.3(8) . . . . ?
Ag2 Ag1 Ni22 C22 -6.6(8) . . . . ?
Ag4 Ag1 Ni22 C22 128.3(8) . . . . ?
Ni20 Ag1 Ni22 C8 34.2(6) . . . . ?
Ni9 Ag1 Ni22 C8 -33.4(6) . . . . ?
Ag10 Ag1 Ni22 C8 35.9(6) . . . . ?
Ag12 Ag1 Ni22 C8 147.3(6) . . . . ?
Ag8 Ag1 Ni22 C8 91.1(6) . . . . ?
Ag13 Ag1 Ni22 C8 -89.3(6) . . . . ?
Ag14 Ag1 Ni22 C8 -34.9(6) . . . . ?
Ag11 Ag1 Ni22 C8 -144.9(6) . . . . ?
Ag3 Ag1 Ni22 C8 -178.5(6) . . . . ?
Ag2 Ag1 Ni22 C8 113.5(6) . . . . ?
Ag4 Ag1 Ni22 C8 -111.5(6) . . . . ?
Ni20 Ag1 Ni22 Ni16 121.91(11) . . . . ?
Ni9 Ag1 Ni22 Ni16 54.30(9) . . . . ?
Ag10 Ag1 Ni22 Ni16 123.61(9) . . . . ?
Ag12 Ag1 Ni22 Ni16 -125.03(10) . . . . ?
Ag8 Ag1 Ni22 Ni16 178.76(9) . . . . ?
Ag13 Ag1 Ni22 Ni16 -1.64(9) . . . . ?
Ag14 Ag1 Ni22 Ni16 52.82(11) . . . . ?
Ag11 Ag1 Ni22 Ni16 -57.24(8) . . . . ?
Ag3 Ag1 Ni22 Ni16 -90.84(10) . . . . ?
Ag2 Ag1 Ni22 Ni16 -158.78(12) . . . . ?
Ag4 Ag1 Ni22 Ni16 -23.81(17) . . . . ?
Ni20 Ag1 Ni22 Ni8 -54.72(9) . . . . ?
Ni9 Ag1 Ni22 Ni8 -122.33(11) . . . . ?
Ag10 Ag1 Ni22 Ni8 -53.02(11) . . . . ?
Ag12 Ag1 Ni22 Ni8 58.35(8) . . . . ?
Ag8 Ag1 Ni22 Ni8 2.14(9) . . . . ?
Ag13 Ag1 Ni22 Ni8 -178.27(9) . . . . ?
Ag14 Ag1 Ni22 Ni8 -123.80(9) . . . . ?
Ag11 Ag1 Ni22 Ni8 126.13(10) . . . . ?
Ag3 Ag1 Ni22 Ni8 92.53(9) . . . . ?
Ag2 Ag1 Ni22 Ni8 24.60(17) . . . . ?
Ag4 Ag1 Ni22 Ni8 159.56(13) . . . . ?
Ni9 Ag1 Ni22 Ni20 -67.61(9) . . . . ?
Ag10 Ag1 Ni22 Ni20 1.70(10) . . . . ?
Ag12 Ag1 Ni22 Ni20 113.07(9) . . . . ?
Ag8 Ag1 Ni22 Ni20 56.86(8) . . . . ?
Ag13 Ag1 Ni22 Ni20 -123.54(8) . . . . ?
Ag14 Ag1 Ni22 Ni20 -69.08(9) . . . . ?
Ag11 Ag1 Ni22 Ni20 -179.15(10) . . . . ?
Ag3 Ag1 Ni22 Ni20 147.25(9) . . . . ?
Ag2 Ag1 Ni22 Ni20 79.32(15) . . . . ?
Ag4 Ag1 Ni22 Ni20 -145.72(14) . . . . ?
Ni20 Ag1 Ni22 Ni9 67.61(9) . . . . ?
Ag10 Ag1 Ni22 Ni9 69.31(10) . . . . ?
Ag12 Ag1 Ni22 Ni9 -179.32(9) . . . . ?
Ag8 Ag1 Ni22 Ni9 124.46(8) . . . . ?
Ag13 Ag1 Ni22 Ni9 -55.94(7) . . . . ?
Ag14 Ag1 Ni22 Ni9 -1.47(9) . . . . ?
Ag11 Ag1 Ni22 Ni9 -111.54(8) . . . . ?
Ag3 Ag1 Ni22 Ni9 -145.14(8) . . . . ?
Ag2 Ag1 Ni22 Ni9 146.93(14) . . . . ?
Ag4 Ag1 Ni22 Ni9 -78.11(15) . . . . ?
Ni20 Ag1 Ni22 Ag12 -113.07(9) . . . . ?
Ni9 Ag1 Ni22 Ag12 179.32(9) . . . . ?
Ag10 Ag1 Ni22 Ag12 -111.36(8) . . . . ?
Ag8 Ag1 Ni22 Ag12 -56.21(6) . . . . ?
Ag13 Ag1 Ni22 Ag12 123.39(6) . . . . ?
Ag14 Ag1 Ni22 Ag12 177.85(8) . . . . ?
Ag11 Ag1 Ni22 Ag12 67.78(6) . . . . ?
Ag3 Ag1 Ni22 Ag12 34.19(7) . . . . ?
Ag2 Ag1 Ni22 Ag12 -33.75(14) . . . . ?
Ag4 Ag1 Ni22 Ag12 101.22(14) . . . . ?
Ni20 Ag1 Ni22 Ag11 179.15(10) . . . . ?
Ni9 Ag1 Ni22 Ag11 111.54(8) . . . . ?
Ag10 Ag1 Ni22 Ag11 -179.15(8) . . . . ?
Ag12 Ag1 Ni22 Ag11 -67.78(6) . . . . ?
Ag8 Ag1 Ni22 Ag11 -123.99(7) . . . . ?
Ag13 Ag1 Ni22 Ag11 55.61(6) . . . . ?
Ag14 Ag1 Ni22 Ag11 110.07(8) . . . . ?
Ag3 Ag1 Ni22 Ag11 -33.60(7) . . . . ?
Ag2 Ag1 Ni22 Ag11 -101.53(14) . . . . ?
Ag4 Ag1 Ni22 Ag11 33.43(14) . . . . ?
Ni1 Ag12 Ni22 C9 -27.9(8) . . . . ?
Ni8 Ag12 Ni22 C9 -138.8(7) . . . . ?
Ag11 Ag12 Ni22 C9 47.8(7) . . . . ?
Ag1 Ag12 Ni22 C9 119.1(7) . . . . ?
Ag3 Ag12 Ni22 C9 83.4(7) . . . . ?
Ag6 Ag12 Ni22 C9 150.0(7) . . . . ?
Ag8 Ag12 Ni22 C9 173.7(7) . . . . ?
Ni4 Ag12 Ni22 C9 20.8(7) . . . . ?
Ni1 Ag12 Ni22 C22 55.8(7) . . . . ?
Ni8 Ag12 Ni22 C22 -55.1(6) . . . . ?
Ag11 Ag12 Ni22 C22 131.5(6) . . . . ?
Ag1 Ag12 Ni22 C22 -157.2(6) . . . . ?
Ag3 Ag12 Ni22 C22 167.0(6) . . . . ?
Ag6 Ag12 Ni22 C22 -126.3(6) . . . . ?
Ag8 Ag12 Ni22 C22 -102.6(6) . . . . ?
Ni4 Ag12 Ni22 C22 104.4(6) . . . . ?
Ni1 Ag12 Ni22 C8 154.3(9) . . . . ?
Ni8 Ag12 Ni22 C8 43.4(9) . . . . ?
Ag11 Ag12 Ni22 C8 -129.9(9) . . . . ?
Ag1 Ag12 Ni22 C8 -58.7(9) . . . . ?
Ag3 Ag12 Ni22 C8 -94.4(9) . . . . ?
Ag6 Ag12 Ni22 C8 -27.8(9) . . . . ?
Ag8 Ag12 Ni22 C8 -4.1(9) . . . . ?
Ni4 Ag12 Ni22 C8 -157.0(9) . . . . ?
Ni1 Ag12 Ni22 Ni16 -80.7(3) . . . . ?
Ni8 Ag12 Ni22 Ni16 168.37(16) . . . . ?
Ag11 Ag12 Ni22 Ni16 -5.02(10) . . . . ?
Ag1 Ag12 Ni22 Ni16 66.27(11) . . . . ?
Ag3 Ag12 Ni22 Ni16 30.49(14) . . . . ?
Ag6 Ag12 Ni22 Ni16 97.13(16) . . . . ?
Ag8 Ag12 Ni22 Ni16 120.86(12) . . . . ?
Ni4 Ag12 Ni22 Ni16 -32.11(15) . . . . ?
Ni1 Ag12 Ni22 Ni8 110.9(2) . . . . ?
Ag11 Ag12 Ni22 Ni8 -173.39(10) . . . . ?
Ag1 Ag12 Ni22 Ni8 -102.11(9) . . . . ?
Ag3 Ag12 Ni22 Ni8 -137.88(10) . . . . ?
Ag6 Ag12 Ni22 Ni8 -71.24(15) . . . . ?
Ag8 Ag12 Ni22 Ni8 -47.51(8) . . . . ?
Ni4 Ag12 Ni22 Ni8 159.51(10) . . . . ?
Ni1 Ag12 Ni22 Ni20 158.9(2) . . . . ?
Ni8 Ag12 Ni22 Ni20 47.98(9) . . . . ?
Ag11 Ag12 Ni22 Ni20 -125.41(10) . . . . ?
Ag1 Ag12 Ni22 Ni20 -54.13(8) . . . . ?
Ag3 Ag12 Ni22 Ni20 -89.90(9) . . . . ?
Ag6 Ag12 Ni22 Ni20 -23.26(17) . . . . ?
Ag8 Ag12 Ni22 Ni20 0.47(8) . . . . ?
Ni4 Ag12 Ni22 Ni20 -152.51(9) . . . . ?
Ni1 Ag12 Ni22 Ni9 -146.3(2) . . . . ?
Ni8 Ag12 Ni22 Ni9 102.81(13) . . . . ?
Ag11 Ag12 Ni22 Ni9 -70.59(11) . . . . ?
Ag1 Ag12 Ni22 Ni9 0.70(9) . . . . ?
Ag3 Ag12 Ni22 Ni9 -35.08(13) . . . . ?
Ag6 Ag12 Ni22 Ni9 31.57(19) . . . . ?
Ag8 Ag12 Ni22 Ni9 55.29(11) . . . . ?
Ni4 Ag12 Ni22 Ni9 -97.68(12) . . . . ?
Ni1 Ag12 Ni22 Ag1 -147.0(2) . . . . ?
Ni8 Ag12 Ni22 Ag1 102.11(9) . . . . ?
Ag11 Ag12 Ni22 Ag1 -71.29(6) . . . . ?
Ag3 Ag12 Ni22 Ag1 -35.78(7) . . . . ?
Ag6 Ag12 Ni22 Ag1 30.87(13) . . . . ?
Ag8 Ag12 Ni22 Ag1 54.59(6) . . . . ?
Ni4 Ag12 Ni22 Ag1 -98.38(9) . . . . ?
Ni1 Ag12 Ni22 Ag11 -75.7(2) . . . . ?
Ni8 Ag12 Ni22 Ag11 173.39(10) . . . . ?
Ag1 Ag12 Ni22 Ag11 71.29(6) . . . . ?
Ag3 Ag12 Ni22 Ag11 35.51(7) . . . . ?
Ag6 Ag12 Ni22 Ag11 102.15(13) . . . . ?
Ag8 Ag12 Ni22 Ag11 125.88(7) . . . . ?
Ni4 Ag12 Ni22 Ag11 -27.09(8) . . . . ?
Ni16 Ag11 Ni22 C9 57.8(8) . . . . ?
Ni3 Ag11 Ni22 C9 -45.4(8) . . . . ?
Ag3 Ag11 Ni22 C9 -163.1(8) . . . . ?
Ag12 Ag11 Ni22 C9 -127.4(8) . . . . ?
Ag7 Ag11 Ni22 C9 129.8(8) . . . . ?
Ag1 Ag11 Ni22 C9 161.4(8) . . . . ?
Ag13 Ag11 Ni22 C9 106.7(8) . . . . ?
Ni4 Ag11 Ni22 C9 -98.6(8) . . . . ?
Ni16 Ag11 Ni22 C22 135.7(7) . . . . ?
Ni3 Ag11 Ni22 C22 32.5(8) . . . . ?
Ag3 Ag11 Ni22 C22 -85.3(7) . . . . ?
Ag12 Ag11 Ni22 C22 -49.5(7) . . . . ?
Ag7 Ag11 Ni22 C22 -152.3(7) . . . . ?
Ag1 Ag11 Ni22 C22 -120.7(7) . . . . ?
Ag13 Ag11 Ni22 C22 -175.4(7) . . . . ?
Ni4 Ag11 Ni22 C22 -20.7(7) . . . . ?
Ni16 Ag11 Ni22 C8 -42.5(9) . . . . ?
Ni3 Ag11 Ni22 C8 -145.8(9) . . . . ?
Ag3 Ag11 Ni22 C8 96.5(9) . . . . ?
Ag12 Ag11 Ni22 C8 132.3(9) . . . . ?
Ag7 Ag11 Ni22 C8 29.4(9) . . . . ?
Ag1 Ag11 Ni22 C8 61.1(9) . . . . ?
Ag13 Ag11 Ni22 C8 6.4(9) . . . . ?
Ni4 Ag11 Ni22 C8 161.1(9) . . . . ?
Ni3 Ag11 Ni22 Ni16 -103.3(3) . . . . ?
Ag3 Ag11 Ni22 Ni16 139.04(10) . . . . ?
Ag12 Ag11 Ni22 Ni16 174.81(11) . . . . ?
Ag7 Ag11 Ni22 Ni16 71.95(15) . . . . ?
Ag1 Ag11 Ni22 Ni16 103.63(10) . . . . ?
Ag13 Ag11 Ni22 Ni16 48.90(9) . . . . ?
Ni4 Ag11 Ni22 Ni16 -156.44(11) . . . . ?
Ni16 Ag11 Ni22 Ni8 -168.37(16) . . . . ?
Ni3 Ag11 Ni22 Ni8 88.4(3) . . . . ?
Ag3 Ag11 Ni22 Ni8 -29.33(14) . . . . ?
Ag12 Ag11 Ni22 Ni8 6.44(10) . . . . ?
Ag7 Ag11 Ni22 Ni8 -96.42(16) . . . . ?
Ag1 Ag11 Ni22 Ni8 -64.74(11) . . . . ?
Ag13 Ag11 Ni22 Ni8 -119.47(12) . . . . ?
Ni4 Ag11 Ni22 Ni8 35.19(15) . . . . ?
Ni16 Ag11 Ni22 Ni20 -102.75(14) . . . . ?
Ni3 Ag11 Ni22 Ni20 154.0(2) . . . . ?
Ag3 Ag11 Ni22 Ni20 36.28(14) . . . . ?
Ag12 Ag11 Ni22 Ni20 72.06(12) . . . . ?
Ag7 Ag11 Ni22 Ni20 -30.8(2) . . . . ?
Ag1 Ag11 Ni22 Ni20 0.87(10) . . . . ?
Ag13 Ag11 Ni22 Ni20 -53.85(12) . . . . ?
Ni4 Ag11 Ni22 Ni20 100.80(13) . . . . ?
Ni16 Ag11 Ni22 Ni9 -48.40(10) . . . . ?
Ni3 Ag11 Ni22 Ni9 -151.7(2) . . . . ?
Ag3 Ag11 Ni22 Ni9 90.64(9) . . . . ?
Ag12 Ag11 Ni22 Ni9 126.41(10) . . . . ?
Ag7 Ag11 Ni22 Ni9 23.54(16) . . . . ?
Ag1 Ag11 Ni22 Ni9 55.22(8) . . . . ?
Ag13 Ag11 Ni22 Ni9 0.50(8) . . . . ?
Ni4 Ag11 Ni22 Ni9 155.16(10) . . . . ?
Ni16 Ag11 Ni22 Ag1 -103.63(10) . . . . ?
Ni3 Ag11 Ni22 Ag1 153.1(2) . . . . ?
Ag3 Ag11 Ni22 Ag1 35.41(7) . . . . ?
Ag12 Ag11 Ni22 Ag1 71.18(6) . . . . ?
Ag7 Ag11 Ni22 Ag1 -31.68(13) . . . . ?
Ag13 Ag11 Ni22 Ag1 -54.73(6) . . . . ?
Ni4 Ag11 Ni22 Ag1 99.93(9) . . . . ?
Ni16 Ag11 Ni22 Ag12 -174.81(11) . . . . ?
Ni3 Ag11 Ni22 Ag12 81.9(3) . . . . ?
Ag3 Ag11 Ni22 Ag12 -35.77(7) . . . . ?
Ag7 Ag11 Ni22 Ag12 -102.86(13) . . . . ?
Ag1 Ag11 Ni22 Ag12 -71.18(6) . . . . ?
Ag13 Ag11 Ni22 Ag12 -125.91(7) . . . . ?
Ni4 Ag11 Ni22 Ag12 28.75(9) . . . . ?
C7 Ni10 Ni23 C35 23.8(15) . . . . ?
C3 Ni10 Ni23 C35 -130.4(11) . . . . ?
Ni18 Ni10 Ni23 C35 -148.6(8) . . . . ?
Ag9 Ni10 Ni23 C35 94.7(8) . . . . ?
Ag10 Ni10 Ni23 C35 151.9(8) . . . . ?
C7 Ni10 Ni23 C29 135.4(14) . . . . ?
C35 Ni10 Ni23 C29 111.5(10) . . . . ?
C3 Ni10 Ni23 C29 -18.9(10) . . . . ?
Ni18 Ni10 Ni23 C29 -37.1(6) . . . . ?
Ag9 Ni10 Ni23 C29 -153.7(6) . . . . ?
Ag10 Ni10 Ni23 C29 -96.6(6) . . . . ?
C7 Ni10 Ni23 C26 14.5(16) . . . . ?
C35 Ni10 Ni23 C26 -9.4(13) . . . . ?
C3 Ni10 Ni23 C26 -139.8(12) . . . . ?
Ni18 Ni10 Ni23 C26 -158.0(10) . . . . ?
Ag9 Ni10 Ni23 C26 85.4(9) . . . . ?
Ag10 Ni10 Ni23 C26 142.5(9) . . . . ?
C7 Ni10 Ni23 Ni5 -119.6(14) . . . . ?
C35 Ni10 Ni23 Ni5 -143.4(11) . . . . ?
C3 Ni10 Ni23 Ni5 86.1(10) . . . . ?
Ni18 Ni10 Ni23 Ni5 67.9(7) . . . . ?
Ag9 Ni10 Ni23 Ni5 -48.7(7) . . . . ?
Ag10 Ni10 Ni23 Ni5 8.5(8) . . . . ?
C7 Ni10 Ni23 Ni24 179.1(12) . . . . ?
C35 Ni10 Ni23 Ni24 155.3(8) . . . . ?
C3 Ni10 Ni23 Ni24 24.9(8) . . . . ?
Ni18 Ni10 Ni23 Ni24 6.66(13) . . . . ?
Ag9 Ni10 Ni23 Ni24 -109.98(13) . . . . ?
Ag10 Ni10 Ni23 Ni24 -52.80(16) . . . . ?
C7 Ni10 Ni23 Ni18 172.5(12) . . . . ?
C35 Ni10 Ni23 Ni18 148.6(8) . . . . ?
C3 Ni10 Ni23 Ni18 18.2(7) . . . . ?
Ag9 Ni10 Ni23 Ni18 -116.63(10) . . . . ?
Ag10 Ni10 Ni23 Ni18 -59.45(10) . . . . ?
C7 Ni10 Ni23 Ag2 -127.6(12) . . . . ?
C35 Ni10 Ni23 Ag2 -151.4(8) . . . . ?
C3 Ni10 Ni23 Ag2 78.1(7) . . . . ?
Ni18 Ni10 Ni23 Ag2 59.91(9) . . . . ?
Ag9 Ni10 Ni23 Ag2 -56.72(7) . . . . ?
Ag10 Ni10 Ni23 Ag2 0.46(10) . . . . ?
C7 Ni10 Ni23 Ag15 -75.5(12) . . . . ?
C35 Ni10 Ni23 Ag15 -99.3(8) . . . . ?
C3 Ni10 Ni23 Ag15 130.3(7) . . . . ?
Ni18 Ni10 Ni23 Ag15 112.03(12) . . . . ?
Ag9 Ni10 Ni23 Ag15 -4.60(10) . . . . ?
Ag10 Ni10 Ni23 Ag15 52.58(13) . . . . ?
C7 Ni10 Ni23 Ag9 -70.9(12) . . . . ?
C35 Ni10 Ni23 Ag9 -94.7(8) . . . . ?
C3 Ni10 Ni23 Ag9 134.9(7) . . . . ?
Ni18 Ni10 Ni23 Ag9 116.63(10) . . . . ?
Ag10 Ni10 Ni23 Ag9 57.18(8) . . . . ?
C34 Ni5 Ni23 C35 -15.1(17) . . . . ?
C26 Ni5 Ni23 C35 5.0(13) . . . . ?
C20 Ni5 Ni23 C35 144.2(11) . . . . ?
Ni24 Ni5 Ni23 C35 156.2(10) . . . . ?
Ag16 Ni5 Ni23 C35 -144.1(10) . . . . ?
Ag15 Ni5 Ni23 C35 -88.2(10) . . . . ?
C34 Ni5 Ni23 C29 -133.8(15) . . . . ?
C26 Ni5 Ni23 C29 -113.8(10) . . . . ?
C20 Ni5 Ni23 C29 25.4(8) . . . . ?
Ni24 Ni5 Ni23 C29 37.5(6) . . . . ?
Ag16 Ni5 Ni23 C29 97.1(6) . . . . ?
Ag15 Ni5 Ni23 C29 153.1(6) . . . . ?
C34 Ni5 Ni23 C26 -20.0(16) . . . . ?
C20 Ni5 Ni23 C26 139.2(10) . . . . ?
Ni24 Ni5 Ni23 C26 151.2(8) . . . . ?
Ag16 Ni5 Ni23 C26 -149.1(8) . . . . ?
Ag15 Ni5 Ni23 C26 -93.2(8) . . . . ?
C34 Ni5 Ni23 Ni10 121.4(15) . . . . ?
C26 Ni5 Ni23 Ni10 141.5(11) . . . . ?
C20 Ni5 Ni23 Ni10 -79.3(9) . . . . ?
Ni24 Ni5 Ni23 Ni10 -67.3(7) . . . . ?
Ag16 Ni5 Ni23 Ni10 -7.6(8) . . . . ?
Ag15 Ni5 Ni23 Ni10 48.3(7) . . . . ?
C34 Ni5 Ni23 Ni24 -171.3(14) . . . . ?
C26 Ni5 Ni23 Ni24 -151.2(8) . . . . ?
C20 Ni5 Ni23 Ni24 -12.1(5) . . . . ?
Ag16 Ni5 Ni23 Ni24 59.65(10) . . . . ?
Ag15 Ni5 Ni23 Ni24 115.59(10) . . . . ?
C34 Ni5 Ni23 Ni18 -176.9(14) . . . . ?
C26 Ni5 Ni23 Ni18 -156.9(8) . . . . ?
C20 Ni5 Ni23 Ni18 -17.7(6) . . . . ?
Ni24 Ni5 Ni23 Ni18 -5.62(13) . . . . ?
Ag16 Ni5 Ni23 Ni18 54.03(15) . . . . ?
Ag15 Ni5 Ni23 Ni18 109.97(13) . . . . ?
C34 Ni5 Ni23 Ag2 129.4(14) . . . . ?
C26 Ni5 Ni23 Ag2 149.4(8) . . . . ?
C20 Ni5 Ni23 Ag2 -71.4(5) . . . . ?
Ni24 Ni5 Ni23 Ag2 -59.32(9) . . . . ?
Ag16 Ni5 Ni23 Ag2 0.33(10) . . . . ?
Ag15 Ni5 Ni23 Ag2 56.27(7) . . . . ?
C34 Ni5 Ni23 Ag15 73.1(14) . . . . ?
C26 Ni5 Ni23 Ag15 93.2(8) . . . . ?
C20 Ni5 Ni23 Ag15 -127.7(5) . . . . ?
Ni24 Ni5 Ni23 Ag15 -115.59(10) . . . . ?
Ag16 Ni5 Ni23 Ag15 -55.94(8) . . . . ?
C34 Ni5 Ni23 Ag9 77.3(14) . . . . ?
C26 Ni5 Ni23 Ag9 97.3(8) . . . . ?
C20 Ni5 Ni23 Ag9 -123.5(5) . . . . ?
Ni24 Ni5 Ni23 Ag9 -111.42(12) . . . . ?
Ag16 Ni5 Ni23 Ag9 -51.77(13) . . . . ?
Ag15 Ni5 Ni23 Ag9 4.17(9) . . . . ?
C17 Ni18 Ni23 C35 -114.7(15) . . . . ?
C3 Ni18 Ni23 C35 7.0(10) . . . . ?
C29 Ni18 Ni23 C35 -101.6(11) . . . . ?
Ni7 Ni18 Ni23 C35 -163.4(7) . . . . ?
Ni10 Ni18 Ni23 C35 24.6(7) . . . . ?
Ni24 Ni18 Ni23 C35 -162.1(7) . . . . ?
Ag2 Ni18 Ni23 C35 125.9(7) . . . . ?
Ag8 Ni18 Ni23 C35 127.3(7) . . . . ?
Ag10 Ni18 Ni23 C35 74.1(7) . . . . ?
C17 Ni18 Ni23 C29 -13.2(16) . . . . ?
C3 Ni18 Ni23 C29 108.5(11) . . . . ?
Ni7 Ni18 Ni23 C29 -61.9(8) . . . . ?
Ni10 Ni18 Ni23 C29 126.2(8) . . . . ?
Ni24 Ni18 Ni23 C29 -60.6(8) . . . . ?
Ag2 Ni18 Ni23 C29 -132.5(8) . . . . ?
Ag8 Ni18 Ni23 C29 -131.1(8) . . . . ?
Ag10 Ni18 Ni23 C29 175.7(8) . . . . ?
C17 Ni18 Ni23 C26 -1(2) . . . . ?
C3 Ni18 Ni23 C26 120.3(18) . . . . ?
C29 Ni18 Ni23 C26 11.7(18) . . . . ?
Ni7 Ni18 Ni23 C26 -50.1(17) . . . . ?
Ni10 Ni18 Ni23 C26 137.9(17) . . . . ?
Ni24 Ni18 Ni23 C26 -48.8(16) . . . . ?
Ag2 Ni18 Ni23 C26 -120.8(16) . . . . ?
Ag8 Ni18 Ni23 C26 -119.4(16) . . . . ?
Ag10 Ni18 Ni23 C26 -172.6(16) . . . . ?
C17 Ni18 Ni23 Ni10 -139.3(14) . . . . ?
C3 Ni18 Ni23 Ni10 -17.6(7) . . . . ?
C29 Ni18 Ni23 Ni10 -126.2(8) . . . . ?
Ni7 Ni18 Ni23 Ni10 171.96(16) . . . . ?
Ni24 Ni18 Ni23 Ni10 173.26(13) . . . . ?
Ag2 Ni18 Ni23 Ni10 101.30(11) . . . . ?
Ag8 Ni18 Ni23 Ni10 102.73(14) . . . . ?
Ag10 Ni18 Ni23 Ni10 49.49(9) . . . . ?
C17 Ni18 Ni23 Ni5 52.8(14) . . . . ?
C3 Ni18 Ni23 Ni5 174.5(7) . . . . ?
C29 Ni18 Ni23 Ni5 66.0(8) . . . . ?
Ni7 Ni18 Ni23 Ni5 4.1(2) . . . . ?
Ni10 Ni18 Ni23 Ni5 -167.86(16) . . . . ?
Ni24 Ni18 Ni23 Ni5 5.40(13) . . . . ?
Ag2 Ni18 Ni23 Ni5 -66.56(13) . . . . ?
Ag8 Ni18 Ni23 Ni5 -65.13(17) . . . . ?
Ag10 Ni18 Ni23 Ni5 -118.37(13) . . . . ?
C17 Ni18 Ni23 Ni24 47.4(14) . . . . ?
C3 Ni18 Ni23 Ni24 169.1(7) . . . . ?
C29 Ni18 Ni23 Ni24 60.6(8) . . . . ?
Ni7 Ni18 Ni23 Ni24 -1.31(13) . . . . ?
Ni10 Ni18 Ni23 Ni24 -173.26(13) . . . . ?
Ag2 Ni18 Ni23 Ni24 -71.96(9) . . . . ?
Ag8 Ni18 Ni23 Ni24 -70.53(12) . . . . ?
Ag10 Ni18 Ni23 Ni24 -123.77(10) . . . . ?
C17 Ni18 Ni23 Ag2 119.4(14) . . . . ?
C3 Ni18 Ni23 Ag2 -118.9(7) . . . . ?
C29 Ni18 Ni23 Ag2 132.5(8) . . . . ?
Ni7 Ni18 Ni23 Ag2 70.65(12) . . . . ?
Ni10 Ni18 Ni23 Ag2 -101.30(11) . . . . ?
Ni24 Ni18 Ni23 Ag2 71.96(8) . . . . ?
Ag8 Ni18 Ni23 Ag2 1.42(10) . . . . ?
Ag10 Ni18 Ni23 Ag2 -51.81(6) . . . . ?
C17 Ni18 Ni23 Ag15 121.9(14) . . . . ?
C3 Ni18 Ni23 Ag15 -116.4(7) . . . . ?
C29 Ni18 Ni23 Ag15 135.1(8) . . . . ?
Ni7 Ni18 Ni23 Ag15 73.21(16) . . . . ?
Ni10 Ni18 Ni23 Ag15 -98.75(13) . . . . ?
Ni24 Ni18 Ni23 Ag15 74.51(12) . . . . ?
Ag2 Ni18 Ni23 Ag15 2.56(9) . . . . ?
Ag8 Ni18 Ni23 Ag15 3.98(17) . . . . ?
Ag10 Ni18 Ni23 Ag15 -49.26(12) . . . . ?
C17 Ni18 Ni23 Ag9 171.8(14) . . . . ?
C3 Ni18 Ni23 Ag9 -66.5(7) . . . . ?
C29 Ni18 Ni23 Ag9 -175.0(8) . . . . ?
Ni7 Ni18 Ni23 Ag9 123.12(12) . . . . ?
Ni10 Ni18 Ni23 Ag9 -48.84(9) . . . . ?
Ni24 Ni18 Ni23 Ag9 124.43(10) . . . . ?
Ag2 Ni18 Ni23 Ag9 52.47(6) . . . . ?
Ag8 Ni18 Ni23 Ag9 53.89(12) . . . . ?
Ag10 Ni18 Ni23 Ag9 0.65(8) . . . . ?
Ni18 Ag2 Ni23 C35 -83.7(8) . . . . ?
Ni24 Ag2 Ni23 C35 -154.4(8) . . . . ?
Ag10 Ag2 Ni23 C35 -28.4(8) . . . . ?
Ag16 Ag2 Ni23 C35 150.1(8) . . . . ?
Ag15 Ag2 Ni23 C35 93.7(8) . . . . ?
Ag8 Ag2 Ni23 C35 -85.1(8) . . . . ?
Ag6 Ag2 Ni23 C35 -154.3(8) . . . . ?
Ag9 Ag2 Ni23 C35 27.7(8) . . . . ?
Ag4 Ag2 Ni23 C35 61.7(8) . . . . ?
Ag1 Ag2 Ni23 C35 -9.3(9) . . . . ?
Ag3 Ag2 Ni23 C35 132.4(8) . . . . ?
Ni18 Ag2 Ni23 C29 33.7(6) . . . . ?
Ni24 Ag2 Ni23 C29 -37.0(6) . . . . ?
Ag10 Ag2 Ni23 C29 88.9(6) . . . . ?
Ag16 Ag2 Ni23 C29 -92.5(6) . . . . ?
Ag15 Ag2 Ni23 C29 -148.9(6) . . . . ?
Ag8 Ag2 Ni23 C29 32.3(6) . . . . ?
Ag6 Ag2 Ni23 C29 -37.0(6) . . . . ?
Ag9 Ag2 Ni23 C29 145.1(6) . . . . ?
Ag4 Ag2 Ni23 C29 179.1(6) . . . . ?
Ag1 Ag2 Ni23 C29 108.0(6) . . . . ?
Ag3 Ag2 Ni23 C29 -110.2(6) . . . . ?
Ni18 Ag2 Ni23 C26 155.9(8) . . . . ?
Ni24 Ag2 Ni23 C26 85.2(8) . . . . ?
Ag10 Ag2 Ni23 C26 -148.9(8) . . . . ?
Ag16 Ag2 Ni23 C26 29.6(8) . . . . ?
Ag15 Ag2 Ni23 C26 -26.7(8) . . . . ?
Ag8 Ag2 Ni23 C26 154.5(8) . . . . ?
Ag6 Ag2 Ni23 C26 85.2(8) . . . . ?
Ag9 Ag2 Ni23 C26 -92.7(8) . . . . ?
Ag4 Ag2 Ni23 C26 -58.7(8) . . . . ?
Ag1 Ag2 Ni23 C26 -129.8(8) . . . . ?
Ag3 Ag2 Ni23 C26 12.0(8) . . . . ?
Ni18 Ag2 Ni23 Ni10 -55.65(10) . . . . ?
Ni24 Ag2 Ni23 Ni10 -126.38(12) . . . . ?
Ag10 Ag2 Ni23 Ni10 -0.42(9) . . . . ?
Ag16 Ag2 Ni23 Ni10 178.09(9) . . . . ?
Ag15 Ag2 Ni23 Ni10 121.76(10) . . . . ?
Ag8 Ag2 Ni23 Ni10 -57.04(11) . . . . ?
Ag6 Ag2 Ni23 Ni10 -126.32(9) . . . . ?
Ag9 Ag2 Ni23 Ni10 55.75(8) . . . . ?
Ag4 Ag2 Ni23 Ni10 89.72(10) . . . . ?
Ag1 Ag2 Ni23 Ni10 18.68(19) . . . . ?
Ag3 Ag2 Ni23 Ni10 160.42(13) . . . . ?
Ni18 Ag2 Ni23 Ni5 125.94(12) . . . . ?
Ni24 Ag2 Ni23 Ni5 55.22(10) . . . . ?
Ag10 Ag2 Ni23 Ni5 -178.83(9) . . . . ?
Ag16 Ag2 Ni23 Ni5 -0.31(9) . . . . ?
Ag15 Ag2 Ni23 Ni5 -56.64(8) . . . . ?
Ag8 Ag2 Ni23 Ni5 124.55(10) . . . . ?
Ag6 Ag2 Ni23 Ni5 55.28(11) . . . . ?
Ag9 Ag2 Ni23 Ni5 -122.65(10) . . . . ?
Ag4 Ag2 Ni23 Ni5 -88.68(10) . . . . ?
Ag1 Ag2 Ni23 Ni5 -159.73(14) . . . . ?
Ag3 Ag2 Ni23 Ni5 -17.98(18) . . . . ?
Ni18 Ag2 Ni23 Ni24 70.73(9) . . . . ?
Ag10 Ag2 Ni23 Ni24 125.95(8) . . . . ?
Ag16 Ag2 Ni23 Ni24 -55.53(8) . . . . ?
Ag15 Ag2 Ni23 Ni24 -111.86(9) . . . . ?
Ag8 Ag2 Ni23 Ni24 69.33(10) . . . . ?
Ag6 Ag2 Ni23 Ni24 0.06(10) . . . . ?
Ag9 Ag2 Ni23 Ni24 -177.87(9) . . . . ?
Ag4 Ag2 Ni23 Ni24 -143.90(9) . . . . ?
Ag1 Ag2 Ni23 Ni24 145.06(15) . . . . ?
Ag3 Ag2 Ni23 Ni24 -73.20(15) . . . . ?
Ni24 Ag2 Ni23 Ni18 -70.73(9) . . . . ?
Ag10 Ag2 Ni23 Ni18 55.23(8) . . . . ?
Ag16 Ag2 Ni23 Ni18 -126.25(8) . . . . ?
Ag15 Ag2 Ni23 Ni18 177.42(9) . . . . ?
Ag8 Ag2 Ni23 Ni18 -1.39(10) . . . . ?
Ag6 Ag2 Ni23 Ni18 -70.67(9) . . . . ?
Ag9 Ag2 Ni23 Ni18 111.40(8) . . . . ?
Ag4 Ag2 Ni23 Ni18 145.37(9) . . . . ?
Ag1 Ag2 Ni23 Ni18 74.33(16) . . . . ?
Ag3 Ag2 Ni23 Ni18 -143.92(14) . . . . ?
Ni18 Ag2 Ni23 Ag15 -177.42(9) . . . . ?
Ni24 Ag2 Ni23 Ag15 111.86(9) . . . . ?
Ag10 Ag2 Ni23 Ag15 -122.19(7) . . . . ?
Ag16 Ag2 Ni23 Ag15 56.33(6) . . . . ?
Ag8 Ag2 Ni23 Ag15 -178.81(8) . . . . ?
Ag6 Ag2 Ni23 Ag15 111.92(8) . . . . ?
Ag9 Ag2 Ni23 Ag15 -66.01(5) . . . . ?
Ag4 Ag2 Ni23 Ag15 -32.04(7) . . . . ?
Ag1 Ag2 Ni23 Ag15 -103.09(15) . . . . ?
Ag3 Ag2 Ni23 Ag15 38.66(14) . . . . ?
Ni18 Ag2 Ni23 Ag9 -111.40(8) . . . . ?
Ni24 Ag2 Ni23 Ag9 177.87(9) . . . . ?
Ag10 Ag2 Ni23 Ag9 -56.17(5) . . . . ?
Ag16 Ag2 Ni23 Ag9 122.34(6) . . . . ?
Ag15 Ag2 Ni23 Ag9 66.01(5) . . . . ?
Ag8 Ag2 Ni23 Ag9 -112.80(8) . . . . ?
Ag6 Ag2 Ni23 Ag9 177.93(8) . . . . ?
Ag4 Ag2 Ni23 Ag9 33.97(6) . . . . ?
Ag1 Ag2 Ni23 Ag9 -37.07(15) . . . . ?
Ag3 Ag2 Ni23 Ag9 104.67(14) . . . . ?
Ni12 Ag15 Ni23 C35 25.9(7) . . . . ?
Ni5 Ag15 Ni23 C35 133.6(7) . . . . ?
Ag9 Ag15 Ni23 C35 -51.0(7) . . . . ?
Ag2 Ag15 Ni23 C35 -121.8(7) . . . . ?
Ag4 Ag15 Ni23 C35 -88.9(7) . . . . ?
Ag16 Ag15 Ni23 C35 -176.8(7) . . . . ?
Ag5 Ag15 Ni23 C35 -155.9(7) . . . . ?
Ni15 Ag15 Ni23 C35 -25.9(7) . . . . ?
Ni12 Ag15 Ni23 C29 -155.3(9) . . . . ?
Ni5 Ag15 Ni23 C29 -47.6(9) . . . . ?
Ag9 Ag15 Ni23 C29 127.8(9) . . . . ?
Ag2 Ag15 Ni23 C29 56.9(9) . . . . ?
Ag4 Ag15 Ni23 C29 89.8(9) . . . . ?
Ag16 Ag15 Ni23 C29 2.0(9) . . . . ?
Ag5 Ag15 Ni23 C29 22.9(9) . . . . ?
Ni15 Ag15 Ni23 C29 152.8(9) . . . . ?
Ni12 Ag15 Ni23 C26 -53.9(7) . . . . ?
Ni5 Ag15 Ni23 C26 53.7(7) . . . . ?
Ag9 Ag15 Ni23 C26 -130.9(7) . . . . ?
Ag2 Ag15 Ni23 C26 158.3(7) . . . . ?
Ag4 Ag15 Ni23 C26 -168.8(7) . . . . ?
Ag16 Ag15 Ni23 C26 103.3(7) . . . . ?
Ag5 Ag15 Ni23 C26 124.2(7) . . . . ?
Ni15 Ag15 Ni23 C26 -105.8(7) . . . . ?
Ni12 Ag15 Ni23 Ni10 81.6(3) . . . . ?
Ni5 Ag15 Ni23 Ni10 -170.70(15) . . . . ?
Ag9 Ag15 Ni23 Ni10 4.70(10) . . . . ?
Ag2 Ag15 Ni23 Ni10 -66.12(11) . . . . ?
Ag4 Ag15 Ni23 Ni10 -33.25(13) . . . . ?
Ag16 Ag15 Ni23 Ni10 -121.10(11) . . . . ?
Ag5 Ag15 Ni23 Ni10 -100.21(15) . . . . ?
Ni15 Ag15 Ni23 Ni10 29.76(15) . . . . ?
Ni12 Ag15 Ni23 Ni5 -107.7(3) . . . . ?
Ag9 Ag15 Ni23 Ni5 175.40(10) . . . . ?
Ag2 Ag15 Ni23 Ni5 104.58(10) . . . . ?
Ag4 Ag15 Ni23 Ni5 137.45(10) . . . . ?
Ag16 Ag15 Ni23 Ni5 49.60(9) . . . . ?
Ag5 Ag15 Ni23 Ni5 70.50(14) . . . . ?
Ni15 Ag15 Ni23 Ni5 -159.54(11) . . . . ?
Ni12 Ag15 Ni23 Ni24 -157.2(2) . . . . ?
Ni5 Ag15 Ni23 Ni24 -49.53(10) . . . . ?
Ag9 Ag15 Ni23 Ni24 125.88(10) . . . . ?
Ag2 Ag15 Ni23 Ni24 55.05(8) . . . . ?
Ag4 Ag15 Ni23 Ni24 87.92(10) . . . . ?
Ag16 Ag15 Ni23 Ni24 0.08(9) . . . . ?
Ag5 Ag15 Ni23 Ni24 20.97(16) . . . . ?
Ni15 Ag15 Ni23 Ni24 150.93(9) . . . . ?
Ni12 Ag15 Ni23 Ni18 145.1(2) . . . . ?
Ni5 Ag15 Ni23 Ni18 -107.19(14) . . . . ?
Ag9 Ag15 Ni23 Ni18 68.21(11) . . . . ?
Ag2 Ag15 Ni23 Ni18 -2.61(10) . . . . ?
Ag4 Ag15 Ni23 Ni18 30.26(14) . . . . ?
Ag16 Ag15 Ni23 Ni18 -57.59(12) . . . . ?
Ag5 Ag15 Ni23 Ni18 -36.70(19) . . . . ?
Ni15 Ag15 Ni23 Ni18 93.27(13) . . . . ?
Ni12 Ag15 Ni23 Ag2 147.7(3) . . . . ?
Ni5 Ag15 Ni23 Ag2 -104.58(10) . . . . ?
Ag9 Ag15 Ni23 Ag2 70.82(6) . . . . ?
Ag4 Ag15 Ni23 Ag2 32.87(7) . . . . ?
Ag16 Ag15 Ni23 Ag2 -54.98(6) . . . . ?
Ag5 Ag15 Ni23 Ag2 -34.08(13) . . . . ?
Ni15 Ag15 Ni23 Ag2 95.88(9) . . . . ?
Ni12 Ag15 Ni23 Ag9 76.9(3) . . . . ?
Ni5 Ag15 Ni23 Ag9 -175.40(10) . . . . ?
Ag2 Ag15 Ni23 Ag9 -70.82(6) . . . . ?
Ag4 Ag15 Ni23 Ag9 -37.95(7) . . . . ?
Ag16 Ag15 Ni23 Ag9 -125.80(7) . . . . ?
Ag5 Ag15 Ni23 Ag9 -104.91(12) . . . . ?
Ni15 Ag15 Ni23 Ag9 25.05(8) . . . . ?
Ni10 Ag9 Ni23 C35 -54.3(7) . . . . ?
Ni11 Ag9 Ni23 C35 52.0(7) . . . . ?
Ag15 Ag9 Ni23 C35 130.8(7) . . . . ?
Ag4 Ag9 Ni23 C35 168.3(7) . . . . ?
Ag14 Ag9 Ni23 C35 -127.0(7) . . . . ?
Ag2 Ag9 Ni23 C35 -157.3(7) . . . . ?
Ag10 Ag9 Ni23 C35 -103.3(7) . . . . ?
Ni15 Ag9 Ni23 C35 105.0(7) . . . . ?
Ni10 Ag9 Ni23 C29 42.6(10) . . . . ?
Ni11 Ag9 Ni23 C29 148.9(10) . . . . ?
Ag15 Ag9 Ni23 C29 -132.2(10) . . . . ?
Ag4 Ag9 Ni23 C29 -94.8(10) . . . . ?
Ag14 Ag9 Ni23 C29 -30.0(10) . . . . ?
Ag2 Ag9 Ni23 C29 -60.4(10) . . . . ?
Ag10 Ag9 Ni23 C29 -6.4(10) . . . . ?
Ni15 Ag9 Ni23 C29 -158.0(10) . . . . ?
Ni10 Ag9 Ni23 C26 -134.4(7) . . . . ?
Ni11 Ag9 Ni23 C26 -28.0(7) . . . . ?
Ag15 Ag9 Ni23 C26 50.8(7) . . . . ?
Ag4 Ag9 Ni23 C26 88.2(7) . . . . ?
Ag14 Ag9 Ni23 C26 153.0(7) . . . . ?
Ag2 Ag9 Ni23 C26 122.7(7) . . . . ?
Ag10 Ag9 Ni23 C26 176.6(7) . . . . ?
Ni15 Ag9 Ni23 C26 25.0(7) . . . . ?
Ni11 Ag9 Ni23 Ni10 106.3(3) . . . . ?
Ag15 Ag9 Ni23 Ni10 -174.85(11) . . . . ?
Ag4 Ag9 Ni23 Ni10 -137.40(10) . . . . ?
Ag14 Ag9 Ni23 Ni10 -72.67(14) . . . . ?
Ag2 Ag9 Ni23 Ni10 -102.99(10) . . . . ?
Ag10 Ag9 Ni23 Ni10 -49.01(9) . . . . ?
Ni15 Ag9 Ni23 Ni10 159.33(11) . . . . ?
Ni10 Ag9 Ni23 Ni5 170.49(16) . . . . ?
Ni11 Ag9 Ni23 Ni5 -83.2(3) . . . . ?
Ag15 Ag9 Ni23 Ni5 -4.35(10) . . . . ?
Ag4 Ag9 Ni23 Ni5 33.09(13) . . . . ?
Ag14 Ag9 Ni23 Ni5 97.82(14) . . . . ?
Ag2 Ag9 Ni23 Ni5 67.50(11) . . . . ?
Ag10 Ag9 Ni23 Ni5 121.48(11) . . . . ?
Ni15 Ag9 Ni23 Ni5 -30.18(15) . . . . ?
Ni10 Ag9 Ni23 Ni24 105.17(14) . . . . ?
Ni11 Ag9 Ni23 Ni24 -148.5(2) . . . . ?
Ag15 Ag9 Ni23 Ni24 -69.67(11) . . . . ?
Ag4 Ag9 Ni23 Ni24 -32.23(13) . . . . ?
Ag14 Ag9 Ni23 Ni24 32.50(18) . . . . ?
Ag2 Ag9 Ni23 Ni24 2.18(9) . . . . ?
Ag10 Ag9 Ni23 Ni24 56.16(11) . . . . ?
Ni15 Ag9 Ni23 Ni24 -95.50(13) . . . . ?
Ni10 Ag9 Ni23 Ni18 48.35(10) . . . . ?
Ni11 Ag9 Ni23 Ni18 154.7(2) . . . . ?
Ag15 Ag9 Ni23 Ni18 -126.50(10) . . . . ?
Ag4 Ag9 Ni23 Ni18 -89.05(9) . . . . ?
Ag14 Ag9 Ni23 Ni18 -24.32(15) . . . . ?
Ag2 Ag9 Ni23 Ni18 -54.65(8) . . . . ?
Ag10 Ag9 Ni23 Ni18 -0.67(8) . . . . ?
Ni15 Ag9 Ni23 Ni18 -152.32(9) . . . . ?
Ni10 Ag9 Ni23 Ag2 102.99(10) . . . . ?
Ni11 Ag9 Ni23 Ag2 -150.7(2) . . . . ?
Ag15 Ag9 Ni23 Ag2 -71.85(6) . . . . ?
Ag4 Ag9 Ni23 Ag2 -34.41(7) . . . . ?
Ag14 Ag9 Ni23 Ag2 30.32(12) . . . . ?
Ag10 Ag9 Ni23 Ag2 53.98(5) . . . . ?
Ni15 Ag9 Ni23 Ag2 -97.68(9) . . . . ?
Ni10 Ag9 Ni23 Ag15 174.85(11) . . . . ?
Ni11 Ag9 Ni23 Ag15 -78.8(2) . . . . ?
Ag4 Ag9 Ni23 Ag15 37.45(7) . . . . ?
Ag14 Ag9 Ni23 Ag15 102.17(11) . . . . ?
Ag2 Ag9 Ni23 Ag15 71.85(6) . . . . ?
Ag10 Ag9 Ni23 Ag15 125.83(7) . . . . ?
Ni15 Ag9 Ni23 Ag15 -25.82(8) . . . . ?
C36 Ni7 Ni24 C21 -28.0(15) . . . . ?
C17 Ni7 Ni24 C21 127.0(11) . . . . ?
Ni18 Ni7 Ni24 C21 148.6(9) . . . . ?
Ag8 Ni7 Ni24 C21 -151.9(9) . . . . ?
Ag6 Ni7 Ni24 C21 -96.8(9) . . . . ?
C36 Ni7 Ni24 C20 -4.7(15) . . . . ?
C17 Ni7 Ni24 C20 150.4(10) . . . . ?
C21 Ni7 Ni24 C20 23.3(11) . . . . ?
Ni18 Ni7 Ni24 C20 171.9(7) . . . . ?
Ag8 Ni7 Ni24 C20 -128.5(7) . . . . ?
Ag6 Ni7 Ni24 C20 -73.5(7) . . . . ?
C36 Ni7 Ni24 C29 -138.8(14) . . . . ?
C17 Ni7 Ni24 C29 16.2(9) . . . . ?
C21 Ni7 Ni24 C29 -110.8(10) . . . . ?
Ni18 Ni7 Ni24 C29 37.8(6) . . . . ?
Ag8 Ni7 Ni24 C29 97.3(6) . . . . ?
Ag6 Ni7 Ni24 C29 152.4(6) . . . . ?
C36 Ni7 Ni24 Ni5 141.0(15) . . . . ?
C17 Ni7 Ni24 Ni5 -64.0(12) . . . . ?
C21 Ni7 Ni24 Ni5 169.0(13) . . . . ?
Ni18 Ni7 Ni24 Ni5 -42.4(9) . . . . ?
Ag8 Ni7 Ni24 Ni5 17.1(10) . . . . ?
Ag6 Ni7 Ni24 Ni5 72.2(9) . . . . ?
C36 Ni7 Ni24 Ni23 -178.0(13) . . . . ?
C17 Ni7 Ni24 Ni23 -22.9(7) . . . . ?
C21 Ni7 Ni24 Ni23 -150.0(9) . . . . ?
Ni18 Ni7 Ni24 Ni23 -1.38(13) . . . . ?
Ag8 Ni7 Ni24 Ni23 58.15(15) . . . . ?
Ag6 Ni7 Ni24 Ni23 113.23(13) . . . . ?
C36 Ni7 Ni24 Ni18 -176.6(13) . . . . ?
C17 Ni7 Ni24 Ni18 -21.6(7) . . . . ?
C21 Ni7 Ni24 Ni18 -148.6(9) . . . . ?
Ag8 Ni7 Ni24 Ni18 59.53(10) . . . . ?
Ag6 Ni7 Ni24 Ni18 114.60(10) . . . . ?
C36 Ni7 Ni24 Ag2 126.2(13) . . . . ?
C17 Ni7 Ni24 Ag2 -78.7(7) . . . . ?
C21 Ni7 Ni24 Ag2 154.2(9) . . . . ?
Ni18 Ni7 Ni24 Ag2 -57.19(9) . . . . ?
Ag8 Ni7 Ni24 Ag2 2.34(10) . . . . ?
Ag6 Ni7 Ni24 Ag2 57.41(7) . . . . ?
C36 Ni7 Ni24 Ag6 68.8(13) . . . . ?
C17 Ni7 Ni24 Ag6 -136.2(7) . . . . ?
C21 Ni7 Ni24 Ag6 96.8(9) . . . . ?
Ni18 Ni7 Ni24 Ag6 -114.60(10) . . . . ?
Ag8 Ni7 Ni24 Ag6 -55.07(8) . . . . ?
C36 Ni7 Ni24 Ag16 74.3(13) . . . . ?
C17 Ni7 Ni24 Ag16 -130.6(7) . . . . ?
C21 Ni7 Ni24 Ag16 102.3(9) . . . . ?
Ni18 Ni7 Ni24 Ag16 -109.08(13) . . . . ?
Ag8 Ni7 Ni24 Ag16 -49.55(14) . . . . ?
Ag6 Ni7 Ni24 Ag16 5.52(10) . . . . ?
C34 Ni5 Ni24 C21 22.7(18) . . . . ?
C26 Ni5 Ni24 C21 -124.2(12) . . . . ?
C20 Ni5 Ni24 C21 17.3(12) . . . . ?
Ni23 Ni5 Ni24 C21 -148.2(10) . . . . ?
Ag16 Ni5 Ni24 C21 96.0(10) . . . . ?
Ag15 Ni5 Ni24 C21 151.4(10) . . . . ?
C34 Ni5 Ni24 C20 5.4(16) . . . . ?
C26 Ni5 Ni24 C20 -141.6(9) . . . . ?
Ni23 Ni5 Ni24 C20 -165.6(6) . . . . ?
Ag16 Ni5 Ni24 C20 78.7(6) . . . . ?
Ag15 Ni5 Ni24 C20 134.1(6) . . . . ?
C34 Ni5 Ni24 C29 135.4(16) . . . . ?
C26 Ni5 Ni24 C29 -11.5(9) . . . . ?
C20 Ni5 Ni24 C29 130.0(8) . . . . ?
Ni23 Ni5 Ni24 C29 -35.6(6) . . . . ?
Ag16 Ni5 Ni24 C29 -151.3(6) . . . . ?
Ag15 Ni5 Ni24 C29 -95.9(6) . . . . ?
C34 Ni5 Ni24 Ni7 -144.6(17) . . . . ?
C26 Ni5 Ni24 Ni7 68.5(12) . . . . ?
C20 Ni5 Ni24 Ni7 -150.0(11) . . . . ?
Ni23 Ni5 Ni24 Ni7 44.5(9) . . . . ?
Ag16 Ni5 Ni24 Ni7 -71.3(9) . . . . ?
Ag15 Ni5 Ni24 Ni7 -15.9(10) . . . . ?
C34 Ni5 Ni24 Ni23 171.0(15) . . . . ?
C26 Ni5 Ni24 Ni23 24.0(7) . . . . ?
C20 Ni5 Ni24 Ni23 165.6(6) . . . . ?
Ag16 Ni5 Ni24 Ni23 -115.73(10) . . . . ?
Ag15 Ni5 Ni24 Ni23 -60.34(10) . . . . ?
C34 Ni5 Ni24 Ni18 176.5(14) . . . . ?
C26 Ni5 Ni24 Ni18 29.5(7) . . . . ?
C20 Ni5 Ni24 Ni18 171.1(6) . . . . ?
Ni23 Ni5 Ni24 Ni18 5.51(13) . . . . ?
Ag16 Ni5 Ni24 Ni18 -110.22(13) . . . . ?
Ag15 Ni5 Ni24 Ni18 -54.83(15) . . . . ?
C34 Ni5 Ni24 Ag2 -129.8(15) . . . . ?
C26 Ni5 Ni24 Ag2 83.3(7) . . . . ?
C20 Ni5 Ni24 Ag2 -135.1(6) . . . . ?
Ni23 Ni5 Ni24 Ag2 59.26(9) . . . . ?
Ag16 Ni5 Ni24 Ag2 -56.47(7) . . . . ?
Ag15 Ni5 Ni24 Ag2 -1.07(10) . . . . ?
C34 Ni5 Ni24 Ag6 -77.0(15) . . . . ?
C26 Ni5 Ni24 Ag6 136.1(7) . . . . ?
C20 Ni5 Ni24 Ag6 -82.3(6) . . . . ?
Ni23 Ni5 Ni24 Ag6 112.07(13) . . . . ?
Ag16 Ni5 Ni24 Ag6 -3.66(10) . . . . ?
Ag15 Ni5 Ni24 Ag6 51.74(14) . . . . ?
C34 Ni5 Ni24 Ag16 -73.3(15) . . . . ?
C26 Ni5 Ni24 Ag16 139.7(7) . . . . ?
C20 Ni5 Ni24 Ag16 -78.7(6) . . . . ?
Ni23 Ni5 Ni24 Ag16 115.73(10) . . . . ?
Ag15 Ni5 Ni24 Ag16 55.40(8) . . . . ?
C35 Ni23 Ni24 C21 -6(2) . . . . ?
C29 Ni23 Ni24 C21 2.9(16) . . . . ?
C26 Ni23 Ni24 C21 107.9(16) . . . . ?
Ni10 Ni23 Ni24 C21 -61.6(15) . . . . ?
Ni5 Ni23 Ni24 C21 130.4(15) . . . . ?
Ni18 Ni23 Ni24 C21 -55.2(15) . . . . ?
Ag2 Ni23 Ni24 C21 -125.9(15) . . . . ?
Ag15 Ni23 Ni24 C21 -178.6(15) . . . . ?
Ag9 Ni23 Ni24 C21 -128.0(15) . . . . ?
C35 Ni23 Ni24 C20 -124.6(16) . . . . ?
C29 Ni23 Ni24 C20 -115.7(9) . . . . ?
C26 Ni23 Ni24 C20 -10.6(8) . . . . ?
Ni10 Ni23 Ni24 C20 179.9(5) . . . . ?
Ni5 Ni23 Ni24 C20 11.8(5) . . . . ?
Ni18 Ni23 Ni24 C20 -173.8(5) . . . . ?
Ag2 Ni23 Ni24 C20 115.5(5) . . . . ?
Ag15 Ni23 Ni24 C20 62.8(5) . . . . ?
Ag9 Ni23 Ni24 C20 113.4(5) . . . . ?
C35 Ni23 Ni24 C29 -8.9(17) . . . . ?
C26 Ni23 Ni24 C29 105.1(10) . . . . ?
Ni10 Ni23 Ni24 C29 -64.4(7) . . . . ?
Ni5 Ni23 Ni24 C29 127.5(7) . . . . ?
Ni18 Ni23 Ni24 C29 -58.1(7) . . . . ?
Ag2 Ni23 Ni24 C29 -128.8(7) . . . . ?
Ag15 Ni23 Ni24 C29 178.5(7) . . . . ?
Ag9 Ni23 Ni24 C29 -130.9(7) . . . . ?
C35 Ni23 Ni24 Ni7 50.5(16) . . . . ?
C29 Ni23 Ni24 Ni7 59.4(7) . . . . ?
C26 Ni23 Ni24 Ni7 164.5(6) . . . . ?
Ni10 Ni23 Ni24 Ni7 -5.0(2) . . . . ?
Ni5 Ni23 Ni24 Ni7 -173.04(16) . . . . ?
Ni18 Ni23 Ni24 Ni7 1.32(13) . . . . ?
Ag2 Ni23 Ni24 Ni7 -69.36(13) . . . . ?
Ag15 Ni23 Ni24 Ni7 -122.09(13) . . . . ?
Ag9 Ni23 Ni24 Ni7 -71.46(16) . . . . ?
C35 Ni23 Ni24 Ni5 -136.5(16) . . . . ?
C29 Ni23 Ni24 Ni5 -127.5(7) . . . . ?
C26 Ni23 Ni24 Ni5 -22.5(6) . . . . ?
Ni10 Ni23 Ni24 Ni5 168.01(16) . . . . ?
Ni18 Ni23 Ni24 Ni5 174.36(13) . . . . ?
Ag2 Ni23 Ni24 Ni5 103.68(10) . . . . ?
Ag15 Ni23 Ni24 Ni5 50.95(9) . . . . ?
Ag9 Ni23 Ni24 Ni5 101.58(13) . . . . ?
C35 Ni23 Ni24 Ni18 49.2(16) . . . . ?
C29 Ni23 Ni24 Ni18 58.1(7) . . . . ?
C26 Ni23 Ni24 Ni18 163.1(6) . . . . ?
Ni10 Ni23 Ni24 Ni18 -6.35(13) . . . . ?
Ni5 Ni23 Ni24 Ni18 -174.36(13) . . . . ?
Ag2 Ni23 Ni24 Ni18 -70.68(8) . . . . ?
Ag15 Ni23 Ni24 Ni18 -123.41(10) . . . . ?
Ag9 Ni23 Ni24 Ni18 -72.78(11) . . . . ?
C35 Ni23 Ni24 Ag2 119.8(16) . . . . ?
C29 Ni23 Ni24 Ag2 128.8(7) . . . . ?
C26 Ni23 Ni24 Ag2 -126.2(6) . . . . ?
Ni10 Ni23 Ni24 Ag2 64.33(12) . . . . ?
Ni5 Ni23 Ni24 Ag2 -103.68(10) . . . . ?
Ni18 Ni23 Ni24 Ag2 70.68(8) . . . . ?
Ag15 Ni23 Ni24 Ag2 -52.73(6) . . . . ?
Ag9 Ni23 Ni24 Ag2 -2.10(9) . . . . ?
C35 Ni23 Ni24 Ag6 119.8(16) . . . . ?
C29 Ni23 Ni24 Ag6 128.7(7) . . . . ?
C26 Ni23 Ni24 Ag6 -126.2(6) . . . . ?
Ni10 Ni23 Ni24 Ag6 64.27(17) . . . . ?
Ni5 Ni23 Ni24 Ag6 -103.74(14) . . . . ?
Ni18 Ni23 Ni24 Ag6 70.62(12) . . . . ?
Ag2 Ni23 Ni24 Ag6 -0.06(10) . . . . ?
Ag15 Ni23 Ni24 Ag6 -52.79(12) . . . . ?
Ag9 Ni23 Ni24 Ag6 -2.16(17) . . . . ?
C35 Ni23 Ni24 Ag16 172.5(16) . . . . ?
C29 Ni23 Ni24 Ag16 -178.6(7) . . . . ?
C26 Ni23 Ni24 Ag16 -73.5(6) . . . . ?
Ni10 Ni23 Ni24 Ag16 116.98(13) . . . . ?
Ni5 Ni23 Ni24 Ag16 -51.03(9) . . . . ?
Ni18 Ni23 Ni24 Ag16 123.33(10) . . . . ?
Ag2 Ni23 Ni24 Ag16 52.66(6) . . . . ?
Ag15 Ni23 Ni24 Ag16 -0.07(8) . . . . ?
Ag9 Ni23 Ni24 Ag16 50.55(12) . . . . ?
C17 Ni18 Ni24 C21 -3.8(9) . . . . ?
C3 Ni18 Ni24 C21 122(2) . . . . ?
C29 Ni18 Ni24 C21 99.4(11) . . . . ?
Ni7 Ni18 Ni24 C21 -24.6(7) . . . . ?
Ni10 Ni18 Ni24 C21 163.0(7) . . . . ?
Ni23 Ni18 Ni24 C21 156.8(7) . . . . ?
Ag2 Ni18 Ni24 C21 -130.9(7) . . . . ?
Ag8 Ni18 Ni24 C21 -76.5(7) . . . . ?
Ag10 Ni18 Ni24 C21 -129.8(7) . . . . ?
C17 Ni18 Ni24 C20 -134(2) . . . . ?
C3 Ni18 Ni24 C20 -8(3) . . . . ?
C29 Ni18 Ni24 C20 -31(2) . . . . ?
Ni7 Ni18 Ni24 C20 -155(2) . . . . ?
Ni10 Ni18 Ni24 C20 33(2) . . . . ?
Ni23 Ni18 Ni24 C20 27(2) . . . . ?
Ag2 Ni18 Ni24 C20 99(2) . . . . ?
Ag8 Ni18 Ni24 C20 153(2) . . . . ?
Ag10 Ni18 Ni24 C20 100(2) . . . . ?
C17 Ni18 Ni24 C29 -103.2(10) . . . . ?
C3 Ni18 Ni24 C29 23(2) . . . . ?
Ni7 Ni18 Ni24 C29 -124.0(8) . . . . ?
Ni10 Ni18 Ni24 C29 63.6(8) . . . . ?
Ni23 Ni18 Ni24 C29 57.4(8) . . . . ?
Ag2 Ni18 Ni24 C29 129.7(8) . . . . ?
Ag8 Ni18 Ni24 C29 -175.9(8) . . . . ?
Ag10 Ni18 Ni24 C29 130.8(8) . . . . ?
C17 Ni18 Ni24 Ni7 20.8(6) . . . . ?
C3 Ni18 Ni24 Ni7 147(2) . . . . ?
C29 Ni18 Ni24 Ni7 124.0(8) . . . . ?
Ni10 Ni18 Ni24 Ni7 -172.42(16) . . . . ?
Ni23 Ni18 Ni24 Ni7 -178.58(14) . . . . ?
Ag2 Ni18 Ni24 Ni7 -106.24(11) . . . . ?
Ag8 Ni18 Ni24 Ni7 -51.85(10) . . . . ?
Ag10 Ni18 Ni24 Ni7 -105.19(14) . . . . ?
C17 Ni18 Ni24 Ni5 -166.0(6) . . . . ?
C3 Ni18 Ni24 Ni5 -40(2) . . . . ?
C29 Ni18 Ni24 Ni5 -62.7(8) . . . . ?
Ni7 Ni18 Ni24 Ni5 173.25(16) . . . . ?
Ni10 Ni18 Ni24 Ni5 0.83(19) . . . . ?
Ni23 Ni18 Ni24 Ni5 -5.33(12) . . . . ?
Ag2 Ni18 Ni24 Ni5 67.01(12) . . . . ?
Ag8 Ni18 Ni24 Ni5 121.40(13) . . . . ?
Ag10 Ni18 Ni24 Ni5 68.06(17) . . . . ?
C17 Ni18 Ni24 Ni23 -160.6(6) . . . . ?
C3 Ni18 Ni24 Ni23 -34(2) . . . . ?
C29 Ni18 Ni24 Ni23 -57.4(8) . . . . ?
Ni7 Ni18 Ni24 Ni23 178.58(14) . . . . ?
Ni10 Ni18 Ni24 Ni23 6.16(12) . . . . ?
Ag2 Ni18 Ni24 Ni23 72.34(9) . . . . ?
Ag8 Ni18 Ni24 Ni23 126.73(11) . . . . ?
Ag10 Ni18 Ni24 Ni23 73.39(12) . . . . ?
C17 Ni18 Ni24 Ag2 127.0(6) . . . . ?
C3 Ni18 Ni24 Ag2 -107(2) . . . . ?
C29 Ni18 Ni24 Ag2 -129.7(8) . . . . ?
Ni7 Ni18 Ni24 Ag2 106.24(11) . . . . ?
Ni10 Ni18 Ni24 Ag2 -66.18(12) . . . . ?
Ni23 Ni18 Ni24 Ag2 -72.34(9) . . . . ?
Ag8 Ni18 Ni24 Ag2 54.39(7) . . . . ?
Ag10 Ni18 Ni24 Ag2 1.05(10) . . . . ?
C17 Ni18 Ni24 Ag6 72.6(6) . . . . ?
C3 Ni18 Ni24 Ag6 -161(2) . . . . ?
C29 Ni18 Ni24 Ag6 175.8(8) . . . . ?
Ni7 Ni18 Ni24 Ag6 51.81(10) . . . . ?
Ni10 Ni18 Ni24 Ag6 -120.61(12) . . . . ?
Ni23 Ni18 Ni24 Ag6 -126.76(11) . . . . ?
Ag2 Ni18 Ni24 Ag6 -54.42(7) . . . . ?
Ag8 Ni18 Ni24 Ag6 -0.03(8) . . . . ?
Ag10 Ni18 Ni24 Ag6 -53.37(12) . . . . ?
C17 Ni18 Ni24 Ag16 125.2(6) . . . . ?
C3 Ni18 Ni24 Ag16 -109(2) . . . . ?
C29 Ni18 Ni24 Ag16 -131.5(8) . . . . ?
Ni7 Ni18 Ni24 Ag16 104.44(14) . . . . ?
Ni10 Ni18 Ni24 Ag16 -67.98(16) . . . . ?
Ni23 Ni18 Ni24 Ag16 -74.13(12) . . . . ?
Ag2 Ni18 Ni24 Ag16 -1.79(10) . . . . ?
Ag8 Ni18 Ni24 Ag16 52.60(12) . . . . ?
Ag10 Ni18 Ni24 Ag16 -0.74(17) . . . . ?
Ni18 Ag2 Ni24 C21 79.8(9) . . . . ?
Ni23 Ag2 Ni24 C21 149.6(9) . . . . ?
Ag10 Ag2 Ni24 C21 78.7(9) . . . . ?
Ag16 Ag2 Ni24 C21 -98.3(9) . . . . ?
Ag15 Ag2 Ni24 C21 -154.4(9) . . . . ?
Ag8 Ag2 Ni24 C21 24.8(9) . . . . ?
Ag6 Ag2 Ni24 C21 -30.3(9) . . . . ?
Ag9 Ag2 Ni24 C21 151.9(9) . . . . ?
Ag4 Ag2 Ni24 C21 -129.0(9) . . . . ?
Ag1 Ag2 Ni24 C21 0.2(9) . . . . ?
Ag3 Ag2 Ni24 C21 -63.9(9) . . . . ?
Ni18 Ag2 Ni24 C20 -164.8(6) . . . . ?
Ni23 Ag2 Ni24 C20 -95.0(6) . . . . ?
Ag10 Ag2 Ni24 C20 -165.9(6) . . . . ?
Ag16 Ag2 Ni24 C20 17.1(6) . . . . ?
Ag15 Ag2 Ni24 C20 -39.0(6) . . . . ?
Ag8 Ag2 Ni24 C20 140.2(6) . . . . ?
Ag6 Ag2 Ni24 C20 85.1(6) . . . . ?
Ag9 Ag2 Ni24 C20 -92.7(6) . . . . ?
Ag4 Ag2 Ni24 C20 -13.6(6) . . . . ?
Ag1 Ag2 Ni24 C20 115.6(6) . . . . ?
Ag3 Ag2 Ni24 C20 51.5(6) . . . . ?
Ni18 Ag2 Ni24 C29 -34.8(6) . . . . ?
Ni23 Ag2 Ni24 C29 35.0(6) . . . . ?
Ag10 Ag2 Ni24 C29 -35.9(6) . . . . ?
Ag16 Ag2 Ni24 C29 147.0(6) . . . . ?
Ag15 Ag2 Ni24 C29 91.0(6) . . . . ?
Ag8 Ag2 Ni24 C29 -89.9(6) . . . . ?
Ag6 Ag2 Ni24 C29 -144.9(6) . . . . ?
Ag9 Ag2 Ni24 C29 37.3(6) . . . . ?
Ag4 Ag2 Ni24 C29 116.4(6) . . . . ?
Ag1 Ag2 Ni24 C29 -114.4(6) . . . . ?
Ag3 Ag2 Ni24 C29 -178.6(6) . . . . ?
Ni18 Ag2 Ni24 Ni7 52.93(10) . . . . ?
Ni23 Ag2 Ni24 Ni7 122.72(12) . . . . ?
Ag10 Ag2 Ni24 Ni7 51.82(12) . . . . ?
Ag16 Ag2 Ni24 Ni7 -125.25(10) . . . . ?
Ag15 Ag2 Ni24 Ni7 178.72(9) . . . . ?
Ag8 Ag2 Ni24 Ni7 -2.15(9) . . . . ?
Ag6 Ag2 Ni24 Ni7 -57.22(9) . . . . ?
Ag9 Ag2 Ni24 Ni7 124.99(10) . . . . ?
Ag4 Ag2 Ni24 Ni7 -155.92(13) . . . . ?
Ag1 Ag2 Ni24 Ni7 -26.69(17) . . . . ?
Ag3 Ag2 Ni24 Ni7 -90.86(10) . . . . ?
Ni18 Ag2 Ni24 Ni5 -124.79(12) . . . . ?
Ni23 Ag2 Ni24 Ni5 -55.00(10) . . . . ?
Ag10 Ag2 Ni24 Ni5 -125.90(10) . . . . ?
Ag16 Ag2 Ni24 Ni5 57.02(8) . . . . ?
Ag15 Ag2 Ni24 Ni5 1.00(9) . . . . ?
Ag8 Ag2 Ni24 Ni5 -179.88(9) . . . . ?
Ag6 Ag2 Ni24 Ni5 125.06(10) . . . . ?
Ag9 Ag2 Ni24 Ni5 -52.73(11) . . . . ?
Ag4 Ag2 Ni24 Ni5 26.36(18) . . . . ?
Ag1 Ag2 Ni24 Ni5 155.59(12) . . . . ?
Ag3 Ag2 Ni24 Ni5 91.42(9) . . . . ?
Ni18 Ag2 Ni24 Ni23 -69.79(9) . . . . ?
Ag10 Ag2 Ni24 Ni23 -70.90(10) . . . . ?
Ag16 Ag2 Ni24 Ni23 112.03(9) . . . . ?
Ag15 Ag2 Ni24 Ni23 56.00(8) . . . . ?
Ag8 Ag2 Ni24 Ni23 -124.87(8) . . . . ?
Ag6 Ag2 Ni24 Ni23 -179.94(10) . . . . ?
Ag9 Ag2 Ni24 Ni23 2.27(10) . . . . ?
Ag4 Ag2 Ni24 Ni23 81.36(15) . . . . ?
Ag1 Ag2 Ni24 Ni23 -149.41(13) . . . . ?
Ag3 Ag2 Ni24 Ni23 146.42(8) . . . . ?
Ni23 Ag2 Ni24 Ni18 69.79(9) . . . . ?
Ag10 Ag2 Ni24 Ni18 -1.11(10) . . . . ?
Ag16 Ag2 Ni24 Ni18 -178.18(10) . . . . ?
Ag15 Ag2 Ni24 Ni18 125.79(8) . . . . ?
Ag8 Ag2 Ni24 Ni18 -55.08(8) . . . . ?
Ag6 Ag2 Ni24 Ni18 -110.15(9) . . . . ?
Ag9 Ag2 Ni24 Ni18 72.06(10) . . . . ?
Ag4 Ag2 Ni24 Ni18 151.15(14) . . . . ?
Ag1 Ag2 Ni24 Ni18 -79.62(14) . . . . ?
Ag3 Ag2 Ni24 Ni18 -143.79(9) . . . . ?
Ni18 Ag2 Ni24 Ag6 110.15(9) . . . . ?
Ni23 Ag2 Ni24 Ag6 179.94(10) . . . . ?
Ag10 Ag2 Ni24 Ag6 109.04(8) . . . . ?
Ag16 Ag2 Ni24 Ag6 -68.03(6) . . . . ?
Ag15 Ag2 Ni24 Ag6 -124.06(6) . . . . ?
Ag8 Ag2 Ni24 Ag6 55.07(6) . . . . ?
Ag9 Ag2 Ni24 Ag6 -177.79(8) . . . . ?
Ag4 Ag2 Ni24 Ag6 -98.70(14) . . . . ?
Ag1 Ag2 Ni24 Ag6 30.53(13) . . . . ?
Ag3 Ag2 Ni24 Ag6 -33.64(7) . . . . ?
Ni18 Ag2 Ni24 Ag16 178.18(10) . . . . ?
Ni23 Ag2 Ni24 Ag16 -112.03(9) . . . . ?
Ag10 Ag2 Ni24 Ag16 177.07(8) . . . . ?
Ag15 Ag2 Ni24 Ag16 -56.02(6) . . . . ?
Ag8 Ag2 Ni24 Ag16 123.10(7) . . . . ?
Ag6 Ag2 Ni24 Ag16 68.03(6) . . . . ?
Ag9 Ag2 Ni24 Ag16 -109.76(8) . . . . ?
Ag4 Ag2 Ni24 Ag16 -30.66(14) . . . . ?
Ag1 Ag2 Ni24 Ag16 98.56(13) . . . . ?
Ag3 Ag2 Ni24 Ag16 34.40(7) . . . . ?
Ni7 Ag6 Ni24 C21 53.0(7) . . . . ?
Ni1 Ag6 Ni24 C21 -56.1(7) . . . . ?
Ag16 Ag6 Ni24 C21 -132.8(7) . . . . ?
Ag3 Ag6 Ni24 C21 -166.7(7) . . . . ?
Ag8 Ag6 Ni24 C21 102.0(7) . . . . ?
Ag2 Ag6 Ni24 C21 157.0(7) . . . . ?
Ag12 Ag6 Ni24 C21 126.0(7) . . . . ?
Ni13 Ag6 Ni24 C21 -103.5(7) . . . . ?
Ni7 Ag6 Ni24 C20 137.1(5) . . . . ?
Ni1 Ag6 Ni24 C20 28.0(6) . . . . ?
Ag16 Ag6 Ni24 C20 -48.7(5) . . . . ?
Ag3 Ag6 Ni24 C20 -82.6(5) . . . . ?
Ag8 Ag6 Ni24 C20 -174.0(5) . . . . ?
Ag2 Ag6 Ni24 C20 -118.9(5) . . . . ?
Ag12 Ag6 Ni24 C20 -149.9(5) . . . . ?
Ni13 Ag6 Ni24 C20 -19.4(5) . . . . ?
Ni7 Ag6 Ni24 C29 -44.3(9) . . . . ?
Ni1 Ag6 Ni24 C29 -153.4(9) . . . . ?
Ag16 Ag6 Ni24 C29 129.9(9) . . . . ?
Ag3 Ag6 Ni24 C29 96.0(9) . . . . ?
Ag8 Ag6 Ni24 C29 4.7(9) . . . . ?
Ag2 Ag6 Ni24 C29 59.7(9) . . . . ?
Ag12 Ag6 Ni24 C29 28.7(9) . . . . ?
Ni13 Ag6 Ni24 C29 159.2(9) . . . . ?
Ni1 Ag6 Ni24 Ni7 -109.1(2) . . . . ?
Ag16 Ag6 Ni24 Ni7 174.18(11) . . . . ?
Ag3 Ag6 Ni24 Ni7 140.31(10) . . . . ?
Ag8 Ag6 Ni24 Ni7 48.96(9) . . . . ?
Ag2 Ag6 Ni24 Ni7 104.00(10) . . . . ?
Ag12 Ag6 Ni24 Ni7 73.00(16) . . . . ?
Ni13 Ag6 Ni24 Ni7 -156.54(11) . . . . ?
Ni7 Ag6 Ni24 Ni5 -170.45(16) . . . . ?
Ni1 Ag6 Ni24 Ni5 80.4(3) . . . . ?
Ag16 Ag6 Ni24 Ni5 3.73(10) . . . . ?
Ag3 Ag6 Ni24 Ni5 -30.14(14) . . . . ?
Ag8 Ag6 Ni24 Ni5 -121.49(12) . . . . ?
Ag2 Ag6 Ni24 Ni5 -66.45(11) . . . . ?
Ag12 Ag6 Ni24 Ni5 -97.45(16) . . . . ?
Ni13 Ag6 Ni24 Ni5 33.01(15) . . . . ?
Ni7 Ag6 Ni24 Ni23 -103.94(14) . . . . ?
Ni1 Ag6 Ni24 Ni23 146.9(2) . . . . ?
Ag16 Ag6 Ni24 Ni23 70.25(12) . . . . ?
Ag3 Ag6 Ni24 Ni23 36.37(14) . . . . ?
Ag8 Ag6 Ni24 Ni23 -54.98(12) . . . . ?
Ag2 Ag6 Ni24 Ni23 0.06(10) . . . . ?
Ag12 Ag6 Ni24 Ni23 -30.9(2) . . . . ?
Ni13 Ag6 Ni24 Ni23 99.52(13) . . . . ?
Ni7 Ag6 Ni24 Ni18 -48.92(10) . . . . ?
Ni1 Ag6 Ni24 Ni18 -158.0(2) . . . . ?
Ag16 Ag6 Ni24 Ni18 125.26(10) . . . . ?
Ag3 Ag6 Ni24 Ni18 91.39(9) . . . . ?
Ag8 Ag6 Ni24 Ni18 0.03(8) . . . . ?
Ag2 Ag6 Ni24 Ni18 55.08(8) . . . . ?
Ag12 Ag6 Ni24 Ni18 24.08(17) . . . . ?
Ni13 Ag6 Ni24 Ni18 154.54(9) . . . . ?
Ni7 Ag6 Ni24 Ag2 -104.00(10) . . . . ?
Ni1 Ag6 Ni24 Ag2 146.9(2) . . . . ?
Ag16 Ag6 Ni24 Ag2 70.18(6) . . . . ?
Ag3 Ag6 Ni24 Ag2 36.31(7) . . . . ?
Ag8 Ag6 Ni24 Ag2 -55.04(6) . . . . ?
Ag12 Ag6 Ni24 Ag2 -31.00(14) . . . . ?
Ni13 Ag6 Ni24 Ag2 99.46(9) . . . . ?
Ni7 Ag6 Ni24 Ag16 -174.18(11) . . . . ?
Ni1 Ag6 Ni24 Ag16 76.7(2) . . . . ?
Ag3 Ag6 Ni24 Ag16 -33.87(7) . . . . ?
Ag8 Ag6 Ni24 Ag16 -125.23(7) . . . . ?
Ag2 Ag6 Ni24 Ag16 -70.18(6) . . . . ?
Ag12 Ag6 Ni24 Ag16 -101.18(14) . . . . ?
Ni13 Ag6 Ni24 Ag16 29.28(8) . . . . ?
C20 Ag16 Ni24 C21 -72.1(10) . . . . ?
Ni5 Ag16 Ni24 C21 -131.5(8) . . . . ?
Ni6 Ag16 Ni24 C21 -29.7(8) . . . . ?
Ag3 Ag16 Ni24 C21 86.7(8) . . . . ?
Ag5 Ag16 Ni24 C21 155.6(8) . . . . ?
Ag6 Ag16 Ni24 C21 52.4(8) . . . . ?
Ag2 Ag16 Ni24 C21 124.3(8) . . . . ?
Ag15 Ag16 Ni24 C21 179.3(8) . . . . ?
Ni13 Ag16 Ni24 C21 22.7(8) . . . . ?
Ni5 Ag16 Ni24 C20 -59.4(6) . . . . ?
Ni6 Ag16 Ni24 C20 42.4(6) . . . . ?
Ag3 Ag16 Ni24 C20 158.8(6) . . . . ?
Ag5 Ag16 Ni24 C20 -132.4(6) . . . . ?
Ag6 Ag16 Ni24 C20 124.4(6) . . . . ?
Ag2 Ag16 Ni24 C20 -163.6(6) . . . . ?
Ag15 Ag16 Ni24 C20 -108.6(6) . . . . ?
Ni13 Ag16 Ni24 C20 94.8(6) . . . . ?
C20 Ag16 Ni24 C29 107.1(10) . . . . ?
Ni5 Ag16 Ni24 C29 47.6(8) . . . . ?
Ni6 Ag16 Ni24 C29 149.5(8) . . . . ?
Ag3 Ag16 Ni24 C29 -94.2(8) . . . . ?
Ag5 Ag16 Ni24 C29 -25.3(9) . . . . ?
Ag6 Ag16 Ni24 C29 -128.5(8) . . . . ?
Ag2 Ag16 Ni24 C29 -56.5(8) . . . . ?
Ag15 Ag16 Ni24 C29 -1.5(8) . . . . ?
Ni13 Ag16 Ni24 C29 -158.1(8) . . . . ?
C20 Ag16 Ni24 Ni7 -130.1(6) . . . . ?
Ni5 Ag16 Ni24 Ni7 170.49(16) . . . . ?
Ni6 Ag16 Ni24 Ni7 -87.7(2) . . . . ?
Ag3 Ag16 Ni24 Ni7 28.68(14) . . . . ?
Ag5 Ag16 Ni24 Ni7 97.56(17) . . . . ?
Ag6 Ag16 Ni24 Ni7 -5.65(10) . . . . ?
Ag2 Ag16 Ni24 Ni7 66.34(11) . . . . ?
Ag15 Ag16 Ni24 Ni7 121.31(12) . . . . ?
Ni13 Ag16 Ni24 Ni7 -35.29(15) . . . . ?
C20 Ag16 Ni24 Ni5 59.4(6) . . . . ?
Ni6 Ag16 Ni24 Ni5 101.8(2) . . . . ?
Ag3 Ag16 Ni24 Ni5 -141.82(10) . . . . ?
Ag5 Ag16 Ni24 Ni5 -72.93(16) . . . . ?
Ag6 Ag16 Ni24 Ni5 -176.15(11) . . . . ?
Ag2 Ag16 Ni24 Ni5 -104.15(10) . . . . ?
Ag15 Ag16 Ni24 Ni5 -49.18(9) . . . . ?
Ni13 Ag16 Ni24 Ni5 154.21(11) . . . . ?
C20 Ag16 Ni24 Ni23 108.7(6) . . . . ?
Ni5 Ag16 Ni24 Ni23 49.26(10) . . . . ?
Ni6 Ag16 Ni24 Ni23 151.1(2) . . . . ?
Ag3 Ag16 Ni24 Ni23 -92.56(10) . . . . ?
Ag5 Ag16 Ni24 Ni23 -23.68(18) . . . . ?
Ag6 Ag16 Ni24 Ni23 -126.89(10) . . . . ?
Ag2 Ag16 Ni24 Ni23 -54.89(8) . . . . ?
Ag15 Ag16 Ni24 Ni23 0.08(9) . . . . ?
Ni13 Ag16 Ni24 Ni23 -156.53(10) . . . . ?
C20 Ag16 Ni24 Ni18 165.4(6) . . . . ?
Ni5 Ag16 Ni24 Ni18 105.98(14) . . . . ?
Ni6 Ag16 Ni24 Ni18 -152.18(19) . . . . ?
Ag3 Ag16 Ni24 Ni18 -35.84(14) . . . . ?
Ag5 Ag16 Ni24 Ni18 33.0(2) . . . . ?
Ag6 Ag16 Ni24 Ni18 -70.17(11) . . . . ?
Ag2 Ag16 Ni24 Ni18 1.83(10) . . . . ?
Ag15 Ag16 Ni24 Ni18 56.80(12) . . . . ?
Ni13 Ag16 Ni24 Ni18 -99.81(13) . . . . ?
C20 Ag16 Ni24 Ag2 163.6(6) . . . . ?
Ni5 Ag16 Ni24 Ag2 104.15(10) . . . . ?
Ni6 Ag16 Ni24 Ag2 -154.0(2) . . . . ?
Ag3 Ag16 Ni24 Ag2 -37.67(7) . . . . ?
Ag5 Ag16 Ni24 Ag2 31.22(15) . . . . ?
Ag6 Ag16 Ni24 Ag2 -71.99(6) . . . . ?
Ag15 Ag16 Ni24 Ag2 54.97(6) . . . . ?
Ni13 Ag16 Ni24 Ag2 -101.64(9) . . . . ?
C20 Ag16 Ni24 Ag6 -124.4(6) . . . . ?
Ni5 Ag16 Ni24 Ag6 176.15(11) . . . . ?
Ni6 Ag16 Ni24 Ag6 -82.0(2) . . . . ?
Ag3 Ag16 Ni24 Ag6 34.33(7) . . . . ?
Ag5 Ag16 Ni24 Ag6 103.21(14) . . . . ?
Ag2 Ag16 Ni24 Ag6 71.99(6) . . . . ?
Ag15 Ag16 Ni24 Ag6 126.96(7) . . . . ?
Ni13 Ag16 Ni24 Ag6 -29.64(9) . . . . ?
C27 Ni19 C1 O1 -5(3) . . . . ?
C2 Ni19 C1 O1 110(3) . . . . ?
Ni12 Ni19 C1 O1 -4(4) . . . . ?
Ni14 Ni19 C1 O1 -180(100) . . . . ?
Ni15 Ni19 C1 O1 120(3) . . . . ?
Ni17 Ni19 C1 O1 159(3) . . . . ?
Ag4 Ni19 C1 O1 -137(3) . . . . ?
Ag7 Ni19 C1 O1 -113(3) . . . . ?
Ag5 Ni19 C1 O1 -70(3) . . . . ?
C27 Ni19 C1 Ni14 175.0(9) . . . . ?
C2 Ni19 C1 Ni14 -70.6(9) . . . . ?
Ni12 Ni19 C1 Ni14 175.4(3) . . . . ?
Ni15 Ni19 C1 Ni14 -60.0(19) . . . . ?
Ni17 Ni19 C1 Ni14 -21.6(7) . . . . ?
Ag4 Ni19 C1 Ni14 43.0(10) . . . . ?
Ag7 Ni19 C1 Ni14 66.6(5) . . . . ?
Ag5 Ni19 C1 Ni14 109.3(6) . . . . ?
C11 Ni14 C1 O1 10(3) . . . . ?
C4 Ni14 C1 O1 -99(3) . . . . ?
Ni19 Ni14 C1 O1 180(3) . . . . ?
Ni17 Ni14 C1 O1 -155(2) . . . . ?
Ag13 Ni14 C1 O1 124(2) . . . . ?
Ag7 Ni14 C1 O1 107(3) . . . . ?
C11 Ni14 C1 Ni19 -169.6(8) . . . . ?
C4 Ni14 C1 Ni19 81.3(14) . . . . ?
Ni17 Ni14 C1 Ni19 25.3(9) . . . . ?
Ag13 Ni14 C1 Ni19 -55.7(12) . . . . ?
Ag7 Ni14 C1 Ni19 -72.5(6) . . . . ?
C23 Ni15 C2 O2 -48(2) . . . . ?
C14 Ni15 C2 O2 48(2) . . . . ?
Ni12 Ni15 C2 O2 -96.3(18) . . . . ?
Ni11 Ni15 C2 O2 93.8(18) . . . . ?
Ni17 Ni15 C2 O2 136(2) . . . . ?
Ni19 Ni15 C2 O2 -138(2) . . . . ?
Ag4 Ni15 C2 O2 -179.4(17) . . . . ?
Ag9 Ni15 C2 O2 133.5(15) . . . . ?
Ag15 Ni15 C2 O2 -132.1(15) . . . . ?
C23 Ni15 C2 Ni17 175.5(8) . . . . ?
C14 Ni15 C2 Ni17 -88.8(9) . . . . ?
Ni12 Ni15 C2 Ni17 127.2(5) . . . . ?
Ni11 Ni15 C2 Ni17 -42.7(5) . . . . ?
Ni19 Ni15 C2 Ni17 85.5(7) . . . . ?
Ag4 Ni15 C2 Ni17 44.2(5) . . . . ?
Ag9 Ni15 C2 Ni17 -2.9(12) . . . . ?
Ag15 Ni15 C2 Ni17 91.5(8) . . . . ?
C23 Ni15 C2 Ni19 90.0(9) . . . . ?
C14 Ni15 C2 Ni19 -174.4(7) . . . . ?
Ni12 Ni15 C2 Ni19 41.7(5) . . . . ?
Ni11 Ni15 C2 Ni19 -128.2(5) . . . . ?
Ni17 Ni15 C2 Ni19 -85.5(7) . . . . ?
Ag4 Ni15 C2 Ni19 -41.3(5) . . . . ?
Ag9 Ni15 C2 Ni19 -88.4(8) . . . . ?
Ag15 Ni15 C2 Ni19 6.0(11) . . . . ?
C5 Ni17 C2 O2 -51(2) . . . . ?
C4 Ni17 C2 O2 47(2) . . . . ?
Ni14 Ni17 C2 O2 93.4(18) . . . . ?
Ni11 Ni17 C2 O2 -95.3(18) . . . . ?
Ni15 Ni17 C2 O2 -138(2) . . . . ?
Ni19 Ni17 C2 O2 137(2) . . . . ?
Ag4 Ni17 C2 O2 179.5(17) . . . . ?
Ag13 Ni17 C2 O2 132.4(15) . . . . ?
Ag14 Ni17 C2 O2 -135.2(15) . . . . ?
C5 Ni17 C2 Ni15 86.6(9) . . . . ?
C4 Ni17 C2 Ni15 -175.0(7) . . . . ?
Ni14 Ni17 C2 Ni15 -129.1(5) . . . . ?
Ni11 Ni17 C2 Ni15 42.3(5) . . . . ?
Ni19 Ni17 C2 Ni15 -85.4(7) . . . . ?
Ag4 Ni17 C2 Ni15 -42.9(5) . . . . ?
Ag13 Ni17 C2 Ni15 -90.0(8) . . . . ?
Ag14 Ni17 C2 Ni15 2.4(11) . . . . ?
C5 Ni17 C2 Ni19 172.0(7) . . . . ?
C4 Ni17 C2 Ni19 -89.6(8) . . . . ?
Ni14 Ni17 C2 Ni19 -43.7(5) . . . . ?
Ni11 Ni17 C2 Ni19 127.7(5) . . . . ?
Ni15 Ni17 C2 Ni19 85.4(7) . . . . ?
Ag4 Ni17 C2 Ni19 42.5(5) . . . . ?
Ag13 Ni17 C2 Ni19 -4.6(11) . . . . ?
Ag14 Ni17 C2 Ni19 87.8(8) . . . . ?
C1 Ni19 C2 O2 -47(2) . . . . ?
C27 Ni19 C2 O2 51(2) . . . . ?
Ni12 Ni19 C2 O2 97.1(18) . . . . ?
Ni14 Ni19 C2 O2 -92.9(18) . . . . ?
Ni15 Ni19 C2 O2 139(2) . . . . ?
Ni17 Ni19 C2 O2 -137(2) . . . . ?
Ag4 Ni19 C2 O2 179.8(17) . . . . ?
Ag7 Ni19 C2 O2 -131.0(15) . . . . ?
Ag5 Ni19 C2 O2 133.1(15) . . . . ?
C1 Ni19 C2 Ni15 174.2(8) . . . . ?
C27 Ni19 C2 Ni15 -88.1(8) . . . . ?
Ni12 Ni19 C2 Ni15 -41.6(5) . . . . ?
Ni14 Ni19 C2 Ni15 128.3(5) . . . . ?
Ni17 Ni19 C2 Ni15 84.6(7) . . . . ?
Ag4 Ni19 C2 Ni15 41.1(5) . . . . ?
Ag7 Ni19 C2 Ni15 90.2(8) . . . . ?
Ag5 Ni19 C2 Ni15 -5.6(11) . . . . ?
C1 Ni19 C2 Ni17 89.6(9) . . . . ?
C27 Ni19 C2 Ni17 -172.7(7) . . . . ?
Ni12 Ni19 C2 Ni17 -126.2(5) . . . . ?
Ni14 Ni19 C2 Ni17 43.7(5) . . . . ?
Ni15 Ni19 C2 Ni17 -84.6(7) . . . . ?
Ag4 Ni19 C2 Ni17 -43.5(5) . . . . ?
Ag7 Ni19 C2 Ni17 5.6(11) . . . . ?
Ag5 Ni19 C2 Ni17 -90.2(8) . . . . ?
C17 Ni18 C3 O3 6(3) . . . . ?
C29 Ni18 C3 O3 -103(3) . . . . ?
Ni7 Ni18 C3 O3 15(4) . . . . ?
Ni10 Ni18 C3 O3 -171(4) . . . . ?
Ni23 Ni18 C3 O3 -152(3) . . . . ?
Ni24 Ni18 C3 O3 -122(3) . . . . ?
Ag2 Ni18 C3 O3 142(3) . . . . ?
Ag8 Ni18 C3 O3 78(3) . . . . ?
Ag10 Ni18 C3 O3 122(3) . . . . ?
C17 Ni18 C3 Ni10 176.7(8) . . . . ?
C29 Ni18 C3 Ni10 67.3(10) . . . . ?
Ni7 Ni18 C3 Ni10 -174.6(3) . . . . ?
Ni23 Ni18 C3 Ni10 18.6(7) . . . . ?
Ni24 Ni18 C3 Ni10 49(2) . . . . ?
Ag2 Ni18 C3 Ni10 -47.0(9) . . . . ?
Ag8 Ni18 C3 Ni10 -111.7(5) . . . . ?
Ag10 Ni18 C3 Ni10 -67.9(5) . . . . ?
C7 Ni10 C3 O3 -16(3) . . . . ?
C35 Ni10 C3 O3 93(3) . . . . ?
Ni23 Ni10 C3 O3 150(2) . . . . ?
Ni18 Ni10 C3 O3 172(3) . . . . ?
Ag9 Ni10 C3 O3 -119(2) . . . . ?
Ag10 Ni10 C3 O3 -110(3) . . . . ?
C7 Ni10 C3 Ni18 172.2(8) . . . . ?
C35 Ni10 C3 Ni18 -78.7(13) . . . . ?
Ni23 Ni10 C3 Ni18 -22.0(8) . . . . ?
Ag9 Ni10 C3 Ni18 69.2(11) . . . . ?
Ag10 Ni10 C3 Ni18 77.7(6) . . . . ?
C11 Ni14 C4 O4 -15(3) . . . . ?
C1 Ni14 C4 O4 96(3) . . . . ?
Ni19 Ni14 C4 O4 151(2) . . . . ?
Ni17 Ni14 C4 O4 174(3) . . . . ?
Ag13 Ni14 C4 O4 -113(3) . . . . ?
Ag7 Ni14 C4 O4 -125(2) . . . . ?
C11 Ni14 C4 Ni17 170.9(8) . . . . ?
C1 Ni14 C4 Ni17 -78.6(14) . . . . ?
Ni19 Ni14 C4 Ni17 -23.1(7) . . . . ?
Ag13 Ni14 C4 Ni17 73.0(4) . . . . ?
Ag7 Ni14 C4 Ni17 61.1(10) . . . . ?
C5 Ni17 C4 O4 14(3) . . . . ?
C2 Ni17 C4 O4 -105(3) . . . . ?
Ni14 Ni17 C4 O4 -174(3) . . . . ?
Ni11 Ni17 C4 O4 10(3) . . . . ?
Ni15 Ni17 C4 O4 -115(3) . . . . ?
Ni19 Ni17 C4 O4 -155(3) . . . . ?
Ag4 Ni17 C4 O4 142(2) . . . . ?
Ag13 Ni17 C4 O4 119(3) . . . . ?
Ag14 Ni17 C4 O4 77(3) . . . . ?
C5 Ni17 C4 Ni14 -172.1(8) . . . . ?
C2 Ni17 C4 Ni14 68.8(8) . . . . ?
Ni11 Ni17 C4 Ni14 -176.2(3) . . . . ?
Ni15 Ni17 C4 Ni14 58.6(18) . . . . ?
Ni19 Ni17 C4 Ni14 19.3(6) . . . . ?
Ag4 Ni17 C4 Ni14 -44.3(8) . . . . ?
Ag13 Ni17 C4 Ni14 -66.6(4) . . . . ?
Ag14 Ni17 C4 Ni14 -109.4(4) . . . . ?
C4 Ni17 C5 O5 -2(3) . . . . ?
C2 Ni17 C5 O5 110(3) . . . . ?
Ni14 Ni17 C5 O5 -11(3) . . . . ?
Ni11 Ni17 C5 O5 174(3) . . . . ?
Ni15 Ni17 C5 O5 161(3) . . . . ?
Ni19 Ni17 C5 O5 132(2) . . . . ?
Ag4 Ni17 C5 O5 -134(2) . . . . ?
Ag13 Ni17 C5 O5 -72(3) . . . . ?
Ag14 Ni17 C5 O5 -116(3) . . . . ?
C4 Ni17 C5 Ni11 -176.5(8) . . . . ?
C2 Ni17 C5 Ni11 -63.9(9) . . . . ?
Ni14 Ni17 C5 Ni11 174.6(3) . . . . ?
Ni15 Ni17 C5 Ni11 -13.4(6) . . . . ?
Ni19 Ni17 C5 Ni11 -42(3) . . . . ?
Ag4 Ni17 C5 Ni11 51.7(8) . . . . ?
Ag13 Ni17 C5 Ni11 113.8(4) . . . . ?
Ag14 Ni17 C5 Ni11 69.7(5) . . . . ?
C38 Ni11 C5 O5 8(3) . . . . ?
C14 Ni11 C5 O5 -102(3) . . . . ?
Ni15 Ni11 C5 O5 -159(2) . . . . ?
Ni17 Ni11 C5 O5 -174(3) . . . . ?
Ag14 Ni11 C5 O5 107(2) . . . . ?
Ag9 Ni11 C5 O5 118(2) . . . . ?
C38 Ni11 C5 Ni17 -177.5(8) . . . . ?
C14 Ni11 C5 Ni17 72.1(16) . . . . ?
Ni15 Ni11 C5 Ni17 15.7(8) . . . . ?
Ag14 Ni11 C5 Ni17 -78.3(5) . . . . ?
Ag9 Ni11 C5 Ni17 -67.8(8) . . . . ?
C16 Ni20 C6 O6 16(3) . . . . ?
C8 Ni20 C6 O6 -104(3) . . . . ?
Ni21 Ni20 C6 O6 8(3) . . . . ?
Ni8 Ni20 C6 O6 -179(3) . . . . ?
Ni9 Ni20 C6 O6 -111(3) . . . . ?
Ni22 Ni20 C6 O6 -153(3) . . . . ?
Ag1 Ni20 C6 O6 145(3) . . . . ?
Ag10 Ni20 C6 O6 77(3) . . . . ?
Ag8 Ni20 C6 O6 119(3) . . . . ?
C16 Ni20 C6 Ni8 -165.5(8) . . . . ?
C8 Ni20 C6 Ni8 74.7(8) . . . . ?
Ni21 Ni20 C6 Ni8 -173.4(3) . . . . ?
Ni9 Ni20 C6 Ni8 68.1(15) . . . . ?
Ni22 Ni20 C6 Ni8 25.6(6) . . . . ?
Ag1 Ni20 C6 Ni8 -36.6(9) . . . . ?
Ag10 Ni20 C6 Ni8 -103.9(5) . . . . ?
Ag8 Ni20 C6 Ni8 -61.9(4) . . . . ?
C39 Ni8 C6 O6 -17(2) . . . . ?
C22 Ni8 C6 O6 95(2) . . . . ?
Ni22 Ni8 C6 O6 149(2) . . . . ?
Ni20 Ni8 C6 O6 179(3) . . . . ?
Ag8 Ni8 C6 O6 -109(2) . . . . ?
Ag12 Ni8 C6 O6 -130.6(19) . . . . ?
C39 Ni8 C6 Ni20 163.9(8) . . . . ?
C22 Ni8 C6 Ni20 -83.9(12) . . . . ?
Ni22 Ni8 C6 Ni20 -29.8(7) . . . . ?
Ag8 Ni8 C6 Ni20 72.4(5) . . . . ?
Ag12 Ni8 C6 Ni20 50.5(12) . . . . ?
C35 Ni10 C7 O7 110(75) . . . . ?
C3 Ni10 C7 O7 -112(75) . . . . ?
Ni23 Ni10 C7 O7 92(75) . . . . ?
Ni18 Ni10 C7 O7 -101(75) . . . . ?
Ag9 Ni10 C7 O7 27(75) . . . . ?
Ag10 Ni10 C7 O7 -38(75) . . . . ?
C30 Ni9 C8 O8 -50(2) . . . . ?
C10 Ni9 C8 O8 48(2) . . . . ?
Ni16 Ni9 C8 O8 -94.0(19) . . . . ?
Ni21 Ni9 C8 O8 96.0(19) . . . . ?
Ni20 Ni9 C8 O8 138(2) . . . . ?
Ni22 Ni9 C8 O8 -137(2) . . . . ?
Ag1 Ni9 C8 O8 -178.3(18) . . . . ?
Ag13 Ni9 C8 O8 -130.2(16) . . . . ?
Ag14 Ni9 C8 O8 135.5(15) . . . . ?
C30 Ni9 C8 Ni22 87.5(9) . . . . ?
C10 Ni9 C8 Ni22 -174.7(7) . . . . ?
Ni16 Ni9 C8 Ni22 43.4(5) . . . . ?
Ni21 Ni9 C8 Ni22 -126.6(5) . . . . ?
Ni20 Ni9 C8 Ni22 -84.8(7) . . . . ?
Ag1 Ni9 C8 Ni22 -40.8(6) . . . . ?
Ag13 Ni9 C8 Ni22 7.2(11) . . . . ?
Ag14 Ni9 C8 Ni22 -87.0(9) . . . . ?
C30 Ni9 C8 Ni20 172.2(7) . . . . ?
C10 Ni9 C8 Ni20 -89.9(9) . . . . ?
Ni16 Ni9 C8 Ni20 128.2(5) . . . . ?
Ni21 Ni9 C8 Ni20 -41.8(5) . . . . ?
Ni22 Ni9 C8 Ni20 84.8(7) . . . . ?
Ag1 Ni9 C8 Ni20 43.9(5) . . . . ?
Ag13 Ni9 C8 Ni20 92.0(8) . . . . ?
Ag14 Ni9 C8 Ni20 -2.3(12) . . . . ?
C9 Ni22 C8 O8 50(2) . . . . ?
C22 Ni22 C8 O8 -48(2) . . . . ?
Ni16 Ni22 C8 O8 94.2(19) . . . . ?
Ni8 Ni22 C8 O8 -96.2(19) . . . . ?
Ni20 Ni22 C8 O8 -139(2) . . . . ?
Ni9 Ni22 C8 O8 138(2) . . . . ?
Ag1 Ni22 C8 O8 179.4(19) . . . . ?
Ag12 Ni22 C8 O8 -132.8(16) . . . . ?
Ag11 Ni22 C8 O8 129.9(17) . . . . ?
C9 Ni22 C8 Ni9 -88.3(10) . . . . ?
C22 Ni22 C8 Ni9 173.7(8) . . . . ?
Ni16 Ni22 C8 Ni9 -43.7(5) . . . . ?
Ni8 Ni22 C8 Ni9 125.9(5) . . . . ?
Ni20 Ni22 C8 Ni9 83.2(7) . . . . ?
Ag1 Ni22 C8 Ni9 41.5(6) . . . . ?
Ag12 Ni22 C8 Ni9 89.3(9) . . . . ?
Ag11 Ni22 C8 Ni9 -8.0(12) . . . . ?
C9 Ni22 C8 Ni20 -171.5(8) . . . . ?
C22 Ni22 C8 Ni20 90.5(9) . . . . ?
Ni16 Ni22 C8 Ni20 -126.9(5) . . . . ?
Ni8 Ni22 C8 Ni20 42.7(5) . . . . ?
Ni9 Ni22 C8 Ni20 -83.2(7) . . . . ?
Ag1 Ni22 C8 Ni20 -41.7(6) . . . . ?
Ag12 Ni22 C8 Ni20 6.1(12) . . . . ?
Ag11 Ni22 C8 Ni20 -91.2(8) . . . . ?
C6 Ni20 C8 O8 47(2) . . . . ?
C16 Ni20 C8 O8 -49(2) . . . . ?
Ni21 Ni20 C8 O8 -95(2) . . . . ?
Ni8 Ni20 C8 O8 95(2) . . . . ?
Ni9 Ni20 C8 O8 -137(2) . . . . ?
Ni22 Ni20 C8 O8 137(2) . . . . ?
Ag1 Ni20 C8 O8 178.9(19) . . . . ?
Ag10 Ni20 C8 O8 -135.0(16) . . . . ?
Ag8 Ni20 C8 O8 131.0(17) . . . . ?
C6 Ni20 C8 Ni9 -176.2(7) . . . . ?
C16 Ni20 C8 Ni9 87.7(9) . . . . ?
Ni21 Ni20 C8 Ni9 41.9(5) . . . . ?
Ni8 Ni20 C8 Ni9 -128.4(5) . . . . ?
Ni22 Ni20 C8 Ni9 -85.7(7) . . . . ?
Ag1 Ni20 C8 Ni9 -44.3(6) . . . . ?
Ag10 Ni20 C8 Ni9 1.8(12) . . . . ?
Ag8 Ni20 C8 Ni9 -92.2(8) . . . . ?
C6 Ni20 C8 Ni22 -90.4(8) . . . . ?
C16 Ni20 C8 Ni22 173.5(7) . . . . ?
Ni21 Ni20 C8 Ni22 127.7(5) . . . . ?
Ni8 Ni20 C8 Ni22 -42.7(5) . . . . ?
Ni9 Ni20 C8 Ni22 85.7(7) . . . . ?
Ag1 Ni20 C8 Ni22 41.4(6) . . . . ?
Ag10 Ni20 C8 Ni22 87.5(9) . . . . ?
Ag8 Ni20 C8 Ni22 -6.5(12) . . . . ?
C22 Ni22 C9 O9 -3(3) . . . . ?
C8 Ni22 C9 O9 -114(3) . . . . ?
Ni16 Ni22 C9 O9 -179(3) . . . . ?
Ni8 Ni22 C9 O9 8(4) . . . . ?
Ni20 Ni22 C9 O9 -134(2) . . . . ?
Ni9 Ni22 C9 O9 -163(3) . . . . ?
Ag1 Ni22 C9 O9 130(3) . . . . ?
Ag12 Ni22 C9 O9 68(3) . . . . ?
Ag11 Ni22 C9 O9 111(3) . . . . ?
C22 Ni22 C9 Ni16 175.8(8) . . . . ?
C8 Ni22 C9 Ni16 64.8(10) . . . . ?
Ni8 Ni22 C9 Ni16 -173.7(3) . . . . ?
Ni20 Ni22 C9 Ni16 44(2) . . . . ?
Ni9 Ni22 C9 Ni16 15.1(7) . . . . ?
Ag1 Ni22 C9 Ni16 -51.2(8) . . . . ?
Ag12 Ni22 C9 Ni16 -113.7(5) . . . . ?
Ag11 Ni22 C9 Ni16 -70.1(5) . . . . ?
C24 Ni16 C9 O9 -12(3) . . . . ?
C30 Ni16 C9 O9 107(3) . . . . ?
Ni22 Ni16 C9 O9 179(3) . . . . ?
Ni9 Ni16 C9 O9 161(2) . . . . ?
Ag13 Ni16 C9 O9 -114(2) . . . . ?
Ag11 Ni16 C9 O9 -101(2) . . . . ?
C24 Ni16 C9 Ni22 169.6(8) . . . . ?
C30 Ni16 C9 Ni22 -71.9(18) . . . . ?
Ni9 Ni16 C9 Ni22 -17.8(8) . . . . ?
Ag13 Ni16 C9 Ni22 67.3(9) . . . . ?
Ag11 Ni16 C9 Ni22 80.0(6) . . . . ?
C30 Ni9 C10 O10 6(3) . . . . ?
C8 Ni9 C10 O10 -108(3) . . . . ?
Ni16 Ni9 C10 O10 7(4) . . . . ?
Ni21 Ni9 C10 O10 -180(3) . . . . ?
Ni20 Ni9 C10 O10 -160(3) . . . . ?
Ni22 Ni9 C10 O10 -121(3) . . . . ?
Ag1 Ni9 C10 O10 134(3) . . . . ?
Ag13 Ni9 C10 O10 71(3) . . . . ?
Ag14 Ni9 C10 O10 114(3) . . . . ?
C30 Ni9 C10 Ni21 -173.8(7) . . . . ?
C8 Ni9 C10 Ni21 71.8(9) . . . . ?
Ni16 Ni9 C10 Ni21 -172.8(3) . . . . ?
Ni20 Ni9 C10 Ni21 20.3(6) . . . . ?
Ni22 Ni9 C10 Ni21 59(2) . . . . ?
Ag1 Ni9 C10 Ni21 -45.7(8) . . . . ?
Ag13 Ni9 C10 Ni21 -109.5(4) . . . . ?
Ag14 Ni9 C10 Ni21 -65.9(4) . . . . ?
C40 Ni21 C10 O10 -11(3) . . . . ?
C16 Ni21 C10 O10 104(3) . . . . ?
Ni20 Ni21 C10 O10 157(2) . . . . ?
Ni9 Ni21 C10 O10 180(3) . . . . ?
Ag14 Ni21 C10 O10 -105(2) . . . . ?
Ag10 Ni21 C10 O10 -119(2) . . . . ?
C40 Ni21 C10 Ni9 169.2(8) . . . . ?
C16 Ni21 C10 Ni9 -76.5(14) . . . . ?
Ni20 Ni21 C10 Ni9 -23.1(7) . . . . ?
Ag14 Ni21 C10 Ni9 75.2(4) . . . . ?
Ag10 Ni21 C10 Ni9 60.7(10) . . . . ?
C1 Ni14 C11 O11 -40(45) . . . . ?
C4 Ni14 C11 O11 102(45) . . . . ?
Ni19 Ni14 C11 O11 -54(46) . . . . ?
Ni17 Ni14 C11 O11 115(45) . . . . ?
Ag13 Ni14 C11 O11 179(100) . . . . ?
Ag7 Ni14 C11 O11 -117(45) . . . . ?
C32 Ni1 C12 O12 10(4) . . . . ?
C31 Ni1 C12 O12 -97(4) . . . . ?
Ni13 Ni1 C12 O12 -179(4) . . . . ?
Ni4 Ni1 C12 O12 -154(3) . . . . ?
Ag12 Ni1 C12 O12 115(3) . . . . ?
Ag6 Ni1 C12 O12 105(4) . . . . ?
C32 Ni1 C12 Ni13 -170.8(9) . . . . ?
C31 Ni1 C12 Ni13 81.7(15) . . . . ?
Ni4 Ni1 C12 Ni13 24.9(9) . . . . ?
Ag12 Ni1 C12 Ni13 -65.5(13) . . . . ?
Ag6 Ni1 C12 Ni13 -75.6(6) . . . . ?
C19 Ni13 C12 O12 -7(4) . . . . ?
C33 Ni13 C12 O12 108(4) . . . . ?
Ni1 Ni13 C12 O12 179(4) . . . . ?
Ni6 Ni13 C12 O12 -6(4) . . . . ?
Ni4 Ni13 C12 O12 158(3) . . . . ?
Ni2 Ni13 C12 O12 123(3) . . . . ?
Ag3 Ni13 C12 O12 -137(3) . . . . ?
Ag16 Ni13 C12 O12 -73(4) . . . . ?
Ag6 Ni13 C12 O12 -114(4) . . . . ?
C19 Ni13 C12 Ni1 174.3(9) . . . . ?
C33 Ni13 C12 Ni1 -71.3(11) . . . . ?
Ni6 Ni13 C12 Ni1 174.6(3) . . . . ?
Ni4 Ni13 C12 Ni1 -21.3(8) . . . . ?
Ni2 Ni13 C12 Ni1 -56(2) . . . . ?
Ag3 Ni13 C12 Ni1 43.9(10) . . . . ?
Ag16 Ni13 C12 Ni1 108.4(6) . . . . ?
Ag6 Ni13 C12 Ni1 67.1(6) . . . . ?
C28 Ni6 C13 O13 15(3) . . . . ?
C19 Ni6 C13 O13 -97(3) . . . . ?
Ni13 Ni6 C13 O13 -151(3) . . . . ?
Ni2 Ni6 C13 O13 -174(3) . . . . ?
Ag16 Ni6 C13 O13 123(3) . . . . ?
Ag5 Ni6 C13 O13 112(3) . . . . ?
C28 Ni6 C13 Ni2 -170.7(9) . . . . ?
C19 Ni6 C13 Ni2 76.9(16) . . . . ?
Ni13 Ni6 C13 Ni2 22.9(8) . . . . ?
Ag16 Ni6 C13 Ni2 -62.4(11) . . . . ?
Ag5 Ni6 C13 Ni2 -73.6(5) . . . . ?
C15 Ni2 C13 O13 -13(3) . . . . ?
C33 Ni2 C13 O13 105(3) . . . . ?
Ni3 Ni2 C13 O13 -10(4) . . . . ?
Ni6 Ni2 C13 O13 174(3) . . . . ?
Ni4 Ni2 C13 O13 118(3) . . . . ?
Ni13 Ni2 C13 O13 155(3) . . . . ?
Ag3 Ni2 C13 O13 -142(3) . . . . ?
Ag5 Ni2 C13 O13 -118(3) . . . . ?
Ag7 Ni2 C13 O13 -76(3) . . . . ?
C15 Ni2 C13 Ni6 172.6(8) . . . . ?
C33 Ni2 C13 Ni6 -69.0(10) . . . . ?
Ni3 Ni2 C13 Ni6 176.1(3) . . . . ?
Ni4 Ni2 C13 Ni6 -56(2) . . . . ?
Ni13 Ni2 C13 Ni6 -19.2(7) . . . . ?
Ag3 Ni2 C13 Ni6 44.1(9) . . . . ?
Ag5 Ni2 C13 Ni6 67.6(5) . . . . ?
Ag7 Ni2 C13 Ni6 109.8(5) . . . . ?
C38 Ni11 C14 O14 -12(3) . . . . ?
C5 Ni11 C14 O14 99(3) . . . . ?
Ni15 Ni11 C14 O14 174(3) . . . . ?
Ni17 Ni11 C14 O14 152(2) . . . . ?
Ag14 Ni11 C14 O14 -123(2) . . . . ?
Ag9 Ni11 C14 O14 -111(3) . . . . ?
C38 Ni11 C14 Ni15 174.1(8) . . . . ?
C5 Ni11 C14 Ni15 -75.2(16) . . . . ?
Ni17 Ni11 C14 Ni15 -21.5(8) . . . . ?
Ag14 Ni11 C14 Ni15 62.9(9) . . . . ?
Ag9 Ni11 C14 Ni15 75.4(5) . . . . ?
C23 Ni15 C14 O14 5(3) . . . . ?
C2 Ni15 C14 O14 -104(3) . . . . ?
Ni12 Ni15 C14 O14 15(3) . . . . ?
Ni11 Ni15 C14 O14 -173(3) . . . . ?
Ni17 Ni15 C14 O14 -155(3) . . . . ?
Ni19 Ni15 C14 O14 -117(3) . . . . ?
Ag4 Ni15 C14 O14 138(3) . . . . ?
Ag9 Ni15 C14 O14 118(3) . . . . ?
Ag15 Ni15 C14 O14 76(3) . . . . ?
C23 Ni15 C14 Ni11 177.9(9) . . . . ?
C2 Ni15 C14 Ni11 68.8(9) . . . . ?
Ni12 Ni15 C14 Ni11 -171.9(3) . . . . ?
Ni17 Ni15 C14 Ni11 18.5(7) . . . . ?
Ni19 Ni15 C14 Ni11 56(2) . . . . ?
Ag4 Ni15 C14 Ni11 -48.7(8) . . . . ?
Ag9 Ni15 C14 Ni11 -69.0(5) . . . . ?
Ag15 Ni15 C14 Ni11 -111.5(5) . . . . ?
C13 Ni2 C15 O15 0(3) . . . . ?
C33 Ni2 C15 O15 -112(3) . . . . ?
Ni3 Ni2 C15 O15 -177(3) . . . . ?
Ni6 Ni2 C15 O15 9(3) . . . . ?
Ni4 Ni2 C15 O15 -163(3) . . . . ?
Ni13 Ni2 C15 O15 -137(2) . . . . ?
Ag3 Ni2 C15 O15 132(3) . . . . ?
Ag5 Ni2 C15 O15 69(3) . . . . ?
Ag7 Ni2 C15 O15 113(3) . . . . ?
C13 Ni2 C15 Ni3 177.0(8) . . . . ?
C33 Ni2 C15 Ni3 65.1(10) . . . . ?
Ni6 Ni2 C15 Ni3 -174.5(3) . . . . ?
Ni4 Ni2 C15 Ni3 14.1(7) . . . . ?
Ni13 Ni2 C15 Ni3 40(2) . . . . ?
Ag3 Ni2 C15 Ni3 -51.6(8) . . . . ?
Ag5 Ni2 C15 Ni3 -113.8(5) . . . . ?
Ag7 Ni2 C15 Ni3 -70.2(5) . . . . ?
C25 Ni3 C15 O15 -6(3) . . . . ?
C37 Ni3 C15 O15 108(3) . . . . ?
Ni4 Ni3 C15 O15 161(2) . . . . ?
Ni2 Ni3 C15 O15 177(3) . . . . ?
Ag7 Ni3 C15 O15 -104(2) . . . . ?
Ag11 Ni3 C15 O15 -117(2) . . . . ?
C25 Ni3 C15 Ni2 176.8(8) . . . . ?
C37 Ni3 C15 Ni2 -69.4(17) . . . . ?
Ni4 Ni3 C15 Ni2 -16.3(8) . . . . ?
Ag7 Ni3 C15 Ni2 79.1(5) . . . . ?
Ag11 Ni3 C15 Ni2 65.9(9) . . . . ?
C6 Ni20 C16 O16 -3(3) . . . . ?
C8 Ni20 C16 O16 105(3) . . . . ?
Ni21 Ni20 C16 O16 171(3) . . . . ?
Ni8 Ni20 C16 O16 -18(3) . . . . ?
Ni9 Ni20 C16 O16 156(3) . . . . ?
Ni22 Ni20 C16 O16 125(3) . . . . ?
Ag1 Ni20 C16 O16 -136(3) . . . . ?
Ag10 Ni20 C16 O16 -119(3) . . . . ?
Ag8 Ni20 C16 O16 -75(3) . . . . ?
C6 Ni20 C16 Ni21 -173.3(7) . . . . ?
C8 Ni20 C16 Ni21 -65.8(9) . . . . ?
Ni8 Ni20 C16 Ni21 170.9(2) . . . . ?
Ni9 Ni20 C16 Ni21 -14.4(6) . . . . ?
Ni22 Ni20 C16 Ni21 -45(3) . . . . ?
Ag1 Ni20 C16 Ni21 53.5(7) . . . . ?
Ag10 Ni20 C16 Ni21 69.8(4) . . . . ?
Ag8 Ni20 C16 Ni21 114.1(4) . . . . ?
C40 Ni21 C16 O16 15(3) . . . . ?
C10 Ni21 C16 O16 -100(3) . . . . ?
Ni20 Ni21 C16 O16 -172(3) . . . . ?
Ni9 Ni21 C16 O16 -155(2) . . . . ?
Ag14 Ni21 C16 O16 119(2) . . . . ?
Ag10 Ni21 C16 O16 109(2) . . . . ?
C40 Ni21 C16 Ni20 -173.1(8) . . . . ?
C10 Ni21 C16 Ni20 72.2(15) . . . . ?
Ni9 Ni21 C16 Ni20 16.4(7) . . . . ?
Ag14 Ni21 C16 Ni20 -68.7(8) . . . . ?
Ag10 Ni21 C16 Ni20 -78.9(5) . . . . ?
C3 Ni18 C17 O17 -19(3) . . . . ?
C29 Ni18 C17 O17 96(3) . . . . ?
Ni7 Ni18 C17 O17 168(3) . . . . ?
Ni10 Ni18 C17 O17 -15(3) . . . . ?
Ni23 Ni18 C17 O17 106(3) . . . . ?
Ni24 Ni18 C17 O17 146(3) . . . . ?
Ag2 Ni18 C17 O17 -151(2) . . . . ?
Ag8 Ni18 C17 O17 -126(3) . . . . ?
Ag10 Ni18 C17 O17 -84(3) . . . . ?
C3 Ni18 C17 Ni7 172.4(8) . . . . ?
C29 Ni18 C17 Ni7 -72.6(9) . . . . ?
Ni10 Ni18 C17 Ni7 176.6(3) . . . . ?
Ni23 Ni18 C17 Ni7 -62.7(16) . . . . ?
Ni24 Ni18 C17 Ni7 -22.6(6) . . . . ?
Ag2 Ni18 C17 Ni7 40.3(9) . . . . ?
Ag8 Ni18 C17 Ni7 65.5(5) . . . . ?
Ag10 Ni18 C17 Ni7 107.8(5) . . . . ?
C36 Ni7 C17 O17 23(3) . . . . ?
C21 Ni7 C17 O17 -88(3) . . . . ?
Ni18 Ni7 C17 O17 -169(3) . . . . ?
Ni24 Ni7 C17 O17 -143(2) . . . . ?
Ag8 Ni7 C17 O17 118(2) . . . . ?
Ag6 Ni7 C17 O17 135(2) . . . . ?
C36 Ni7 C17 Ni18 -167.5(9) . . . . ?
C21 Ni7 C17 Ni18 81.8(12) . . . . ?
Ni24 Ni7 C17 Ni18 26.8(8) . . . . ?
Ag8 Ni7 C17 Ni18 -72.2(5) . . . . ?
Ag6 Ni7 C17 Ni18 -55.7(11) . . . . ?
C27 Ni12 C18 O18 158(48) . . . . ?
C23 Ni12 C18 O18 19(48) . . . . ?
Ni15 Ni12 C18 O18 -2(49) . . . . ?
Ni19 Ni12 C18 O18 174(100) . . . . ?
Ag5 Ni12 C18 O18 -127(48) . . . . ?
Ag15 Ni12 C18 O18 -62(48) . . . . ?
C12 Ni13 C19 O19 -2(3) . . . . ?
C33 Ni13 C19 O19 -116(3) . . . . ?
Ni1 Ni13 C19 O19 4(3) . . . . ?
Ni6 Ni13 C19 O19 178(3) . . . . ?
Ni4 Ni13 C19 O19 -126(3) . . . . ?
Ni2 Ni13 C19 O19 -165(3) . . . . ?
Ag3 Ni13 C19 O19 128(3) . . . . ?
Ag16 Ni13 C19 O19 111(3) . . . . ?
Ag6 Ni13 C19 O19 66(3) . . . . ?
C12 Ni13 C19 Ni6 179.7(9) . . . . ?
C33 Ni13 C19 Ni6 65.7(10) . . . . ?
Ni1 Ni13 C19 Ni6 -173.9(3) . . . . ?
Ni4 Ni13 C19 Ni6 56(2) . . . . ?
Ni2 Ni13 C19 Ni6 16.6(6) . . . . ?
Ag3 Ni13 C19 Ni6 -50.8(7) . . . . ?
Ag16 Ni13 C19 Ni6 -67.6(4) . . . . ?
Ag6 Ni13 C19 Ni6 -112.7(4) . . . . ?
C28 Ni6 C19 O19 -6(2) . . . . ?
C13 Ni6 C19 O19 106(2) . . . . ?
Ni13 Ni6 C19 O19 -179(3) . . . . ?
Ni2 Ni6 C19 O19 162.2(19) . . . . ?
Ag16 Ni6 C19 O19 -102(2) . . . . ?
Ag5 Ni6 C19 O19 -116(2) . . . . ?
C28 Ni6 C19 Ni13 172.9(8) . . . . ?
C13 Ni6 C19 Ni13 -75.4(15) . . . . ?
Ni2 Ni6 C19 Ni13 -19.1(7) . . . . ?
Ag16 Ni6 C19 Ni13 76.7(5) . . . . ?
Ag5 Ni6 C19 Ni13 63.0(9) . . . . ?
C21 Ni24 C20 O20 6(3) . . . . ?
C29 Ni24 C20 O20 111(3) . . . . ?
Ni7 Ni24 C20 O20 -12(3) . . . . ?
Ni5 Ni24 C20 O20 174(3) . . . . ?
Ni23 Ni24 C20 O20 161(2) . . . . ?
Ni18 Ni24 C20 O20 137(2) . . . . ?
Ag2 Ni24 C20 O20 -132(2) . . . . ?
Ag6 Ni24 C20 O20 -70(3) . . . . ?
Ag16 Ni24 C20 O20 -115(3) . . . . ?
C21 Ni24 C20 Ni5 -168.3(8) . . . . ?
C29 Ni24 C20 Ni5 -62.9(9) . . . . ?
Ni7 Ni24 C20 Ni5 173.6(2) . . . . ?
Ni23 Ni24 C20 Ni5 -12.7(6) . . . . ?
Ni18 Ni24 C20 Ni5 -37(3) . . . . ?
Ag2 Ni24 C20 Ni5 54.6(6) . . . . ?
Ag6 Ni24 C20 Ni5 116.1(4) . . . . ?
Ag16 Ni24 C20 Ni5 70.9(4) . . . . ?
C21 Ni24 C20 Ag16 120.8(7) . . . . ?
C29 Ni24 C20 Ag16 -133.8(7) . . . . ?
Ni7 Ni24 C20 Ag16 102.7(6) . . . . ?
Ni5 Ni24 C20 Ag16 -70.9(4) . . . . ?
Ni23 Ni24 C20 Ag16 -83.6(3) . . . . ?
Ni18 Ni24 C20 Ag16 -108(2) . . . . ?
Ag2 Ni24 C20 Ag16 -16.3(6) . . . . ?
Ag6 Ni24 C20 Ag16 45.2(3) . . . . ?
C34 Ni5 C20 O20 8(2) . . . . ?
C26 Ni5 C20 O20 -103(2) . . . . ?
Ni23 Ni5 C20 O20 -160.7(18) . . . . ?
Ni24 Ni5 C20 O20 -175(2) . . . . ?
Ag16 Ni5 C20 O20 105(2) . . . . ?
Ag15 Ni5 C20 O20 115.5(19) . . . . ?
C34 Ni5 C20 Ni24 -177.1(9) . . . . ?
C26 Ni5 C20 Ni24 72.3(14) . . . . ?
Ni23 Ni5 C20 Ni24 14.3(6) . . . . ?
Ag16 Ni5 C20 Ni24 -80.4(4) . . . . ?
Ag15 Ni5 C20 Ni24 -69.4(7) . . . . ?
C34 Ni5 C20 Ag16 -96.7(8) . . . . ?
C26 Ni5 C20 Ag16 152.7(12) . . . . ?
Ni23 Ni5 C20 Ag16 94.7(3) . . . . ?
Ni24 Ni5 C20 Ag16 80.4(4) . . . . ?
Ag15 Ni5 C20 Ag16 10.9(6) . . . . ?
Ni5 Ag16 C20 O20 -132.1(16) . . . . ?
Ni6 Ag16 C20 O20 -14.7(15) . . . . ?
Ag3 Ag16 C20 O20 108.0(13) . . . . ?
Ag5 Ag16 C20 O20 -93.0(15) . . . . ?
Ag6 Ag16 C20 O20 99.6(14) . . . . ?
Ag2 Ag16 C20 O20 159.8(13) . . . . ?
Ag15 Ag16 C20 O20 -139.9(13) . . . . ?
Ni24 Ag16 C20 O20 145.8(17) . . . . ?
Ni13 Ag16 C20 O20 42.0(15) . . . . ?
Ni5 Ag16 C20 Ni24 82.2(6) . . . . ?
Ni6 Ag16 C20 Ni24 -160.4(3) . . . . ?
Ag3 Ag16 C20 Ni24 -37.8(10) . . . . ?
Ag5 Ag16 C20 Ni24 121.2(6) . . . . ?
Ag6 Ag16 C20 Ni24 -46.2(4) . . . . ?
Ag2 Ag16 C20 Ni24 14.0(5) . . . . ?
Ag15 Ag16 C20 Ni24 74.3(5) . . . . ?
Ni13 Ag16 C20 Ni24 -103.8(5) . . . . ?
Ni6 Ag16 C20 Ni5 117.4(4) . . . . ?
Ag3 Ag16 C20 Ni5 -119.9(5) . . . . ?
Ag5 Ag16 C20 Ni5 39.0(10) . . . . ?
Ag6 Ag16 C20 Ni5 -128.3(4) . . . . ?
Ag2 Ag16 C20 Ni5 -68.1(4) . . . . ?
Ag15 Ag16 C20 Ni5 -7.8(4) . . . . ?
Ni24 Ag16 C20 Ni5 -82.2(6) . . . . ?
Ni13 Ag16 C20 Ni5 174.0(3) . . . . ?
C20 Ni24 C21 O21 21(4) . . . . ?
C29 Ni24 C21 O21 -100(4) . . . . ?
Ni7 Ni24 C21 O21 -175(4) . . . . ?
Ni5 Ni24 C21 O21 7(4) . . . . ?
Ni23 Ni24 C21 O21 -102(4) . . . . ?
Ni18 Ni24 C21 O21 -149(4) . . . . ?
Ag2 Ni24 C21 O21 150(3) . . . . ?
Ag6 Ni24 C21 O21 123(4) . . . . ?
Ag16 Ni24 C21 O21 80(4) . . . . ?
C20 Ni24 C21 Ni7 -163.9(8) . . . . ?
C29 Ni24 C21 Ni7 75.2(8) . . . . ?
Ni5 Ni24 C21 Ni7 -177.5(3) . . . . ?
Ni23 Ni24 C21 Ni7 73.0(16) . . . . ?
Ni18 Ni24 C21 Ni7 26.2(7) . . . . ?
Ag2 Ni24 C21 Ni7 -35.2(11) . . . . ?
Ag6 Ni24 C21 Ni7 -62.0(5) . . . . ?
Ag16 Ni24 C21 Ni7 -105.4(6) . . . . ?
C36 Ni7 C21 O21 -20(3) . . . . ?
C17 Ni7 C21 O21 92(3) . . . . ?
Ni18 Ni7 C21 O21 145(3) . . . . ?
Ni24 Ni7 C21 O21 176(3) . . . . ?
Ag8 Ni7 C21 O21 -134(2) . . . . ?
Ag6 Ni7 C21 O21 -114(3) . . . . ?
C36 Ni7 C21 Ni24 164.2(9) . . . . ?
C17 Ni7 C21 Ni24 -84.2(12) . . . . ?
Ni18 Ni7 C21 Ni24 -31.1(8) . . . . ?
Ag8 Ni7 C21 Ni24 50.2(14) . . . . ?
Ag6 Ni7 C21 Ni24 69.4(5) . . . . ?
C9 Ni22 C22 O22 -15(3) . . . . ?
C8 Ni22 C22 O22 101(3) . . . . ?
Ni16 Ni22 C22 O22 -10(4) . . . . ?
Ni8 Ni22 C22 O22 174(4) . . . . ?
Ni20 Ni22 C22 O22 151(3) . . . . ?
Ni9 Ni22 C22 O22 113(3) . . . . ?
Ag1 Ni22 C22 O22 -145(3) . . . . ?
Ag12 Ni22 C22 O22 -120(3) . . . . ?
Ag11 Ni22 C22 O22 -78(3) . . . . ?
C9 Ni22 C22 Ni8 171.1(8) . . . . ?
C8 Ni22 C22 Ni8 -72.6(9) . . . . ?
Ni16 Ni22 C22 Ni8 176.1(3) . . . . ?
Ni20 Ni22 C22 Ni8 -22.8(7) . . . . ?
Ni9 Ni22 C22 Ni8 -61.1(19) . . . . ?
Ag1 Ni22 C22 Ni8 41.6(9) . . . . ?
Ag12 Ni22 C22 Ni8 66.1(5) . . . . ?
Ag11 Ni22 C22 Ni8 108.7(5) . . . . ?
C39 Ni8 C22 O22 18(3) . . . . ?
C6 Ni8 C22 O22 -94(3) . . . . ?
Ni22 Ni8 C22 O22 -175(3) . . . . ?
Ni20 Ni8 C22 O22 -148(3) . . . . ?
Ag8 Ni8 C22 O22 125(2) . . . . ?
Ag12 Ni8 C22 O22 112(3) . . . . ?
C39 Ni8 C22 Ni22 -167.0(8) . . . . ?
C6 Ni8 C22 Ni22 81.1(12) . . . . ?
Ni20 Ni8 C22 Ni22 26.7(8) . . . . ?
Ag8 Ni8 C22 Ni22 -60.3(12) . . . . ?
Ag12 Ni8 C22 Ni22 -73.2(5) . . . . ?
C14 Ni15 C23 O23 -9(3) . . . . ?
C2 Ni15 C23 O23 105(3) . . . . ?
Ni12 Ni15 C23 O23 180(4) . . . . ?
Ni11 Ni15 C23 O23 -7(4) . . . . ?
Ni17 Ni15 C23 O23 114(3) . . . . ?
Ni19 Ni15 C23 O23 154(3) . . . . ?
Ag4 Ni15 C23 O23 -142(3) . . . . ?
Ag9 Ni15 C23 O23 -76(3) . . . . ?
Ag15 Ni15 C23 O23 -118(3) . . . . ?
C14 Ni15 C23 Ni12 171.1(8) . . . . ?
C2 Ni15 C23 Ni12 -74.2(9) . . . . ?
Ni11 Ni15 C23 Ni12 173.6(3) . . . . ?
Ni17 Ni15 C23 Ni12 -66.0(19) . . . . ?
Ni19 Ni15 C23 Ni12 -25.1(7) . . . . ?
Ag4 Ni15 C23 Ni12 38.5(9) . . . . ?
Ag9 Ni15 C23 Ni12 104.8(5) . . . . ?
Ag15 Ni15 C23 Ni12 62.9(5) . . . . ?
C18 Ni12 C23 O23 15(3) . . . . ?
C27 Ni12 C23 O23 -98(3) . . . . ?
Ni15 Ni12 C23 O23 -180(3) . . . . ?
Ni19 Ni12 C23 O23 -150(3) . . . . ?
Ag5 Ni12 C23 O23 124(2) . . . . ?
Ag15 Ni12 C23 O23 106(3) . . . . ?
C18 Ni12 C23 Ni15 -165.3(8) . . . . ?
C27 Ni12 C23 Ni15 81.7(12) . . . . ?
Ni19 Ni12 C23 Ni15 29.4(8) . . . . ?
Ag5 Ni12 C23 Ni15 -56.6(13) . . . . ?
Ag15 Ni12 C23 Ni15 -74.5(5) . . . . ?
C30 Ni16 C24 O24 -44(24) . . . . ?
C9 Ni16 C24 O24 108(24) . . . . ?
Ni22 Ni16 C24 O24 122(24) . . . . ?
Ni9 Ni16 C24 O24 -60(24) . . . . ?
Ag13 Ni16 C24 O24 -117(24) . . . . ?
Ag11 Ni16 C24 O24 178(100) . . . . ?
C15 Ni3 C25 O25 -100(76) . . . . ?
C37 Ni3 C25 O25 110(76) . . . . ?
Ni4 Ni3 C25 O25 101(76) . . . . ?
Ni2 Ni3 C25 O25 -96(76) . . . . ?
Ag7 Ni3 C25 O25 -29(76) . . . . ?
Ag11 Ni3 C25 O25 35(76) . . . . ?
C34 Ni5 C26 O26 -18(3) . . . . ?
C20 Ni5 C26 O26 93(3) . . . . ?
Ni23 Ni5 C26 O26 173(4) . . . . ?
Ni24 Ni5 C26 O26 144(3) . . . . ?
Ag16 Ni5 C26 O26 -132(3) . . . . ?
Ag15 Ni5 C26 O26 -115(3) . . . . ?
C34 Ni5 C26 Ni23 169.0(9) . . . . ?
C20 Ni5 C26 Ni23 -79.9(13) . . . . ?
Ni24 Ni5 C26 Ni23 -28.1(7) . . . . ?
Ag16 Ni5 C26 Ni23 55.5(12) . . . . ?
Ag15 Ni5 C26 Ni23 72.1(5) . . . . ?
C35 Ni23 C26 O26 12(3) . . . . ?
C29 Ni23 C26 O26 -95(3) . . . . ?
Ni10 Ni23 C26 O26 19(4) . . . . ?
Ni5 Ni23 C26 O26 -172(4) . . . . ?
Ni24 Ni23 C26 O26 -147(3) . . . . ?
Ni18 Ni23 C26 O26 -105(3) . . . . ?
Ag2 Ni23 C26 O26 148(3) . . . . ?
Ag15 Ni23 C26 O26 124(4) . . . . ?
Ag9 Ni23 C26 O26 83(3) . . . . ?
C35 Ni23 C26 Ni5 -176.6(9) . . . . ?
C29 Ni23 C26 Ni5 76.6(9) . . . . ?
Ni10 Ni23 C26 Ni5 -169.3(3) . . . . ?
Ni24 Ni23 C26 Ni5 24.6(7) . . . . ?
Ni18 Ni23 C26 Ni5 67.3(18) . . . . ?
Ag2 Ni23 C26 Ni5 -40.0(10) . . . . ?
Ag15 Ni23 C26 Ni5 -63.7(5) . . . . ?
Ag9 Ni23 C26 Ni5 -105.5(5) . . . . ?
C1 Ni19 C27 O27 -1(3) . . . . ?
C2 Ni19 C27 O27 -112(3) . . . . ?
Ni12 Ni19 C27 O27 179(100) . . . . ?
Ni14 Ni19 C27 O27 4(3) . . . . ?
Ni15 Ni19 C27 O27 -161(3) . . . . ?
Ni17 Ni19 C27 O27 -128(2) . . . . ?
Ag4 Ni19 C27 O27 134(3) . . . . ?
Ag7 Ni19 C27 O27 69(3) . . . . ?
Ag5 Ni19 C27 O27 112(3) . . . . ?
C1 Ni19 C27 Ni12 179.6(9) . . . . ?
C2 Ni19 C27 Ni12 69.2(9) . . . . ?
Ni14 Ni19 C27 Ni12 -174.6(3) . . . . ?
Ni15 Ni19 C27 Ni12 19.7(7) . . . . ?
Ni17 Ni19 C27 Ni12 53(2) . . . . ?
Ag4 Ni19 C27 Ni12 -44.7(8) . . . . ?
Ag7 Ni19 C27 Ni12 -109.7(5) . . . . ?
Ag5 Ni19 C27 Ni12 -66.9(5) . . . . ?
C18 Ni12 C27 O27 -11(2) . . . . ?
C23 Ni12 C27 O27 103(2) . . . . ?
Ni15 Ni12 C27 O27 158(2) . . . . ?
Ni19 Ni12 C27 O27 -179(3) . . . . ?
Ag5 Ni12 C27 O27 -101(2) . . . . ?
Ag15 Ni12 C27 O27 -114(2) . . . . ?
C18 Ni12 C27 Ni19 168.5(8) . . . . ?
C23 Ni12 C27 Ni19 -78.2(13) . . . . ?
Ni15 Ni12 C27 Ni19 -23.1(8) . . . . ?
Ag5 Ni12 C27 Ni19 77.9(5) . . . . ?
Ag15 Ni12 C27 Ni19 64.9(10) . . . . ?
C13 Ni6 C28 O28 -53(45) . . . . ?
C19 Ni6 C28 O28 94(44) . . . . ?
Ni13 Ni6 C28 O28 104(44) . . . . ?
Ni2 Ni6 C28 O28 -66(45) . . . . ?
Ag16 Ni6 C28 O28 168(44) . . . . ?
Ag5 Ni6 C28 O28 -129(44) . . . . ?
C35 Ni23 C29 O29 -47(2) . . . . ?
C26 Ni23 C29 O29 46(2) . . . . ?
Ni10 Ni23 C29 O29 -96(2) . . . . ?
Ni5 Ni23 C29 O29 95(2) . . . . ?
Ni24 Ni23 C29 O29 137(2) . . . . ?
Ni18 Ni23 C29 O29 -138(2) . . . . ?
Ag2 Ni23 C29 O29 -179(2) . . . . ?
Ag15 Ni23 C29 O29 134.7(18) . . . . ?
Ag9 Ni23 C29 O29 -130.7(17) . . . . ?
C35 Ni23 C29 Ni18 91.9(9) . . . . ?
C26 Ni23 C29 Ni18 -175.3(7) . . . . ?
Ni10 Ni23 C29 Ni18 42.4(6) . . . . ?
Ni5 Ni23 C29 Ni18 -126.4(5) . . . . ?
Ni24 Ni23 C29 Ni18 -84.4(7) . . . . ?
Ag2 Ni23 C29 Ni18 -40.6(6) . . . . ?
Ag15 Ni23 C29 Ni18 -86.9(9) . . . . ?
Ag9 Ni23 C29 Ni18 7.6(13) . . . . ?
C35 Ni23 C29 Ni24 176.3(7) . . . . ?
C26 Ni23 C29 Ni24 -90.9(8) . . . . ?
Ni10 Ni23 C29 Ni24 126.9(5) . . . . ?
Ni5 Ni23 C29 Ni24 -42.0(5) . . . . ?
Ni18 Ni23 C29 Ni24 84.4(7) . . . . ?
Ag2 Ni23 C29 Ni24 43.9(5) . . . . ?
Ag15 Ni23 C29 Ni24 -2.5(12) . . . . ?
Ag9 Ni23 C29 Ni24 92.1(8) . . . . ?
C17 Ni18 C29 O29 -44(2) . . . . ?
C3 Ni18 C29 O29 54(2) . . . . ?
Ni7 Ni18 C29 O29 -91(2) . . . . ?
Ni10 Ni18 C29 O29 100(2) . . . . ?
Ni23 Ni18 C29 O29 142(2) . . . . ?
Ni24 Ni18 C29 O29 -134(2) . . . . ?
Ag2 Ni18 C29 O29 -177.0(19) . . . . ?
Ag8 Ni18 C29 O29 -127.9(17) . . . . ?
Ag10 Ni18 C29 O29 135.8(16) . . . . ?
C17 Ni18 C29 Ni23 174.0(7) . . . . ?
C3 Ni18 C29 Ni23 -88.9(10) . . . . ?
Ni7 Ni18 C29 Ni23 126.9(6) . . . . ?
Ni10 Ni18 C29 Ni23 -42.2(6) . . . . ?
Ni24 Ni18 C29 Ni23 83.2(7) . . . . ?
Ag2 Ni18 C29 Ni23 40.6(6) . . . . ?
Ag8 Ni18 C29 Ni23 89.7(9) . . . . ?
Ag10 Ni18 C29 Ni23 -6.6(13) . . . . ?
C17 Ni18 C29 Ni24 90.7(9) . . . . ?
C3 Ni18 C29 Ni24 -172.1(8) . . . . ?
Ni7 Ni18 C29 Ni24 43.6(5) . . . . ?
Ni10 Ni18 C29 Ni24 -125.4(5) . . . . ?
Ni23 Ni18 C29 Ni24 -83.2(7) . . . . ?
Ag2 Ni18 C29 Ni24 -42.6(6) . . . . ?
Ag8 Ni18 C29 Ni24 6.5(12) . . . . ?
Ag10 Ni18 C29 Ni24 -89.8(9) . . . . ?
C21 Ni24 C29 O29 41(2) . . . . ?
C20 Ni24 C29 O29 -54(2) . . . . ?
Ni7 Ni24 C29 O29 90.0(19) . . . . ?
Ni5 Ni24 C29 O29 -98.8(19) . . . . ?
Ni23 Ni24 C29 O29 -141(2) . . . . ?
Ni18 Ni24 C29 O29 133(2) . . . . ?
Ag2 Ni24 C29 O29 175.8(19) . . . . ?
Ag6 Ni24 C29 O29 127.1(16) . . . . ?
Ag16 Ni24 C29 O29 -138.4(16) . . . . ?
C21 Ni24 C29 Ni23 -178.6(8) . . . . ?
C20 Ni24 C29 Ni23 86.2(9) . . . . ?
Ni7 Ni24 C29 Ni23 -129.4(5) . . . . ?
Ni5 Ni24 C29 Ni23 41.8(5) . . . . ?
Ni18 Ni24 C29 Ni23 -86.0(7) . . . . ?
Ag2 Ni24 C29 Ni23 -43.6(5) . . . . ?
Ag6 Ni24 C29 Ni23 -92.3(8) . . . . ?
Ag16 Ni24 C29 Ni23 2.2(11) . . . . ?
C21 Ni24 C29 Ni18 -92.6(9) . . . . ?
C20 Ni24 C29 Ni18 172.1(6) . . . . ?
Ni7 Ni24 C29 Ni18 -43.4(5) . . . . ?
Ni5 Ni24 C29 Ni18 127.8(5) . . . . ?
Ni23 Ni24 C29 Ni18 86.0(7) . . . . ?
Ag2 Ni24 C29 Ni18 42.4(6) . . . . ?
Ag6 Ni24 C29 Ni18 -6.3(12) . . . . ?
Ag16 Ni24 C29 Ni18 88.2(8) . . . . ?
C24 Ni16 C30 O30 10(3) . . . . ?
C9 Ni16 C30 O30 -108(3) . . . . ?
Ni22 Ni16 C30 O30 -161(2) . . . . ?
Ni9 Ni16 C30 O30 180(3) . . . . ?
Ag13 Ni16 C30 O30 102(3) . . . . ?
Ag11 Ni16 C30 O30 112(2) . . . . ?
C24 Ni16 C30 Ni9 -169.4(8) . . . . ?
C9 Ni16 C30 Ni9 72.6(18) . . . . ?
Ni22 Ni16 C30 Ni9 19.5(7) . . . . ?
Ag13 Ni16 C30 Ni9 -77.8(5) . . . . ?
Ag11 Ni16 C30 Ni9 -67.5(9) . . . . ?
C10 Ni9 C30 O30 -1(2) . . . . ?
C8 Ni9 C30 O30 114(2) . . . . ?
Ni16 Ni9 C30 O30 -180(3) . . . . ?
Ni21 Ni9 C30 O30 -8(3) . . . . ?
Ni20 Ni9 C30 O30 133(2) . . . . ?
Ni22 Ni9 C30 O30 164(2) . . . . ?
Ag1 Ni9 C30 O30 -132(2) . . . . ?
Ag13 Ni9 C30 O30 -111(3) . . . . ?
Ag14 Ni9 C30 O30 -69(2) . . . . ?
C10 Ni9 C30 Ni16 179.2(8) . . . . ?
C8 Ni9 C30 Ni16 -65.8(9) . . . . ?
Ni21 Ni9 C30 Ni16 171.8(3) . . . . ?
Ni20 Ni9 C30 Ni16 -47(2) . . . . ?
Ni22 Ni9 C30 Ni16 -16.2(6) . . . . ?
Ag1 Ni9 C30 Ni16 47.6(8) . . . . ?
Ag13 Ni9 C30 Ni16 68.9(4) . . . . ?
Ag14 Ni9 C30 Ni16 110.6(5) . . . . ?
C32 Ni1 C31 O31 -12(3) . . . . ?
C12 Ni1 C31 O31 97(3) . . . . ?
Ni13 Ni1 C31 O31 153(3) . . . . ?
Ni4 Ni1 C31 O31 -178(4) . . . . ?
Ag12 Ni1 C31 O31 -104(3) . . . . ?
Ag6 Ni1 C31 O31 -123(3) . . . . ?
C32 Ni1 C31 Ni4 165.6(9) . . . . ?
C12 Ni1 C31 Ni4 -85.4(14) . . . . ?
Ni13 Ni1 C31 Ni4 -29.6(8) . . . . ?
Ag12 Ni1 C31 Ni4 73.7(6) . . . . ?
Ag6 Ni1 C31 Ni4 54.9(15) . . . . ?
C37 Ni4 C31 O31 7(3) . . . . ?
C33 Ni4 C31 O31 -108(3) . . . . ?
Ni3 Ni4 C31 O31 5(4) . . . . ?
Ni1 Ni4 C31 O31 177(4) . . . . ?
Ni2 Ni4 C31 O31 -120(3) . . . . ?
Ni13 Ni4 C31 O31 -157(3) . . . . ?
Ag3 Ni4 C31 O31 141(3) . . . . ?
Ag11 Ni4 C31 O31 75(3) . . . . ?
Ag12 Ni4 C31 O31 116(3) . . . . ?
C37 Ni4 C31 Ni1 -170.1(10) . . . . ?
C33 Ni4 C31 Ni1 74.5(10) . . . . ?
Ni3 Ni4 C31 Ni1 -172.4(3) . . . . ?
Ni2 Ni4 C31 Ni1 62.5(19) . . . . ?
Ni13 Ni4 C31 Ni1 25.2(7) . . . . ?
Ag3 Ni4 C31 Ni1 -36.7(11) . . . . ?
Ag11 Ni4 C31 Ni1 -102.9(6) . . . . ?
Ag12 Ni4 C31 Ni1 -61.9(5) . . . . ?
C31 Ni1 C32 O32 -53(25) . . . . ?
C12 Ni1 C32 O32 170(25) . . . . ?
Ni13 Ni1 C32 O32 156(24) . . . . ?
Ni4 Ni1 C32 O32 -35(26) . . . . ?
Ag12 Ni1 C32 O32 29(25) . . . . ?
Ag6 Ni1 C32 O32 93(25) . . . . ?
C15 Ni2 C33 O33 50(3) . . . . ?
C13 Ni2 C33 O33 -50(3) . . . . ?
Ni3 Ni2 C33 O33 94(2) . . . . ?
Ni6 Ni2 C33 O33 -95(2) . . . . ?
Ni4 Ni2 C33 O33 136(3) . . . . ?
Ni13 Ni2 C33 O33 -140(3) . . . . ?
Ag3 Ni2 C33 O33 179(2) . . . . ?
Ag5 Ni2 C33 O33 -132.0(19) . . . . ?
Ag7 Ni2 C33 O33 131.9(19) . . . . ?
C15 Ni2 C33 Ni4 -86.7(9) . . . . ?
C13 Ni2 C33 Ni4 173.7(8) . . . . ?
Ni3 Ni2 C33 Ni4 -42.7(6) . . . . ?
Ni6 Ni2 C33 Ni4 128.3(6) . . . . ?
Ni13 Ni2 C33 Ni4 83.8(8) . . . . ?
Ag3 Ni2 C33 Ni4 43.0(7) . . . . ?
Ag5 Ni2 C33 Ni4 91.5(10) . . . . ?
Ag7 Ni2 C33 Ni4 -4.5(14) . . . . ?
C15 Ni2 C33 Ni13 -170.5(7) . . . . ?
C13 Ni2 C33 Ni13 89.9(9) . . . . ?
Ni3 Ni2 C33 Ni13 -126.5(6) . . . . ?
Ni6 Ni2 C33 Ni13 44.5(6) . . . . ?
Ni4 Ni2 C33 Ni13 -83.8(8) . . . . ?
Ag3 Ni2 C33 Ni13 -40.8(7) . . . . ?
Ag5 Ni2 C33 Ni13 7.7(14) . . . . ?
Ag7 Ni2 C33 Ni13 -88.3(10) . . . . ?
C31 Ni4 C33 O33 48(2) . . . . ?
C37 Ni4 C33 O33 -48(3) . . . . ?
Ni3 Ni4 C33 O33 -96(2) . . . . ?
Ni1 Ni4 C33 O33 95(2) . . . . ?
Ni2 Ni4 C33 O33 -139(3) . . . . ?
Ni13 Ni4 C33 O33 135(3) . . . . ?
Ag3 Ni4 C33 O33 178(2) . . . . ?
Ag11 Ni4 C33 O33 -135.6(19) . . . . ?
Ag12 Ni4 C33 O33 132.3(18) . . . . ?
C31 Ni4 C33 Ni2 -173.1(9) . . . . ?
C37 Ni4 C33 Ni2 91.0(10) . . . . ?
Ni3 Ni4 C33 Ni2 43.1(6) . . . . ?
Ni1 Ni4 C33 Ni2 -126.6(6) . . . . ?
Ni13 Ni4 C33 Ni2 -86.2(9) . . . . ?
Ag3 Ni4 C33 Ni2 -43.2(7) . . . . ?
Ag11 Ni4 C33 Ni2 3.2(14) . . . . ?
Ag12 Ni4 C33 Ni2 -89.0(10) . . . . ?
C31 Ni4 C33 Ni13 -86.9(10) . . . . ?
C37 Ni4 C33 Ni13 177.2(8) . . . . ?
Ni3 Ni4 C33 Ni13 129.3(6) . . . . ?
Ni1 Ni4 C33 Ni13 -40.5(6) . . . . ?
Ni2 Ni4 C33 Ni13 86.2(9) . . . . ?
Ag3 Ni4 C33 Ni13 43.0(7) . . . . ?
Ag11 Ni4 C33 Ni13 89.4(10) . . . . ?
Ag12 Ni4 C33 Ni13 -2.8(14) . . . . ?
C19 Ni13 C33 O33 50(3) . . . . ?
C12 Ni13 C33 O33 -46(3) . . . . ?
Ni1 Ni13 C33 O33 -93(2) . . . . ?
Ni6 Ni13 C33 O33 96(2) . . . . ?
Ni4 Ni13 C33 O33 -134(3) . . . . ?
Ni2 Ni13 C33 O33 141(3) . . . . ?
Ag3 Ni13 C33 O33 -178(2) . . . . ?
Ag16 Ni13 C33 O33 133.8(19) . . . . ?
Ag6 Ni13 C33 O33 -132.6(18) . . . . ?
C19 Ni13 C33 Ni2 -91.2(10) . . . . ?
C12 Ni13 C33 Ni2 172.4(9) . . . . ?
Ni1 Ni13 C33 Ni2 125.5(6) . . . . ?
Ni6 Ni13 C33 Ni2 -44.9(6) . . . . ?
Ni4 Ni13 C33 Ni2 84.7(8) . . . . ?
Ag3 Ni13 C33 Ni2 41.4(7) . . . . ?
Ag16 Ni13 C33 Ni2 -7.3(13) . . . . ?
Ag6 Ni13 C33 Ni2 86.3(11) . . . . ?
C19 Ni13 C33 Ni4 -176.0(8) . . . . ?
C12 Ni13 C33 Ni4 87.7(11) . . . . ?
Ni1 Ni13 C33 Ni4 40.8(6) . . . . ?
Ni6 Ni13 C33 Ni4 -129.6(7) . . . . ?
Ni2 Ni13 C33 Ni4 -84.7(8) . . . . ?
Ag3 Ni13 C33 Ni4 -43.4(7) . . . . ?
Ag16 Ni13 C33 Ni4 -92.0(9) . . . . ?
Ag6 Ni13 C33 Ni4 1.6(15) . . . . ?
C26 Ni5 C34 O34 172(100) . . . . ?
C20 Ni5 C34 O34 27(64) . . . . ?
Ni23 Ni5 C34 O34 -173(100) . . . . ?
Ni24 Ni5 C34 O34 22(65) . . . . ?
Ag16 Ni5 C34 O34 -43(64) . . . . ?
Ag15 Ni5 C34 O34 -107(64) . . . . ?
C29 Ni23 C35 O35 101(4) . . . . ?
C26 Ni23 C35 O35 -9(4) . . . . ?
Ni10 Ni23 C35 O35 177(4) . . . . ?
Ni5 Ni23 C35 O35 -13(4) . . . . ?
Ni24 Ni23 C35 O35 108(3) . . . . ?
Ni18 Ni23 C35 O35 151(3) . . . . ?
Ag2 Ni23 C35 O35 -146(3) . . . . ?
Ag15 Ni23 C35 O35 -80(4) . . . . ?
Ag9 Ni23 C35 O35 -122(4) . . . . ?
C29 Ni23 C35 Ni10 -76.3(8) . . . . ?
C26 Ni23 C35 Ni10 173.7(9) . . . . ?
Ni5 Ni23 C35 Ni10 169.9(3) . . . . ?
Ni24 Ni23 C35 Ni10 -69.2(17) . . . . ?
Ni18 Ni23 C35 Ni10 -26.4(7) . . . . ?
Ag2 Ni23 C35 Ni10 36.6(10) . . . . ?
Ag15 Ni23 C35 Ni10 102.9(5) . . . . ?
Ag9 Ni23 C35 Ni10 61.0(5) . . . . ?
C7 Ni10 C35 O35 16(3) . . . . ?
C3 Ni10 C35 O35 -93(3) . . . . ?
Ni23 Ni10 C35 O35 -178(3) . . . . ?
Ni18 Ni10 C35 O35 -147(3) . . . . ?
Ag9 Ni10 C35 O35 108(3) . . . . ?
Ag10 Ni10 C35 O35 129(2) . . . . ?
C7 Ni10 C35 Ni23 -166.8(8) . . . . ?
C3 Ni10 C35 Ni23 84.5(13) . . . . ?
Ni18 Ni10 C35 Ni23 30.8(8) . . . . ?
Ag9 Ni10 C35 Ni23 -74.1(5) . . . . ?
Ag10 Ni10 C35 Ni23 -53.1(13) . . . . ?
C17 Ni7 C36 O36 -72(22) . . . . ?
C21 Ni7 C36 O36 63(22) . . . . ?
Ni18 Ni7 C36 O36 -90(22) . . . . ?
Ni24 Ni7 C36 O36 84(22) . . . . ?
Ag8 Ni7 C36 O36 -150(22) . . . . ?
Ag6 Ni7 C36 O36 145(22) . . . . ?
C31 Ni4 C37 O37 -2(4) . . . . ?
C33 Ni4 C37 O37 108(4) . . . . ?
Ni3 Ni4 C37 O37 176(4) . . . . ?
Ni1 Ni4 C37 O37 -12(4) . . . . ?
Ni2 Ni4 C37 O37 158(4) . . . . ?
Ni13 Ni4 C37 O37 115(4) . . . . ?
Ag3 Ni4 C37 O37 -135(4) . . . . ?
Ag11 Ni4 C37 O37 -116(4) . . . . ?
Ag12 Ni4 C37 O37 -72(4) . . . . ?
C31 Ni4 C37 Ni3 -178.2(9) . . . . ?
C33 Ni4 C37 Ni3 -68.6(11) . . . . ?
Ni1 Ni4 C37 Ni3 171.3(3) . . . . ?
Ni2 Ni4 C37 Ni3 -18.6(7) . . . . ?
Ni13 Ni4 C37 Ni3 -61(3) . . . . ?
Ag3 Ni4 C37 Ni3 49.3(9) . . . . ?
Ag11 Ni4 C37 Ni3 67.4(5) . . . . ?
Ag12 Ni4 C37 Ni3 111.4(5) . . . . ?
C25 Ni3 C37 O37 10(3) . . . . ?
C15 Ni3 C37 O37 -105(3) . . . . ?
Ni4 Ni3 C37 O37 -177(3) . . . . ?
Ni2 Ni3 C37 O37 -156(3) . . . . ?
Ag7 Ni3 C37 O37 120(3) . . . . ?
Ag11 Ni3 C37 O37 108(3) . . . . ?
C25 Ni3 C37 Ni4 -173.1(8) . . . . ?
C15 Ni3 C37 Ni4 71.9(17) . . . . ?
Ni2 Ni3 C37 Ni4 21.1(8) . . . . ?
Ag7 Ni3 C37 Ni4 -62.9(11) . . . . ?
Ag11 Ni3 C37 Ni4 -75.3(5) . . . . ?
C14 Ni11 C38 O38 74(73) . . . . ?
C5 Ni11 C38 O38 -76(73) . . . . ?
Ni15 Ni11 C38 O38 82(73) . . . . ?
Ni17 Ni11 C38 O38 -79(73) . . . . ?
Ag14 Ni11 C38 O38 -147(73) . . . . ?
Ag9 Ni11 C38 O38 148(73) . . . . ?
C6 Ni8 C39 O39 18(77) . . . . ?
C22 Ni8 C39 O39 -118(77) . . . . ?
Ni22 Ni8 C39 O39 -137(76) . . . . ?
Ni20 Ni8 C39 O39 39(78) . . . . ?
Ag8 Ni8 C39 O39 100(77) . . . . ?
Ag12 Ni8 C39 O39 165(100) . . . . ?
C10 Ni21 C40 O40 56(31) . . . . ?
C16 Ni21 C40 O40 -93(31) . . . . ?
Ni20 Ni21 C40 O40 -103(31) . . . . ?
Ni9 Ni21 C40 O40 71(31) . . . . ?
Ag14 Ni21 C40 O40 133(31) . . . . ?
Ag10 Ni21 C40 O40 -164(31) . . . . ?
C114 P1 C102 C107 91.3(11) . . . . ?
C108 P1 C102 C107 -149.4(12) . . . . ?
C101 P1 C102 C107 -28.8(13) . . . . ?
C114 P1 C102 C103 -88.4(10) . . . . ?
C108 P1 C102 C103 30.8(12) . . . . ?
C101 P1 C102 C103 151.4(12) . . . . ?
C107 C102 C103 C104 0.3(6) . . . . ?
P1 C102 C103 C104 -180.0(4) . . . . ?
C102 C103 C104 C105 0.3(5) . . . . ?
C103 C104 C105 C106 -0.8(14) . . . . ?
C104 C105 C106 C107 0.5(18) . . . . ?
C103 C102 C107 C106 -0.5(12) . . . . ?
P1 C102 C107 C106 179.7(8) . . . . ?
C105 C106 C107 C102 0.1(14) . . . . ?
C114 P1 C108 C109 26.2(9) . . . . ?
C102 P1 C108 C109 -93.6(10) . . . . ?
C101 P1 C108 C109 146.5(10) . . . . ?
C114 P1 C108 C113 -153.5(9) . . . . ?
C102 P1 C108 C113 86.7(10) . . . . ?
C101 P1 C108 C113 -33.3(11) . . . . ?
C113 C108 C109 C110 0.0(5) . . . . ?
P1 C108 C109 C110 -179.7(4) . . . . ?
C108 C109 C110 C111 0.3(5) . . . . ?
C109 C110 C111 C112 -0.9(12) . . . . ?
C110 C111 C112 C113 1.0(16) . . . . ?
C111 C112 C113 C108 -0.6(15) . . . . ?
C109 C108 C113 C112 0.1(12) . . . . ?
P1 C108 C113 C112 179.8(8) . . . . ?
C102 P1 C114 C115 -174.6(13) . . . . ?
C108 P1 C114 C115 64.0(7) . . . . ?
C101 P1 C114 C115 -55.7(10) . . . . ?
C102 P1 C114 C119 5.3(14) . . . . ?
C108 P1 C114 C119 -116.1(8) . . . . ?
C101 P1 C114 C119 124.2(11) . . . . ?
C119 C114 C115 C116 0.0(5) . . . . ?
P1 C114 C115 C116 179.9(4) . . . . ?
C114 C115 C116 C117 -0.3(5) . . . . ?
C115 C116 C117 C118 0.6(11) . . . . ?
C116 C117 C118 C119 -0.6(15) . . . . ?
C117 C118 C119 C114 0.2(15) . . . . ?
C115 C114 C119 C118 0.1(11) . . . . ?
P1 C114 C119 C118 -179.9(8) . . . . ?
C201 P2 C202 C203 161.8(12) . . . . ?
C208 P2 C202 C203 -80.2(11) . . . . ?
C214 P2 C202 C203 41.9(10) . . . . ?
C201 P2 C202 C207 -18.3(13) . . . . ?
C208 P2 C202 C207 99.7(11) . . . . ?
C214 P2 C202 C207 -138.1(10) . . . . ?
C207 C202 C203 C204 -0.4(6) . . . . ?
P2 C202 C203 C204 179.5(4) . . . . ?
C202 C203 C204 C205 -0.4(5) . . . . ?
C203 C204 C205 C206 0.6(13) . . . . ?
C204 C205 C206 C207 0.0(17) . . . . ?
C203 C202 C207 C206 0.9(12) . . . . ?
P2 C202 C207 C206 -179.0(9) . . . . ?
C205 C206 C207 C202 -0.7(16) . . . . ?
C202 P2 C208 C209 -103.5(12) . . . . ?
C201 P2 C208 C209 16.8(11) . . . . ?
C214 P2 C208 C209 133.7(7) . . . . ?
C202 P2 C208 C213 76.3(12) . . . . ?
C201 P2 C208 C213 -163.3(11) . . . . ?
C214 P2 C208 C213 -46.4(9) . . . . ?
C213 C208 C209 C210 -0.1(5) . . . . ?
P2 C208 C209 C210 179.8(4) . . . . ?
C208 C209 C210 C211 -0.2(6) . . . . ?
C209 C210 C211 C212 0.5(12) . . . . ?
C210 C211 C212 C213 -0.4(16) . . . . ?
C211 C212 C213 C208 0.1(15) . . . . ?
C209 C208 C213 C212 0.1(11) . . . . ?
P2 C208 C213 C212 -179.7(8) . . . . ?
C202 P2 C214 C215 -151.1(10) . . . . ?
C201 P2 C214 C215 86.0(11) . . . . ?
C208 P2 C214 C215 -31.9(8) . . . . ?
C202 P2 C214 C219 29.4(11) . . . . ?
C201 P2 C214 C219 -93.5(12) . . . . ?
C208 P2 C214 C219 148.6(9) . . . . ?
C219 C214 C215 C216 0.5(5) . . . . ?
P2 C214 C215 C216 -179.0(4) . . . . ?
C214 C215 C216 C217 0.6(5) . . . . ?
C215 C216 C217 C218 -0.8(12) . . . . ?
C216 C217 C218 C219 -0.1(16) . . . . ?
C217 C218 C219 C214 1.1(16) . . . . ?
C215 C214 C219 C218 -1.4(12) . . . . ?
P2 C214 C219 C218 178.1(8) . . . . ?
C308 P3 C302 C303 104.7(9) . . . . ?
C301 P3 C302 C303 -136.4(10) . . . . ?
C314 P3 C302 C303 -16.4(9) . . . . ?
C308 P3 C302 C307 -75.2(10) . . . . ?
C301 P3 C302 C307 43.6(11) . . . . ?
C314 P3 C302 C307 163.6(9) . . . . ?
C307 C302 C303 C304 -0.2(5) . . . . ?
P3 C302 C303 C304 179.8(4) . . . . ?
C302 C303 C304 C305 -0.1(5) . . . . ?
C303 C304 C305 C306 0.1(11) . . . . ?
C304 C305 C306 C307 0.3(15) . . . . ?
C305 C306 C307 C302 -0.6(16) . . . . ?
C303 C302 C307 C306 0.6(11) . . . . ?
P3 C302 C307 C306 -179.5(8) . . . . ?
C302 P3 C308 C313 139.4(11) . . . . ?
C301 P3 C308 C313 20.1(13) . . . . ?
C314 P3 C308 C313 -100.2(10) . . . . ?
C302 P3 C308 C309 -40.6(11) . . . . ?
C301 P3 C308 C309 -159.9(12) . . . . ?
C314 P3 C308 C309 79.8(10) . . . . ?
C313 C308 C309 C310 0.2(6) . . . . ?
P3 C308 C309 C310 -179.9(4) . . . . ?
C308 C309 C310 C311 0.0(6) . . . . ?
C309 C310 C311 C312 0.1(13) . . . . ?
C310 C311 C312 C313 -0.4(17) . . . . ?
C309 C308 C313 C312 -0.4(12) . . . . ?
P3 C308 C313 C312 179.6(9) . . . . ?
C311 C312 C313 C308 0.6(17) . . . . ?
C302 P3 C314 C319 -63.4(9) . . . . ?
C308 P3 C314 C319 175.5(12) . . . . ?
C301 P3 C314 C319 56.2(12) . . . . ?
C302 P3 C314 C315 116.4(7) . . . . ?
C308 P3 C314 C315 -4.6(12) . . . . ?
C301 P3 C314 C315 -124.0(11) . . . . ?
C319 C314 C315 C316 0.1(6) . . . . ?
P3 C314 C315 C316 -179.8(4) . . . . ?
C314 C315 C316 C317 0.1(6) . . . . ?
C315 C316 C317 C318 -0.2(12) . . . . ?
C316 C317 C318 C319 0.1(16) . . . . ?
C315 C314 C319 C318 -0.2(13) . . . . ?
P3 C314 C319 C318 179.6(9) . . . . ?
C317 C318 C319 C314 0.2(16) . . . . ?
C414 P4 C402 C403 92.9(14) . . . . ?
C408 P4 C402 C403 -24.0(18) . . . . ?
C401 P4 C402 C403 -138(2) . . . . ?
C414 P4 C402 C407 -87.1(15) . . . . ?
C408 P4 C402 C407 156.0(18) . . . . ?
C401 P4 C402 C407 42(2) . . . . ?
C407 C402 C403 C404 -0.1(6) . . . . ?
P4 C402 C403 C404 180.0(5) . . . . ?
C402 C403 C404 C405 0.0(6) . . . . ?
C403 C404 C405 C406 0.1(13) . . . . ?
C404 C405 C406 C407 0.0(17) . . . . ?
C405 C406 C407 C402 -0.2(17) . . . . ?
C403 C402 C407 C406 0.2(13) . . . . ?
P4 C402 C407 C406 -179.9(9) . . . . ?
C414 P4 C408 C413 168(2) . . . . ?
C402 P4 C408 C413 -72.6(15) . . . . ?
C401 P4 C408 C413 43(2) . . . . ?
C414 P4 C408 C409 -13(2) . . . . ?
C402 P4 C408 C409 107.2(14) . . . . ?
C401 P4 C408 C409 -137(2) . . . . ?
C413 C408 C409 C410 -0.1(6) . . . . ?
P4 C408 C409 C410 -179.9(5) . . . . ?
C408 C409 C410 C411 0.1(6) . . . . ?
C409 C410 C411 C412 -0.2(13) . . . . ?
C410 C411 C412 C413 0.3(18) . . . . ?
C409 C408 C413 C412 0.2(13) . . . . ?
P4 C408 C413 C412 180.0(9) . . . . ?
C411 C412 C413 C408 -0.3(17) . . . . ?
C402 P4 C414 C415 -9(2) . . . . ?
C408 P4 C414 C415 106.6(15) . . . . ?
C401 P4 C414 C415 -135(3) . . . . ?
C402 P4 C414 C419 171(2) . . . . ?
C408 P4 C414 C419 -73.2(16) . . . . ?
C401 P4 C414 C419 45(3) . . . . ?
C419 C414 C415 C416 0.0(6) . . . . ?
P4 C414 C415 C416 -179.9(4) . . . . ?
C414 C415 C416 C417 0.1(6) . . . . ?
C415 C416 C417 C418 -0.1(12) . . . . ?
C416 C417 C418 C419 0.1(18) . . . . ?
C417 C418 C419 C414 -0.1(17) . . . . ?
C415 C414 C419 C418 0.0(12) . . . . ?
P4 C414 C419 C418 179.9(9) . . . . ?
C434 P4A C422 C427 164.3(16) . . . . ?
C428 P4A C422 C427 -77.1(13) . . . . ?
C421 P4A C422 C427 39(2) . . . . ?
C434 P4A C422 C423 -15.8(15) . . . . ?
C428 P4A C422 C423 102.8(12) . . . . ?
C421 P4A C422 C423 -141(2) . . . . ?
C427 C422 C423 C424 -0.2(6) . . . . ?
P4A C422 C423 C424 180.0(4) . . . . ?
C422 C423 C424 C425 -0.1(6) . . . . ?
C423 C424 C425 C426 0.1(13) . . . . ?
C424 C425 C426 C427 0.2(17) . . . . ?
C425 C426 C427 C422 -0.5(16) . . . . ?
C423 C422 C427 C426 0.5(12) . . . . ?
P4A C422 C427 C426 -179.7(9) . . . . ?
C422 P4A C428 C433 156.9(17) . . . . ?
C434 P4A C428 C433 -82.2(14) . . . . ?
C421 P4A C428 C433 37(2) . . . . ?
C422 P4A C428 C429 -23.2(17) . . . . ?
C434 P4A C428 C429 97.8(14) . . . . ?
C421 P4A C428 C429 -143(2) . . . . ?
C433 C428 C429 C430 0.0(6) . . . . ?
P4A C428 C429 C430 -179.9(5) . . . . ?
C428 C429 C430 C431 0.1(6) . . . . ?
C429 C430 C431 C432 -0.1(13) . . . . ?
C430 C431 C432 C433 0.0(18) . . . . ?
C431 C432 C433 C428 0.1(18) . . . . ?
C429 C428 C433 C432 -0.1(13) . . . . ?
P4A C428 C433 C432 179.8(9) . . . . ?
C422 P4A C434 C435 100.5(12) . . . . ?
C428 P4A C434 C435 -21.1(16) . . . . ?
C421 P4A C434 C435 -135(2) . . . . ?
C422 P4A C434 C439 -79.5(13) . . . . ?
C428 P4A C434 C439 158.9(16) . . . . ?
C421 P4A C434 C439 45(2) . . . . ?
C439 C434 C435 C436 0.0(5) . . . . ?
P4A C434 C435 C436 -179.9(5) . . . . ?
C434 C435 C436 C437 0.2(5) . . . . ?
C435 C436 C437 C438 -0.5(12) . . . . ?
C436 C437 C438 C439 0.5(16) . . . . ?
C437 C438 C439 C434 -0.3(16) . . . . ?
C435 C434 C439 C438 0.0(12) . . . . ?
P4A C434 C439 C438 180.0(9) . . . . ?
C1T C2T O3T C4T 171(5) . . . . ?
C2T O3T C4T C5T 125(6) . . . . ?
